data_7117458
loop_
_publ_author_name
'Zentner, Cassandra A.'
'Lai, Holden W. H.'
'Greenfield, Joshua T.'
'Wiscons, Ren A.'
'Zeller, Matthias'
'Campana, Charles F.'
'Talu, Orhan'
'FitzGerald, Stephen A.'
'Rowsell, Jesse L. C.'

_publ_section_title
;
 High surface area and Z' in a thermally stable 8-fold polycatenated
 hydrogen-bonded framework.
;
_journal_issue 58
_journal_name_full 'Chemical communications (Cambridge, England)'
_journal_page_first 11642
_journal_page_last 11645
_journal_paper_doi 10.1039/c5cc04219d
_journal_volume 51
_journal_year 2015
_chemical_absolute_configuration unk
_chemical_formula_moiety 'C27 H18 O6'
_chemical_formula_sum 'C27 H18 O6'
_chemical_formula_weight 438.41
_chemical_name_systematic 1,3,5-tris(4-carboxyphenyl)benzene
_space_group_crystal_system triclinic
_space_group_IT_number 1
_space_group_name_Hall 'P 1'
_space_group_name_H-M_alt 'P 1'
_symmetry_space_group_name_Hall 'P 1'
_symmetry_space_group_name_H-M 'P 1'
_atom_sites_solution_hydrogens geom
_atom_sites_solution_primary direct
_atom_sites_solution_secondary difmap
_audit_creation_method SHELXL-2014/7
_audit_update_record
;
2015-05-12 deposited with the CCDC.
2015-06-16 downloaded from the CCDC.
;
_cell_angle_alpha 72.710(4)
_cell_angle_beta 77.555(3)
_cell_angle_gamma 60.912(3)
_cell_formula_units_Z 56
_cell_length_a 31.1904(16)
_cell_length_b 31.2132(14)
_cell_length_c 51.976(3)
_cell_measurement_reflns_used 4543
_cell_measurement_temperature 100(2)
_cell_measurement_theta_max 65.76
_cell_measurement_theta_min 3.81
_cell_volume 42068(4)
_computing_cell_refinement 'SAINT V7.68A (Bruker, 2011)'
_computing_data_collection 'Apex2 v2011.2-0 (Bruker, 2011)'
_computing_data_reduction 'SAINT V7.68A (Bruker, 2011)'
_computing_structure_refinement
;  
SHELXL-2014/7 (Sheldrick, 2014), 
SHELXLE Rev686 (H\"ubschle et al., 2011)
;
_computing_structure_solution 'SHELXD (Bruker, 2011)'
_diffrn_ambient_temperature 100(2)
_diffrn_measured_fraction_theta_full 0.971
_diffrn_measured_fraction_theta_max 0.959
_diffrn_measurement_device_type 'Bruker AXS Prospector CCD diffractometer'
_diffrn_measurement_method 'omega and phi scans'
_diffrn_radiation_monochromator 'laterally graded multilayer (Goebel) mirror'
_diffrn_radiation_type CuK\a
_diffrn_radiation_wavelength 1.54178
_diffrn_reflns_av_unetI/netI 0.1794
_diffrn_reflns_laue_measured_fraction_full 0.971
_diffrn_reflns_laue_measured_fraction_max 0.959
_diffrn_reflns_limit_h_max 34
_diffrn_reflns_limit_h_min -34
_diffrn_reflns_limit_k_max 37
_diffrn_reflns_limit_k_min -31
_diffrn_reflns_limit_l_max 62
_diffrn_reflns_limit_l_min -31
_diffrn_reflns_number 148299
_diffrn_reflns_point_group_measured_fraction_full 0.486
_diffrn_reflns_point_group_measured_fraction_max 0.480
_diffrn_reflns_theta_full 67.679
_diffrn_reflns_theta_max 68.394
_diffrn_reflns_theta_min 1.627
_diffrn_source 'I-mu-S microsource X-ray tube'
_exptl_absorpt_coefficient_mu 0.567
_exptl_absorpt_correction_T_max 0.7446
_exptl_absorpt_correction_T_min 0.6712
_exptl_absorpt_correction_type analytical
_exptl_absorpt_process_details 'sadabs (Sheldrick, 2011)'
_exptl_crystal_colour colourless
_exptl_crystal_density_diffrn 0.969
_exptl_crystal_description plate
_exptl_crystal_F_000 12768
_exptl_crystal_size_max 0.617
_exptl_crystal_size_mid 0.151
_exptl_crystal_size_min 0.082
_refine_diff_density_max 0.436
_refine_diff_density_min -0.339
_refine_diff_density_rms 0.065
_refine_ls_abs_structure_details
;
No quotients, so Flack parameter determined by classical intensity fit
;
_refine_ls_abs_structure_Flack -0.09(7)
_refine_ls_extinction_coef 0.000036(3)
_refine_ls_extinction_expression Fc^*^=kFc[1+0.001xFc^2^\l^3^/sin(2\q)]^-1/4^
_refine_ls_extinction_method 'SHELXL-2014/7 (Sheldrick, 2014)'
_refine_ls_goodness_of_fit_ref 0.893
_refine_ls_hydrogen_treatment constr
_refine_ls_matrix_type full
_refine_ls_number_parameters 16805
_refine_ls_number_reflns 148299
_refine_ls_number_restraints 172
_refine_ls_restrained_S_all 0.893
_refine_ls_R_factor_all 0.1237
_refine_ls_R_factor_gt 0.0694
_refine_ls_shift/su_max 0.001
_refine_ls_shift/su_mean 0.000
_refine_ls_structure_factor_coef Fsqd
_refine_ls_weighting_details 'w=1/[\s^2^(Fo^2^)+(0.0905P)^2^] where P=(Fo^2^+2Fc^2^)/3'
_refine_ls_weighting_scheme calc
_refine_ls_wR_factor_gt 0.1612
_refine_ls_wR_factor_ref 0.1766
_reflns_Friedel_coverage 0.000
_reflns_friedel_fraction_full 0.000
_reflns_friedel_fraction_max 0.000
_reflns_number_gt 73443
_reflns_number_total 148299
_reflns_threshold_expression 'I > 2\s(I)'
_cod_data_source_file c5cc04219d2.cif
_cod_data_source_block jesse01_sq
_cod_database_code 7117458
_shelx_shelxl_version_number 2014/7
_shelx_space_group_comment
;
The symmetry employed for this shelxl refinement is uniquely defined
by the following loop, which should always be used as a source of
symmetry information in preference to the above space-group names.
They are only intended as comments.
;
_shelx_estimated_absorpt_t_min 0.721
_shelx_estimated_absorpt_t_max 0.955

loop_
_space_group_symop_operation_xyz
'x, y, z'

loop_
_atom_site_label
_atom_site_type_symbol
_atom_site_fract_x
_atom_site_fract_y
_atom_site_fract_z
_atom_site_U_iso_or_equiv
_atom_site_adp_type
_atom_site_occupancy
_atom_site_site_symmetry_order
_atom_site_calc_flag
_atom_site_refinement_flags_posn
_atom_site_refinement_flags_adp
_atom_site_refinement_flags_occupancy
_atom_site_disorder_assembly
_atom_site_disorder_group
C1_1 C 1.1214(2) 0.4974(2) 0.90254(12) 0.0374(15) Uani 1 1 d . . . . .
C2_1 C 1.1066(2) 0.46131(19) 0.91608(12) 0.0382(15) Uani 1 1 d . . . . .
H2_1 H 1.1134 0.4350 0.9078 0.046 Uiso 1 1 calc R U . . .
C3_1 C 1.0814(2) 0.46240(19) 0.94190(12) 0.0362(15) Uani 1 1 d . . . . .
C4_1 C 1.0705(2) 0.50081(19) 0.95367(12) 0.0360(14) Uani 1 1 d . . . . .
H4_1 H 1.0534 0.5017 0.9712 0.043 Uiso 1 1 calc R U . . .
C5_1 C 1.0843(2) 0.5386(2) 0.94017(12) 0.0358(14) Uani 1 1 d . . . . .
C6_1 C 1.1088(2) 0.5375(2) 0.91452(13) 0.0409(15) Uani 1 1 d . . . . .
H6_1 H 1.1172 0.5639 0.9050 0.049 Uiso 1 1 calc R U . . .
C7_1 C 1.1483(2) 0.49498(18) 0.87547(12) 0.0326(14) Uani 1 1 d . . . . .
C8_1 C 1.1453(2) 0.4684(2) 0.85862(13) 0.0421(16) Uani 1 1 d . . . . .
H8_1 H 1.1251 0.4518 0.8648 0.050 Uiso 1 1 calc R U . . .
C9_1 C 1.1701(2) 0.4660(2) 0.83425(13) 0.0418(16) Uani 1 1 d . . . . .
H9_1 H 1.1675 0.4477 0.8235 0.050 Uiso 1 1 calc R U . . .
C10_1 C 1.2004(2) 0.49068(18) 0.82430(12) 0.0323(14) Uani 1 1 d D . . . .
C11_1 C 1.2041(2) 0.5166(2) 0.84003(12) 0.0390(15) Uani 1 1 d . . . . .
H11_1 H 1.2244 0.5331 0.8336 0.047 Uiso 1 1 calc R U . . .
C12_1 C 1.1789(2) 0.51904(19) 0.86497(13) 0.0421(16) Uani 1 1 d . . . . .
H12_1 H 1.1820 0.5374 0.8755 0.050 Uiso 1 1 calc R U . . .
C13_1 C 1.2278(2) 0.48584(19) 0.79708(13) 0.0377(16) Uani 1 1 d . . . . .
C14_1 C 1.0660(2) 0.4221(2) 0.95658(13) 0.0377(15) Uani 1 1 d . . . . .
C15_1 C 1.0702(3) 0.4030(2) 0.98388(13) 0.0531(18) Uani 1 1 d . . . . .
H15_1 H 1.0836 0.4150 0.9933 0.064 Uiso 1 1 calc R U . . .
C16_1 C 1.0550(2) 0.3661(2) 0.99808(14) 0.0541(18) Uani 1 1 d . . . . .
H16_1 H 1.0574 0.3537 1.0170 0.065 Uiso 1 1 calc R U . . .
C17_1 C 1.0369(3) 0.3485(2) 0.98442(15) 0.0522(18) Uani 1 1 d D . . . .
C18_1 C 1.0314(2) 0.3679(2) 0.95663(14) 0.0528(18) Uani 1 1 d . . . . .
H18_1 H 1.0168 0.3567 0.9475 0.063 Uiso 1 1 calc R U . . .
C19_1 C 1.0476(2) 0.40429(19) 0.94236(14) 0.0458(16) Uani 1 1 d . . . . .
H19_1 H 1.0460 0.4163 0.9233 0.055 Uiso 1 1 calc R U . . .
C20_1 C 1.0180(3) 0.3117(2) 0.99830(15) 0.059(2) Uani 1 1 d . . . . .
C21_1 C 1.0698(2) 0.5820(2) 0.95259(13) 0.0410(16) Uani 1 1 d . . . . .
C22_1 C 1.0558(2) 0.63062(19) 0.93740(13) 0.0420(15) Uani 1 1 d . . . . .
H22_1 H 1.0557 0.6374 0.9183 0.050 Uiso 1 1 calc R U . . .
C23_1 C 1.0417(2) 0.6699(2) 0.95008(14) 0.0472(17) Uani 1 1 d . . . . .
H23_1 H 1.0319 0.7032 0.9394 0.057 Uiso 1 1 calc R U . . .
C24_1 C 1.0417(2) 0.6610(2) 0.97840(14) 0.0401(15) Uani 1 1 d D . . . .
C25_1 C 1.0557(2) 0.6135(2) 0.99272(14) 0.0474(17) Uani 1 1 d . . . . .
H25_1 H 1.0554 0.6073 1.0118 0.057 Uiso 1 1 calc R U . . .
C26_1 C 1.0706(2) 0.5727(2) 0.98122(13) 0.0486(17) Uani 1 1 d . . . . .
H26_1 H 1.0809 0.5396 0.9922 0.058 Uiso 1 1 calc R U . . .
C27_1 C 1.0267(2) 0.7024(2) 0.98990(15) 0.0489(17) Uani 1 1 d . . . . .
O1_1 O 1.22295(15) 0.46339(14) 0.78273(8) 0.0473(11) Uani 1 1 d . . . . .
O2_1 O 1.25435(15) 0.50933(15) 0.78958(8) 0.0461(11) Uani 1 1 d . . . . .
H2A_1 H 1.2708 0.5030 0.7749 0.069 Uiso 1 1 calc DR U . . .
O3_1 O 1.0265(2) 0.29096(19) 1.02433(11) 0.0857(17) Uani 1 1 d . . . . .
H3A_1 H 1.0161 0.2693 1.0303 0.129 Uiso 1 1 calc DR U . . .
O4_1 O 0.99484(17) 0.30096(16) 0.98604(9) 0.0633(13) Uani 1 1 d . . . . .
O5_1 O 1.00749(15) 0.74870(14) 0.97653(9) 0.0549(12) Uani 1 1 d . . . . .
O6_1 O 1.03168(19) 0.69159(16) 1.01553(11) 0.0715(15) Uani 1 1 d . . . . .
H6A_1 H 1.0233 0.7181 1.0205 0.107 Uiso 1 1 calc DR U . . .
C1_2 C 0.9823(2) 0.5718(2) 0.89928(13) 0.0412(16) Uani 1 1 d . . . . .
C2_2 C 0.9689(2) 0.53419(19) 0.91336(13) 0.0422(16) Uani 1 1 d . . . . .
H2_2 H 0.9764 0.5077 0.9051 0.051 Uiso 1 1 calc R U . . .
C3_2 C 0.9447(2) 0.5340(2) 0.93944(12) 0.0420(16) Uani 1 1 d . . . . .
C4_2 C 0.9341(2) 0.5735(2) 0.95175(13) 0.0436(16) Uani 1 1 d . . . . .
H4_2 H 0.9193 0.5731 0.9698 0.052 Uiso 1 1 calc R U . . .
C5_2 C 0.9453(2) 0.6126(2) 0.93765(12) 0.0341(14) Uani 1 1 d . . . . .
C6_2 C 0.9688(2) 0.61195(18) 0.91201(12) 0.0334(14) Uani 1 1 d . . . . .
H6_2 H 0.9763 0.6389 0.9025 0.040 Uiso 1 1 calc R U . . .
C7_2 C 1.0084(2) 0.5718(2) 0.87216(12) 0.0385(15) Uani 1 1 d . . . . .
C8_2 C 1.0068(2) 0.5429(2) 0.85546(12) 0.0393(15) Uani 1 1 d . . . . .
H8_2 H 0.9881 0.5247 0.8622 0.047 Uiso 1 1 calc R U . . .
C9_2 C 1.0309(2) 0.5409(2) 0.83067(12) 0.0415(15) Uani 1 1 d . . . . .
H9_2 H 1.0291 0.5217 0.8201 0.050 Uiso 1 1 calc R U . . .
C10_2 C 1.0589(2) 0.5681(2) 0.82075(13) 0.0421(16) Uani 1 1 d D . . . .
C11_2 C 1.0612(2) 0.5961(2) 0.83575(14) 0.0476(17) Uani 1 1 d . . . . .
H11_2 H 1.0801 0.6141 0.8290 0.057 Uiso 1 1 calc R U . . .
C12_2 C 1.0347(2) 0.5977(2) 0.86156(12) 0.0392(15) Uani 1 1 d . . . . .
H12_2 H 1.0355 0.6178 0.8718 0.047 Uiso 1 1 calc R U . . .
C13_2 C 1.0873(2) 0.5652(3) 0.79347(13) 0.0453(17) Uani 1 1 d . . . . .
C14_2 C 0.9324(2) 0.4921(2) 0.95459(13) 0.0474(17) Uani 1 1 d . . . . .
C15_2 C 0.9333(2) 0.4751(2) 0.98273(12) 0.0443(16) Uani 1 1 d . . . . .
H15_2 H 0.9434 0.4890 0.9928 0.053 Uiso 1 1 calc R U . . .
C16_2 C 0.9193(2) 0.4379(2) 0.99539(13) 0.0454(16) Uani 1 1 d . . . . .
H16_2 H 0.9220 0.4243 1.0143 0.054 Uiso 1 1 calc R U . . .
C17_2 C 0.9011(2) 0.4198(2) 0.98085(14) 0.0501(18) Uani 1 1 d D . . . .
C18_2 C 0.9008(2) 0.4359(2) 0.95391(13) 0.0463(17) Uani 1 1 d . . . . .
H18_2 H 0.8913 0.4211 0.9441 0.056 Uiso 1 1 calc R U . . .
C19_2 C 0.9142(2) 0.4741(2) 0.93999(14) 0.0492(17) Uani 1 1 d . . . . .
H19_2 H 0.9109 0.4875 0.9211 0.059 Uiso 1 1 calc R U . . .
C20_2 C 0.8863(3) 0.3798(2) 0.99498(15) 0.0540(18) Uani 1 1 d . . . . .
C21_2 C 0.9318(2) 0.6551(2) 0.95014(13) 0.0376(15) Uani 1 1 d . . . . .
C22_2 C 0.9190(2) 0.7025(2) 0.93581(13) 0.0430(16) Uani 1 1 d . . . . .
H22_2 H 0.9201 0.7087 0.9167 0.052 Uiso 1 1 calc R U . . .
C23_2 C 0.9043(2) 0.7429(2) 0.94716(13) 0.0428(16) Uani 1 1 d . . . . .
H23_2 H 0.8924 0.7763 0.9365 0.051 Uiso 1 1 calc R U . . .
C24_2 C 0.9077(2) 0.7328(2) 0.97468(15) 0.0451(17) Uani 1 1 d D . . . .
C25_2 C 0.9216(2) 0.6840(2) 0.99076(14) 0.0481(17) Uani 1 1 d . . . . .
H25_2 H 0.9234 0.6769 1.0097 0.058 Uiso 1 1 calc R U . . .
C26_2 C 0.9324(2) 0.6474(2) 0.97783(13) 0.0456(16) Uani 1 1 d . . . . .
H26_2 H 0.9410 0.6143 0.9885 0.055 Uiso 1 1 calc R U . . .
C27_2 C 0.8925(2) 0.7753(2) 0.98823(15) 0.0433(17) Uani 1 1 d . . . . .
O1_2 O 1.08489(17) 0.53718(17) 0.78101(8) 0.0560(12) Uani 1 1 d . . . . .
H1A_2 H 1.0998 0.5398 0.7655 0.084 Uiso 1 1 calc DR U . . .
O2_2 O 1.11234(16) 0.58899(16) 0.78523(8) 0.0518(12) Uani 1 1 d . . . . .
O3_2 O 0.89119(17) 0.36290(16) 1.02079(9) 0.0593(13) Uani 1 1 d . . . . .
H3A_2 H 0.8828 0.3397 1.0267 0.089 Uiso 1 1 calc DR U . . .
O4_2 O 0.86771(17) 0.36549(15) 0.98233(9) 0.0558(12) Uani 1 1 d . . . . .
O5_2 O 0.87635(16) 0.81968(14) 0.97451(9) 0.0546(12) Uani 1 1 d . . . . .
O6_2 O 0.89889(18) 0.76175(15) 1.01405(10) 0.0614(13) Uani 1 1 d . . . . .
H6A_2 H 0.8876 0.7875 1.0203 0.092 Uiso 1 1 calc DR U . . .
C1_3 C 0.8464(2) 0.6511(2) 0.89412(13) 0.0409(16) Uani 1 1 d . . . . .
C2_3 C 0.8349(2) 0.61267(18) 0.90812(12) 0.0329(14) Uani 1 1 d . . . . .
H2_3 H 0.8448 0.5853 0.9000 0.040 Uiso 1 1 calc R U . . .
C3_3 C 0.8099(2) 0.6120(2) 0.93319(12) 0.0368(15) Uani 1 1 d . . . . .
C4_3 C 0.7971(2) 0.6507(2) 0.94609(12) 0.0447(16) Uani 1 1 d . . . . .
H4_3 H 0.7811 0.6497 0.9639 0.054 Uiso 1 1 calc R U . . .
C5_3 C 0.8079(2) 0.6905(2) 0.93266(12) 0.0350(14) Uani 1 1 d . . . . .
C6_3 C 0.8313(2) 0.6909(2) 0.90705(13) 0.0418(16) Uani 1 1 d . . . . .
H6_3 H 0.8375 0.7187 0.8977 0.050 Uiso 1 1 calc R U . . .
C7_3 C 0.8729(2) 0.6519(2) 0.86691(13) 0.0419(16) Uani 1 1 d . . . . .
C8_3 C 0.8708(2) 0.6250(2) 0.84951(12) 0.0414(16) Uani 1 1 d . . . . .
H8_3 H 0.8508 0.6080 0.8552 0.050 Uiso 1 1 calc R U . . .
C9_3 C 0.8977(3) 0.6234(2) 0.82444(12) 0.0491(17) Uani 1 1 d . . . . .
H9_3 H 0.8976 0.6036 0.8137 0.059 Uiso 1 1 calc R U . . .
C10_3 C 0.9245(2) 0.6500(2) 0.81499(13) 0.0446(16) Uani 1 1 d D . . . .
C11_3 C 0.9244(2) 0.6777(2) 0.83216(14) 0.0450(16) Uani 1 1 d . . . . .
H11_3 H 0.9429 0.6963 0.8260 0.054 Uiso 1 1 calc R U . . .
C12_3 C 0.8997(2) 0.6792(2) 0.85652(13) 0.0443(16) Uani 1 1 d . . . . .
H12_3 H 0.9004 0.6992 0.8670 0.053 Uiso 1 1 calc R U . . .
C13_3 C 0.9525(3) 0.6479(2) 0.78943(13) 0.0463(17) Uani 1 1 d . . . . .
C14_3 C 0.7972(2) 0.56950(19) 0.94768(13) 0.0387(15) Uani 1 1 d . . . . .
C15_3 C 0.7990(2) 0.5502(2) 0.97515(12) 0.0410(16) Uani 1 1 d . . . . .
H15_3 H 0.8085 0.5641 0.9856 0.049 Uiso 1 1 calc R U . . .
C16_3 C 0.7875(2) 0.5114(2) 0.98784(12) 0.0440(16) Uani 1 1 d . . . . .
H16_3 H 0.7910 0.4973 1.0066 0.053 Uiso 1 1 calc R U . . .
C17_3 C 0.7711(2) 0.4929(2) 0.97341(14) 0.0517(18) Uani 1 1 d D . . . .
C18_3 C 0.7675(2) 0.5124(2) 0.94537(14) 0.0509(18) Uani 1 1 d . . . . .
H18_3 H 0.7563 0.4994 0.9353 0.061 Uiso 1 1 calc R U . . .
C19_3 C 0.7805(2) 0.5504(2) 0.93285(13) 0.0429(16) Uani 1 1 d . . . . .
H19_3 H 0.7782 0.5638 0.9139 0.051 Uiso 1 1 calc R U . . .
C20_3 C 0.7565(3) 0.4521(2) 0.98734(16) 0.0570(19) Uani 1 1 d . . . . .
C21_3 C 0.7938(2) 0.7326(2) 0.94626(13) 0.0385(15) Uani 1 1 d . . . . .
C22_3 C 0.7779(2) 0.78150(19) 0.93070(13) 0.0424(16) Uani 1 1 d . . . . .
H22_3 H 0.7755 0.7885 0.9118 0.051 Uiso 1 1 calc R U . . .
C23_3 C 0.7653(2) 0.8211(2) 0.94374(13) 0.0484(17) Uani 1 1 d . . . . .
H23_3 H 0.7543 0.8548 0.9335 0.058 Uiso 1 1 calc R U . . .
C24_3 C 0.7688(2) 0.8107(2) 0.97035(14) 0.0442(16) Uani 1 1 d D . . . .
C25_3 C 0.7856(2) 0.7611(2) 0.98627(13) 0.0454(16) Uani 1 1 d . . . . .
H25_3 H 0.7878 0.7542 1.0051 0.054 Uiso 1 1 calc R U . . .
C26_3 C 0.7991(2) 0.7221(2) 0.97319(13) 0.0459(17) Uani 1 1 d . . . . .
H26_3 H 0.8119 0.6882 0.9832 0.055 Uiso 1 1 calc R U . . .
C27_3 C 0.7548(2) 0.8533(2) 0.98363(14) 0.0462(17) Uani 1 1 d . . . . .
O1_3 O 0.95077(19) 0.62229(18) 0.77464(9) 0.0598(13) Uani 1 1 d . . . . .
H2B_3 H 0.9791 0.5993 0.7719 0.090 Uiso 0.51(7) 1 calc R U P A 2
O2_3 O 0.97976(17) 0.67115(16) 0.78143(9) 0.0533(12) Uani 1 1 d . . . . .
H2A_3 H 0.9943 0.6663 0.7662 0.080 Uiso 0.49(7) 1 calc DR U P A 1
O3_3 O 0.76213(17) 0.43475(17) 1.01228(9) 0.0586(12) Uani 1 1 d . . . . .
H3A_3 H 0.7536 0.4116 1.0180 0.088 Uiso 1 1 calc DR U . . .
O4_3 O 0.73723(17) 0.43850(15) 0.97384(8) 0.0554(12) Uani 1 1 d . . . . .
O5_3 O 0.73785(16) 0.89630(14) 0.97058(9) 0.0560(12) Uani 1 1 d . . . . .
O6_3 O 0.76298(18) 0.84002(15) 1.00896(9) 0.0603(13) Uani 1 1 d . . . . .
H6A_3 H 0.7563 0.8655 1.0144 0.090 Uiso 1 1 calc DR U . . .
C1_4 C 0.7056(2) 0.7302(2) 0.89304(12) 0.0412(16) Uani 1 1 d . . . . .
C2_4 C 0.6966(2) 0.6894(2) 0.90554(12) 0.0362(15) Uani 1 1 d . . . . .
H2_4 H 0.7058 0.6638 0.8962 0.043 Uiso 1 1 calc R U . . .
C3_4 C 0.6745(2) 0.6858(2) 0.93107(12) 0.0355(15) Uani 1 1 d . . . . .
C4_4 C 0.6605(2) 0.72346(19) 0.94435(12) 0.0388(15) Uani 1 1 d . . . . .
H4_4 H 0.6455 0.7206 0.9623 0.047 Uiso 1 1 calc R U . . .
C5_4 C 0.6679(2) 0.7649(2) 0.93185(13) 0.0403(15) Uani 1 1 d . . . . .
C6_4 C 0.6885(2) 0.7692(2) 0.90576(12) 0.0395(15) Uani 1 1 d . . . . .
H6_4 H 0.6910 0.7992 0.8964 0.047 Uiso 1 1 calc R U . . .
C7_4 C 0.7329(2) 0.73342(19) 0.86445(12) 0.0373(15) Uani 1 1 d . . . . .
C8_4 C 0.7342(2) 0.7056(2) 0.84804(12) 0.0422(16) Uani 1 1 d . . . . .
H8_4 H 0.7180 0.6848 0.8545 0.051 Uiso 1 1 calc R U . . .
C9_4 C 0.7583(2) 0.7067(2) 0.82241(14) 0.0449(16) Uani 1 1 d . . . . .
H9_4 H 0.7571 0.6885 0.8111 0.054 Uiso 1 1 calc R U . . .
C10_4 C 0.7846(2) 0.7353(2) 0.81326(12) 0.0423(16) Uani 1 1 d D . . . .
C11_4 C 0.7833(2) 0.7633(2) 0.83084(12) 0.0412(16) Uani 1 1 d . . . . .
H11_4 H 0.8009 0.7828 0.8253 0.049 Uiso 1 1 calc R U . . .
C12_4 C 0.7573(2) 0.7627(2) 0.85542(12) 0.0434(16) Uani 1 1 d . . . . .
H12_4 H 0.7558 0.7827 0.8665 0.052 Uiso 1 1 calc R U . . .
C13_4 C 0.8138(2) 0.7340(2) 0.78715(13) 0.0445(16) Uani 1 1 d . . . . .
C14_4 C 0.6626(2) 0.6425(2) 0.94428(12) 0.0444(17) Uani 1 1 d . . . . .
C15_4 C 0.6656(2) 0.6217(2) 0.97164(13) 0.0438(16) Uani 1 1 d . . . . .
H15_4 H 0.6756 0.6350 0.9822 0.053 Uiso 1 1 calc R U . . .
C16_4 C 0.6547(2) 0.5822(2) 0.98415(13) 0.0467(17) Uani 1 1 d . . . . .
H16_4 H 0.6583 0.5674 1.0029 0.056 Uiso 1 1 calc R U . . .
C17_4 C 0.6379(2) 0.5646(2) 0.96834(13) 0.0469(17) Uani 1 1 d D . . . .
C18_4 C 0.6318(2) 0.5858(2) 0.94129(13) 0.0498(18) Uani 1 1 d . . . . .
H18_4 H 0.6191 0.5744 0.9311 0.060 Uiso 1 1 calc R U . . .
C19_4 C 0.6448(2) 0.6249(2) 0.92913(13) 0.0476(17) Uani 1 1 d . . . . .
H19_4 H 0.6415 0.6396 0.9104 0.057 Uiso 1 1 calc R U . . .
C20_4 C 0.6242(3) 0.5231(2) 0.98222(14) 0.0522(19) Uani 1 1 d . . . . .
C21_4 C 0.6528(2) 0.8064(2) 0.94681(13) 0.0402(15) Uani 1 1 d . . . . .
C22_4 C 0.6334(3) 0.8567(2) 0.93194(13) 0.0529(18) Uani 1 1 d . . . . .
H22_4 H 0.6278 0.8651 0.9134 0.063 Uiso 1 1 calc R U . . .
C23_4 C 0.6226(3) 0.8937(2) 0.94557(16) 0.068(2) Uani 1 1 d . . . . .
H23_4 H 0.6103 0.9279 0.9359 0.081 Uiso 1 1 calc R U . . .
C24_4 C 0.6293(3) 0.8823(2) 0.97297(13) 0.0479(17) Uani 1 1 d D . . . .
C25_4 C 0.6471(2) 0.8333(2) 0.98603(13) 0.0437(16) Uani 1 1 d . . . . .
H25_4 H 0.6521 0.8243 1.0047 0.052 Uiso 1 1 calc R U . . .
C26_4 C 0.6580(2) 0.7960(2) 0.97311(12) 0.0394(15) Uani 1 1 d . . . . .
H26_4 H 0.6696 0.7621 0.9831 0.047 Uiso 1 1 calc R U . . .
C27_4 C 0.6185(3) 0.9219(2) 0.98616(16) 0.0569(19) Uani 1 1 d . . . . .
O1_4 O 0.81213(17) 0.70667(17) 0.77287(8) 0.0542(12) Uani 1 1 d . . . . .
H1A_4 H 0.8268 0.7111 0.7575 0.081 Uiso 1 1 calc DR U . . .
O2_4 O 0.83915(16) 0.75721(15) 0.77972(9) 0.0525(12) Uani 1 1 d . . . . .
O3_4 O 0.63358(18) 0.50102(16) 1.00596(9) 0.0590(13) Uani 1 1 d . . . . .
H3A_4 H 0.6208 0.4812 1.0117 0.089 Uiso 1 1 calc DR U . . .
O4_4 O 0.60112(18) 0.51241(17) 0.96947(10) 0.0670(14) Uani 1 1 d . . . . .
O5_4 O 0.5990(2) 0.96760(16) 0.97263(10) 0.0776(16) Uani 1 1 d . . . . .
O6_4 O 0.62731(18) 0.90895(15) 1.01114(10) 0.0606(13) Uani 1 1 d . . . . .
H6A_4 H 0.6228 0.9342 1.0161 0.091 Uiso 1 1 calc DR U . . .
C1_5 C 0.6074(2) 0.8021(2) 0.84321(12) 0.0363(15) Uani 1 1 d . . . . .
C2_5 C 0.6151(2) 0.7660(2) 0.83001(13) 0.0396(15) Uani 1 1 d . . . . .
H2_5 H 0.6021 0.7428 0.8382 0.047 Uiso 1 1 calc R U . . .
C3_5 C 0.6416(2) 0.7635(2) 0.80497(13) 0.0410(15) Uani 1 1 d . . . . .
C4_5 C 0.6574(2) 0.7991(2) 0.79215(14) 0.0473(17) Uani 1 1 d . . . . .
H4_5 H 0.6730 0.7991 0.7743 0.057 Uiso 1 1 calc R U . . .
C5_5 C 0.6509(2) 0.8358(2) 0.80522(13) 0.0427(16) Uani 1 1 d . . . . .
C6_5 C 0.6262(2) 0.8359(2) 0.83080(12) 0.0444(16) Uani 1 1 d . . . . .
H6_5 H 0.6221 0.8599 0.8401 0.053 Uiso 1 1 calc R U . . .
C7_5 C 0.5817(2) 0.8016(2) 0.87104(13) 0.0411(16) Uani 1 1 d . . . . .
C8_5 C 0.5795(2) 0.7594(2) 0.88743(14) 0.0493(17) Uani 1 1 d . . . . .
H8_5 H 0.5937 0.7299 0.8806 0.059 Uiso 1 1 calc R U . . .
C9_5 C 0.5577(2) 0.7577(2) 0.91329(14) 0.0474(17) Uani 1 1 d . . . . .
H9_5 H 0.5603 0.7268 0.9250 0.057 Uiso 1 1 calc R U . . .
C10_5 C 0.5315(3) 0.8027(2) 0.92207(13) 0.0487(18) Uani 1 1 d D . . . .
C11_5 C 0.5314(3) 0.8461(2) 0.90720(14) 0.0544(19) Uani 1 1 d . . . . .
H11_5 H 0.5154 0.8757 0.9142 0.065 Uiso 1 1 calc R U . . .
C12_5 C 0.5560(3) 0.8465(2) 0.88079(14) 0.0562(19) Uani 1 1 d . . . . .
H12_5 H 0.5553 0.8771 0.8696 0.067 Uiso 1 1 calc R U . . .
C13_5 C 0.5045(2) 0.8017(2) 0.95070(14) 0.0430(16) Uani 1 1 d . . . . .
C14_5 C 0.6531(2) 0.7210(2) 0.79167(13) 0.0427(16) Uani 1 1 d . . . . .
C15_5 C 0.6538(2) 0.7296(2) 0.76375(13) 0.0466(17) Uani 1 1 d . . . . .
H15_5 H 0.6474 0.7621 0.7527 0.056 Uiso 1 1 calc R U . . .
C16_5 C 0.6641(2) 0.6902(2) 0.75190(13) 0.0444(16) Uani 1 1 d . . . . .
H16_5 H 0.6620 0.6960 0.7331 0.053 Uiso 1 1 calc R U . . .
C17_5 C 0.6775(2) 0.6425(2) 0.76864(12) 0.0391(15) Uani 1 1 d D . . . .
C18_5 C 0.6775(3) 0.6336(2) 0.79589(13) 0.0531(19) Uani 1 1 d . . . . .
H18_5 H 0.6858 0.6007 0.8068 0.064 Uiso 1 1 calc R U . . .
C19_5 C 0.6653(2) 0.6731(2) 0.80767(13) 0.0428(16) Uani 1 1 d . . . . .
H19_5 H 0.6654 0.6673 0.8267 0.051 Uiso 1 1 calc R U . . .
C20_5 C 0.6895(3) 0.6012(2) 0.75477(15) 0.0522(18) Uani 1 1 d . . . . .
C21_5 C 0.6714(2) 0.8724(2) 0.79163(12) 0.0374(15) Uani 1 1 d . . . . .
C22_5 C 0.6881(2) 0.8893(2) 0.80664(13) 0.0462(16) Uani 1 1 d . . . . .
H22_5 H 0.6897 0.8753 0.8255 0.055 Uiso 1 1 calc R U . . .
C23_5 C 0.7028(2) 0.9273(2) 0.79464(12) 0.0425(15) Uani 1 1 d . . . . .
H23_5 H 0.7139 0.9393 0.8054 0.051 Uiso 1 1 calc R U . . .
C24_5 C 0.7010(2) 0.9472(2) 0.76699(12) 0.0412(16) Uani 1 1 d D . . . .
C25_5 C 0.6845(2) 0.9291(2) 0.75157(12) 0.0451(17) Uani 1 1 d . . . . .
H25_5 H 0.6837 0.9424 0.7326 0.054 Uiso 1 1 calc R U . . .
C26_5 C 0.6693(2) 0.8928(2) 0.76317(12) 0.0397(15) Uani 1 1 d . . . . .
H26_5 H 0.6576 0.8813 0.7525 0.048 Uiso 1 1 calc R U . . .
C27_5 C 0.7170(2) 0.9872(2) 0.75333(15) 0.0493(17) Uani 1 1 d . . . . .
O1_5 O 0.50979(18) 0.75831(16) 0.96459(9) 0.0630(14) Uani 1 1 d . . . . .
O2_5 O 0.48033(17) 0.84101(15) 0.95797(8) 0.0528(12) Uani 1 1 d . . . . .
H2A_5 H 0.4675 0.8355 0.9738 0.079 Uiso 1 1 calc DR U . . .
O3_5 O 0.68262(17) 0.61291(14) 0.73041(9) 0.0517(12) Uani 1 1 d . . . . .
H3A_5 H 0.6865 0.5877 0.7257 0.078 Uiso 1 1 calc DR U . . .
O4_5 O 0.7057(2) 0.55586(16) 0.76972(10) 0.0737(15) Uani 1 1 d . . . . .
O5_5 O 0.73522(18) 0.99968(17) 0.76836(9) 0.0633(13) Uani 1 1 d . . . . .
O6_5 O 0.71060(18) 1.00719(16) 0.72840(9) 0.0567(12) Uani 1 1 d . . . . .
H6A_5 H 0.7215 1.0285 0.7230 0.085 Uiso 1 1 calc DR U . . .
C1_6 C 0.4706(2) 0.8703(2) 0.83703(12) 0.0365(14) Uani 1 1 d . . . . .
C2_6 C 0.4805(2) 0.83351(19) 0.82333(11) 0.0329(14) Uani 1 1 d . . . . .
H2_6 H 0.4700 0.8083 0.8316 0.040 Uiso 1 1 calc R U . . .
C3_6 C 0.5055(2) 0.83383(18) 0.79789(12) 0.0339(14) Uani 1 1 d . . . . .
C4_6 C 0.5228(2) 0.86959(19) 0.78594(12) 0.0395(15) Uani 1 1 d . . . . .
H4_6 H 0.5417 0.8685 0.7690 0.047 Uiso 1 1 calc R U . . .
C5_6 C 0.5117(2) 0.9075(2) 0.79944(13) 0.0416(15) Uani 1 1 d . . . . .
C6_6 C 0.4871(2) 0.90659(19) 0.82570(11) 0.0336(14) Uani 1 1 d . . . . .
H6_6 H 0.4819 0.9303 0.8354 0.040 Uiso 1 1 calc R U . . .
C7_6 C 0.4447(2) 0.8681(2) 0.86465(12) 0.0363(15) Uani 1 1 d . . . . .
C8_6 C 0.4454(2) 0.8239(2) 0.88102(12) 0.0438(16) Uani 1 1 d . . . . .
H8_6 H 0.4628 0.7939 0.8745 0.053 Uiso 1 1 calc R U . . .
C9_6 C 0.4217(2) 0.8226(2) 0.90638(13) 0.0440(16) Uani 1 1 d . . . . .
H9_6 H 0.4235 0.7915 0.9173 0.053 Uiso 1 1 calc R U . . .
C10_6 C 0.3948(2) 0.8659(2) 0.91675(14) 0.0441(16) Uani 1 1 d D . . . .
C11_6 C 0.3943(2) 0.9097(2) 0.90107(13) 0.0468(17) Uani 1 1 d . . . . .
H11_6 H 0.3783 0.9389 0.9083 0.056 Uiso 1 1 calc R U . . .
C12_6 C 0.4166(2) 0.9129(2) 0.87489(12) 0.0444(16) Uani 1 1 d . . . . .
H12_6 H 0.4133 0.9445 0.8638 0.053 Uiso 1 1 calc R U . . .
C13_6 C 0.3676(2) 0.8646(2) 0.94403(13) 0.0415(16) Uani 1 1 d . . . . .
C14_6 C 0.5185(2) 0.7920(2) 0.78428(13) 0.0423(16) Uani 1 1 d . . . . .
C15_6 C 0.5183(2) 0.8022(2) 0.75601(12) 0.0375(14) Uani 1 1 d . . . . .
H15_6 H 0.5092 0.8354 0.7454 0.045 Uiso 1 1 calc R U . . .
C16_6 C 0.5319(2) 0.7626(2) 0.74393(13) 0.0408(15) Uani 1 1 d . . . . .
H16_6 H 0.5324 0.7689 0.7248 0.049 Uiso 1 1 calc R U . . .
C17_6 C 0.5443(2) 0.71507(19) 0.75921(13) 0.0349(14) Uani 1 1 d D . . . .
C18_6 C 0.5435(2) 0.7057(2) 0.78677(12) 0.0393(15) Uani 1 1 d . . . . .
H18_6 H 0.5518 0.6726 0.7974 0.047 Uiso 1 1 calc R U . . .
C19_6 C 0.5305(2) 0.7442(2) 0.79912(12) 0.0383(15) Uani 1 1 d . . . . .
H19_6 H 0.5300 0.7374 0.8182 0.046 Uiso 1 1 calc R U . . .
C20_6 C 0.5597(2) 0.6722(2) 0.74638(15) 0.0507(18) Uani 1 1 d . . . . .
C21_6 C 0.5300(2) 0.94516(19) 0.78677(12) 0.0359(14) Uani 1 1 d . . . . .
C22_6 C 0.5488(2) 0.96229(19) 0.80203(12) 0.0345(14) Uani 1 1 d . . . . .
H22_6 H 0.5505 0.9483 0.8209 0.041 Uiso 1 1 calc R U . . .
C23_6 C 0.5645(2) 0.9987(2) 0.79020(12) 0.0395(15) Uani 1 1 d . . . . .
H23_6 H 0.5765 1.0099 0.8009 0.047 Uiso 1 1 calc R U . . .
C24_6 C 0.5628(2) 1.0186(2) 0.76259(13) 0.0462(16) Uani 1 1 d D . . . .
C25_6 C 0.5441(2) 1.0022(2) 0.74643(12) 0.0411(15) Uani 1 1 d . . . . .
H25_6 H 0.5424 1.0162 0.7275 0.049 Uiso 1 1 calc R U . . .
C26_6 C 0.5287(2) 0.9660(2) 0.75883(11) 0.0389(15) Uani 1 1 d . . . . .
H26_6 H 0.5168 0.9547 0.7482 0.047 Uiso 1 1 calc R U . . .
C27_6 C 0.5795(3) 1.0564(2) 0.74927(14) 0.0535(18) Uani 1 1 d . . . . .
O1_6 O 0.37329(18) 0.82154(16) 0.95804(8) 0.0619(13) Uani 1 1 d . . . . .
O2_6 O 0.34133(18) 0.90466(16) 0.95161(9) 0.0589(13) Uani 1 1 d . . . . .
H2A_6 H 0.3283 0.8986 0.9673 0.088 Uiso 1 1 calc DR U . . .
O3_6 O 0.55801(18) 0.68487(15) 0.71962(10) 0.0633(13) Uani 1 1 d . . . . .
H3A_6 H 0.5665 0.6591 0.7139 0.095 Uiso 1 1 calc DR U . . .
O4_6 O 0.57280(17) 0.62922(14) 0.76017(9) 0.0576(13) Uani 1 1 d . . . . .
O5_6 O 0.59780(16) 1.07039(14) 0.76294(8) 0.0513(11) Uani 1 1 d . . . . .
O6_6 O 0.57489(18) 1.07481(16) 0.72342(9) 0.0585(13) Uani 1 1 d . . . . .
H6A_6 H 0.5869 1.0952 0.7178 0.088 Uiso 1 1 calc DR U . . .
C1_7 C 0.3324(2) 0.9391(2) 0.82916(12) 0.0373(15) Uani 1 1 d . . . . .
C2_7 C 0.3436(2) 0.9036(2) 0.81468(13) 0.0433(16) Uani 1 1 d . . . . .
H2_7 H 0.3344 0.8773 0.8225 0.052 Uiso 1 1 calc R U . . .
C3_7 C 0.3681(2) 0.90568(19) 0.78873(12) 0.0348(14) Uani 1 1 d . . . . .
C4_7 C 0.3831(2) 0.9426(2) 0.77774(13) 0.0422(16) Uani 1 1 d . . . . .
H4_7 H 0.4009 0.9432 0.7604 0.051 Uiso 1 1 calc R U . . .
C5_7 C 0.3727(2) 0.9794(2) 0.79164(13) 0.0422(15) Uani 1 1 d . . . . .
C6_7 C 0.3474(2) 0.97684(19) 0.81692(12) 0.0389(15) Uani 1 1 d . . . . .
H6_7 H 0.3399 1.0017 0.8264 0.047 Uiso 1 1 calc R U . . .
C7_7 C 0.3064(2) 0.9365(2) 0.85574(12) 0.0387(15) Uani 1 1 d . . . . .
C8_7 C 0.3100(2) 0.8896(2) 0.87277(13) 0.0433(16) Uani 1 1 d . . . . .
H8_7 H 0.3292 0.8596 0.8663 0.052 Uiso 1 1 calc R U . . .
C9_7 C 0.2860(2) 0.8873(2) 0.89852(13) 0.0469(17) Uani 1 1 d . . . . .
H9_7 H 0.2889 0.8558 0.9095 0.056 Uiso 1 1 calc R U . . .
C10_7 C 0.2577(2) 0.9305(2) 0.90833(13) 0.0464(17) Uani 1 1 d D . . . .
C11_7 C 0.2529(2) 0.9773(2) 0.89234(14) 0.0556(18) Uani 1 1 d . . . . .
H11_7 H 0.2333 1.0068 0.8992 0.067 Uiso 1 1 calc R U . . .
C12_7 C 0.2769(2) 0.9806(2) 0.86618(13) 0.0494(17) Uani 1 1 d . . . . .
H12_7 H 0.2735 1.0124 0.8554 0.059 Uiso 1 1 calc R U . . .
C13_7 C 0.2317(3) 0.9283(2) 0.93644(14) 0.0484(17) Uani 1 1 d . . . . .
C14_7 C 0.3817(2) 0.8651(2) 0.77399(13) 0.0437(16) Uani 1 1 d . . . . .
C15_7 C 0.3813(2) 0.8761(2) 0.74596(13) 0.0455(16) Uani 1 1 d . . . . .
H15_7 H 0.3711 0.9098 0.7357 0.055 Uiso 1 1 calc R U . . .
C16_7 C 0.3957(2) 0.8385(2) 0.73371(13) 0.0531(18) Uani 1 1 d . . . . .
H16_7 H 0.3946 0.8467 0.7147 0.064 Uiso 1 1 calc R U . . .
C17_7 C 0.4120(2) 0.7886(2) 0.74711(14) 0.0428(16) Uani 1 1 d D . . . .
C18_7 C 0.4118(2) 0.7781(2) 0.77541(14) 0.0483(17) Uani 1 1 d . . . . .
H18_7 H 0.4216 0.7444 0.7854 0.058 Uiso 1 1 calc R U . . .
C19_7 C 0.3976(2) 0.8157(2) 0.78914(14) 0.0483(17) Uani 1 1 d . . . . .
H19_7 H 0.3987 0.8080 0.8082 0.058 Uiso 1 1 calc R U . . .
C20_7 C 0.4296(2) 0.7466(2) 0.73440(16) 0.0515(18) Uani 1 1 d . . . . .
C21_7 C 0.3906(2) 1.0174(2) 0.77981(13) 0.0418(16) Uani 1 1 d . . . . .
C22_7 C 0.4070(2) 1.03510(19) 0.79449(12) 0.0396(15) Uani 1 1 d . . . . .
H22_7 H 0.4059 1.0232 0.8136 0.047 Uiso 1 1 calc R U . . .
C23_7 C 0.4254(2) 1.07005(19) 0.78274(13) 0.0423(15) Uani 1 1 d . . . . .
H23_7 H 0.4385 1.0799 0.7935 0.051 Uiso 1 1 calc R U . . .
C24_7 C 0.4241(2) 1.0898(2) 0.75551(13) 0.0453(16) Uani 1 1 d D . . . .
C25_7 C 0.4062(3) 1.0735(2) 0.73990(15) 0.0568(19) Uani 1 1 d . . . . .
H25_7 H 0.4053 1.0869 0.7209 0.068 Uiso 1 1 calc R U . . .
C26_7 C 0.3901(2) 1.0384(2) 0.75184(13) 0.0483(17) Uani 1 1 d . . . . .
H26_7 H 0.3781 1.0277 0.7409 0.058 Uiso 1 1 calc R U . . .
C27_7 C 0.4437(3) 1.1261(2) 0.74328(15) 0.063(2) Uani 1 1 d . . . . .
O1_7 O 0.24104(17) 0.88347(15) 0.95028(8) 0.0563(12) Uani 1 1 d . . . . .
O2_7 O 0.20377(17) 0.96745(16) 0.94387(9) 0.0594(13) Uani 1 1 d . . . . .
H2A_7 H 0.1880 0.9611 0.9585 0.089 Uiso 1 1 calc DR U . . .
O3_7 O 0.42987(19) 0.75888(16) 0.70787(10) 0.0732(15) Uani 1 1 d . . . . .
H3A_7 H 0.4468 0.7328 0.7017 0.110 Uiso 1 1 calc DR U . . .
O4_7 O 0.44624(17) 0.70191(15) 0.74807(9) 0.0567(12) Uani 1 1 d . . . . .
O5_7 O 0.46428(17) 1.13801(15) 0.75581(8) 0.0573(12) Uani 1 1 d . . . . .
O6_7 O 0.4403(2) 1.14366(18) 0.71650(10) 0.0785(16) Uani 1 1 d . . . . .
H6A_7 H 0.4515 1.1647 0.7108 0.118 Uiso 1 1 calc DR U . . .
C1_8 C 0.6411(2) 0.83092(19) 0.69317(11) 0.0326(14) Uani 1 1 d . . . . .
C2_8 C 0.6686(2) 0.77912(19) 0.69300(10) 0.0303(13) Uani 1 1 d . . . . .
H2_8 H 0.6519 0.7613 0.6917 0.036 Uiso 1 1 calc R U . . .
C3_8 C 0.7184(2) 0.7539(2) 0.69464(11) 0.0331(14) Uani 1 1 d . . . . .
C4_8 C 0.7442(2) 0.7791(2) 0.69668(11) 0.0383(15) Uani 1 1 d . . . . .
H4_8 H 0.7787 0.7616 0.6982 0.046 Uiso 1 1 calc R U . . .
C5_8 C 0.7177(2) 0.8308(2) 0.69642(11) 0.0357(14) Uani 1 1 d . . . . .
C6_8 C 0.6676(2) 0.8547(2) 0.69450(12) 0.0390(15) Uani 1 1 d . . . . .
H6_8 H 0.6504 0.8897 0.6941 0.047 Uiso 1 1 calc R U . . .
C7_8 C 0.5862(2) 0.85747(19) 0.69282(11) 0.0322(14) Uani 1 1 d . . . . .
C8_8 C 0.5634(2) 0.8408(2) 0.68077(11) 0.0368(15) Uani 1 1 d . . . . .
H8_8 H 0.5820 0.8114 0.6737 0.044 Uiso 1 1 calc R U . . .
C9_8 C 0.5127(2) 0.8678(2) 0.67913(11) 0.0350(14) Uani 1 1 d . . . . .
H9_8 H 0.4970 0.8565 0.6708 0.042 Uiso 1 1 calc R U . . .
C10_8 C 0.4846(2) 0.9106(2) 0.68916(11) 0.0324(14) Uani 1 1 d D . . . .
C11_8 C 0.5079(2) 0.9276(2) 0.70125(12) 0.0474(17) Uani 1 1 d . . . . .
H11_8 H 0.4895 0.9574 0.7079 0.057 Uiso 1 1 calc R U . . .
C12_8 C 0.5587(2) 0.89995(19) 0.70327(11) 0.0345(14) Uani 1 1 d . . . . .
H12_8 H 0.5746 0.9105 0.7120 0.041 Uiso 1 1 calc R U . . .
C13_8 C 0.4317(2) 0.9394(2) 0.68808(12) 0.0394(15) Uani 1 1 d . . . . .
C14_8 C 0.7471(2) 0.6999(2) 0.69412(12) 0.0381(15) Uani 1 1 d . . . . .
C15_8 C 0.7878(2) 0.6676(2) 0.70918(14) 0.0460(17) Uani 1 1 d . . . . .
H15_8 H 0.7971 0.6799 0.7205 0.055 Uiso 1 1 calc R U . . .
C16_8 C 0.8142(2) 0.6182(2) 0.70761(13) 0.0420(16) Uani 1 1 d . . . . .
H16_8 H 0.8426 0.5972 0.7174 0.050 Uiso 1 1 calc R U . . .
C17_8 C 0.8010(2) 0.5982(2) 0.69245(13) 0.0456(17) Uani 1 1 d D . . . .
C18_8 C 0.7598(2) 0.6300(2) 0.67739(14) 0.0497(18) Uani 1 1 d . . . . .
H18_8 H 0.7509 0.6169 0.6662 0.060 Uiso 1 1 calc R U . . .
C19_8 C 0.7323(2) 0.67945(19) 0.67854(12) 0.0348(14) Uani 1 1 d . . . . .
H19_8 H 0.7036 0.7000 0.6690 0.042 Uiso 1 1 calc R U . . .
C20_8 C 0.8323(2) 0.5461(2) 0.68931(15) 0.0466(17) Uani 1 1 d . . . . .
C21_8 C 0.7442(2) 0.8599(2) 0.69708(13) 0.0423(16) Uani 1 1 d . . . . .
C22_8 C 0.7304(2) 0.9090(2) 0.68057(12) 0.0444(16) Uani 1 1 d . . . . .
H22_8 H 0.7036 0.9246 0.6697 0.053 Uiso 1 1 calc R U . . .
C23_8 C 0.7567(2) 0.9336(2) 0.68064(12) 0.0396(15) Uani 1 1 d . . . . .
H23_8 H 0.7489 0.9659 0.6690 0.047 Uiso 1 1 calc R U . . .
C24_8 C 0.7935(2) 0.9129(2) 0.69699(13) 0.0464(17) Uani 1 1 d D . . . .
C25_8 C 0.8083(2) 0.8649(2) 0.71314(13) 0.0469(17) Uani 1 1 d . . . . .
H25_8 H 0.8352 0.8498 0.7239 0.056 Uiso 1 1 calc R U . . .
C26_8 C 0.7813(2) 0.8396(2) 0.71283(13) 0.0408(15) Uani 1 1 d . . . . .
H26_8 H 0.7898 0.8070 0.7242 0.049 Uiso 1 1 calc R U . . .
C27_8 C 0.8222(3) 0.9407(2) 0.69737(15) 0.0548(19) Uani 1 1 d . . . . .
O1_8 O 0.41162(14) 0.92341(13) 0.67522(8) 0.0423(10) Uani 1 1 d . . . . .
H1A_8 H 0.3809 0.9409 0.6762 0.063 Uiso 1 1 calc DR U . . .
O2_8 O 0.40600(14) 0.97670(14) 0.69855(8) 0.0441(10) Uani 1 1 d . . . . .
O3_8 O 0.86723(17) 0.51732(15) 0.70424(10) 0.0616(13) Uani 1 1 d . . . . .
O4_8 O 0.82052(14) 0.53120(14) 0.67253(10) 0.0560(13) Uani 1 1 d . . . . .
H4A_8 H 0.8323 0.4997 0.6768 0.084 Uiso 1 1 calc DR U . . .
O5_8 O 0.81039(16) 0.98361(15) 0.67925(9) 0.0509(11) Uani 1 1 d . . . . .
O6_8 O 0.8538(2) 0.92252(19) 0.71380(11) 0.0803(17) Uani 1 1 d . . . . .
H6A_8 H 0.8674 0.9412 0.7111 0.120 Uiso 1 1 calc DR U . . .
C1_9 C 0.7000(2) 0.8388(2) 0.62112(11) 0.0374(15) Uani 1 1 d . . . . .
C2_9 C 0.7255(2) 0.7871(2) 0.62209(11) 0.0351(14) Uani 1 1 d . . . . .
H2_9 H 0.7077 0.7697 0.6219 0.042 Uiso 1 1 calc R U . . .
C3_9 C 0.7783(2) 0.7596(2) 0.62330(11) 0.0388(15) Uani 1 1 d . . . . .
C4_9 C 0.8021(2) 0.7864(2) 0.62379(12) 0.0397(15) Uani 1 1 d . . . . .
H4_9 H 0.8369 0.7698 0.6241 0.048 Uiso 1 1 calc R U . . .
C5_9 C 0.7767(2) 0.8373(2) 0.62387(12) 0.0382(15) Uani 1 1 d . . . . .
C6_9 C 0.7275(2) 0.8624(2) 0.62216(12) 0.0395(15) Uani 1 1 d . . . . .
H6_9 H 0.7110 0.8974 0.6217 0.047 Uiso 1 1 calc R U . . .
C7_9 C 0.6470(2) 0.8661(2) 0.61989(12) 0.0347(14) Uani 1 1 d . . . . .
C8_9 C 0.6213(2) 0.8485(2) 0.60929(11) 0.0361(14) Uani 1 1 d . . . . .
H8_9 H 0.6391 0.8179 0.6034 0.043 Uiso 1 1 calc R U . . .
C9_9 C 0.5714(2) 0.8751(2) 0.60750(11) 0.0394(15) Uani 1 1 d . . . . .
H9_9 H 0.5552 0.8628 0.6003 0.047 Uiso 1 1 calc R U . . .
C10_9 C 0.5437(2) 0.9210(2) 0.61625(11) 0.0357(14) Uani 1 1 d D . . . .
C11_9 C 0.5689(2) 0.9383(2) 0.62715(11) 0.0365(14) Uani 1 1 d . . . . .
H11_9 H 0.5513 0.9687 0.6334 0.044 Uiso 1 1 calc R U . . .
C12_9 C 0.6184(2) 0.91112(19) 0.62859(12) 0.0396(15) Uani 1 1 d . . . . .
H12_9 H 0.6345 0.9234 0.6359 0.047 Uiso 1 1 calc R U . . .
C13_9 C 0.4905(3) 0.9492(3) 0.61554(12) 0.0431(16) Uani 1 1 d . . . . .
C14_9 C 0.8049(2) 0.7066(2) 0.62240(12) 0.0418(16) Uani 1 1 d . . . . .
C15_9 C 0.8451(2) 0.6733(2) 0.63702(12) 0.0378(15) Uani 1 1 d . . . . .
H15_9 H 0.8548 0.6859 0.6481 0.045 Uiso 1 1 calc R U . . .
C16_9 C 0.8720(2) 0.6232(2) 0.63655(13) 0.0491(17) Uani 1 1 d . . . . .
H16_9 H 0.8996 0.6021 0.6469 0.059 Uiso 1 1 calc R U . . .
C17_9 C 0.8580(3) 0.6039(2) 0.62061(13) 0.0464(17) Uani 1 1 d D . . . .
C18_9 C 0.8156(2) 0.6350(2) 0.60780(13) 0.0470(17) Uani 1 1 d . . . . .
H18_9 H 0.8038 0.6210 0.5987 0.056 Uiso 1 1 calc R U . . .
C19_9 C 0.7886(2) 0.6867(2) 0.60747(12) 0.0392(15) Uani 1 1 d . . . . .
H19_9 H 0.7604 0.7076 0.5976 0.047 Uiso 1 1 calc R U . . .
C20_9 C 0.8859(3) 0.5505(2) 0.61902(15) 0.0522(18) Uani 1 1 d . . . . .
C21_9 C 0.8056(2) 0.8642(2) 0.62413(12) 0.0355(14) Uani 1 1 d . . . . .
C22_9 C 0.7903(2) 0.9148(2) 0.60877(12) 0.0412(15) Uani 1 1 d . . . . .
H22_9 H 0.7634 0.9308 0.5979 0.049 Uiso 1 1 calc R U . . .
C23_9 C 0.8162(2) 0.9405(2) 0.61015(13) 0.0488(17) Uani 1 1 d . . . . .
H23_9 H 0.8064 0.9742 0.6001 0.059 Uiso 1 1 calc R U . . .
C24_9 C 0.8562(2) 0.9176(2) 0.62593(12) 0.0390(15) Uani 1 1 d D . . . .
C25_9 C 0.8687(2) 0.8696(2) 0.64094(13) 0.0454(17) Uani 1 1 d . . . . .
H25_9 H 0.8940 0.8545 0.6529 0.054 Uiso 1 1 calc R U . . .
C26_9 C 0.8457(2) 0.8430(2) 0.63916(12) 0.0455(17) Uani 1 1 d . . . . .
H26_9 H 0.8577 0.8087 0.6485 0.055 Uiso 1 1 calc R U . . .
C27_9 C 0.8808(3) 0.9468(2) 0.62501(13) 0.0435(16) Uani 1 1 d . . . . .
O1_9 O 0.47081(15) 0.93181(17) 0.60475(9) 0.0543(12) Uani 1 1 d . . . . .
H1A_9 H 0.4416 0.9401 0.6114 0.081 Uiso 1 1 calc DR U . . .
O2_9 O 0.46732(15) 0.98799(16) 0.62437(9) 0.0548(12) Uani 1 1 d . . . . .
O3_9 O 0.92332(18) 0.52373(15) 0.63282(10) 0.0612(13) Uani 1 1 d . . . . .
H3A_9 H 0.9378 0.4945 0.6301 0.092 Uiso 1 1 calc DR U . . .
O4_9 O 0.87185(16) 0.53425(14) 0.60522(10) 0.0570(13) Uani 1 1 d . . . . .
O5_9 O 0.86870(16) 0.98904(15) 0.61110(9) 0.0578(13) Uani 1 1 d . . . . .
O6_9 O 0.91450(17) 0.92623(15) 0.64208(10) 0.0577(13) Uani 1 1 d . . . . .
H6A_9 H 0.9256 0.9464 0.6413 0.087 Uiso 1 1 calc DR U . . .
C1_10 C 0.7617(2) 0.8435(2) 0.54923(11) 0.0373(15) Uani 1 1 d . . . . .
C2_10 C 0.7847(2) 0.7931(2) 0.55058(12) 0.0415(15) Uani 1 1 d . . . . .
H2_10 H 0.7658 0.7767 0.5505 0.050 Uiso 1 1 calc R U . . .
C3_10 C 0.8350(3) 0.7653(2) 0.55204(13) 0.0510(18) Uani 1 1 d . . . . .
C4_10 C 0.8618(2) 0.7895(2) 0.55257(11) 0.0396(15) Uani 1 1 d . . . . .
H4_10 H 0.8963 0.7708 0.5540 0.047 Uiso 1 1 calc R U . . .
C5_10 C 0.8393(3) 0.8403(2) 0.55103(12) 0.0422(16) Uani 1 1 d . . . . .
C6_10 C 0.7890(3) 0.8674(2) 0.54967(12) 0.0461(17) Uani 1 1 d . . . . .
H6_10 H 0.7731 0.9025 0.5490 0.055 Uiso 1 1 calc R U . . .
C7_10 C 0.7070(2) 0.8731(2) 0.54718(12) 0.0404(15) Uani 1 1 d . . . . .
C8_10 C 0.6815(2) 0.8564(2) 0.53742(12) 0.0453(16) Uani 1 1 d . . . . .
H8_10 H 0.6990 0.8262 0.5310 0.054 Uiso 1 1 calc R U . . .
C9_10 C 0.6311(2) 0.8823(2) 0.53670(13) 0.0505(18) Uani 1 1 d . . . . .
H9_10 H 0.6142 0.8684 0.5314 0.061 Uiso 1 1 calc R U . . .
C10_10 C 0.6052(2) 0.9283(2) 0.54364(12) 0.0413(15) Uani 1 1 d D . . . .
C11_10 C 0.6299(3) 0.9468(2) 0.55359(14) 0.0562(19) Uani 1 1 d . . . . .
H11_10 H 0.6122 0.9778 0.5592 0.067 Uiso 1 1 calc R U . . .
C12_10 C 0.6807(2) 0.9191(2) 0.55515(13) 0.0454(16) Uani 1 1 d . . . . .
H12_10 H 0.6977 0.9316 0.5617 0.054 Uiso 1 1 calc R U . . .
C13_10 C 0.5515(2) 0.9566(2) 0.54396(13) 0.0426(16) Uani 1 1 d . . . . .
C14_10 C 0.8618(2) 0.7100(2) 0.55154(13) 0.0441(16) Uani 1 1 d . . . . .
C15_10 C 0.9051(3) 0.6773(2) 0.56332(13) 0.0526(18) Uani 1 1 d . . . . .
H15_10 H 0.9192 0.6902 0.5717 0.063 Uiso 1 1 calc R U . . .
C16_10 C 0.9285(2) 0.6277(2) 0.56345(13) 0.0511(18) Uani 1 1 d . . . . .
H16_10 H 0.9579 0.6064 0.5723 0.061 Uiso 1 1 calc R U . . .
C17_10 C 0.9102(3) 0.6082(2) 0.55085(15) 0.059(2) Uani 1 1 d D . . . .
C18_10 C 0.8653(3) 0.6400(3) 0.53846(14) 0.062(2) Uani 1 1 d . . . . .
H18_10 H 0.8522 0.6270 0.5295 0.075 Uiso 1 1 calc R U . . .
C19_10 C 0.8412(3) 0.6898(2) 0.53959(13) 0.0513(18) Uani 1 1 d . . . . .
H19_10 H 0.8103 0.7110 0.5322 0.062 Uiso 1 1 calc R U . . .
C20_10 C 0.9370(3) 0.5537(3) 0.54932(18) 0.068(2) Uani 1 1 d . . . . .
C21_10 C 0.8669(3) 0.8677(2) 0.55184(14) 0.0519(18) Uani 1 1 d . . . . .
C22_10 C 0.8557(2) 0.9153(2) 0.53621(14) 0.057(2) Uani 1 1 d . . . . .
H22_10 H 0.8308 0.9304 0.5240 0.068 Uiso 1 1 calc R U . . .
C23_10 C 0.8794(3) 0.9412(2) 0.53780(15) 0.062(2) Uani 1 1 d . . . . .
H23_10 H 0.8710 0.9739 0.5265 0.074 Uiso 1 1 calc R U . . .
C24_10 C 0.9150(2) 0.9215(2) 0.55521(12) 0.0383(15) Uani 1 1 d D . . . .
C25_10 C 0.9294(2) 0.8729(2) 0.57153(15) 0.0576(19) Uani 1 1 d . . . . .
H25_10 H 0.9549 0.8582 0.5832 0.069 Uiso 1 1 calc R U . . .
C26_10 C 0.9040(2) 0.8468(2) 0.56965(14) 0.0521(18) Uani 1 1 d . . . . .
H26_10 H 0.9123 0.8140 0.5808 0.063 Uiso 1 1 calc R U . . .
C27_10 C 0.9396(3) 0.9506(2) 0.55624(14) 0.0498(17) Uani 1 1 d . . . . .
O1_10 O 0.53045(16) 0.93636(17) 0.53542(9) 0.0600(13) Uani 1 1 d . . . . .
H1A_10 H 0.4998 0.9545 0.5362 0.090 Uiso 1 1 calc DR U . . .
O2_10 O 0.52548(14) 0.99664(15) 0.55255(8) 0.0492(11) Uani 1 1 d . . . . .
O3_10 O 0.9746(2) 0.52545(16) 0.56367(11) 0.0691(15) Uani 1 1 d . . . . .
H3A_10 H 0.9870 0.4957 0.5619 0.104 Uiso 1 1 calc DR U . . .
O4_10 O 0.91999(19) 0.53770(17) 0.53673(11) 0.0817(17) Uani 1 1 d . . . . .
O5_10 O 0.93087(19) 0.99166(17) 0.54021(11) 0.0839(17) Uani 1 1 d . . . . .
O6_10 O 0.97241(16) 0.93054(15) 0.57442(9) 0.0552(12) Uani 1 1 d . . . . .
H6A_10 H 0.9820 0.9515 0.5744 0.083 Uiso 1 1 calc DR U . . .
C1_11 C 0.8429(2) 0.8680(2) 0.47590(12) 0.0434(16) Uani 1 1 d . . . . .
C2_11 C 0.8213(2) 0.8412(2) 0.47334(11) 0.0419(16) Uani 1 1 d . . . . .
H2_11 H 0.8409 0.8065 0.4732 0.050 Uiso 1 1 calc R U . . .
C3_11 C 0.7710(3) 0.8631(2) 0.47088(13) 0.0496(18) Uani 1 1 d . . . . .
C4_11 C 0.7398(3) 0.9138(2) 0.47185(13) 0.0535(18) Uani 1 1 d . . . . .
H4_11 H 0.7052 0.9283 0.4712 0.064 Uiso 1 1 calc R U . . .
C5_11 C 0.7630(3) 0.9422(2) 0.47391(13) 0.0508(18) Uani 1 1 d . . . . .
C6_11 C 0.8129(3) 0.9185(2) 0.47744(12) 0.0498(17) Uani 1 1 d . . . . .
H6_11 H 0.8271 0.9368 0.4810 0.060 Uiso 1 1 calc R U . . .
C7_11 C 0.8956(2) 0.8446(2) 0.47674(12) 0.0413(16) Uani 1 1 d . . . . .
C8_11 C 0.9236(2) 0.7920(2) 0.48513(13) 0.0512(18) Uani 1 1 d . . . . .
H8_11 H 0.9065 0.7720 0.4912 0.061 Uiso 1 1 calc R U . . .
C9_11 C 0.9730(2) 0.7685(2) 0.48497(13) 0.0505(17) Uani 1 1 d . . . . .
H9_11 H 0.9895 0.7329 0.4907 0.061 Uiso 1 1 calc R U . . .
C10_11 C 1.0007(2) 0.7957(2) 0.47650(12) 0.0392(15) Uani 1 1 d D . . . .
C11_11 C 0.9753(3) 0.8473(2) 0.46999(12) 0.0500(17) Uani 1 1 d . . . . .
H11_11 H 0.9925 0.8670 0.4655 0.060 Uiso 1 1 calc R U . . .
C12_11 C 0.9237(3) 0.8709(2) 0.47005(13) 0.0522(18) Uani 1 1 d . . . . .
H12_11 H 0.9070 0.9066 0.4653 0.063 Uiso 1 1 calc R U . . .
C13_11 C 1.0550(2) 0.7682(2) 0.47517(13) 0.0439(16) Uani 1 1 d . . . . .
C14_11 C 0.7473(2) 0.8323(2) 0.46708(13) 0.0459(16) Uani 1 1 d . . . . .
C15_11 C 0.7100(2) 0.8519(2) 0.45038(14) 0.0552(19) Uani 1 1 d . . . . .
H15_11 H 0.6976 0.8860 0.4407 0.066 Uiso 1 1 calc R U . . .
C16_11 C 0.6917(2) 0.8235(2) 0.44779(15) 0.0570(19) Uani 1 1 d . . . . .
H16_11 H 0.6671 0.8377 0.4356 0.068 Uiso 1 1 calc R U . . .
C17_11 C 0.7066(3) 0.7735(2) 0.46199(15) 0.0567(19) Uani 1 1 d D . . . .
C18_11 C 0.7439(2) 0.7532(2) 0.47886(14) 0.0514(17) Uani 1 1 d . . . . .
H18_11 H 0.7555 0.7190 0.4884 0.062 Uiso 1 1 calc R U . . .
C19_11 C 0.7653(2) 0.7821(2) 0.48220(14) 0.0521(18) Uani 1 1 d . . . . .
H19_11 H 0.7905 0.7684 0.4940 0.063 Uiso 1 1 calc R U . . .
C20_11 C 0.6843(3) 0.7431(3) 0.45926(16) 0.061(2) Uani 1 1 d . . . . .
C21_11 C 0.7324(3) 0.9969(2) 0.47412(13) 0.0526(18) Uani 1 1 d . . . . .
C22_11 C 0.7420(3) 1.0155(3) 0.49194(17) 0.095(3) Uani 1 1 d . . . . .
H22_11 H 0.7661 0.9940 0.5045 0.114 Uiso 1 1 calc R U . . .
C23_11 C 0.7151(4) 1.0673(3) 0.49097(19) 0.118(4) Uani 1 1 d . . . . .
H23_11 H 0.7224 1.0808 0.5027 0.142 Uiso 1 1 calc R U . . .
C24_11 C 0.6808(3) 1.0974(3) 0.47483(15) 0.0571(19) Uani 1 1 d D . . . .
C25_11 C 0.6695(2) 1.0781(2) 0.45721(14) 0.0516(17) Uani 1 1 d . . . . .
H25_11 H 0.6443 1.0998 0.4453 0.062 Uiso 1 1 calc R U . . .
C26_11 C 0.6950(2) 1.0286(2) 0.45747(14) 0.0526(17) Uani 1 1 d . . . . .
H26_11 H 0.6869 1.0154 0.4460 0.063 Uiso 1 1 calc R U . . .
C27_11 C 0.6521(3) 1.1527(3) 0.47443(17) 0.068(2) Uani 1 1 d . . . . .
O1_11 O 1.07683(15) 0.72178(15) 0.48220(10) 0.0604(13) Uani 1 1 d . . . . .
O2_11 O 1.07641(15) 0.79615(14) 0.46743(8) 0.0453(11) Uani 1 1 d . . . . .
H2A_11 H 1.1070 0.7781 0.4665 0.068 Uiso 1 1 calc DR U . . .
O3_11 O 0.6545(2) 0.76256(18) 0.44132(11) 0.0805(16) Uani 1 1 d . . . . .
H3A_11 H 0.6400 0.7450 0.4432 0.121 Uiso 1 1 calc DR U . . .
O4_11 O 0.69589(19) 0.69981(18) 0.47562(11) 0.0798(16) Uani 1 1 d . . . . .
O5_11 O 0.6618(2) 1.16980(19) 0.49031(12) 0.107(2) Uani 1 1 d . . . . .
O6_11 O 0.62078(19) 1.18209(17) 0.45623(11) 0.0768(15) Uani 1 1 d . . . . .
H6A_11 H 0.6076 1.2118 0.4581 0.115 Uiso 1 1 calc DR U . . .
C1_12 C 0.9129(2) 0.8624(2) 0.40509(12) 0.0412(16) Uani 1 1 d . . . . .
C2_12 C 0.8864(2) 0.8384(2) 0.40130(12) 0.0429(16) Uani 1 1 d . . . . .
H2_12 H 0.9045 0.8044 0.3997 0.052 Uiso 1 1 calc R U . . .
C3_12 C 0.8351(2) 0.8621(2) 0.39982(12) 0.0388(15) Uani 1 1 d . . . . .
C4_12 C 0.8092(2) 0.9118(2) 0.40113(11) 0.0385(15) Uani 1 1 d . . . . .
H4_12 H 0.7746 0.9287 0.3997 0.046 Uiso 1 1 calc R U . . .
C5_12 C 0.8326(2) 0.9387(2) 0.40453(12) 0.0439(16) Uani 1 1 d . . . . .
C6_12 C 0.8830(2) 0.9138(2) 0.40585(12) 0.0394(15) Uani 1 1 d . . . . .
H6_12 H 0.8987 0.9323 0.4074 0.047 Uiso 1 1 calc R U . . .
C7_12 C 0.9646(2) 0.8375(2) 0.40632(12) 0.0448(16) Uani 1 1 d . . . . .
C8_12 C 0.9902(3) 0.7853(2) 0.41442(12) 0.0486(17) Uani 1 1 d . . . . .
H8_12 H 0.9722 0.7663 0.4198 0.058 Uiso 1 1 calc R U . . .
C9_12 C 1.0410(3) 0.7600(2) 0.41496(13) 0.0505(17) Uani 1 1 d . . . . .
H9_12 H 1.0570 0.7244 0.4208 0.061 Uiso 1 1 calc R U . . .
C10_12 C 1.0686(2) 0.7867(2) 0.40702(12) 0.0437(16) Uani 1 1 d D . . . .
C11_12 C 1.0428(2) 0.8395(3) 0.39869(12) 0.0468(17) Uani 1 1 d . . . . .
H11_12 H 1.0607 0.8585 0.3929 0.056 Uiso 1 1 calc R U . . .
C12_12 C 0.9927(3) 0.8639(2) 0.39868(12) 0.0451(16) Uani 1 1 d . . . . .
H12_12 H 0.9765 0.8996 0.3934 0.054 Uiso 1 1 calc R U . . .
C13_12 C 1.1226(2) 0.7598(3) 0.40677(12) 0.0422(16) Uani 1 1 d . . . . .
C14_12 C 0.8107(2) 0.8337(2) 0.39710(13) 0.0428(16) Uani 1 1 d . . . . .
C15_12 C 0.7727(2) 0.8549(2) 0.38084(13) 0.0483(17) Uani 1 1 d . . . . .
H15_12 H 0.7619 0.8889 0.3711 0.058 Uiso 1 1 calc R U . . .
C16_12 C 0.7499(2) 0.8283(2) 0.37827(14) 0.0509(18) Uani 1 1 d . . . . .
H16_12 H 0.7233 0.8443 0.3672 0.061 Uiso 1 1 calc R U . . .
C17_12 C 0.7656(2) 0.7781(2) 0.39186(13) 0.0445(16) Uani 1 1 d D . . . .
C18_12 C 0.8027(3) 0.7573(2) 0.40845(13) 0.0547(18) Uani 1 1 d . . . . .
H18_12 H 0.8133 0.7234 0.4184 0.066 Uiso 1 1 calc R U . . .
C19_12 C 0.8249(2) 0.7842(2) 0.41103(14) 0.0523(18) Uani 1 1 d . . . . .
H19_12 H 0.8506 0.7686 0.4227 0.063 Uiso 1 1 calc R U . . .
C20_12 C 0.7404(3) 0.7501(2) 0.39083(16) 0.0563(19) Uani 1 1 d . . . . .
C21_12 C 0.8044(2) 0.9918(2) 0.40621(12) 0.0390(15) Uani 1 1 d . . . . .
C22_12 C 0.8183(2) 1.0124(2) 0.42090(12) 0.0483(17) Uani 1 1 d . . . . .
H22_12 H 0.8459 0.9913 0.4313 0.058 Uiso 1 1 calc R U . . .
C23_12 C 0.7927(3) 1.0637(2) 0.42088(13) 0.0502(17) Uani 1 1 d . . . . .
H23_12 H 0.8029 1.0773 0.4311 0.060 Uiso 1 1 calc R U . . .
C24_12 C 0.7520(2) 1.0948(2) 0.40563(13) 0.0430(16) Uani 1 1 d D . . . .
C25_12 C 0.7382(2) 1.0746(2) 0.39052(13) 0.0440(16) Uani 1 1 d . . . . .
H25_12 H 0.7106 1.0956 0.3801 0.053 Uiso 1 1 calc R U . . .
C26_12 C 0.7638(2) 1.0252(2) 0.39041(13) 0.0448(16) Uani 1 1 d . . . . .
H26_12 H 0.7544 1.0123 0.3794 0.054 Uiso 1 1 calc R U . . .
C27_12 C 0.7234(2) 1.1478(2) 0.40674(14) 0.0483(17) Uani 1 1 d . . . . .
O1_12 O 1.14239(17) 0.71304(17) 0.41412(9) 0.0575(12) Uani 1 1 d . . . . .
O2_12 O 1.14561(16) 0.78625(16) 0.39800(9) 0.0522(12) Uani 1 1 d . . . . .
H2A_12 H 1.1759 0.7673 0.3959 0.078 Uiso 1 1 calc DR U . . .
O3_12 O 0.70735(19) 0.77026(17) 0.37430(11) 0.0742(15) Uani 1 1 d . . . . .
H3A_12 H 0.6950 0.7509 0.3758 0.111 Uiso 1 1 calc DR U . . .
O4_12 O 0.75422(17) 0.70533(16) 0.40546(10) 0.0692(14) Uani 1 1 d . . . . .
O5_12 O 0.73362(16) 1.16570(15) 0.42279(9) 0.0601(13) Uani 1 1 d . . . . .
O6_12 O 0.68785(17) 1.17635(15) 0.39047(9) 0.0571(12) Uani 1 1 d . . . . .
H6A_12 H 0.6768 1.2066 0.3910 0.086 Uiso 1 1 calc DR U . . .
C1_13 C 0.9719(2) 0.8562(2) 0.33485(11) 0.0370(15) Uani 1 1 d . . . . .
C2_13 C 0.9454(2) 0.8335(2) 0.33187(12) 0.0391(15) Uani 1 1 d . . . . .
H2_13 H 0.9628 0.7989 0.3314 0.047 Uiso 1 1 calc R U . . .
C3_13 C 0.8941(2) 0.85821(19) 0.32942(11) 0.0328(14) Uani 1 1 d . . . . .
C4_13 C 0.8681(2) 0.90946(19) 0.33039(11) 0.0337(14) Uani 1 1 d . . . . .
H4_13 H 0.8336 0.9273 0.3286 0.040 Uiso 1 1 calc R U . . .
C5_13 C 0.8936(2) 0.9343(2) 0.33403(12) 0.0395(15) Uani 1 1 d . . . . .
C6_13 C 0.9442(2) 0.9075(2) 0.33640(12) 0.0406(15) Uani 1 1 d . . . . .
H6_13 H 0.9608 0.9242 0.3392 0.049 Uiso 1 1 calc R U . . .
C7_13 C 1.0252(2) 0.8294(2) 0.33657(12) 0.0387(15) Uani 1 1 d . . . . .
C8_13 C 1.0490(2) 0.7770(2) 0.34519(12) 0.0424(16) Uani 1 1 d . . . . .
H8_13 H 1.0302 0.7588 0.3504 0.051 Uiso 1 1 calc R U . . .
C9_13 C 1.0997(2) 0.7510(2) 0.34621(11) 0.0431(16) Uani 1 1 d . . . . .
H9_13 H 1.1153 0.7154 0.3522 0.052 Uiso 1 1 calc R U . . .
C10_13 C 1.1273(2) 0.7771(2) 0.33842(12) 0.0441(16) Uani 1 1 d D . . . .
C11_13 C 1.1043(3) 0.8292(3) 0.33097(12) 0.0451(17) Uani 1 1 d . . . . .
H11_13 H 1.1233 0.8470 0.3269 0.054 Uiso 1 1 calc R U . . .
C12_13 C 1.0544(2) 0.8554(2) 0.32936(12) 0.0430(16) Uani 1 1 d . . . . .
H12_13 H 1.0393 0.8910 0.3234 0.052 Uiso 1 1 calc R U . . .
C13_13 C 1.1831(3) 0.7486(3) 0.33819(13) 0.0516(18) Uani 1 1 d . . . . .
C14_13 C 0.8688(2) 0.8316(2) 0.32630(13) 0.0426(16) Uani 1 1 d . . . . .
C15_13 C 0.8294(2) 0.8553(2) 0.30959(13) 0.0450(16) Uani 1 1 d . . . . .
H15_13 H 0.8188 0.8894 0.3001 0.054 Uiso 1 1 calc R U . . .
C16_13 C 0.8071(2) 0.8292(2) 0.30729(12) 0.0418(15) Uani 1 1 d . . . . .
H16_13 H 0.7822 0.8446 0.2951 0.050 Uiso 1 1 calc R U . . .
C17_13 C 0.8194(2) 0.7804(2) 0.32223(14) 0.0490(17) Uani 1 1 d D . . . .
C18_13 C 0.8570(2) 0.7569(2) 0.33923(13) 0.0460(16) Uani 1 1 d . . . . .
H18_13 H 0.8657 0.7233 0.3492 0.055 Uiso 1 1 calc R U . . .
C19_13 C 0.8815(2) 0.7811(2) 0.34187(12) 0.0454(17) Uani 1 1 d . . . . .
H19_13 H 0.9068 0.7649 0.3538 0.055 Uiso 1 1 calc R U . . .
C20_13 C 0.7914(3) 0.7521(3) 0.32079(17) 0.063(2) Uani 1 1 d . . . . .
C21_13 C 0.8667(2) 0.9872(2) 0.33527(12) 0.0398(15) Uani 1 1 d . . . . .
C22_13 C 0.8807(2) 1.0084(2) 0.35012(11) 0.0389(15) Uani 1 1 d . . . . .
H22_13 H 0.9090 0.9879 0.3600 0.047 Uiso 1 1 calc R U . . .
C23_13 C 0.8542(3) 1.0586(2) 0.35061(13) 0.0483(17) Uani 1 1 d . . . . .
H23_13 H 0.8639 1.0718 0.3614 0.058 Uiso 1 1 calc R U . . .
C24_13 C 0.8143(2) 1.0899(2) 0.33609(13) 0.0463(17) Uani 1 1 d D . . . .
C25_13 C 0.7988(2) 1.07078(19) 0.32112(12) 0.0399(15) Uani 1 1 d . . . . .
H25_13 H 0.7703 1.0921 0.3114 0.048 Uiso 1 1 calc R U . . .
C26_13 C 0.8249(2) 1.0205(2) 0.32034(12) 0.0476(17) Uani 1 1 d . . . . .
H26_13 H 0.8148 1.0079 0.3095 0.057 Uiso 1 1 calc R U . . .
C27_13 C 0.7846(3) 1.1444(2) 0.33693(14) 0.0501(17) Uani 1 1 d . . . . .
O1_13 O 1.20208(16) 0.70055(17) 0.34537(9) 0.0563(12) Uani 1 1 d . . . . .
O2_13 O 1.20575(15) 0.77424(16) 0.33044(9) 0.0496(11) Uani 1 1 d . . . . .
H2A_13 H 1.2361 0.7553 0.3314 0.074 Uiso 1 1 calc DR U . . .
O3_13 O 0.75931(18) 0.77446(17) 0.30415(11) 0.0687(14) Uani 1 1 d . . . . .
H3A_13 H 0.7455 0.7567 0.3050 0.103 Uiso 1 1 calc DR U . . .
O4_13 O 0.80389(18) 0.70860(16) 0.33618(11) 0.0762(15) Uani 1 1 d . . . . .
O5_13 O 0.79832(17) 1.16015(15) 0.35241(9) 0.0560(12) Uani 1 1 d . . . . .
O6_13 O 0.74860(18) 1.17052(15) 0.32344(11) 0.0648(14) Uani 1 1 d . . . . .
H6A_13 H 0.7358 1.2004 0.3251 0.097 Uiso 1 1 calc DR U . . .
C1_14 C 1.0388(2) 0.8500(2) 0.26483(11) 0.0391(15) Uani 1 1 d . . . . .
C2_14 C 1.0112(2) 0.8278(2) 0.26203(12) 0.0421(16) Uani 1 1 d . . . . .
H2_14 H 1.0275 0.7932 0.2615 0.051 Uiso 1 1 calc R U . . .
C3_14 C 0.9600(2) 0.8546(2) 0.25998(13) 0.0451(16) Uani 1 1 d . . . . .
C4_14 C 0.9369(2) 0.9038(2) 0.26153(10) 0.0319(14) Uani 1 1 d . . . . .
H4_14 H 0.9023 0.9223 0.2604 0.038 Uiso 1 1 calc R U . . .
C5_14 C 0.9629(2) 0.9279(2) 0.26482(11) 0.0327(14) Uani 1 1 d . . . . .
C6_14 C 1.0131(2) 0.9003(2) 0.26682(11) 0.0420(16) Uani 1 1 d . . . . .
H6_14 H 1.0307 0.9160 0.2696 0.050 Uiso 1 1 calc R U . . .
C7_14 C 1.0932(2) 0.8218(2) 0.26646(12) 0.0398(15) Uani 1 1 d . . . . .
C8_14 C 1.1168(2) 0.7684(2) 0.27535(12) 0.0448(16) Uani 1 1 d . . . . .
H8_14 H 1.0979 0.7503 0.2809 0.054 Uiso 1 1 calc R U . . .
C9_14 C 1.1663(2) 0.7436(2) 0.27580(11) 0.0390(15) Uani 1 1 d . . . . .
H9_14 H 1.1818 0.7080 0.2815 0.047 Uiso 1 1 calc R U . . .
C10_14 C 1.1951(2) 0.7682(2) 0.26829(11) 0.0381(15) Uani 1 1 d D . . . .
C11_14 C 1.1709(3) 0.8223(2) 0.25935(12) 0.0441(16) Uani 1 1 d . . . . .
H11_14 H 1.1894 0.8408 0.2541 0.053 Uiso 1 1 calc R U . . .
C12_14 C 1.1218(2) 0.8462(2) 0.25860(11) 0.0419(16) Uani 1 1 d . . . . .
H12_14 H 1.1062 0.8817 0.2523 0.050 Uiso 1 1 calc R U . . .
C13_14 C 1.2499(2) 0.7411(2) 0.26771(12) 0.0412(16) Uani 1 1 d . . . . .
C14_14 C 0.9332(2) 0.8277(2) 0.25758(13) 0.0384(15) Uani 1 1 d . . . . .
C15_14 C 0.8953(2) 0.8509(2) 0.24001(14) 0.0545(19) Uani 1 1 d . . . . .
H15_14 H 0.8869 0.8842 0.2296 0.065 Uiso 1 1 calc R U . . .
C16_14 C 0.8709(3) 0.8268(2) 0.23774(15) 0.0587(19) Uani 1 1 d . . . . .
H16_14 H 0.8464 0.8423 0.2253 0.070 Uiso 1 1 calc R U . . .
C17_14 C 0.8821(2) 0.7779(2) 0.25421(16) 0.058(2) Uani 1 1 d D . . . .
C18_14 C 0.9188(2) 0.7546(2) 0.27184(14) 0.0517(18) Uani 1 1 d . . . . .
H18_14 H 0.9259 0.7221 0.2831 0.062 Uiso 1 1 calc R U . . .
C19_14 C 0.9454(2) 0.7798(2) 0.27288(13) 0.0483(17) Uani 1 1 d . . . . .
H19_14 H 0.9718 0.7636 0.2842 0.058 Uiso 1 1 calc R U . . .
C20_14 C 0.8537(3) 0.7522(2) 0.25183(18) 0.061(2) Uani 1 1 d . . . . .
C21_14 C 0.9350(3) 0.9826(2) 0.26619(13) 0.0457(17) Uani 1 1 d . . . . .
C22_14 C 0.9491(2) 1.0019(2) 0.28162(12) 0.0430(16) Uani 1 1 d . . . . .
H22_14 H 0.9772 0.9810 0.2916 0.052 Uiso 1 1 calc R U . . .
C23_14 C 0.9217(2) 1.0526(2) 0.28236(12) 0.0452(16) Uani 1 1 d . . . . .
H23_14 H 0.9314 1.0660 0.2929 0.054 Uiso 1 1 calc R U . . .
C24_14 C 0.8823(2) 1.0823(2) 0.26866(14) 0.0443(16) Uani 1 1 d D . . . .
C25_14 C 0.8682(3) 1.0649(2) 0.25214(14) 0.0521(18) Uani 1 1 d . . . . .
H25_14 H 0.8416 1.0869 0.2411 0.062 Uiso 1 1 calc R U . . .
C26_14 C 0.8949(2) 1.0130(2) 0.25225(13) 0.0476(17) Uani 1 1 d . . . . .
H26_14 H 0.8844 0.9993 0.2423 0.057 Uiso 1 1 calc R U . . .
C27_14 C 0.8527(2) 1.1364(2) 0.27042(15) 0.0492(17) Uani 1 1 d . . . . .
O1_14 O 1.26965(15) 0.69368(14) 0.27706(8) 0.0448(10) Uani 1 1 d . . . . .
O2_14 O 1.27347(15) 0.76496(15) 0.25852(9) 0.0520(11) Uani 1 1 d . . . . .
H2A_14 H 1.3032 0.7461 0.2614 0.078 Uiso 1 1 calc DR U . . .
O3_14 O 0.8226(2) 0.77094(19) 0.23484(12) 0.0926(19) Uani 1 1 d . . . . .
H3A_14 H 0.8130 0.7500 0.2350 0.139 Uiso 1 1 calc DR U . . .
O4_14 O 0.86437(17) 0.70901(16) 0.27032(11) 0.0695(14) Uani 1 1 d . . . . .
O5_14 O 0.86113(15) 1.15301(15) 0.28630(9) 0.0539(12) Uani 1 1 d . . . . .
O6_14 O 0.8182(2) 1.16512(17) 0.25327(11) 0.0812(17) Uani 1 1 d . . . . .
H6A_14 H 0.8071 1.1954 0.2537 0.122 Uiso 1 1 calc DR U . . .
C1_15 C 0.3505(2) 0.3878(2) 0.97454(11) 0.0369(15) Uani 1 1 d . . . . .
C2_15 C 0.3227(2) 0.4381(2) 0.97477(12) 0.0403(15) Uani 1 1 d . . . . .
H2_15 H 0.3387 0.4565 0.9762 0.048 Uiso 1 1 calc R U . . .
C3_15 C 0.2720(2) 0.4629(2) 0.97304(12) 0.0390(15) Uani 1 1 d . . . . .
C4_15 C 0.2478(2) 0.4358(2) 0.97148(11) 0.0333(14) Uani 1 1 d . . . . .
H4_15 H 0.2132 0.4518 0.9705 0.040 Uiso 1 1 calc R U . . .
C5_15 C 0.2763(2) 0.3841(2) 0.97136(11) 0.0364(15) Uani 1 1 d . . . . .
C6_15 C 0.3265(2) 0.3604(2) 0.97270(12) 0.0441(17) Uani 1 1 d . . . . .
H6_15 H 0.3449 0.3258 0.9724 0.053 Uiso 1 1 calc R U . . .
C7_15 C 0.4043(2) 0.3627(2) 0.97530(13) 0.0449(17) Uani 1 1 d . . . . .
C8_15 C 0.4324(2) 0.3897(2) 0.96597(11) 0.0380(14) Uani 1 1 d . . . . .
H8_15 H 0.4163 0.4251 0.9593 0.046 Uiso 1 1 calc R U . . .
C9_15 C 0.4837(2) 0.3647(2) 0.96644(11) 0.0390(15) Uani 1 1 d . . . . .
H9_15 H 0.5023 0.3831 0.9606 0.047 Uiso 1 1 calc R U . . .
C10_15 C 0.5077(2) 0.3118(2) 0.97561(12) 0.0378(15) Uani 1 1 d D . . . .
C11_15 C 0.4788(3) 0.2858(2) 0.98467(12) 0.0459(17) Uani 1 1 d . . . . .
H11_15 H 0.4944 0.2502 0.9907 0.055 Uiso 1 1 calc R U . . .
C12_15 C 0.4289(2) 0.3112(2) 0.98482(13) 0.0436(16) Uani 1 1 d . . . . .
H12_15 H 0.4103 0.2929 0.9917 0.052 Uiso 1 1 calc R U . . .
C13_15 C 0.5620(2) 0.2850(2) 0.97421(12) 0.0413(16) Uani 1 1 d . . . . .
C14_15 C 0.2428(2) 0.5181(2) 0.97291(12) 0.0384(15) Uani 1 1 d . . . . .
C15_15 C 0.2016(2) 0.5487(2) 0.95746(14) 0.0495(18) Uani 1 1 d . . . . .
H15_15 H 0.1912 0.5345 0.9477 0.059 Uiso 1 1 calc R U . . .
C16_15 C 0.1772(2) 0.5987(2) 0.95692(13) 0.0468(17) Uani 1 1 d . . . . .
H16_15 H 0.1499 0.6195 0.9463 0.056 Uiso 1 1 calc R U . . .
C17_15 C 0.1909(2) 0.6204(2) 0.97147(13) 0.0422(16) Uani 1 1 d D . . . .
C18_15 C 0.2307(2) 0.5908(2) 0.98631(13) 0.0446(16) Uani 1 1 d . . . . .
H18_15 H 0.2406 0.6050 0.9963 0.053 Uiso 1 1 calc R U . . .
C19_15 C 0.2568(2) 0.5392(2) 0.98673(12) 0.0410(15) Uani 1 1 d . . . . .
H19_15 H 0.2847 0.5187 0.9969 0.049 Uiso 1 1 calc R U . . .
C20_15 C 0.1633(2) 0.6739(2) 0.97118(15) 0.0480(17) Uani 1 1 d . . . . .
C21_15 C 0.2522(2) 0.3536(2) 0.96996(12) 0.0353(14) Uani 1 1 d . . . . .
C22_15 C 0.2680(2) 0.3043(2) 0.98446(13) 0.0458(16) Uani 1 1 d . . . . .
H22_15 H 0.2941 0.2902 0.9957 0.055 Uiso 1 1 calc R U . . .
C23_15 C 0.2471(3) 0.2751(2) 0.98309(13) 0.0570(19) Uani 1 1 d . . . . .
H23_15 H 0.2595 0.2409 0.9927 0.068 Uiso 1 1 calc R U . . .
C24_15 C 0.2078(2) 0.2963(2) 0.96741(13) 0.0458(16) Uani 1 1 d D . . . .
C25_15 C 0.1917(2) 0.3450(2) 0.95306(13) 0.0447(16) Uani 1 1 d . . . . .
H25_15 H 0.1649 0.3593 0.9422 0.054 Uiso 1 1 calc R U . . .
C26_15 C 0.2133(2) 0.3739(2) 0.95394(12) 0.0443(16) Uani 1 1 d . . . . .
H26_15 H 0.2017 0.4076 0.9436 0.053 Uiso 1 1 calc R U . . .
C27_15 C 0.1822(3) 0.2670(2) 0.96650(15) 0.0523(18) Uani 1 1 d . . . . .
O1_15 O 0.58559(15) 0.30979(15) 0.96603(8) 0.0520(11) Uani 1 1 d . . . . .
O2_15 O 0.58126(16) 0.23792(15) 0.98293(10) 0.0564(12) Uani 1 1 d . . . . .
H2A_15 H 0.6119 0.2265 0.9822 0.085 Uiso 1 1 calc DR U . . .
O3_15 O 0.12959(16) 0.70184(15) 0.95586(10) 0.0553(12) Uani 1 1 d . . . . .
H3A_15 H 0.1156 0.7310 0.9587 0.083 Uiso 1 1 calc DR U . . .
O4_15 O 0.17433(19) 0.69057(16) 0.98741(11) 0.0822(17) Uani 1 1 d . . . . .
O5_15 O 0.19459(18) 0.22400(17) 0.98066(10) 0.0724(15) Uani 1 1 d . . . . .
O6_15 O 0.14973(17) 0.28778(15) 0.94901(10) 0.0626(13) Uani 1 1 d . . . . .
H6A_15 H 0.1390 0.2677 0.9492 0.094 Uiso 1 1 calc DR U . . .
C1_16 C 0.4156(2) 0.3829(2) 0.90390(12) 0.0391(15) Uani 1 1 d . . . . .
C2_16 C 0.3900(2) 0.3567(2) 0.90265(11) 0.0386(15) Uani 1 1 d . . . . .
H2_16 H 0.4072 0.3217 0.9029 0.046 Uiso 1 1 calc R U . . .
C3_16 C 0.3383(2) 0.3831(2) 0.90101(12) 0.0369(15) Uani 1 1 d . . . . .
C4_16 C 0.3121(2) 0.4345(2) 0.90059(10) 0.0345(14) Uani 1 1 d . . . . .
H4_16 H 0.2777 0.4521 0.8988 0.041 Uiso 1 1 calc R U . . .
C5_16 C 0.3381(2) 0.4598(2) 0.90291(12) 0.0377(15) Uani 1 1 d . . . . .
C6_16 C 0.3875(2) 0.4346(2) 0.90399(11) 0.0381(15) Uani 1 1 d . . . . .
H6_16 H 0.4042 0.4526 0.9049 0.046 Uiso 1 1 calc R U . . .
C7_16 C 0.4694(2) 0.3557(2) 0.90461(12) 0.0380(15) Uani 1 1 d . . . . .
C8_16 C 0.4943(2) 0.3039(2) 0.91375(12) 0.0432(16) Uani 1 1 d . . . . .
H8_16 H 0.4761 0.2852 0.9200 0.052 Uiso 1 1 calc R U . . .
C9_16 C 0.5456(2) 0.2786(2) 0.91405(12) 0.0433(16) Uani 1 1 d . . . . .
H9_16 H 0.5617 0.2430 0.9202 0.052 Uiso 1 1 calc R U . . .
C10_16 C 0.5726(2) 0.3048(2) 0.90545(10) 0.0326(14) Uani 1 1 d D . . . .
C11_16 C 0.5493(2) 0.3566(2) 0.89727(12) 0.0439(16) Uani 1 1 d . . . . .
H11_16 H 0.5680 0.3748 0.8925 0.053 Uiso 1 1 calc R U . . .
C12_16 C 0.4993(3) 0.3818(2) 0.89603(12) 0.0481(17) Uani 1 1 d . . . . .
H12_16 H 0.4840 0.4173 0.8894 0.058 Uiso 1 1 calc R U . . .
C13_16 C 0.6270(3) 0.2785(3) 0.90447(13) 0.0473(17) Uani 1 1 d . . . . .
C14_16 C 0.3126(2) 0.3548(2) 0.89989(12) 0.0404(16) Uani 1 1 d . . . . .
C15_16 C 0.2731(2) 0.3760(2) 0.88395(12) 0.0378(15) Uani 1 1 d . . . . .
H15_16 H 0.2624 0.4097 0.8737 0.045 Uiso 1 1 calc R U . . .
C16_16 C 0.2489(2) 0.3491(2) 0.88274(13) 0.0460(16) Uani 1 1 d . . . . .
H16_16 H 0.2234 0.3637 0.8710 0.055 Uiso 1 1 calc R U . . .
C17_16 C 0.2623(2) 0.3015(2) 0.89859(13) 0.0431(16) Uani 1 1 d D . . . .
C18_16 C 0.3029(2) 0.2783(2) 0.91482(12) 0.0440(16) Uani 1 1 d . . . . .
H18_16 H 0.3129 0.2449 0.9253 0.053 Uiso 1 1 calc R U . . .
C19_16 C 0.3274(2) 0.30489(19) 0.91516(12) 0.0388(15) Uani 1 1 d . . . . .
H19_16 H 0.3546 0.2894 0.9258 0.047 Uiso 1 1 calc R U . . .
C20_16 C 0.2363(3) 0.2732(2) 0.89915(15) 0.0577(19) Uani 1 1 d . . . . .
C21_16 C 0.3106(2) 0.5140(2) 0.90258(13) 0.0453(16) Uani 1 1 d . . . . .
C22_16 C 0.3249(3) 0.5349(2) 0.91746(12) 0.0493(17) Uani 1 1 d . . . . .
H22_16 H 0.3525 0.5142 0.9279 0.059 Uiso 1 1 calc R U . . .
C23_16 C 0.2991(3) 0.5852(2) 0.91696(12) 0.0497(17) Uani 1 1 d . . . . .
H23_16 H 0.3093 0.5994 0.9269 0.060 Uiso 1 1 calc R U . . .
C24_16 C 0.2586(2) 0.6155(2) 0.90230(13) 0.0474(17) Uani 1 1 d D . . . .
C25_16 C 0.2435(2) 0.5960(2) 0.88778(13) 0.0494(17) Uani 1 1 d . . . . .
H25_16 H 0.2157 0.6169 0.8776 0.059 Uiso 1 1 calc R U . . .
C26_16 C 0.2692(2) 0.5456(2) 0.88827(12) 0.0437(16) Uani 1 1 d . . . . .
H26_16 H 0.2584 0.5318 0.8785 0.052 Uiso 1 1 calc R U . . .
C27_16 C 0.2307(3) 0.6704(2) 0.90207(14) 0.0483(17) Uani 1 1 d . . . . .
O1_16 O 0.64603(16) 0.23004(16) 0.91373(9) 0.0566(12) Uani 1 1 d . . . . .
H1A_16 H 0.6766 0.2182 0.9138 0.085 Uiso 1 1 calc DR U . . .
O2_16 O 0.65072(14) 0.30392(16) 0.89599(9) 0.0517(11) Uani 1 1 d . . . . .
O3_16 O 0.20050(18) 0.29555(17) 0.88341(10) 0.0684(14) Uani 1 1 d . . . . .
H3A_16 H 0.1870 0.2770 0.8854 0.103 Uiso 1 1 calc DR U . . .
O4_16 O 0.24765(15) 0.22945(14) 0.91394(9) 0.0533(12) Uani 1 1 d . . . . .
O5_16 O 0.24351(16) 0.68670(15) 0.91783(9) 0.0574(12) Uani 1 1 d . . . . .
O6_16 O 0.19547(18) 0.69719(15) 0.88745(10) 0.0637(14) Uani 1 1 d . . . . .
H6A_16 H 0.1834 0.7273 0.8885 0.096 Uiso 1 1 calc DR U . . .
C1_17 C 0.4760(2) 0.3710(2) 0.83459(11) 0.0354(14) Uani 1 1 d . . . . .
C2_17 C 0.4494(2) 0.3470(2) 0.83324(11) 0.0390(15) Uani 1 1 d . . . . .
H2_17 H 0.4662 0.3122 0.8332 0.047 Uiso 1 1 calc R U . . .
C3_17 C 0.3979(3) 0.3728(2) 0.83192(11) 0.0410(16) Uani 1 1 d . . . . .
C4_17 C 0.3739(2) 0.4236(2) 0.83126(12) 0.0449(16) Uani 1 1 d . . . . .
H4_17 H 0.3394 0.4413 0.8298 0.054 Uiso 1 1 calc R U . . .
C5_17 C 0.3985(2) 0.4498(2) 0.83268(12) 0.0386(15) Uani 1 1 d . . . . .
C6_17 C 0.4497(2) 0.4221(2) 0.83457(11) 0.0380(15) Uani 1 1 d . . . . .
H6_17 H 0.4672 0.4390 0.8359 0.046 Uiso 1 1 calc R U . . .
C7_17 C 0.5302(2) 0.3435(2) 0.83542(12) 0.0420(16) Uani 1 1 d . . . . .
C8_17 C 0.5536(2) 0.2901(2) 0.84647(12) 0.0435(16) Uani 1 1 d . . . . .
H8_17 H 0.5342 0.2726 0.8532 0.052 Uiso 1 1 calc R U . . .
C9_17 C 0.6044(2) 0.2639(2) 0.84730(12) 0.0449(16) Uani 1 1 d . . . . .
H9_17 H 0.6201 0.2286 0.8545 0.054 Uiso 1 1 calc R U . . .
C10_17 C 0.6318(2) 0.2909(2) 0.83722(12) 0.0445(16) Uani 1 1 d D . . . .
C11_17 C 0.6105(2) 0.3405(2) 0.82868(13) 0.0488(17) Uani 1 1 d . . . . .
H11_17 H 0.6300 0.3579 0.8234 0.059 Uiso 1 1 calc R U . . .
C12_17 C 0.5588(2) 0.3677(2) 0.82731(11) 0.0415(16) Uani 1 1 d . . . . .
H12_17 H 0.5439 0.4032 0.8207 0.050 Uiso 1 1 calc R U . . .
C13_17 C 0.6865(3) 0.2633(2) 0.83743(12) 0.0411(16) Uani 1 1 d . . . . .
C14_17 C 0.3719(2) 0.3451(2) 0.83083(13) 0.0418(16) Uani 1 1 d . . . . .
C15_17 C 0.3331(3) 0.3676(2) 0.81404(13) 0.0495(17) Uani 1 1 d . . . . .
H15_17 H 0.3251 0.4004 0.8029 0.059 Uiso 1 1 calc R U . . .
C16_17 C 0.3067(2) 0.3437(2) 0.81325(12) 0.0393(15) Uani 1 1 d . . . . .
H16_17 H 0.2813 0.3591 0.8014 0.047 Uiso 1 1 calc R U . . .
C17_17 C 0.3179(2) 0.2958(2) 0.83032(14) 0.0480(17) Uani 1 1 d D . . . .
C18_17 C 0.3550(3) 0.2740(2) 0.84677(13) 0.0503(18) Uani 1 1 d . . . . .
H18_17 H 0.3628 0.2414 0.8581 0.060 Uiso 1 1 calc R U . . .
C19_17 C 0.3812(2) 0.2988(2) 0.84715(12) 0.0420(15) Uani 1 1 d . . . . .
H19_17 H 0.4065 0.2832 0.8591 0.050 Uiso 1 1 calc R U . . .
C20_17 C 0.2873(3) 0.2706(3) 0.83001(15) 0.059(2) Uani 1 1 d . . . . .
C21_17 C 0.3733(2) 0.5024(2) 0.83306(12) 0.0433(16) Uani 1 1 d . . . . .
C22_17 C 0.3880(2) 0.5241(2) 0.84710(12) 0.0435(16) Uani 1 1 d . . . . .
H22_17 H 0.4153 0.5036 0.8577 0.052 Uiso 1 1 calc R U . . .
C23_17 C 0.3628(2) 0.5755(2) 0.84568(12) 0.0407(15) Uani 1 1 d . . . . .
H23_17 H 0.3748 0.5899 0.8544 0.049 Uiso 1 1 calc R U . . .
C24_17 C 0.3212(2) 0.6063(2) 0.83220(12) 0.0398(15) Uani 1 1 d D . . . .
C25_17 C 0.3044(2) 0.5864(2) 0.81823(12) 0.0420(16) Uani 1 1 d . . . . .
H25_17 H 0.2753 0.6074 0.8091 0.050 Uiso 1 1 calc R U . . .
C26_17 C 0.3298(2) 0.5368(2) 0.81778(12) 0.0448(16) Uani 1 1 d . . . . .
H26_17 H 0.3192 0.5239 0.8073 0.054 Uiso 1 1 calc R U . . .
C27_17 C 0.2939(3) 0.6602(2) 0.83221(15) 0.0537(18) Uani 1 1 d . . . . .
O1_17 O 0.70638(17) 0.21550(18) 0.84588(10) 0.0658(14) Uani 1 1 d . . . . .
H1A_17 H 0.7367 0.2034 0.8412 0.099 Uiso 1 1 calc DR U . . .
O2_17 O 0.71029(15) 0.28729(16) 0.82818(8) 0.0516(11) Uani 1 1 d . . . . .
O3_17 O 0.25517(19) 0.29075(16) 0.81336(11) 0.0673(14) Uani 1 1 d . . . . .
H3A_17 H 0.2422 0.2719 0.8149 0.101 Uiso 1 1 calc DR U . . .
O4_17 O 0.29665(18) 0.22803(16) 0.84779(10) 0.0713(14) Uani 1 1 d . . . . .
O5_17 O 0.30758(18) 0.67784(16) 0.84613(10) 0.0694(14) Uani 1 1 d . . . . .
O6_17 O 0.25688(18) 0.68670(15) 0.81874(10) 0.0593(13) Uani 1 1 d . . . . .
H6A_17 H 0.2451 0.7168 0.8197 0.089 Uiso 1 1 calc DR U . . .
C1_18 C 0.5422(2) 0.35042(19) 0.76629(10) 0.0289(13) Uani 1 1 d . . . . .
C2_18 C 0.5142(2) 0.32616(19) 0.76677(11) 0.0339(14) Uani 1 1 d . . . . .
H2_18 H 0.5300 0.2907 0.7688 0.041 Uiso 1 1 calc R U . . .
C3_18 C 0.4623(2) 0.3535(2) 0.76429(11) 0.0401(15) Uani 1 1 d . . . . .
C4_18 C 0.4396(2) 0.4042(2) 0.76316(11) 0.0339(14) Uani 1 1 d . . . . .
H4_18 H 0.4050 0.4226 0.7620 0.041 Uiso 1 1 calc R U . . .
C5_18 C 0.4657(2) 0.42964(19) 0.76369(10) 0.0291(13) Uani 1 1 d . . . . .
C6_18 C 0.5169(2) 0.40228(19) 0.76414(11) 0.0319(14) Uani 1 1 d . . . . .
H6_18 H 0.5353 0.4199 0.7629 0.038 Uiso 1 1 calc R U . . .
C7_18 C 0.5960(2) 0.3226(2) 0.76725(11) 0.0328(14) Uani 1 1 d . . . . .
C8_18 C 0.6177(2) 0.2715(2) 0.77802(12) 0.0405(15) Uani 1 1 d . . . . .
H8_18 H 0.5978 0.2546 0.7853 0.049 Uiso 1 1 calc R U . . .
C9_18 C 0.6701(2) 0.2439(2) 0.77820(11) 0.0415(16) Uani 1 1 d . . . . .
H9_18 H 0.6849 0.2085 0.7851 0.050 Uiso 1 1 calc R U . . .
C10_18 C 0.6992(2) 0.2683(2) 0.76847(11) 0.0358(14) Uani 1 1 d D . . . .
C11_18 C 0.6758(2) 0.3208(2) 0.75780(11) 0.0397(15) Uani 1 1 d . . . . .
H11_18 H 0.6950 0.3384 0.7510 0.048 Uiso 1 1 calc R U . . .
C12_18 C 0.6256(2) 0.3465(2) 0.75711(11) 0.0367(14) Uani 1 1 d . . . . .
H12_18 H 0.6108 0.3816 0.7495 0.044 Uiso 1 1 calc R U . . .
C13_18 C 0.7526(2) 0.2421(2) 0.76778(13) 0.0424(16) Uani 1 1 d . . . . .
C14_18 C 0.4357(2) 0.3258(2) 0.76472(13) 0.0407(15) Uani 1 1 d . . . . .
C15_18 C 0.4003(2) 0.3453(2) 0.74563(14) 0.0495(17) Uani 1 1 d . . . . .
H15_18 H 0.3946 0.3758 0.7326 0.059 Uiso 1 1 calc R U . . .
C16_18 C 0.3749(2) 0.3200(2) 0.74629(14) 0.0516(18) Uani 1 1 d . . . . .
H16_18 H 0.3511 0.3338 0.7336 0.062 Uiso 1 1 calc R U . . .
C17_18 C 0.3816(2) 0.2752(2) 0.76442(13) 0.0437(16) Uani 1 1 d D . . . .
C18_18 C 0.4167(2) 0.2551(2) 0.78297(13) 0.0495(17) Uani 1 1 d . . . . .
H18_18 H 0.4219 0.2246 0.7959 0.059 Uiso 1 1 calc R U . . .
C19_18 C 0.4446(2) 0.2800(2) 0.78251(12) 0.0409(15) Uani 1 1 d . . . . .
H19_18 H 0.4696 0.2652 0.7945 0.049 Uiso 1 1 calc R U . . .
C20_18 C 0.3542(3) 0.2486(3) 0.76546(17) 0.062(2) Uani 1 1 d . . . . .
C21_18 C 0.4398(2) 0.4846(2) 0.76302(11) 0.0348(14) Uani 1 1 d . . . . .
C22_18 C 0.4577(2) 0.5061(2) 0.77493(12) 0.0418(15) Uani 1 1 d . . . . .
H22_18 H 0.4878 0.4860 0.7833 0.050 Uiso 1 1 calc R U . . .
C23_18 C 0.4319(2) 0.5569(2) 0.77475(12) 0.0415(16) Uani 1 1 d . . . . .
H23_18 H 0.4443 0.5711 0.7833 0.050 Uiso 1 1 calc R U . . .
C24_18 C 0.3893(2) 0.5867(2) 0.76258(12) 0.0396(15) Uani 1 1 d D . . . .
C25_18 C 0.3699(2) 0.5664(2) 0.74996(13) 0.0489(17) Uani 1 1 d . . . . .
H25_18 H 0.3403 0.5868 0.7412 0.059 Uiso 1 1 calc R U . . .
C26_18 C 0.3966(2) 0.5144(2) 0.75102(13) 0.0467(17) Uani 1 1 d . . . . .
H26_18 H 0.3841 0.4995 0.7431 0.056 Uiso 1 1 calc R U . . .
C27_18 C 0.3600(2) 0.6420(2) 0.76162(15) 0.0488(17) Uani 1 1 d . . . . .
O1_18 O 0.77110(14) 0.19465(14) 0.77930(8) 0.0441(10) Uani 1 1 d . . . . .
H1A_18 H 0.8017 0.1830 0.7795 0.066 Uiso 1 1 calc DR U . . .
O2_18 O 0.77693(15) 0.26478(14) 0.75743(8) 0.0495(11) Uani 1 1 d . . . . .
O3_18 O 0.3257(2) 0.26511(18) 0.74650(11) 0.0770(16) Uani 1 1 d . . . . .
H3A_18 H 0.3132 0.2457 0.7484 0.115 Uiso 1 1 calc DR U . . .
O4_18 O 0.35857(16) 0.21070(16) 0.78381(10) 0.0630(13) Uani 1 1 d . . . . .
O5_18 O 0.37467(16) 0.65824(14) 0.77765(9) 0.0576(12) Uani 1 1 d . . . . .
O6_18 O 0.32301(18) 0.66827(16) 0.74868(10) 0.0650(14) Uani 1 1 d . . . . .
H6A_18 H 0.3089 0.6973 0.7516 0.097 Uiso 1 1 calc DR U . . .
C1_19 C -0.0015(2) 0.71773(19) 0.61485(13) 0.0403(16) Uani 1 1 d . . . . .
C2_19 C 0.0084(2) 0.6810(2) 0.60186(12) 0.0358(14) Uani 1 1 d . . . . .
H2_19 H -0.0008 0.6551 0.6111 0.043 Uiso 1 1 calc R U . . .
C3_19 C 0.0316(2) 0.67998(19) 0.57557(12) 0.0328(14) Uani 1 1 d . . . . .
C4_19 C 0.0448(2) 0.7181(2) 0.56257(13) 0.0420(16) Uani 1 1 d . . . . .
H4_19 H 0.0607 0.7179 0.5448 0.050 Uiso 1 1 calc R U . . .
C5_19 C 0.0358(2) 0.7564(2) 0.57447(13) 0.0434(16) Uani 1 1 d . . . . .
C6_19 C 0.0126(2) 0.7551(2) 0.60098(12) 0.0367(14) Uani 1 1 d . . . . .
H6_19 H 0.0063 0.7806 0.6097 0.044 Uiso 1 1 calc R U . . .
C7_19 C -0.0275(2) 0.71857(19) 0.64258(11) 0.0325(14) Uani 1 1 d . . . . .
C8_19 C -0.0585(2) 0.6963(2) 0.65149(12) 0.0388(15) Uani 1 1 d . . . . .
H8_19 H -0.0631 0.6806 0.6399 0.047 Uiso 1 1 calc R U . . .
C9_19 C -0.0828(2) 0.6965(2) 0.67710(13) 0.0462(17) Uani 1 1 d . . . . .
H9_19 H -0.1021 0.6788 0.6835 0.055 Uiso 1 1 calc R U . . .
C10_19 C -0.0791(2) 0.72252(19) 0.69352(12) 0.0385(15) Uani 1 1 d D . . . .
C11_19 C -0.0486(2) 0.7453(2) 0.68458(13) 0.0468(17) Uani 1 1 d . . . . .
H11_19 H -0.0447 0.7620 0.6959 0.056 Uiso 1 1 calc R U . . .
C12_19 C -0.0237(2) 0.74390(19) 0.65910(12) 0.0363(15) Uani 1 1 d . . . . .
H12_19 H -0.0036 0.7606 0.6528 0.044 Uiso 1 1 calc R U . . .
C13_19 C -0.1062(2) 0.7226(2) 0.72031(13) 0.0396(16) Uani 1 1 d . . . . .
C14_19 C 0.0432(2) 0.6391(2) 0.56190(13) 0.0381(15) Uani 1 1 d . . . . .
C15_19 C 0.0460(2) 0.6480(2) 0.53445(13) 0.0459(16) Uani 1 1 d . . . . .
H15_19 H 0.0412 0.6805 0.5240 0.055 Uiso 1 1 calc R U . . .
C16_19 C 0.0557(2) 0.6110(2) 0.52121(13) 0.0457(16) Uani 1 1 d . . . . .
H16_19 H 0.0550 0.6187 0.5022 0.055 Uiso 1 1 calc R U . . .
C17_19 C 0.0666(2) 0.5624(2) 0.53656(14) 0.0488(17) Uani 1 1 d D . . . .
C18_19 C 0.0654(2) 0.5533(2) 0.56371(12) 0.0416(16) Uani 1 1 d . . . . .
H18_19 H 0.0734 0.5200 0.5739 0.050 Uiso 1 1 calc R U . . .
C19_19 C 0.0529(2) 0.5901(2) 0.57740(13) 0.0478(17) Uani 1 1 d . . . . .
H19_19 H 0.0510 0.5828 0.5966 0.057 Uiso 1 1 calc R U . . .
C20_19 C 0.0776(2) 0.5234(2) 0.52234(15) 0.0463(17) Uani 1 1 d . . . . .
C21_19 C 0.0501(2) 0.7966(2) 0.56045(12) 0.0409(16) Uani 1 1 d . . . . .
C22_19 C 0.0731(2) 0.8114(2) 0.57351(13) 0.0408(15) Uani 1 1 d . . . . .
H22_19 H 0.0791 0.7959 0.5920 0.049 Uiso 1 1 calc R U . . .
C23_19 C 0.0877(2) 0.8489(2) 0.55996(13) 0.0506(17) Uani 1 1 d . . . . .
H23_19 H 0.1037 0.8589 0.5689 0.061 Uiso 1 1 calc R U . . .
C24_19 C 0.0782(3) 0.8708(2) 0.53312(14) 0.0525(18) Uani 1 1 d D . . . .
C25_19 C 0.0544(2) 0.8569(2) 0.51943(12) 0.0465(17) Uani 1 1 d . . . . .
H25_19 H 0.0482 0.8722 0.5010 0.056 Uiso 1 1 calc R U . . .
C26_19 C 0.0402(2) 0.8195(2) 0.53410(13) 0.0492(17) Uani 1 1 d . . . . .
H26_19 H 0.0233 0.8099 0.5255 0.059 Uiso 1 1 calc R U . . .
C27_19 C 0.0943(3) 0.9099(2) 0.51939(14) 0.0526(18) Uani 1 1 d . . . . .
O1_19 O -0.13483(16) 0.70339(16) 0.72722(8) 0.0503(12) Uani 1 1 d . . . . .
O2_19 O -0.10016(15) 0.74599(14) 0.73538(8) 0.0454(11) Uani 1 1 d . . . . .
H2A_19 H -0.1166 0.7436 0.7504 0.068 Uiso 1 1 calc DR U . . .
O3_19 O 0.0728(2) 0.53440(16) 0.49761(10) 0.0784(17) Uani 1 1 d . . . . .
H3A_19 H 0.0779 0.5088 0.4928 0.118 Uiso 1 1 calc DR U . . .
O4_19 O 0.09499(16) 0.47751(14) 0.53690(8) 0.0521(12) Uani 1 1 d . . . . .
O5_19 O 0.1205(2) 0.91835(18) 0.52987(10) 0.0743(15) Uani 1 1 d . . . . .
O6_19 O 0.0817(2) 0.93281(18) 0.49489(9) 0.0721(15) Uani 1 1 d . . . . .
H6A_19 H 0.0954 0.9515 0.4879 0.108 Uiso 1 1 calc DR U . . .
C1_20 C 0.1354(2) 0.6305(2) 0.61583(12) 0.0377(15) Uani 1 1 d . . . . .
C2_20 C 0.1475(2) 0.5922(2) 0.60239(12) 0.0389(15) Uani 1 1 d . . . . .
H2_20 H 0.1407 0.5646 0.6117 0.047 Uiso 1 1 calc R U . . .
C3_20 C 0.1682(2) 0.59360(19) 0.57673(12) 0.0336(14) Uani 1 1 d . . . . .
C4_20 C 0.1807(2) 0.6317(2) 0.56338(12) 0.0398(15) Uani 1 1 d . . . . .
H4_20 H 0.1972 0.6312 0.5458 0.048 Uiso 1 1 calc R U . . .
C5_20 C 0.1696(2) 0.6707(2) 0.57521(13) 0.0397(15) Uani 1 1 d . . . . .
C6_20 C 0.1481(2) 0.6688(2) 0.60142(13) 0.0392(15) Uani 1 1 d . . . . .
H6_20 H 0.1418 0.6945 0.6100 0.047 Uiso 1 1 calc R U . . .
C7_20 C 0.1094(2) 0.6313(2) 0.64401(12) 0.0386(15) Uani 1 1 d . . . . .
C8_20 C 0.0815(2) 0.6055(2) 0.65317(12) 0.0414(16) Uani 1 1 d . . . . .
H8_20 H 0.0784 0.5881 0.6420 0.050 Uiso 1 1 calc R U . . .
C9_20 C 0.0582(3) 0.6057(2) 0.67920(13) 0.0488(17) Uani 1 1 d . . . . .
H9_20 H 0.0402 0.5868 0.6861 0.059 Uiso 1 1 calc R U . . .
C10_20 C 0.0605(2) 0.6327(2) 0.69553(12) 0.0401(15) Uani 1 1 d D . . . .
C11_20 C 0.0877(2) 0.6580(2) 0.68586(13) 0.0438(16) Uani 1 1 d . . . . .
H11_20 H 0.0902 0.6763 0.6967 0.053 Uiso 1 1 calc R U . . .
C12_20 C 0.1126(2) 0.6572(2) 0.65973(13) 0.0447(16) Uani 1 1 d . . . . .
H12_20 H 0.1317 0.6750 0.6531 0.054 Uiso 1 1 calc R U . . .
C13_20 C 0.0319(2) 0.6348(2) 0.72168(13) 0.0456(17) Uani 1 1 d . . . . .
C14_20 C 0.1804(2) 0.5524(2) 0.56270(13) 0.0384(15) Uani 1 1 d . . . . .
C15_20 C 0.1792(2) 0.5623(2) 0.53549(12) 0.0381(15) Uani 1 1 d . . . . .
H15_20 H 0.1706 0.5956 0.5251 0.046 Uiso 1 1 calc R U . . .
C16_20 C 0.1902(2) 0.5244(2) 0.52262(14) 0.0462(17) Uani 1 1 d . . . . .
H16_20 H 0.1884 0.5318 0.5037 0.055 Uiso 1 1 calc R U . . .
C17_20 C 0.2040(2) 0.4753(2) 0.53799(12) 0.0436(16) Uani 1 1 d D . . . .
C18_20 C 0.2035(2) 0.4650(2) 0.56588(12) 0.0434(16) Uani 1 1 d . . . . .
H18_20 H 0.2107 0.4319 0.5761 0.052 Uiso 1 1 calc R U . . .
C19_20 C 0.1926(2) 0.5022(2) 0.57902(13) 0.0483(17) Uani 1 1 d . . . . .
H19_20 H 0.1931 0.4949 0.5981 0.058 Uiso 1 1 calc R U . . .
C20_20 C 0.2150(3) 0.4346(2) 0.52425(15) 0.058(2) Uani 1 1 d . . . . .
C21_20 C 0.1827(2) 0.7120(2) 0.56026(14) 0.0471(17) Uani 1 1 d . . . . .
C22_20 C 0.2038(2) 0.7298(2) 0.57351(13) 0.0449(16) Uani 1 1 d . . . . .
H22_20 H 0.2093 0.7154 0.5921 0.054 Uiso 1 1 calc R U . . .
C23_20 C 0.2165(2) 0.7670(2) 0.56028(13) 0.0462(16) Uani 1 1 d . . . . .
H23_20 H 0.2303 0.7788 0.5695 0.055 Uiso 1 1 calc R U . . .
C24_20 C 0.2090(2) 0.7881(2) 0.53269(14) 0.0493(17) Uani 1 1 d D . . . .
C25_20 C 0.1890(2) 0.7703(2) 0.51883(15) 0.0556(19) Uani 1 1 d . . . . .
H25_20 H 0.1855 0.7830 0.5000 0.067 Uiso 1 1 calc R U . . .
C26_20 C 0.1747(2) 0.7340(2) 0.53345(13) 0.0455(16) Uani 1 1 d . . . . .
H26_20 H 0.1587 0.7237 0.5247 0.055 Uiso 1 1 calc R U . . .
C27_20 C 0.2249(3) 0.8259(3) 0.51835(16) 0.064(2) Uani 1 1 d . . . . .
O1_20 O 0.00565(17) 0.61225(17) 0.72972(9) 0.0560(12) Uani 1 1 d . . . . .
H1A_20 H -0.0073 0.6158 0.7454 0.084 Uiso 0.49(7) 1 calc DR U P A 1
O2_20 O 0.03449(17) 0.66112(17) 0.73597(9) 0.0569(12) Uani 1 1 d . . . . .
H2A_20 H 0.0168 0.6598 0.7506 0.085 Uiso 0.51(7) 1 calc DR U P A 2
O3_20 O 0.21409(18) 0.44652(14) 0.49891(9) 0.0588(13) Uani 1 1 d . . . . .
H3A_20 H 0.2291 0.4204 0.4928 0.088 Uiso 1 1 calc DR U . . .
O4_20 O 0.22929(17) 0.38982(14) 0.53799(8) 0.0603(13) Uani 1 1 d . . . . .
O5_20 O 0.24763(19) 0.83792(19) 0.52943(10) 0.0767(15) Uani 1 1 d . . . . .
O6_20 O 0.21584(19) 0.84700(18) 0.49309(10) 0.0708(14) Uani 1 1 d . . . . .
H6A_20 H 0.2262 0.8687 0.4873 0.106 Uiso 1 1 calc DR U . . .
C1_21 C 0.2692(2) 0.5457(2) 0.62077(12) 0.0346(14) Uani 1 1 d . . . . .
C2_21 C 0.2810(2) 0.5077(2) 0.60765(12) 0.0397(15) Uani 1 1 d . . . . .
H2_21 H 0.2735 0.4807 0.6168 0.048 Uiso 1 1 calc R U . . .
C3_21 C 0.3032(2) 0.5089(2) 0.58205(12) 0.0389(15) Uani 1 1 d . . . . .
C4_21 C 0.3157(2) 0.5475(2) 0.56828(13) 0.0466(17) Uani 1 1 d . . . . .
H4_21 H 0.3325 0.5474 0.5507 0.056 Uiso 1 1 calc R U . . .
C5_21 C 0.3031(2) 0.5865(2) 0.58087(14) 0.0427(16) Uani 1 1 d . . . . .
C6_21 C 0.2795(2) 0.5851(2) 0.60684(13) 0.0386(15) Uani 1 1 d . . . . .
H6_21 H 0.2703 0.6119 0.6152 0.046 Uiso 1 1 calc R U . . .
C7_21 C 0.2435(2) 0.5451(2) 0.64896(12) 0.0393(15) Uani 1 1 d . . . . .
C8_21 C 0.2143(2) 0.5203(2) 0.65810(13) 0.0487(17) Uani 1 1 d . . . . .
H8_21 H 0.2106 0.5038 0.6466 0.058 Uiso 1 1 calc R U . . .
C9_21 C 0.1905(2) 0.5194(2) 0.68410(13) 0.0484(17) Uani 1 1 d . . . . .
H9_21 H 0.1731 0.4998 0.6910 0.058 Uiso 1 1 calc R U . . .
C10_21 C 0.1924(2) 0.5481(2) 0.70020(13) 0.0403(15) Uani 1 1 d D . . . .
C11_21 C 0.2199(2) 0.5736(2) 0.69088(13) 0.0493(17) Uani 1 1 d . . . . .
H11_21 H 0.2221 0.5919 0.7018 0.059 Uiso 1 1 calc R U . . .
C12_21 C 0.2452(2) 0.5725(2) 0.66476(13) 0.0462(17) Uani 1 1 d . . . . .
H12_21 H 0.2637 0.5909 0.6581 0.055 Uiso 1 1 calc R U . . .
C13_21 C 0.1645(2) 0.5511(2) 0.72677(15) 0.0499(18) Uani 1 1 d . . . . .
C14_21 C 0.3164(2) 0.4664(2) 0.56825(13) 0.0368(15) Uani 1 1 d . . . . .
C15_21 C 0.3150(2) 0.4772(2) 0.54057(13) 0.0419(15) Uani 1 1 d . . . . .
H15_21 H 0.3071 0.5104 0.5302 0.050 Uiso 1 1 calc R U . . .
C16_21 C 0.3252(2) 0.4391(2) 0.52787(13) 0.0460(16) Uani 1 1 d . . . . .
H16_21 H 0.3220 0.4468 0.5091 0.055 Uiso 1 1 calc R U . . .
C17_21 C 0.3404(2) 0.3892(2) 0.54315(14) 0.0456(16) Uani 1 1 d D . . . .
C18_21 C 0.3401(2) 0.3805(2) 0.57019(13) 0.0458(16) Uani 1 1 d . . . . .
H18_21 H 0.3476 0.3474 0.5807 0.055 Uiso 1 1 calc R U . . .
C19_21 C 0.3293(2) 0.4180(2) 0.58351(13) 0.0455(16) Uani 1 1 d . . . . .
H19_21 H 0.3308 0.4103 0.6025 0.055 Uiso 1 1 calc R U . . .
C20_21 C 0.3506(2) 0.3498(2) 0.52924(15) 0.0488(17) Uani 1 1 d . . . . .
C21_21 C 0.3171(2) 0.6271(2) 0.56666(13) 0.0400(15) Uani 1 1 d . . . . .
C22_21 C 0.3345(2) 0.6468(2) 0.58091(13) 0.0457(16) Uani 1 1 d . . . . .
H22_21 H 0.3385 0.6328 0.5997 0.055 Uiso 1 1 calc R U . . .
C23_21 C 0.3455(2) 0.6851(2) 0.56845(13) 0.0468(16) Uani 1 1 d . . . . .
H23_21 H 0.3566 0.6980 0.5786 0.056 Uiso 1 1 calc R U . . .
C24_21 C 0.3408(2) 0.7066(2) 0.54009(13) 0.0480(17) Uani 1 1 d D . . . .
C25_21 C 0.3246(2) 0.6863(2) 0.52554(12) 0.0441(16) Uani 1 1 d . . . . .
H25_21 H 0.3235 0.6982 0.5065 0.053 Uiso 1 1 calc R U . . .
C26_21 C 0.3106(2) 0.6496(2) 0.53866(13) 0.0431(16) Uani 1 1 d . . . . .
H26_21 H 0.2963 0.6389 0.5290 0.052 Uiso 1 1 calc R U . . .
C27_21 C 0.3569(3) 0.7453(2) 0.52678(15) 0.0550(18) Uani 1 1 d . . . . .
O1_21 O 0.13895(17) 0.52615(16) 0.73522(8) 0.0532(12) Uani 1 1 d . . . . .
O2_21 O 0.16702(18) 0.57665(17) 0.74021(9) 0.0563(12) Uani 1 1 d . . . . .
H2A_21 H 0.1472 0.5779 0.7541 0.085 Uiso 1 1 calc DR U . . .
O3_21 O 0.34692(18) 0.36293(15) 0.50375(10) 0.0595(13) Uani 1 1 d . . . . .
H3A_21 H 0.3591 0.3371 0.4975 0.089 Uiso 1 1 calc DR U . . .
O4_21 O 0.36649(18) 0.30470(15) 0.54289(9) 0.0639(13) Uani 1 1 d . . . . .
O5_21 O 0.37283(18) 0.76104(17) 0.54048(9) 0.0663(14) Uani 1 1 d . . . . .
O6_21 O 0.3503(2) 0.76334(19) 0.50165(9) 0.0738(15) Uani 1 1 d . . . . .
H6A_21 H 0.3562 0.7883 0.4962 0.111 Uiso 1 1 calc DR U . . .
C1_22 C 0.4068(2) 0.4652(2) 0.62376(13) 0.0421(16) Uani 1 1 d . . . . .
C2_22 C 0.4187(2) 0.4293(2) 0.60940(11) 0.0404(15) Uani 1 1 d . . . . .
H2_22 H 0.4114 0.4019 0.6179 0.049 Uiso 1 1 calc R U . . .
C3_22 C 0.4408(2) 0.4315(2) 0.58334(13) 0.0454(16) Uani 1 1 d . . . . .
C4_22 C 0.4536(2) 0.4705(2) 0.57148(12) 0.0398(15) Uani 1 1 d . . . . .
H4_22 H 0.4721 0.4704 0.5544 0.048 Uiso 1 1 calc R U . . .
C5_22 C 0.4403(2) 0.5088(2) 0.58379(12) 0.0430(16) Uani 1 1 d . . . . .
C6_22 C 0.4186(2) 0.5042(2) 0.61007(13) 0.0421(16) Uani 1 1 d . . . . .
H6_22 H 0.4112 0.5294 0.6193 0.050 Uiso 1 1 calc R U . . .
C7_22 C 0.3814(2) 0.4633(2) 0.65190(12) 0.0386(15) Uani 1 1 d . . . . .
C8_22 C 0.3538(2) 0.4367(2) 0.66128(12) 0.0413(15) Uani 1 1 d . . . . .
H8_22 H 0.3528 0.4177 0.6504 0.050 Uiso 1 1 calc R U . . .
C9_22 C 0.3278(3) 0.4381(2) 0.68662(13) 0.0490(17) Uani 1 1 d . . . . .
H9_22 H 0.3093 0.4196 0.6931 0.059 Uiso 1 1 calc R U . . .
C10_22 C 0.3288(2) 0.4671(2) 0.70275(13) 0.0475(17) Uani 1 1 d D . . . .
C11_22 C 0.3583(2) 0.4923(2) 0.69297(13) 0.0468(17) Uani 1 1 d . . . . .
H11_22 H 0.3599 0.5113 0.7037 0.056 Uiso 1 1 calc R U . . .
C12_22 C 0.3841(2) 0.4900(2) 0.66874(13) 0.0441(16) Uani 1 1 d . . . . .
H12_22 H 0.4045 0.5065 0.6628 0.053 Uiso 1 1 calc R U . . .
C13_22 C 0.3013(2) 0.4708(2) 0.72891(14) 0.0448(16) Uani 1 1 d . . . . .
C14_22 C 0.4549(2) 0.3892(2) 0.56972(13) 0.0483(17) Uani 1 1 d . . . . .
C15_22 C 0.4507(2) 0.4012(2) 0.54201(13) 0.0461(17) Uani 1 1 d . . . . .
H15_22 H 0.4408 0.4350 0.5320 0.055 Uiso 1 1 calc R U . . .
C16_22 C 0.4611(2) 0.3639(2) 0.52908(14) 0.0483(17) Uani 1 1 d . . . . .
H16_22 H 0.4591 0.3716 0.5101 0.058 Uiso 1 1 calc R U . . .
C17_22 C 0.4745(3) 0.3145(3) 0.54444(15) 0.0573(19) Uani 1 1 d D . . . .
C18_22 C 0.4770(3) 0.3025(3) 0.57162(16) 0.070(2) Uani 1 1 d . . . . .
H18_22 H 0.4862 0.2689 0.5817 0.084 Uiso 1 1 calc R U . . .
C19_22 C 0.4660(3) 0.3401(3) 0.58404(16) 0.074(2) Uani 1 1 d . . . . .
H19_22 H 0.4659 0.3324 0.6032 0.089 Uiso 1 1 calc R U . . .
C20_22 C 0.4874(3) 0.2733(2) 0.53018(16) 0.062(2) Uani 1 1 d . . . . .
C21_22 C 0.4522(2) 0.5507(2) 0.57123(12) 0.0376(15) Uani 1 1 d . . . . .
C22_22 C 0.4629(2) 0.5737(2) 0.58700(13) 0.0413(15) Uani 1 1 d . . . . .
H22_22 H 0.4629 0.5612 0.6060 0.050 Uiso 1 1 calc R U . . .
C23_22 C 0.4733(2) 0.6132(2) 0.57556(13) 0.0455(16) Uani 1 1 d . . . . .
H23_22 H 0.4816 0.6272 0.5865 0.055 Uiso 1 1 calc R U . . .
C24_22 C 0.4717(2) 0.6331(2) 0.54793(14) 0.0474(17) Uani 1 1 d D . . . .
C25_22 C 0.4592(2) 0.6132(2) 0.53168(14) 0.0529(18) Uani 1 1 d . . . . .
H25_22 H 0.4573 0.6273 0.5128 0.064 Uiso 1 1 calc R U . . .
C26_22 C 0.4496(2) 0.5718(2) 0.54362(13) 0.0487(17) Uani 1 1 d . . . . .
H26_22 H 0.4411 0.5580 0.5327 0.058 Uiso 1 1 calc R U . . .
C27_22 C 0.4826(3) 0.6760(3) 0.53472(15) 0.062(2) Uani 1 1 d . . . . .
O1_22 O 0.27535(16) 0.44581(16) 0.73683(8) 0.0504(11) Uani 1 1 d . . . . .
H1A_22 H 0.2628 0.4479 0.7527 0.076 Uiso 1 1 calc DR U . . .
O2_22 O 0.30379(16) 0.49546(17) 0.74333(9) 0.0526(12) Uani 1 1 d . . . . .
O3_22 O 0.47990(18) 0.28785(16) 0.50502(10) 0.0606(13) Uani 1 1 d . . . . .
H3A_22 H 0.4884 0.2627 0.4987 0.091 Uiso 1 1 calc DR U . . .
O4_22 O 0.5017(2) 0.23015(17) 0.54317(10) 0.0873(18) Uani 1 1 d . . . . .
O5_22 O 0.49938(19) 0.69175(18) 0.54798(9) 0.0693(14) Uani 1 1 d . . . . .
O6_22 O 0.47727(19) 0.69307(18) 0.50914(10) 0.0719(14) Uani 1 1 d . . . . .
H6A_22 H 0.4896 0.7132 0.5028 0.108 Uiso 1 1 calc DR U . . .
C1_23 C 0.4070(2) 0.5840(2) 0.47205(11) 0.0387(15) Uani 1 1 d . . . . .
C2_23 C 0.4354(2) 0.6078(2) 0.46943(11) 0.0385(15) Uani 1 1 d . . . . .
H2_23 H 0.4199 0.6431 0.4681 0.046 Uiso 1 1 calc R U . . .
C3_23 C 0.4870(2) 0.5810(2) 0.46868(12) 0.0452(16) Uani 1 1 d . . . . .
C4_23 C 0.5102(2) 0.5296(2) 0.47126(12) 0.0474(17) Uani 1 1 d . . . . .
H4_23 H 0.5450 0.5115 0.4714 0.057 Uiso 1 1 calc R U . . .
C5_23 C 0.4823(2) 0.5040(2) 0.47367(12) 0.0413(15) Uani 1 1 d . . . . .
C6_23 C 0.4320(2) 0.5316(2) 0.47333(11) 0.0396(15) Uani 1 1 d . . . . .
H6_23 H 0.4132 0.5147 0.4740 0.048 Uiso 1 1 calc R U . . .
C7_23 C 0.3529(2) 0.6118(2) 0.47279(12) 0.0388(15) Uani 1 1 d . . . . .
C8_23 C 0.3294(3) 0.6638(2) 0.46181(13) 0.0495(17) Uani 1 1 d . . . . .
H8_23 H 0.3486 0.6811 0.4534 0.059 Uiso 1 1 calc R U . . .
C9_23 C 0.2780(2) 0.6903(2) 0.46317(11) 0.0429(16) Uani 1 1 d . . . . .
H9_23 H 0.2625 0.7260 0.4575 0.052 Uiso 1 1 calc R U . . .
C10_23 C 0.2500(2) 0.6649(2) 0.47270(13) 0.0455(16) Uani 1 1 d D . . . .
C11_23 C 0.2722(2) 0.6142(2) 0.48274(12) 0.0448(16) Uani 1 1 d . . . . .
H11_23 H 0.2528 0.5967 0.4897 0.054 Uiso 1 1 calc R U . . .
C12_23 C 0.3228(2) 0.5883(2) 0.48284(12) 0.0414(15) Uani 1 1 d . . . . .
H12_23 H 0.3376 0.5530 0.4901 0.050 Uiso 1 1 calc R U . . .
C13_23 C 0.1958(2) 0.6938(2) 0.47320(12) 0.0388(15) Uani 1 1 d . . . . .
C14_23 C 0.5167(2) 0.6079(2) 0.46634(12) 0.0400(15) Uani 1 1 d . . . . .
C15_23 C 0.5602(2) 0.5826(2) 0.47937(13) 0.0487(17) Uani 1 1 d . . . . .
H15_23 H 0.5690 0.5496 0.4903 0.058 Uiso 1 1 calc R U . . .
C16_23 C 0.5915(3) 0.6056(3) 0.47658(16) 0.067(2) Uani 1 1 d . . . . .
H16_23 H 0.6214 0.5882 0.4851 0.081 Uiso 1 1 calc R U . . .
C17_23 C 0.5765(2) 0.6535(2) 0.46120(14) 0.0526(18) Uani 1 1 d D . . . .
C18_23 C 0.5337(2) 0.6801(2) 0.44834(13) 0.0488(17) Uani 1 1 d . . . . .
H18_23 H 0.5245 0.7134 0.4379 0.059 Uiso 1 1 calc R U . . .
C19_23 C 0.5042(2) 0.6566(2) 0.45112(13) 0.0501(17) Uani 1 1 d . . . . .
H19_23 H 0.4746 0.6745 0.4423 0.060 Uiso 1 1 calc R U . . .
C20_23 C 0.6096(3) 0.6782(3) 0.45814(18) 0.072(2) Uani 1 1 d . . . . .
C21_23 C 0.5074(2) 0.4493(2) 0.47379(13) 0.0472(17) Uani 1 1 d . . . . .
C22_23 C 0.4923(2) 0.4299(2) 0.45961(13) 0.0496(17) Uani 1 1 d . . . . .
H22_23 H 0.4640 0.4514 0.4498 0.060 Uiso 1 1 calc R U . . .
C23_23 C 0.5166(2) 0.3804(2) 0.45902(12) 0.0449(16) Uani 1 1 d . . . . .
H23_23 H 0.5061 0.3681 0.4481 0.054 Uiso 1 1 calc R U . . .
C24_23 C 0.5573(2) 0.3469(2) 0.47445(14) 0.0497(17) Uani 1 1 d D . . . .
C25_23 C 0.5719(3) 0.3655(2) 0.49074(14) 0.0569(19) Uani 1 1 d . . . . .
H25_23 H 0.5976 0.3436 0.5023 0.068 Uiso 1 1 calc R U . . .
C26_23 C 0.5472(2) 0.4175(2) 0.48933(13) 0.0465(16) Uani 1 1 d . . . . .
H26_23 H 0.5579 0.4313 0.4992 0.056 Uiso 1 1 calc R U . . .
C27_23 C 0.5832(3) 0.2932(2) 0.47387(15) 0.0560(19) Uani 1 1 d . . . . .
O1_23 O 0.17485(15) 0.74055(14) 0.46414(8) 0.0448(11) Uani 1 1 d . . . . .
O2_23 O 0.17111(16) 0.66768(15) 0.48251(8) 0.0509(11) Uani 1 1 d . . . . .
H2A_23 H 0.1409 0.6871 0.4816 0.076 Uiso 1 1 calc DR U . . .
O3_23 O 0.6439(2) 0.65645(19) 0.47430(13) 0.098(2) Uani 1 1 d . . . . .
H3A_23 H 0.6567 0.6754 0.4729 0.148 Uiso 1 1 calc DR U . . .
O4_23 O 0.59973(16) 0.71959(16) 0.44211(10) 0.0682(14) Uani 1 1 d . . . . .
O5_23 O 0.57367(18) 0.27764(15) 0.45770(10) 0.0653(14) Uani 1 1 d . . . . .
O6_23 O 0.6152(2) 0.26424(18) 0.49189(12) 0.0907(18) Uani 1 1 d . . . . .
H6A_23 H 0.6286 0.2345 0.4900 0.136 Uiso 1 1 calc DR U . . .
C1_24 C 0.4736(2) 0.5806(2) 0.40053(12) 0.0425(16) Uani 1 1 d . . . . .
C2_24 C 0.5023(2) 0.6044(2) 0.39916(12) 0.0443(16) Uani 1 1 d . . . . .
H2_24 H 0.4866 0.6396 0.3981 0.053 Uiso 1 1 calc R U . . .
C3_24 C 0.5546(2) 0.5770(2) 0.39933(11) 0.0363(14) Uani 1 1 d . . . . .
C4_24 C 0.5771(2) 0.5256(2) 0.40157(12) 0.0405(15) Uani 1 1 d . . . . .
H4_24 H 0.6118 0.5074 0.4021 0.049 Uiso 1 1 calc R U . . .
C5_24 C 0.5506(2) 0.4999(2) 0.40303(12) 0.0415(16) Uani 1 1 d . . . . .
C6_24 C 0.4995(2) 0.5282(2) 0.40175(11) 0.0408(15) Uani 1 1 d . . . . .
H6_24 H 0.4811 0.5113 0.4017 0.049 Uiso 1 1 calc R U . . .
C7_24 C 0.4201(2) 0.6086(2) 0.39991(13) 0.0419(16) Uani 1 1 d . . . . .
C8_24 C 0.3959(2) 0.6612(2) 0.39123(12) 0.0422(16) Uani 1 1 d . . . . .
H8_24 H 0.4149 0.6791 0.3849 0.051 Uiso 1 1 calc R U . . .
C9_24 C 0.3446(3) 0.6880(3) 0.39159(11) 0.0463(17) Uani 1 1 d . . . . .
H9_24 H 0.3293 0.7237 0.3861 0.056 Uiso 1 1 calc R U . . .
C10_24 C 0.3166(2) 0.6631(2) 0.39975(12) 0.0425(16) Uani 1 1 d D . . . .
C11_24 C 0.3406(3) 0.6091(2) 0.40939(13) 0.0484(17) Uani 1 1 d . . . . .
H11_24 H 0.3215 0.5913 0.4159 0.058 Uiso 1 1 calc R U . . .
C12_24 C 0.3896(3) 0.5840(2) 0.40928(12) 0.0467(17) Uani 1 1 d . . . . .
H12_24 H 0.4045 0.5485 0.4157 0.056 Uiso 1 1 calc R U . . .
C13_24 C 0.2629(3) 0.6899(3) 0.40101(14) 0.0546(19) Uani 1 1 d . . . . .
C14_24 C 0.5840(2) 0.6040(2) 0.39729(13) 0.0437(16) Uani 1 1 d . . . . .
C15_24 C 0.6261(2) 0.5808(2) 0.41146(14) 0.0523(18) Uani 1 1 d . . . . .
H15_24 H 0.6353 0.5481 0.4228 0.063 Uiso 1 1 calc R U . . .
C16_24 C 0.6542(3) 0.6049(2) 0.40908(15) 0.062(2) Uani 1 1 d . . . . .
H16_24 H 0.6834 0.5883 0.4182 0.075 Uiso 1 1 calc R U . . .
C17_24 C 0.6397(3) 0.6540(2) 0.39311(14) 0.0537(18) Uani 1 1 d D . . . .
C18_24 C 0.5974(2) 0.6775(2) 0.37952(14) 0.0505(18) Uani 1 1 d . . . . .
H18_24 H 0.5879 0.7107 0.3689 0.061 Uiso 1 1 calc R U . . .
C19_24 C 0.5687(2) 0.6542(2) 0.38090(12) 0.0433(16) Uani 1 1 d . . . . .
H19_24 H 0.5400 0.6708 0.3714 0.052 Uiso 1 1 calc R U . . .
C20_24 C 0.6703(3) 0.6798(3) 0.39045(17) 0.067(2) Uani 1 1 d . . . . .
C21_24 C 0.5753(2) 0.4449(2) 0.40498(13) 0.0434(16) Uani 1 1 d . . . . .
C22_24 C 0.5594(2) 0.4240(2) 0.39048(12) 0.0396(15) Uani 1 1 d . . . . .
H22_24 H 0.5317 0.4449 0.3801 0.048 Uiso 1 1 calc R U . . .
C23_24 C 0.5838(2) 0.3740(2) 0.39149(12) 0.0453(16) Uani 1 1 d . . . . .
H23_24 H 0.5734 0.3599 0.3816 0.054 Uiso 1 1 calc R U . . .
C24_24 C 0.6246(2) 0.3424(2) 0.40706(14) 0.0474(17) Uani 1 1 d D . . . .
C25_24 C 0.6396(2) 0.3630(2) 0.42156(13) 0.0485(17) Uani 1 1 d . . . . .
H25_24 H 0.6670 0.3421 0.4321 0.058 Uiso 1 1 calc R U . . .
C26_24 C 0.6142(2) 0.4148(2) 0.42053(13) 0.0444(16) Uani 1 1 d . . . . .
H26_24 H 0.6239 0.4290 0.4306 0.053 Uiso 1 1 calc R U . . .
C27_24 C 0.6506(3) 0.2869(2) 0.40713(15) 0.0508(18) Uani 1 1 d . . . . .
O1_24 O 0.24167(17) 0.73902(19) 0.39437(10) 0.0682(14) Uani 1 1 d . . . . .
O2_24 O 0.23783(17) 0.66515(18) 0.40947(10) 0.0689(14) Uani 1 1 d . . . . .
H2A_24 H 0.2077 0.6853 0.4105 0.103 Uiso 1 1 calc DR U . . .
O3_24 O 0.7058(2) 0.65818(19) 0.40403(13) 0.095(2) Uani 1 1 d . . . . .
H3A_24 H 0.7173 0.6781 0.4031 0.142 Uiso 1 1 calc DR U . . .
O4_24 O 0.65687(17) 0.72320(16) 0.37552(11) 0.0728(15) Uani 1 1 d . . . . .
O5_24 O 0.63798(16) 0.27121(14) 0.39303(9) 0.0560(12) Uani 1 1 d . . . . .
O6_24 O 0.68618(18) 0.26000(16) 0.42358(10) 0.0630(13) Uani 1 1 d . . . . .
H6A_24 H 0.6963 0.2292 0.4246 0.095 Uiso 1 1 calc DR U . . .
C1_25 C 0.5342(2) 0.5728(2) 0.33025(11) 0.0380(15) Uani 1 1 d . . . . .
C2_25 C 0.5629(3) 0.5978(2) 0.32834(11) 0.0415(16) Uani 1 1 d . . . . .
H2_25 H 0.5463 0.6331 0.3267 0.050 Uiso 1 1 calc R U . . .
C3_25 C 0.6113(2) 0.5749(2) 0.32872(12) 0.0387(15) Uani 1 1 d . . . . .
C4_25 C 0.6367(2) 0.5232(2) 0.33084(13) 0.0505(18) Uani 1 1 d . . . . .
H4_25 H 0.6715 0.5062 0.3309 0.061 Uiso 1 1 calc R U . . .
C5_25 C 0.6099(2) 0.4961(2) 0.33285(12) 0.0394(15) Uani 1 1 d . . . . .
C6_25 C 0.5599(2) 0.5222(2) 0.33222(12) 0.0396(15) Uani 1 1 d . . . . .
H6_25 H 0.5422 0.5041 0.3332 0.048 Uiso 1 1 calc R U . . .
C7_25 C 0.4796(2) 0.5999(2) 0.33091(12) 0.0378(15) Uani 1 1 d . . . . .
C8_25 C 0.4556(2) 0.6524(2) 0.32149(12) 0.0427(16) Uani 1 1 d . . . . .
H8_25 H 0.4740 0.6709 0.3146 0.051 Uiso 1 1 calc R U . . .
C9_25 C 0.4039(3) 0.6770(3) 0.32234(13) 0.0549(19) Uani 1 1 d . . . . .
H9_25 H 0.3873 0.7127 0.3168 0.066 Uiso 1 1 calc R U . . .
C10_25 C 0.3770(2) 0.6507(3) 0.33093(13) 0.0481(17) Uani 1 1 d D . . . .
C11_25 C 0.4014(2) 0.5985(2) 0.33961(12) 0.0455(16) Uani 1 1 d . . . . .
H11_25 H 0.3831 0.5797 0.3460 0.055 Uiso 1 1 calc R U . . .
C12_25 C 0.4518(2) 0.5743(2) 0.33891(12) 0.0435(16) Uani 1 1 d . . . . .
H12_25 H 0.4681 0.5386 0.3441 0.052 Uiso 1 1 calc R U . . .
C13_25 C 0.3231(3) 0.6774(3) 0.33195(14) 0.0512(18) Uani 1 1 d . . . . .
C14_25 C 0.6403(2) 0.6022(2) 0.32663(12) 0.0437(16) Uani 1 1 d . . . . .
C15_25 C 0.6812(2) 0.5800(2) 0.34187(12) 0.0438(16) Uani 1 1 d . . . . .
H15_25 H 0.6911 0.5470 0.3530 0.053 Uiso 1 1 calc R U . . .
C16_25 C 0.7069(3) 0.6064(2) 0.34057(14) 0.0552(19) Uani 1 1 d . . . . .
H16_25 H 0.7338 0.5925 0.3512 0.066 Uiso 1 1 calc R U . . .
C17_25 C 0.6920(2) 0.6555(2) 0.32268(14) 0.0504(18) Uani 1 1 d D . . . .
C18_25 C 0.6537(2) 0.6762(2) 0.30808(14) 0.0500(18) Uani 1 1 d . . . . .
H18_25 H 0.6447 0.7086 0.2964 0.060 Uiso 1 1 calc R U . . .
C19_25 C 0.6263(2) 0.6502(2) 0.30988(13) 0.0511(17) Uani 1 1 d . . . . .
H19_25 H 0.5985 0.6653 0.2998 0.061 Uiso 1 1 calc R U . . .
C20_25 C 0.7210(3) 0.6833(2) 0.32103(16) 0.062(2) Uani 1 1 d . . . . .
C21_25 C 0.6375(2) 0.4406(2) 0.33501(12) 0.0361(15) Uani 1 1 d . . . . .
C22_25 C 0.6223(2) 0.4185(2) 0.32090(12) 0.0376(15) Uani 1 1 d . . . . .
H22_25 H 0.5952 0.4390 0.3101 0.045 Uiso 1 1 calc R U . . .
C23_25 C 0.6468(2) 0.3671(2) 0.32275(13) 0.0467(17) Uani 1 1 d . . . . .
H23_25 H 0.6360 0.3526 0.3134 0.056 Uiso 1 1 calc R U . . .
C24_25 C 0.6871(2) 0.3363(2) 0.33810(14) 0.0504(18) Uani 1 1 d D . . . .
C25_25 C 0.7015(2) 0.3582(2) 0.35173(12) 0.0422(16) Uani 1 1 d . . . . .
H25_25 H 0.7285 0.3377 0.3626 0.051 Uiso 1 1 calc R U . . .
C26_25 C 0.6774(2) 0.4096(2) 0.34994(13) 0.0443(16) Uani 1 1 d . . . . .
H26_25 H 0.6887 0.4238 0.3592 0.053 Uiso 1 1 calc R U . . .
C27_25 C 0.7138(3) 0.2813(2) 0.33915(16) 0.0514(19) Uani 1 1 d . . . . .
O1_25 O 0.30157(16) 0.72654(17) 0.32463(9) 0.0565(12) Uani 1 1 d . . . . .
O2_25 O 0.29840(17) 0.65276(18) 0.34053(9) 0.0599(13) Uani 1 1 d . . . . .
H2A_25 H 0.2686 0.6726 0.3433 0.090 Uiso 1 1 calc DR U . . .
O3_25 O 0.75748(19) 0.66060(17) 0.33719(11) 0.0784(16) Uani 1 1 d . . . . .
H3A_25 H 0.7728 0.6778 0.3341 0.118 Uiso 1 1 calc DR U . . .
O4_25 O 0.71119(18) 0.72437(15) 0.30476(10) 0.0686(14) Uani 1 1 d . . . . .
O5_25 O 0.69923(17) 0.26522(15) 0.32516(10) 0.0625(13) Uani 1 1 d . . . . .
O6_25 O 0.74800(18) 0.25490(15) 0.35410(9) 0.0578(13) Uani 1 1 d . . . . .
H6A_25 H 0.7621 0.2253 0.3519 0.087 Uiso 1 1 calc DR U . . .
C1_26 C 0.6007(2) 0.5665(2) 0.26015(11) 0.0382(15) Uani 1 1 d . . . . .
C2_26 C 0.6264(2) 0.5938(2) 0.25820(13) 0.0490(18) Uani 1 1 d . . . . .
H2_26 H 0.6094 0.6293 0.2562 0.059 Uiso 1 1 calc R U . . .
C3_26 C 0.6796(3) 0.5668(2) 0.25936(13) 0.0486(17) Uani 1 1 d . . . . .
C4_26 C 0.7048(2) 0.5142(2) 0.26253(11) 0.0370(15) Uani 1 1 d . . . . .
H4_26 H 0.7392 0.4965 0.2645 0.044 Uiso 1 1 calc R U . . .
C5_26 C 0.6785(2) 0.4886(2) 0.26279(12) 0.0414(16) Uani 1 1 d . . . . .
C6_26 C 0.6257(2) 0.5160(2) 0.26131(12) 0.0452(17) Uani 1 1 d . . . . .
H6_26 H 0.6080 0.4985 0.2611 0.054 Uiso 1 1 calc R U . . .
C7_26 C 0.5462(2) 0.5936(2) 0.25895(13) 0.0391(15) Uani 1 1 d . . . . .
C8_26 C 0.5206(2) 0.6462(2) 0.25176(11) 0.0417(16) Uani 1 1 d . . . . .
H8_26 H 0.5383 0.6654 0.2461 0.050 Uiso 1 1 calc R U . . .
C9_26 C 0.4691(3) 0.6706(3) 0.25280(12) 0.0497(17) Uani 1 1 d . . . . .
H9_26 H 0.4519 0.7063 0.2489 0.060 Uiso 1 1 calc R U . . .
C10_26 C 0.4444(3) 0.6436(3) 0.25922(12) 0.0477(17) Uani 1 1 d D . . . .
C11_26 C 0.4674(2) 0.5919(3) 0.26701(13) 0.0472(17) Uani 1 1 d . . . . .
H11_26 H 0.4490 0.5733 0.2723 0.057 Uiso 1 1 calc R U . . .
C12_26 C 0.5181(3) 0.5680(2) 0.26690(12) 0.0481(17) Uani 1 1 d . . . . .
H12_26 H 0.5343 0.5323 0.2725 0.058 Uiso 1 1 calc R U . . .
C13_26 C 0.3889(3) 0.6718(3) 0.26102(14) 0.0537(18) Uani 1 1 d . . . . .
C14_26 C 0.7057(2) 0.5962(2) 0.25767(14) 0.0494(18) Uani 1 1 d . . . . .
C15_26 C 0.7473(2) 0.5752(2) 0.27272(14) 0.0559(19) Uani 1 1 d . . . . .
H15_26 H 0.7582 0.5421 0.2839 0.067 Uiso 1 1 calc R U . . .
C16_26 C 0.7717(3) 0.6031(2) 0.27101(15) 0.061(2) Uani 1 1 d . . . . .
H16_26 H 0.7990 0.5890 0.2814 0.073 Uiso 1 1 calc R U . . .
C17_26 C 0.7578(3) 0.6500(2) 0.25506(16) 0.059(2) Uani 1 1 d D . . . .
C18_26 C 0.7174(2) 0.6705(2) 0.24010(14) 0.0548(19) Uani 1 1 d . . . . .
H18_26 H 0.7070 0.7037 0.2293 0.066 Uiso 1 1 calc R U . . .
C19_26 C 0.6917(2) 0.6446(2) 0.24034(13) 0.0470(16) Uani 1 1 d . . . . .
H19_26 H 0.6654 0.6588 0.2292 0.056 Uiso 1 1 calc R U . . .
C20_26 C 0.7855(3) 0.6776(3) 0.25356(18) 0.066(2) Uani 1 1 d . . . . .
C21_26 C 0.7039(2) 0.4343(2) 0.26476(13) 0.0431(16) Uani 1 1 d . . . . .
C22_26 C 0.6893(3) 0.4138(2) 0.24940(13) 0.0532(18) Uani 1 1 d . . . . .
H22_26 H 0.6634 0.4348 0.2378 0.064 Uiso 1 1 calc R U . . .
C23_26 C 0.7146(3) 0.3608(2) 0.25176(15) 0.066(2) Uani 1 1 d . . . . .
H23_26 H 0.7064 0.3465 0.2409 0.079 Uiso 1 1 calc R U . . .
C24_26 C 0.7514(3) 0.3290(2) 0.26983(15) 0.0560(19) Uani 1 1 d D . . . .
C25_26 C 0.7648(3) 0.3494(2) 0.28505(13) 0.0532(18) Uani 1 1 d . . . . .
H25_26 H 0.7901 0.3285 0.2970 0.064 Uiso 1 1 calc R U . . .
C26_26 C 0.7396(2) 0.4029(2) 0.28231(14) 0.0525(18) Uani 1 1 d . . . . .
H26_26 H 0.7480 0.4172 0.2931 0.063 Uiso 1 1 calc R U . . .
C27_26 C 0.7755(3) 0.2753(2) 0.27180(16) 0.058(2) Uani 1 1 d . . . . .
O1_26 O 0.36714(18) 0.72052(18) 0.25390(9) 0.0683(14) Uani 1 1 d . . . . .
O2_26 O 0.36478(17) 0.64597(17) 0.26931(9) 0.0592(12) Uani 1 1 d . . . . .
H2A_26 H 0.3344 0.6655 0.2700 0.089 Uiso 1 1 calc DR U . . .
O3_26 O 0.8187(2) 0.65902(17) 0.26905(14) 0.095(2) Uani 1 1 d . . . . .
H3A_26 H 0.8270 0.6809 0.2690 0.142 Uiso 1 1 calc DR U . . .
O4_26 O 0.77102(19) 0.72218(18) 0.23750(11) 0.0797(16) Uani 1 1 d . . . . .
O5_26 O 0.7659(2) 0.25870(16) 0.25420(11) 0.0788(16) Uani 1 1 d . . . . .
O6_26 O 0.80633(17) 0.24734(15) 0.28935(10) 0.0596(13) Uani 1 1 d . . . . .
H6A_26 H 0.8197 0.2175 0.2877 0.089 Uiso 1 1 calc DR U . . .
C1_27 C 0.8324(2) 0.4052(2) 0.32848(13) 0.0407(16) Uani 1 1 d . . . . .
C2_27 C 0.8453(2) 0.4424(2) 0.31443(14) 0.0502(17) Uani 1 1 d . . . . .
H2_27 H 0.8373 0.4693 0.3225 0.060 Uiso 1 1 calc R U . . .
C3_27 C 0.8697(2) 0.4420(2) 0.28881(14) 0.0472(17) Uani 1 1 d . . . . .
C4_27 C 0.8812(3) 0.4027(2) 0.27736(14) 0.0546(19) Uani 1 1 d . . . . .
H4_27 H 0.8960 0.4032 0.2594 0.065 Uiso 1 1 calc R U . . .
C5_27 C 0.8715(2) 0.3623(2) 0.29156(14) 0.0443(16) Uani 1 1 d . . . . .
C6_27 C 0.8466(2) 0.3649(2) 0.31715(13) 0.0437(16) Uani 1 1 d . . . . .
H6_27 H 0.8390 0.3381 0.3271 0.052 Uiso 1 1 calc R U . . .
C7_27 C 0.8034(2) 0.4075(2) 0.35635(13) 0.0411(15) Uani 1 1 d . . . . .
C8_27 C 0.7742(2) 0.4525(2) 0.36305(13) 0.0476(17) Uani 1 1 d . . . . .
H8_27 H 0.7699 0.4825 0.3499 0.057 Uiso 1 1 calc R U . . .
C9_27 C 0.7502(3) 0.4557(2) 0.38912(14) 0.0526(18) Uani 1 1 d . . . . .
H9_27 H 0.7311 0.4874 0.3939 0.063 Uiso 1 1 calc R U . . .
C10_27 C 0.7549(3) 0.4105(2) 0.40826(14) 0.0534(18) Uani 1 1 d D . . . .
C11_27 C 0.7842(2) 0.3648(2) 0.40071(14) 0.0483(17) Uani 1 1 d . . . . .
H11_27 H 0.7874 0.3344 0.4132 0.058 Uiso 1 1 calc R U . . .
C12_27 C 0.8085(3) 0.3632(2) 0.37547(14) 0.0574(19) Uani 1 1 d . . . . .
H12_27 H 0.8291 0.3315 0.3708 0.069 Uiso 1 1 calc R U . . .
C13_27 C 0.7269(3) 0.4152(3) 0.43566(14) 0.0518(18) Uani 1 1 d . . . . .
C14_27 C 0.8844(2) 0.4823(2) 0.27433(14) 0.0449(16) Uani 1 1 d . . . . .
C15_27 C 0.8861(3) 0.4974(2) 0.24737(15) 0.061(2) Uani 1 1 d . . . . .
H15_27 H 0.8753 0.4835 0.2376 0.073 Uiso 1 1 calc R U . . .
C16_27 C 0.9033(3) 0.5335(2) 0.23254(16) 0.073(2) Uani 1 1 d . . . . .
H16_27 H 0.9059 0.5420 0.2133 0.087 Uiso 1 1 calc R U . . .
C17_27 C 0.9162(3) 0.5557(2) 0.24734(16) 0.0577(19) Uani 1 1 d D . . . .
C18_27 C 0.9123(2) 0.5412(2) 0.27520(16) 0.0566(19) Uani 1 1 d . . . . .
H18_27 H 0.9203 0.5567 0.2854 0.068 Uiso 1 1 calc R U . . .
C19_27 C 0.8976(2) 0.5057(2) 0.28840(14) 0.0488(17) Uani 1 1 d . . . . .
H19_27 H 0.8961 0.4963 0.3076 0.059 Uiso 1 1 calc R U . . .
C20_27 C 0.9345(3) 0.5920(2) 0.23370(18) 0.069(2) Uani 1 1 d . . . . .
C21_27 C 0.8863(2) 0.3206(2) 0.27873(14) 0.0446(16) Uani 1 1 d . . . . .
C22_27 C 0.9061(2) 0.2698(2) 0.29346(14) 0.0509(17) Uani 1 1 d . . . . .
H22_27 H 0.9097 0.2629 0.3122 0.061 Uiso 1 1 calc R U . . .
C23_27 C 0.9201(2) 0.2305(2) 0.28193(15) 0.0543(18) Uani 1 1 d . . . . .
H23_27 H 0.9320 0.1971 0.2927 0.065 Uiso 1 1 calc R U . . .
C24_27 C 0.9168(3) 0.2391(2) 0.25436(15) 0.062(2) Uani 1 1 d D . . . .
C25_27 C 0.8969(3) 0.2888(3) 0.24097(15) 0.063(2) Uani 1 1 d . . . . .
H25_27 H 0.8926 0.2957 0.2224 0.075 Uiso 1 1 calc R U . . .
C26_27 C 0.8830(3) 0.3279(2) 0.25127(14) 0.060(2) Uani 1 1 d . . . . .
H26_27 H 0.8708 0.3609 0.2401 0.072 Uiso 1 1 calc R U . . .
C27_27 C 0.9345(3) 0.1964(3) 0.24313(17) 0.062(2) Uani 1 1 d . . . . .
O1_27 O 0.70136(18) 0.45592(15) 0.44091(9) 0.0585(13) Uani 1 1 d . . . . .
O2_27 O 0.73637(19) 0.37078(15) 0.45256(9) 0.0649(14) Uani 1 1 d . . . . .
H2A_27 H 0.7222 0.3751 0.4679 0.097 Uiso 1 1 calc DR U . . .
O3_27 O 0.9394(2) 0.6028(2) 0.20798(12) 0.0898(17) Uani 1 1 d . . . . .
H3A_27 H 0.9494 0.6249 0.2026 0.135 Uiso 1 1 calc DR U . . .
O4_27 O 0.9475(2) 0.61029(17) 0.24830(10) 0.0739(15) Uani 1 1 d . . . . .
O5_27 O 0.95840(19) 0.15249(17) 0.25447(10) 0.0724(14) Uani 1 1 d . . . . .
O6_27 O 0.9215(2) 0.20958(19) 0.21694(12) 0.0968(18) Uani 1 1 d . . . . .
H6A_27 H 0.9295 0.1834 0.2117 0.145 Uiso 1 1 calc DR U . . .
C1_28 C 0.9682(2) 0.3564(2) 0.33727(12) 0.0373(15) Uani 1 1 d . . . . .
C2_28 C 0.9839(2) 0.3918(2) 0.32359(13) 0.0438(16) Uani 1 1 d . . . . .
H2_28 H 0.9776 0.4176 0.3321 0.053 Uiso 1 1 calc R U . . .
C3_28 C 1.0092(3) 0.3920(2) 0.29734(13) 0.0502(18) Uani 1 1 d . . . . .
C4_28 C 1.0202(2) 0.35192(19) 0.28615(13) 0.0422(16) Uani 1 1 d . . . . .
H4_28 H 1.0384 0.3497 0.2690 0.051 Uiso 1 1 calc R U . . .
C5_28 C 1.00495(19) 0.31498(19) 0.29951(12) 0.0311(13) Uani 1 1 d . . . . .
C6_28 C 0.9808(2) 0.3166(2) 0.32513(12) 0.0398(15) Uani 1 1 d . . . . .
H6_28 H 0.9726 0.2902 0.3348 0.048 Uiso 1 1 calc R U . . .
C7_28 C 0.9419(2) 0.3565(2) 0.36476(12) 0.0431(16) Uani 1 1 d . . . . .
C8_28 C 0.9113(2) 0.4031(2) 0.37238(13) 0.0498(18) Uani 1 1 d . . . . .
H8_28 H 0.9083 0.4336 0.3601 0.060 Uiso 1 1 calc R U . . .
C9_28 C 0.8853(2) 0.4044(2) 0.39804(13) 0.0481(17) Uani 1 1 d . . . . .
H9_28 H 0.8639 0.4355 0.4031 0.058 Uiso 1 1 calc R U . . .
C10_28 C 0.8915(2) 0.3586(2) 0.41610(14) 0.0487(17) Uani 1 1 d D . . . .
C11_28 C 0.9189(2) 0.3139(2) 0.40835(14) 0.0484(17) Uani 1 1 d . . . . .
H11_28 H 0.9204 0.2836 0.4203 0.058 Uiso 1 1 calc R U . . .
C12_28 C 0.9444(3) 0.3127(2) 0.38313(13) 0.0510(18) Uani 1 1 d . . . . .
H12_28 H 0.9642 0.2813 0.3782 0.061 Uiso 1 1 calc R U . . .
C13_28 C 0.8638(2) 0.3606(2) 0.44307(12) 0.0418(16) Uani 1 1 d . . . . .
C14_28 C 1.0254(2) 0.4312(2) 0.28404(13) 0.0442(16) Uani 1 1 d . . . . .
C15_28 C 1.0313(2) 0.4445(2) 0.25720(13) 0.0475(17) Uani 1 1 d . . . . .
H15_28 H 1.0260 0.4275 0.2467 0.057 Uiso 1 1 calc R U . . .
C16_28 C 1.0449(2) 0.4821(2) 0.24421(14) 0.0524(18) Uani 1 1 d . . . . .
H16_28 H 1.0464 0.4922 0.2250 0.063 Uiso 1 1 calc R U . . .
C17_28 C 1.0562(2) 0.5049(2) 0.25821(14) 0.0469(17) Uani 1 1 d D . . . .
C18_28 C 1.0536(2) 0.4888(2) 0.28725(13) 0.0503(18) Uani 1 1 d . . . . .
H18_28 H 1.0622 0.5031 0.2979 0.060 Uiso 1 1 calc R U . . .
C19_28 C 1.0387(2) 0.4529(2) 0.29901(14) 0.0486(17) Uani 1 1 d . . . . .
H19_28 H 1.0372 0.4419 0.3182 0.058 Uiso 1 1 calc R U . . .
C20_28 C 1.0732(3) 0.5433(2) 0.24553(17) 0.060(2) Uani 1 1 d . . . . .
C21_28 C 1.0175(2) 0.2730(2) 0.28705(14) 0.0418(16) Uani 1 1 d . . . . .
C22_28 C 1.0362(2) 0.2236(2) 0.30212(14) 0.0493(17) Uani 1 1 d . . . . .
H22_28 H 1.0402 0.2160 0.3208 0.059 Uiso 1 1 calc R U . . .
C23_28 C 1.0491(2) 0.1851(2) 0.28874(14) 0.0500(17) Uani 1 1 d . . . . .
H23_28 H 1.0612 0.1513 0.2989 0.060 Uiso 1 1 calc R U . . .
C24_28 C 1.0451(3) 0.1944(2) 0.26193(14) 0.0506(18) Uani 1 1 d D . . . .
C25_28 C 1.0275(2) 0.2424(2) 0.24790(14) 0.0507(17) Uani 1 1 d . . . . .
H25_28 H 1.0249 0.2490 0.2291 0.061 Uiso 1 1 calc R U . . .
C26_28 C 1.0133(2) 0.2825(2) 0.25912(14) 0.0493(17) Uani 1 1 d . . . . .
H26_28 H 1.0009 0.3159 0.2484 0.059 Uiso 1 1 calc R U . . .
C27_28 C 1.0619(3) 0.1520(2) 0.24956(16) 0.062(2) Uani 1 1 d . . . . .
O1_28 O 0.83459(17) 0.40242(15) 0.44907(9) 0.0572(12) Uani 1 1 d . . . . .
O2_28 O 0.87050(18) 0.31879(15) 0.45826(9) 0.0599(13) Uani 1 1 d . . . . .
H2A_28 H 0.8550 0.3229 0.4734 0.090 Uiso 1 1 calc DR U . . .
O3_28 O 1.07524(19) 0.55665(17) 0.21954(10) 0.0667(14) Uani 1 1 d . . . . .
H3A_28 H 1.0831 0.5803 0.2143 0.100 Uiso 1 1 calc DR U . . .
O4_28 O 1.08454(19) 0.56216(16) 0.25970(9) 0.0665(14) Uani 1 1 d . . . . .
O5_28 O 1.08083(18) 0.10769(16) 0.26315(9) 0.0625(13) Uani 1 1 d . . . . .
O6_28 O 1.05305(19) 0.16446(16) 0.22417(9) 0.0647(13) Uani 1 1 d . . . . .
H6A_28 H 1.0630 0.1383 0.2186 0.097 Uiso 1 1 calc DR U . . .
C1_29 C 1.1062(2) 0.2985(2) 0.34320(12) 0.0355(14) Uani 1 1 d . . . . .
C2_29 C 1.1158(2) 0.2625(2) 0.32932(13) 0.0379(15) Uani 1 1 d . . . . .
H2_29 H 1.1041 0.2382 0.3374 0.045 Uiso 1 1 calc R U . . .
C3_29 C 1.1416(2) 0.26101(19) 0.30442(12) 0.0363(15) Uani 1 1 d . . . . .
C4_29 C 1.1574(2) 0.2974(2) 0.29167(13) 0.0406(16) Uani 1 1 d . . . . .
H4_29 H 1.1740 0.2973 0.2741 0.049 Uiso 1 1 calc R U . . .
C5_29 C 1.1483(2) 0.3346(2) 0.30523(13) 0.0440(16) Uani 1 1 d . . . . .
C6_29 C 1.1241(2) 0.3325(2) 0.33152(13) 0.0439(16) Uani 1 1 d . . . . .
H6_29 H 1.1202 0.3555 0.3414 0.053 Uiso 1 1 calc R U . . .
C7_29 C 1.0807(2) 0.2976(2) 0.37085(12) 0.0384(15) Uani 1 1 d . . . . .
C8_29 C 1.0793(3) 0.2546(2) 0.38761(14) 0.0518(18) Uani 1 1 d . . . . .
H8_29 H 1.0940 0.2246 0.3812 0.062 Uiso 1 1 calc R U . . .
C9_29 C 1.0571(3) 0.2546(2) 0.41316(14) 0.0530(18) Uani 1 1 d . . . . .
H9_29 H 1.0610 0.2234 0.4250 0.064 Uiso 1 1 calc R U . . .
C10_29 C 1.0286(3) 0.2987(2) 0.42294(14) 0.0509(18) Uani 1 1 d D . . . .
C11_29 C 1.0267(3) 0.3432(2) 0.40594(13) 0.0517(18) Uani 1 1 d . . . . .
H11_29 H 1.0088 0.3735 0.4122 0.062 Uiso 1 1 calc R U . . .
C12_29 C 1.0507(2) 0.3445(2) 0.37960(13) 0.0489(17) Uani 1 1 d . . . . .
H12_29 H 1.0472 0.3755 0.3678 0.059 Uiso 1 1 calc R U . . .
C13_29 C 1.0027(3) 0.2992(2) 0.44879(14) 0.0478(17) Uani 1 1 d . . . . .
C14_29 C 1.1517(2) 0.2209(2) 0.29009(13) 0.0421(16) Uani 1 1 d . . . . .
C15_29 C 1.1495(2) 0.2302(2) 0.26292(12) 0.0448(16) Uani 1 1 d . . . . .
H15_29 H 1.1397 0.2635 0.2523 0.054 Uiso 1 1 calc R U . . .
C16_29 C 1.1615(2) 0.1909(2) 0.25067(13) 0.0476(17) Uani 1 1 d . . . . .
H16_29 H 1.1598 0.1974 0.2318 0.057 Uiso 1 1 calc R U . . .
C17_29 C 1.1759(2) 0.1425(2) 0.26653(13) 0.0472(17) Uani 1 1 d D . . . .
C18_29 C 1.1802(3) 0.1316(2) 0.29381(13) 0.0515(18) Uani 1 1 d . . . . .
H18_29 H 1.1923 0.0978 0.3041 0.062 Uiso 1 1 calc R U . . .
C19_29 C 1.1663(2) 0.1716(2) 0.30623(13) 0.0439(16) Uani 1 1 d . . . . .
H19_29 H 1.1666 0.1655 0.3252 0.053 Uiso 1 1 calc R U . . .
C20_29 C 1.1891(3) 0.1011(3) 0.25255(15) 0.057(2) Uani 1 1 d . . . . .
C21_29 C 1.1695(2) 0.3715(2) 0.29198(13) 0.0445(16) Uani 1 1 d . . . . .
C22_29 C 1.1844(2) 0.3892(2) 0.30725(14) 0.0514(18) Uani 1 1 d . . . . .
H22_29 H 1.1850 0.3755 0.3262 0.062 Uiso 1 1 calc R U . . .
C23_29 C 1.1990(3) 0.4276(2) 0.29570(14) 0.059(2) Uani 1 1 d . . . . .
H23_29 H 1.2096 0.4397 0.3066 0.071 Uiso 1 1 calc R U . . .
C24_29 C 1.1974(2) 0.4471(2) 0.26815(13) 0.0439(16) Uani 1 1 d D . . . .
C25_29 C 1.1817(3) 0.4297(2) 0.25202(13) 0.0509(18) Uani 1 1 d . . . . .
H25_29 H 1.1807 0.4435 0.2331 0.061 Uiso 1 1 calc R U . . .
C26_29 C 1.1674(2) 0.3915(2) 0.26425(12) 0.0409(15) Uani 1 1 d . . . . .
H26_29 H 1.1562 0.3794 0.2536 0.049 Uiso 1 1 calc R U . . .
C27_29 C 1.2100(3) 0.4892(2) 0.25533(15) 0.0540(19) Uani 1 1 d . . . . .
O1_29 O 1.00729(18) 0.25683(17) 0.46372(9) 0.0635(14) Uani 1 1 d . . . . .
H1A_29 H 0.9925 0.2608 0.4790 0.095 Uiso 1 1 calc DR U . . .
O2_29 O 0.97611(18) 0.33867(16) 0.45704(9) 0.0637(13) Uani 1 1 d . . . . .
O3_29 O 1.18053(17) 0.11358(15) 0.22851(9) 0.0539(12) Uani 1 1 d . . . . .
H3A_29 H 1.1881 0.0878 0.2230 0.081 Uiso 1 1 calc DR U . . .
O4_29 O 1.20776(19) 0.05672(16) 0.26665(9) 0.0674(14) Uani 1 1 d . . . . .
O5_29 O 1.2271(2) 0.50333(19) 0.26990(10) 0.0841(17) Uani 1 1 d . . . . .
O6_29 O 1.20620(19) 0.50771(16) 0.22964(9) 0.0644(14) Uani 1 1 d . . . . .
H6A_29 H 1.2143 0.5311 0.2247 0.097 Uiso 1 1 calc DR U . . .
C1_30 C 0.5650(2) 0.4317(2) 0.61423(13) 0.0436(16) Uani 1 1 d . . . . .
C2_30 C 0.55135(19) 0.3939(2) 0.62855(12) 0.0322(14) Uani 1 1 d . . . . .
H2_30 H 0.5579 0.3677 0.6203 0.039 Uiso 1 1 calc R U . . .
C3_30 C 0.52915(19) 0.3938(2) 0.65376(12) 0.0333(14) Uani 1 1 d . . . . .
C4_30 C 0.5184(2) 0.4330(2) 0.66631(13) 0.0428(16) Uani 1 1 d . . . . .
H4_30 H 0.5025 0.4335 0.6841 0.051 Uiso 1 1 calc R U . . .
C5_30 C 0.5314(2) 0.47000(19) 0.65225(13) 0.0413(16) Uani 1 1 d . . . . .
C6_30 C 0.5552(2) 0.4689(2) 0.62625(12) 0.0390(15) Uani 1 1 d . . . . .
H6_30 H 0.5646 0.4946 0.6168 0.047 Uiso 1 1 calc R U . . .
C7_30 C 0.5886(2) 0.4306(2) 0.58583(13) 0.0425(16) Uani 1 1 d . . . . .
C8_30 C 0.6167(2) 0.3841(2) 0.57750(14) 0.0445(16) Uani 1 1 d . . . . .
H8_30 H 0.6206 0.3536 0.5901 0.053 Uiso 1 1 calc R U . . .
C9_30 C 0.6379(3) 0.3825(2) 0.55197(14) 0.0561(19) Uani 1 1 d . . . . .
H9_30 H 0.6548 0.3516 0.5464 0.067 Uiso 1 1 calc R U . . .
C10_30 C 0.6348(2) 0.4267(2) 0.53409(13) 0.0418(16) Uani 1 1 d D . . . .
C11_30 C 0.6097(2) 0.4711(2) 0.54069(14) 0.0545(18) Uani 1 1 d . . . . .
H11_30 H 0.6076 0.5012 0.5282 0.065 Uiso 1 1 calc R U . . .
C12_30 C 0.5862(2) 0.4715(2) 0.56752(14) 0.0530(18) Uani 1 1 d . . . . .
H12_30 H 0.5676 0.5030 0.5725 0.064 Uiso 1 1 calc R U . . .
C13_30 C 0.6605(3) 0.4228(2) 0.50565(14) 0.0493(18) Uani 1 1 d . . . . .
C14_30 C 0.5178(2) 0.3507(2) 0.66894(12) 0.0381(15) Uani 1 1 d . . . . .
C15_30 C 0.5228(2) 0.32958(19) 0.69698(12) 0.0376(14) Uani 1 1 d . . . . .
H15_30 H 0.5319 0.3438 0.7074 0.045 Uiso 1 1 calc R U . . .
C16_30 C 0.5144(2) 0.2887(2) 0.70904(12) 0.0385(15) Uani 1 1 d . . . . .
H16_30 H 0.5195 0.2737 0.7276 0.046 Uiso 1 1 calc R U . . .
C17_30 C 0.4980(2) 0.2682(2) 0.69434(13) 0.0477(17) Uani 1 1 d D . . . .
C18_30 C 0.4922(2) 0.2896(2) 0.66634(13) 0.0510(17) Uani 1 1 d . . . . .
H18_30 H 0.4820 0.2764 0.6558 0.061 Uiso 1 1 calc R U . . .
C19_30 C 0.5016(2) 0.3294(2) 0.65523(14) 0.0478(17) Uani 1 1 d . . . . .
H19_30 H 0.4969 0.3442 0.6366 0.057 Uiso 1 1 calc R U . . .
C20_30 C 0.4875(2) 0.2261(2) 0.70804(15) 0.0524(18) Uani 1 1 d . . . . .
C21_30 C 0.5174(2) 0.51477(19) 0.66452(12) 0.0353(14) Uani 1 1 d . . . . .
C22_30 C 0.5101(2) 0.55990(19) 0.64945(13) 0.0421(15) Uani 1 1 d . . . . .
H22_30 H 0.5150 0.5642 0.6303 0.051 Uiso 1 1 calc R U . . .
C23_30 C 0.4956(2) 0.6014(2) 0.66025(14) 0.0558(18) Uani 1 1 d . . . . .
H23_30 H 0.4889 0.6336 0.6488 0.067 Uiso 1 1 calc R U . . .
C24_30 C 0.4911(2) 0.5939(2) 0.68932(14) 0.0498(17) Uani 1 1 d D . . . .
C25_30 C 0.5005(3) 0.5470(2) 0.70430(14) 0.0549(19) Uani 1 1 d . . . . .
H25_30 H 0.4989 0.5410 0.7234 0.066 Uiso 1 1 calc R U . . .
C26_30 C 0.5126(2) 0.5066(2) 0.69237(13) 0.0484(17) Uani 1 1 d . . . . .
H26_30 H 0.5172 0.4746 0.7034 0.058 Uiso 1 1 calc R U . . .
C27_30 C 0.4766(3) 0.6366(2) 0.70003(15) 0.0566(19) Uani 1 1 d . . . . .
O1_30 O 0.68578(19) 0.38209(17) 0.49947(9) 0.0668(14) Uani 1 1 d . . . . .
O2_30 O 0.65383(19) 0.46693(15) 0.48980(9) 0.0699(15) Uani 1 1 d . . . . .
H2A_30 H 0.6688 0.4629 0.4745 0.105 Uiso 1 1 calc DR U . . .
O3_30 O 0.49672(15) 0.20596(14) 0.73282(9) 0.0483(11) Uani 1 1 d . . . . .
H3A_30 H 0.4903 0.1814 0.7383 0.073 Uiso 1 1 calc DR U . . .
O4_30 O 0.4707(2) 0.21067(18) 0.69454(10) 0.0844(17) Uani 1 1 d . . . . .
O5_30 O 0.46377(18) 0.67991(15) 0.68628(9) 0.0685(14) Uani 1 1 d . . . . .
O6_30 O 0.47672(18) 0.62715(15) 0.72600(9) 0.0633(13) Uani 1 1 d . . . . .
H6A_30 H 0.4654 0.6543 0.7309 0.095 Uiso 1 1 calc DR U . . .
C1_31 C 0.7043(2) 0.36162(19) 0.62155(12) 0.0351(14) Uani 1 1 d . . . . .
C2_31 C 0.6909(2) 0.3234(2) 0.63564(12) 0.0385(15) Uani 1 1 d . . . . .
H2_31 H 0.6982 0.2971 0.6273 0.046 Uiso 1 1 calc R U . . .
C3_31 C 0.6672(2) 0.32313(19) 0.66132(12) 0.0361(15) Uani 1 1 d . . . . .
C4_31 C 0.6553(2) 0.3616(2) 0.67392(12) 0.0403(15) Uani 1 1 d . . . . .
H4_31 H 0.6395 0.3612 0.6917 0.048 Uiso 1 1 calc R U . . .
C5_31 C 0.6669(2) 0.40034(19) 0.66009(12) 0.0365(15) Uani 1 1 d . . . . .
C6_31 C 0.6904(2) 0.4006(2) 0.63421(12) 0.0408(15) Uani 1 1 d . . . . .
H6_31 H 0.6973 0.4280 0.6249 0.049 Uiso 1 1 calc R U . . .
C7_31 C 0.7263(2) 0.3632(2) 0.59378(12) 0.0357(14) Uani 1 1 d . . . . .
C8_31 C 0.7544(2) 0.3184(2) 0.58490(13) 0.0458(17) Uani 1 1 d . . . . .
H8_31 H 0.7582 0.2875 0.5970 0.055 Uiso 1 1 calc R U . . .
C9_31 C 0.7774(3) 0.3183(2) 0.55816(14) 0.0524(18) Uani 1 1 d . . . . .
H9_31 H 0.7965 0.2875 0.5525 0.063 Uiso 1 1 calc R U . . .
C10_31 C 0.7719(3) 0.3632(2) 0.54042(12) 0.0472(17) Uani 1 1 d D . . . .
C11_31 C 0.7442(2) 0.4091(2) 0.54823(13) 0.0471(17) Uani 1 1 d . . . . .
H11_31 H 0.7400 0.4401 0.5360 0.057 Uiso 1 1 calc R U . . .
C12_31 C 0.7225(2) 0.4074(2) 0.57553(13) 0.0515(18) Uani 1 1 d . . . . .
H12_31 H 0.7046 0.4380 0.5815 0.062 Uiso 1 1 calc R U . . .
C13_31 C 0.7966(3) 0.3627(3) 0.51254(14) 0.0476(17) Uani 1 1 d . . . . .
C14_31 C 0.6543(2) 0.28075(19) 0.67544(11) 0.0310(13) Uani 1 1 d . . . . .
C15_31 C 0.6581(2) 0.2608(2) 0.70322(12) 0.0428(16) Uani 1 1 d . . . . .
H15_31 H 0.6685 0.2747 0.7131 0.051 Uiso 1 1 calc R U . . .
C16_31 C 0.6470(2) 0.22079(19) 0.71701(11) 0.0363(14) Uani 1 1 d . . . . .
H16_31 H 0.6492 0.2078 0.7359 0.044 Uiso 1 1 calc R U . . .
C17_31 C 0.6324(2) 0.2009(2) 0.70126(12) 0.0425(16) Uani 1 1 d D . . . .
C18_31 C 0.6282(2) 0.2204(2) 0.67423(12) 0.0372(14) Uani 1 1 d . . . . .
H18_31 H 0.6177 0.2065 0.6644 0.045 Uiso 1 1 calc R U . . .
C19_31 C 0.6389(2) 0.25975(19) 0.66077(13) 0.0389(15) Uani 1 1 d . . . . .
H19_31 H 0.6360 0.2726 0.6419 0.047 Uiso 1 1 calc R U . . .
C20_31 C 0.6216(3) 0.1578(2) 0.71451(15) 0.0562(19) Uani 1 1 d . . . . .
C21_31 C 0.6528(2) 0.44281(19) 0.67310(12) 0.0367(14) Uani 1 1 d . . . . .
C22_31 C 0.6390(2) 0.4912(2) 0.65832(13) 0.0459(17) Uani 1 1 d . . . . .
H22_31 H 0.6407 0.4978 0.6392 0.055 Uiso 1 1 calc R U . . .
C23_31 C 0.6223(2) 0.5319(2) 0.67103(13) 0.0478(17) Uani 1 1 d . . . . .
H23_31 H 0.6113 0.5655 0.6607 0.057 Uiso 1 1 calc R U . . .
C24_31 C 0.6224(2) 0.5215(2) 0.69857(13) 0.0432(16) Uani 1 1 d D . . . .
C25_31 C 0.6379(2) 0.4739(2) 0.71331(13) 0.0446(16) Uani 1 1 d . . . . .
H25_31 H 0.6392 0.4670 0.7323 0.054 Uiso 1 1 calc R U . . .
C26_31 C 0.6521(2) 0.4346(2) 0.70074(12) 0.0407(15) Uani 1 1 d . . . . .
H26_31 H 0.6614 0.4014 0.7115 0.049 Uiso 1 1 calc R U . . .
C27_31 C 0.6053(2) 0.5641(2) 0.71213(14) 0.0452(17) Uani 1 1 d . . . . .
O1_31 O 0.82264(17) 0.32208(16) 0.50552(9) 0.0563(12) Uani 1 1 d . . . . .
O2_31 O 0.78714(19) 0.40618(16) 0.49685(9) 0.0672(14) Uani 1 1 d . . . . .
H2A_31 H 0.7998 0.4028 0.4811 0.101 Uiso 1 1 calc DR U . . .
O3_31 O 0.62613(15) 0.13946(14) 0.74048(8) 0.0474(11) Uani 1 1 d . . . . .
H3A_31 H 0.6162 0.1174 0.7459 0.071 Uiso 1 1 calc DR U . . .
O4_31 O 0.60303(18) 0.14380(15) 0.70107(9) 0.0598(13) Uani 1 1 d . . . . .
O5_31 O 0.59022(18) 0.60859(14) 0.69768(9) 0.0599(13) Uani 1 1 d . . . . .
O6_31 O 0.60628(18) 0.55258(15) 0.73773(9) 0.0592(13) Uani 1 1 d . . . . .
H6A_31 H 0.5967 0.5787 0.7433 0.089 Uiso 1 1 calc DR U . . .
C1_32 C 0.8407(2) 0.2941(2) 0.62794(12) 0.0412(16) Uani 1 1 d . . . . .
C2_32 C 0.8296(2) 0.2535(2) 0.64127(11) 0.0343(14) Uani 1 1 d . . . . .
H2_32 H 0.8369 0.2281 0.6322 0.041 Uiso 1 1 calc R U . . .
C3_32 C 0.8072(2) 0.2510(2) 0.66842(13) 0.0438(16) Uani 1 1 d . . . . .
C4_32 C 0.7943(2) 0.2905(2) 0.68036(12) 0.0374(15) Uani 1 1 d . . . . .
H4_32 H 0.7789 0.2892 0.6983 0.045 Uiso 1 1 calc R U . . .
C5_32 C 0.8028(2) 0.3319(2) 0.66730(13) 0.0402(15) Uani 1 1 d . . . . .
C6_32 C 0.8262(2) 0.3323(2) 0.64115(12) 0.0395(15) Uani 1 1 d . . . . .
H6_32 H 0.8326 0.3602 0.6319 0.047 Uiso 1 1 calc R U . . .
C7_32 C 0.8641(2) 0.2966(2) 0.60036(12) 0.0371(15) Uani 1 1 d . . . . .
C8_32 C 0.8942(2) 0.2519(2) 0.59056(12) 0.0422(16) Uani 1 1 d . . . . .
H8_32 H 0.8981 0.2206 0.6022 0.051 Uiso 1 1 calc R U . . .
C9_32 C 0.9174(2) 0.2524(2) 0.56561(14) 0.0512(18) Uani 1 1 d . . . . .
H9_32 H 0.9386 0.2216 0.5602 0.061 Uiso 1 1 calc R U . . .
C10_32 C 0.9106(2) 0.2981(2) 0.54743(13) 0.0417(16) Uani 1 1 d D . . . .
C11_32 C 0.8823(2) 0.3417(2) 0.55574(13) 0.0460(17) Uani 1 1 d . . . . .
H11_32 H 0.8780 0.3728 0.5436 0.055 Uiso 1 1 calc R U . . .
C12_32 C 0.8595(2) 0.3412(2) 0.58208(12) 0.0439(16) Uani 1 1 d . . . . .
H12_32 H 0.8404 0.3722 0.5876 0.053 Uiso 1 1 calc R U . . .
C13_32 C 0.9346(2) 0.2979(2) 0.51925(13) 0.0424(16) Uani 1 1 d . . . . .
C14_32 C 0.7956(2) 0.2096(2) 0.68162(11) 0.0334(14) Uani 1 1 d . . . . .
C15_32 C 0.8000(2) 0.1883(2) 0.70870(12) 0.0396(15) Uani 1 1 d . . . . .
H15_32 H 0.8118 0.2006 0.7189 0.048 Uiso 1 1 calc R U . . .
C16_32 C 0.7877(2) 0.1491(2) 0.72195(12) 0.0408(15) Uani 1 1 d . . . . .
H16_32 H 0.7924 0.1340 0.7406 0.049 Uiso 1 1 calc R U . . .
C17_32 C 0.7685(2) 0.1326(2) 0.70710(12) 0.0390(15) Uani 1 1 d D . . . .
C18_32 C 0.7620(2) 0.15386(19) 0.67974(12) 0.0390(15) Uani 1 1 d . . . . .
H18_32 H 0.7486 0.1423 0.6701 0.047 Uiso 1 1 calc R U . . .
C19_32 C 0.7752(2) 0.1922(2) 0.66649(13) 0.0454(17) Uani 1 1 d . . . . .
H19_32 H 0.7709 0.2069 0.6478 0.054 Uiso 1 1 calc R U . . .
C20_32 C 0.7543(3) 0.0910(2) 0.72042(15) 0.0526(18) Uani 1 1 d . . . . .
C21_32 C 0.7884(2) 0.3727(2) 0.68066(13) 0.0387(15) Uani 1 1 d . . . . .
C22_32 C 0.7712(2) 0.42269(19) 0.66550(13) 0.0416(16) Uani 1 1 d . . . . .
H22_32 H 0.7712 0.4302 0.6464 0.050 Uiso 1 1 calc R U . . .
C23_32 C 0.7539(2) 0.4616(2) 0.67951(13) 0.0493(18) Uani 1 1 d . . . . .
H23_32 H 0.7405 0.4956 0.6696 0.059 Uiso 1 1 calc R U . . .
C24_32 C 0.7559(2) 0.4517(2) 0.70636(14) 0.0468(17) Uani 1 1 d D . . . .
C25_32 C 0.7750(3) 0.4018(2) 0.72163(13) 0.0550(19) Uani 1 1 d . . . . .
H25_32 H 0.7773 0.3946 0.7405 0.066 Uiso 1 1 calc R U . . .
C26_32 C 0.7906(2) 0.3631(2) 0.70834(13) 0.0513(18) Uani 1 1 d . . . . .
H26_32 H 0.8030 0.3293 0.7185 0.062 Uiso 1 1 calc R U . . .
C27_32 C 0.7391(3) 0.4931(2) 0.72008(15) 0.0544(19) Uani 1 1 d . . . . .
O1_32 O 0.96304(17) 0.25703(15) 0.51272(9) 0.0562(13) Uani 1 1 d . . . . .
O2_32 O 0.92564(16) 0.34180(14) 0.50320(8) 0.0499(11) Uani 1 1 d . . . . .
H2A_32 H 0.9431 0.3379 0.4885 0.075 Uiso 1 1 calc DR U . . .
O3_32 O 0.76321(18) 0.07055(17) 0.74538(10) 0.0628(13) Uani 1 1 d . . . . .
H3A_32 H 0.7556 0.0468 0.7509 0.094 Uiso 1 1 calc DR U . . .
O4_32 O 0.73594(16) 0.07857(14) 0.70755(9) 0.0525(12) Uani 1 1 d . . . . .
O5_32 O 0.71766(16) 0.53833(14) 0.70661(8) 0.0492(11) Uani 1 1 d . . . . .
O6_32 O 0.74248(19) 0.48099(15) 0.74639(10) 0.0665(14) Uani 1 1 d . . . . .
H6A_32 H 0.7268 0.5071 0.7526 0.100 Uiso 1 1 calc DR U . . .
C1_33 C 0.0626(3) 0.8991(2) 0.11247(15) 0.0541(19) Uani 1 1 d . . . . .
C2_33 C 0.0515(2) 0.9343(2) 0.12712(14) 0.0478(17) Uani 1 1 d . . . . .
H2_33 H 0.0613 0.9602 0.1195 0.057 Uiso 1 1 calc R U . . .
C3_33 C 0.0265(2) 0.9326(2) 0.15281(15) 0.0479(17) Uani 1 1 d . . . . .
C4_33 C 0.0158(2) 0.8920(2) 0.16442(14) 0.0504(18) Uani 1 1 d . . . . .
H4_33 H 0.0000 0.8898 0.1822 0.060 Uiso 1 1 calc R U . . .
C5_33 C 0.0268(2) 0.8559(2) 0.15152(15) 0.0535(18) Uani 1 1 d . . . . .
C6_33 C 0.0525(2) 0.8593(2) 0.12552(15) 0.0577(19) Uani 1 1 d . . . . .
H6_33 H 0.0633 0.8327 0.1167 0.069 Uiso 1 1 calc R U . . .
C7_33 C 0.0893(2) 0.9028(2) 0.08513(14) 0.0485(18) Uani 1 1 d . . . . .
C8_33 C 0.0802(2) 0.9511(2) 0.06857(13) 0.0442(16) Uani 1 1 d . . . . .
H8_33 H 0.0573 0.9805 0.0750 0.053 Uiso 1 1 calc R U . . .
C9_33 C 0.1054(2) 0.9555(2) 0.04243(14) 0.0475(17) Uani 1 1 d . . . . .
H9_33 H 0.1001 0.9878 0.0316 0.057 Uiso 1 1 calc R U . . .
C10_33 C 0.1363(2) 0.9143(2) 0.03305(13) 0.0421(16) Uani 1 1 d D . . . .
C11_33 C 0.1440(3) 0.8634(2) 0.05062(16) 0.0576(19) Uani 1 1 d . . . . .
H11_33 H 0.1651 0.8338 0.0441 0.069 Uiso 1 1 calc R U . . .
C12_33 C 0.1209(3) 0.8603(2) 0.07542(13) 0.0493(17) Uani 1 1 d . . . . .
H12_33 H 0.1262 0.8281 0.0866 0.059 Uiso 1 1 calc R U . . .
C13_33 C 0.1645(3) 0.9169(3) 0.00713(16) 0.057(2) Uani 1 1 d . . . . .
C14_33 C 0.0141(2) 0.9715(2) 0.16744(13) 0.0440(16) Uani 1 1 d . . . . .
C15_33 C 0.0184(2) 0.9609(2) 0.19563(13) 0.0564(19) Uani 1 1 d . . . . .
H15_33 H 0.0295 0.9273 0.2060 0.068 Uiso 1 1 calc R U . . .
C16_33 C 0.0064(2) 0.9996(2) 0.20805(13) 0.0510(18) Uani 1 1 d . . . . .
H16_33 H 0.0100 0.9923 0.2268 0.061 Uiso 1 1 calc R U . . .
C17_33 C -0.0106(3) 1.0486(2) 0.19318(15) 0.0566(19) Uani 1 1 d D . . . .
C18_33 C -0.0159(3) 1.0603(2) 0.16608(15) 0.059(2) Uani 1 1 d . . . . .
H18_33 H -0.0280 1.0941 0.1559 0.071 Uiso 1 1 calc R U . . .
C19_33 C -0.0031(3) 1.0208(2) 0.15391(14) 0.0580(19) Uani 1 1 d . . . . .
H19_33 H -0.0064 1.0288 0.1351 0.070 Uiso 1 1 calc R U . . .
C20_33 C -0.0223(3) 1.0900(3) 0.20624(16) 0.059(2) Uani 1 1 d . . . . .
C21_33 C 0.0153(2) 0.8125(2) 0.16408(13) 0.0483(17) Uani 1 1 d . . . . .
C22_33 C 0.0114(3) 0.7855(2) 0.14927(15) 0.0602(19) Uani 1 1 d . . . . .
H22_33 H 0.0152 0.7953 0.1301 0.072 Uiso 1 1 calc R U . . .
C23_33 C 0.0020(3) 0.7439(2) 0.16101(15) 0.0608(19) Uani 1 1 d . . . . .
H23_33 H 0.0010 0.7251 0.1500 0.073 Uiso 1 1 calc R U . . .
C24_33 C -0.0055(3) 0.7310(2) 0.18803(14) 0.0519(18) Uani 1 1 d D . . . .
C25_33 C 0.0006(3) 0.7561(2) 0.20285(14) 0.062(2) Uani 1 1 d . . . . .
H25_33 H -0.0032 0.7459 0.2220 0.074 Uiso 1 1 calc R U . . .
C26_33 C 0.0119(3) 0.7953(2) 0.19230(14) 0.0562(19) Uani 1 1 d . . . . .
H26_33 H 0.0174 0.8105 0.2038 0.067 Uiso 1 1 calc R U . . .
C27_33 C -0.0178(3) 0.6898(3) 0.20024(18) 0.066(2) Uani 1 1 d . . . . .
O1_33 O 0.15509(17) 0.96316(16) -0.00776(9) 0.0610(13) Uani 1 1 d . . . . .
O2_33 O 0.19325(18) 0.87877(18) -0.00173(9) 0.0606(13) Uani 1 1 d . . . . .
H2A_33 H 0.2026 0.8874 -0.0180 0.091 Uiso 1 1 calc DR U . . .
O3_33 O -0.01059(18) 1.07756(16) 0.23074(10) 0.0653(13) Uani 1 1 d . . . . .
H3A_33 H -0.0208 1.1037 0.2365 0.098 Uiso 1 1 calc DR U . . .
O4_33 O -0.04687(19) 1.13510(17) 0.19389(10) 0.0751(15) Uani 1 1 d . . . . .
O5_33 O -0.0281(2) 0.66973(18) 0.18591(10) 0.0853(17) Uani 1 1 d . . . . .
O6_33 O -0.01954(18) 0.67536(16) 0.22716(10) 0.0683(14) Uani 1 1 d . . . . .
H6A_33 H -0.0289 0.6529 0.2324 0.102 Uiso 1 1 calc DR U . . .
C1_34 C 0.1988(2) 0.8516(2) 0.12035(12) 0.0400(15) Uani 1 1 d . . . . .
C2_34 C 0.1851(2) 0.8890(2) 0.13411(13) 0.0463(17) Uani 1 1 d . . . . .
H2_34 H 0.1915 0.9170 0.1254 0.056 Uiso 1 1 calc R U . . .
C3_34 C 0.1629(2) 0.8870(2) 0.15958(13) 0.0444(16) Uani 1 1 d . . . . .
C4_34 C 0.1506(3) 0.8486(2) 0.17245(14) 0.0537(19) Uani 1 1 d . . . . .
H4_34 H 0.1335 0.8486 0.1899 0.064 Uiso 1 1 calc R U . . .
C5_34 C 0.1630(2) 0.8096(2) 0.16005(13) 0.0376(15) Uani 1 1 d . . . . .
C6_34 C 0.1869(2) 0.8120(2) 0.13468(13) 0.0453(16) Uani 1 1 d . . . . .
H6_34 H 0.1960 0.7854 0.1261 0.054 Uiso 1 1 calc R U . . .
C7_34 C 0.2250(2) 0.8526(2) 0.09305(14) 0.0462(17) Uani 1 1 d . . . . .
C8_34 C 0.2206(2) 0.8971(2) 0.07560(13) 0.0480(17) Uani 1 1 d . . . . .
H8_34 H 0.2014 0.9273 0.0819 0.058 Uiso 1 1 calc R U . . .
C9_34 C 0.2425(2) 0.9004(2) 0.04934(14) 0.0465(17) Uani 1 1 d . . . . .
H9_34 H 0.2369 0.9321 0.0376 0.056 Uiso 1 1 calc R U . . .
C10_34 C 0.2728(2) 0.8563(2) 0.04085(13) 0.0452(16) Uani 1 1 d D . . . .
C11_34 C 0.2779(2) 0.8105(2) 0.05695(13) 0.0474(17) Uani 1 1 d . . . . .
H11_34 H 0.2972 0.7805 0.0505 0.057 Uiso 1 1 calc R U . . .
C12_34 C 0.2540(2) 0.8093(2) 0.08288(13) 0.0458(16) Uani 1 1 d . . . . .
H12_34 H 0.2576 0.7778 0.0941 0.055 Uiso 1 1 calc R U . . .
C13_34 C 0.2989(3) 0.8584(3) 0.01324(14) 0.0488(18) Uani 1 1 d . . . . .
C14_34 C 0.1487(2) 0.9297(2) 0.17276(13) 0.0419(16) Uani 1 1 d . . . . .
C15_34 C 0.1550(2) 0.9175(2) 0.20037(13) 0.0453(16) Uani 1 1 d . . . . .
H15_34 H 0.1691 0.8833 0.2100 0.054 Uiso 1 1 calc R U . . .
C16_34 C 0.1402(2) 0.9565(2) 0.21382(14) 0.0540(18) Uani 1 1 d . . . . .
H16_34 H 0.1432 0.9490 0.2326 0.065 Uiso 1 1 calc R U . . .
C17_34 C 0.1214(2) 1.0051(2) 0.19919(15) 0.0472(17) Uani 1 1 d D . . . .
C18_34 C 0.1160(2) 1.0172(2) 0.17212(15) 0.0536(18) Uani 1 1 d . . . . .
H18_34 H 0.1032 1.0514 0.1625 0.064 Uiso 1 1 calc R U . . .
C19_34 C 0.1295(2) 0.9786(2) 0.15840(13) 0.0463(17) Uani 1 1 d . . . . .
H19_34 H 0.1254 0.9866 0.1397 0.056 Uiso 1 1 calc R U . . .
C20_34 C 0.1060(3) 1.0466(2) 0.21303(15) 0.056(2) Uani 1 1 d . . . . .
C21_34 C 0.1522(2) 0.7668(2) 0.17391(14) 0.0441(16) Uani 1 1 d . . . . .
C22_34 C 0.1429(2) 0.74130(19) 0.15860(13) 0.0419(15) Uani 1 1 d . . . . .
H22_34 H 0.1457 0.7508 0.1394 0.050 Uiso 1 1 calc R U . . .
C23_34 C 0.1302(2) 0.7042(2) 0.17086(13) 0.0467(16) Uani 1 1 d . . . . .
H23_34 H 0.1224 0.6893 0.1602 0.056 Uiso 1 1 calc R U . . .
C24_34 C 0.1283(2) 0.6873(2) 0.19888(14) 0.0487(17) Uani 1 1 d D . . . .
C25_34 C 0.1377(2) 0.7108(2) 0.21509(14) 0.0541(18) Uani 1 1 d . . . . .
H25_34 H 0.1362 0.7003 0.2342 0.065 Uiso 1 1 calc R U . . .
C26_34 C 0.1496(2) 0.7506(2) 0.20128(14) 0.0495(17) Uani 1 1 d . . . . .
H26_34 H 0.1560 0.7669 0.2117 0.059 Uiso 1 1 calc R U . . .
C27_34 C 0.1153(3) 0.6453(3) 0.21179(17) 0.067(2) Uani 1 1 d . . . . .
O1_34 O 0.29190(18) 0.90208(16) -0.00152(9) 0.0618(13) Uani 1 1 d . . . . .
O2_34 O 0.32631(19) 0.81767(18) 0.00560(9) 0.0649(14) Uani 1 1 d . . . . .
H2A_34 H 0.3367 0.8241 -0.0107 0.097 Uiso 1 1 calc DR U . . .
O3_34 O 0.11064(19) 1.03547(16) 0.23831(10) 0.0670(14) Uani 1 1 d . . . . .
H3A_34 H 0.0988 1.0620 0.2439 0.101 Uiso 1 1 calc DR U . . .
O4_34 O 0.08564(17) 1.09212(15) 0.19934(9) 0.0613(13) Uani 1 1 d . . . . .
O5_34 O 0.10634(19) 0.62543(16) 0.19698(10) 0.0699(14) Uani 1 1 d . . . . .
O6_34 O 0.11357(19) 0.63159(16) 0.23809(9) 0.0646(14) Uani 1 1 d . . . . .
H6A_34 H 0.1094 0.6056 0.2433 0.097 Uiso 1 1 calc DR U . . .
C1_35 C 0.3379(2) 0.7929(2) 0.12709(12) 0.0419(16) Uani 1 1 d . . . . .
C2_35 C 0.3230(2) 0.8313(2) 0.14125(13) 0.0459(17) Uani 1 1 d . . . . .
H2_35 H 0.3295 0.8591 0.1323 0.055 Uiso 1 1 calc R U . . .
C3_35 C 0.2996(2) 0.8310(2) 0.16706(12) 0.0393(15) Uani 1 1 d . . . . .
C4_35 C 0.2900(2) 0.7906(2) 0.17962(13) 0.0417(16) Uani 1 1 d . . . . .
H4_35 H 0.2741 0.7888 0.1974 0.050 Uiso 1 1 calc R U . . .
C5_35 C 0.3035(2) 0.7514(2) 0.16630(12) 0.0415(16) Uani 1 1 d . . . . .
C6_35 C 0.3264(2) 0.75352(19) 0.14089(11) 0.0351(14) Uani 1 1 d . . . . .
H6_35 H 0.3349 0.7273 0.1322 0.042 Uiso 1 1 calc R U . . .
C7_35 C 0.3620(2) 0.7950(2) 0.09985(12) 0.0337(14) Uani 1 1 d . . . . .
C8_35 C 0.3567(2) 0.8404(2) 0.08182(12) 0.0383(15) Uani 1 1 d . . . . .
H8_35 H 0.3365 0.8711 0.0875 0.046 Uiso 1 1 calc R U . . .
C9_35 C 0.3800(2) 0.8419(2) 0.05613(13) 0.0450(17) Uani 1 1 d . . . . .
H9_35 H 0.3756 0.8734 0.0444 0.054 Uiso 1 1 calc R U . . .
C10_35 C 0.4095(2) 0.7983(2) 0.04725(13) 0.0403(15) Uani 1 1 d D . . . .
C11_35 C 0.4163(2) 0.7523(2) 0.06408(13) 0.0457(17) Uani 1 1 d . . . . .
H11_35 H 0.4363 0.7222 0.0579 0.055 Uiso 1 1 calc R U . . .
C12_35 C 0.3934(2) 0.7507(2) 0.09042(13) 0.0444(16) Uani 1 1 d . . . . .
H12_35 H 0.3992 0.7190 0.1023 0.053 Uiso 1 1 calc R U . . .
C13_35 C 0.4357(2) 0.7988(2) 0.01934(13) 0.0401(16) Uani 1 1 d . . . . .
C14_35 C 0.2846(2) 0.8724(2) 0.18008(13) 0.0413(16) Uani 1 1 d . . . . .
C15_35 C 0.2891(2) 0.8636(2) 0.20662(13) 0.0488(17) Uani 1 1 d . . . . .
H15_35 H 0.3037 0.8297 0.2166 0.059 Uiso 1 1 calc R U . . .
C16_35 C 0.2733(3) 0.9019(2) 0.22019(14) 0.061(2) Uani 1 1 d . . . . .
H16_35 H 0.2763 0.8945 0.2390 0.073 Uiso 1 1 calc R U . . .
C17_35 C 0.2528(2) 0.9520(2) 0.20488(14) 0.0483(17) Uani 1 1 d D . . . .
C18_35 C 0.2495(2) 0.9615(2) 0.17761(13) 0.0445(16) Uani 1 1 d . . . . .
H18_35 H 0.2359 0.9952 0.1673 0.053 Uiso 1 1 calc R U . . .
C19_35 C 0.2661(2) 0.9214(2) 0.16492(13) 0.0457(16) Uani 1 1 d . . . . .
H19_35 H 0.2645 0.9280 0.1460 0.055 Uiso 1 1 calc R U . . .
C20_35 C 0.2355(3) 0.9933(3) 0.21862(15) 0.056(2) Uani 1 1 d . . . . .
C21_35 C 0.2908(2) 0.7090(2) 0.18074(12) 0.0352(14) Uani 1 1 d . . . . .
C22_35 C 0.2754(2) 0.6896(2) 0.16608(13) 0.0493(17) Uani 1 1 d . . . . .
H22_35 H 0.2739 0.7022 0.1471 0.059 Uiso 1 1 calc R U . . .
C23_35 C 0.2621(2) 0.6510(2) 0.17949(14) 0.0495(18) Uani 1 1 d . . . . .
H23_35 H 0.2507 0.6380 0.1695 0.059 Uiso 1 1 calc R U . . .
C24_35 C 0.2654(2) 0.6318(2) 0.20697(13) 0.0435(16) Uani 1 1 d D . . . .
C25_35 C 0.2811(2) 0.6522(2) 0.22127(12) 0.0462(17) Uani 1 1 d . . . . .
H25_35 H 0.2826 0.6397 0.2403 0.055 Uiso 1 1 calc R U . . .
C26_35 C 0.2941(2) 0.6892(2) 0.20871(13) 0.0503(18) Uani 1 1 d . . . . .
H26_35 H 0.3055 0.7020 0.2188 0.060 Uiso 1 1 calc R U . . .
C27_35 C 0.2503(3) 0.5911(3) 0.22082(16) 0.059(2) Uani 1 1 d . . . . .
O1_35 O 0.42629(16) 0.84287(14) 0.00352(8) 0.0530(12) Uani 1 1 d . . . . .
O2_35 O 0.46287(17) 0.75915(15) 0.01254(8) 0.0521(12) Uani 1 1 d . . . . .
H2A_35 H 0.4744 0.7650 -0.0035 0.078 Uiso 1 1 calc DR U . . .
O3_35 O 0.2430(2) 0.98223(16) 0.24348(10) 0.0760(16) Uani 1 1 d . . . . .
H3A_35 H 0.2258 1.0077 0.2500 0.114 Uiso 1 1 calc DR U . . .
O4_35 O 0.21290(17) 1.03817(15) 0.20512(9) 0.0572(13) Uani 1 1 d . . . . .
O5_35 O 0.23280(17) 0.57747(15) 0.20669(9) 0.0580(12) Uani 1 1 d . . . . .
O6_35 O 0.2540(2) 0.57447(19) 0.24579(10) 0.0842(17) Uani 1 1 d . . . . .
H6A_35 H 0.2434 0.5529 0.2515 0.126 Uiso 1 1 calc DR U . . .
C1_36 C 0.5797(2) 0.6271(2) 0.18512(12) 0.0426(16) Uani 1 1 d . . . . .
C2_36 C 0.5534(2) 0.6783(2) 0.18409(12) 0.0403(16) Uani 1 1 d . . . . .
H2_36 H 0.5712 0.6964 0.1829 0.048 Uiso 1 1 calc R U . . .
C3_36 C 0.5025(2) 0.7045(2) 0.18468(12) 0.0394(15) Uani 1 1 d . . . . .
C4_36 C 0.4759(2) 0.6792(2) 0.18509(12) 0.0388(15) Uani 1 1 d . . . . .
H4_36 H 0.4414 0.6973 0.1838 0.047 Uiso 1 1 calc R U . . .
C5_36 C 0.4997(2) 0.6276(2) 0.18739(12) 0.0421(16) Uani 1 1 d . . . . .
C6_36 C 0.5508(2) 0.6025(2) 0.18702(11) 0.0379(15) Uani 1 1 d . . . . .
H6_36 H 0.5670 0.5673 0.1881 0.045 Uiso 1 1 calc R U . . .
C7_36 C 0.6328(2) 0.5982(2) 0.18646(11) 0.0321(14) Uani 1 1 d . . . . .
C8_36 C 0.6620(2) 0.6243(2) 0.17733(14) 0.0525(18) Uani 1 1 d . . . . .
H8_36 H 0.6468 0.6596 0.1699 0.063 Uiso 1 1 calc R U . . .
C9_36 C 0.7129(2) 0.5986(2) 0.17915(13) 0.0467(17) Uani 1 1 d . . . . .
H9_36 H 0.7316 0.6168 0.1744 0.056 Uiso 1 1 calc R U . . .
C10_36 C 0.7363(2) 0.5462(2) 0.18789(11) 0.0334(14) Uani 1 1 d D . . . .
C11_36 C 0.7074(3) 0.5210(2) 0.19576(14) 0.0564(19) Uani 1 1 d . . . . .
H11_36 H 0.7227 0.4853 0.2015 0.068 Uiso 1 1 calc R U . . .
C12_36 C 0.6562(3) 0.5475(2) 0.19538(14) 0.0552(19) Uani 1 1 d . . . . .
H12_36 H 0.6373 0.5294 0.2015 0.066 Uiso 1 1 calc R U . . .
C13_36 C 0.7912(2) 0.5185(2) 0.18785(13) 0.0412(16) Uani 1 1 d . . . . .
C14_36 C 0.4771(2) 0.7591(2) 0.18476(12) 0.0389(15) Uani 1 1 d . . . . .
C15_36 C 0.4358(2) 0.7918(2) 0.16914(13) 0.0452(16) Uani 1 1 d . . . . .
H15_36 H 0.4250 0.7790 0.1588 0.054 Uiso 1 1 calc R U . . .
C16_36 C 0.4121(2) 0.8421(2) 0.16928(13) 0.0445(16) Uani 1 1 d . . . . .
H16_36 H 0.3837 0.8639 0.1596 0.053 Uiso 1 1 calc R U . . .
C17_36 C 0.4293(2) 0.8614(2) 0.18355(14) 0.0464(17) Uani 1 1 d D . . . .
C18_36 C 0.4689(3) 0.8295(2) 0.19865(14) 0.0545(19) Uani 1 1 d . . . . .
H18_36 H 0.4802 0.8421 0.2089 0.065 Uiso 1 1 calc R U . . .
C19_36 C 0.4915(3) 0.7798(2) 0.19881(13) 0.0505(18) Uani 1 1 d . . . . .
H19_36 H 0.5190 0.7582 0.2093 0.061 Uiso 1 1 calc R U . . .
C20_36 C 0.4016(2) 0.9171(2) 0.18268(16) 0.0518(19) Uani 1 1 d . . . . .
C21_36 C 0.4716(2) 0.5992(2) 0.18895(13) 0.0455(16) Uani 1 1 d . . . . .
C22_36 C 0.4878(2) 0.5501(2) 0.20552(12) 0.0429(16) Uani 1 1 d . . . . .
H22_36 H 0.5162 0.5353 0.2151 0.051 Uiso 1 1 calc R U . . .
C23_36 C 0.4614(3) 0.5237(2) 0.20756(14) 0.0535(18) Uani 1 1 d . . . . .
H23_36 H 0.4713 0.4910 0.2189 0.064 Uiso 1 1 calc R U . . .
C24_36 C 0.4206(2) 0.5453(2) 0.19297(13) 0.0466(17) Uani 1 1 d D . . . .
C25_36 C 0.4056(2) 0.5936(2) 0.17703(14) 0.0474(17) Uani 1 1 d . . . . .
H25_36 H 0.3773 0.6084 0.1674 0.057 Uiso 1 1 calc R U . . .
C26_36 C 0.4303(2) 0.6204(2) 0.17482(13) 0.0440(16) Uani 1 1 d . . . . .
H26_36 H 0.4195 0.6535 0.1637 0.053 Uiso 1 1 calc R U . . .
C27_36 C 0.3929(3) 0.5168(3) 0.19482(15) 0.0541(19) Uani 1 1 d . . . . .
O1_36 O 0.81562(15) 0.54185(15) 0.17933(9) 0.0532(12) Uani 1 1 d . . . . .
O2_36 O 0.80887(16) 0.47111(16) 0.19744(10) 0.0675(14) Uani 1 1 d . . . . .
H2A_36 H 0.8392 0.4589 0.1987 0.101 Uiso 1 1 calc DR U . . .
O3_36 O 0.36871(18) 0.94449(15) 0.16728(10) 0.0575(13) Uani 1 1 d . . . . .
H3A_36 H 0.3565 0.9743 0.1689 0.086 Uiso 1 1 calc DR U . . .
O4_36 O 0.41623(17) 0.93242(15) 0.19808(10) 0.0688(15) Uani 1 1 d . . . . .
O5_36 O 0.4055(2) 0.4739(2) 0.21013(12) 0.0873(18) Uani 1 1 d . . . . .
O6_36 O 0.35794(17) 0.53763(16) 0.17885(11) 0.0606(13) Uani 1 1 d . . . . .
H6A_36 H 0.3441 0.5192 0.1816 0.091 Uiso 1 1 calc DR U . . .
C1_37 C 0.6376(2) 0.6280(2) 0.11442(11) 0.0360(15) Uani 1 1 d . . . . .
C2_37 C 0.6121(2) 0.6796(2) 0.11313(11) 0.0360(15) Uani 1 1 d . . . . .
H2_37 H 0.6299 0.6976 0.1122 0.043 Uiso 1 1 calc R U . . .
C3_37 C 0.5622(2) 0.70458(19) 0.11318(12) 0.0369(15) Uani 1 1 d . . . . .
C4_37 C 0.5342(2) 0.6797(2) 0.11421(11) 0.0365(15) Uani 1 1 d . . . . .
H4_37 H 0.4994 0.6972 0.1139 0.044 Uiso 1 1 calc R U . . .
C5_37 C 0.5613(2) 0.6261(2) 0.11578(11) 0.0365(15) Uani 1 1 d . . . . .
C6_37 C 0.6108(3) 0.6017(2) 0.11554(12) 0.0432(16) Uani 1 1 d . . . . .
H6_37 H 0.6277 0.5667 0.1161 0.052 Uiso 1 1 calc R U . . .
C7_37 C 0.6931(2) 0.5997(2) 0.11366(12) 0.0430(16) Uani 1 1 d . . . . .
C8_37 C 0.7211(2) 0.6266(2) 0.10449(12) 0.0444(16) Uani 1 1 d . . . . .
H8_37 H 0.7054 0.6620 0.0977 0.053 Uiso 1 1 calc R U . . .
C9_37 C 0.7709(2) 0.6012(2) 0.10548(14) 0.0550(19) Uani 1 1 d . . . . .
H9_37 H 0.7899 0.6193 0.0992 0.066 Uiso 1 1 calc R U . . .
C10_37 C 0.7948(2) 0.5491(2) 0.11555(11) 0.0316(14) Uani 1 1 d D . . . .
C11_37 C 0.7674(3) 0.5225(2) 0.12495(15) 0.060(2) Uani 1 1 d . . . . .
H11_37 H 0.7830 0.4873 0.1322 0.072 Uiso 1 1 calc R U . . .
C12_37 C 0.7170(2) 0.5483(2) 0.12353(13) 0.0476(17) Uani 1 1 d . . . . .
H12_37 H 0.6982 0.5301 0.1295 0.057 Uiso 1 1 calc R U . . .
C13_37 C 0.8494(2) 0.5211(2) 0.11522(13) 0.0439(16) Uani 1 1 d . . . . .
C14_37 C 0.5341(2) 0.7607(2) 0.11281(12) 0.0391(15) Uani 1 1 d . . . . .
C15_37 C 0.4925(2) 0.7923(2) 0.09904(12) 0.0409(16) Uani 1 1 d . . . . .
H15_37 H 0.4808 0.7791 0.0894 0.049 Uiso 1 1 calc R U . . .
C16_37 C 0.4681(2) 0.8420(2) 0.09905(12) 0.0422(16) Uani 1 1 d . . . . .
H16_37 H 0.4390 0.8628 0.0898 0.051 Uiso 1 1 calc R U . . .
C17_37 C 0.4843(3) 0.8630(2) 0.11206(13) 0.0457(17) Uani 1 1 d D . . . .
C18_37 C 0.5256(2) 0.8319(2) 0.12611(13) 0.0464(17) Uani 1 1 d . . . . .
H18_37 H 0.5366 0.8458 0.1357 0.056 Uiso 1 1 calc R U . . .
C19_37 C 0.5510(2) 0.7816(2) 0.12661(12) 0.0434(16) Uani 1 1 d . . . . .
H19_37 H 0.5798 0.7609 0.1361 0.052 Uiso 1 1 calc R U . . .
C20_37 C 0.4570(3) 0.9168(2) 0.11238(15) 0.0491(18) Uani 1 1 d . . . . .
C21_37 C 0.5323(2) 0.5987(2) 0.11761(12) 0.0373(15) Uani 1 1 d . . . . .
C22_37 C 0.5456(2) 0.5520(2) 0.13417(13) 0.0477(17) Uani 1 1 d . . . . .
H22_37 H 0.5733 0.5370 0.1444 0.057 Uiso 1 1 calc R U . . .
C23_37 C 0.5182(3) 0.5258(2) 0.13620(13) 0.0482(17) Uani 1 1 d . . . . .
H23_37 H 0.5280 0.4928 0.1473 0.058 Uiso 1 1 calc R U . . .
C24_37 C 0.4771(2) 0.5486(2) 0.12186(13) 0.0443(16) Uani 1 1 d D . . . .
C25_37 C 0.4617(2) 0.5970(2) 0.10606(12) 0.0432(16) Uani 1 1 d . . . . .
H25_37 H 0.4323 0.6132 0.0971 0.052 Uiso 1 1 calc R U . . .
C26_37 C 0.4904(2) 0.6211(2) 0.10364(13) 0.0437(16) Uani 1 1 d . . . . .
H26_37 H 0.4811 0.6537 0.0922 0.052 Uiso 1 1 calc R U . . .
C27_37 C 0.4474(3) 0.5210(2) 0.12496(14) 0.0457(17) Uani 1 1 d . . . . .
O1_37 O 0.87416(16) 0.54390(16) 0.10569(9) 0.0572(12) Uani 1 1 d . . . . .
O2_37 O 0.86769(16) 0.47367(16) 0.12588(10) 0.0636(13) Uani 1 1 d . . . . .
H2A_37 H 0.8985 0.4606 0.1231 0.095 Uiso 1 1 calc DR U . . .
O3_37 O 0.42075(19) 0.94396(16) 0.09853(10) 0.0587(13) Uani 1 1 d . . . . .
H3A_37 H 0.4079 0.9735 0.1006 0.088 Uiso 1 1 calc DR U . . .
O4_37 O 0.47123(17) 0.93305(15) 0.12741(9) 0.0563(12) Uani 1 1 d . . . . .
O5_37 O 0.45918(18) 0.47912(15) 0.14016(10) 0.0651(14) Uani 1 1 d . . . . .
O6_37 O 0.41114(18) 0.54355(16) 0.11031(10) 0.0619(13) Uani 1 1 d . . . . .
H6A_37 H 0.3975 0.5251 0.1125 0.093 Uiso 1 1 calc DR U . . .
C1_38 C 0.6945(3) 0.6286(2) 0.04135(11) 0.0381(16) Uani 1 1 d . . . . .
C2_38 C 0.6702(2) 0.6793(2) 0.04032(11) 0.0381(15) Uani 1 1 d . . . . .
H2_38 H 0.6885 0.6968 0.0394 0.046 Uiso 1 1 calc R U . . .
C3_38 C 0.6180(2) 0.7063(2) 0.04066(12) 0.0405(16) Uani 1 1 d . . . . .
C4_38 C 0.5935(2) 0.6806(2) 0.04179(12) 0.0387(15) Uani 1 1 d . . . . .
H4_38 H 0.5588 0.6985 0.0411 0.046 Uiso 1 1 calc R U . . .
C5_38 C 0.6161(2) 0.6288(2) 0.04399(11) 0.0339(14) Uani 1 1 d . . . . .
C6_38 C 0.6655(2) 0.6039(2) 0.04397(11) 0.0360(15) Uani 1 1 d . . . . .
H6_38 H 0.6814 0.5684 0.0458 0.043 Uiso 1 1 calc R U . . .
C7_38 C 0.7486(2) 0.6005(2) 0.04164(12) 0.0399(15) Uani 1 1 d . . . . .
C8_38 C 0.7785(3) 0.6242(2) 0.02983(13) 0.0504(17) Uani 1 1 d . . . . .
H8_38 H 0.7640 0.6590 0.0213 0.060 Uiso 1 1 calc R U . . .
C9_38 C 0.8293(3) 0.5974(2) 0.03048(13) 0.0490(17) Uani 1 1 d . . . . .
H9_38 H 0.8491 0.6143 0.0232 0.059 Uiso 1 1 calc R U . . .
C10_38 C 0.8506(2) 0.5477(2) 0.04132(12) 0.0437(16) Uani 1 1 d D . . . .
C11_38 C 0.8221(3) 0.5222(2) 0.05315(13) 0.0497(17) Uani 1 1 d . . . . .
H11_38 H 0.8372 0.4872 0.0612 0.060 Uiso 1 1 calc R U . . .
C12_38 C 0.7734(3) 0.5481(2) 0.05285(12) 0.0439(16) Uani 1 1 d . . . . .
H12_38 H 0.7542 0.5306 0.0606 0.053 Uiso 1 1 calc R U . . .
C13_38 C 0.9063(2) 0.5202(2) 0.04256(13) 0.0405(16) Uani 1 1 d . . . . .
C14_38 C 0.5925(2) 0.7609(2) 0.04029(12) 0.0385(15) Uani 1 1 d . . . . .
C15_38 C 0.5517(3) 0.7938(2) 0.02516(15) 0.058(2) Uani 1 1 d . . . . .
H15_38 H 0.5411 0.7810 0.0146 0.069 Uiso 1 1 calc R U . . .
C16_38 C 0.5267(3) 0.8442(2) 0.02533(14) 0.0535(18) Uani 1 1 d . . . . .
H16_38 H 0.4987 0.8656 0.0153 0.064 Uiso 1 1 calc R U . . .
C17_38 C 0.5420(3) 0.8637(2) 0.03987(15) 0.0531(19) Uani 1 1 d D . . . .
C18_38 C 0.5823(3) 0.8315(2) 0.05614(14) 0.0505(18) Uani 1 1 d . . . . .
H18_38 H 0.5912 0.8437 0.0678 0.061 Uiso 1 1 calc R U . . .
C19_38 C 0.6080(2) 0.7814(2) 0.05432(13) 0.0447(16) Uani 1 1 d . . . . .
H19_38 H 0.6375 0.7603 0.0631 0.054 Uiso 1 1 calc R U . . .
C20_38 C 0.5127(3) 0.9180(3) 0.04122(16) 0.060(2) Uani 1 1 d . . . . .
C21_38 C 0.5847(2) 0.6026(2) 0.04616(13) 0.0437(16) Uani 1 1 d . . . . .
C22_38 C 0.5992(2) 0.5543(2) 0.06236(12) 0.0406(16) Uani 1 1 d . . . . .
H22_38 H 0.6276 0.5389 0.0720 0.049 Uiso 1 1 calc R U . . .
C23_38 C 0.5732(2) 0.5293(2) 0.06436(14) 0.0534(18) Uani 1 1 d . . . . .
H23_38 H 0.5842 0.4957 0.0748 0.064 Uiso 1 1 calc R U . . .
C24_38 C 0.5292(2) 0.5524(2) 0.05105(14) 0.0455(16) Uani 1 1 d D . . . .
C25_38 C 0.5163(2) 0.5994(2) 0.03505(14) 0.0537(18) Uani 1 1 d . . . . .
H25_38 H 0.4880 0.6152 0.0252 0.064 Uiso 1 1 calc R U . . .
C26_38 C 0.5434(2) 0.6239(2) 0.03294(13) 0.0477(17) Uani 1 1 d . . . . .
H26_38 H 0.5331 0.6569 0.0219 0.057 Uiso 1 1 calc R U . . .
C27_38 C 0.5010(2) 0.5264(3) 0.05424(15) 0.0500(18) Uani 1 1 d . . . . .
O1_38 O 0.93101(15) 0.54204(15) 0.03194(9) 0.0545(12) Uani 1 1 d . . . . .
O2_38 O 0.92333(16) 0.47312(15) 0.05571(9) 0.0528(11) Uani 1 1 d . . . . .
H2A_38 H 0.9543 0.4593 0.0540 0.079 Uiso 1 1 calc DR U . . .
O3_38 O 0.4753(2) 0.94465(17) 0.02902(12) 0.0837(18) Uani 1 1 d . . . . .
H3A_38 H 0.4612 0.9733 0.0326 0.126 Uiso 1 1 calc DR U . . .
O4_38 O 0.52745(18) 0.93211(15) 0.05790(10) 0.0664(14) Uani 1 1 d . . . . .
O5_38 O 0.50777(16) 0.48611(16) 0.07167(10) 0.0620(13) Uani 1 1 d . . . . .
O6_38 O 0.4642(2) 0.54871(19) 0.03839(12) 0.0849(17) Uani 1 1 d . . . . .
H6A_38 H 0.4485 0.5318 0.0421 0.127 Uiso 1 1 calc DR U . . .
C1_39 C -0.0875(2) 0.10269(19) 0.97231(11) 0.0376(15) Uani 1 1 d . . . . .
C2_39 C -0.0629(2) 0.0509(2) 0.97273(11) 0.0354(14) Uani 1 1 d . . . . .
H2_39 H -0.0811 0.0341 0.9721 0.042 Uiso 1 1 calc R U . . .
C3_39 C -0.0120(2) 0.0242(2) 0.97400(12) 0.0413(16) Uani 1 1 d . . . . .
C4_39 C 0.0152(2) 0.0482(2) 0.97373(12) 0.0383(15) Uani 1 1 d . . . . .
H4_39 H 0.0498 0.0293 0.9748 0.046 Uiso 1 1 calc R U . . .
C5_39 C -0.0071(2) 0.0993(2) 0.97187(12) 0.0384(15) Uani 1 1 d . . . . .
C6_39 C -0.0591(2) 0.1255(2) 0.97241(11) 0.0378(15) Uani 1 1 d . . . . .
H6_39 H -0.0751 0.1602 0.9729 0.045 Uiso 1 1 calc R U . . .
C7_39 C -0.1415(2) 0.1314(2) 0.97202(11) 0.0346(14) Uani 1 1 d . . . . .
C8_39 C -0.1706(2) 0.1059(2) 0.98292(11) 0.0365(14) Uani 1 1 d . . . . .
H8_39 H -0.1559 0.0706 0.9902 0.044 Uiso 1 1 calc R U . . .
C9_39 C -0.2223(2) 0.1343(2) 0.98269(12) 0.0364(14) Uani 1 1 d . . . . .
H9_39 H -0.2426 0.1180 0.9904 0.044 Uiso 1 1 calc R U . . .
C10_39 C -0.2441(2) 0.1854(2) 0.97148(12) 0.0381(15) Uani 1 1 d D . . . .
C11_39 C -0.2159(2) 0.2107(2) 0.96129(11) 0.0388(15) Uani 1 1 d . . . . .
H11_39 H -0.2308 0.2460 0.9541 0.047 Uiso 1 1 calc R U . . .
C12_39 C -0.1655(2) 0.1832(2) 0.96188(12) 0.0403(15) Uani 1 1 d . . . . .
H12_39 H -0.1460 0.2005 0.9550 0.048 Uiso 1 1 calc R U . . .
C13_39 C -0.2991(2) 0.2131(2) 0.97215(12) 0.0387(15) Uani 1 1 d . . . . .
C14_39 C 0.0140(2) -0.0308(2) 0.97327(12) 0.0336(14) Uani 1 1 d . . . . .
C15_39 C 0.0518(2) -0.0635(2) 0.98887(13) 0.0486(17) Uani 1 1 d . . . . .
H15_39 H 0.0618 -0.0508 0.9997 0.058 Uiso 1 1 calc R U . . .
C16_39 C 0.0762(2) -0.1140(2) 0.98968(13) 0.0491(17) Uani 1 1 d . . . . .
H16_39 H 0.1015 -0.1360 1.0014 0.059 Uiso 1 1 calc R U . . .
C17_39 C 0.0629(2) -0.1324(2) 0.97279(13) 0.0422(16) Uani 1 1 d D . . . .
C18_39 C 0.0247(2) -0.1007(2) 0.95679(12) 0.0417(15) Uani 1 1 d . . . . .
H18_39 H 0.0156 -0.1133 0.9455 0.050 Uiso 1 1 calc R U . . .
C19_39 C -0.0008(2) -0.0493(2) 0.95723(13) 0.0444(16) Uani 1 1 d . . . . .
H19_39 H -0.0280 -0.0273 0.9467 0.053 Uiso 1 1 calc R U . . .
C20_39 C 0.0898(2) -0.1859(2) 0.97250(13) 0.0437(16) Uani 1 1 d . . . . .
C21_39 C 0.0219(2) 0.1256(2) 0.97235(13) 0.0394(15) Uani 1 1 d . . . . .
C22_39 C 0.0094(2) 0.1738(2) 0.95737(12) 0.0412(15) Uani 1 1 d . . . . .
H22_39 H -0.0194 0.1910 0.9478 0.049 Uiso 1 1 calc R U . . .
C23_39 C 0.0374(2) 0.1983(2) 0.95571(13) 0.0445(16) Uani 1 1 d . . . . .
H23_39 H 0.0294 0.2308 0.9443 0.053 Uiso 1 1 calc R U . . .
C24_39 C 0.0770(2) 0.1741(2) 0.97116(14) 0.0498(17) Uani 1 1 d D . . . .
C25_39 C 0.0901(2) 0.1251(2) 0.98723(14) 0.0569(19) Uani 1 1 d . . . . .
H25_39 H 0.1173 0.1084 0.9979 0.068 Uiso 1 1 calc R U . . .
C26_39 C 0.0619(2) 0.1020(2) 0.98688(13) 0.0512(17) Uani 1 1 d . . . . .
H26_39 H 0.0708 0.0685 0.9972 0.061 Uiso 1 1 calc R U . . .
C27_39 C 0.1085(2) 0.1982(2) 0.96908(15) 0.0537(19) Uani 1 1 d . . . . .
O1_39 O -0.32355(15) 0.18900(15) 0.98215(8) 0.0496(11) Uani 1 1 d . . . . .
O2_39 O -0.31736(14) 0.25955(13) 0.96192(8) 0.0432(10) Uani 1 1 d . . . . .
H2A_39 H -0.3481 0.2716 0.9628 0.065 Uiso 1 1 calc DR U . . .
O3_39 O 0.1220(2) -0.21506(17) 0.98933(11) 0.0752(15) Uani 1 1 d . . . . .
H3A_39 H 0.1337 -0.2448 0.9878 0.113 Uiso 1 1 calc DR U . . .
O4_39 O 0.07994(15) -0.20132(14) 0.95542(9) 0.0535(12) Uani 1 1 d . . . . .
O5_39 O 0.09903(16) 0.23940(15) 0.95299(10) 0.0642(13) Uani 1 1 d . . . . .
O6_39 O 0.14309(19) 0.17547(17) 0.98568(11) 0.0747(15) Uani 1 1 d . . . . .
H6A_39 H 0.1562 0.1940 0.9845 0.112 Uiso 1 1 calc DR U . . .
C1_40 C -0.0225(2) 0.0986(2) 0.90175(11) 0.0352(14) Uani 1 1 d . . . . .
C2_40 C 0.0037(2) 0.0468(2) 0.90133(11) 0.0329(14) Uani 1 1 d . . . . .
H2_40 H -0.0136 0.0296 0.9000 0.039 Uiso 1 1 calc R U . . .
C3_40 C 0.0545(2) 0.0209(2) 0.90283(12) 0.0391(15) Uani 1 1 d . . . . .
C4_40 C 0.0788(2) 0.0465(2) 0.90377(12) 0.0405(15) Uani 1 1 d . . . . .
H4_40 H 0.1134 0.0286 0.9052 0.049 Uiso 1 1 calc R U . . .
C5_40 C 0.0558(2) 0.0970(2) 0.90278(12) 0.0413(15) Uani 1 1 d . . . . .
C6_40 C 0.0054(2) 0.1221(2) 0.90210(11) 0.0405(15) Uani 1 1 d . . . . .
H6_40 H -0.0110 0.1570 0.9019 0.049 Uiso 1 1 calc R U . . .
C7_40 C -0.0760(2) 0.1253(2) 0.90036(12) 0.0394(15) Uani 1 1 d . . . . .
C8_40 C -0.1060(3) 0.1009(3) 0.90912(12) 0.0479(17) Uani 1 1 d . . . . .
H8_40 H -0.0912 0.0654 0.9154 0.057 Uiso 1 1 calc R U . . .
C9_40 C -0.1554(3) 0.1265(2) 0.90883(12) 0.0470(17) Uani 1 1 d . . . . .
H9_40 H -0.1744 0.1086 0.9151 0.056 Uiso 1 1 calc R U . . .
C10_40 C -0.1792(2) 0.1788(2) 0.89947(12) 0.0410(15) Uani 1 1 d D . . . .
C11_40 C -0.1514(3) 0.2032(2) 0.89094(13) 0.0497(17) Uani 1 1 d . . . . .
H11_40 H -0.1675 0.2389 0.8853 0.060 Uiso 1 1 calc R U . . .
C12_40 C -0.1002(2) 0.1786(2) 0.88999(11) 0.0387(15) Uani 1 1 d . . . . .
H12_40 H -0.0817 0.1969 0.8826 0.046 Uiso 1 1 calc R U . . .
C13_40 C -0.2340(3) 0.2062(3) 0.90042(13) 0.0503(17) Uani 1 1 d . . . . .
C14_40 C 0.0807(2) -0.0343(2) 0.90378(13) 0.0409(16) Uani 1 1 d . . . . .
C15_40 C 0.1218(2) -0.0661(2) 0.91875(12) 0.0449(16) Uani 1 1 d . . . . .
H15_40 H 0.1324 -0.0517 0.9283 0.054 Uiso 1 1 calc R U . . .
C16_40 C 0.1478(2) -0.1178(2) 0.92031(13) 0.0455(16) Uani 1 1 d . . . . .
H16_40 H 0.1745 -0.1386 0.9313 0.055 Uiso 1 1 calc R U . . .
C17_40 C 0.1330(2) -0.1379(2) 0.90490(13) 0.0420(16) Uani 1 1 d D . . . .
C18_40 C 0.0912(2) -0.1061(2) 0.88954(12) 0.0429(16) Uani 1 1 d . . . . .
H18_40 H 0.0801 -0.1201 0.8801 0.051 Uiso 1 1 calc R U . . .
C19_40 C 0.0668(2) -0.0551(2) 0.88843(12) 0.0376(15) Uani 1 1 d . . . . .
H19_40 H 0.0405 -0.0339 0.8772 0.045 Uiso 1 1 calc R U . . .
C20_40 C 0.1585(3) -0.1913(2) 0.90463(15) 0.0512(18) Uani 1 1 d . . . . .
C21_40 C 0.0837(2) 0.1240(2) 0.90305(14) 0.0470(17) Uani 1 1 d . . . . .
C22_40 C 0.0699(2) 0.1728(2) 0.88777(14) 0.0543(19) Uani 1 1 d . . . . .
H22_40 H 0.0425 0.1885 0.8773 0.065 Uiso 1 1 calc R U . . .
C23_40 C 0.0955(2) 0.1990(2) 0.88749(13) 0.0467(16) Uani 1 1 d . . . . .
H23_40 H 0.0854 0.2325 0.8771 0.056 Uiso 1 1 calc R U . . .
C24_40 C 0.1362(2) 0.1757(2) 0.90272(14) 0.0477(17) Uani 1 1 d D . . . .
C25_40 C 0.1510(2) 0.1269(2) 0.91798(13) 0.0501(17) Uani 1 1 d . . . . .
H25_40 H 0.1784 0.1111 0.9285 0.060 Uiso 1 1 calc R U . . .
C26_40 C 0.1250(2) 0.1010(2) 0.91771(13) 0.0489(17) Uani 1 1 d . . . . .
H26_40 H 0.1356 0.0672 0.9277 0.059 Uiso 1 1 calc R U . . .
C27_40 C 0.1639(3) 0.2026(2) 0.90283(15) 0.0551(19) Uani 1 1 d . . . . .
O1_40 O -0.25789(17) 0.18127(17) 0.90950(9) 0.0603(13) Uani 1 1 d . . . . .
O2_40 O -0.25338(16) 0.25437(17) 0.89262(10) 0.0625(13) Uani 1 1 d . . . . .
H2A_40 H -0.2842 0.2662 0.8937 0.094 Uiso 1 1 calc DR U . . .
O3_40 O 0.19426(18) -0.21838(15) 0.91955(10) 0.0661(14) Uani 1 1 d . . . . .
H3A_40 H 0.2059 -0.2486 0.9189 0.099 Uiso 1 1 calc DR U . . .
O4_40 O 0.14658(16) -0.20809(14) 0.89010(9) 0.0556(12) Uani 1 1 d . . . . .
O5_40 O 0.15164(16) 0.24654(15) 0.88687(9) 0.0619(13) Uani 1 1 d . . . . .
O6_40 O 0.20005(18) 0.17988(16) 0.91734(10) 0.0636(13) Uani 1 1 d . . . . .
H6A_40 H 0.2154 0.1970 0.9141 0.095 Uiso 1 1 calc DR U . . .
C1_41 C 0.0382(2) 0.0873(2) 0.82982(12) 0.0412(16) Uani 1 1 d . . . . .
C2_41 C 0.0656(2) 0.0360(2) 0.83067(12) 0.0441(16) Uani 1 1 d . . . . .
H2_41 H 0.0492 0.0174 0.8303 0.053 Uiso 1 1 calc R U . . .
C3_41 C 0.1166(2) 0.0112(2) 0.83210(12) 0.0366(15) Uani 1 1 d . . . . .
C4_41 C 0.1395(2) 0.0388(2) 0.83287(11) 0.0405(15) Uani 1 1 d . . . . .
H4_41 H 0.1741 0.0225 0.8340 0.049 Uiso 1 1 calc R U . . .
C5_41 C 0.1129(3) 0.0909(2) 0.83198(12) 0.0412(16) Uani 1 1 d . . . . .
C6_41 C 0.0630(2) 0.1142(2) 0.83042(11) 0.0367(14) Uani 1 1 d . . . . .
H6_41 H 0.0449 0.1492 0.8297 0.044 Uiso 1 1 calc R U . . .
C7_41 C -0.0169(2) 0.1131(2) 0.82956(12) 0.0419(16) Uani 1 1 d . . . . .
C8_41 C -0.0447(2) 0.0862(2) 0.83963(11) 0.0390(15) Uani 1 1 d . . . . .
H8_41 H -0.0279 0.0507 0.8460 0.047 Uiso 1 1 calc R U . . .
C9_41 C -0.0957(2) 0.1097(2) 0.84050(13) 0.0472(17) Uani 1 1 d . . . . .
H9_41 H -0.1140 0.0911 0.8480 0.057 Uiso 1 1 calc R U . . .
C10_41 C -0.1198(2) 0.1628(2) 0.82965(12) 0.0394(15) Uani 1 1 d D . . . .
C11_41 C -0.0939(2) 0.1898(3) 0.82010(12) 0.0466(16) Uani 1 1 d . . . . .
H11_41 H -0.1106 0.2253 0.8139 0.056 Uiso 1 1 calc R U . . .
C12_41 C -0.0409(2) 0.1644(2) 0.81946(11) 0.0435(16) Uani 1 1 d . . . . .
H12_41 H -0.0226 0.1829 0.8121 0.052 Uiso 1 1 calc R U . . .
C13_41 C -0.1727(3) 0.1884(3) 0.83163(13) 0.0484(17) Uani 1 1 d . . . . .
C14_41 C 0.1446(2) -0.0439(2) 0.83351(12) 0.0417(16) Uani 1 1 d . . . . .
C15_41 C 0.1869(2) -0.0744(2) 0.84644(12) 0.0432(16) Uani 1 1 d . . . . .
H15_41 H 0.1992 -0.0601 0.8550 0.052 Uiso 1 1 calc R U . . .
C16_41 C 0.2123(2) -0.1254(2) 0.84733(13) 0.0483(17) Uani 1 1 d . . . . .
H16_41 H 0.2407 -0.1455 0.8572 0.058 Uiso 1 1 calc R U . . .
C17_41 C 0.1975(2) -0.1476(2) 0.83433(13) 0.0451(16) Uani 1 1 d D . . . .
C18_41 C 0.1550(3) -0.1166(2) 0.82003(14) 0.0565(19) Uani 1 1 d . . . . .
H18_41 H 0.1439 -0.1309 0.8107 0.068 Uiso 1 1 calc R U . . .
C19_41 C 0.1296(2) -0.0658(2) 0.81942(12) 0.0434(16) Uani 1 1 d . . . . .
H19_41 H 0.1015 -0.0454 0.8094 0.052 Uiso 1 1 calc R U . . .
C20_41 C 0.2233(3) -0.2004(2) 0.83416(14) 0.0483(17) Uani 1 1 d . . . . .
C21_41 C 0.1405(2) 0.1193(2) 0.83196(13) 0.0423(16) Uani 1 1 d . . . . .
C22_41 C 0.1270(2) 0.1669(2) 0.81526(14) 0.0512(18) Uani 1 1 d . . . . .
H22_41 H 0.1011 0.1809 0.8039 0.061 Uiso 1 1 calc R U . . .
C23_41 C 0.1510(2) 0.1932(2) 0.81525(14) 0.0539(18) Uani 1 1 d . . . . .
H23_41 H 0.1413 0.2258 0.8037 0.065 Uiso 1 1 calc R U . . .
C24_41 C 0.1898(3) 0.1742(2) 0.83160(15) 0.0569(19) Uani 1 1 d D . . . .
C25_41 C 0.2019(2) 0.1260(2) 0.84999(14) 0.0536(18) Uani 1 1 d . . . . .
H25_41 H 0.2261 0.1128 0.8624 0.064 Uiso 1 1 calc R U . . .
C26_41 C 0.1778(3) 0.0991(2) 0.84940(14) 0.0539(18) Uani 1 1 d . . . . .
H26_41 H 0.1865 0.0666 0.8609 0.065 Uiso 1 1 calc R U . . .
C27_41 C 0.2149(3) 0.2022(2) 0.83137(17) 0.0561(19) Uani 1 1 d . . . . .
O1_41 O -0.19716(17) 0.16259(18) 0.84206(9) 0.0642(13) Uani 1 1 d . . . . .
O2_41 O -0.19399(16) 0.23629(17) 0.82304(10) 0.0611(13) Uani 1 1 d . . . . .
H2A_41 H -0.2247 0.2470 0.8257 0.092 Uiso 1 1 calc DR U . . .
O3_41 O 0.26095(18) -0.22748(15) 0.84846(10) 0.0601(13) Uani 1 1 d . . . . .
H3A_41 H 0.2774 -0.2556 0.8444 0.090 Uiso 1 1 calc DR U . . .
O4_41 O 0.20902(16) -0.21879(15) 0.82156(9) 0.0589(13) Uani 1 1 d . . . . .
O5_41 O 0.20598(18) 0.24295(16) 0.81465(10) 0.0696(14) Uani 1 1 d . . . . .
O6_41 O 0.2468(2) 0.18237(17) 0.84909(10) 0.0710(14) Uani 1 1 d . . . . .
H6A_41 H 0.2616 0.1999 0.8466 0.107 Uiso 1 1 calc DR U . . .
C1_42 C 0.1023(2) 0.0690(2) 0.76034(11) 0.0319(14) Uani 1 1 d . . . . .
C2_42 C 0.1314(2) 0.01851(18) 0.75820(11) 0.0304(13) Uani 1 1 d . . . . .
H2_42 H 0.1153 0.0008 0.7559 0.036 Uiso 1 1 calc R U . . .
C3_42 C 0.1818(2) -0.0064(2) 0.75921(11) 0.0371(15) Uani 1 1 d . . . . .
C4_42 C 0.2052(2) 0.0194(2) 0.76283(12) 0.0366(15) Uani 1 1 d . . . . .
H4_42 H 0.2397 0.0020 0.7647 0.044 Uiso 1 1 calc R U . . .
C5_42 C 0.1800(2) 0.06959(19) 0.76382(11) 0.0360(15) Uani 1 1 d . . . . .
C6_42 C 0.1286(2) 0.0929(2) 0.76356(11) 0.0348(14) Uani 1 1 d . . . . .
H6_42 H 0.1106 0.1266 0.7657 0.042 Uiso 1 1 calc R U . . .
C7_42 C 0.0496(2) 0.0938(2) 0.76010(12) 0.0364(15) Uani 1 1 d . . . . .
C8_42 C 0.0208(2) 0.0683(2) 0.76866(11) 0.0381(15) Uani 1 1 d . . . . .
H8_42 H 0.0368 0.0327 0.7746 0.046 Uiso 1 1 calc R U . . .
C9_42 C -0.0295(2) 0.0924(2) 0.76891(12) 0.0396(15) Uani 1 1 d . . . . .
H9_42 H -0.0476 0.0735 0.7751 0.047 Uiso 1 1 calc R U . . .
C10_42 C -0.0541(2) 0.1438(2) 0.76032(12) 0.0423(16) Uani 1 1 d D . . . .
C11_42 C -0.0278(2) 0.1710(2) 0.75161(12) 0.0426(16) Uani 1 1 d . . . . .
H11_42 H -0.0446 0.2066 0.7458 0.051 Uiso 1 1 calc R U . . .
C12_42 C 0.0233(2) 0.14664(19) 0.75117(11) 0.0324(14) Uani 1 1 d . . . . .
H12_42 H 0.0410 0.1659 0.7447 0.039 Uiso 1 1 calc R U . . .
C13_42 C -0.1075(2) 0.1697(2) 0.76159(13) 0.0407(15) Uani 1 1 d . . . . .
C14_42 C 0.2098(2) -0.0606(2) 0.75912(12) 0.0367(14) Uani 1 1 d . . . . .
C15_42 C 0.2488(2) -0.0925(2) 0.77503(14) 0.0496(17) Uani 1 1 d . . . . .
H15_42 H 0.2584 -0.0794 0.7858 0.060 Uiso 1 1 calc R U . . .
C16_42 C 0.2740(2) -0.1439(2) 0.77527(14) 0.0502(18) Uani 1 1 d . . . . .
H16_42 H 0.3011 -0.1650 0.7860 0.060 Uiso 1 1 calc R U . . .
C17_42 C 0.2608(3) -0.1644(2) 0.76044(15) 0.0555(19) Uani 1 1 d D . . . .
C18_42 C 0.2219(2) -0.1319(2) 0.74406(15) 0.0569(19) Uani 1 1 d . . . . .
H18_42 H 0.2129 -0.1455 0.7332 0.068 Uiso 1 1 calc R U . . .
C19_42 C 0.1957(2) -0.0803(2) 0.74295(13) 0.0481(17) Uani 1 1 d . . . . .
H19_42 H 0.1694 -0.0591 0.7317 0.058 Uiso 1 1 calc R U . . .
C20_42 C 0.2861(3) -0.2188(2) 0.76224(16) 0.0537(19) Uani 1 1 d . . . . .
C21_42 C 0.2044(2) 0.0986(2) 0.76517(12) 0.0364(14) Uani 1 1 d . . . . .
C22_42 C 0.1912(2) 0.1475(2) 0.74871(13) 0.0434(16) Uani 1 1 d . . . . .
H22_42 H 0.1650 0.1624 0.7374 0.052 Uiso 1 1 calc R U . . .
C23_42 C 0.2163(2) 0.1737(2) 0.74896(13) 0.0453(16) Uani 1 1 d . . . . .
H23_42 H 0.2081 0.2063 0.7376 0.054 Uiso 1 1 calc R U . . .
C24_42 C 0.2537(2) 0.1516(2) 0.76613(14) 0.0469(17) Uani 1 1 d D . . . .
C25_42 C 0.2653(3) 0.1049(2) 0.78322(14) 0.0558(19) Uani 1 1 d . . . . .
H25_42 H 0.2892 0.0914 0.7958 0.067 Uiso 1 1 calc R U . . .
C26_42 C 0.2419(2) 0.0779(2) 0.78187(13) 0.0460(16) Uani 1 1 d . . . . .
H26_42 H 0.2517 0.0446 0.7926 0.055 Uiso 1 1 calc R U . . .
C27_42 C 0.2807(3) 0.1806(3) 0.76623(17) 0.060(2) Uani 1 1 d . . . . .
O1_42 O -0.13317(15) 0.14754(15) 0.77111(8) 0.0456(11) Uani 1 1 d . . . . .
O2_42 O -0.12849(16) 0.21924(16) 0.75311(9) 0.0552(12) Uani 1 1 d . . . . .
H2A_42 H -0.1590 0.2308 0.7570 0.083 Uiso 1 1 calc DR U . . .
O3_42 O 0.31937(17) -0.24706(16) 0.77726(10) 0.0600(13) Uani 1 1 d . . . . .
H3A_42 H 0.3301 -0.2768 0.7759 0.090 Uiso 1 1 calc DR U . . .
O4_42 O 0.2705(2) -0.23475(16) 0.74699(11) 0.0833(17) Uani 1 1 d . . . . .
O5_42 O 0.27296(19) 0.22024(18) 0.74836(11) 0.0753(15) Uani 1 1 d . . . . .
O6_42 O 0.30759(18) 0.16405(16) 0.78567(10) 0.0663(14) Uani 1 1 d . . . . .
H6A_42 H 0.3170 0.1852 0.7856 0.099 Uiso 1 1 calc DR U . . .
C1_43 C 0.0012(2) 0.1207(2) 0.68860(12) 0.0407(16) Uani 1 1 d . . . . .
C2_43 C 0.0529(2) 0.0951(2) 0.68847(12) 0.0378(15) Uani 1 1 d . . . . .
H2_43 H 0.0688 0.0598 0.6899 0.045 Uiso 1 1 calc R U . . .
C3_43 C 0.0814(2) 0.1183(2) 0.68638(11) 0.0359(15) Uani 1 1 d . . . . .
C4_43 C 0.0569(2) 0.1709(2) 0.68338(11) 0.0364(15) Uani 1 1 d . . . . .
H4_43 H 0.0760 0.1882 0.6813 0.044 Uiso 1 1 calc R U . . .
C5_43 C 0.0063(2) 0.1985(2) 0.68335(12) 0.0362(15) Uani 1 1 d . . . . .
C6_43 C -0.0224(2) 0.1739(2) 0.68550(12) 0.0392(15) Uani 1 1 d . . . . .
H6_43 H -0.0572 0.1925 0.6849 0.047 Uiso 1 1 calc R U . . .
C7_43 C -0.0283(2) 0.0947(2) 0.69082(13) 0.0413(16) Uani 1 1 d . . . . .
C8_43 C -0.0151(2) 0.0470(2) 0.70774(13) 0.0508(18) Uani 1 1 d . . . . .
H8_43 H 0.0122 0.0320 0.7183 0.061 Uiso 1 1 calc R U . . .
C9_43 C -0.0422(3) 0.0216(2) 0.70913(14) 0.0546(19) Uani 1 1 d . . . . .
H9_43 H -0.0337 -0.0105 0.7211 0.066 Uiso 1 1 calc R U . . .
C10_43 C -0.0813(3) 0.0419(2) 0.69335(13) 0.0471(17) Uani 1 1 d D . . . .
C11_43 C -0.0943(2) 0.0890(2) 0.67752(14) 0.0506(18) Uani 1 1 d . . . . .
H11_43 H -0.1218 0.1040 0.6671 0.061 Uiso 1 1 calc R U . . .
C12_43 C -0.0688(2) 0.1159(2) 0.67605(13) 0.0449(16) Uani 1 1 d . . . . .
H12_43 H -0.0791 0.1489 0.6649 0.054 Uiso 1 1 calc R U . . .
C13_43 C -0.1088(3) 0.0142(3) 0.69424(15) 0.0530(18) Uani 1 1 d . . . . .
C14_43 C 0.1346(2) 0.0906(2) 0.68673(11) 0.0324(14) Uani 1 1 d . . . . .
C15_43 C 0.1622(2) 0.1074(2) 0.69495(11) 0.0376(15) Uani 1 1 d . . . . .
H15_43 H 0.1454 0.1383 0.7007 0.045 Uiso 1 1 calc R U . . .
C16_43 C 0.2121(2) 0.0818(2) 0.69523(12) 0.0396(15) Uani 1 1 d . . . . .
H16_43 H 0.2291 0.0953 0.7008 0.047 Uiso 1 1 calc R U . . .
C17_43 C 0.2385(2) 0.0360(2) 0.68746(11) 0.0330(14) Uani 1 1 d D . . . .
C18_43 C 0.2126(2) 0.0175(2) 0.67946(10) 0.0361(14) Uani 1 1 d . . . . .
H18_43 H 0.2298 -0.0135 0.6739 0.043 Uiso 1 1 calc R U . . .
C19_43 C 0.1617(2) 0.0434(2) 0.67936(11) 0.0389(15) Uani 1 1 d . . . . .
H19_43 H 0.1447 0.0293 0.6743 0.047 Uiso 1 1 calc R U . . .
C20_43 C 0.2921(2) 0.0087(2) 0.68792(13) 0.0396(15) Uani 1 1 d . . . . .
C21_43 C -0.0188(2) 0.2532(2) 0.68297(13) 0.0376(15) Uani 1 1 d . . . . .
C22_43 C -0.0596(2) 0.2859(2) 0.66818(13) 0.0464(17) Uani 1 1 d . . . . .
H22_43 H -0.0711 0.2732 0.6581 0.056 Uiso 1 1 calc R U . . .
C23_43 C -0.0840(2) 0.3376(2) 0.66818(14) 0.0471(17) Uani 1 1 d . . . . .
H23_43 H -0.1126 0.3597 0.6587 0.057 Uiso 1 1 calc R U . . .
C24_43 C -0.0652(2) 0.3559(2) 0.68252(13) 0.0428(16) Uani 1 1 d D . . . .
C25_43 C -0.0245(2) 0.3234(2) 0.69695(14) 0.0513(18) Uani 1 1 d . . . . .
H25_43 H -0.0126 0.3355 0.7072 0.062 Uiso 1 1 calc R U . . .
C26_43 C -0.0010(2) 0.2726(2) 0.69636(13) 0.0489(17) Uani 1 1 d . . . . .
H26_43 H 0.0281 0.2507 0.7054 0.059 Uiso 1 1 calc R U . . .
C27_43 C -0.0917(2) 0.4096(2) 0.68289(15) 0.0466(17) Uani 1 1 d . . . . .
O1_43 O -0.0967(2) -0.02896(19) 0.71138(12) 0.0868(17) Uani 1 1 d . . . . .
O2_43 O -0.14194(18) 0.03240(16) 0.67928(11) 0.0633(14) Uani 1 1 d . . . . .
H2A_43 H -0.1516 0.0110 0.6804 0.095 Uiso 1 1 calc DR U . . .
O3_43 O 0.31280(15) 0.02796(15) 0.69704(9) 0.0551(12) Uani 1 1 d . . . . .
H3A_43 H 0.3426 0.0075 0.6987 0.083 Uiso 1 1 calc DR U . . .
O4_43 O 0.31641(15) -0.03055(15) 0.67957(8) 0.0500(11) Uani 1 1 d . . . . .
O5_43 O -0.12550(17) 0.43787(15) 0.66726(10) 0.0601(13) Uani 1 1 d . . . . .
O6_43 O -0.07824(18) 0.42471(15) 0.69853(11) 0.0713(15) Uani 1 1 d . . . . .
H6A_43 H -0.0977 0.4551 0.6983 0.107 Uiso 1 1 calc DR U . . .
C1_44 C 0.1409(2) 0.1258(2) 0.61443(11) 0.0355(14) Uani 1 1 d . . . . .
C2_44 C 0.1133(2) 0.0996(2) 0.61698(12) 0.0432(16) Uani 1 1 d . . . . .
H2_44 H 0.1299 0.0640 0.6194 0.052 Uiso 1 1 calc R U . . .
C3_44 C 0.0626(2) 0.1246(2) 0.61601(11) 0.0344(14) Uani 1 1 d . . . . .
C4_44 C 0.0377(2) 0.1771(2) 0.61405(11) 0.0380(15) Uani 1 1 d . . . . .
H4_44 H 0.0029 0.1946 0.6136 0.046 Uiso 1 1 calc R U . . .
C5_44 C 0.0646(2) 0.2036(2) 0.61272(12) 0.0377(15) Uani 1 1 d . . . . .
C6_44 C 0.1149(2) 0.1778(2) 0.61232(12) 0.0382(15) Uani 1 1 d . . . . .
H6_44 H 0.1329 0.1960 0.6105 0.046 Uiso 1 1 calc R U . . .
C7_44 C 0.1956(2) 0.0989(2) 0.61395(12) 0.0403(16) Uani 1 1 d . . . . .
C8_44 C 0.2220(2) 0.0518(2) 0.60668(11) 0.0368(14) Uani 1 1 d . . . . .
H8_44 H 0.2050 0.0377 0.6016 0.044 Uiso 1 1 calc R U . . .
C9_44 C 0.2719(2) 0.0267(2) 0.60701(10) 0.0355(14) Uani 1 1 d . . . . .
H9_44 H 0.2896 -0.0042 0.6014 0.043 Uiso 1 1 calc R U . . .
C10_44 C 0.2979(2) 0.0459(2) 0.61550(11) 0.0340(14) Uani 1 1 d D . . . .
C11_44 C 0.2708(2) 0.0907(2) 0.62421(11) 0.0355(14) Uani 1 1 d . . . . .
H11_44 H 0.2874 0.1037 0.6306 0.043 Uiso 1 1 calc R U . . .
C12_44 C 0.2210(2) 0.1163(2) 0.62373(11) 0.0377(15) Uani 1 1 d . . . . .
H12_44 H 0.2033 0.1464 0.6302 0.045 Uiso 1 1 calc R U . . .
C13_44 C 0.3507(2) 0.0193(2) 0.61485(13) 0.0426(16) Uani 1 1 d . . . . .
C14_44 C 0.0351(2) 0.0968(2) 0.61845(12) 0.0404(16) Uani 1 1 d . . . . .
C15_44 C -0.0071(2) 0.1184(2) 0.60363(13) 0.0470(17) Uani 1 1 d . . . . .
H15_44 H -0.0170 0.1510 0.5921 0.056 Uiso 1 1 calc R U . . .
C16_44 C -0.0334(2) 0.0927(2) 0.60588(13) 0.0468(17) Uani 1 1 d . . . . .
H16_44 H -0.0615 0.1078 0.5960 0.056 Uiso 1 1 calc R U . . .
C17_44 C -0.0195(2) 0.0453(2) 0.62237(13) 0.0413(16) Uani 1 1 d D . . . .
C18_44 C 0.0220(2) 0.0229(2) 0.63665(13) 0.0471(17) Uani 1 1 d . . . . .
H18_44 H 0.0321 -0.0103 0.6476 0.057 Uiso 1 1 calc R U . . .
C19_44 C 0.0490(2) 0.0486(2) 0.63511(12) 0.0406(15) Uani 1 1 d . . . . .
H19_44 H 0.0767 0.0335 0.6453 0.049 Uiso 1 1 calc R U . . .
C20_44 C -0.0480(3) 0.0171(2) 0.62437(14) 0.0468(17) Uani 1 1 d . . . . .
C21_44 C 0.0365(2) 0.2589(2) 0.61203(12) 0.0358(15) Uani 1 1 d . . . . .
C22_44 C 0.0535(2) 0.27925(19) 0.62595(12) 0.0403(15) Uani 1 1 d . . . . .
H22_44 H 0.0823 0.2579 0.6353 0.048 Uiso 1 1 calc R U . . .
C23_44 C 0.0298(2) 0.3284(2) 0.62625(13) 0.0472(17) Uani 1 1 d . . . . .
H23_44 H 0.0414 0.3417 0.6359 0.057 Uiso 1 1 calc R U . . .
C24_44 C -0.0128(2) 0.3602(2) 0.61193(13) 0.0444(16) Uani 1 1 d D . . . .
C25_44 C -0.0306(2) 0.3395(2) 0.59909(13) 0.0502(17) Uani 1 1 d . . . . .
H25_44 H -0.0605 0.3600 0.5906 0.060 Uiso 1 1 calc R U . . .
C26_44 C -0.0053(2) 0.2900(2) 0.59863(13) 0.0470(17) Uani 1 1 d . . . . .
H26_44 H -0.0167 0.2767 0.5889 0.056 Uiso 1 1 calc R U . . .
C27_44 C -0.0412(3) 0.4141(2) 0.61303(14) 0.0489(17) Uani 1 1 d . . . . .
O1_44 O 0.37504(15) -0.02009(16) 0.60623(8) 0.0513(11) Uani 1 1 d . . . . .
O2_44 O 0.37170(14) 0.03720(15) 0.62574(9) 0.0501(11) Uani 1 1 d . . . . .
H2A_44 H 0.4017 0.0170 0.6268 0.075 Uiso 1 1 calc DR U . . .
O3_44 O -0.08320(18) 0.03934(16) 0.60840(11) 0.0646(14) Uani 1 1 d . . . . .
H3A_44 H -0.0995 0.0231 0.6120 0.097 Uiso 1 1 calc DR U . . .
O4_44 O -0.03697(17) -0.02436(16) 0.63975(10) 0.0643(14) Uani 1 1 d . . . . .
O5_44 O -0.02580(17) 0.43099(14) 0.62750(9) 0.0577(13) Uani 1 1 d . . . . .
O6_44 O -0.07898(18) 0.44146(15) 0.59995(10) 0.0605(13) Uani 1 1 d . . . . .
H6A_44 H -0.0887 0.4718 0.5998 0.091 Uiso 1 1 calc DR U . . .
C1_45 C 0.1996(2) 0.1330(2) 0.54161(12) 0.0437(16) Uani 1 1 d . . . . .
C2_45 C 0.1722(2) 0.1063(2) 0.54305(11) 0.0397(15) Uani 1 1 d . . . . .
H2_45 H 0.1897 0.0713 0.5436 0.048 Uiso 1 1 calc R U . . .
C3_45 C 0.1231(2) 0.1289(2) 0.54362(12) 0.0395(15) Uani 1 1 d . . . . .
C4_45 C 0.0966(2) 0.1815(2) 0.54111(12) 0.0420(16) Uani 1 1 d . . . . .
H4_45 H 0.0619 0.1976 0.5407 0.050 Uiso 1 1 calc R U . . .
C5_45 C 0.1205(3) 0.2099(2) 0.53927(12) 0.0433(16) Uani 1 1 d . . . . .
C6_45 C 0.1710(3) 0.1856(2) 0.53888(12) 0.0472(17) Uani 1 1 d . . . . .
H6_45 H 0.1877 0.2052 0.5366 0.057 Uiso 1 1 calc R U . . .
C7_45 C 0.2529(2) 0.1075(2) 0.54175(12) 0.0413(16) Uani 1 1 d . . . . .
C8_45 C 0.2822(2) 0.0622(2) 0.53239(11) 0.0409(15) Uani 1 1 d . . . . .
H8_45 H 0.2667 0.0489 0.5254 0.049 Uiso 1 1 calc R U . . .
C9_45 C 0.3330(2) 0.0371(2) 0.53325(11) 0.0378(14) Uani 1 1 d . . . . .
H9_45 H 0.3515 0.0067 0.5272 0.045 Uiso 1 1 calc R U . . .
C10_45 C 0.3574(2) 0.0566(2) 0.54306(12) 0.0423(16) Uani 1 1 d D . . . .
C11_45 C 0.3288(2) 0.1014(2) 0.55146(12) 0.0450(16) Uani 1 1 d . . . . .
H11_45 H 0.3445 0.1155 0.5577 0.054 Uiso 1 1 calc R U . . .
C12_45 C 0.2776(2) 0.1265(2) 0.55102(11) 0.0399(15) Uani 1 1 d . . . . .
H12_45 H 0.2593 0.1569 0.5571 0.048 Uiso 1 1 calc R U . . .
C13_45 C 0.4096(3) 0.0291(2) 0.54277(13) 0.0428(16) Uani 1 1 d . . . . .
C14_45 C 0.0949(2) 0.1000(2) 0.54651(14) 0.0502(18) Uani 1 1 d . . . . .
C15_45 C 0.0541(2) 0.1210(2) 0.53134(14) 0.0529(18) Uani 1 1 d . . . . .
H15_45 H 0.0452 0.1528 0.5190 0.063 Uiso 1 1 calc R U . . .
C16_45 C 0.0269(3) 0.0953(2) 0.53441(15) 0.061(2) Uani 1 1 d . . . . .
H16_45 H -0.0017 0.1109 0.5248 0.074 Uiso 1 1 calc R U . . .
C17_45 C 0.0396(3) 0.0486(2) 0.55062(15) 0.0562(19) Uani 1 1 d D . . . .
C18_45 C 0.0825(2) 0.0261(2) 0.56483(14) 0.0530(18) Uani 1 1 d . . . . .
H18_45 H 0.0934 -0.0071 0.5758 0.064 Uiso 1 1 calc R U . . .
C19_45 C 0.1085(2) 0.0532(2) 0.56246(12) 0.0430(16) Uani 1 1 d . . . . .
H19_45 H 0.1365 0.0384 0.5723 0.052 Uiso 1 1 calc R U . . .
C20_45 C 0.0132(2) 0.0214(2) 0.55325(15) 0.0503(18) Uani 1 1 d . . . . .
C21_45 C 0.0916(2) 0.2645(2) 0.53953(12) 0.0423(16) Uani 1 1 d . . . . .
C22_45 C 0.1059(3) 0.2859(2) 0.55362(13) 0.0499(17) Uani 1 1 d . . . . .
H22_45 H 0.1358 0.2659 0.5620 0.060 Uiso 1 1 calc R U . . .
C23_45 C 0.0787(3) 0.3348(2) 0.55600(13) 0.0501(17) Uani 1 1 d . . . . .
H23_45 H 0.0879 0.3479 0.5671 0.060 Uiso 1 1 calc R U . . .
C24_45 C 0.0384(3) 0.3638(2) 0.54202(15) 0.0561(19) Uani 1 1 d D . . . .
C25_45 C 0.0232(3) 0.3450(2) 0.52629(15) 0.064(2) Uani 1 1 d . . . . .
H25_45 H -0.0054 0.3656 0.5167 0.077 Uiso 1 1 calc R U . . .
C26_45 C 0.0525(3) 0.2938(2) 0.52547(17) 0.070(2) Uani 1 1 d . . . . .
H26_45 H 0.0440 0.2800 0.5145 0.084 Uiso 1 1 calc R U . . .
C27_45 C 0.0076(3) 0.4173(3) 0.54419(16) 0.060(2) Uani 1 1 d . . . . .
O1_45 O 0.43493(16) -0.00895(17) 0.53384(9) 0.0557(12) Uani 1 1 d . . . . .
O2_45 O 0.42937(15) 0.04859(16) 0.55371(9) 0.0535(11) Uani 1 1 d . . . . .
H2A_45 H 0.4601 0.0310 0.5532 0.080 Uiso 1 1 calc DR U . . .
O3_45 O -0.0232(2) 0.0427(2) 0.53745(12) 0.0930(19) Uani 1 1 d . . . . .
H3A_45 H -0.0350 0.0229 0.5391 0.139 Uiso 1 1 calc DR U . . .
O4_45 O 0.02188(16) -0.02026(16) 0.56986(10) 0.0609(13) Uani 1 1 d . . . . .
O5_45 O 0.02107(19) 0.43357(16) 0.55885(11) 0.0766(16) Uani 1 1 d . . . . .
O6_45 O -0.0303(2) 0.44418(16) 0.53079(12) 0.0836(17) Uani 1 1 d . . . . .
H6A_45 H -0.0473 0.4714 0.5358 0.125 Uiso 1 1 calc DR U . . .
C1_46 C 0.6187(2) -0.0268(2) 0.40229(12) 0.0391(15) Uani 1 1 d . . . . .
C2_46 C 0.6035(2) -0.0641(2) 0.41465(13) 0.0445(16) Uani 1 1 d . . . . .
H2_46 H 0.6107 -0.0892 0.4054 0.053 Uiso 1 1 calc R U . . .
C3_46 C 0.5780(2) -0.0655(2) 0.44036(12) 0.0412(15) Uani 1 1 d . . . . .
C4_46 C 0.5688(2) -0.0274(2) 0.45375(14) 0.0472(17) Uani 1 1 d . . . . .
H4_46 H 0.5535 -0.0283 0.4717 0.057 Uiso 1 1 calc R U . . .
C5_46 C 0.5816(2) 0.0097(2) 0.44131(13) 0.0413(16) Uani 1 1 d . . . . .
C6_46 C 0.6066(2) 0.0107(2) 0.41561(14) 0.0481(18) Uani 1 1 d . . . . .
H6_46 H 0.6154 0.0371 0.4072 0.058 Uiso 1 1 calc R U . . .
C7_46 C 0.6475(2) -0.0270(2) 0.37456(13) 0.0416(16) Uani 1 1 d . . . . .
C8_46 C 0.6426(2) -0.0499(2) 0.35634(13) 0.0454(16) Uani 1 1 d . . . . .
H8_46 H 0.6212 -0.0652 0.3611 0.055 Uiso 1 1 calc R U . . .
C9_46 C 0.6693(2) -0.0497(2) 0.33165(13) 0.0477(17) Uani 1 1 d . . . . .
H9_46 H 0.6685 -0.0673 0.3198 0.057 Uiso 1 1 calc R U . . .
C10_46 C 0.6972(2) -0.0239(2) 0.32389(12) 0.0381(15) Uani 1 1 d D . . . .
C11_46 C 0.6986(2) 0.0001(2) 0.34145(14) 0.0445(17) Uani 1 1 d . . . . .
H11_46 H 0.7171 0.0187 0.3360 0.053 Uiso 1 1 calc R U . . .
C12_46 C 0.6745(2) -0.0018(2) 0.36645(12) 0.0393(15) Uani 1 1 d . . . . .
H12_46 H 0.6767 0.0149 0.3783 0.047 Uiso 1 1 calc R U . . .
C13_46 C 0.7265(2) -0.0216(2) 0.29518(14) 0.0463(17) Uani 1 1 d . . . . .
C14_46 C 0.5662(2) -0.1077(2) 0.45468(13) 0.0399(15) Uani 1 1 d . . . . .
C15_46 C 0.5700(3) -0.1265(3) 0.48240(13) 0.063(2) Uani 1 1 d . . . . .
H15_46 H 0.5805 -0.1122 0.4920 0.076 Uiso 1 1 calc R U . . .
C16_46 C 0.5585(3) -0.1661(2) 0.49649(14) 0.0597(19) Uani 1 1 d . . . . .
H16_46 H 0.5639 -0.1808 0.5151 0.072 Uiso 1 1 calc R U . . .
C17_46 C 0.5392(3) -0.1830(2) 0.48248(15) 0.0556(19) Uani 1 1 d D . . . .
C18_46 C 0.5353(3) -0.1646(2) 0.45429(14) 0.0559(19) Uani 1 1 d . . . . .
H18_46 H 0.5236 -0.1781 0.4449 0.067 Uiso 1 1 calc R U . . .
C19_46 C 0.5486(2) -0.1269(2) 0.44037(14) 0.0473(17) Uani 1 1 d . . . . .
H19_46 H 0.5459 -0.1142 0.4215 0.057 Uiso 1 1 calc R U . . .
C20_46 C 0.5243(3) -0.2225(3) 0.49660(15) 0.060(2) Uani 1 1 d . . . . .
C21_46 C 0.5683(2) 0.0514(2) 0.45499(14) 0.0498(17) Uani 1 1 d . . . . .
C22_46 C 0.5520(2) 0.1002(2) 0.44076(12) 0.0391(15) Uani 1 1 d . . . . .
H22_46 H 0.5507 0.1080 0.4217 0.047 Uiso 1 1 calc R U . . .
C23_46 C 0.5375(2) 0.1381(2) 0.45371(14) 0.0486(17) Uani 1 1 d . . . . .
H23_46 H 0.5251 0.1720 0.4437 0.058 Uiso 1 1 calc R U . . .
C24_46 C 0.5409(2) 0.1275(2) 0.48125(14) 0.0452(16) Uani 1 1 d D . . . .
C25_46 C 0.5575(2) 0.0783(2) 0.49601(15) 0.059(2) Uani 1 1 d . . . . .
H25_46 H 0.5603 0.0703 0.5149 0.071 Uiso 1 1 calc R U . . .
C26_46 C 0.5702(2) 0.0405(2) 0.48250(14) 0.0508(17) Uani 1 1 d . . . . .
H26_46 H 0.5804 0.0067 0.4925 0.061 Uiso 1 1 calc R U . . .
C27_46 C 0.5237(3) 0.1699(3) 0.49479(16) 0.0592(19) Uani 1 1 d . . . . .
O1_46 O 0.71930(16) -0.04392(15) 0.28057(9) 0.0516(11) Uani 1 1 d . . . . .
H1A_46 H 0.7339 -0.0401 0.2651 0.077 Uiso 1 1 calc DR U . . .
O2_46 O 0.74914(15) 0.00184(16) 0.28908(8) 0.0447(11) Uani 1 1 d . . . . .
O3_46 O 0.52958(19) -0.23954(17) 0.52206(11) 0.0770(15) Uani 1 1 d . . . . .
H3A_46 H 0.5315 -0.2685 0.5268 0.116 Uiso 1 1 calc DR U . . .
O4_46 O 0.50538(17) 0.21447(15) 0.48124(9) 0.0584(13) Uani 1 1 d . . . . .
O5_46 O 0.50442(19) -0.23779(18) 0.48504(10) 0.0740(15) Uani 1 1 d . . . . .
O6_46 O 0.5310(2) 0.15670(17) 0.52004(11) 0.0871(18) Uani 1 1 d . . . . .
H6A_46 H 0.5332 0.1794 0.5243 0.131 Uiso 1 1 calc DR U . . .
C1_47 C 0.4799(2) 0.0515(2) 0.39927(13) 0.0454(17) Uani 1 1 d . . . . .
C2_47 C 0.4677(2) 0.0131(2) 0.41187(12) 0.0403(15) Uani 1 1 d . . . . .
H2_47 H 0.4757 -0.0122 0.4026 0.048 Uiso 1 1 calc R U . . .
C3_47 C 0.4437(2) 0.0098(2) 0.43809(12) 0.0342(14) Uani 1 1 d . . . . .
C4_47 C 0.4313(2) 0.0481(2) 0.45096(14) 0.0476(17) Uani 1 1 d . . . . .
H4_47 H 0.4150 0.0468 0.4687 0.057 Uiso 1 1 calc R U . . .
C5_47 C 0.4421(2) 0.0880(2) 0.43873(12) 0.0375(15) Uani 1 1 d . . . . .
C6_47 C 0.4656(2) 0.0903(2) 0.41311(13) 0.0421(16) Uani 1 1 d . . . . .
H6_47 H 0.4723 0.1181 0.4045 0.050 Uiso 1 1 calc R U . . .
C7_47 C 0.5055(2) 0.0553(2) 0.37168(13) 0.0420(16) Uani 1 1 d . . . . .
C8_47 C 0.5045(2) 0.0288(2) 0.35387(13) 0.0449(16) Uani 1 1 d . . . . .
H8_47 H 0.4867 0.0096 0.3595 0.054 Uiso 1 1 calc R U . . .
C9_47 C 0.5295(2) 0.0310(2) 0.32845(12) 0.0417(15) Uani 1 1 d . . . . .
H9_47 H 0.5280 0.0142 0.3164 0.050 Uiso 1 1 calc R U . . .
C10_47 C 0.5572(3) 0.0580(2) 0.32041(13) 0.0493(17) Uani 1 1 d D . . . .
C11_47 C 0.5573(2) 0.0835(2) 0.33766(13) 0.0407(16) Uani 1 1 d . . . . .
H11_47 H 0.5746 0.1032 0.3318 0.049 Uiso 1 1 calc R U . . .
C12_47 C 0.5337(2) 0.0820(2) 0.36289(13) 0.0413(15) Uani 1 1 d . . . . .
H12_47 H 0.5362 0.0989 0.3746 0.050 Uiso 1 1 calc R U . . .
C13_47 C 0.5859(2) 0.0590(2) 0.29288(13) 0.0456(17) Uani 1 1 d . . . . .
C14_47 C 0.4317(2) -0.0318(2) 0.45072(13) 0.0415(15) Uani 1 1 d . . . . .
C15_47 C 0.4348(2) -0.0524(2) 0.47856(14) 0.0556(19) Uani 1 1 d . . . . .
H15_47 H 0.4449 -0.0384 0.4886 0.067 Uiso 1 1 calc R U . . .
C16_47 C 0.4239(3) -0.0924(2) 0.49236(15) 0.0592(19) Uani 1 1 d . . . . .
H16_47 H 0.4268 -0.1060 0.5112 0.071 Uiso 1 1 calc R U . . .
C17_47 C 0.4082(2) -0.1113(2) 0.47628(15) 0.0540(18) Uani 1 1 d D . . . .
C18_47 C 0.4052(2) -0.0911(2) 0.44869(13) 0.0468(16) Uani 1 1 d . . . . .
H18_47 H 0.3956 -0.1047 0.4381 0.056 Uiso 1 1 calc R U . . .
C19_47 C 0.4157(2) -0.0522(2) 0.43679(13) 0.0470(17) Uani 1 1 d . . . . .
H19_47 H 0.4120 -0.0382 0.4180 0.056 Uiso 1 1 calc R U . . .
C20_47 C 0.3953(3) -0.1533(3) 0.49121(16) 0.059(2) Uani 1 1 d . . . . .
C21_47 C 0.4291(2) 0.1280(2) 0.45351(13) 0.0395(15) Uani 1 1 d . . . . .
C22_47 C 0.4158(2) 0.1775(2) 0.43904(14) 0.0479(17) Uani 1 1 d . . . . .
H22_47 H 0.4153 0.1854 0.4200 0.057 Uiso 1 1 calc R U . . .
C23_47 C 0.4034(2) 0.2151(2) 0.45211(13) 0.0464(17) Uani 1 1 d . . . . .
H23_47 H 0.3954 0.2486 0.4422 0.056 Uiso 1 1 calc R U . . .
C24_47 C 0.4028(2) 0.2023(2) 0.48107(14) 0.0473(17) Uani 1 1 d D . . . .
C25_47 C 0.4166(2) 0.1531(2) 0.49531(13) 0.0484(17) Uani 1 1 d . . . . .
H25_47 H 0.4176 0.1446 0.5144 0.058 Uiso 1 1 calc R U . . .
C26_47 C 0.4292(2) 0.1162(2) 0.48137(13) 0.0469(16) Uani 1 1 d . . . . .
H26_47 H 0.4380 0.0825 0.4911 0.056 Uiso 1 1 calc R U . . .
C27_47 C 0.3893(2) 0.2431(2) 0.49491(14) 0.0457(16) Uani 1 1 d . . . . .
O1_47 O 0.58499(17) 0.03292(19) 0.27871(9) 0.0614(13) Uani 1 1 d . . . . .
H1A_47 H 0.6024 0.0353 0.2641 0.092 Uiso 1 1 calc DR U . . .
O2_47 O 0.61005(17) 0.08347(17) 0.28664(8) 0.0566(12) Uani 1 1 d . . . . .
O3_47 O 0.40094(19) -0.17060(18) 0.51610(10) 0.0673(14) Uani 1 1 d . . . . .
H3A_47 H 0.3876 -0.1897 0.5225 0.101 Uiso 1 1 calc DR U . . .
O4_47 O 0.37734(18) -0.16714(17) 0.47655(9) 0.0688(14) Uani 1 1 d . . . . .
O5_47 O 0.37364(17) 0.28799(15) 0.48179(9) 0.0569(13) Uani 1 1 d . . . . .
O6_47 O 0.39245(18) 0.23043(16) 0.52020(10) 0.0657(13) Uani 1 1 d . . . . .
H6A_47 H 0.3802 0.2563 0.5264 0.099 Uiso 1 1 calc DR U . . .
C1_48 C 0.3439(2) 0.1384(2) 0.39348(13) 0.0466(17) Uani 1 1 d . . . . .
C2_48 C 0.3329(2) 0.0982(2) 0.40612(13) 0.0440(16) Uani 1 1 d . . . . .
H2_48 H 0.3422 0.0727 0.3967 0.053 Uiso 1 1 calc R U . . .
C3_48 C 0.3088(2) 0.0939(2) 0.43202(12) 0.0415(15) Uani 1 1 d . . . . .
C4_48 C 0.2956(2) 0.1312(2) 0.44602(13) 0.0455(16) Uani 1 1 d . . . . .
H4_48 H 0.2790 0.1289 0.4636 0.055 Uiso 1 1 calc R U . . .
C5_48 C 0.3063(2) 0.1712(2) 0.43461(12) 0.0363(15) Uani 1 1 d . . . . .
C6_48 C 0.3287(2) 0.1751(2) 0.40864(12) 0.0421(16) Uani 1 1 d . . . . .
H6_48 H 0.3341 0.2038 0.4005 0.051 Uiso 1 1 calc R U . . .
C7_48 C 0.3691(2) 0.1423(2) 0.36679(13) 0.0437(16) Uani 1 1 d . . . . .
C8_48 C 0.3688(2) 0.1188(2) 0.34845(12) 0.0459(16) Uani 1 1 d . . . . .
H8_48 H 0.3490 0.1018 0.3528 0.055 Uiso 1 1 calc R U . . .
C9_48 C 0.3968(3) 0.1189(2) 0.32330(13) 0.0528(18) Uani 1 1 d . . . . .
H9_48 H 0.3971 0.1004 0.3117 0.063 Uiso 1 1 calc R U . . .
C10_48 C 0.4238(2) 0.1453(2) 0.31533(13) 0.0454(16) Uani 1 1 d D . . . .
C11_48 C 0.4244(3) 0.1696(3) 0.33429(14) 0.0579(19) Uani 1 1 d . . . . .
H11_48 H 0.4442 0.1865 0.3299 0.070 Uiso 1 1 calc R U . . .
C12_48 C 0.3977(2) 0.1692(2) 0.35815(13) 0.0448(16) Uani 1 1 d . . . . .
H12_48 H 0.3978 0.1875 0.3698 0.054 Uiso 1 1 calc R U . . .
C13_48 C 0.4512(3) 0.1457(3) 0.29034(14) 0.0523(18) Uani 1 1 d . . . . .
C14_48 C 0.2986(2) 0.0513(2) 0.44346(14) 0.0475(17) Uani 1 1 d . . . . .
C15_48 C 0.3075(2) 0.0259(2) 0.47131(14) 0.0541(18) Uani 1 1 d . . . . .
H15_48 H 0.3207 0.0365 0.4817 0.065 Uiso 1 1 calc R U . . .
C16_48 C 0.2964(2) -0.0147(2) 0.48271(14) 0.0529(18) Uani 1 1 d . . . . .
H16_48 H 0.3030 -0.0321 0.5009 0.063 Uiso 1 1 calc R U . . .
C17_48 C 0.2760(2) -0.0302(2) 0.46808(15) 0.0525(18) Uani 1 1 d D . . . .
C18_48 C 0.2664(2) -0.0045(2) 0.44201(14) 0.0548(18) Uani 1 1 d . . . . .
H18_48 H 0.2515 -0.0139 0.4320 0.066 Uiso 1 1 calc R U . . .
C19_48 C 0.2779(2) 0.0349(2) 0.42971(13) 0.0442(16) Uani 1 1 d . . . . .
H19_48 H 0.2715 0.0512 0.4114 0.053 Uiso 1 1 calc R U . . .
C20_48 C 0.2643(3) -0.0713(3) 0.48130(16) 0.0575(19) Uani 1 1 d . . . . .
C21_48 C 0.2910(2) 0.2116(2) 0.44949(13) 0.0419(15) Uani 1 1 d . . . . .
C22_48 C 0.2785(2) 0.2612(2) 0.43566(14) 0.0494(17) Uani 1 1 d . . . . .
H22_48 H 0.2781 0.2699 0.4166 0.059 Uiso 1 1 calc R U . . .
C23_48 C 0.2668(2) 0.2977(2) 0.44904(13) 0.0464(16) Uani 1 1 d . . . . .
H23_48 H 0.2589 0.3311 0.4390 0.056 Uiso 1 1 calc R U . . .
C24_48 C 0.2662(2) 0.2873(2) 0.47583(14) 0.0432(16) Uani 1 1 d D . . . .
C25_48 C 0.2798(2) 0.2369(2) 0.49077(13) 0.0477(17) Uani 1 1 d . . . . .
H25_48 H 0.2813 0.2285 0.5098 0.057 Uiso 1 1 calc R U . . .
C26_48 C 0.2909(2) 0.1999(2) 0.47698(12) 0.0431(16) Uani 1 1 d . . . . .
H26_48 H 0.2984 0.1665 0.4868 0.052 Uiso 1 1 calc R U . . .
C27_48 C 0.2528(3) 0.3276(2) 0.49031(15) 0.0564(19) Uani 1 1 d . . . . .
O1_48 O 0.45191(18) 0.12265(18) 0.27403(9) 0.0614(13) Uani 1 1 d . . . . .
O2_48 O 0.47900(18) 0.16973(18) 0.28364(9) 0.0645(13) Uani 1 1 d . . . . .
H2A_48 H 0.4948 0.1652 0.2686 0.097 Uiso 1 1 calc DR U . . .
O3_48 O 0.27585(19) -0.09451(18) 0.50506(10) 0.0706(14) Uani 1 1 d . . . . .
H3A_48 H 0.2667 -0.1172 0.5103 0.106 Uiso 1 1 calc DR U . . .
O4_48 O 0.24039(19) -0.08221(17) 0.46875(10) 0.0700(14) Uani 1 1 d . . . . .
O5_48 O 0.24088(17) 0.37168(15) 0.47650(9) 0.0573(13) Uani 1 1 d . . . . .
O6_48 O 0.25372(18) 0.31469(15) 0.51585(10) 0.0628(13) Uani 1 1 d . . . . .
H6A_48 H 0.2456 0.3400 0.5219 0.094 Uiso 1 1 calc DR U . . .
C1_49 C 0.2037(2) 0.2281(2) 0.39234(14) 0.0470(17) Uani 1 1 d . . . . .
C2_49 C 0.1949(2) 0.1863(2) 0.40593(13) 0.0401(16) Uani 1 1 d . . . . .
H2_49 H 0.2047 0.1603 0.3969 0.048 Uiso 1 1 calc R U . . .
C3_49 C 0.1732(2) 0.1821(2) 0.43126(12) 0.0375(15) Uani 1 1 d . . . . .
C4_49 C 0.1574(2) 0.2212(2) 0.44411(13) 0.0472(17) Uani 1 1 d . . . . .
H4_49 H 0.1413 0.2190 0.4618 0.057 Uiso 1 1 calc R U . . .
C5_49 C 0.1643(2) 0.2623(2) 0.43199(13) 0.0476(17) Uani 1 1 d . . . . .
C6_49 C 0.1864(2) 0.2658(2) 0.40525(12) 0.0416(16) Uani 1 1 d . . . . .
H6_49 H 0.1891 0.2956 0.3960 0.050 Uiso 1 1 calc R U . . .
C7_49 C 0.2314(2) 0.2293(2) 0.36469(13) 0.0452(16) Uani 1 1 d . . . . .
C8_49 C 0.2331(2) 0.2017(2) 0.34773(13) 0.0435(16) Uani 1 1 d . . . . .
H8_49 H 0.2165 0.1813 0.3536 0.052 Uiso 1 1 calc R U . . .
C9_49 C 0.2578(2) 0.2031(2) 0.32304(13) 0.0422(16) Uani 1 1 d . . . . .
H9_49 H 0.2576 0.1842 0.3118 0.051 Uiso 1 1 calc R U . . .
C10_49 C 0.2841(2) 0.2321(2) 0.31341(13) 0.0417(16) Uani 1 1 d D . . . .
C11_49 C 0.2829(2) 0.2590(2) 0.33109(12) 0.0435(16) Uani 1 1 d . . . . .
H11_49 H 0.3012 0.2777 0.3259 0.052 Uiso 1 1 calc R U . . .
C12_49 C 0.2557(2) 0.2591(2) 0.35597(13) 0.0485(17) Uani 1 1 d . . . . .
H12_49 H 0.2537 0.2794 0.3670 0.058 Uiso 1 1 calc R U . . .
C13_49 C 0.3141(2) 0.2310(2) 0.28769(13) 0.0416(16) Uani 1 1 d . . . . .
C14_49 C 0.1649(3) 0.1366(2) 0.44438(13) 0.0526(18) Uani 1 1 d . . . . .
C15_49 C 0.1719(2) 0.1143(2) 0.47238(12) 0.0476(17) Uani 1 1 d . . . . .
H15_49 H 0.1824 0.1278 0.4826 0.057 Uiso 1 1 calc R U . . .
C16_49 C 0.1631(2) 0.0720(2) 0.48479(13) 0.0490(17) Uani 1 1 d . . . . .
H16_49 H 0.1699 0.0551 0.5030 0.059 Uiso 1 1 calc R U . . .
C17_49 C 0.1442(3) 0.0556(2) 0.46958(13) 0.0503(18) Uani 1 1 d D . . . .
C18_49 C 0.1356(3) 0.0788(2) 0.44252(13) 0.0533(18) Uani 1 1 d . . . . .
H18_49 H 0.1225 0.0675 0.4326 0.064 Uiso 1 1 calc R U . . .
C19_49 C 0.1466(2) 0.1189(2) 0.43031(13) 0.0474(17) Uani 1 1 d . . . . .
H19_49 H 0.1414 0.1345 0.4118 0.057 Uiso 1 1 calc R U . . .
C20_49 C 0.1333(3) 0.0123(2) 0.48259(15) 0.057(2) Uani 1 1 d . . . . .
C21_49 C 0.1468(3) 0.3051(2) 0.44515(13) 0.0513(18) Uani 1 1 d . . . . .
C22_49 C 0.1266(3) 0.3552(2) 0.43106(15) 0.070(2) Uani 1 1 d . . . . .
H22_49 H 0.1187 0.3640 0.4130 0.084 Uiso 1 1 calc R U . . .
C23_49 C 0.1184(3) 0.3918(3) 0.44392(17) 0.088(3) Uani 1 1 d . . . . .
H23_49 H 0.1095 0.4253 0.4336 0.106 Uiso 1 1 calc R U . . .
C24_49 C 0.1227(3) 0.3812(2) 0.47118(14) 0.0566(19) Uani 1 1 d D . . . .
C25_49 C 0.1421(3) 0.3318(2) 0.48458(14) 0.059(2) Uani 1 1 d . . . . .
H25_49 H 0.1485 0.3237 0.5029 0.071 Uiso 1 1 calc R U . . .
C26_49 C 0.1527(2) 0.2944(2) 0.47301(13) 0.0513(18) Uani 1 1 d . . . . .
H26_49 H 0.1640 0.2608 0.4834 0.062 Uiso 1 1 calc R U . . .
C27_49 C 0.1110(3) 0.4219(3) 0.48416(16) 0.072(2) Uani 1 1 d . . . . .
O1_49 O 0.31238(17) 0.20449(17) 0.27343(8) 0.0562(12) Uani 1 1 d . . . . .
H1A_49 H 0.3318 0.2043 0.2594 0.084 Uiso 1 1 calc DR U . . .
O2_49 O 0.33862(16) 0.25428(16) 0.28036(8) 0.0513(12) Uani 1 1 d . . . . .
O3_49 O 0.14769(18) -0.01197(16) 0.50646(9) 0.0587(13) Uani 1 1 d . . . . .
H3A_49 H 0.1389 -0.0349 0.5122 0.088 Uiso 1 1 calc DR U . . .
O4_49 O 0.1088(2) 0.00227(17) 0.47058(10) 0.0719(15) Uani 1 1 d . . . . .
O5_49 O 0.0946(2) 0.46672(18) 0.47011(10) 0.098(2) Uani 1 1 d . . . . .
O6_49 O 0.1189(2) 0.41034(16) 0.50920(10) 0.0747(16) Uani 1 1 d . . . . .
H6A_49 H 0.1124 0.4364 0.5140 0.112 Uiso 1 1 calc DR U . . .
C1_50 C 0.1405(2) 0.33838(19) 0.19286(11) 0.0342(14) Uani 1 1 d . . . . .
C2_50 C 0.1653(2) 0.2879(2) 0.19215(11) 0.0348(14) Uani 1 1 d . . . . .
H2_50 H 0.1478 0.2713 0.1904 0.042 Uiso 1 1 calc R U . . .
C3_50 C 0.2162(2) 0.2615(2) 0.19401(11) 0.0362(15) Uani 1 1 d . . . . .
C4_50 C 0.2412(2) 0.2849(2) 0.19815(12) 0.0395(15) Uani 1 1 d . . . . .
H4_50 H 0.2753 0.2664 0.2009 0.047 Uiso 1 1 calc R U . . .
C5_50 C 0.2159(2) 0.3359(2) 0.19825(11) 0.0337(14) Uani 1 1 d . . . . .
C6_50 C 0.1664(2) 0.3614(2) 0.19659(12) 0.0405(15) Uani 1 1 d . . . . .
H6_50 H 0.1493 0.3956 0.1980 0.049 Uiso 1 1 calc R U . . .
C7_50 C 0.0844(2) 0.3670(2) 0.19150(12) 0.0361(15) Uani 1 1 d . . . . .
C8_50 C 0.0556(3) 0.3435(2) 0.19886(14) 0.0544(19) Uani 1 1 d . . . . .
H8_50 H 0.0706 0.3080 0.2054 0.065 Uiso 1 1 calc R U . . .
C9_50 C 0.0060(3) 0.3684(2) 0.19742(14) 0.059(2) Uani 1 1 d . . . . .
H9_50 H -0.0131 0.3505 0.2033 0.070 Uiso 1 1 calc R U . . .
C10_50 C -0.0166(2) 0.4202(2) 0.18734(11) 0.0356(14) Uani 1 1 d D . . . .
C11_50 C 0.0120(2) 0.4443(2) 0.17990(12) 0.0483(17) Uani 1 1 d . . . . .
H11_50 H -0.0034 0.4799 0.1739 0.058 Uiso 1 1 calc R U . . .
C12_50 C 0.0635(2) 0.4186(2) 0.18075(12) 0.0438(16) Uani 1 1 d . . . . .
H12_50 H 0.0831 0.4358 0.1742 0.053 Uiso 1 1 calc R U . . .
C13_50 C -0.0694(2) 0.4452(2) 0.18685(12) 0.0412(16) Uani 1 1 d . . . . .
C14_50 C 0.2439(2) 0.2067(2) 0.19343(12) 0.0362(15) Uani 1 1 d . . . . .
C15_50 C 0.2845(2) 0.1739(2) 0.20860(14) 0.0469(17) Uani 1 1 d . . . . .
H15_50 H 0.2933 0.1859 0.2204 0.056 Uiso 1 1 calc R U . . .
C16_50 C 0.3118(2) 0.1244(2) 0.20659(12) 0.0439(16) Uani 1 1 d . . . . .
H16_50 H 0.3404 0.1031 0.2161 0.053 Uiso 1 1 calc R U . . .
C17_50 C 0.2979(3) 0.1058(2) 0.19102(13) 0.0453(17) Uani 1 1 d D . . . .
C18_50 C 0.2563(2) 0.1379(2) 0.17566(12) 0.0446(16) Uani 1 1 d . . . . .
H18_50 H 0.2467 0.1253 0.1646 0.054 Uiso 1 1 calc R U . . .
C19_50 C 0.2301(2) 0.1879(2) 0.17718(12) 0.0391(15) Uani 1 1 d . . . . .
H19_50 H 0.2024 0.2097 0.1670 0.047 Uiso 1 1 calc R U . . .
C20_50 C 0.3279(2) 0.0534(2) 0.18780(14) 0.0413(16) Uani 1 1 d . . . . .
C21_50 C 0.2444(2) 0.3635(2) 0.19897(14) 0.0452(17) Uani 1 1 d . . . . .
C22_50 C 0.2319(2) 0.4111(2) 0.18319(11) 0.0326(14) Uani 1 1 d . . . . .
H22_50 H 0.2056 0.4265 0.1719 0.039 Uiso 1 1 calc R U . . .
C23_50 C 0.2577(2) 0.4370(2) 0.18366(12) 0.0380(15) Uani 1 1 d . . . . .
H23_50 H 0.2488 0.4701 0.1728 0.046 Uiso 1 1 calc R U . . .
C24_50 C 0.2959(3) 0.4147(2) 0.19978(14) 0.0490(17) Uani 1 1 d D . . . .
C25_50 C 0.3087(3) 0.3665(2) 0.21621(14) 0.0549(19) Uani 1 1 d . . . . .
H25_50 H 0.3352 0.3509 0.2274 0.066 Uiso 1 1 calc R U . . .
C26_50 C 0.2815(2) 0.3418(2) 0.21583(13) 0.0486(17) Uani 1 1 d . . . . .
H26_50 H 0.2888 0.3095 0.2274 0.058 Uiso 1 1 calc R U . . .
C27_50 C 0.3236(3) 0.4425(3) 0.19864(16) 0.057(2) Uani 1 1 d . . . . .
O1_50 O -0.09628(15) 0.42453(15) 0.19624(9) 0.0587(13) Uani 1 1 d . . . . .
O2_50 O -0.08847(15) 0.49468(15) 0.17419(9) 0.0556(12) Uani 1 1 d . . . . .
H2A_50 H -0.1190 0.5065 0.1739 0.083 Uiso 1 1 calc DR U . . .
O3_50 O 0.36325(19) 0.02611(16) 0.20255(11) 0.0705(15) Uani 1 1 d . . . . .
H3A_50 H 0.3755 -0.0038 0.2011 0.106 Uiso 1 1 calc DR U . . .
O4_50 O 0.31741(16) 0.03731(14) 0.17149(9) 0.0545(12) Uani 1 1 d . . . . .
O5_50 O 0.31378(18) 0.48341(16) 0.18253(10) 0.0637(14) Uani 1 1 d . . . . .
O6_50 O 0.3570(2) 0.42156(19) 0.21623(12) 0.0816(17) Uani 1 1 d . . . . .
H6A_50 H 0.3669 0.4422 0.2164 0.122 Uiso 1 1 calc DR U . . .
C1_51 C 0.1978(2) 0.3406(2) 0.12144(11) 0.0357(15) Uani 1 1 d . . . . .
C2_51 C 0.2239(2) 0.2897(2) 0.12068(11) 0.0334(14) Uani 1 1 d . . . . .
H2_51 H 0.2064 0.2729 0.1190 0.040 Uiso 1 1 calc R U . . .
C3_51 C 0.2750(2) 0.2626(2) 0.12233(11) 0.0387(15) Uani 1 1 d . . . . .
C4_51 C 0.2991(2) 0.2892(2) 0.12462(12) 0.0369(15) Uani 1 1 d . . . . .
H4_51 H 0.3338 0.2722 0.1256 0.044 Uiso 1 1 calc R U . . .
C5_51 C 0.2741(2) 0.3387(2) 0.12549(12) 0.0371(15) Uani 1 1 d . . . . .
C6_51 C 0.2233(2) 0.3644(2) 0.12449(12) 0.0398(15) Uani 1 1 d . . . . .
H6_51 H 0.2060 0.3986 0.1259 0.048 Uiso 1 1 calc R U . . .
C7_51 C 0.1444(2) 0.3685(2) 0.11958(12) 0.0369(15) Uani 1 1 d . . . . .
C8_51 C 0.1147(2) 0.3427(2) 0.12826(12) 0.0447(16) Uani 1 1 d . . . . .
H8_51 H 0.1297 0.3073 0.1353 0.054 Uiso 1 1 calc R U . . .
C9_51 C 0.0642(3) 0.3687(2) 0.12655(13) 0.0535(18) Uani 1 1 d . . . . .
H9_51 H 0.0449 0.3511 0.1325 0.064 Uiso 1 1 calc R U . . .
C10_51 C 0.0418(2) 0.4203(2) 0.11621(11) 0.0330(14) Uani 1 1 d D . . . .
C11_51 C 0.0706(2) 0.4463(2) 0.10727(12) 0.0444(16) Uani 1 1 d . . . . .
H11_51 H 0.0556 0.4815 0.0999 0.053 Uiso 1 1 calc R U . . .
C12_51 C 0.1207(2) 0.4201(2) 0.10932(13) 0.0445(16) Uani 1 1 d . . . . .
H12_51 H 0.1398 0.4380 0.1035 0.053 Uiso 1 1 calc R U . . .
C13_51 C -0.0112(2) 0.4486(2) 0.11490(12) 0.0390(16) Uani 1 1 d . . . . .
C14_51 C 0.3024(2) 0.2099(2) 0.12072(12) 0.0384(15) Uani 1 1 d . . . . .
C15_51 C 0.3438(2) 0.1772(2) 0.13524(13) 0.0431(16) Uani 1 1 d . . . . .
H15_51 H 0.3536 0.1899 0.1462 0.052 Uiso 1 1 calc R U . . .
C16_51 C 0.3711(2) 0.1268(2) 0.13430(13) 0.0450(16) Uani 1 1 d . . . . .
H16_51 H 0.3993 0.1055 0.1442 0.054 Uiso 1 1 calc R U . . .
C17_51 C 0.3560(2) 0.1081(2) 0.11832(13) 0.0439(17) Uani 1 1 d D . . . .
C18_51 C 0.3143(2) 0.1389(2) 0.10496(13) 0.0424(16) Uani 1 1 d . . . . .
H18_51 H 0.3032 0.1256 0.0950 0.051 Uiso 1 1 calc R U . . .
C19_51 C 0.2882(2) 0.1890(2) 0.10569(12) 0.0420(16) Uani 1 1 d . . . . .
H19_51 H 0.2599 0.2098 0.0958 0.050 Uiso 1 1 calc R U . . .
C20_51 C 0.3841(2) 0.0547(2) 0.11644(14) 0.0437(16) Uani 1 1 d . . . . .
C21_51 C 0.3010(2) 0.3671(2) 0.12782(12) 0.0373(15) Uani 1 1 d . . . . .
C22_51 C 0.2846(2) 0.4181(2) 0.11228(12) 0.0389(15) Uani 1 1 d . . . . .
H22_51 H 0.2576 0.4340 0.1015 0.047 Uiso 1 1 calc R U . . .
C23_51 C 0.3104(2) 0.4432(2) 0.11399(13) 0.0460(17) Uani 1 1 d . . . . .
H23_51 H 0.3005 0.4771 0.1042 0.055 Uiso 1 1 calc R U . . .
C24_51 C 0.3509(3) 0.4194(2) 0.12978(14) 0.0494(17) Uani 1 1 d D . . . .
C25_51 C 0.3655(2) 0.3715(2) 0.14378(13) 0.0445(16) Uani 1 1 d . . . . .
H25_51 H 0.3922 0.3559 0.1547 0.053 Uiso 1 1 calc R U . . .
C26_51 C 0.3414(2) 0.3447(2) 0.14226(12) 0.0401(15) Uani 1 1 d . . . . .
H26_51 H 0.3532 0.3103 0.1514 0.048 Uiso 1 1 calc R U . . .
C27_51 C 0.3785(3) 0.4484(2) 0.12894(15) 0.0545(19) Uani 1 1 d . . . . .
O1_51 O -0.03812(16) 0.42525(15) 0.12400(9) 0.0602(13) Uani 1 1 d . . . . .
O2_51 O -0.03073(15) 0.49461(15) 0.10562(10) 0.0599(13) Uani 1 1 d . . . . .
H2A_51 H -0.0614 0.5056 0.1064 0.090 Uiso 1 1 calc DR U . . .
O3_51 O 0.42121(19) 0.02716(15) 0.13152(10) 0.0623(13) Uani 1 1 d . . . . .
H3A_51 H 0.4341 -0.0028 0.1301 0.093 Uiso 1 1 calc DR U . . .
O4_51 O 0.37126(16) 0.03808(14) 0.10265(9) 0.0549(12) Uani 1 1 d . . . . .
O5_51 O 0.36278(16) 0.49306(15) 0.11634(9) 0.0571(12) Uani 1 1 d . . . . .
O6_51 O 0.41369(17) 0.42616(15) 0.14415(10) 0.0590(13) Uani 1 1 d . . . . .
H6A_51 H 0.4247 0.4460 0.1439 0.089 Uiso 1 1 calc DR U . . .
C1_52 C 0.2570(2) 0.3390(2) 0.04981(11) 0.0359(15) Uani 1 1 d . . . . .
C2_52 C 0.2832(2) 0.2897(2) 0.04870(12) 0.0369(15) Uani 1 1 d . . . . .
H2_52 H 0.2665 0.2724 0.0467 0.044 Uiso 1 1 calc R U . . .
C3_52 C 0.3330(3) 0.2643(2) 0.05048(12) 0.0443(17) Uani 1 1 d . . . . .
C4_52 C 0.3571(2) 0.2913(2) 0.05232(11) 0.0387(15) Uani 1 1 d . . . . .
H4_52 H 0.3918 0.2748 0.0534 0.046 Uiso 1 1 calc R U . . .
C5_52 C 0.3309(2) 0.3412(2) 0.05259(12) 0.0420(16) Uani 1 1 d . . . . .
C6_52 C 0.2806(2) 0.3655(2) 0.05141(12) 0.0391(16) Uani 1 1 d . . . . .
H6_52 H 0.2624 0.4002 0.0517 0.047 Uiso 1 1 calc R U . . .
C7_52 C 0.2014(2) 0.3662(2) 0.04798(12) 0.0393(15) Uani 1 1 d . . . . .
C8_52 C 0.1724(2) 0.3412(2) 0.05720(13) 0.0460(16) Uani 1 1 d . . . . .
H8_52 H 0.1874 0.3060 0.0645 0.055 Uiso 1 1 calc R U . . .
C9_52 C 0.1219(2) 0.3673(2) 0.05577(12) 0.0451(16) Uani 1 1 d . . . . .
H9_52 H 0.1021 0.3502 0.0624 0.054 Uiso 1 1 calc R U . . .
C10_52 C 0.1002(2) 0.4194(2) 0.04429(12) 0.0445(16) Uani 1 1 d D . . . .
C11_52 C 0.1274(2) 0.4434(2) 0.03527(12) 0.0451(16) Uani 1 1 d . . . . .
H11_52 H 0.1124 0.4785 0.0275 0.054 Uiso 1 1 calc R U . . .
C12_52 C 0.1774(2) 0.4177(2) 0.03716(12) 0.0436(16) Uani 1 1 d . . . . .
H12_52 H 0.1962 0.4358 0.0309 0.052 Uiso 1 1 calc R U . . .
C13_52 C 0.0467(3) 0.4467(2) 0.04393(13) 0.0503(18) Uani 1 1 d . . . . .
C14_52 C 0.3638(2) 0.2091(2) 0.04939(13) 0.0420(16) Uani 1 1 d . . . . .
C15_52 C 0.4059(2) 0.1783(2) 0.06229(13) 0.0463(17) Uani 1 1 d . . . . .
H15_52 H 0.4178 0.1915 0.0718 0.056 Uiso 1 1 calc R U . . .
C16_52 C 0.4320(2) 0.1268(2) 0.06144(13) 0.0473(17) Uani 1 1 d . . . . .
H16_52 H 0.4608 0.1055 0.0708 0.057 Uiso 1 1 calc R U . . .
C17_52 C 0.4162(3) 0.1079(2) 0.04759(14) 0.0541(19) Uani 1 1 d D . . . .
C18_52 C 0.3711(3) 0.1397(2) 0.03509(15) 0.063(2) Uani 1 1 d . . . . .
H18_52 H 0.3585 0.1260 0.0263 0.076 Uiso 1 1 calc R U . . .
C19_52 C 0.3466(3) 0.1878(2) 0.03564(12) 0.0504(17) Uani 1 1 d . . . . .
H19_52 H 0.3171 0.2085 0.0268 0.060 Uiso 1 1 calc R U . . .
C20_52 C 0.4442(3) 0.0524(2) 0.04672(15) 0.0528(18) Uani 1 1 d . . . . .
C21_52 C 0.3553(2) 0.3713(2) 0.05494(13) 0.0430(16) Uani 1 1 d . . . . .
C22_52 C 0.3385(2) 0.4214(2) 0.04118(13) 0.0477(17) Uani 1 1 d . . . . .
H22_52 H 0.3113 0.4369 0.0306 0.057 Uiso 1 1 calc R U . . .
C23_52 C 0.3614(2) 0.4491(2) 0.04285(13) 0.0478(17) Uani 1 1 d . . . . .
H23_52 H 0.3497 0.4832 0.0331 0.057 Uiso 1 1 calc R U . . .
C24_52 C 0.4002(2) 0.4284(2) 0.05813(12) 0.0406(15) Uani 1 1 d D . . . .
C25_52 C 0.4164(2) 0.3791(2) 0.07277(14) 0.0524(18) Uani 1 1 d . . . . .
H25_52 H 0.4426 0.3644 0.0840 0.063 Uiso 1 1 calc R U . . .
C26_52 C 0.3932(2) 0.3508(2) 0.07073(14) 0.0488(17) Uani 1 1 d . . . . .
H26_52 H 0.4044 0.3169 0.0806 0.059 Uiso 1 1 calc R U . . .
C27_52 C 0.4234(2) 0.4584(2) 0.05946(15) 0.0486(17) Uani 1 1 d . . . . .
O1_52 O 0.01888(15) 0.42376(15) 0.05496(8) 0.0529(11) Uani 1 1 d . . . . .
O2_52 O 0.02708(16) 0.49382(16) 0.03343(9) 0.0604(13) Uani 1 1 d . . . . .
H2A_52 H -0.0026 0.5039 0.0314 0.091 Uiso 1 1 calc DR U . . .
O3_52 O 0.47982(19) 0.02659(16) 0.06050(10) 0.0612(13) Uani 1 1 d . . . . .
H3A_52 H 0.4940 -0.0029 0.0581 0.092 Uiso 1 1 calc DR U . . .
O4_52 O 0.42793(19) 0.03775(15) 0.03247(10) 0.0710(15) Uani 1 1 d . . . . .
O5_52 O 0.41204(19) 0.50121(17) 0.04494(11) 0.0797(16) Uani 1 1 d . . . . .
O6_52 O 0.45675(18) 0.43715(15) 0.07652(10) 0.0624(13) Uani 1 1 d . . . . .
H6A_52 H 0.4713 0.4548 0.0743 0.094 Uiso 1 1 calc DR U . . .
C1_53 C 0.9031(2) -0.0040(2) 0.12171(12) 0.0348(15) Uani 1 1 d . . . . .
C2_53 C 0.9190(2) -0.0410(2) 0.10751(12) 0.0415(16) Uani 1 1 d . . . . .
H2_53 H 0.9146 -0.0703 0.1160 0.050 Uiso 1 1 calc R U . . .
C3_53 C 0.9412(2) -0.0366(2) 0.08108(13) 0.0448(16) Uani 1 1 d . . . . .
C4_53 C 0.9483(2) 0.0066(2) 0.06870(14) 0.0528(18) Uani 1 1 d . . . . .
H4_53 H 0.9626 0.0108 0.0506 0.063 Uiso 1 1 calc R U . . .
C5_53 C 0.9342(2) 0.0431(2) 0.08333(14) 0.0466(17) Uani 1 1 d . . . . .
C6_53 C 0.9103(2) 0.0380(2) 0.10882(13) 0.0418(16) Uani 1 1 d . . . . .
H6_53 H 0.8982 0.0645 0.1179 0.050 Uiso 1 1 calc R U . . .
C7_53 C 0.8778(2) -0.0088(2) 0.14910(13) 0.0387(15) Uani 1 1 d . . . . .
C8_53 C 0.8543(2) -0.0395(2) 0.15813(13) 0.0434(16) Uani 1 1 d . . . . .
H8_53 H 0.8563 -0.0588 0.1464 0.052 Uiso 1 1 calc R U . . .
C9_53 C 0.8287(3) -0.0435(2) 0.18280(14) 0.0508(18) Uani 1 1 d . . . . .
H9_53 H 0.8138 -0.0654 0.1882 0.061 Uiso 1 1 calc R U . . .
C10_53 C 0.8250(2) -0.0141(2) 0.20012(13) 0.0448(16) Uani 1 1 d D . . . .
C11_53 C 0.8477(2) 0.0167(2) 0.19214(13) 0.0469(17) Uani 1 1 d . . . . .
H11_53 H 0.8446 0.0370 0.2036 0.056 Uiso 1 1 calc R U . . .
C12_53 C 0.8751(2) 0.0179(2) 0.16721(13) 0.0476(17) Uani 1 1 d . . . . .
H12_53 H 0.8926 0.0375 0.1624 0.057 Uiso 1 1 calc R U . . .
C13_53 C 0.7958(2) -0.0162(2) 0.22734(13) 0.0439(16) Uani 1 1 d . . . . .
C14_53 C 0.9564(2) -0.0769(2) 0.06590(14) 0.0495(17) Uani 1 1 d . . . . .
C15_53 C 0.9513(2) -0.0640(2) 0.03834(14) 0.0543(18) Uani 1 1 d . . . . .
H15_53 H 0.9412 -0.0301 0.0286 0.065 Uiso 1 1 calc R U . . .
C16_53 C 0.9613(2) -0.1020(2) 0.02477(14) 0.0513(18) Uani 1 1 d . . . . .
H16_53 H 0.9572 -0.0936 0.0060 0.062 Uiso 1 1 calc R U . . .
C17_53 C 0.9765(2) -0.1495(2) 0.03887(15) 0.0504(18) Uani 1 1 d D . . . .
C18_53 C 0.9804(3) -0.1634(3) 0.06799(16) 0.070(2) Uani 1 1 d . . . . .
H18_53 H 0.9893 -0.1971 0.0779 0.084 Uiso 1 1 calc R U . . .
C19_53 C 0.9708(3) -0.1264(2) 0.08076(14) 0.059(2) Uani 1 1 d . . . . .
H19_53 H 0.9740 -0.1345 0.0996 0.071 Uiso 1 1 calc R U . . .
C20_53 C 0.9884(3) -0.1907(2) 0.02576(16) 0.058(2) Uani 1 1 d . . . . .
C21_53 C 0.9435(2) 0.0881(2) 0.07017(13) 0.0429(15) Uani 1 1 d . . . . .
C22_53 C 0.9554(2) 0.1099(2) 0.08650(13) 0.0543(18) Uani 1 1 d . . . . .
H22_53 H 0.9568 0.0962 0.1054 0.065 Uiso 1 1 calc R U . . .
C23_53 C 0.9648(2) 0.1503(2) 0.07518(15) 0.0610(19) Uani 1 1 d . . . . .
H23_53 H 0.9731 0.1642 0.0862 0.073 Uiso 1 1 calc R U . . .
C24_53 C 0.9621(2) 0.1712(2) 0.04742(14) 0.0494(17) Uani 1 1 d D . . . .
C25_53 C 0.9494(2) 0.1506(2) 0.03226(13) 0.0504(17) Uani 1 1 d . . . . .
H25_53 H 0.9461 0.1658 0.0136 0.060 Uiso 1 1 calc R U . . .
C26_53 C 0.9413(2) 0.1087(2) 0.04296(13) 0.0483(17) Uani 1 1 d . . . . .
H26_53 H 0.9342 0.0945 0.0316 0.058 Uiso 1 1 calc R U . . .
C27_53 C 0.9721(3) 0.2139(3) 0.03554(17) 0.068(2) Uani 1 1 d . . . . .
O1_53 O 0.77460(16) -0.04414(15) 0.23429(8) 0.0524(12) Uani 1 1 d . . . . .
O2_53 O 0.79470(17) 0.01143(18) 0.24145(9) 0.0587(13) Uani 1 1 d . . . . .
H2A_53 H 0.7759 0.0100 0.2556 0.088 Uiso 1 1 calc DR U . . .
O3_53 O 0.98288(18) -0.17901(15) 0.00113(10) 0.0620(13) Uani 1 1 d . . . . .
H3A_53 H 0.9876 -0.2044 -0.0038 0.093 Uiso 1 1 calc DR U . . .
O4_53 O 1.00279(19) -0.23628(16) 0.03990(10) 0.0725(15) Uani 1 1 d . . . . .
O5_53 O 0.9914(2) 0.22715(19) 0.04917(10) 0.0812(16) Uani 1 1 d . . . . .
O6_53 O 0.96358(19) 0.23494(17) 0.01120(10) 0.0660(14) Uani 1 1 d . . . . .
H6A_53 H 0.9733 0.2572 0.0059 0.099 Uiso 1 1 calc DR U . . .
C1_54 C 0.7644(2) 0.0694(2) 0.11923(12) 0.0359(14) Uani 1 1 d . . . . .
C2_54 C 0.7802(2) 0.0311(2) 0.10539(13) 0.0443(16) Uani 1 1 d . . . . .
H2_54 H 0.7754 0.0021 0.1141 0.053 Uiso 1 1 calc R U . . .
C3_54 C 0.8029(2) 0.0345(2) 0.07896(13) 0.0387(15) Uani 1 1 d . . . . .
C4_54 C 0.8118(2) 0.0759(2) 0.06612(14) 0.0478(17) Uani 1 1 d . . . . .
H4_54 H 0.8270 0.0786 0.0482 0.057 Uiso 1 1 calc R U . . .
C5_54 C 0.7976(2) 0.1149(2) 0.08045(12) 0.0382(15) Uani 1 1 d . . . . .
C6_54 C 0.7741(2) 0.1097(2) 0.10639(12) 0.0380(15) Uani 1 1 d . . . . .
H6_54 H 0.7641 0.1354 0.1158 0.046 Uiso 1 1 calc R U . . .
C7_54 C 0.7381(2) 0.0670(2) 0.14638(13) 0.0417(16) Uani 1 1 d . . . . .
C8_54 C 0.7130(2) 0.0370(2) 0.15540(12) 0.0432(16) Uani 1 1 d . . . . .
H8_54 H 0.7128 0.0188 0.1437 0.052 Uiso 1 1 calc R U . . .
C9_54 C 0.6890(2) 0.0337(2) 0.18092(12) 0.0386(15) Uani 1 1 d . . . . .
H9_54 H 0.6722 0.0135 0.1867 0.046 Uiso 1 1 calc R U . . .
C10_54 C 0.6892(2) 0.0599(2) 0.19826(13) 0.0445(16) Uani 1 1 d D . . . .
C11_54 C 0.7149(2) 0.0890(2) 0.18984(13) 0.0409(15) Uani 1 1 d . . . . .
H11_54 H 0.7166 0.1062 0.2016 0.049 Uiso 1 1 calc R U . . .
C12_54 C 0.7371(2) 0.09170(19) 0.16450(12) 0.0373(15) Uani 1 1 d . . . . .
H12_54 H 0.7534 0.1124 0.1588 0.045 Uiso 1 1 calc R U . . .
C13_54 C 0.6617(3) 0.0563(3) 0.22659(14) 0.0515(19) Uani 1 1 d . . . . .
C14_54 C 0.8161(2) -0.0046(2) 0.06444(13) 0.0404(15) Uani 1 1 d . . . . .
C15_54 C 0.8123(2) 0.0063(2) 0.03696(13) 0.0410(15) Uani 1 1 d . . . . .
H15_54 H 0.8008 0.0402 0.0270 0.049 Uiso 1 1 calc R U . . .
C16_54 C 0.8248(2) -0.0308(2) 0.02383(13) 0.0456(16) Uani 1 1 d . . . . .
H16_54 H 0.8216 -0.0219 0.0050 0.055 Uiso 1 1 calc R U . . .
C17_54 C 0.8417(2) -0.0804(2) 0.03723(13) 0.0432(16) Uani 1 1 d D . . . .
C18_54 C 0.8452(2) -0.0927(2) 0.06508(13) 0.0449(16) Uani 1 1 d . . . . .
H18_54 H 0.8563 -0.1267 0.0748 0.054 Uiso 1 1 calc R U . . .
C19_54 C 0.8326(2) -0.05529(19) 0.07890(13) 0.0392(15) Uani 1 1 d . . . . .
H19_54 H 0.8352 -0.0639 0.0978 0.047 Uiso 1 1 calc R U . . .
C20_54 C 0.8554(2) -0.1204(2) 0.02328(15) 0.0486(17) Uani 1 1 d . . . . .
C21_54 C 0.8091(2) 0.1576(2) 0.06705(12) 0.0394(15) Uani 1 1 d . . . . .
C22_54 C 0.8226(2) 0.1771(2) 0.08239(13) 0.0455(16) Uani 1 1 d . . . . .
H22_54 H 0.8240 0.1637 0.1013 0.055 Uiso 1 1 calc R U . . .
C23_54 C 0.8342(2) 0.2167(2) 0.07009(12) 0.0404(15) Uani 1 1 d . . . . .
H23_54 H 0.8439 0.2302 0.0806 0.048 Uiso 1 1 calc R U . . .
C24_54 C 0.8316(2) 0.2364(2) 0.04257(12) 0.0410(15) Uani 1 1 d D . . . .
C25_54 C 0.8161(2) 0.2180(2) 0.02742(13) 0.0433(16) Uani 1 1 d . . . . .
H25_54 H 0.8130 0.2325 0.0086 0.052 Uiso 1 1 calc R U . . .
C26_54 C 0.8052(2) 0.17905(19) 0.03947(12) 0.0387(15) Uani 1 1 d . . . . .
H26_54 H 0.7947 0.1662 0.0289 0.046 Uiso 1 1 calc R U . . .
C27_54 C 0.8441(3) 0.2789(3) 0.02981(15) 0.062(2) Uani 1 1 d . . . . .
O1_54 O 0.63779(17) 0.03190(16) 0.23219(8) 0.0529(12) Uani 1 1 d . . . . .
O2_54 O 0.66316(17) 0.08111(18) 0.24129(9) 0.0561(12) Uani 1 1 d . . . . .
H2A_54 H 0.6474 0.0767 0.2563 0.084 Uiso 1 1 calc DR U . . .
O3_54 O 0.84779(17) -0.10686(14) -0.00159(9) 0.0529(12) Uani 1 1 d . . . . .
H3A_54 H 0.8516 -0.1316 -0.0068 0.079 Uiso 1 1 calc DR U . . .
O4_54 O 0.87301(18) -0.16566(15) 0.03649(10) 0.0670(14) Uani 1 1 d . . . . .
O5_54 O 0.85953(16) 0.29490(15) 0.04347(8) 0.0544(12) Uani 1 1 d . . . . .
O6_54 O 0.83861(18) 0.29718(17) 0.00410(9) 0.0585(13) Uani 1 1 d . . . . .
H6A_54 H 0.8525 0.3159 -0.0021 0.088 Uiso 1 1 calc DR U . . .
C1_55 C 0.6312(2) 0.1479(2) 0.11444(13) 0.0383(15) Uani 1 1 d . . . . .
C2_55 C 0.6440(2) 0.1107(2) 0.10018(12) 0.0368(15) Uani 1 1 d . . . . .
H2_55 H 0.6377 0.0827 0.1090 0.044 Uiso 1 1 calc R U . . .
C3_55 C 0.6647(2) 0.1130(2) 0.07470(13) 0.0386(15) Uani 1 1 d . . . . .
C4_55 C 0.6755(2) 0.15304(19) 0.06162(12) 0.0364(15) Uani 1 1 d . . . . .
H4_55 H 0.6919 0.1536 0.0439 0.044 Uiso 1 1 calc R U . . .
C5_55 C 0.6629(2) 0.1920(2) 0.07386(12) 0.0406(16) Uani 1 1 d . . . . .
C6_55 C 0.6416(2) 0.1881(2) 0.10080(12) 0.0392(15) Uani 1 1 d . . . . .
H6_55 H 0.6342 0.2135 0.1099 0.047 Uiso 1 1 calc R U . . .
C7_55 C 0.6066(2) 0.1455(2) 0.14250(12) 0.0374(15) Uani 1 1 d . . . . .
C8_55 C 0.5798(2) 0.1176(2) 0.15176(13) 0.0439(16) Uani 1 1 d . . . . .
H8_55 H 0.5772 0.1009 0.1400 0.053 Uiso 1 1 calc R U . . .
C9_55 C 0.5573(3) 0.1141(2) 0.17753(13) 0.0519(18) Uani 1 1 d . . . . .
H9_55 H 0.5402 0.0942 0.1836 0.062 Uiso 1 1 calc R U . . .
C10_55 C 0.5592(3) 0.1406(2) 0.19569(14) 0.0496(17) Uani 1 1 d D . . . .
C11_55 C 0.5840(2) 0.1692(2) 0.18571(13) 0.0477(17) Uani 1 1 d . . . . .
H11_55 H 0.5845 0.1885 0.1967 0.057 Uiso 1 1 calc R U . . .
C12_55 C 0.6082(2) 0.1704(2) 0.16036(12) 0.0434(16) Uani 1 1 d . . . . .
H12_55 H 0.6266 0.1889 0.1547 0.052 Uiso 1 1 calc R U . . .
C13_55 C 0.5318(2) 0.1421(2) 0.22112(14) 0.0443(17) Uani 1 1 d . . . . .
C14_55 C 0.6790(2) 0.0723(2) 0.05984(12) 0.0370(15) Uani 1 1 d . . . . .
C15_55 C 0.6770(2) 0.08363(19) 0.03271(12) 0.0356(14) Uani 1 1 d . . . . .
H15_55 H 0.6678 0.1173 0.0228 0.043 Uiso 1 1 calc R U . . .
C16_55 C 0.6882(2) 0.0467(2) 0.01913(14) 0.0465(17) Uani 1 1 d . . . . .
H16_55 H 0.6854 0.0549 0.0002 0.056 Uiso 1 1 calc R U . . .
C17_55 C 0.7037(2) -0.0028(2) 0.03423(14) 0.0429(16) Uani 1 1 d D . . . .
C18_55 C 0.7069(2) -0.0153(2) 0.06174(13) 0.0421(16) Uani 1 1 d . . . . .
H18_55 H 0.7182 -0.0494 0.0714 0.050 Uiso 1 1 calc R U . . .
C19_55 C 0.6935(2) 0.0223(2) 0.07535(13) 0.0423(16) Uani 1 1 d . . . . .
H19_55 H 0.6941 0.0147 0.0944 0.051 Uiso 1 1 calc R U . . .
C20_55 C 0.7184(3) -0.0436(2) 0.01989(17) 0.059(2) Uani 1 1 d . . . . .
C21_55 C 0.6762(2) 0.2332(2) 0.06060(13) 0.0408(15) Uani 1 1 d . . . . .
C22_55 C 0.6932(2) 0.2519(2) 0.07516(13) 0.0438(16) Uani 1 1 d . . . . .
H22_55 H 0.6963 0.2383 0.0940 0.053 Uiso 1 1 calc R U . . .
C23_55 C 0.7055(2) 0.2904(2) 0.06205(12) 0.0410(15) Uani 1 1 d . . . . .
H23_55 H 0.7183 0.3023 0.0719 0.049 Uiso 1 1 calc R U . . .
C24_55 C 0.6994(2) 0.3124(2) 0.03440(13) 0.0421(16) Uani 1 1 d D . . . .
C25_55 C 0.6812(2) 0.2937(2) 0.02049(13) 0.0463(17) Uani 1 1 d . . . . .
H25_55 H 0.6776 0.3071 0.0017 0.056 Uiso 1 1 calc R U . . .
C26_55 C 0.6684(2) 0.2553(2) 0.03420(13) 0.0411(15) Uani 1 1 d . . . . .
H26_55 H 0.6538 0.2443 0.0248 0.049 Uiso 1 1 calc R U . . .
C27_55 C 0.7143(2) 0.3503(2) 0.02197(14) 0.0472(17) Uani 1 1 d . . . . .
O1_55 O 0.50729(18) 0.11473(18) 0.22834(9) 0.0611(13) Uani 1 1 d . . . . .
H1A_55 H 0.4943 0.1158 0.2442 0.092 Uiso 1 1 calc DR U . . .
O2_55 O 0.53145(17) 0.16581(17) 0.23719(9) 0.0572(12) Uani 1 1 d . . . . .
O3_55 O 0.71239(18) -0.03081(15) -0.00564(10) 0.0598(13) Uani 1 1 d . . . . .
H3A_55 H 0.7212 -0.0567 -0.0113 0.090 Uiso 1 1 calc DR U . . .
O4_55 O 0.73499(17) -0.08774(15) 0.03282(9) 0.0583(13) Uani 1 1 d . . . . .
O5_55 O 0.73312(18) 0.36621(17) 0.03421(9) 0.0671(14) Uani 1 1 d . . . . .
O6_55 O 0.70659(18) 0.37084(16) -0.00470(9) 0.0600(13) Uani 1 1 d . . . . .
H6A_55 H 0.7169 0.3926 -0.0105 0.090 Uiso 1 1 calc DR U . . .
C1_56 C 0.4938(2) 0.2232(2) 0.11445(12) 0.0380(15) Uani 1 1 d . . . . .
C2_56 C 0.5059(2) 0.18598(19) 0.10187(12) 0.0359(15) Uani 1 1 d . . . . .
H2_56 H 0.4984 0.1589 0.1112 0.043 Uiso 1 1 calc R U . . .
C3_56 C 0.5294(2) 0.1863(2) 0.07523(13) 0.0420(16) Uani 1 1 d . . . . .
C4_56 C 0.5401(2) 0.2262(2) 0.06225(13) 0.0403(16) Uani 1 1 d . . . . .
H4_56 H 0.5562 0.2270 0.0445 0.048 Uiso 1 1 calc R U . . .
C5_56 C 0.5280(2) 0.2650(2) 0.07450(14) 0.0410(16) Uani 1 1 d . . . . .
C6_56 C 0.5071(2) 0.26175(19) 0.10072(12) 0.0322(14) Uani 1 1 d . . . . .
H6_56 H 0.5014 0.2865 0.1099 0.039 Uiso 1 1 calc R U . . .
C7_56 C 0.4678(2) 0.22333(19) 0.14218(11) 0.0340(14) Uani 1 1 d . . . . .
C8_56 C 0.4395(2) 0.1975(2) 0.15109(12) 0.0377(15) Uani 1 1 d . . . . .
H8_56 H 0.4362 0.1809 0.1395 0.045 Uiso 1 1 calc R U . . .
C9_56 C 0.4157(2) 0.1962(2) 0.17764(12) 0.0407(16) Uani 1 1 d . . . . .
H9_56 H 0.3967 0.1783 0.1843 0.049 Uiso 1 1 calc R U . . .
C10_56 C 0.4206(2) 0.2224(2) 0.19417(12) 0.0373(15) Uani 1 1 d D . . . .
C11_56 C 0.4482(2) 0.2476(2) 0.18461(12) 0.0378(15) Uani 1 1 d . . . . .
H11_56 H 0.4514 0.2647 0.1959 0.045 Uiso 1 1 calc R U . . .
C12_56 C 0.4710(2) 0.24867(19) 0.15940(12) 0.0346(14) Uani 1 1 d . . . . .
H12_56 H 0.4897 0.2670 0.1532 0.041 Uiso 1 1 calc R U . . .
C13_56 C 0.3926(2) 0.2225(2) 0.22129(12) 0.0399(16) Uani 1 1 d . . . . .
C14_56 C 0.5417(2) 0.14580(19) 0.06167(12) 0.0347(14) Uani 1 1 d . . . . .
C15_56 C 0.5417(2) 0.1547(2) 0.03412(13) 0.0513(18) Uani 1 1 d . . . . .
H15_56 H 0.5333 0.1880 0.0237 0.062 Uiso 1 1 calc R U . . .
C16_56 C 0.5536(3) 0.1173(2) 0.02084(14) 0.0555(19) Uani 1 1 d . . . . .
H16_56 H 0.5517 0.1249 0.0019 0.067 Uiso 1 1 calc R U . . .
C17_56 C 0.5684(2) 0.0680(2) 0.03635(14) 0.0480(17) Uani 1 1 d D . . . .
C18_56 C 0.5687(2) 0.0583(2) 0.06326(12) 0.0364(15) Uani 1 1 d . . . . .
H18_56 H 0.5784 0.0248 0.0735 0.044 Uiso 1 1 calc R U . . .
C19_56 C 0.5553(2) 0.09634(19) 0.07643(13) 0.0383(15) Uani 1 1 d . . . . .
H19_56 H 0.5553 0.0887 0.0955 0.046 Uiso 1 1 calc R U . . .
C20_56 C 0.5816(3) 0.0274(2) 0.02162(16) 0.0521(19) Uani 1 1 d . . . . .
C21_56 C 0.5418(2) 0.3063(2) 0.06031(12) 0.0398(15) Uani 1 1 d . . . . .
C22_56 C 0.5614(2) 0.3245(2) 0.07390(13) 0.0430(16) Uani 1 1 d . . . . .
H22_56 H 0.5669 0.3101 0.0925 0.052 Uiso 1 1 calc R U . . .
C23_56 C 0.5726(2) 0.3626(2) 0.06060(13) 0.0408(16) Uani 1 1 d . . . . .
H23_56 H 0.5861 0.3743 0.0701 0.049 Uiso 1 1 calc R U . . .
C24_56 C 0.5654(3) 0.3842(2) 0.03500(14) 0.0514(18) Uani 1 1 d D . . . .
C25_56 C 0.5442(2) 0.3683(2) 0.02041(12) 0.0449(17) Uani 1 1 d . . . . .
H25_56 H 0.5393 0.3833 0.0018 0.054 Uiso 1 1 calc R U . . .
C26_56 C 0.5311(2) 0.3315(2) 0.03348(13) 0.0426(16) Uani 1 1 d . . . . .
H26_56 H 0.5144 0.3225 0.0244 0.051 Uiso 1 1 calc R U . . .
C27_56 C 0.5810(3) 0.4236(2) 0.02024(13) 0.0484(18) Uani 1 1 d . . . . .
O1_56 O 0.36558(16) 0.20057(16) 0.22772(8) 0.0492(11) Uani 1 1 d . . . . .
O2_56 O 0.39888(16) 0.24386(15) 0.23632(8) 0.0463(11) Uani 1 1 d . . . . .
H2A_56 H 0.3851 0.2383 0.2518 0.070 Uiso 1 1 calc DR U . . .
O3_56 O 0.5762(2) 0.03932(17) -0.00300(11) 0.0807(17) Uani 1 1 d . . . . .
H3A_56 H 0.5915 0.0135 -0.0094 0.121 Uiso 1 1 calc DR U . . .
O4_56 O 0.60139(16) -0.01748(15) 0.03511(9) 0.0537(12) Uani 1 1 d . . . . .
O5_56 O 0.60499(18) 0.43366(16) 0.03189(9) 0.0598(13) Uani 1 1 d . . . . .
O6_56 O 0.57015(18) 0.44658(17) -0.00451(9) 0.0646(14) Uani 1 1 d . . . . .
H6A_56 H 0.5822 0.4669 -0.0105 0.097 Uiso 1 1 calc DR U . . .

loop_
_atom_site_aniso_label
_atom_site_aniso_U_11
_atom_site_aniso_U_22
_atom_site_aniso_U_33
_atom_site_aniso_U_23
_atom_site_aniso_U_13
_atom_site_aniso_U_12
C1_1 0.045(4) 0.034(3) 0.033(4) -0.009(3) -0.008(3) -0.015(3)
C2_1 0.052(4) 0.030(3) 0.038(4) -0.011(3) -0.004(3) -0.020(3)
C3_1 0.033(4) 0.031(3) 0.039(4) -0.011(3) -0.004(3) -0.008(3)
C4_1 0.030(4) 0.030(3) 0.041(4) -0.006(3) -0.001(3) -0.010(3)
C5_1 0.022(3) 0.038(3) 0.041(4) -0.006(3) -0.009(3) -0.007(3)
C6_1 0.037(4) 0.040(3) 0.049(4) -0.016(3) 0.001(3) -0.019(3)
C7_1 0.035(4) 0.025(3) 0.037(4) -0.002(2) -0.016(3) -0.011(3)
C8_1 0.055(4) 0.042(3) 0.042(4) -0.003(3) -0.008(3) -0.033(3)
C9_1 0.048(4) 0.035(3) 0.039(4) -0.006(3) -0.012(3) -0.014(3)
C10_1 0.029(4) 0.022(3) 0.040(4) -0.001(2) -0.015(3) -0.006(3)
C11_1 0.053(4) 0.037(3) 0.035(4) -0.003(3) -0.002(3) -0.030(3)
C12_1 0.046(4) 0.030(3) 0.051(4) -0.014(3) -0.002(3) -0.016(3)
C13_1 0.025(4) 0.022(3) 0.063(5) -0.003(3) -0.014(3) -0.007(3)
C14_1 0.032(4) 0.038(3) 0.045(4) -0.020(3) 0.016(3) -0.017(3)
C15_1 0.082(5) 0.043(3) 0.048(5) -0.026(3) 0.015(4) -0.039(4)
C16_1 0.066(5) 0.051(4) 0.051(4) -0.023(3) 0.019(4) -0.034(4)
C17_1 0.062(5) 0.033(3) 0.059(5) -0.015(3) 0.010(4) -0.023(3)
C18_1 0.068(5) 0.041(3) 0.060(5) -0.025(3) 0.016(4) -0.034(4)
C19_1 0.042(4) 0.027(3) 0.066(5) -0.012(3) -0.004(3) -0.014(3)
C20_1 0.084(6) 0.047(4) 0.055(5) -0.027(4) 0.024(4) -0.040(4)
C21_1 0.035(4) 0.036(3) 0.057(5) -0.014(3) 0.004(3) -0.020(3)
C22_1 0.034(4) 0.034(3) 0.058(4) -0.014(3) -0.001(3) -0.015(3)
C23_1 0.045(4) 0.030(3) 0.074(5) -0.019(3) 0.000(4) -0.021(3)
C24_1 0.029(4) 0.035(3) 0.060(5) -0.021(3) 0.004(3) -0.014(3)
C25_1 0.049(4) 0.045(4) 0.055(4) -0.016(3) 0.000(3) -0.025(3)
C26_1 0.064(5) 0.044(3) 0.041(4) -0.014(3) 0.009(4) -0.029(4)
C27_1 0.051(5) 0.044(4) 0.059(5) -0.019(3) 0.001(4) -0.025(4)
O1_1 0.054(3) 0.044(2) 0.050(3) -0.008(2) -0.007(2) -0.027(2)
O2_1 0.053(3) 0.053(2) 0.035(3) -0.011(2) 0.006(2) -0.030(2)
O3_1 0.145(5) 0.084(4) 0.066(4) -0.005(3) -0.004(4) -0.088(4)
O4_1 0.079(4) 0.056(3) 0.074(3) -0.025(3) 0.005(3) -0.043(3)
O5_1 0.055(3) 0.039(2) 0.076(3) -0.022(2) 0.008(2) -0.026(2)
O6_1 0.090(4) 0.049(3) 0.073(4) -0.030(3) -0.006(3) -0.020(3)
C1_2 0.045(4) 0.033(3) 0.043(4) -0.008(3) 0.000(3) -0.018(3)
C2_2 0.046(4) 0.025(3) 0.053(4) -0.006(3) 0.000(3) -0.017(3)
C3_2 0.051(4) 0.052(4) 0.032(4) -0.015(3) 0.013(3) -0.032(3)
C4_2 0.038(4) 0.036(3) 0.059(5) -0.018(3) 0.005(3) -0.018(3)
C5_2 0.028(4) 0.035(3) 0.036(4) -0.012(3) 0.004(3) -0.012(3)
C6_2 0.030(4) 0.022(3) 0.050(4) -0.004(3) -0.014(3) -0.011(3)
C7_2 0.049(4) 0.040(3) 0.028(4) -0.002(3) -0.007(3) -0.022(3)
C8_2 0.034(4) 0.042(3) 0.040(4) -0.015(3) 0.003(3) -0.014(3)
C9_2 0.045(4) 0.047(3) 0.032(4) -0.017(3) 0.002(3) -0.018(3)
C10_2 0.030(4) 0.044(3) 0.041(4) -0.003(3) -0.010(3) -0.010(3)
C11_2 0.029(4) 0.049(4) 0.060(5) -0.010(3) -0.008(4) -0.013(3)
C12_2 0.034(4) 0.042(3) 0.039(4) -0.014(3) 0.005(3) -0.015(3)
C13_2 0.043(5) 0.064(4) 0.026(4) -0.008(3) -0.010(3) -0.020(4)
C14_2 0.059(5) 0.036(3) 0.045(4) -0.012(3) 0.009(4) -0.024(3)
C15_2 0.054(4) 0.051(4) 0.032(4) -0.016(3) 0.015(3) -0.030(3)
C16_2 0.055(4) 0.044(3) 0.042(4) -0.014(3) 0.013(3) -0.030(3)
C17_2 0.051(5) 0.045(4) 0.053(5) -0.019(3) 0.013(4) -0.023(4)
C18_2 0.056(5) 0.048(4) 0.047(4) -0.018(3) 0.009(4) -0.033(4)
C19_2 0.056(5) 0.041(3) 0.055(4) -0.018(3) 0.004(4) -0.024(3)
C20_2 0.073(5) 0.053(4) 0.043(5) -0.013(3) 0.002(4) -0.035(4)
C21_2 0.033(4) 0.035(3) 0.050(4) -0.014(3) 0.002(3) -0.019(3)
C22_2 0.040(4) 0.042(3) 0.051(4) -0.019(3) 0.010(3) -0.022(3)
C23_2 0.040(4) 0.036(3) 0.056(5) -0.009(3) 0.000(3) -0.022(3)
C24_2 0.033(4) 0.035(3) 0.072(5) -0.020(3) 0.011(4) -0.021(3)
C25_2 0.053(5) 0.036(3) 0.055(5) -0.011(3) -0.006(4) -0.020(3)
C26_2 0.049(4) 0.042(3) 0.052(5) -0.013(3) 0.006(3) -0.028(3)
C27_2 0.029(4) 0.048(4) 0.063(5) -0.030(4) 0.020(3) -0.025(3)
O1_2 0.060(3) 0.076(3) 0.025(3) -0.011(2) 0.004(2) -0.028(3)
O2_2 0.047(3) 0.068(3) 0.035(3) 0.001(2) -0.002(2) -0.030(3)
O3_2 0.088(4) 0.054(3) 0.054(3) -0.011(2) 0.006(3) -0.051(3)
O4_2 0.079(3) 0.053(3) 0.052(3) -0.010(2) 0.003(3) -0.047(3)
O5_2 0.063(3) 0.034(2) 0.068(3) -0.017(2) 0.005(2) -0.023(2)
O6_2 0.095(4) 0.046(2) 0.053(3) -0.022(2) 0.006(3) -0.038(3)
C1_3 0.043(4) 0.032(3) 0.050(4) -0.016(3) -0.001(3) -0.015(3)
C2_3 0.040(4) 0.022(3) 0.037(4) -0.010(2) -0.002(3) -0.012(3)
C3_3 0.039(4) 0.039(3) 0.036(4) -0.017(3) 0.002(3) -0.018(3)
C4_3 0.064(5) 0.046(3) 0.029(4) -0.016(3) 0.007(3) -0.029(3)
C5_3 0.032(4) 0.033(3) 0.039(4) -0.012(3) -0.004(3) -0.011(3)
C6_3 0.042(4) 0.031(3) 0.044(4) -0.008(3) -0.005(3) -0.010(3)
C7_3 0.033(4) 0.035(3) 0.053(5) -0.019(3) -0.007(3) -0.006(3)
C8_3 0.051(4) 0.036(3) 0.040(4) -0.008(3) -0.013(3) -0.018(3)
C9_3 0.063(5) 0.065(4) 0.021(4) -0.015(3) 0.002(3) -0.029(4)
C10_3 0.050(5) 0.046(4) 0.036(4) -0.008(3) -0.004(3) -0.021(3)
C11_3 0.040(4) 0.035(3) 0.053(5) -0.008(3) -0.004(4) -0.013(3)
C12_3 0.053(5) 0.043(3) 0.039(4) -0.017(3) 0.002(4) -0.022(3)
C13_3 0.045(5) 0.056(4) 0.027(4) -0.010(3) 0.005(3) -0.018(4)
C14_3 0.048(4) 0.027(3) 0.046(4) -0.015(3) -0.002(3) -0.017(3)
C15_3 0.056(4) 0.042(3) 0.034(4) -0.017(3) 0.009(3) -0.031(3)
C16_3 0.060(5) 0.048(4) 0.033(4) -0.013(3) 0.012(3) -0.036(4)
C17_3 0.063(5) 0.054(4) 0.057(5) -0.028(4) 0.020(4) -0.042(4)
C18_3 0.068(5) 0.047(4) 0.052(5) -0.024(3) 0.009(4) -0.035(4)
C19_3 0.045(4) 0.049(3) 0.039(4) -0.024(3) 0.019(3) -0.026(3)
C20_3 0.083(6) 0.056(4) 0.054(5) -0.016(4) 0.005(4) -0.050(4)
C21_3 0.045(4) 0.035(3) 0.045(4) -0.018(3) 0.004(3) -0.024(3)
C22_3 0.055(4) 0.030(3) 0.049(4) -0.017(3) 0.005(3) -0.024(3)
C23_3 0.064(5) 0.027(3) 0.052(5) -0.008(3) -0.003(4) -0.020(3)
C24_3 0.055(5) 0.031(3) 0.048(4) -0.017(3) 0.002(4) -0.018(3)
C25_3 0.057(5) 0.047(4) 0.045(4) -0.018(3) 0.002(3) -0.031(3)
C26_3 0.055(5) 0.042(3) 0.052(5) -0.018(3) 0.001(4) -0.029(3)
C27_3 0.066(5) 0.035(3) 0.050(5) -0.022(3) 0.009(4) -0.031(4)
O1_3 0.069(4) 0.071(3) 0.031(3) -0.015(2) 0.004(3) -0.028(3)
O2_3 0.051(3) 0.068(3) 0.035(3) -0.010(2) 0.006(2) -0.026(3)
O3_3 0.081(4) 0.069(3) 0.048(3) -0.008(2) 0.004(3) -0.057(3)
O4_3 0.082(4) 0.058(3) 0.042(3) -0.005(2) -0.011(2) -0.045(3)
O5_3 0.061(3) 0.035(2) 0.078(3) -0.018(2) 0.006(3) -0.028(2)
O6_3 0.086(4) 0.049(3) 0.052(3) -0.022(2) 0.004(3) -0.034(3)
C1_4 0.052(4) 0.039(3) 0.040(4) -0.007(3) -0.006(3) -0.027(3)
C2_4 0.037(4) 0.036(3) 0.041(4) -0.007(3) -0.010(3) -0.019(3)
C3_4 0.046(4) 0.038(3) 0.033(4) -0.009(3) 0.000(3) -0.027(3)
C4_4 0.045(4) 0.032(3) 0.042(4) -0.008(3) -0.002(3) -0.020(3)
C5_4 0.036(4) 0.046(3) 0.047(4) -0.017(3) 0.002(3) -0.023(3)
C6_4 0.054(4) 0.045(3) 0.032(4) -0.013(3) 0.002(3) -0.031(3)
C7_4 0.033(4) 0.026(3) 0.043(4) -0.004(3) -0.008(3) -0.007(3)
C8_4 0.055(5) 0.045(3) 0.029(4) -0.013(3) 0.003(3) -0.024(3)
C9_4 0.042(4) 0.047(4) 0.054(5) -0.018(3) 0.000(4) -0.024(3)
C10_4 0.051(5) 0.043(3) 0.030(4) -0.003(3) -0.005(3) -0.022(3)
C11_4 0.050(4) 0.046(3) 0.039(4) -0.005(3) -0.003(3) -0.033(3)
C12_4 0.061(5) 0.040(3) 0.029(4) -0.007(3) 0.005(3) -0.027(3)
C13_4 0.045(4) 0.045(4) 0.042(4) -0.004(3) -0.003(3) -0.023(3)
C14_4 0.075(5) 0.039(3) 0.030(4) -0.012(3) 0.014(3) -0.039(4)
C15_4 0.056(5) 0.036(3) 0.047(4) -0.017(3) 0.011(3) -0.028(3)
C16_4 0.069(5) 0.053(4) 0.033(4) -0.020(3) 0.013(3) -0.040(4)
C17_4 0.056(5) 0.047(4) 0.040(4) -0.009(3) 0.009(3) -0.031(3)
C18_4 0.075(5) 0.045(3) 0.040(4) -0.019(3) 0.021(4) -0.041(4)
C19_4 0.060(5) 0.046(3) 0.049(4) -0.015(3) 0.003(4) -0.034(4)
C20_4 0.077(5) 0.064(4) 0.035(4) -0.022(3) 0.024(4) -0.052(4)
C21_4 0.043(4) 0.043(3) 0.043(4) -0.016(3) 0.009(3) -0.027(3)
C22_4 0.075(5) 0.041(3) 0.043(4) -0.015(3) 0.000(4) -0.026(4)
C23_4 0.092(6) 0.037(4) 0.076(6) -0.019(4) -0.017(5) -0.023(4)
C24_4 0.069(5) 0.037(3) 0.043(4) -0.009(3) -0.003(4) -0.029(3)
C25_4 0.056(4) 0.045(3) 0.043(4) -0.011(3) 0.004(3) -0.035(3)
C26_4 0.055(4) 0.030(3) 0.034(4) -0.003(3) 0.006(3) -0.027(3)
C27_4 0.076(6) 0.040(4) 0.066(5) -0.025(4) -0.003(4) -0.029(4)
O1_4 0.060(3) 0.084(3) 0.026(3) -0.018(2) 0.010(2) -0.040(3)
O2_4 0.061(3) 0.045(2) 0.051(3) -0.005(2) -0.011(2) -0.025(2)
O3_4 0.098(4) 0.067(3) 0.034(3) -0.009(2) 0.012(3) -0.062(3)
O4_4 0.086(4) 0.072(3) 0.066(3) -0.017(3) -0.002(3) -0.055(3)
O5_4 0.112(5) 0.042(3) 0.076(4) -0.024(3) -0.019(3) -0.023(3)
O6_4 0.095(4) 0.052(3) 0.051(3) -0.027(2) 0.009(3) -0.042(3)
C1_5 0.044(4) 0.038(3) 0.031(4) -0.009(3) -0.005(3) -0.021(3)
C2_5 0.032(4) 0.033(3) 0.049(4) -0.004(3) -0.010(3) -0.012(3)
C3_5 0.032(4) 0.046(3) 0.049(4) -0.020(3) 0.008(3) -0.019(3)
C4_5 0.049(4) 0.048(4) 0.054(4) -0.019(3) 0.013(3) -0.031(3)
C5_5 0.057(5) 0.034(3) 0.037(4) -0.003(3) -0.004(3) -0.023(3)
C6_5 0.066(5) 0.045(3) 0.036(4) -0.019(3) 0.003(4) -0.033(4)
C7_5 0.038(4) 0.034(3) 0.052(4) -0.013(3) -0.003(3) -0.015(3)
C8_5 0.057(5) 0.050(4) 0.053(5) -0.023(3) 0.005(4) -0.030(4)
C9_5 0.056(5) 0.042(3) 0.048(5) -0.020(3) 0.010(4) -0.025(3)
C10_5 0.067(5) 0.039(3) 0.041(4) -0.006(3) -0.009(4) -0.024(4)
C11_5 0.075(5) 0.058(4) 0.051(5) -0.029(3) 0.016(4) -0.046(4)
C12_5 0.073(5) 0.044(4) 0.065(5) -0.019(3) -0.005(4) -0.034(4)
C13_5 0.037(4) 0.036(3) 0.057(5) -0.014(3) -0.010(4) -0.013(3)
C14_5 0.056(4) 0.041(3) 0.044(4) -0.016(3) 0.010(3) -0.034(3)
C15_5 0.054(5) 0.043(3) 0.048(4) -0.025(3) 0.013(4) -0.025(3)
C16_5 0.055(5) 0.042(3) 0.041(4) -0.011(3) 0.008(3) -0.029(3)
C17_5 0.040(4) 0.042(3) 0.042(4) -0.021(3) 0.021(3) -0.027(3)
C18_5 0.089(6) 0.050(4) 0.033(4) -0.015(3) 0.013(4) -0.045(4)
C19_5 0.047(4) 0.045(3) 0.043(4) -0.016(3) 0.008(3) -0.027(3)
C20_5 0.076(5) 0.044(4) 0.047(5) -0.014(3) 0.012(4) -0.040(4)
C21_5 0.047(4) 0.037(3) 0.028(4) -0.008(3) 0.000(3) -0.019(3)
C22_5 0.055(5) 0.044(3) 0.044(4) -0.006(3) -0.004(3) -0.029(3)
C23_5 0.043(4) 0.048(3) 0.039(4) -0.011(3) 0.010(3) -0.027(3)
C24_5 0.053(4) 0.052(4) 0.023(4) -0.016(3) 0.017(3) -0.032(3)
C25_5 0.065(5) 0.055(4) 0.025(4) -0.027(3) 0.020(3) -0.034(4)
C26_5 0.040(4) 0.035(3) 0.045(4) -0.016(3) 0.003(3) -0.017(3)
C27_5 0.056(5) 0.052(4) 0.050(5) -0.017(3) 0.016(4) -0.037(4)
O1_5 0.091(4) 0.049(3) 0.047(3) -0.010(2) 0.018(3) -0.041(3)
O2_5 0.062(3) 0.052(3) 0.040(3) -0.014(2) 0.005(2) -0.025(2)
O3_5 0.077(3) 0.050(2) 0.038(3) -0.023(2) 0.021(3) -0.039(3)
O4_5 0.115(5) 0.051(3) 0.064(3) -0.027(3) 0.000(3) -0.039(3)
O5_5 0.077(4) 0.068(3) 0.057(3) -0.013(2) 0.003(3) -0.047(3)
O6_5 0.088(4) 0.061(3) 0.041(3) -0.012(2) 0.017(3) -0.057(3)
C1_6 0.035(4) 0.043(3) 0.034(4) -0.011(3) -0.001(3) -0.019(3)
C2_6 0.035(4) 0.034(3) 0.030(4) -0.012(3) 0.012(3) -0.019(3)
C3_6 0.027(4) 0.023(3) 0.045(4) -0.011(3) 0.000(3) -0.005(3)
C4_6 0.042(4) 0.029(3) 0.044(4) -0.014(3) 0.008(3) -0.016(3)
C5_6 0.042(4) 0.039(3) 0.050(4) -0.017(3) 0.007(3) -0.023(3)
C6_6 0.033(4) 0.030(3) 0.034(4) -0.014(3) 0.005(3) -0.010(3)
C7_6 0.042(4) 0.040(3) 0.031(4) -0.007(3) -0.002(3) -0.022(3)
C8_6 0.061(5) 0.049(4) 0.036(4) -0.018(3) 0.006(4) -0.036(4)
C9_6 0.045(4) 0.053(4) 0.043(4) -0.014(3) -0.002(3) -0.028(3)
C10_6 0.040(4) 0.041(3) 0.054(5) -0.013(3) -0.013(4) -0.015(3)
C11_6 0.056(5) 0.051(4) 0.043(4) -0.021(3) 0.008(4) -0.030(4)
C12_6 0.052(4) 0.045(3) 0.040(4) -0.008(3) 0.005(3) -0.029(3)
C13_6 0.049(5) 0.053(4) 0.036(4) -0.007(3) -0.001(3) -0.036(4)
C14_6 0.048(4) 0.030(3) 0.050(4) -0.009(3) 0.003(3) -0.021(3)
C15_6 0.032(4) 0.034(3) 0.045(4) -0.010(3) 0.005(3) -0.016(3)
C16_6 0.045(4) 0.038(3) 0.049(4) -0.014(3) 0.013(3) -0.030(3)
C17_6 0.025(3) 0.027(3) 0.053(4) -0.010(3) 0.009(3) -0.017(3)
C18_6 0.050(4) 0.031(3) 0.042(4) -0.002(3) 0.005(3) -0.030(3)
C19_6 0.046(4) 0.040(3) 0.037(4) -0.004(3) 0.001(3) -0.030(3)
C20_6 0.064(5) 0.033(3) 0.068(5) -0.012(3) 0.009(4) -0.037(3)
C21_6 0.039(4) 0.032(3) 0.039(4) -0.017(3) 0.011(3) -0.018(3)
C22_6 0.034(4) 0.035(3) 0.037(4) -0.014(3) 0.001(3) -0.017(3)
C23_6 0.036(4) 0.043(3) 0.041(4) -0.023(3) 0.009(3) -0.017(3)
C24_6 0.058(5) 0.041(3) 0.049(4) -0.016(3) 0.002(4) -0.028(3)
C25_6 0.053(4) 0.039(3) 0.040(4) -0.011(3) -0.011(3) -0.023(3)
C26_6 0.052(4) 0.042(3) 0.027(4) -0.015(3) 0.007(3) -0.025(3)
C27_6 0.083(6) 0.056(4) 0.042(4) -0.016(3) 0.004(4) -0.048(4)
O1_6 0.090(4) 0.061(3) 0.035(3) -0.012(2) 0.019(3) -0.044(3)
O2_6 0.071(4) 0.057(3) 0.042(3) -0.012(2) -0.001(3) -0.025(3)
O3_6 0.093(4) 0.044(2) 0.058(3) -0.023(2) 0.008(3) -0.034(3)
O4_6 0.088(4) 0.037(2) 0.053(3) -0.015(2) 0.001(3) -0.032(2)
O5_6 0.073(3) 0.054(2) 0.047(3) -0.006(2) -0.004(2) -0.047(3)
O6_6 0.094(4) 0.062(3) 0.042(3) -0.006(2) 0.003(3) -0.059(3)
C1_7 0.029(4) 0.042(3) 0.042(4) -0.016(3) -0.001(3) -0.014(3)
C2_7 0.044(4) 0.040(3) 0.046(4) -0.013(3) 0.003(3) -0.020(3)
C3_7 0.033(4) 0.032(3) 0.037(4) -0.008(3) -0.006(3) -0.011(3)
C4_7 0.045(4) 0.040(3) 0.051(4) -0.019(3) 0.004(3) -0.024(3)
C5_7 0.043(4) 0.037(3) 0.044(4) -0.011(3) -0.001(3) -0.016(3)
C6_7 0.032(4) 0.032(3) 0.050(4) -0.014(3) 0.000(3) -0.011(3)
C7_7 0.035(4) 0.034(3) 0.044(4) -0.012(3) 0.003(3) -0.014(3)
C8_7 0.054(4) 0.040(3) 0.046(4) -0.008(3) -0.003(4) -0.030(3)
C9_7 0.043(4) 0.051(4) 0.051(5) -0.006(3) -0.003(4) -0.029(4)
C10_7 0.044(4) 0.050(4) 0.051(5) -0.014(3) 0.003(4) -0.028(3)
C11_7 0.063(5) 0.058(4) 0.054(5) -0.020(3) 0.015(4) -0.037(4)
C12_7 0.061(5) 0.034(3) 0.051(4) -0.016(3) 0.004(4) -0.020(3)
C13_7 0.050(5) 0.047(4) 0.054(5) -0.007(3) -0.005(4) -0.029(4)
C14_7 0.052(4) 0.038(3) 0.046(4) -0.016(3) 0.009(3) -0.026(3)
C15_7 0.056(4) 0.042(3) 0.045(4) -0.017(3) 0.013(3) -0.030(3)
C16_7 0.072(5) 0.048(4) 0.036(4) -0.012(3) 0.010(4) -0.028(4)
C17_7 0.038(4) 0.040(3) 0.053(5) -0.012(3) 0.005(3) -0.022(3)
C18_7 0.053(4) 0.042(3) 0.062(5) -0.019(3) 0.012(4) -0.033(3)
C19_7 0.038(4) 0.041(3) 0.069(5) -0.015(3) -0.002(3) -0.020(3)
C20_7 0.054(5) 0.052(4) 0.068(5) -0.026(4) 0.010(4) -0.039(4)
C21_7 0.047(4) 0.038(3) 0.041(4) -0.013(3) 0.004(3) -0.020(3)
C22_7 0.037(4) 0.029(3) 0.041(4) -0.014(3) 0.018(3) -0.011(3)
C23_7 0.047(4) 0.034(3) 0.051(4) -0.018(3) 0.004(3) -0.021(3)
C24_7 0.058(5) 0.036(3) 0.042(4) -0.010(3) 0.010(3) -0.027(3)
C25_7 0.068(5) 0.042(4) 0.065(5) -0.016(3) -0.006(4) -0.026(4)
C26_7 0.053(4) 0.048(4) 0.053(5) -0.020(3) 0.012(4) -0.031(3)
C27_7 0.101(6) 0.056(4) 0.050(5) -0.015(4) 0.007(4) -0.052(5)
O1_7 0.078(4) 0.049(3) 0.046(3) -0.006(2) -0.001(3) -0.036(3)
O2_7 0.057(3) 0.054(3) 0.056(3) -0.011(2) 0.008(3) -0.022(3)
O3_7 0.112(5) 0.049(3) 0.056(3) -0.022(2) -0.009(3) -0.028(3)
O4_7 0.079(4) 0.048(3) 0.057(3) -0.015(2) 0.001(3) -0.041(3)
O5_7 0.082(3) 0.055(3) 0.050(3) -0.016(2) 0.013(2) -0.048(3)
O6_7 0.129(5) 0.084(3) 0.062(4) 0.002(3) -0.010(3) -0.087(4)
C1_8 0.031(4) 0.031(3) 0.030(4) -0.013(2) 0.005(3) -0.009(3)
C2_8 0.024(4) 0.032(3) 0.024(3) -0.011(2) 0.007(3) -0.005(3)
C3_8 0.032(4) 0.036(3) 0.038(4) -0.018(3) 0.013(3) -0.022(3)
C4_8 0.036(4) 0.037(3) 0.036(4) -0.006(3) -0.001(3) -0.014(3)
C5_8 0.032(4) 0.043(3) 0.031(4) -0.011(3) -0.001(3) -0.014(3)
C6_8 0.036(4) 0.033(3) 0.046(4) -0.010(3) 0.003(3) -0.015(3)
C7_8 0.030(4) 0.027(3) 0.039(4) 0.001(2) -0.003(3) -0.017(3)
C8_8 0.045(4) 0.029(3) 0.036(4) -0.007(3) 0.000(3) -0.018(3)
C9_8 0.035(4) 0.040(3) 0.030(4) -0.012(3) 0.003(3) -0.017(3)
C10_8 0.023(4) 0.035(3) 0.032(4) -0.007(3) 0.002(3) -0.011(3)
C11_8 0.050(5) 0.040(3) 0.054(4) -0.012(3) 0.000(4) -0.022(3)
C12_8 0.021(4) 0.033(3) 0.041(4) -0.006(3) -0.011(3) -0.004(3)
C13_8 0.039(4) 0.041(3) 0.042(4) -0.013(3) 0.006(3) -0.023(3)
C14_8 0.033(4) 0.029(3) 0.053(4) -0.015(3) 0.003(3) -0.014(3)
C15_8 0.026(4) 0.027(3) 0.080(5) -0.023(3) -0.004(4) -0.002(3)
C16_8 0.029(4) 0.029(3) 0.061(4) -0.021(3) 0.001(3) -0.004(3)
C17_8 0.049(5) 0.033(3) 0.056(4) -0.006(3) -0.006(4) -0.021(3)
C18_8 0.050(5) 0.044(4) 0.068(5) -0.017(3) 0.006(4) -0.032(4)
C19_8 0.032(4) 0.032(3) 0.045(4) -0.011(3) 0.003(3) -0.020(3)
C20_8 0.021(4) 0.030(3) 0.088(6) -0.023(3) -0.004(4) -0.007(3)
C21_8 0.036(4) 0.043(3) 0.051(4) -0.019(3) 0.014(3) -0.022(3)
C22_8 0.046(4) 0.041(3) 0.045(4) -0.002(3) -0.007(3) -0.022(3)
C23_8 0.042(4) 0.034(3) 0.041(4) -0.015(3) 0.010(3) -0.018(3)
C24_8 0.051(5) 0.038(3) 0.055(4) -0.011(3) -0.007(4) -0.022(3)
C25_8 0.054(5) 0.042(3) 0.049(4) -0.015(3) 0.000(3) -0.024(3)
C26_8 0.035(4) 0.034(3) 0.052(4) -0.009(3) -0.002(3) -0.015(3)
C27_8 0.070(6) 0.045(4) 0.059(5) -0.025(4) 0.008(4) -0.030(4)
O1_8 0.030(2) 0.036(2) 0.060(3) -0.017(2) -0.001(2) -0.011(2)
O2_8 0.032(3) 0.040(2) 0.060(3) -0.021(2) -0.003(2) -0.010(2)
O3_8 0.050(3) 0.037(2) 0.083(4) -0.019(2) -0.018(3) -0.001(2)
O4_8 0.026(3) 0.025(2) 0.109(4) -0.022(2) -0.012(3) 0.001(2)
O5_8 0.056(3) 0.045(2) 0.058(3) -0.014(2) 0.001(2) -0.029(2)
O6_8 0.086(4) 0.080(3) 0.103(4) 0.012(3) -0.051(4) -0.061(3)
C1_9 0.041(4) 0.043(3) 0.027(4) -0.009(3) 0.007(3) -0.022(3)
C2_9 0.042(4) 0.044(3) 0.025(3) -0.013(3) 0.009(3) -0.026(3)
C3_9 0.046(5) 0.043(3) 0.030(4) -0.010(3) 0.001(3) -0.023(3)
C4_9 0.043(4) 0.032(3) 0.041(4) -0.008(3) -0.005(3) -0.014(3)
C5_9 0.041(4) 0.039(3) 0.040(4) -0.009(3) -0.003(3) -0.021(3)
C6_9 0.034(4) 0.036(3) 0.052(4) -0.003(3) -0.010(3) -0.020(3)
C7_9 0.030(4) 0.029(3) 0.043(4) -0.006(3) -0.004(3) -0.013(3)
C8_9 0.026(4) 0.044(3) 0.032(4) -0.010(3) -0.001(3) -0.011(3)
C9_9 0.036(4) 0.052(4) 0.027(4) -0.014(3) 0.007(3) -0.018(3)
C10_9 0.027(4) 0.034(3) 0.030(4) -0.005(3) -0.002(3) -0.004(3)
C11_9 0.030(4) 0.047(3) 0.026(4) -0.005(3) -0.002(3) -0.014(3)
C12_9 0.035(4) 0.031(3) 0.049(4) 0.000(3) -0.018(3) -0.012(3)
C13_9 0.043(5) 0.056(4) 0.031(4) -0.007(3) -0.004(3) -0.024(4)
C14_9 0.054(5) 0.039(3) 0.040(4) -0.015(3) 0.004(3) -0.026(3)
C15_9 0.047(4) 0.034(3) 0.041(4) -0.010(3) -0.004(3) -0.024(3)
C16_9 0.053(5) 0.041(3) 0.062(5) -0.015(3) -0.003(4) -0.027(3)
C17_9 0.054(5) 0.030(3) 0.058(5) -0.017(3) 0.000(4) -0.019(3)
C18_9 0.038(4) 0.038(3) 0.059(5) -0.024(3) 0.008(4) -0.010(3)
C19_9 0.038(4) 0.043(3) 0.040(4) -0.015(3) -0.010(3) -0.015(3)
C20_9 0.047(5) 0.039(4) 0.075(5) -0.021(4) 0.000(4) -0.020(4)
C21_9 0.026(4) 0.032(3) 0.048(4) -0.012(3) 0.005(3) -0.014(3)
C22_9 0.036(4) 0.032(3) 0.056(4) -0.003(3) -0.005(3) -0.019(3)
C23_9 0.056(5) 0.027(3) 0.061(5) -0.010(3) -0.005(4) -0.017(3)
C24_9 0.035(4) 0.034(3) 0.042(4) -0.022(3) 0.008(3) -0.009(3)
C25_9 0.043(4) 0.038(3) 0.064(5) -0.023(3) 0.010(3) -0.024(3)
C26_9 0.059(5) 0.032(3) 0.052(4) -0.005(3) -0.017(4) -0.023(3)
C27_9 0.049(5) 0.048(4) 0.041(4) -0.021(3) 0.018(4) -0.030(4)
O1_9 0.028(3) 0.078(3) 0.048(3) -0.024(2) 0.000(2) -0.013(3)
O2_9 0.030(3) 0.055(3) 0.072(3) -0.027(2) -0.008(2) -0.006(2)
O3_9 0.055(3) 0.034(2) 0.096(4) -0.025(2) -0.018(3) -0.010(2)
O4_9 0.062(3) 0.029(2) 0.082(4) -0.019(2) -0.015(3) -0.015(2)
O5_9 0.059(3) 0.048(3) 0.080(3) -0.015(2) 0.004(3) -0.039(2)
O6_9 0.065(3) 0.049(3) 0.078(4) -0.018(2) -0.003(3) -0.040(3)
C1_10 0.050(5) 0.040(3) 0.023(3) -0.006(3) 0.007(3) -0.025(3)
C2_10 0.035(4) 0.045(3) 0.044(4) -0.010(3) 0.003(3) -0.020(3)
C3_10 0.059(5) 0.050(4) 0.049(4) -0.017(3) 0.008(4) -0.030(4)
C4_10 0.047(4) 0.042(3) 0.034(4) -0.006(3) -0.003(3) -0.024(3)
C5_10 0.054(5) 0.033(3) 0.042(4) -0.004(3) -0.011(3) -0.021(3)
C6_10 0.056(5) 0.033(3) 0.047(4) -0.002(3) -0.018(4) -0.017(3)
C7_10 0.040(4) 0.037(3) 0.046(4) -0.007(3) -0.002(3) -0.020(3)
C8_10 0.045(5) 0.043(3) 0.042(4) -0.015(3) -0.016(3) -0.007(3)
C9_10 0.042(5) 0.050(4) 0.059(5) -0.019(3) -0.019(4) -0.012(4)
C10_10 0.028(4) 0.050(4) 0.041(4) -0.010(3) -0.001(3) -0.016(3)
C11_10 0.067(5) 0.037(3) 0.072(5) -0.008(3) -0.014(4) -0.028(4)
C12_10 0.035(4) 0.034(3) 0.066(5) -0.001(3) -0.017(3) -0.016(3)
C13_10 0.043(5) 0.053(4) 0.041(4) -0.013(3) 0.002(3) -0.030(4)
C14_10 0.037(4) 0.041(3) 0.055(4) -0.007(3) -0.005(3) -0.020(3)
C15_10 0.056(5) 0.049(4) 0.059(5) -0.014(3) -0.004(4) -0.028(4)
C16_10 0.050(5) 0.039(3) 0.067(5) -0.016(3) 0.012(4) -0.027(3)
C17_10 0.076(6) 0.032(3) 0.074(5) -0.013(3) -0.010(4) -0.027(4)
C18_10 0.075(6) 0.052(4) 0.064(5) -0.011(4) -0.001(4) -0.035(4)
C19_10 0.061(5) 0.038(3) 0.054(5) -0.011(3) -0.012(4) -0.019(3)
C20_10 0.075(6) 0.037(4) 0.105(7) -0.017(4) -0.014(5) -0.032(4)
C21_10 0.060(5) 0.033(3) 0.066(5) -0.012(3) -0.012(4) -0.020(3)
C22_10 0.067(5) 0.027(3) 0.083(5) 0.007(3) -0.040(4) -0.023(3)
C23_10 0.073(6) 0.038(3) 0.079(5) -0.004(3) -0.030(4) -0.026(4)
C24_10 0.034(4) 0.040(3) 0.040(4) -0.011(3) 0.009(3) -0.019(3)
C25_10 0.054(5) 0.038(3) 0.084(5) -0.017(3) -0.002(4) -0.023(3)
C26_10 0.053(5) 0.034(3) 0.071(5) -0.002(3) -0.017(4) -0.021(3)
C27_10 0.053(5) 0.046(4) 0.054(5) -0.014(3) -0.008(4) -0.023(4)
O1_10 0.046(3) 0.078(3) 0.055(3) -0.033(3) 0.005(3) -0.021(3)
O2_10 0.030(3) 0.048(2) 0.059(3) -0.014(2) 0.000(2) -0.010(2)
O3_10 0.078(4) 0.034(2) 0.109(4) -0.023(3) -0.017(3) -0.029(3)
O4_10 0.086(4) 0.052(3) 0.119(5) -0.040(3) -0.024(3) -0.023(3)
O5_10 0.097(4) 0.058(3) 0.115(4) 0.013(3) -0.038(3) -0.056(3)
O6_10 0.049(3) 0.052(3) 0.070(3) -0.016(2) 0.001(3) -0.028(2)
C1_11 0.045(5) 0.038(3) 0.032(4) -0.007(3) -0.002(3) -0.009(3)
C2_11 0.040(4) 0.040(3) 0.036(4) -0.008(3) 0.007(3) -0.016(3)
C3_11 0.056(5) 0.042(4) 0.042(4) -0.004(3) 0.004(4) -0.021(4)
C4_11 0.052(5) 0.041(4) 0.050(4) -0.006(3) 0.005(4) -0.014(4)
C5_11 0.052(5) 0.047(4) 0.042(4) -0.019(3) 0.015(4) -0.016(4)
C6_11 0.047(5) 0.042(4) 0.038(4) -0.011(3) 0.002(3) -0.004(3)
C7_11 0.045(5) 0.037(3) 0.033(4) -0.007(3) -0.010(3) -0.010(3)
C8_11 0.039(5) 0.038(3) 0.065(5) 0.000(3) -0.004(4) -0.016(3)
C9_11 0.033(4) 0.040(3) 0.061(5) -0.004(3) -0.008(4) -0.005(3)
C10_11 0.031(4) 0.035(3) 0.046(4) -0.012(3) -0.003(3) -0.009(3)
C11_11 0.057(5) 0.052(4) 0.037(4) -0.002(3) -0.007(4) -0.025(4)
C12_11 0.056(5) 0.042(4) 0.053(5) -0.013(3) 0.001(4) -0.018(4)
C13_11 0.045(5) 0.034(3) 0.052(4) -0.005(3) -0.012(3) -0.017(3)
C14_11 0.036(4) 0.037(3) 0.053(4) -0.003(3) 0.003(3) -0.014(3)
C15_11 0.044(5) 0.031(3) 0.074(5) 0.004(3) -0.010(4) -0.012(3)
C16_11 0.028(4) 0.046(4) 0.087(6) -0.003(4) -0.018(4) -0.011(3)
C17_11 0.046(5) 0.044(4) 0.069(5) -0.009(3) -0.001(4) -0.016(4)
C18_11 0.042(4) 0.039(3) 0.067(5) -0.002(3) -0.001(4) -0.020(3)
C19_11 0.039(4) 0.038(3) 0.068(5) 0.007(3) -0.010(4) -0.018(3)
C20_11 0.040(5) 0.066(5) 0.072(6) -0.006(4) 0.001(4) -0.028(4)
C21_11 0.058(5) 0.044(4) 0.043(4) -0.013(3) 0.001(4) -0.014(4)
C22_11 0.103(7) 0.071(5) 0.080(6) -0.036(5) -0.053(6) 0.012(5)
C23_11 0.135(9) 0.067(5) 0.114(8) -0.050(6) -0.068(7) 0.024(6)
C24_11 0.045(5) 0.056(4) 0.057(5) -0.024(4) 0.001(4) -0.009(4)
C25_11 0.037(4) 0.047(4) 0.062(5) -0.008(3) -0.003(4) -0.016(3)
C26_11 0.041(4) 0.055(4) 0.061(5) -0.013(4) -0.004(4) -0.022(4)
C27_11 0.075(6) 0.050(4) 0.065(6) -0.008(4) -0.022(5) -0.013(4)
O1_11 0.039(3) 0.037(2) 0.086(4) 0.002(2) 0.001(3) -0.014(2)
O2_11 0.038(3) 0.049(2) 0.044(3) -0.016(2) 0.006(2) -0.017(2)
O3_11 0.080(4) 0.068(3) 0.102(4) 0.003(3) -0.032(3) -0.043(3)
O4_11 0.081(4) 0.061(3) 0.102(4) 0.015(3) -0.028(3) -0.046(3)
O5_11 0.129(5) 0.061(3) 0.108(5) -0.042(3) -0.057(4) 0.005(3)
O6_11 0.065(4) 0.047(3) 0.103(4) -0.021(3) -0.006(3) -0.012(3)
C1_12 0.044(5) 0.045(3) 0.032(4) -0.007(3) 0.003(3) -0.022(3)
C2_12 0.047(5) 0.036(3) 0.038(4) -0.010(3) -0.001(3) -0.013(3)
C3_12 0.037(4) 0.038(3) 0.037(4) -0.002(3) -0.010(3) -0.015(3)
C4_12 0.031(4) 0.039(3) 0.042(4) -0.008(3) -0.006(3) -0.013(3)
C5_12 0.048(5) 0.044(3) 0.035(4) -0.011(3) 0.005(3) -0.020(3)
C6_12 0.035(4) 0.034(3) 0.047(4) -0.005(3) -0.004(3) -0.016(3)
C7_12 0.042(5) 0.050(4) 0.040(4) -0.014(3) 0.002(3) -0.019(4)
C8_12 0.050(5) 0.061(4) 0.046(4) -0.012(3) -0.007(4) -0.033(4)
C9_12 0.049(5) 0.054(4) 0.043(4) -0.011(3) -0.005(4) -0.018(4)
C10_12 0.041(5) 0.052(4) 0.028(4) -0.013(3) 0.006(3) -0.014(4)
C11_12 0.040(5) 0.067(4) 0.038(4) -0.028(3) 0.010(3) -0.024(4)
C12_12 0.053(5) 0.040(3) 0.040(4) -0.011(3) -0.006(3) -0.017(3)
C13_12 0.031(4) 0.060(4) 0.034(4) -0.019(3) -0.003(3) -0.015(4)
C14_12 0.046(4) 0.033(3) 0.050(4) -0.016(3) -0.002(3) -0.015(3)
C15_12 0.054(5) 0.033(3) 0.059(5) -0.012(3) 0.007(4) -0.025(3)
C16_12 0.050(4) 0.033(3) 0.071(5) -0.008(3) -0.010(4) -0.020(3)
C17_12 0.028(4) 0.035(3) 0.058(5) -0.009(3) 0.001(3) -0.008(3)
C18_12 0.064(5) 0.039(3) 0.057(5) -0.004(3) -0.003(4) -0.025(4)
C19_12 0.047(4) 0.036(3) 0.067(5) -0.012(3) 0.001(4) -0.016(3)
C20_12 0.057(5) 0.038(4) 0.079(6) -0.005(4) -0.015(4) -0.027(4)
C21_12 0.042(4) 0.041(3) 0.036(4) -0.013(3) 0.002(3) -0.021(3)
C22_12 0.052(5) 0.048(4) 0.038(4) -0.015(3) -0.007(3) -0.014(3)
C23_12 0.062(5) 0.046(4) 0.046(4) -0.020(3) -0.003(4) -0.024(4)
C24_12 0.043(4) 0.033(3) 0.051(4) -0.012(3) -0.003(3) -0.015(3)
C25_12 0.037(4) 0.043(3) 0.052(4) -0.013(3) 0.001(3) -0.019(3)
C26_12 0.047(4) 0.043(3) 0.054(4) -0.017(3) 0.000(3) -0.026(3)
C27_12 0.045(5) 0.039(3) 0.064(5) -0.010(3) -0.017(4) -0.017(3)
O1_12 0.054(3) 0.053(3) 0.060(3) -0.012(2) 0.005(2) -0.024(3)
O2_12 0.036(3) 0.056(3) 0.058(3) -0.017(2) 0.001(2) -0.014(2)
O3_12 0.086(4) 0.059(3) 0.097(4) 0.000(3) -0.026(3) -0.051(3)
O4_12 0.073(3) 0.051(3) 0.094(4) 0.006(3) -0.018(3) -0.044(3)
O5_12 0.062(3) 0.045(2) 0.074(3) -0.024(2) -0.009(3) -0.018(2)
O6_12 0.062(3) 0.035(2) 0.073(3) -0.017(2) -0.011(3) -0.015(2)
C1_13 0.037(4) 0.037(3) 0.033(4) -0.004(3) 0.008(3) -0.020(3)
C2_13 0.032(4) 0.034(3) 0.047(4) -0.012(3) 0.006(3) -0.014(3)
C3_13 0.030(4) 0.027(3) 0.033(4) -0.008(2) 0.001(3) -0.007(3)
C4_13 0.024(4) 0.031(3) 0.038(4) -0.005(3) -0.008(3) -0.006(3)
C5_13 0.047(4) 0.039(3) 0.037(4) -0.002(3) -0.006(3) -0.025(3)
C6_13 0.044(4) 0.038(3) 0.047(4) -0.008(3) -0.008(3) -0.024(3)
C7_13 0.028(4) 0.041(3) 0.040(4) -0.012(3) 0.001(3) -0.011(3)
C8_13 0.044(4) 0.040(3) 0.046(4) -0.014(3) 0.009(3) -0.023(3)
C9_13 0.047(5) 0.051(4) 0.031(4) -0.014(3) -0.001(3) -0.021(4)
C10_13 0.040(4) 0.062(4) 0.035(4) -0.014(3) 0.003(3) -0.027(4)
C11_13 0.048(5) 0.071(5) 0.026(4) -0.015(3) 0.004(3) -0.035(4)
C12_13 0.040(4) 0.055(4) 0.038(4) -0.017(3) 0.004(3) -0.024(4)
C13_13 0.050(5) 0.065(5) 0.042(4) -0.019(4) 0.003(4) -0.026(4)
C14_13 0.034(4) 0.030(3) 0.061(5) -0.021(3) 0.008(3) -0.012(3)
C15_13 0.042(4) 0.035(3) 0.053(4) -0.011(3) 0.000(3) -0.015(3)
C16_13 0.038(4) 0.037(3) 0.044(4) -0.004(3) -0.005(3) -0.014(3)
C17_13 0.037(4) 0.044(4) 0.069(5) -0.017(3) -0.009(4) -0.017(3)
C18_13 0.053(5) 0.026(3) 0.054(4) -0.007(3) -0.010(4) -0.013(3)
C19_13 0.055(5) 0.027(3) 0.049(4) -0.007(3) -0.004(3) -0.015(3)
C20_13 0.063(6) 0.051(4) 0.086(6) -0.013(4) -0.015(5) -0.032(4)
C21_13 0.040(4) 0.045(3) 0.036(4) -0.006(3) -0.003(3) -0.023(3)
C22_13 0.041(4) 0.045(3) 0.032(4) -0.020(3) 0.013(3) -0.021(3)
C23_13 0.061(5) 0.047(4) 0.047(4) -0.017(3) 0.000(4) -0.030(4)
C24_13 0.054(5) 0.042(3) 0.051(4) -0.017(3) -0.005(4) -0.024(4)
C25_13 0.046(4) 0.028(3) 0.049(4) -0.005(3) -0.001(3) -0.022(3)
C26_13 0.071(5) 0.040(3) 0.042(4) -0.006(3) -0.011(4) -0.032(4)
C27_13 0.053(5) 0.043(4) 0.056(5) -0.013(3) -0.011(4) -0.019(4)
O1_13 0.045(3) 0.058(3) 0.060(3) -0.013(2) 0.002(2) -0.022(2)
O2_13 0.021(3) 0.068(3) 0.048(3) -0.017(2) -0.003(2) -0.009(2)
O3_13 0.068(4) 0.060(3) 0.106(4) -0.009(3) -0.026(3) -0.048(3)
O4_13 0.082(4) 0.049(3) 0.113(4) 0.004(3) -0.029(3) -0.045(3)
O5_13 0.070(3) 0.049(2) 0.057(3) -0.021(2) 0.000(3) -0.030(2)
O6_13 0.062(4) 0.034(2) 0.100(4) -0.024(3) -0.016(3) -0.014(2)
C1_14 0.041(4) 0.041(3) 0.033(4) -0.009(3) 0.006(3) -0.020(3)
C2_14 0.043(4) 0.041(3) 0.042(4) -0.012(3) 0.004(3) -0.020(3)
C3_14 0.037(4) 0.040(3) 0.059(5) -0.013(3) -0.002(3) -0.018(3)
C4_14 0.028(4) 0.041(3) 0.025(3) -0.012(3) 0.009(3) -0.016(3)
C5_14 0.036(4) 0.036(3) 0.031(4) -0.013(3) 0.009(3) -0.021(3)
C6_14 0.052(5) 0.045(3) 0.037(4) -0.011(3) -0.004(3) -0.027(3)
C7_14 0.035(4) 0.043(3) 0.038(4) -0.010(3) 0.002(3) -0.017(3)
C8_14 0.050(5) 0.046(4) 0.047(4) -0.018(3) 0.008(3) -0.029(4)
C9_14 0.033(4) 0.041(3) 0.041(4) -0.016(3) 0.005(3) -0.014(3)
C10_14 0.026(4) 0.052(4) 0.030(4) -0.017(3) 0.007(3) -0.013(3)
C11_14 0.046(5) 0.044(3) 0.043(4) -0.014(3) 0.003(3) -0.021(3)
C12_14 0.047(5) 0.042(3) 0.034(4) -0.002(3) 0.000(3) -0.022(3)
C13_14 0.036(4) 0.046(4) 0.044(4) -0.009(3) -0.003(3) -0.022(3)
C14_14 0.029(4) 0.038(3) 0.048(4) -0.017(3) 0.009(3) -0.016(3)
C15_14 0.048(5) 0.045(4) 0.080(5) -0.026(4) 0.008(4) -0.027(4)
C16_14 0.057(5) 0.044(4) 0.085(5) -0.008(4) -0.022(4) -0.028(4)
C17_14 0.026(4) 0.050(4) 0.096(6) -0.027(4) 0.001(4) -0.012(3)
C18_14 0.029(4) 0.040(3) 0.076(5) -0.021(3) 0.012(4) -0.009(3)
C19_14 0.036(4) 0.050(4) 0.056(5) -0.019(3) 0.012(3) -0.020(3)
C20_14 0.040(5) 0.034(4) 0.109(7) -0.024(4) 0.002(4) -0.017(3)
C21_14 0.063(5) 0.040(3) 0.048(4) -0.010(3) -0.008(4) -0.034(4)
C22_14 0.047(4) 0.049(4) 0.036(4) -0.012(3) 0.006(3) -0.027(3)
C23_14 0.050(5) 0.045(4) 0.047(4) -0.016(3) 0.009(4) -0.029(4)
C24_14 0.034(4) 0.033(3) 0.068(5) -0.018(3) -0.007(4) -0.012(3)
C25_14 0.056(5) 0.038(3) 0.062(5) -0.007(3) -0.013(4) -0.020(3)
C26_14 0.043(4) 0.047(4) 0.058(5) -0.025(3) -0.009(4) -0.015(3)
C27_14 0.046(5) 0.035(3) 0.072(5) -0.016(3) -0.006(4) -0.020(3)
O1_14 0.046(3) 0.041(2) 0.042(3) -0.0110(19) 0.001(2) -0.016(2)
O2_14 0.035(3) 0.048(2) 0.061(3) -0.001(2) -0.006(2) -0.015(2)
O3_14 0.106(5) 0.071(3) 0.132(5) 0.008(3) -0.051(4) -0.065(4)
O4_14 0.059(3) 0.044(3) 0.117(4) -0.012(3) -0.019(3) -0.031(2)
O5_14 0.049(3) 0.048(2) 0.078(3) -0.025(2) 0.001(2) -0.029(2)
O6_14 0.088(4) 0.042(3) 0.110(5) -0.031(3) -0.037(4) -0.007(3)
C1_15 0.041(4) 0.032(3) 0.033(4) 0.002(3) -0.006(3) -0.017(3)
C2_15 0.036(4) 0.037(3) 0.050(4) -0.020(3) 0.009(3) -0.017(3)
C3_15 0.033(4) 0.038(3) 0.045(4) -0.012(3) 0.002(3) -0.016(3)
C4_15 0.032(4) 0.035(3) 0.029(3) 0.000(2) -0.006(3) -0.014(3)
C5_15 0.032(4) 0.046(3) 0.033(4) -0.007(3) -0.004(3) -0.020(3)
C6_15 0.048(5) 0.035(3) 0.053(4) -0.007(3) -0.007(3) -0.022(3)
C7_15 0.052(5) 0.029(3) 0.053(4) -0.003(3) -0.007(3) -0.020(3)
C8_15 0.031(4) 0.044(3) 0.037(4) -0.013(3) -0.003(3) -0.014(3)
C9_15 0.044(4) 0.042(3) 0.041(4) -0.011(3) -0.002(3) -0.026(3)
C10_15 0.023(4) 0.043(3) 0.045(4) -0.014(3) -0.004(3) -0.011(3)
C11_15 0.058(5) 0.044(4) 0.038(4) -0.005(3) 0.007(3) -0.032(4)
C12_15 0.037(4) 0.039(3) 0.057(4) -0.015(3) 0.000(3) -0.018(3)
C13_15 0.039(4) 0.034(3) 0.047(4) -0.013(3) -0.004(3) -0.012(3)
C14_15 0.024(4) 0.029(3) 0.060(4) -0.011(3) 0.003(3) -0.012(3)
C15_15 0.029(4) 0.035(3) 0.084(5) -0.015(3) -0.009(4) -0.012(3)
C16_15 0.026(4) 0.036(3) 0.069(5) -0.016(3) -0.004(3) -0.004(3)
C17_15 0.024(4) 0.033(3) 0.067(5) -0.008(3) -0.010(3) -0.010(3)
C18_15 0.035(4) 0.038(3) 0.067(5) -0.024(3) -0.007(3) -0.013(3)
C19_15 0.026(4) 0.028(3) 0.061(4) -0.011(3) -0.009(3) -0.005(3)
C20_15 0.026(4) 0.040(3) 0.078(5) -0.017(4) -0.011(4) -0.010(3)
C21_15 0.030(4) 0.034(3) 0.039(4) -0.011(3) 0.000(3) -0.012(3)
C22_15 0.048(4) 0.043(3) 0.053(4) -0.007(3) -0.010(3) -0.025(3)
C23_15 0.077(5) 0.044(4) 0.060(5) 0.006(3) -0.019(4) -0.039(4)
C24_15 0.048(4) 0.046(4) 0.053(4) -0.008(3) -0.004(4) -0.030(3)
C25_15 0.039(4) 0.033(3) 0.061(5) -0.008(3) -0.009(3) -0.015(3)
C26_15 0.044(4) 0.043(3) 0.054(4) -0.008(3) -0.018(3) -0.022(3)
C27_15 0.048(5) 0.040(4) 0.080(5) -0.018(4) -0.008(4) -0.025(4)
O1_15 0.050(3) 0.055(3) 0.052(3) -0.012(2) -0.006(2) -0.024(2)
O2_15 0.036(3) 0.041(2) 0.078(3) -0.005(2) -0.006(3) -0.011(2)
O3_15 0.045(3) 0.036(2) 0.087(4) -0.017(2) -0.012(3) -0.016(2)
O4_15 0.084(4) 0.039(3) 0.117(5) -0.024(3) -0.049(3) -0.004(3)
O5_15 0.088(4) 0.060(3) 0.095(4) 0.007(3) -0.029(3) -0.059(3)
O6_15 0.059(3) 0.048(3) 0.098(4) -0.015(3) -0.023(3) -0.032(2)
C1_16 0.037(4) 0.048(4) 0.035(4) -0.008(3) 0.000(3) -0.023(3)
C2_16 0.049(5) 0.042(3) 0.029(4) -0.004(3) -0.005(3) -0.025(3)
C3_16 0.029(4) 0.037(3) 0.047(4) -0.013(3) -0.008(3) -0.013(3)
C4_16 0.039(4) 0.034(3) 0.022(3) -0.004(2) 0.000(3) -0.013(3)
C5_16 0.041(4) 0.030(3) 0.046(4) -0.007(3) 0.000(3) -0.021(3)
C6_16 0.041(4) 0.034(3) 0.039(4) -0.006(3) -0.003(3) -0.019(3)
C7_16 0.041(4) 0.041(3) 0.036(4) -0.014(3) -0.003(3) -0.018(3)
C8_16 0.054(5) 0.044(3) 0.040(4) -0.008(3) -0.005(3) -0.029(4)
C9_16 0.044(5) 0.051(4) 0.033(4) -0.016(3) -0.012(3) -0.013(3)
C10_16 0.028(4) 0.049(3) 0.014(3) -0.012(3) 0.003(3) -0.011(3)
C11_16 0.035(4) 0.061(4) 0.039(4) -0.017(3) 0.005(3) -0.025(4)
C12_16 0.055(5) 0.050(4) 0.047(4) -0.013(3) -0.002(4) -0.030(4)
C13_16 0.049(5) 0.056(4) 0.040(4) -0.015(3) -0.006(3) -0.023(4)
C14_16 0.044(4) 0.034(3) 0.042(4) -0.012(3) 0.015(3) -0.022(3)
C15_16 0.015(3) 0.026(3) 0.059(4) -0.013(3) 0.002(3) 0.001(3)
C16_16 0.041(4) 0.039(3) 0.059(5) -0.017(3) 0.000(3) -0.018(3)
C17_16 0.042(4) 0.039(3) 0.053(4) -0.008(3) -0.005(3) -0.022(3)
C18_16 0.043(4) 0.030(3) 0.056(4) -0.007(3) -0.001(3) -0.017(3)
C19_16 0.032(4) 0.027(3) 0.054(4) -0.011(3) -0.005(3) -0.009(3)
C20_16 0.060(5) 0.044(4) 0.073(5) -0.003(4) -0.014(4) -0.030(4)
C21_16 0.040(4) 0.040(3) 0.059(5) -0.011(3) -0.009(3) -0.018(3)
C22_16 0.064(5) 0.048(4) 0.048(4) -0.010(3) -0.011(4) -0.032(4)
C23_16 0.068(5) 0.051(4) 0.038(4) -0.011(3) -0.005(4) -0.033(4)
C24_16 0.049(5) 0.051(4) 0.046(4) -0.011(3) -0.004(4) -0.026(4)
C25_16 0.057(5) 0.047(4) 0.051(4) -0.017(3) -0.004(4) -0.026(4)
C26_16 0.045(4) 0.041(3) 0.049(4) -0.017(3) 0.000(3) -0.020(3)
C27_16 0.048(5) 0.048(4) 0.052(5) -0.016(3) 0.003(4) -0.023(4)
O1_16 0.039(3) 0.060(3) 0.068(3) -0.012(3) -0.005(3) -0.022(2)
O2_16 0.030(3) 0.059(3) 0.061(3) -0.012(2) -0.001(2) -0.018(2)
O3_16 0.064(3) 0.061(3) 0.096(4) -0.004(3) -0.025(3) -0.040(3)
O4_16 0.039(3) 0.038(2) 0.082(3) -0.006(2) -0.007(2) -0.020(2)
O5_16 0.062(3) 0.046(2) 0.062(3) -0.016(2) -0.012(3) -0.018(2)
O6_16 0.064(3) 0.034(2) 0.096(4) -0.020(3) -0.026(3) -0.014(2)
C1_17 0.038(4) 0.040(3) 0.024(3) -0.006(3) -0.002(3) -0.014(3)
C2_17 0.056(5) 0.038(3) 0.028(4) -0.011(3) 0.000(3) -0.024(3)
C3_17 0.059(5) 0.040(3) 0.018(3) -0.005(3) 0.005(3) -0.021(3)
C4_17 0.047(4) 0.037(3) 0.044(4) -0.005(3) 0.001(3) -0.018(3)
C5_17 0.046(4) 0.035(3) 0.035(4) -0.008(3) -0.003(3) -0.018(3)
C6_17 0.040(4) 0.040(3) 0.033(4) -0.008(3) 0.008(3) -0.021(3)
C7_17 0.054(5) 0.038(3) 0.033(4) -0.014(3) 0.004(3) -0.020(3)
C8_17 0.034(4) 0.049(4) 0.041(4) -0.016(3) 0.008(3) -0.016(3)
C9_17 0.042(5) 0.050(4) 0.043(4) -0.019(3) 0.007(3) -0.021(4)
C10_17 0.042(5) 0.057(4) 0.031(4) -0.014(3) -0.010(3) -0.014(4)
C11_17 0.038(5) 0.060(4) 0.048(4) -0.023(3) 0.004(3) -0.019(4)
C12_17 0.043(4) 0.056(4) 0.019(3) -0.012(3) -0.002(3) -0.017(4)
C13_17 0.050(5) 0.049(4) 0.023(4) -0.004(3) -0.011(3) -0.020(4)
C14_17 0.046(4) 0.034(3) 0.045(4) -0.016(3) 0.008(3) -0.019(3)
C15_17 0.065(5) 0.038(3) 0.044(4) -0.012(3) 0.002(4) -0.024(4)
C16_17 0.035(4) 0.036(3) 0.047(4) -0.018(3) 0.010(3) -0.017(3)
C17_17 0.042(4) 0.033(3) 0.072(5) -0.014(3) -0.006(4) -0.017(3)
C18_17 0.074(5) 0.037(3) 0.049(4) -0.011(3) -0.004(4) -0.032(4)
C19_17 0.035(4) 0.034(3) 0.051(4) -0.013(3) -0.004(3) -0.009(3)
C20_17 0.073(6) 0.048(4) 0.067(5) -0.018(4) 0.008(4) -0.038(4)
C21_17 0.053(4) 0.039(3) 0.042(4) -0.005(3) -0.003(3) -0.027(3)
C22_17 0.057(5) 0.045(3) 0.036(4) -0.013(3) 0.007(3) -0.031(3)
C23_17 0.049(4) 0.043(3) 0.037(4) -0.010(3) 0.001(3) -0.028(3)
C24_17 0.054(5) 0.040(3) 0.030(4) -0.010(3) 0.006(3) -0.028(3)
C25_17 0.049(4) 0.038(3) 0.040(4) -0.006(3) 0.002(3) -0.025(3)
C26_17 0.060(5) 0.033(3) 0.046(4) -0.011(3) -0.006(4) -0.024(3)
C27_17 0.051(5) 0.036(4) 0.076(5) -0.015(4) -0.006(4) -0.020(4)
O1_17 0.037(3) 0.074(3) 0.061(3) -0.010(3) 0.003(3) -0.011(3)
O2_17 0.036(3) 0.066(3) 0.045(3) -0.012(2) -0.011(2) -0.014(2)
O3_17 0.076(4) 0.056(3) 0.089(4) -0.009(3) -0.026(3) -0.041(3)
O4_17 0.088(4) 0.044(3) 0.097(4) -0.006(3) -0.019(3) -0.042(3)
O5_17 0.073(4) 0.053(3) 0.092(4) -0.028(3) -0.016(3) -0.026(3)
O6_17 0.061(3) 0.035(2) 0.087(4) -0.020(2) -0.011(3) -0.019(2)
C1_18 0.026(4) 0.035(3) 0.022(3) -0.008(2) -0.001(3) -0.011(3)
C2_18 0.033(4) 0.025(3) 0.037(4) -0.012(2) 0.007(3) -0.008(3)
C3_18 0.051(5) 0.045(3) 0.031(4) -0.009(3) -0.002(3) -0.027(3)
C4_18 0.018(3) 0.040(3) 0.037(4) -0.011(3) 0.007(3) -0.010(3)
C5_18 0.022(4) 0.032(3) 0.023(3) -0.003(2) 0.005(3) -0.009(3)
C6_18 0.027(4) 0.037(3) 0.036(4) -0.012(3) 0.000(3) -0.016(3)
C7_18 0.034(4) 0.036(3) 0.029(3) -0.009(3) 0.005(3) -0.019(3)
C8_18 0.043(4) 0.039(3) 0.046(4) -0.015(3) 0.004(3) -0.024(3)
C9_18 0.050(5) 0.043(3) 0.034(4) -0.002(3) -0.005(3) -0.027(3)
C10_18 0.034(4) 0.034(3) 0.037(4) -0.007(3) -0.001(3) -0.015(3)
C11_18 0.046(5) 0.037(3) 0.032(4) -0.013(3) 0.015(3) -0.021(3)
C12_18 0.038(4) 0.036(3) 0.029(4) -0.009(3) 0.003(3) -0.013(3)
C13_18 0.037(4) 0.034(3) 0.056(4) -0.014(3) 0.009(3) -0.019(3)
C14_18 0.028(4) 0.037(3) 0.054(4) -0.020(3) 0.005(3) -0.011(3)
C15_18 0.041(4) 0.038(3) 0.069(5) -0.011(3) -0.014(4) -0.014(3)
C16_18 0.027(4) 0.043(4) 0.080(5) -0.018(4) -0.014(4) -0.007(3)
C17_18 0.031(4) 0.033(3) 0.064(5) -0.007(3) -0.014(3) -0.011(3)
C18_18 0.039(4) 0.045(4) 0.060(5) -0.022(3) 0.004(4) -0.013(3)
C19_18 0.045(4) 0.034(3) 0.046(4) -0.011(3) -0.005(3) -0.018(3)
C20_18 0.060(5) 0.052(4) 0.081(6) -0.021(4) 0.002(4) -0.031(4)
C21_18 0.040(4) 0.032(3) 0.028(4) -0.009(3) 0.002(3) -0.013(3)
C22_18 0.034(4) 0.039(3) 0.045(4) -0.014(3) 0.005(3) -0.013(3)
C23_18 0.046(4) 0.041(3) 0.044(4) -0.012(3) 0.007(3) -0.028(3)
C24_18 0.035(4) 0.034(3) 0.049(4) -0.015(3) 0.003(3) -0.015(3)
C25_18 0.046(4) 0.042(3) 0.049(4) -0.006(3) -0.009(3) -0.012(3)
C26_18 0.055(5) 0.031(3) 0.053(4) -0.012(3) -0.016(4) -0.013(3)
C27_18 0.035(4) 0.035(3) 0.074(5) -0.013(3) -0.008(4) -0.012(3)
O1_18 0.029(3) 0.046(2) 0.050(3) -0.014(2) 0.002(2) -0.012(2)
O2_18 0.046(3) 0.044(2) 0.056(3) -0.008(2) 0.006(2) -0.024(2)
O3_18 0.090(4) 0.078(3) 0.091(4) -0.006(3) -0.035(3) -0.056(3)
O4_18 0.058(3) 0.051(3) 0.089(4) -0.011(3) -0.005(3) -0.035(3)
O5_18 0.055(3) 0.037(2) 0.082(3) -0.017(2) -0.003(3) -0.021(2)
O6_18 0.059(4) 0.037(2) 0.092(4) -0.018(3) -0.022(3) -0.008(2)
C1_19 0.038(4) 0.028(3) 0.056(5) -0.015(3) -0.007(3) -0.012(3)
C2_19 0.027(4) 0.037(3) 0.046(4) -0.009(3) 0.002(3) -0.019(3)
C3_19 0.024(3) 0.032(3) 0.040(4) -0.007(3) -0.005(3) -0.010(3)
C4_19 0.038(4) 0.049(4) 0.049(4) -0.016(3) 0.006(3) -0.028(3)
C5_19 0.047(4) 0.042(3) 0.050(4) -0.017(3) -0.002(3) -0.024(3)
C6_19 0.034(4) 0.046(3) 0.037(4) -0.013(3) -0.002(3) -0.022(3)
C7_19 0.034(4) 0.033(3) 0.027(4) 0.001(2) -0.017(3) -0.011(3)
C8_19 0.054(4) 0.042(3) 0.034(4) -0.007(3) -0.004(3) -0.033(3)
C9_19 0.062(5) 0.045(3) 0.041(4) -0.009(3) -0.001(4) -0.033(4)
C10_19 0.048(4) 0.028(3) 0.042(4) -0.003(3) -0.011(3) -0.019(3)
C11_19 0.053(5) 0.034(3) 0.049(5) -0.014(3) -0.004(4) -0.013(3)
C12_19 0.040(4) 0.030(3) 0.042(4) -0.006(3) -0.003(3) -0.020(3)
C13_19 0.047(4) 0.031(3) 0.045(4) -0.008(3) -0.011(3) -0.018(3)
C14_19 0.034(4) 0.035(3) 0.047(4) -0.017(3) 0.001(3) -0.014(3)
C15_19 0.060(5) 0.037(3) 0.041(4) -0.008(3) -0.006(3) -0.022(3)
C16_19 0.058(5) 0.047(4) 0.040(4) -0.017(3) 0.009(3) -0.031(3)
C17_19 0.062(5) 0.045(4) 0.047(5) -0.015(3) 0.008(4) -0.033(4)
C18_19 0.055(4) 0.039(3) 0.037(4) -0.013(3) 0.003(3) -0.026(3)
C19_19 0.061(5) 0.044(3) 0.046(4) -0.009(3) 0.013(3) -0.037(3)
C20_19 0.052(5) 0.049(4) 0.048(5) -0.022(3) 0.019(4) -0.033(4)
C21_19 0.054(4) 0.050(4) 0.026(4) -0.015(3) 0.013(3) -0.032(3)
C22_19 0.039(4) 0.035(3) 0.046(4) -0.016(3) 0.013(3) -0.018(3)
C23_19 0.069(5) 0.049(4) 0.045(4) -0.019(3) 0.009(4) -0.036(4)
C24_19 0.072(5) 0.049(4) 0.047(5) -0.024(3) 0.019(4) -0.038(4)
C25_19 0.072(5) 0.039(3) 0.035(4) -0.007(3) 0.007(3) -0.035(3)
C26_19 0.066(5) 0.037(3) 0.054(5) -0.010(3) 0.006(4) -0.035(3)
C27_19 0.076(5) 0.052(4) 0.045(5) -0.013(3) 0.009(4) -0.046(4)
O1_19 0.065(3) 0.075(3) 0.029(3) -0.015(2) 0.009(2) -0.049(3)
O2_19 0.050(3) 0.051(2) 0.038(3) -0.010(2) -0.001(2) -0.026(2)
O3_19 0.143(5) 0.050(3) 0.051(3) -0.016(2) -0.013(3) -0.046(3)
O4_19 0.070(3) 0.043(2) 0.049(3) -0.014(2) 0.006(2) -0.031(2)
O5_19 0.113(4) 0.074(3) 0.059(3) -0.025(3) 0.018(3) -0.065(3)
O6_19 0.123(5) 0.076(3) 0.048(3) -0.001(3) -0.004(3) -0.077(3)
C1_20 0.034(4) 0.033(3) 0.040(4) -0.010(3) 0.002(3) -0.011(3)
C2_20 0.032(4) 0.037(3) 0.037(4) -0.012(3) -0.001(3) -0.007(3)
C3_20 0.023(4) 0.032(3) 0.034(4) -0.012(3) 0.002(3) -0.004(3)
C4_20 0.044(4) 0.035(3) 0.032(4) -0.009(3) -0.002(3) -0.011(3)
C5_20 0.032(4) 0.036(3) 0.045(4) -0.019(3) -0.003(3) -0.005(3)
C6_20 0.039(4) 0.041(3) 0.039(4) -0.006(3) -0.013(3) -0.017(3)
C7_20 0.037(4) 0.038(3) 0.024(4) 0.001(3) -0.008(3) -0.007(3)
C8_20 0.044(4) 0.038(3) 0.031(4) -0.004(3) -0.007(3) -0.010(3)
C9_20 0.063(5) 0.046(4) 0.032(4) -0.010(3) 0.007(4) -0.024(4)
C10_20 0.041(4) 0.045(3) 0.025(4) -0.010(3) -0.002(3) -0.011(3)
C11_20 0.035(4) 0.039(3) 0.046(4) -0.016(3) -0.006(3) -0.004(3)
C12_20 0.045(4) 0.040(3) 0.036(4) -0.007(3) -0.005(3) -0.010(3)
C13_20 0.041(4) 0.054(4) 0.036(4) -0.011(3) -0.008(3) -0.014(4)
C14_20 0.033(4) 0.038(3) 0.042(4) -0.013(3) 0.008(3) -0.017(3)
C15_20 0.040(4) 0.038(3) 0.036(4) -0.013(3) 0.010(3) -0.019(3)
C16_20 0.040(4) 0.044(3) 0.060(5) -0.025(3) 0.011(3) -0.021(3)
C17_20 0.055(4) 0.051(4) 0.034(4) -0.018(3) 0.018(3) -0.034(4)
C18_20 0.046(4) 0.038(3) 0.041(4) -0.012(3) 0.001(3) -0.015(3)
C19_20 0.064(5) 0.050(4) 0.039(4) -0.014(3) 0.001(3) -0.032(4)
C20_20 0.080(6) 0.042(4) 0.051(5) -0.011(3) 0.005(4) -0.031(4)
C21_20 0.037(4) 0.043(3) 0.060(5) -0.030(3) 0.018(4) -0.014(3)
C22_20 0.044(4) 0.043(3) 0.045(4) -0.020(3) 0.014(3) -0.019(3)
C23_20 0.052(4) 0.044(3) 0.051(4) -0.012(3) 0.004(3) -0.031(3)
C24_20 0.056(5) 0.048(4) 0.051(5) -0.016(3) 0.000(4) -0.028(4)
C25_20 0.066(5) 0.038(3) 0.063(5) -0.014(3) 0.000(4) -0.024(4)
C26_20 0.055(5) 0.035(3) 0.052(5) -0.015(3) -0.001(4) -0.024(3)
C27_20 0.099(6) 0.066(5) 0.053(5) -0.021(4) 0.020(5) -0.064(5)
O1_20 0.058(3) 0.070(3) 0.038(3) -0.016(2) 0.015(2) -0.033(3)
O2_20 0.053(3) 0.078(3) 0.037(3) -0.021(2) 0.010(2) -0.028(3)
O3_20 0.091(4) 0.040(2) 0.043(3) -0.019(2) -0.006(3) -0.022(3)
O4_20 0.091(4) 0.037(2) 0.048(3) -0.010(2) 0.004(3) -0.028(2)
O5_20 0.096(4) 0.088(4) 0.076(4) -0.020(3) 0.003(3) -0.068(3)
O6_20 0.101(4) 0.082(3) 0.054(3) -0.014(3) 0.008(3) -0.068(3)
C1_21 0.038(4) 0.040(3) 0.029(4) -0.009(3) -0.011(3) -0.016(3)
C2_21 0.032(4) 0.050(4) 0.038(4) -0.016(3) 0.006(3) -0.019(3)
C3_21 0.040(4) 0.033(3) 0.039(4) -0.012(3) -0.004(3) -0.010(3)
C4_21 0.049(4) 0.040(3) 0.056(4) -0.025(3) 0.013(3) -0.023(3)
C5_21 0.027(4) 0.040(3) 0.053(5) -0.019(3) -0.006(3) -0.003(3)
C6_21 0.029(4) 0.037(3) 0.048(4) -0.016(3) 0.000(3) -0.010(3)
C7_21 0.033(4) 0.042(3) 0.037(4) -0.009(3) -0.009(3) -0.010(3)
C8_21 0.061(5) 0.045(4) 0.041(4) -0.009(3) -0.004(4) -0.025(4)
C9_21 0.056(5) 0.053(4) 0.036(4) -0.007(3) -0.007(4) -0.025(4)
C10_21 0.028(4) 0.041(3) 0.037(4) -0.011(3) -0.006(3) -0.001(3)
C11_21 0.060(5) 0.047(4) 0.038(4) -0.010(3) -0.005(4) -0.021(4)
C12_21 0.058(5) 0.049(4) 0.036(4) -0.010(3) 0.000(4) -0.029(4)
C13_21 0.036(4) 0.047(4) 0.049(5) -0.004(3) -0.020(4) -0.004(3)
C14_21 0.031(4) 0.034(3) 0.045(4) -0.014(3) 0.005(3) -0.015(3)
C15_21 0.037(4) 0.039(3) 0.049(4) -0.015(3) 0.000(3) -0.016(3)
C16_21 0.042(4) 0.041(3) 0.048(4) -0.014(3) -0.006(3) -0.011(3)
C17_21 0.051(4) 0.037(3) 0.050(5) -0.015(3) -0.007(4) -0.017(3)
C18_21 0.057(5) 0.038(3) 0.050(4) -0.012(3) 0.000(3) -0.028(3)
C19_21 0.047(4) 0.044(3) 0.051(4) -0.024(3) 0.013(3) -0.024(3)
C20_21 0.051(5) 0.048(4) 0.048(5) -0.016(3) -0.006(4) -0.020(4)
C21_21 0.031(4) 0.051(4) 0.043(4) -0.020(3) 0.005(3) -0.020(3)
C22_21 0.050(4) 0.046(4) 0.042(4) -0.014(3) 0.001(3) -0.022(3)
C23_21 0.043(4) 0.053(4) 0.052(5) -0.018(3) 0.005(3) -0.028(3)
C24_21 0.055(5) 0.062(4) 0.037(4) -0.014(3) 0.002(3) -0.035(4)
C25_21 0.048(4) 0.061(4) 0.030(4) -0.012(3) -0.002(3) -0.030(4)
C26_21 0.040(4) 0.047(3) 0.048(4) -0.020(3) -0.001(3) -0.019(3)
C27_21 0.060(5) 0.058(4) 0.052(5) -0.016(4) 0.008(4) -0.034(4)
O1_21 0.062(3) 0.068(3) 0.034(3) -0.012(2) 0.006(2) -0.036(3)
O2_21 0.071(4) 0.062(3) 0.037(3) -0.014(2) 0.002(2) -0.032(3)
O3_21 0.082(4) 0.050(3) 0.056(3) -0.025(2) -0.011(3) -0.027(3)
O4_21 0.085(4) 0.041(2) 0.058(3) -0.015(2) -0.003(3) -0.021(3)
O5_21 0.092(4) 0.079(3) 0.054(3) -0.006(3) -0.010(3) -0.062(3)
O6_21 0.114(4) 0.101(4) 0.045(3) 0.005(3) -0.018(3) -0.085(4)
C1_22 0.042(4) 0.042(3) 0.040(4) -0.014(3) -0.006(3) -0.013(3)
C2_22 0.048(4) 0.048(3) 0.025(4) -0.016(3) 0.006(3) -0.020(3)
C3_22 0.044(4) 0.047(4) 0.043(4) -0.024(3) 0.004(3) -0.015(3)
C4_22 0.038(4) 0.048(4) 0.034(4) -0.022(3) 0.012(3) -0.019(3)
C5_22 0.040(4) 0.053(4) 0.033(4) -0.020(3) 0.017(3) -0.020(3)
C6_22 0.033(4) 0.036(3) 0.049(4) -0.019(3) 0.002(3) -0.007(3)
C7_22 0.039(4) 0.044(3) 0.027(4) -0.014(3) -0.002(3) -0.012(3)
C8_22 0.052(4) 0.037(3) 0.028(4) -0.007(3) -0.005(3) -0.015(3)
C9_22 0.070(5) 0.042(3) 0.038(4) -0.005(3) -0.012(4) -0.028(4)
C10_22 0.052(5) 0.053(4) 0.038(4) -0.013(3) -0.005(4) -0.023(4)
C11_22 0.062(5) 0.055(4) 0.031(4) -0.016(3) 0.004(4) -0.032(4)
C12_22 0.047(4) 0.055(4) 0.039(4) -0.021(3) 0.001(3) -0.025(3)
C13_22 0.038(4) 0.050(4) 0.046(5) -0.013(3) -0.009(4) -0.016(3)
C14_22 0.056(5) 0.052(4) 0.041(4) -0.026(3) 0.011(3) -0.026(4)
C15_22 0.052(4) 0.058(4) 0.040(4) -0.031(3) 0.018(3) -0.031(4)
C16_22 0.045(4) 0.046(4) 0.058(5) -0.024(3) 0.002(3) -0.019(3)
C17_22 0.067(5) 0.061(4) 0.052(5) -0.023(4) 0.004(4) -0.033(4)
C18_22 0.101(6) 0.051(4) 0.071(6) -0.018(4) -0.013(5) -0.039(4)
C19_22 0.110(7) 0.056(4) 0.072(6) -0.021(4) -0.012(5) -0.044(5)
C20_22 0.089(6) 0.044(4) 0.058(5) -0.016(4) -0.004(5) -0.032(4)
C21_22 0.026(4) 0.053(4) 0.035(4) -0.019(3) 0.001(3) -0.015(3)
C22_22 0.029(4) 0.051(4) 0.050(4) -0.016(3) -0.005(3) -0.020(3)
C23_22 0.051(4) 0.060(4) 0.037(4) -0.015(3) -0.001(3) -0.032(4)
C24_22 0.040(4) 0.055(4) 0.052(5) -0.025(3) 0.011(3) -0.023(3)
C25_22 0.063(5) 0.057(4) 0.047(4) -0.011(3) -0.002(4) -0.035(4)
C26_22 0.044(4) 0.072(4) 0.045(4) -0.017(4) -0.004(3) -0.035(4)
C27_22 0.099(6) 0.066(4) 0.041(5) -0.013(4) -0.005(4) -0.053(5)
O1_22 0.057(3) 0.062(3) 0.037(3) -0.011(2) 0.008(2) -0.035(3)
O2_22 0.045(3) 0.070(3) 0.046(3) -0.024(2) 0.005(2) -0.026(2)
O3_22 0.085(4) 0.056(3) 0.054(3) -0.028(2) 0.006(3) -0.038(3)
O4_22 0.145(5) 0.041(3) 0.071(4) -0.021(3) -0.014(3) -0.033(3)
O5_22 0.095(4) 0.089(3) 0.053(3) -0.006(3) -0.007(3) -0.069(3)
O6_22 0.103(4) 0.078(3) 0.055(3) -0.005(3) -0.005(3) -0.062(3)
C1_23 0.042(4) 0.039(3) 0.029(4) -0.004(3) -0.002(3) -0.017(3)
C2_23 0.040(4) 0.043(3) 0.027(4) -0.002(3) -0.010(3) -0.015(3)
C3_23 0.041(5) 0.047(4) 0.045(4) -0.013(3) 0.001(3) -0.019(3)
C4_23 0.046(4) 0.051(4) 0.041(4) -0.004(3) -0.007(3) -0.021(4)
C5_23 0.035(4) 0.037(3) 0.050(4) -0.005(3) -0.011(3) -0.015(3)
C6_23 0.042(4) 0.046(3) 0.032(4) -0.013(3) -0.001(3) -0.019(3)
C7_23 0.045(4) 0.033(3) 0.041(4) -0.008(3) -0.001(3) -0.020(3)
C8_23 0.052(5) 0.039(3) 0.060(5) -0.010(3) -0.001(4) -0.025(4)
C9_23 0.053(5) 0.053(4) 0.029(4) -0.016(3) 0.002(3) -0.026(4)
C10_23 0.036(4) 0.038(3) 0.062(5) -0.013(3) -0.008(3) -0.014(3)
C11_23 0.044(5) 0.041(3) 0.048(4) -0.012(3) 0.001(3) -0.020(3)
C12_23 0.037(4) 0.035(3) 0.046(4) -0.008(3) 0.002(3) -0.015(3)
C13_23 0.045(4) 0.036(3) 0.040(4) -0.010(3) 0.001(3) -0.022(3)
C14_23 0.028(4) 0.045(3) 0.039(4) -0.010(3) 0.004(3) -0.013(3)
C15_23 0.039(4) 0.044(3) 0.057(5) -0.006(3) 0.001(4) -0.019(3)
C16_23 0.052(5) 0.055(4) 0.098(6) -0.010(4) -0.018(4) -0.026(4)
C17_23 0.034(4) 0.050(4) 0.071(5) -0.013(4) 0.000(4) -0.019(3)
C18_23 0.044(4) 0.043(3) 0.057(5) -0.017(3) -0.003(4) -0.015(3)
C19_23 0.045(4) 0.038(3) 0.056(5) -0.004(3) -0.010(3) -0.012(3)
C20_23 0.065(6) 0.052(4) 0.094(7) -0.002(4) -0.012(5) -0.029(4)
C21_23 0.040(4) 0.043(4) 0.050(4) -0.010(3) 0.003(4) -0.015(3)
C22_23 0.043(4) 0.044(4) 0.064(5) -0.013(3) -0.001(4) -0.022(3)
C23_23 0.043(4) 0.043(3) 0.047(4) -0.019(3) 0.007(3) -0.018(3)
C24_23 0.048(5) 0.034(3) 0.056(5) -0.012(3) 0.000(4) -0.011(3)
C25_23 0.054(5) 0.051(4) 0.057(5) -0.016(3) 0.001(4) -0.018(4)
C26_23 0.039(4) 0.046(4) 0.051(4) -0.013(3) -0.001(3) -0.016(3)
C27_23 0.060(5) 0.041(4) 0.061(5) -0.015(4) -0.007(4) -0.016(4)
O1_23 0.051(3) 0.038(2) 0.047(3) -0.0106(19) 0.001(2) -0.023(2)
O2_23 0.057(3) 0.055(3) 0.041(3) -0.008(2) 0.001(2) -0.029(2)
O3_23 0.090(4) 0.068(3) 0.148(6) 0.023(3) -0.050(4) -0.056(3)
O4_23 0.044(3) 0.045(3) 0.103(4) -0.009(3) 0.002(3) -0.018(2)
O5_23 0.079(4) 0.036(2) 0.077(4) -0.010(2) -0.008(3) -0.024(3)
O6_23 0.106(5) 0.052(3) 0.101(5) -0.029(3) -0.036(4) -0.008(3)
C1_24 0.037(4) 0.044(3) 0.041(4) -0.010(3) 0.000(3) -0.015(3)
C2_24 0.040(4) 0.038(3) 0.058(4) -0.002(3) -0.009(3) -0.023(3)
C3_24 0.035(4) 0.039(3) 0.035(4) -0.012(3) 0.003(3) -0.017(3)
C4_24 0.025(4) 0.039(3) 0.053(4) -0.008(3) -0.006(3) -0.011(3)
C5_24 0.039(4) 0.035(3) 0.052(4) -0.016(3) -0.002(3) -0.015(3)
C6_24 0.046(4) 0.050(4) 0.033(4) -0.010(3) -0.004(3) -0.026(3)
C7_24 0.037(4) 0.039(3) 0.049(4) -0.014(3) 0.003(3) -0.017(3)
C8_24 0.034(4) 0.044(3) 0.053(4) -0.020(3) -0.001(3) -0.017(3)
C9_24 0.057(5) 0.060(4) 0.024(4) -0.008(3) -0.006(3) -0.028(4)
C10_24 0.037(4) 0.066(4) 0.024(4) -0.018(3) -0.005(3) -0.018(4)
C11_24 0.038(5) 0.054(4) 0.053(5) -0.016(3) 0.005(3) -0.022(4)
C12_24 0.043(5) 0.047(4) 0.044(4) -0.011(3) -0.004(3) -0.015(4)
C13_24 0.048(5) 0.075(5) 0.044(5) -0.010(4) -0.007(4) -0.031(5)
C14_24 0.025(4) 0.031(3) 0.070(5) -0.022(3) 0.007(3) -0.007(3)
C15_24 0.047(5) 0.035(3) 0.074(5) -0.005(3) -0.009(4) -0.020(3)
C16_24 0.053(5) 0.049(4) 0.098(6) -0.008(4) -0.021(4) -0.032(4)
C17_24 0.047(5) 0.043(4) 0.073(5) -0.011(3) -0.007(4) -0.023(4)
C18_24 0.054(5) 0.032(3) 0.074(5) -0.019(3) 0.000(4) -0.024(3)
C19_24 0.055(4) 0.035(3) 0.039(4) -0.010(3) 0.005(3) -0.021(3)
C20_24 0.082(6) 0.056(5) 0.082(6) -0.016(4) -0.003(5) -0.046(5)
C21_24 0.027(4) 0.041(3) 0.067(5) -0.012(3) -0.004(3) -0.019(3)
C22_24 0.040(4) 0.032(3) 0.046(4) -0.001(3) -0.013(3) -0.017(3)
C23_24 0.053(5) 0.040(3) 0.053(4) -0.017(3) 0.003(4) -0.028(3)
C24_24 0.035(4) 0.039(3) 0.069(5) -0.015(3) -0.003(4) -0.017(3)
C25_24 0.044(4) 0.050(4) 0.059(5) -0.009(3) -0.011(3) -0.026(3)
C26_24 0.040(4) 0.039(3) 0.055(4) -0.017(3) 0.001(3) -0.017(3)
C27_24 0.054(5) 0.040(4) 0.057(5) -0.017(3) -0.003(4) -0.018(4)
O1_24 0.046(3) 0.066(3) 0.080(4) -0.012(3) -0.013(3) -0.016(3)
O2_24 0.042(3) 0.071(3) 0.084(4) -0.014(3) -0.007(3) -0.019(3)
O3_24 0.083(4) 0.061(3) 0.156(6) 0.000(3) -0.047(4) -0.044(3)
O4_24 0.069(3) 0.046(3) 0.113(4) -0.004(3) -0.017(3) -0.038(3)
O5_24 0.060(3) 0.029(2) 0.070(3) -0.020(2) -0.002(3) -0.010(2)
O6_24 0.067(4) 0.042(2) 0.074(4) -0.022(2) -0.012(3) -0.013(3)
C1_25 0.051(5) 0.042(3) 0.022(3) -0.003(3) -0.004(3) -0.023(3)
C2_25 0.054(5) 0.043(3) 0.021(3) -0.005(3) 0.003(3) -0.021(4)
C3_25 0.039(4) 0.030(3) 0.039(4) -0.008(3) -0.002(3) -0.009(3)
C4_25 0.039(4) 0.041(3) 0.069(5) -0.023(3) 0.009(4) -0.015(3)
C5_25 0.042(4) 0.033(3) 0.047(4) -0.013(3) -0.008(3) -0.016(3)
C6_25 0.032(4) 0.036(3) 0.048(4) -0.019(3) 0.007(3) -0.012(3)
C7_25 0.030(4) 0.048(4) 0.031(4) -0.019(3) 0.008(3) -0.013(3)
C8_25 0.038(4) 0.044(3) 0.037(4) -0.015(3) 0.004(3) -0.012(3)
C9_25 0.053(5) 0.058(4) 0.045(4) -0.021(3) 0.009(4) -0.018(4)
C10_25 0.032(4) 0.063(4) 0.044(4) -0.015(3) -0.009(3) -0.014(4)
C11_25 0.039(5) 0.058(4) 0.043(4) -0.016(3) 0.003(3) -0.025(4)
C12_25 0.043(5) 0.050(4) 0.034(4) -0.014(3) -0.001(3) -0.017(4)
C13_25 0.035(5) 0.066(5) 0.046(5) -0.030(4) 0.011(4) -0.015(4)
C14_25 0.055(5) 0.034(3) 0.040(4) -0.008(3) 0.003(3) -0.022(3)
C15_25 0.047(4) 0.033(3) 0.048(4) -0.012(3) 0.003(3) -0.017(3)
C16_25 0.057(5) 0.033(3) 0.074(5) -0.005(3) -0.013(4) -0.020(3)
C17_25 0.045(4) 0.034(3) 0.074(5) -0.016(3) -0.005(4) -0.017(3)
C18_25 0.056(5) 0.024(3) 0.073(5) -0.004(3) -0.021(4) -0.018(3)
C19_25 0.050(4) 0.038(3) 0.063(5) -0.009(3) -0.003(4) -0.020(3)
C20_25 0.074(6) 0.040(4) 0.082(6) -0.015(4) -0.009(5) -0.032(4)
C21_25 0.031(4) 0.031(3) 0.049(4) -0.014(3) 0.007(3) -0.018(3)
C22_25 0.023(4) 0.037(3) 0.048(4) -0.009(3) -0.004(3) -0.010(3)
C23_25 0.041(4) 0.042(3) 0.069(5) -0.022(3) 0.016(4) -0.032(3)
C24_25 0.031(4) 0.038(3) 0.075(5) -0.024(3) -0.003(4) -0.004(3)
C25_25 0.046(4) 0.032(3) 0.053(4) -0.015(3) 0.003(3) -0.021(3)
C26_25 0.042(4) 0.041(3) 0.057(4) -0.021(3) 0.010(4) -0.024(3)
C27_25 0.038(4) 0.048(4) 0.082(6) -0.034(4) 0.014(4) -0.027(4)
O1_25 0.044(3) 0.058(3) 0.055(3) -0.018(2) 0.000(2) -0.011(2)
O2_25 0.046(3) 0.081(3) 0.056(3) -0.012(3) -0.007(3) -0.033(3)
O3_25 0.084(4) 0.055(3) 0.111(4) 0.010(3) -0.044(4) -0.045(3)
O4_25 0.085(4) 0.035(2) 0.098(4) -0.003(2) -0.023(3) -0.036(3)
O5_25 0.067(3) 0.041(2) 0.079(4) -0.021(2) -0.008(3) -0.020(2)
O6_25 0.066(4) 0.034(2) 0.073(3) -0.019(2) -0.025(3) -0.012(2)
C1_26 0.041(4) 0.054(4) 0.028(4) -0.012(3) 0.003(3) -0.029(3)
C2_26 0.029(4) 0.046(4) 0.071(5) -0.027(3) 0.020(3) -0.018(3)
C3_26 0.050(5) 0.048(4) 0.054(4) -0.018(3) 0.011(4) -0.031(4)
C4_26 0.032(4) 0.048(3) 0.030(4) -0.019(3) 0.016(3) -0.018(3)
C5_26 0.059(5) 0.048(3) 0.036(4) -0.019(3) 0.005(3) -0.037(4)
C6_26 0.047(5) 0.043(3) 0.058(4) -0.004(3) -0.018(3) -0.029(3)
C7_26 0.022(4) 0.040(3) 0.051(4) -0.013(3) -0.001(3) -0.011(3)
C8_26 0.051(5) 0.050(4) 0.027(4) -0.007(3) 0.004(3) -0.029(4)
C9_26 0.040(5) 0.067(4) 0.035(4) -0.017(3) 0.011(3) -0.022(4)
C10_26 0.058(5) 0.078(5) 0.023(4) -0.016(3) 0.006(3) -0.043(4)
C11_26 0.037(5) 0.066(4) 0.053(5) -0.024(4) 0.000(3) -0.030(4)
C12_26 0.057(5) 0.054(4) 0.042(4) -0.019(3) 0.003(4) -0.030(4)
C13_26 0.044(5) 0.076(5) 0.049(5) -0.018(4) 0.001(4) -0.033(4)
C14_26 0.037(4) 0.046(4) 0.076(5) -0.025(3) 0.011(4) -0.027(3)
C15_26 0.054(5) 0.035(3) 0.087(6) -0.016(3) -0.015(4) -0.021(3)
C16_26 0.054(5) 0.045(4) 0.094(6) -0.029(4) 0.005(4) -0.027(4)
C17_26 0.041(5) 0.043(4) 0.095(6) -0.018(4) -0.004(4) -0.020(4)
C18_26 0.046(5) 0.045(4) 0.078(5) -0.026(4) 0.013(4) -0.025(4)
C19_26 0.046(4) 0.039(3) 0.054(4) -0.002(3) -0.003(3) -0.022(3)
C20_26 0.047(5) 0.041(4) 0.116(7) -0.020(4) -0.015(5) -0.021(4)
C21_26 0.042(4) 0.037(3) 0.054(4) -0.015(3) -0.009(3) -0.016(3)
C22_26 0.064(5) 0.034(3) 0.068(5) -0.013(3) -0.017(4) -0.021(3)
C23_26 0.077(6) 0.043(4) 0.085(6) -0.020(4) -0.026(5) -0.023(4)
C24_26 0.058(5) 0.039(4) 0.084(5) -0.023(4) 0.000(4) -0.030(4)
C25_26 0.063(5) 0.050(4) 0.062(5) -0.016(3) 0.002(4) -0.039(4)
C26_26 0.054(5) 0.050(4) 0.070(5) -0.021(4) 0.003(4) -0.035(4)
C27_26 0.056(5) 0.038(4) 0.089(6) -0.016(4) -0.013(4) -0.024(4)
O1_26 0.062(4) 0.061(3) 0.059(3) 0.000(2) 0.010(3) -0.024(3)
O2_26 0.044(3) 0.075(3) 0.053(3) -0.024(3) 0.012(3) -0.024(3)
O3_26 0.073(4) 0.049(3) 0.179(6) -0.014(3) -0.042(4) -0.037(3)
O4_26 0.080(4) 0.060(3) 0.117(5) -0.003(3) -0.026(3) -0.047(3)
O5_26 0.102(4) 0.040(2) 0.102(4) -0.013(3) -0.052(3) -0.023(3)
O6_26 0.059(3) 0.035(2) 0.089(4) -0.015(2) -0.026(3) -0.016(2)
C1_27 0.030(4) 0.036(3) 0.055(5) -0.008(3) -0.010(3) -0.013(3)
C2_27 0.057(5) 0.043(4) 0.058(5) -0.019(3) -0.001(4) -0.025(3)
C3_27 0.043(4) 0.037(3) 0.064(5) -0.016(3) 0.002(4) -0.019(3)
C4_27 0.069(5) 0.046(4) 0.056(5) -0.015(3) -0.003(4) -0.030(4)
C5_27 0.039(4) 0.038(3) 0.056(5) -0.014(3) 0.001(4) -0.017(3)
C6_27 0.037(4) 0.037(3) 0.059(5) -0.009(3) -0.005(3) -0.019(3)
C7_27 0.033(4) 0.037(3) 0.052(4) -0.007(3) -0.006(3) -0.015(3)
C8_27 0.053(5) 0.042(4) 0.050(5) -0.008(3) 0.001(4) -0.027(3)
C9_27 0.062(5) 0.039(3) 0.055(5) -0.011(3) 0.002(4) -0.025(4)
C10_27 0.064(5) 0.045(4) 0.057(5) -0.019(3) 0.007(4) -0.030(4)
C11_27 0.048(4) 0.035(3) 0.060(5) -0.012(3) -0.006(4) -0.016(3)
C12_27 0.089(6) 0.060(4) 0.046(5) -0.018(3) 0.008(4) -0.053(4)
C13_27 0.065(5) 0.052(4) 0.051(5) 0.003(3) -0.015(4) -0.040(4)
C14_27 0.045(4) 0.042(3) 0.045(4) -0.010(3) 0.000(3) -0.020(3)
C15_27 0.078(6) 0.045(4) 0.065(5) -0.009(3) -0.001(4) -0.035(4)
C16_27 0.108(7) 0.061(4) 0.071(5) -0.012(4) -0.001(5) -0.059(5)
C17_27 0.055(5) 0.044(4) 0.069(6) -0.008(4) 0.002(4) -0.024(4)
C18_27 0.054(5) 0.050(4) 0.076(6) -0.018(4) -0.006(4) -0.029(4)
C19_27 0.042(4) 0.050(4) 0.054(5) -0.020(3) 0.018(3) -0.024(3)
C20_27 0.091(6) 0.044(4) 0.071(6) -0.013(4) 0.013(5) -0.037(4)
C21_27 0.038(4) 0.042(3) 0.061(5) -0.016(3) 0.009(3) -0.027(3)
C22_27 0.056(5) 0.044(4) 0.063(5) -0.014(3) -0.002(4) -0.031(3)
C23_27 0.060(5) 0.041(3) 0.071(5) -0.008(3) 0.009(4) -0.038(4)
C24_27 0.095(6) 0.051(4) 0.062(5) -0.011(4) -0.004(4) -0.052(4)
C25_27 0.067(5) 0.060(4) 0.070(5) -0.024(4) 0.008(4) -0.037(4)
C26_27 0.085(6) 0.040(4) 0.058(5) 0.004(3) -0.023(4) -0.033(4)
C27_27 0.074(6) 0.046(4) 0.068(6) -0.014(4) 0.021(5) -0.038(4)
O1_27 0.075(4) 0.036(2) 0.051(3) -0.010(2) 0.004(3) -0.019(2)
O2_27 0.090(4) 0.047(3) 0.056(3) -0.007(2) 0.000(3) -0.034(3)
O3_27 0.124(5) 0.089(4) 0.081(4) -0.006(3) 0.008(4) -0.082(4)
O4_27 0.100(4) 0.055(3) 0.080(4) -0.014(3) 0.004(3) -0.050(3)
O5_27 0.087(4) 0.053(3) 0.087(4) -0.028(3) 0.016(3) -0.041(3)
O6_27 0.119(5) 0.073(4) 0.098(5) -0.044(3) -0.004(4) -0.031(4)
C1_28 0.038(4) 0.034(3) 0.037(4) -0.006(3) -0.001(3) -0.015(3)
C2_28 0.043(4) 0.041(3) 0.055(5) -0.018(3) 0.006(3) -0.025(3)
C3_28 0.068(5) 0.035(3) 0.052(5) -0.011(3) 0.004(4) -0.030(3)
C4_28 0.043(4) 0.029(3) 0.047(4) -0.011(3) 0.015(3) -0.017(3)
C5_28 0.018(3) 0.029(3) 0.040(4) -0.007(3) -0.003(3) -0.006(3)
C6_28 0.047(4) 0.032(3) 0.037(4) -0.005(3) 0.004(3) -0.019(3)
C7_28 0.056(5) 0.045(3) 0.040(4) -0.012(3) 0.008(3) -0.035(3)
C8_28 0.067(5) 0.040(3) 0.047(4) -0.011(3) 0.001(4) -0.029(4)
C9_28 0.066(5) 0.047(4) 0.040(4) -0.013(3) 0.009(4) -0.035(4)
C10_28 0.047(5) 0.051(4) 0.057(5) -0.016(3) -0.002(4) -0.028(4)
C11_28 0.043(4) 0.050(4) 0.056(5) -0.014(3) 0.007(4) -0.028(4)
C12_28 0.075(5) 0.049(4) 0.041(4) -0.013(3) 0.009(4) -0.041(4)
C13_28 0.055(5) 0.038(3) 0.036(4) -0.005(3) 0.001(3) -0.027(3)
C14_28 0.049(4) 0.035(3) 0.042(4) -0.016(3) 0.009(3) -0.015(3)
C15_28 0.060(5) 0.044(3) 0.046(4) -0.015(3) 0.007(4) -0.031(4)
C16_28 0.055(5) 0.042(3) 0.067(5) -0.015(3) -0.004(4) -0.026(3)
C17_28 0.042(4) 0.033(3) 0.067(5) -0.023(3) 0.006(4) -0.015(3)
C18_28 0.064(5) 0.034(3) 0.047(4) -0.023(3) 0.014(4) -0.018(3)
C19_28 0.053(4) 0.031(3) 0.060(5) -0.018(3) 0.001(4) -0.016(3)
C20_28 0.077(6) 0.047(4) 0.066(6) -0.013(4) 0.005(4) -0.041(4)
C21_28 0.040(4) 0.035(3) 0.058(5) -0.011(3) -0.002(3) -0.023(3)
C22_28 0.057(5) 0.044(4) 0.055(4) -0.014(3) 0.002(4) -0.030(3)
C23_28 0.058(5) 0.047(4) 0.056(5) -0.019(3) 0.012(4) -0.035(4)
C24_28 0.069(5) 0.044(4) 0.048(5) -0.019(3) 0.011(4) -0.034(4)
C25_28 0.051(5) 0.049(4) 0.055(5) -0.014(3) 0.015(4) -0.032(4)
C26_28 0.055(5) 0.051(4) 0.058(5) -0.019(3) 0.007(4) -0.037(4)
C27_28 0.096(6) 0.042(4) 0.057(5) -0.014(4) 0.015(5) -0.044(4)
O1_28 0.070(3) 0.045(3) 0.055(3) -0.005(2) -0.004(3) -0.029(3)
O2_28 0.081(4) 0.051(3) 0.042(3) -0.014(2) 0.022(3) -0.035(3)
O3_28 0.101(4) 0.066(3) 0.055(3) -0.015(3) 0.013(3) -0.061(3)
O4_28 0.104(4) 0.052(3) 0.060(3) -0.006(2) 0.002(3) -0.055(3)
O5_28 0.092(4) 0.047(3) 0.047(3) -0.014(2) 0.006(3) -0.034(3)
O6_28 0.098(4) 0.055(3) 0.045(3) -0.017(2) 0.008(3) -0.040(3)
C1_29 0.035(4) 0.037(3) 0.035(4) -0.013(3) -0.004(3) -0.013(3)
C2_29 0.036(4) 0.034(3) 0.048(4) -0.017(3) -0.007(3) -0.014(3)
C3_29 0.045(4) 0.028(3) 0.036(4) -0.010(3) 0.012(3) -0.021(3)
C4_29 0.039(4) 0.042(3) 0.047(4) -0.022(3) 0.011(3) -0.022(3)
C5_29 0.056(5) 0.035(3) 0.047(4) -0.016(3) -0.005(4) -0.021(3)
C6_29 0.058(5) 0.047(3) 0.041(4) -0.022(3) 0.001(4) -0.030(3)
C7_29 0.038(4) 0.039(3) 0.040(4) -0.009(3) -0.005(3) -0.017(3)
C8_29 0.070(5) 0.052(4) 0.045(5) -0.025(3) 0.015(4) -0.037(4)
C9_29 0.067(5) 0.045(4) 0.051(5) -0.016(3) 0.003(4) -0.029(4)
C10_29 0.068(5) 0.046(4) 0.047(5) -0.017(3) 0.006(4) -0.032(4)
C11_29 0.061(5) 0.052(4) 0.048(5) -0.022(3) 0.005(4) -0.028(4)
C12_29 0.066(5) 0.046(4) 0.037(4) -0.006(3) -0.005(4) -0.028(4)
C13_29 0.060(5) 0.051(4) 0.044(5) -0.016(3) 0.001(4) -0.032(4)
C14_29 0.055(4) 0.038(3) 0.043(4) -0.016(3) 0.012(3) -0.031(3)
C15_29 0.060(5) 0.044(3) 0.031(4) -0.013(3) 0.012(3) -0.029(3)
C16_29 0.067(5) 0.049(4) 0.036(4) -0.014(3) 0.003(3) -0.034(4)
C17_29 0.055(5) 0.046(4) 0.045(4) -0.021(3) 0.024(4) -0.033(3)
C18_29 0.081(5) 0.048(4) 0.036(4) -0.018(3) 0.014(4) -0.040(4)
C19_29 0.058(5) 0.045(3) 0.038(4) -0.013(3) 0.003(3) -0.030(3)
C20_29 0.088(6) 0.058(4) 0.042(5) -0.021(4) 0.020(4) -0.051(4)
C21_29 0.061(5) 0.043(3) 0.035(4) -0.019(3) 0.006(3) -0.026(3)
C22_29 0.065(5) 0.039(3) 0.059(5) -0.004(3) -0.007(4) -0.034(3)
C23_29 0.084(6) 0.070(4) 0.047(5) -0.013(4) 0.012(4) -0.061(4)
C24_29 0.054(5) 0.040(3) 0.040(4) -0.014(3) 0.011(3) -0.026(3)
C25_29 0.075(5) 0.051(4) 0.032(4) -0.023(3) 0.019(4) -0.035(4)
C26_29 0.044(4) 0.039(3) 0.036(4) -0.014(3) 0.012(3) -0.019(3)
C27_29 0.065(5) 0.059(4) 0.056(5) -0.030(4) 0.022(4) -0.043(4)
O1_29 0.080(4) 0.068(3) 0.039(3) -0.014(2) 0.023(3) -0.041(3)
O2_29 0.080(4) 0.052(3) 0.061(3) -0.020(2) -0.006(3) -0.027(3)
O3_29 0.080(4) 0.049(2) 0.044(3) -0.021(2) 0.015(3) -0.040(3)
O4_29 0.109(4) 0.048(3) 0.048(3) -0.019(2) 0.004(3) -0.038(3)
O5_29 0.130(5) 0.087(4) 0.074(4) -0.009(3) -0.001(3) -0.086(4)
O6_29 0.107(4) 0.057(3) 0.051(3) -0.020(2) 0.025(3) -0.062(3)
C1_30 0.050(4) 0.039(3) 0.046(4) -0.014(3) -0.003(3) -0.021(3)
C2_30 0.021(3) 0.036(3) 0.033(4) -0.017(3) -0.001(3) -0.004(3)
C3_30 0.013(3) 0.035(3) 0.044(4) -0.011(3) -0.004(3) -0.003(3)
C4_30 0.048(4) 0.036(3) 0.048(4) -0.018(3) 0.005(3) -0.021(3)
C5_30 0.037(4) 0.025(3) 0.054(5) -0.007(3) -0.009(3) -0.007(3)
C6_30 0.043(4) 0.041(3) 0.042(4) -0.014(3) 0.001(3) -0.024(3)
C7_30 0.045(4) 0.033(3) 0.054(5) -0.008(3) -0.014(3) -0.018(3)
C8_30 0.044(4) 0.036(3) 0.050(5) -0.007(3) -0.010(4) -0.014(3)
C9_30 0.093(6) 0.043(4) 0.043(5) -0.009(3) -0.002(4) -0.040(4)
C10_30 0.036(4) 0.043(3) 0.039(4) -0.012(3) -0.001(3) -0.011(3)
C11_30 0.057(5) 0.046(4) 0.052(5) -0.010(3) 0.005(4) -0.020(4)
C12_30 0.064(5) 0.041(4) 0.063(5) -0.019(3) 0.001(4) -0.030(4)
C13_30 0.052(5) 0.041(4) 0.056(5) -0.005(3) -0.011(4) -0.022(4)
C14_30 0.033(4) 0.041(3) 0.038(4) -0.020(3) 0.017(3) -0.017(3)
C15_30 0.038(4) 0.035(3) 0.041(4) -0.013(3) 0.005(3) -0.018(3)
C16_30 0.039(4) 0.041(3) 0.036(4) -0.012(3) -0.012(3) -0.013(3)
C17_30 0.065(5) 0.043(3) 0.052(5) -0.014(3) -0.003(4) -0.037(4)
C18_30 0.062(5) 0.055(4) 0.052(5) -0.005(3) -0.014(4) -0.039(4)
C19_30 0.044(4) 0.054(4) 0.057(5) -0.015(3) -0.008(3) -0.028(3)
C20_30 0.061(5) 0.054(4) 0.058(5) -0.012(4) 0.001(4) -0.041(4)
C21_30 0.038(4) 0.035(3) 0.035(4) -0.010(3) -0.001(3) -0.018(3)
C22_30 0.037(4) 0.032(3) 0.062(4) -0.015(3) 0.001(3) -0.020(3)
C23_30 0.076(5) 0.041(3) 0.062(5) -0.008(3) -0.003(4) -0.037(4)
C24_30 0.061(5) 0.047(4) 0.050(5) -0.018(3) 0.016(4) -0.035(4)
C25_30 0.077(5) 0.040(3) 0.052(4) -0.012(3) -0.007(4) -0.028(4)
C26_30 0.058(5) 0.043(3) 0.056(5) -0.018(3) 0.015(4) -0.036(3)
C27_30 0.080(6) 0.048(4) 0.055(5) -0.015(4) -0.002(4) -0.040(4)
O1_30 0.086(4) 0.052(3) 0.060(3) -0.024(2) 0.007(3) -0.028(3)
O2_30 0.082(4) 0.046(3) 0.053(3) -0.003(2) 0.008(3) -0.017(3)
O3_30 0.062(3) 0.042(2) 0.048(3) -0.003(2) -0.004(2) -0.033(2)
O4_30 0.153(5) 0.083(3) 0.062(3) 0.012(3) -0.033(3) -0.095(4)
O5_30 0.106(4) 0.044(3) 0.065(3) -0.008(2) -0.013(3) -0.041(3)
O6_30 0.101(4) 0.051(3) 0.052(3) -0.023(2) -0.003(3) -0.040(3)
C1_31 0.040(4) 0.032(3) 0.034(4) -0.010(3) 0.002(3) -0.018(3)
C2_31 0.039(4) 0.033(3) 0.041(4) -0.016(3) 0.004(3) -0.014(3)
C3_31 0.042(4) 0.026(3) 0.036(4) -0.012(3) 0.006(3) -0.013(3)
C4_31 0.048(4) 0.044(3) 0.037(4) -0.014(3) -0.002(3) -0.025(3)
C5_31 0.040(4) 0.030(3) 0.031(4) -0.009(3) 0.005(3) -0.012(3)
C6_31 0.057(4) 0.032(3) 0.038(4) -0.010(3) -0.002(3) -0.024(3)
C7_31 0.037(4) 0.038(3) 0.036(4) -0.013(3) 0.008(3) -0.022(3)
C8_31 0.062(5) 0.042(3) 0.047(4) -0.012(3) 0.011(4) -0.040(4)
C9_31 0.061(5) 0.059(4) 0.053(5) -0.026(4) 0.003(4) -0.035(4)
C10_31 0.069(5) 0.051(4) 0.032(4) -0.016(3) 0.011(4) -0.038(4)
C11_31 0.052(5) 0.046(4) 0.051(5) -0.013(3) -0.003(4) -0.027(3)
C12_31 0.065(5) 0.053(4) 0.050(5) -0.019(3) 0.016(4) -0.041(4)
C13_31 0.054(5) 0.052(4) 0.046(5) -0.010(3) 0.008(4) -0.036(4)
C14_31 0.024(3) 0.030(3) 0.033(4) -0.012(3) -0.003(3) -0.004(3)
C15_31 0.052(4) 0.035(3) 0.049(4) -0.016(3) 0.003(3) -0.024(3)
C16_31 0.040(4) 0.037(3) 0.028(4) -0.010(3) 0.003(3) -0.015(3)
C17_31 0.056(4) 0.048(3) 0.032(4) -0.022(3) 0.023(3) -0.032(3)
C18_31 0.038(4) 0.044(3) 0.034(4) -0.011(3) 0.000(3) -0.022(3)
C19_31 0.035(4) 0.034(3) 0.050(4) -0.016(3) -0.002(3) -0.015(3)
C20_31 0.083(6) 0.057(4) 0.052(5) -0.024(4) 0.005(4) -0.047(4)
C21_31 0.041(4) 0.031(3) 0.041(4) -0.007(3) -0.003(3) -0.020(3)
C22_31 0.056(4) 0.036(3) 0.053(4) -0.006(3) -0.001(3) -0.030(3)
C23_31 0.068(5) 0.040(3) 0.045(4) -0.012(3) 0.002(4) -0.033(3)
C24_31 0.063(5) 0.040(3) 0.037(4) -0.021(3) 0.017(3) -0.034(3)
C25_31 0.057(4) 0.043(3) 0.042(4) -0.017(3) 0.015(3) -0.031(3)
C26_31 0.048(4) 0.039(3) 0.034(4) -0.008(3) 0.010(3) -0.024(3)
C27_31 0.050(4) 0.045(4) 0.051(5) -0.025(3) 0.018(4) -0.030(3)
O1_31 0.065(3) 0.054(3) 0.050(3) -0.012(2) 0.005(3) -0.031(3)
O2_31 0.085(4) 0.059(3) 0.046(3) -0.015(2) 0.020(3) -0.032(3)
O3_31 0.059(3) 0.048(2) 0.041(3) -0.014(2) 0.000(2) -0.028(2)
O4_31 0.099(4) 0.053(3) 0.049(3) -0.005(2) -0.005(3) -0.055(3)
O5_31 0.094(4) 0.036(2) 0.054(3) -0.016(2) 0.007(3) -0.034(2)
O6_31 0.102(4) 0.052(3) 0.035(3) -0.022(2) 0.008(3) -0.042(3)
C1_32 0.049(4) 0.033(3) 0.039(4) -0.008(3) 0.004(3) -0.020(3)
C2_32 0.035(4) 0.035(3) 0.025(4) -0.009(2) 0.004(3) -0.011(3)
C3_32 0.043(4) 0.041(3) 0.047(4) -0.020(3) 0.006(3) -0.017(3)
C4_32 0.040(4) 0.043(3) 0.034(4) -0.016(3) 0.007(3) -0.023(3)
C5_32 0.037(4) 0.038(3) 0.046(4) -0.015(3) 0.002(3) -0.017(3)
C6_32 0.045(4) 0.036(3) 0.036(4) -0.007(3) 0.001(3) -0.019(3)
C7_32 0.033(4) 0.036(3) 0.045(4) -0.012(3) -0.004(3) -0.015(3)
C8_32 0.052(4) 0.039(3) 0.039(4) -0.017(3) 0.008(3) -0.023(3)
C9_32 0.055(5) 0.036(3) 0.058(5) -0.021(3) 0.025(4) -0.024(3)
C10_32 0.035(4) 0.039(3) 0.049(4) -0.014(3) 0.000(3) -0.015(3)
C11_32 0.050(4) 0.036(3) 0.049(4) -0.008(3) 0.007(4) -0.023(3)
C12_32 0.058(5) 0.043(3) 0.040(4) -0.013(3) 0.010(3) -0.034(3)
C13_32 0.043(4) 0.044(4) 0.048(4) -0.004(3) -0.005(4) -0.030(3)
C14_32 0.036(4) 0.037(3) 0.025(4) -0.013(3) 0.002(3) -0.013(3)
C15_32 0.042(4) 0.046(3) 0.031(4) -0.021(3) 0.011(3) -0.018(3)
C16_32 0.053(4) 0.045(3) 0.030(4) -0.007(3) -0.003(3) -0.027(3)
C17_32 0.039(4) 0.043(3) 0.033(4) -0.014(3) 0.013(3) -0.020(3)
C18_32 0.046(4) 0.036(3) 0.046(4) -0.024(3) 0.011(3) -0.024(3)
C19_32 0.066(5) 0.041(3) 0.040(4) -0.020(3) 0.013(3) -0.033(3)
C20_32 0.061(5) 0.052(4) 0.058(5) -0.018(4) 0.012(4) -0.039(4)
C21_32 0.033(4) 0.040(3) 0.044(4) -0.013(3) 0.006(3) -0.018(3)
C22_32 0.049(4) 0.032(3) 0.046(4) -0.007(3) 0.000(3) -0.022(3)
C23_32 0.070(5) 0.032(3) 0.051(5) -0.014(3) 0.011(4) -0.032(3)
C24_32 0.053(5) 0.045(4) 0.045(4) -0.019(3) 0.019(4) -0.028(3)
C25_32 0.097(6) 0.044(3) 0.036(4) -0.013(3) 0.001(4) -0.042(4)
C26_32 0.067(5) 0.047(4) 0.044(4) -0.017(3) 0.007(4) -0.029(4)
C27_32 0.079(6) 0.045(4) 0.053(5) -0.025(3) 0.018(4) -0.039(4)
O1_32 0.068(3) 0.038(2) 0.052(3) -0.010(2) 0.008(3) -0.021(2)
O2_32 0.065(3) 0.049(2) 0.035(3) -0.016(2) 0.014(2) -0.028(2)
O3_32 0.085(4) 0.068(3) 0.054(3) 0.002(2) -0.009(3) -0.057(3)
O4_32 0.069(3) 0.044(2) 0.062(3) -0.018(2) 0.010(2) -0.040(2)
O5_32 0.060(3) 0.037(2) 0.051(3) -0.018(2) 0.007(2) -0.021(2)
O6_32 0.098(4) 0.048(3) 0.056(3) -0.027(2) 0.008(3) -0.032(3)
C1_33 0.065(5) 0.040(4) 0.067(5) -0.009(3) -0.007(4) -0.032(4)
C2_33 0.044(4) 0.046(4) 0.058(5) -0.009(3) 0.002(4) -0.028(3)
C3_33 0.039(4) 0.029(3) 0.068(5) -0.006(3) -0.012(4) -0.010(3)
C4_33 0.047(4) 0.040(3) 0.066(5) -0.007(3) -0.012(4) -0.020(3)
C5_33 0.051(5) 0.040(4) 0.069(5) -0.006(3) -0.009(4) -0.022(3)
C6_33 0.055(5) 0.039(4) 0.075(5) -0.002(3) -0.006(4) -0.024(4)
C7_33 0.047(4) 0.046(4) 0.065(5) -0.010(3) -0.019(4) -0.027(4)
C8_33 0.043(4) 0.045(4) 0.049(4) -0.004(3) -0.012(3) -0.024(3)
C9_33 0.051(5) 0.041(4) 0.053(5) -0.007(3) -0.008(4) -0.024(3)
C10_33 0.042(4) 0.046(4) 0.041(4) 0.001(3) -0.011(3) -0.025(3)
C11_33 0.054(5) 0.045(4) 0.074(6) -0.015(4) -0.010(4) -0.020(4)
C12_33 0.067(5) 0.046(4) 0.040(4) -0.005(3) -0.002(4) -0.034(4)
C13_33 0.059(5) 0.049(4) 0.065(6) -0.009(4) -0.003(4) -0.028(4)
C14_33 0.040(4) 0.049(4) 0.046(4) -0.011(3) 0.001(3) -0.024(3)
C15_33 0.077(5) 0.041(4) 0.051(5) -0.011(3) 0.006(4) -0.031(4)
C16_33 0.070(5) 0.044(4) 0.042(4) -0.010(3) 0.011(4) -0.035(4)
C17_33 0.068(5) 0.046(4) 0.061(5) -0.026(4) 0.017(4) -0.032(4)
C18_33 0.091(6) 0.036(3) 0.059(5) -0.010(3) -0.012(4) -0.033(4)
C19_33 0.076(5) 0.042(4) 0.060(5) -0.011(3) -0.004(4) -0.030(4)
C20_33 0.071(6) 0.052(4) 0.059(5) -0.021(4) 0.001(4) -0.029(4)
C21_33 0.052(5) 0.042(3) 0.049(4) -0.014(3) 0.017(3) -0.026(3)
C22_33 0.073(5) 0.057(4) 0.060(5) -0.014(4) -0.007(4) -0.036(4)
C23_33 0.078(5) 0.052(4) 0.067(5) -0.012(4) -0.003(4) -0.043(4)
C24_33 0.072(5) 0.041(3) 0.054(5) -0.005(3) -0.006(4) -0.037(4)
C25_33 0.086(6) 0.053(4) 0.053(5) -0.015(3) 0.012(4) -0.043(4)
C26_33 0.079(5) 0.047(4) 0.049(5) -0.017(3) 0.015(4) -0.038(4)
C27_33 0.071(6) 0.058(4) 0.081(6) -0.018(4) 0.007(5) -0.043(4)
O1_33 0.065(3) 0.052(3) 0.062(3) -0.001(2) -0.003(3) -0.030(3)
O2_33 0.065(4) 0.069(3) 0.048(3) -0.010(3) -0.002(3) -0.034(3)
O3_33 0.085(4) 0.053(3) 0.061(3) -0.018(2) 0.004(3) -0.034(3)
O4_33 0.099(4) 0.044(3) 0.075(4) -0.013(2) -0.022(3) -0.020(3)
O5_33 0.133(5) 0.079(3) 0.086(4) -0.008(3) 0.001(3) -0.091(4)
O6_33 0.098(4) 0.052(3) 0.067(4) -0.013(2) 0.016(3) -0.052(3)
C1_34 0.053(4) 0.038(3) 0.033(4) -0.012(3) -0.003(3) -0.022(3)
C2_34 0.056(5) 0.045(3) 0.047(4) -0.014(3) 0.005(4) -0.031(3)
C3_34 0.056(5) 0.038(3) 0.043(4) -0.015(3) 0.007(4) -0.026(3)
C4_34 0.066(5) 0.035(3) 0.065(5) -0.009(3) -0.001(4) -0.029(4)
C5_34 0.029(4) 0.031(3) 0.046(4) -0.014(3) 0.003(3) -0.008(3)
C6_34 0.040(4) 0.051(4) 0.051(5) -0.024(3) 0.009(3) -0.024(3)
C7_34 0.053(5) 0.036(3) 0.055(5) -0.006(3) -0.003(4) -0.028(3)
C8_34 0.061(5) 0.044(4) 0.050(5) -0.015(3) 0.002(4) -0.033(4)
C9_34 0.042(4) 0.053(4) 0.055(5) -0.015(3) 0.000(4) -0.030(4)
C10_34 0.047(4) 0.056(4) 0.041(4) -0.017(3) -0.001(3) -0.029(4)
C11_34 0.060(5) 0.046(4) 0.048(5) -0.017(3) -0.004(4) -0.030(4)
C12_34 0.052(5) 0.042(3) 0.047(4) -0.014(3) -0.002(4) -0.023(3)
C13_34 0.057(5) 0.054(4) 0.047(5) -0.013(4) -0.001(4) -0.035(4)
C14_34 0.046(4) 0.033(3) 0.049(4) -0.006(3) 0.000(3) -0.023(3)
C15_34 0.049(4) 0.037(3) 0.057(5) -0.012(3) 0.005(3) -0.027(3)
C16_34 0.066(5) 0.045(4) 0.063(5) -0.016(3) 0.013(4) -0.039(4)
C17_34 0.045(4) 0.041(3) 0.066(5) -0.017(3) 0.013(4) -0.031(3)
C18_34 0.062(5) 0.038(3) 0.066(5) -0.011(3) 0.002(4) -0.029(3)
C19_34 0.050(4) 0.037(3) 0.059(4) -0.019(3) 0.010(3) -0.026(3)
C20_34 0.088(6) 0.051(4) 0.046(5) -0.021(3) 0.023(4) -0.050(4)
C21_34 0.042(4) 0.036(3) 0.052(5) -0.015(3) 0.010(3) -0.018(3)
C22_34 0.049(4) 0.032(3) 0.052(4) -0.004(3) -0.013(3) -0.024(3)
C23_34 0.051(4) 0.042(3) 0.055(5) -0.015(3) 0.001(3) -0.027(3)
C24_34 0.049(4) 0.047(4) 0.049(5) -0.015(3) 0.011(4) -0.025(3)
C25_34 0.067(5) 0.046(4) 0.059(5) -0.011(3) 0.010(4) -0.039(4)
C26_34 0.060(5) 0.031(3) 0.059(5) -0.014(3) 0.001(4) -0.022(3)
C27_34 0.093(6) 0.062(4) 0.070(6) -0.025(4) 0.016(5) -0.057(5)
O1_34 0.074(4) 0.054(3) 0.051(3) -0.007(2) 0.004(3) -0.030(3)
O2_34 0.086(4) 0.073(3) 0.043(3) -0.012(2) 0.003(3) -0.045(3)
O3_34 0.089(4) 0.061(3) 0.057(3) -0.020(3) 0.003(3) -0.038(3)
O4_34 0.086(4) 0.043(2) 0.064(3) -0.016(2) 0.008(3) -0.039(3)
O5_34 0.105(4) 0.059(3) 0.075(3) -0.009(2) -0.007(3) -0.062(3)
O6_34 0.105(4) 0.055(3) 0.052(3) -0.014(2) 0.018(3) -0.058(3)
C1_35 0.053(4) 0.037(3) 0.036(4) -0.011(3) 0.005(3) -0.023(3)
C2_35 0.052(5) 0.040(3) 0.051(5) -0.007(3) -0.005(4) -0.026(3)
C3_35 0.050(4) 0.038(3) 0.030(4) -0.012(3) 0.005(3) -0.020(3)
C4_35 0.038(4) 0.045(3) 0.043(4) -0.024(3) 0.015(3) -0.019(3)
C5_35 0.047(4) 0.040(3) 0.040(4) -0.022(3) 0.011(3) -0.020(3)
C6_35 0.039(4) 0.033(3) 0.029(4) -0.015(3) 0.009(3) -0.014(3)
C7_35 0.026(4) 0.033(3) 0.044(4) -0.011(3) -0.009(3) -0.011(3)
C8_35 0.051(4) 0.041(3) 0.034(4) -0.012(3) 0.003(3) -0.030(3)
C9_35 0.050(4) 0.036(3) 0.056(5) -0.015(3) -0.002(4) -0.022(3)
C10_35 0.043(4) 0.040(3) 0.046(4) -0.008(3) -0.005(3) -0.025(3)
C11_35 0.043(4) 0.036(3) 0.054(5) -0.011(3) 0.007(4) -0.018(3)
C12_35 0.050(4) 0.036(3) 0.043(4) -0.012(3) 0.010(3) -0.019(3)
C13_35 0.042(4) 0.037(3) 0.048(4) -0.011(3) 0.003(3) -0.026(3)
C14_35 0.044(4) 0.035(3) 0.050(4) -0.011(3) 0.011(3) -0.026(3)
C15_35 0.068(5) 0.044(3) 0.037(4) -0.006(3) 0.004(4) -0.032(4)
C16_35 0.091(6) 0.046(4) 0.049(5) -0.020(3) -0.008(4) -0.027(4)
C17_35 0.061(5) 0.046(4) 0.043(4) -0.009(3) 0.006(4) -0.033(4)
C18_35 0.046(4) 0.042(3) 0.050(5) -0.014(3) 0.008(3) -0.027(3)
C19_35 0.059(5) 0.039(3) 0.045(4) -0.011(3) 0.006(3) -0.030(3)
C20_35 0.081(6) 0.059(4) 0.046(5) -0.026(4) 0.023(4) -0.048(4)
C21_35 0.035(4) 0.041(3) 0.028(4) -0.018(3) 0.008(3) -0.015(3)
C22_35 0.067(5) 0.051(4) 0.039(4) -0.011(3) 0.005(4) -0.036(4)
C23_35 0.058(5) 0.042(3) 0.060(5) -0.023(3) 0.010(4) -0.030(3)
C24_35 0.043(4) 0.049(4) 0.038(4) -0.019(3) 0.021(3) -0.025(3)
C25_35 0.074(5) 0.051(4) 0.027(4) -0.010(3) 0.007(3) -0.042(4)
C26_35 0.070(5) 0.054(4) 0.044(4) -0.024(3) 0.020(4) -0.044(4)
C27_35 0.080(6) 0.062(4) 0.054(5) -0.023(4) 0.006(4) -0.047(4)
O1_35 0.071(3) 0.044(2) 0.046(3) -0.011(2) 0.003(2) -0.030(2)
O2_35 0.069(3) 0.042(2) 0.037(3) -0.004(2) 0.003(2) -0.025(2)
O3_35 0.123(5) 0.055(3) 0.060(4) -0.027(3) -0.006(3) -0.040(3)
O4_35 0.082(4) 0.045(2) 0.055(3) -0.018(2) 0.015(3) -0.040(3)
O5_35 0.075(3) 0.054(3) 0.053(3) -0.018(2) 0.011(3) -0.038(3)
O6_35 0.149(5) 0.093(4) 0.054(4) 0.002(3) -0.020(4) -0.094(4)
C1_36 0.048(5) 0.036(3) 0.042(4) -0.013(3) 0.008(3) -0.021(3)
C2_36 0.046(5) 0.029(3) 0.055(4) -0.008(3) -0.003(3) -0.025(3)
C3_36 0.036(4) 0.041(3) 0.042(4) -0.016(3) 0.004(3) -0.017(3)
C4_36 0.032(4) 0.035(3) 0.048(4) -0.012(3) 0.001(3) -0.014(3)
C5_36 0.045(5) 0.045(3) 0.041(4) -0.017(3) 0.007(3) -0.025(3)
C6_36 0.038(4) 0.035(3) 0.037(4) -0.013(3) 0.001(3) -0.012(3)
C7_36 0.034(4) 0.034(3) 0.035(4) -0.014(3) 0.006(3) -0.020(3)
C8_36 0.036(4) 0.029(3) 0.090(6) -0.015(3) -0.006(4) -0.011(3)
C9_36 0.042(4) 0.025(3) 0.072(5) -0.013(3) -0.001(4) -0.014(3)
C10_36 0.030(4) 0.047(3) 0.021(3) -0.007(3) 0.001(3) -0.017(3)
C11_36 0.061(5) 0.038(3) 0.074(5) -0.009(3) -0.009(4) -0.026(4)
C12_36 0.046(5) 0.045(4) 0.084(6) -0.012(4) 0.001(4) -0.032(4)
C13_36 0.041(4) 0.034(3) 0.048(4) -0.010(3) -0.006(3) -0.014(3)
C14_36 0.035(4) 0.036(3) 0.052(4) -0.016(3) 0.000(3) -0.019(3)
C15_36 0.037(4) 0.043(3) 0.059(5) -0.020(3) -0.007(4) -0.015(3)
C16_36 0.031(4) 0.044(3) 0.058(5) -0.024(3) 0.015(3) -0.017(3)
C17_36 0.039(4) 0.040(3) 0.064(5) -0.013(3) -0.012(4) -0.017(3)
C18_36 0.064(5) 0.048(4) 0.065(5) -0.028(4) -0.012(4) -0.024(4)
C19_36 0.064(5) 0.043(3) 0.052(4) -0.012(3) -0.020(4) -0.024(4)
C20_36 0.032(4) 0.040(4) 0.086(6) -0.027(4) -0.002(4) -0.012(3)
C21_36 0.035(4) 0.046(4) 0.057(5) -0.011(3) 0.005(3) -0.023(3)
C22_36 0.038(4) 0.040(3) 0.050(4) -0.021(3) 0.013(3) -0.018(3)
C23_36 0.057(5) 0.046(4) 0.062(5) -0.011(3) 0.003(4) -0.031(4)
C24_36 0.045(5) 0.050(4) 0.050(4) -0.021(3) 0.008(4) -0.024(4)
C25_36 0.034(4) 0.038(3) 0.073(5) -0.018(3) 0.002(4) -0.019(3)
C26_36 0.032(4) 0.040(3) 0.059(5) -0.017(3) 0.004(3) -0.016(3)
C27_36 0.066(6) 0.049(4) 0.057(5) -0.018(4) 0.009(4) -0.035(4)
O1_36 0.042(3) 0.051(3) 0.069(3) -0.018(2) -0.005(2) -0.021(2)
O2_36 0.042(3) 0.050(3) 0.103(4) -0.002(3) -0.014(3) -0.021(2)
O3_36 0.055(3) 0.031(2) 0.086(4) -0.018(2) -0.021(3) -0.010(2)
O4_36 0.064(3) 0.045(3) 0.097(4) -0.035(3) -0.021(3) -0.008(2)
O5_36 0.095(4) 0.082(4) 0.117(5) 0.004(3) -0.029(4) -0.071(3)
O6_36 0.046(3) 0.054(3) 0.096(4) -0.032(3) -0.001(3) -0.027(2)
C1_37 0.033(4) 0.045(3) 0.032(4) -0.013(3) 0.008(3) -0.021(3)
C2_37 0.038(4) 0.037(3) 0.037(4) -0.012(3) 0.003(3) -0.021(3)
C3_37 0.041(4) 0.024(3) 0.040(4) -0.008(3) 0.006(3) -0.013(3)
C4_37 0.041(4) 0.036(3) 0.031(4) -0.009(3) 0.003(3) -0.018(3)
C5_37 0.047(5) 0.040(3) 0.030(4) -0.019(3) 0.015(3) -0.026(3)
C6_37 0.047(5) 0.047(4) 0.037(4) -0.018(3) 0.010(3) -0.023(4)
C7_37 0.046(5) 0.034(3) 0.043(4) -0.010(3) -0.001(3) -0.014(3)
C8_37 0.047(5) 0.049(4) 0.043(4) -0.015(3) -0.002(3) -0.024(4)
C9_37 0.038(5) 0.037(3) 0.088(6) -0.019(4) -0.003(4) -0.013(3)
C10_37 0.023(4) 0.054(4) 0.015(3) -0.010(3) -0.004(3) -0.014(3)
C11_37 0.051(5) 0.040(4) 0.088(6) -0.017(4) -0.002(4) -0.020(4)
C12_37 0.045(5) 0.038(3) 0.066(5) -0.010(3) -0.005(4) -0.025(3)
C13_37 0.039(5) 0.047(4) 0.046(4) -0.010(3) -0.006(3) -0.019(4)
C14_37 0.035(4) 0.040(3) 0.039(4) -0.022(3) 0.020(3) -0.016(3)
C15_37 0.048(4) 0.036(3) 0.043(4) -0.016(3) 0.003(3) -0.021(3)
C16_37 0.041(4) 0.044(3) 0.049(4) -0.022(3) 0.011(3) -0.025(3)
C17_37 0.059(5) 0.043(3) 0.048(4) -0.016(3) 0.004(4) -0.033(4)
C18_37 0.049(5) 0.050(4) 0.050(4) -0.024(3) 0.003(4) -0.026(4)
C19_37 0.037(4) 0.058(4) 0.046(4) -0.024(3) 0.009(3) -0.028(3)
C20_37 0.041(5) 0.041(4) 0.069(5) -0.020(4) 0.002(4) -0.020(4)
C21_37 0.043(4) 0.042(3) 0.036(4) -0.023(3) 0.018(3) -0.026(3)
C22_37 0.055(5) 0.037(3) 0.053(4) -0.014(3) -0.004(4) -0.020(3)
C23_37 0.063(5) 0.042(3) 0.050(4) -0.019(3) 0.001(4) -0.029(4)
C24_37 0.041(4) 0.041(3) 0.055(4) -0.019(3) 0.004(4) -0.020(3)
C25_37 0.043(4) 0.042(3) 0.052(4) -0.021(3) 0.012(3) -0.026(3)
C26_37 0.044(4) 0.036(3) 0.056(4) -0.023(3) -0.002(4) -0.016(3)
C27_37 0.047(5) 0.044(4) 0.059(5) -0.010(3) -0.004(4) -0.031(4)
O1_37 0.048(3) 0.058(3) 0.060(3) -0.011(2) 0.002(2) -0.024(3)
O2_37 0.042(3) 0.050(3) 0.083(4) -0.004(3) -0.012(3) -0.011(2)
O3_37 0.068(4) 0.045(3) 0.065(3) -0.020(2) -0.005(3) -0.022(3)
O4_37 0.068(3) 0.054(3) 0.065(3) -0.019(2) -0.010(3) -0.037(3)
O5_37 0.080(4) 0.038(2) 0.093(4) -0.007(2) -0.014(3) -0.040(3)
O6_37 0.059(3) 0.052(3) 0.085(4) -0.005(2) -0.011(3) -0.037(3)
C1_38 0.066(5) 0.044(3) 0.020(3) -0.008(3) 0.000(3) -0.037(4)
C2_38 0.040(4) 0.040(3) 0.040(4) -0.013(3) 0.002(3) -0.022(3)
C3_38 0.044(4) 0.032(3) 0.047(4) -0.011(3) 0.004(3) -0.020(3)
C4_38 0.025(4) 0.031(3) 0.050(4) -0.015(3) 0.012(3) -0.008(3)
C5_38 0.030(4) 0.039(3) 0.033(4) -0.019(3) 0.010(3) -0.015(3)
C6_38 0.050(5) 0.036(3) 0.027(3) -0.017(3) 0.004(3) -0.021(3)
C7_38 0.049(5) 0.042(3) 0.031(4) -0.009(3) 0.004(3) -0.025(3)
C8_38 0.064(5) 0.047(4) 0.049(4) -0.004(3) -0.012(4) -0.033(4)
C9_38 0.052(5) 0.049(4) 0.053(4) -0.009(3) 0.005(4) -0.033(4)
C10_38 0.054(5) 0.043(3) 0.038(4) -0.008(3) 0.008(3) -0.029(3)
C11_38 0.050(5) 0.032(3) 0.067(5) -0.010(3) -0.002(4) -0.020(3)
C12_38 0.058(5) 0.040(3) 0.047(4) -0.017(3) 0.001(4) -0.030(4)
C13_38 0.035(4) 0.042(3) 0.047(4) -0.010(3) 0.001(3) -0.021(3)
C14_38 0.041(4) 0.036(3) 0.041(4) -0.013(3) 0.007(3) -0.020(3)
C15_38 0.071(5) 0.040(4) 0.075(5) -0.019(4) -0.004(4) -0.033(4)
C16_38 0.063(5) 0.039(3) 0.065(5) -0.015(3) -0.007(4) -0.025(4)
C17_38 0.051(5) 0.033(3) 0.083(5) -0.014(3) 0.000(4) -0.026(3)
C18_38 0.062(5) 0.031(3) 0.067(5) -0.015(3) 0.000(4) -0.028(4)
C19_38 0.043(4) 0.034(3) 0.057(4) -0.011(3) 0.008(3) -0.022(3)
C20_38 0.064(6) 0.038(4) 0.087(6) -0.016(4) -0.015(5) -0.025(4)
C21_38 0.030(4) 0.037(3) 0.064(5) -0.026(3) 0.009(3) -0.011(3)
C22_38 0.045(4) 0.033(3) 0.050(4) -0.022(3) 0.006(3) -0.019(3)
C23_38 0.054(5) 0.034(3) 0.078(5) -0.016(3) -0.009(4) -0.022(3)
C24_38 0.028(4) 0.039(3) 0.066(5) -0.020(3) -0.006(3) -0.008(3)
C25_38 0.040(4) 0.050(4) 0.077(5) -0.026(4) -0.002(4) -0.019(3)
C26_38 0.047(4) 0.045(3) 0.063(5) -0.019(3) -0.007(4) -0.025(3)
C27_38 0.029(4) 0.052(4) 0.069(5) -0.031(4) 0.020(4) -0.018(4)
O1_38 0.040(3) 0.048(3) 0.064(3) 0.006(2) -0.013(2) -0.018(2)
O2_38 0.051(3) 0.046(2) 0.060(3) -0.012(2) 0.004(3) -0.023(2)
O3_38 0.094(5) 0.037(3) 0.111(5) -0.025(3) -0.036(4) -0.007(3)
O4_38 0.073(4) 0.036(2) 0.098(4) -0.016(2) -0.004(3) -0.031(2)
O5_38 0.059(3) 0.047(3) 0.094(4) -0.021(3) -0.008(3) -0.031(2)
O6_38 0.072(4) 0.071(3) 0.140(5) -0.020(3) -0.019(4) -0.052(3)
C1_39 0.054(5) 0.027(3) 0.033(4) -0.004(2) 0.003(3) -0.024(3)
C2_39 0.028(4) 0.034(3) 0.045(4) -0.013(3) -0.002(3) -0.012(3)
C3_39 0.038(4) 0.043(3) 0.045(4) -0.009(3) 0.004(3) -0.024(3)
C4_39 0.033(4) 0.033(3) 0.049(4) -0.010(3) -0.009(3) -0.013(3)
C5_39 0.042(4) 0.034(3) 0.039(4) -0.004(3) -0.002(3) -0.020(3)
C6_39 0.042(4) 0.033(3) 0.037(4) -0.010(3) 0.005(3) -0.019(3)
C7_39 0.028(4) 0.035(3) 0.038(4) -0.015(3) 0.003(3) -0.011(3)
C8_39 0.029(4) 0.039(3) 0.035(4) -0.013(3) 0.014(3) -0.015(3)
C9_39 0.023(4) 0.036(3) 0.053(4) -0.015(3) 0.006(3) -0.016(3)
C10_39 0.036(4) 0.029(3) 0.046(4) -0.011(3) -0.002(3) -0.011(3)
C11_39 0.037(4) 0.045(3) 0.040(4) -0.016(3) -0.007(3) -0.017(3)
C12_39 0.037(4) 0.038(3) 0.053(4) -0.008(3) 0.001(3) -0.026(3)
C13_39 0.043(4) 0.033(3) 0.035(4) -0.010(3) 0.001(3) -0.014(3)
C14_39 0.020(3) 0.036(3) 0.042(4) -0.004(3) 0.006(3) -0.017(3)
C15_39 0.045(4) 0.042(4) 0.059(5) -0.017(3) 0.010(4) -0.024(3)
C16_39 0.061(5) 0.036(3) 0.054(4) -0.009(3) -0.014(4) -0.022(3)
C17_39 0.047(4) 0.030(3) 0.057(4) -0.004(3) -0.014(3) -0.022(3)
C18_39 0.031(4) 0.038(3) 0.050(4) -0.012(3) 0.003(3) -0.012(3)
C19_39 0.041(4) 0.034(3) 0.063(5) -0.018(3) 0.011(3) -0.023(3)
C20_39 0.050(5) 0.033(3) 0.048(4) -0.011(3) -0.001(4) -0.019(3)
C21_39 0.027(4) 0.034(3) 0.055(4) -0.017(3) 0.009(3) -0.014(3)
C22_39 0.031(4) 0.036(3) 0.061(4) -0.024(3) 0.004(3) -0.014(3)
C23_39 0.039(4) 0.034(3) 0.058(4) -0.011(3) -0.003(3) -0.015(3)
C24_39 0.034(4) 0.044(4) 0.075(5) -0.014(3) -0.012(4) -0.017(3)
C25_39 0.043(4) 0.040(3) 0.092(6) -0.001(3) -0.018(4) -0.025(3)
C26_39 0.045(4) 0.040(3) 0.067(5) -0.001(3) -0.007(4) -0.024(3)
C27_39 0.040(4) 0.027(3) 0.092(6) -0.003(3) -0.013(4) -0.017(3)
O1_39 0.053(3) 0.046(2) 0.051(3) -0.002(2) -0.008(2) -0.027(2)
O2_39 0.036(3) 0.034(2) 0.056(3) -0.0095(19) -0.003(2) -0.013(2)
O3_39 0.087(4) 0.044(3) 0.086(4) -0.018(3) -0.024(3) -0.015(3)
O4_39 0.054(3) 0.036(2) 0.078(3) -0.019(2) -0.005(2) -0.023(2)
O5_39 0.063(3) 0.043(3) 0.097(4) -0.012(3) -0.019(3) -0.029(2)
O6_39 0.073(4) 0.062(3) 0.105(4) 0.004(3) -0.028(3) -0.047(3)
C1_40 0.040(4) 0.043(3) 0.017(3) -0.006(3) 0.007(3) -0.018(3)
C2_40 0.034(4) 0.039(3) 0.028(3) 0.000(3) -0.007(3) -0.020(3)
C3_40 0.035(4) 0.032(3) 0.044(4) -0.006(3) -0.004(3) -0.012(3)
C4_40 0.023(4) 0.042(3) 0.048(4) -0.011(3) 0.009(3) -0.012(3)
C5_40 0.038(4) 0.040(3) 0.050(4) -0.010(3) -0.005(3) -0.020(3)
C6_40 0.047(5) 0.040(3) 0.038(4) -0.013(3) -0.002(3) -0.021(3)
C7_40 0.034(4) 0.042(3) 0.035(4) -0.013(3) 0.004(3) -0.012(3)
C8_40 0.042(5) 0.059(4) 0.043(4) -0.007(3) -0.006(3) -0.025(4)
C9_40 0.051(5) 0.066(4) 0.038(4) -0.017(3) 0.002(3) -0.036(4)
C10_40 0.029(4) 0.047(4) 0.045(4) -0.012(3) 0.002(3) -0.017(3)
C11_40 0.047(5) 0.046(4) 0.047(4) -0.014(3) -0.003(4) -0.012(4)
C12_40 0.041(4) 0.037(3) 0.039(4) -0.013(3) 0.002(3) -0.017(3)
C13_40 0.040(5) 0.061(5) 0.046(4) -0.009(4) -0.006(4) -0.022(4)
C14_40 0.039(4) 0.039(3) 0.055(4) -0.011(3) 0.003(3) -0.027(3)
C15_40 0.049(4) 0.044(3) 0.048(4) -0.021(3) 0.010(4) -0.026(3)
C16_40 0.044(4) 0.042(3) 0.060(4) -0.017(3) -0.002(3) -0.025(3)
C17_40 0.023(4) 0.030(3) 0.070(5) -0.014(3) -0.002(3) -0.010(3)
C18_40 0.048(4) 0.044(3) 0.039(4) -0.019(3) 0.009(3) -0.022(3)
C19_40 0.024(4) 0.035(3) 0.049(4) -0.012(3) 0.004(3) -0.011(3)
C20_40 0.046(5) 0.037(3) 0.076(5) -0.024(4) -0.009(4) -0.014(4)
C21_40 0.038(4) 0.042(3) 0.068(5) -0.014(3) -0.012(4) -0.020(3)
C22_40 0.049(4) 0.030(3) 0.083(5) -0.013(3) -0.002(4) -0.018(3)
C23_40 0.037(4) 0.041(3) 0.062(5) -0.018(3) 0.005(3) -0.018(3)
C24_40 0.034(4) 0.030(3) 0.076(5) -0.012(3) -0.009(4) -0.010(3)
C25_40 0.043(4) 0.039(3) 0.068(5) -0.014(3) -0.008(4) -0.016(3)
C26_40 0.046(4) 0.033(3) 0.073(5) -0.014(3) 0.000(4) -0.023(3)
C27_40 0.058(5) 0.036(4) 0.075(5) -0.017(3) -0.002(4) -0.023(4)
O1_40 0.051(3) 0.068(3) 0.063(3) -0.018(3) -0.001(3) -0.027(3)
O2_40 0.034(3) 0.059(3) 0.078(4) -0.014(3) -0.001(3) -0.011(2)
O3_40 0.064(4) 0.035(2) 0.098(4) -0.019(3) -0.023(3) -0.013(2)
O4_40 0.051(3) 0.032(2) 0.081(3) -0.020(2) -0.006(3) -0.013(2)
O5_40 0.066(3) 0.038(2) 0.089(4) -0.002(2) -0.018(3) -0.030(2)
O6_40 0.066(4) 0.050(3) 0.088(4) -0.008(3) -0.028(3) -0.032(3)
C1_41 0.045(4) 0.043(3) 0.039(4) -0.005(3) -0.004(3) -0.024(3)
C2_41 0.054(5) 0.041(3) 0.044(4) -0.006(3) 0.003(3) -0.030(4)
C3_41 0.032(4) 0.031(3) 0.041(4) -0.007(3) 0.000(3) -0.012(3)
C4_41 0.042(4) 0.039(3) 0.038(4) -0.004(3) 0.005(3) -0.022(3)
C5_41 0.056(5) 0.037(3) 0.036(4) -0.012(3) 0.005(3) -0.027(3)
C6_41 0.034(4) 0.040(3) 0.034(4) -0.010(3) 0.002(3) -0.015(3)
C7_41 0.040(4) 0.048(4) 0.038(4) -0.015(3) 0.000(3) -0.019(3)
C8_41 0.036(4) 0.049(3) 0.031(4) -0.012(3) -0.005(3) -0.015(3)
C9_41 0.038(5) 0.053(4) 0.055(5) -0.018(3) -0.007(4) -0.020(4)
C10_41 0.029(4) 0.058(4) 0.028(4) -0.009(3) -0.007(3) -0.015(3)
C11_41 0.045(5) 0.064(4) 0.030(4) -0.016(3) 0.002(3) -0.023(4)
C12_41 0.052(5) 0.057(4) 0.025(4) -0.009(3) 0.007(3) -0.030(4)
C13_41 0.036(5) 0.063(5) 0.044(4) -0.021(4) 0.010(3) -0.021(4)
C14_41 0.039(4) 0.049(4) 0.043(4) -0.015(3) 0.006(3) -0.026(3)
C15_41 0.052(5) 0.038(3) 0.045(4) -0.016(3) -0.002(3) -0.022(3)
C16_41 0.049(4) 0.034(3) 0.061(5) -0.009(3) 0.001(4) -0.021(3)
C17_41 0.045(4) 0.038(3) 0.054(4) -0.011(3) 0.009(4) -0.024(3)
C18_41 0.069(5) 0.049(4) 0.061(5) -0.020(4) 0.013(4) -0.037(4)
C19_41 0.038(4) 0.035(3) 0.053(4) -0.008(3) 0.003(3) -0.016(3)
C20_41 0.052(5) 0.041(4) 0.062(5) -0.021(3) 0.012(4) -0.032(4)
C21_41 0.041(4) 0.039(3) 0.046(4) -0.018(3) 0.006(3) -0.016(3)
C22_41 0.047(4) 0.026(3) 0.074(5) -0.002(3) -0.008(4) -0.016(3)
C23_41 0.060(5) 0.032(3) 0.073(5) -0.011(3) -0.008(4) -0.024(3)
C24_41 0.062(5) 0.039(4) 0.076(5) -0.016(3) -0.013(4) -0.024(4)
C25_41 0.053(5) 0.045(4) 0.066(5) -0.003(3) -0.015(4) -0.026(4)
C26_41 0.059(5) 0.037(3) 0.063(5) -0.013(3) -0.004(4) -0.019(4)
C27_41 0.039(5) 0.042(4) 0.089(6) -0.025(4) 0.010(4) -0.020(4)
O1_41 0.056(3) 0.074(3) 0.061(3) -0.005(3) -0.015(3) -0.030(3)
O2_41 0.037(3) 0.059(3) 0.067(3) -0.010(2) -0.006(3) -0.008(2)
O3_41 0.063(3) 0.033(2) 0.082(4) -0.019(2) -0.015(3) -0.014(2)
O4_41 0.065(3) 0.041(2) 0.078(3) -0.022(2) 0.006(3) -0.029(2)
O5_41 0.079(4) 0.043(3) 0.096(4) -0.008(3) -0.009(3) -0.039(3)
O6_41 0.086(4) 0.055(3) 0.086(4) 0.005(3) -0.030(3) -0.045(3)
C1_42 0.030(4) 0.034(3) 0.025(3) -0.006(2) 0.006(3) -0.014(3)
C2_42 0.027(4) 0.025(3) 0.034(4) -0.003(2) -0.001(3) -0.010(3)
C3_42 0.043(4) 0.033(3) 0.038(4) -0.007(3) 0.005(3) -0.023(3)
C4_42 0.024(4) 0.037(3) 0.043(4) -0.012(3) 0.004(3) -0.009(3)
C5_42 0.039(4) 0.026(3) 0.037(4) -0.006(2) 0.003(3) -0.014(3)
C6_42 0.025(4) 0.028(3) 0.045(4) -0.007(3) 0.008(3) -0.013(3)
C7_42 0.021(4) 0.031(3) 0.051(4) -0.011(3) 0.006(3) -0.009(3)
C8_42 0.049(5) 0.035(3) 0.033(4) -0.008(3) -0.008(3) -0.019(3)
C9_42 0.031(4) 0.054(4) 0.042(4) -0.010(3) -0.010(3) -0.022(3)
C10_42 0.045(5) 0.047(4) 0.036(4) -0.011(3) 0.003(3) -0.023(4)
C11_42 0.034(4) 0.034(3) 0.051(4) -0.017(3) 0.005(3) -0.008(3)
C12_42 0.035(4) 0.029(3) 0.028(3) -0.009(2) 0.014(3) -0.017(3)
C13_42 0.026(4) 0.039(3) 0.055(4) -0.014(3) -0.005(3) -0.010(3)
C14_42 0.022(4) 0.043(3) 0.045(4) -0.013(3) 0.005(3) -0.016(3)
C15_42 0.035(4) 0.043(3) 0.073(5) -0.025(3) 0.005(4) -0.016(3)
C16_42 0.032(4) 0.031(3) 0.080(5) -0.014(3) -0.010(4) -0.007(3)
C17_42 0.052(5) 0.033(3) 0.082(5) -0.013(3) -0.007(4) -0.019(3)
C18_42 0.050(5) 0.043(4) 0.079(5) -0.032(4) 0.000(4) -0.014(4)
C19_42 0.039(4) 0.032(3) 0.067(5) -0.020(3) -0.001(3) -0.007(3)
C20_42 0.037(4) 0.039(4) 0.091(6) -0.023(4) -0.007(4) -0.016(3)
C21_42 0.032(4) 0.033(3) 0.037(4) -0.010(3) 0.011(3) -0.014(3)
C22_42 0.036(4) 0.030(3) 0.064(5) -0.014(3) -0.003(3) -0.014(3)
C23_42 0.028(4) 0.034(3) 0.065(5) -0.002(3) -0.007(3) -0.012(3)
C24_42 0.037(4) 0.037(3) 0.075(5) -0.017(3) -0.001(4) -0.022(3)
C25_42 0.057(5) 0.041(4) 0.074(5) -0.020(3) -0.004(4) -0.023(4)
C26_42 0.036(4) 0.040(3) 0.061(5) -0.012(3) -0.001(4) -0.017(3)
C27_42 0.051(5) 0.051(4) 0.088(6) -0.018(4) -0.011(4) -0.028(4)
O1_42 0.037(3) 0.057(3) 0.044(3) -0.005(2) 0.001(2) -0.028(2)
O2_42 0.050(3) 0.056(3) 0.053(3) -0.011(2) -0.001(3) -0.021(2)
O3_42 0.047(3) 0.041(2) 0.088(4) -0.015(3) -0.018(3) -0.012(2)
O4_42 0.101(4) 0.045(3) 0.108(4) -0.025(3) -0.038(3) -0.020(3)
O5_42 0.096(4) 0.062(3) 0.091(4) 0.003(3) -0.024(3) -0.059(3)
O6_42 0.059(3) 0.061(3) 0.095(4) -0.021(3) -0.017(3) -0.034(3)
C1_43 0.046(5) 0.035(3) 0.046(4) -0.013(3) 0.004(3) -0.023(3)
C2_43 0.030(4) 0.032(3) 0.047(4) -0.013(3) 0.006(3) -0.011(3)
C3_43 0.044(4) 0.034(3) 0.027(3) -0.011(3) 0.007(3) -0.018(3)
C4_43 0.037(4) 0.033(3) 0.040(4) -0.011(3) 0.004(3) -0.018(3)
C5_43 0.034(4) 0.038(3) 0.040(4) -0.013(3) 0.003(3) -0.020(3)
C6_43 0.037(4) 0.032(3) 0.052(4) -0.014(3) -0.002(3) -0.017(3)
C7_43 0.031(4) 0.043(3) 0.057(4) -0.028(3) 0.017(3) -0.021(3)
C8_43 0.052(5) 0.045(4) 0.065(5) -0.016(3) 0.003(4) -0.030(3)
C9_43 0.070(5) 0.050(4) 0.061(5) -0.013(3) -0.001(4) -0.041(4)
C10_43 0.053(5) 0.048(4) 0.046(4) -0.014(3) 0.011(4) -0.031(4)
C11_43 0.038(4) 0.061(4) 0.067(5) -0.022(4) 0.007(4) -0.033(4)
C12_43 0.038(4) 0.040(3) 0.059(5) -0.014(3) 0.005(3) -0.022(3)
C13_43 0.053(5) 0.059(4) 0.055(5) -0.023(4) 0.011(4) -0.032(4)
C14_43 0.022(4) 0.041(3) 0.034(4) -0.012(3) 0.012(3) -0.018(3)
C15_43 0.043(4) 0.039(3) 0.031(4) -0.011(3) 0.001(3) -0.019(3)
C16_43 0.028(4) 0.043(3) 0.048(4) -0.010(3) -0.010(3) -0.014(3)
C17_43 0.018(4) 0.046(3) 0.031(4) -0.012(3) 0.005(3) -0.013(3)
C18_43 0.036(4) 0.048(3) 0.020(3) -0.012(3) 0.007(3) -0.016(3)
C19_43 0.044(4) 0.037(3) 0.044(4) -0.009(3) -0.003(3) -0.024(3)
C20_43 0.022(4) 0.042(3) 0.047(4) -0.012(3) -0.002(3) -0.008(3)
C21_43 0.025(4) 0.028(3) 0.064(4) -0.021(3) 0.006(3) -0.014(3)
C22_43 0.045(4) 0.038(3) 0.063(5) -0.017(3) 0.001(4) -0.023(3)
C23_43 0.025(4) 0.041(3) 0.074(5) -0.022(3) 0.006(3) -0.013(3)
C24_43 0.027(4) 0.031(3) 0.064(5) -0.013(3) -0.013(3) -0.004(3)
C25_43 0.057(5) 0.035(3) 0.070(5) -0.020(3) -0.009(4) -0.020(3)
C26_43 0.050(4) 0.035(3) 0.067(5) -0.012(3) -0.011(4) -0.020(3)
C27_43 0.026(4) 0.039(3) 0.075(5) -0.033(4) 0.010(4) -0.009(3)
O1_43 0.091(4) 0.066(3) 0.113(5) 0.006(3) -0.013(3) -0.056(3)
O2_43 0.062(4) 0.050(3) 0.098(4) -0.029(3) -0.003(3) -0.036(3)
O3_43 0.028(3) 0.054(3) 0.084(4) -0.027(3) -0.006(3) -0.012(2)
O4_43 0.039(3) 0.043(2) 0.058(3) -0.015(2) 0.004(2) -0.012(2)
O5_43 0.045(3) 0.040(2) 0.092(4) -0.021(2) -0.020(3) -0.007(2)
O6_43 0.076(4) 0.035(2) 0.099(4) -0.027(3) -0.031(3) -0.006(2)
C1_44 0.037(4) 0.035(3) 0.031(4) -0.007(3) 0.003(3) -0.016(3)
C2_44 0.046(5) 0.038(3) 0.042(4) -0.013(3) 0.009(3) -0.019(3)
C3_44 0.032(4) 0.037(3) 0.034(4) -0.015(3) 0.006(3) -0.015(3)
C4_44 0.035(4) 0.030(3) 0.039(4) -0.005(3) 0.002(3) -0.010(3)
C5_44 0.036(4) 0.033(3) 0.043(4) -0.012(3) 0.005(3) -0.016(3)
C6_44 0.033(4) 0.036(3) 0.041(4) -0.010(3) 0.005(3) -0.015(3)
C7_44 0.044(5) 0.043(3) 0.036(4) -0.005(3) -0.002(3) -0.023(3)
C8_44 0.034(4) 0.041(3) 0.035(4) -0.010(3) 0.000(3) -0.017(3)
C9_44 0.049(4) 0.042(3) 0.017(3) -0.002(2) -0.001(3) -0.025(3)
C10_44 0.025(4) 0.042(3) 0.025(3) -0.006(3) 0.004(3) -0.011(3)
C11_44 0.030(4) 0.042(3) 0.031(4) -0.005(3) 0.004(3) -0.018(3)
C12_44 0.030(4) 0.037(3) 0.043(4) -0.016(3) 0.008(3) -0.013(3)
C13_44 0.030(4) 0.051(4) 0.039(4) -0.009(3) -0.001(3) -0.014(4)
C14_44 0.047(4) 0.038(3) 0.040(4) -0.019(3) 0.010(3) -0.022(3)
C15_44 0.046(4) 0.028(3) 0.064(5) -0.010(3) -0.002(4) -0.016(3)
C16_44 0.037(4) 0.035(3) 0.069(5) -0.020(3) 0.008(3) -0.017(3)
C17_44 0.032(4) 0.039(3) 0.060(4) -0.020(3) 0.006(3) -0.020(3)
C18_44 0.060(5) 0.039(3) 0.051(4) -0.022(3) 0.003(4) -0.025(3)
C19_44 0.037(4) 0.037(3) 0.047(4) -0.027(3) 0.005(3) -0.010(3)
C20_44 0.046(5) 0.045(4) 0.057(5) -0.021(3) 0.013(4) -0.028(4)
C21_44 0.036(4) 0.032(3) 0.038(4) -0.009(3) 0.009(3) -0.018(3)
C22_44 0.038(4) 0.028(3) 0.051(4) -0.010(3) 0.009(3) -0.016(3)
C23_44 0.050(5) 0.035(3) 0.059(5) -0.014(3) -0.003(4) -0.020(3)
C24_44 0.043(4) 0.035(3) 0.060(5) -0.015(3) 0.007(4) -0.023(3)
C25_44 0.043(4) 0.047(4) 0.063(5) -0.022(3) 0.013(4) -0.024(3)
C26_44 0.057(5) 0.034(3) 0.056(4) -0.014(3) 0.005(4) -0.027(3)
C27_44 0.044(5) 0.032(3) 0.063(5) -0.014(3) -0.003(4) -0.009(3)
O1_44 0.032(3) 0.060(3) 0.049(3) -0.022(2) -0.003(2) -0.005(2)
O2_44 0.031(3) 0.052(3) 0.060(3) -0.010(2) -0.011(2) -0.011(2)
O3_44 0.051(3) 0.054(3) 0.103(4) -0.030(3) 0.007(3) -0.033(3)
O4_44 0.073(3) 0.045(3) 0.092(4) -0.023(3) 0.010(3) -0.042(3)
O5_44 0.066(3) 0.037(2) 0.076(3) -0.021(2) -0.009(3) -0.021(2)
O6_44 0.062(4) 0.032(2) 0.084(4) -0.018(2) -0.013(3) -0.014(2)
C1_45 0.054(5) 0.039(3) 0.048(4) -0.008(3) -0.001(3) -0.031(3)
C2_45 0.039(4) 0.052(4) 0.032(4) -0.015(3) -0.001(3) -0.022(3)
C3_45 0.041(4) 0.045(3) 0.033(4) -0.013(3) 0.002(3) -0.019(3)
C4_45 0.027(4) 0.044(3) 0.050(4) -0.012(3) -0.001(3) -0.013(3)
C5_45 0.043(5) 0.047(4) 0.035(4) -0.014(3) 0.012(3) -0.020(4)
C6_45 0.053(5) 0.048(4) 0.048(4) -0.022(3) 0.001(4) -0.024(4)
C7_45 0.037(4) 0.041(3) 0.043(4) -0.014(3) 0.000(3) -0.015(3)
C8_45 0.031(4) 0.048(3) 0.038(4) -0.009(3) -0.005(3) -0.013(3)
C9_45 0.029(4) 0.047(3) 0.035(4) -0.016(3) 0.000(3) -0.014(3)
C10_45 0.044(5) 0.052(4) 0.036(4) -0.008(3) -0.002(3) -0.027(4)
C11_45 0.051(5) 0.042(3) 0.047(4) -0.002(3) -0.010(3) -0.027(3)
C12_45 0.039(4) 0.036(3) 0.042(4) -0.006(3) -0.001(3) -0.017(3)
C13_45 0.040(5) 0.045(4) 0.037(4) -0.005(3) -0.013(3) -0.013(3)
C14_45 0.041(4) 0.043(4) 0.071(5) -0.028(3) 0.012(4) -0.020(3)
C15_45 0.052(5) 0.031(3) 0.076(5) -0.017(3) -0.008(4) -0.016(3)
C16_45 0.047(5) 0.056(4) 0.087(6) -0.015(4) -0.017(4) -0.023(4)
C17_45 0.054(5) 0.044(4) 0.078(5) -0.018(4) -0.007(4) -0.025(4)
C18_45 0.049(5) 0.046(4) 0.067(5) -0.016(3) 0.001(4) -0.025(4)
C19_45 0.040(4) 0.045(3) 0.047(4) -0.023(3) 0.011(3) -0.020(3)
C20_45 0.031(4) 0.046(4) 0.074(5) -0.021(4) 0.010(4) -0.019(3)
C21_45 0.043(4) 0.046(4) 0.039(4) -0.005(3) 0.002(3) -0.025(3)
C22_45 0.051(5) 0.040(3) 0.057(5) -0.010(3) 0.004(4) -0.023(3)
C23_45 0.060(5) 0.049(4) 0.048(4) -0.017(3) 0.004(4) -0.030(4)
C24_45 0.060(5) 0.031(3) 0.085(6) -0.008(3) -0.005(4) -0.030(4)
C25_45 0.077(6) 0.044(4) 0.083(6) -0.012(4) -0.011(4) -0.036(4)
C26_45 0.063(6) 0.042(4) 0.112(7) -0.023(4) -0.007(5) -0.028(4)
C27_45 0.050(5) 0.040(4) 0.087(6) -0.020(4) -0.010(4) -0.015(4)
O1_45 0.046(3) 0.074(3) 0.051(3) -0.031(3) -0.004(2) -0.022(3)
O2_45 0.041(3) 0.066(3) 0.052(3) -0.012(2) -0.013(2) -0.021(2)
O3_45 0.090(4) 0.086(4) 0.135(5) 0.001(4) -0.033(4) -0.069(4)
O4_45 0.054(3) 0.050(3) 0.085(4) -0.020(3) -0.008(3) -0.025(2)
O5_45 0.085(4) 0.044(3) 0.115(4) -0.030(3) -0.006(3) -0.034(3)
O6_45 0.069(4) 0.032(2) 0.137(5) -0.026(3) -0.023(4) -0.004(3)
C1_46 0.046(4) 0.030(3) 0.033(4) -0.002(3) -0.005(3) -0.013(3)
C2_46 0.033(4) 0.044(3) 0.056(5) -0.013(3) -0.006(3) -0.016(3)
C3_46 0.045(4) 0.046(3) 0.034(4) -0.016(3) 0.011(3) -0.023(3)
C4_46 0.032(4) 0.042(3) 0.064(5) -0.013(3) -0.012(3) -0.010(3)
C5_46 0.043(4) 0.030(3) 0.044(4) -0.008(3) 0.003(3) -0.014(3)
C6_46 0.042(4) 0.027(3) 0.072(5) -0.008(3) -0.013(4) -0.012(3)
C7_46 0.031(4) 0.034(3) 0.054(5) -0.017(3) -0.007(3) -0.005(3)
C8_46 0.045(4) 0.045(3) 0.050(5) -0.007(3) -0.002(4) -0.026(3)
C9_46 0.058(5) 0.031(3) 0.050(4) -0.002(3) -0.012(4) -0.017(3)
C10_46 0.026(4) 0.029(3) 0.044(4) 0.000(3) -0.013(3) -0.001(3)
C11_46 0.034(4) 0.031(3) 0.071(5) -0.011(3) -0.010(4) -0.014(3)
C12_46 0.054(4) 0.041(3) 0.028(4) -0.010(3) 0.002(3) -0.025(3)
C13_46 0.046(4) 0.043(3) 0.058(5) -0.013(3) -0.003(4) -0.026(3)
C14_46 0.032(4) 0.036(3) 0.045(4) -0.014(3) 0.000(3) -0.010(3)
C15_46 0.099(6) 0.074(5) 0.037(4) -0.011(4) 0.009(4) -0.062(5)
C16_46 0.073(5) 0.064(4) 0.054(5) -0.008(4) -0.005(4) -0.043(4)
C17_46 0.068(5) 0.049(4) 0.060(5) -0.022(4) -0.001(4) -0.029(4)
C18_46 0.076(5) 0.061(4) 0.050(5) -0.021(4) 0.009(4) -0.047(4)
C19_46 0.048(4) 0.048(4) 0.057(4) -0.023(3) 0.007(3) -0.029(3)
C20_46 0.081(6) 0.056(4) 0.045(5) -0.012(4) 0.010(4) -0.039(4)
C21_46 0.055(5) 0.045(4) 0.054(5) -0.017(3) -0.006(4) -0.022(4)
C22_46 0.030(4) 0.040(3) 0.043(4) -0.011(3) 0.008(3) -0.016(3)
C23_46 0.042(4) 0.049(4) 0.057(5) -0.021(3) 0.009(4) -0.022(3)
C24_46 0.048(4) 0.044(4) 0.049(5) -0.017(3) 0.004(3) -0.024(3)
C25_46 0.062(5) 0.045(4) 0.067(5) -0.023(4) -0.002(4) -0.018(4)
C26_46 0.053(5) 0.055(4) 0.053(5) -0.023(3) 0.016(4) -0.033(4)
C27_46 0.067(5) 0.055(4) 0.058(5) -0.025(4) -0.001(4) -0.024(4)
O1_46 0.053(3) 0.056(3) 0.044(3) -0.016(2) 0.001(2) -0.023(2)
O2_46 0.043(3) 0.067(3) 0.032(3) -0.021(2) 0.009(2) -0.030(2)
O3_46 0.116(5) 0.067(3) 0.072(4) -0.002(3) -0.007(3) -0.068(3)
O4_46 0.067(3) 0.039(2) 0.070(3) -0.021(2) -0.012(3) -0.018(2)
O5_46 0.105(4) 0.080(3) 0.070(4) -0.028(3) 0.004(3) -0.065(3)
O6_46 0.121(5) 0.057(3) 0.072(4) -0.034(3) -0.022(4) -0.016(3)
C1_47 0.053(5) 0.036(3) 0.043(4) -0.017(3) 0.015(3) -0.020(3)
C2_47 0.035(4) 0.035(3) 0.043(4) -0.017(3) -0.002(3) -0.007(3)
C3_47 0.028(4) 0.034(3) 0.034(4) -0.008(3) -0.008(3) -0.007(3)
C4_47 0.042(4) 0.042(3) 0.060(5) -0.015(3) 0.002(3) -0.020(3)
C5_47 0.036(4) 0.034(3) 0.039(4) -0.015(3) 0.007(3) -0.014(3)
C6_47 0.036(4) 0.028(3) 0.060(5) -0.013(3) 0.000(3) -0.012(3)
C7_47 0.040(4) 0.028(3) 0.047(4) -0.004(3) -0.006(3) -0.009(3)
C8_47 0.044(4) 0.037(3) 0.049(4) -0.015(3) -0.005(4) -0.011(3)
C9_47 0.040(4) 0.045(3) 0.028(4) -0.009(3) 0.002(3) -0.012(3)
C10_47 0.059(5) 0.057(4) 0.029(4) -0.013(3) 0.003(4) -0.025(4)
C11_47 0.027(4) 0.036(3) 0.046(4) -0.001(3) -0.009(3) -0.006(3)
C12_47 0.040(4) 0.050(4) 0.032(4) -0.018(3) 0.008(3) -0.019(3)
C13_47 0.045(5) 0.056(4) 0.028(4) -0.009(3) -0.003(3) -0.018(4)
C14_47 0.038(4) 0.044(3) 0.039(4) -0.013(3) 0.007(3) -0.018(3)
C15_47 0.075(5) 0.060(4) 0.060(5) -0.027(4) 0.013(4) -0.052(4)
C16_47 0.074(5) 0.059(4) 0.056(5) -0.010(3) -0.003(4) -0.042(4)
C17_47 0.054(5) 0.057(4) 0.065(5) -0.019(4) 0.002(4) -0.036(4)
C18_47 0.050(4) 0.056(4) 0.039(4) -0.018(3) 0.000(3) -0.025(4)
C19_47 0.049(4) 0.051(4) 0.048(4) -0.019(3) -0.013(3) -0.020(3)
C20_47 0.068(5) 0.075(5) 0.047(5) -0.025(4) 0.016(4) -0.043(4)
C21_47 0.036(4) 0.034(3) 0.044(4) -0.013(3) 0.005(3) -0.014(3)
C22_47 0.050(4) 0.037(3) 0.055(4) -0.020(3) 0.008(3) -0.019(3)
C23_47 0.061(5) 0.035(3) 0.042(4) -0.014(3) -0.003(3) -0.018(3)
C24_47 0.040(4) 0.041(3) 0.064(5) -0.024(3) 0.015(4) -0.021(3)
C25_47 0.055(5) 0.051(4) 0.047(4) -0.020(3) 0.000(3) -0.027(4)
C26_47 0.052(4) 0.037(3) 0.052(5) -0.012(3) 0.003(3) -0.023(3)
C27_47 0.046(4) 0.051(4) 0.040(4) -0.018(3) -0.008(4) -0.016(4)
O1_47 0.055(3) 0.093(4) 0.029(3) -0.019(3) 0.008(2) -0.029(3)
O2_47 0.059(3) 0.071(3) 0.036(3) -0.002(2) 0.002(2) -0.034(3)
O3_47 0.101(4) 0.078(3) 0.051(3) -0.008(3) -0.004(3) -0.067(3)
O4_47 0.095(4) 0.082(3) 0.066(3) -0.017(3) -0.005(3) -0.069(3)
O5_47 0.082(4) 0.040(2) 0.055(3) -0.015(2) -0.012(3) -0.028(2)
O6_47 0.094(4) 0.054(3) 0.052(3) -0.020(2) -0.005(3) -0.031(3)
C1_48 0.043(4) 0.044(4) 0.043(4) -0.018(3) 0.006(3) -0.011(3)
C2_48 0.036(4) 0.037(3) 0.048(4) -0.015(3) -0.003(3) -0.005(3)
C3_48 0.041(4) 0.047(4) 0.037(4) -0.013(3) 0.010(3) -0.023(3)
C4_48 0.048(4) 0.049(4) 0.041(4) -0.012(3) 0.006(3) -0.027(3)
C5_48 0.033(4) 0.031(3) 0.036(4) -0.014(3) -0.003(3) -0.005(3)
C6_48 0.050(4) 0.031(3) 0.036(4) -0.006(3) 0.006(3) -0.016(3)
C7_48 0.044(4) 0.038(3) 0.031(4) -0.008(3) -0.001(3) -0.006(3)
C8_48 0.050(5) 0.057(4) 0.026(4) -0.009(3) 0.001(3) -0.023(4)
C9_48 0.065(5) 0.057(4) 0.034(4) -0.023(3) 0.001(4) -0.021(4)
C10_48 0.045(4) 0.054(4) 0.027(4) -0.013(3) 0.005(3) -0.015(4)
C11_48 0.058(5) 0.077(5) 0.043(5) -0.016(4) 0.001(4) -0.035(4)
C12_48 0.047(4) 0.037(3) 0.035(4) -0.005(3) -0.004(3) -0.009(3)
C13_48 0.057(5) 0.068(5) 0.032(4) -0.016(4) 0.005(4) -0.029(4)
C14_48 0.043(4) 0.050(4) 0.046(4) -0.022(3) 0.018(3) -0.021(3)
C15_48 0.058(5) 0.063(4) 0.053(5) -0.026(4) 0.025(4) -0.039(4)
C16_48 0.057(5) 0.051(4) 0.050(4) -0.009(3) 0.002(4) -0.028(4)
C17_48 0.054(5) 0.048(4) 0.058(5) -0.026(4) 0.018(4) -0.026(4)
C18_48 0.065(5) 0.069(4) 0.048(5) -0.018(4) 0.001(4) -0.043(4)
C19_48 0.049(4) 0.039(3) 0.046(4) -0.017(3) 0.003(3) -0.019(3)
C20_48 0.068(5) 0.064(4) 0.048(5) -0.022(4) 0.011(4) -0.037(4)
C21_48 0.032(4) 0.048(4) 0.044(4) -0.019(3) 0.011(3) -0.018(3)
C22_48 0.056(5) 0.030(3) 0.062(5) -0.019(3) 0.005(4) -0.019(3)
C23_48 0.058(5) 0.044(4) 0.035(4) -0.007(3) 0.000(3) -0.024(3)
C24_48 0.038(4) 0.036(3) 0.056(5) -0.019(3) 0.005(3) -0.017(3)
C25_48 0.053(4) 0.052(4) 0.043(4) -0.021(3) 0.010(3) -0.027(4)
C26_48 0.057(4) 0.037(3) 0.040(4) -0.013(3) 0.006(3) -0.027(3)
C27_48 0.080(6) 0.051(4) 0.048(5) -0.023(4) 0.003(4) -0.034(4)
O1_48 0.070(4) 0.077(3) 0.033(3) -0.021(2) 0.012(3) -0.032(3)
O2_48 0.068(4) 0.087(3) 0.037(3) -0.020(3) 0.002(3) -0.033(3)
O3_48 0.106(4) 0.084(4) 0.055(3) -0.006(3) -0.008(3) -0.073(3)
O4_48 0.094(4) 0.077(3) 0.069(3) -0.013(3) -0.004(3) -0.065(3)
O5_48 0.081(4) 0.038(2) 0.054(3) -0.018(2) -0.005(3) -0.023(2)
O6_48 0.087(4) 0.048(3) 0.052(3) -0.024(2) -0.002(3) -0.025(3)
C1_49 0.046(4) 0.043(3) 0.063(5) -0.019(3) 0.002(4) -0.027(3)
C2_49 0.047(4) 0.036(3) 0.045(4) -0.006(3) -0.014(3) -0.022(3)
C3_49 0.042(4) 0.039(3) 0.032(4) -0.006(3) 0.002(3) -0.021(3)
C4_49 0.055(5) 0.044(4) 0.047(4) -0.017(3) -0.002(4) -0.023(3)
C5_49 0.060(5) 0.043(3) 0.043(4) -0.016(3) 0.003(4) -0.025(3)
C6_49 0.058(5) 0.037(3) 0.038(4) -0.002(3) -0.007(3) -0.030(3)
C7_49 0.058(5) 0.040(3) 0.043(4) -0.005(3) -0.007(4) -0.027(3)
C8_49 0.051(4) 0.038(3) 0.044(4) -0.007(3) 0.003(4) -0.025(3)
C9_49 0.038(4) 0.052(4) 0.040(4) -0.015(3) 0.004(3) -0.023(3)
C10_49 0.038(4) 0.044(3) 0.043(4) -0.008(3) -0.008(3) -0.018(3)
C11_49 0.053(5) 0.054(4) 0.035(4) -0.009(3) -0.009(3) -0.031(3)
C12_49 0.070(5) 0.047(4) 0.036(4) -0.012(3) 0.005(4) -0.034(4)
C13_49 0.039(4) 0.048(4) 0.035(4) -0.003(3) -0.012(3) -0.017(3)
C14_49 0.080(5) 0.053(4) 0.037(4) -0.012(3) 0.006(4) -0.042(4)
C15_49 0.074(5) 0.046(3) 0.038(4) -0.013(3) 0.005(4) -0.041(4)
C16_49 0.070(5) 0.052(4) 0.035(4) -0.012(3) 0.007(3) -0.039(4)
C17_49 0.074(5) 0.045(4) 0.041(4) -0.009(3) 0.004(4) -0.038(4)
C18_49 0.082(5) 0.059(4) 0.037(4) -0.018(3) 0.004(4) -0.046(4)
C19_49 0.073(5) 0.040(3) 0.037(4) -0.015(3) 0.004(3) -0.032(4)
C20_49 0.092(6) 0.057(4) 0.042(5) -0.020(4) 0.015(4) -0.052(4)
C21_49 0.077(5) 0.046(4) 0.043(4) -0.020(3) 0.012(4) -0.039(4)
C22_49 0.117(7) 0.054(4) 0.052(5) -0.014(4) -0.012(5) -0.046(5)
C23_49 0.150(9) 0.053(4) 0.075(6) -0.015(4) -0.014(6) -0.054(5)
C24_49 0.087(6) 0.047(4) 0.042(4) -0.012(3) 0.007(4) -0.039(4)
C25_49 0.094(6) 0.057(4) 0.042(4) -0.012(3) 0.009(4) -0.051(4)
C26_49 0.066(5) 0.060(4) 0.045(4) -0.017(3) 0.018(4) -0.048(4)
C27_49 0.137(8) 0.057(5) 0.049(5) -0.011(4) 0.003(5) -0.069(5)
O1_49 0.065(4) 0.083(3) 0.028(3) -0.018(2) 0.013(2) -0.043(3)
O2_49 0.063(3) 0.062(3) 0.039(3) 0.001(2) -0.016(2) -0.038(3)
O3_49 0.091(4) 0.056(3) 0.041(3) -0.012(2) 0.009(3) -0.047(3)
O4_49 0.111(4) 0.066(3) 0.061(3) -0.002(2) -0.002(3) -0.066(3)
O5_49 0.173(6) 0.057(3) 0.070(4) -0.027(3) 0.014(4) -0.059(4)
O6_49 0.129(5) 0.062(3) 0.058(3) -0.034(3) 0.027(3) -0.064(3)
C1_50 0.031(4) 0.031(3) 0.039(4) -0.012(3) 0.012(3) -0.016(3)
C2_50 0.038(4) 0.040(3) 0.029(4) -0.008(3) 0.007(3) -0.024(3)
C3_50 0.039(4) 0.034(3) 0.033(4) -0.008(3) 0.010(3) -0.020(3)
C4_50 0.035(4) 0.035(3) 0.048(4) -0.010(3) -0.006(3) -0.013(3)
C5_50 0.033(4) 0.034(3) 0.034(4) -0.010(3) -0.005(3) -0.013(3)
C6_50 0.041(4) 0.030(3) 0.049(4) -0.006(3) -0.006(3) -0.015(3)
C7_50 0.035(4) 0.037(3) 0.040(4) -0.010(3) -0.003(3) -0.018(3)
C8_50 0.051(5) 0.033(3) 0.080(5) -0.001(3) -0.011(4) -0.025(3)
C9_50 0.049(5) 0.040(4) 0.089(6) -0.008(4) -0.004(4) -0.027(4)
C10_50 0.030(4) 0.039(3) 0.034(4) -0.006(3) -0.001(3) -0.015(3)
C11_50 0.059(5) 0.043(3) 0.048(4) -0.008(3) -0.005(4) -0.028(4)
C12_50 0.034(4) 0.036(3) 0.060(5) -0.005(3) -0.009(3) -0.016(3)
C13_50 0.039(4) 0.042(3) 0.038(4) -0.011(3) 0.002(3) -0.015(3)
C14_50 0.034(4) 0.040(3) 0.040(4) -0.007(3) 0.004(3) -0.025(3)
C15_50 0.038(4) 0.034(3) 0.073(5) -0.023(3) -0.007(4) -0.013(3)
C16_50 0.037(4) 0.047(4) 0.046(4) -0.006(3) 0.003(3) -0.022(3)
C17_50 0.061(5) 0.036(3) 0.048(4) -0.011(3) 0.001(4) -0.029(3)
C18_50 0.052(5) 0.047(4) 0.043(4) -0.011(3) 0.002(4) -0.031(4)
C19_50 0.035(4) 0.036(3) 0.052(4) -0.017(3) 0.007(3) -0.021(3)
C20_50 0.036(4) 0.030(3) 0.060(5) -0.007(3) -0.011(3) -0.016(3)
C21_50 0.036(4) 0.042(3) 0.058(5) -0.026(3) 0.018(4) -0.019(3)
C22_50 0.021(3) 0.038(3) 0.029(3) -0.010(3) 0.008(3) -0.009(3)
C23_50 0.043(4) 0.035(3) 0.035(4) -0.012(3) 0.010(3) -0.020(3)
C24_50 0.052(5) 0.046(4) 0.058(5) -0.021(3) -0.006(4) -0.024(4)
C25_50 0.064(5) 0.037(3) 0.074(5) -0.010(3) -0.010(4) -0.029(4)
C26_50 0.049(5) 0.035(3) 0.063(5) -0.006(3) -0.015(4) -0.020(3)
C27_50 0.048(5) 0.053(4) 0.078(6) -0.034(4) 0.021(4) -0.029(4)
O1_50 0.046(3) 0.049(3) 0.078(3) 0.003(2) -0.004(2) -0.030(2)
O2_50 0.047(3) 0.045(2) 0.077(3) -0.010(2) -0.014(3) -0.021(2)
O3_50 0.073(4) 0.042(3) 0.102(4) -0.035(3) -0.021(3) -0.013(3)
O4_50 0.048(3) 0.042(2) 0.080(3) -0.025(2) -0.013(3) -0.016(2)
O5_50 0.083(4) 0.045(3) 0.075(3) -0.014(2) 0.000(3) -0.041(3)
O6_50 0.089(4) 0.083(4) 0.102(4) -0.009(3) -0.026(4) -0.061(3)
C1_51 0.032(4) 0.047(3) 0.033(4) -0.012(3) 0.000(3) -0.022(3)
C2_51 0.031(4) 0.037(3) 0.035(4) -0.009(3) 0.005(3) -0.021(3)
C3_51 0.051(5) 0.044(3) 0.031(4) -0.011(3) 0.002(3) -0.030(3)
C4_51 0.030(4) 0.042(3) 0.041(4) -0.014(3) -0.003(3) -0.016(3)
C5_51 0.041(4) 0.046(3) 0.036(4) -0.013(3) 0.004(3) -0.030(3)
C6_51 0.036(4) 0.030(3) 0.053(4) -0.009(3) 0.005(3) -0.019(3)
C7_51 0.034(4) 0.048(3) 0.032(4) -0.015(3) 0.003(3) -0.020(3)
C8_51 0.034(4) 0.039(3) 0.060(5) -0.013(3) -0.004(3) -0.015(3)
C9_51 0.051(5) 0.040(4) 0.066(5) -0.002(3) -0.004(4) -0.023(4)
C10_51 0.029(4) 0.049(3) 0.017(3) -0.013(3) 0.002(3) -0.014(3)
C11_51 0.040(4) 0.045(3) 0.038(4) -0.011(3) -0.001(3) -0.011(3)
C12_51 0.036(4) 0.041(3) 0.061(5) -0.016(3) 0.000(3) -0.020(3)
C13_51 0.047(5) 0.045(4) 0.027(4) -0.010(3) 0.008(3) -0.026(4)
C14_51 0.048(4) 0.036(3) 0.037(4) -0.006(3) 0.000(3) -0.026(3)
C15_51 0.051(4) 0.044(3) 0.053(4) -0.022(3) 0.006(4) -0.034(3)
C16_51 0.041(4) 0.035(3) 0.064(5) -0.015(3) -0.005(3) -0.018(3)
C17_51 0.049(5) 0.037(3) 0.057(4) -0.019(3) 0.007(4) -0.028(3)
C18_51 0.037(4) 0.032(3) 0.059(4) -0.013(3) -0.004(3) -0.015(3)
C19_51 0.047(4) 0.030(3) 0.049(4) -0.006(3) -0.012(3) -0.015(3)
C20_51 0.033(4) 0.032(3) 0.066(5) -0.016(3) 0.001(4) -0.014(3)
C21_51 0.036(4) 0.042(3) 0.038(4) -0.012(3) 0.004(3) -0.023(3)
C22_51 0.028(4) 0.039(3) 0.056(4) -0.016(3) 0.009(3) -0.021(3)
C23_51 0.047(4) 0.036(3) 0.063(5) -0.021(3) 0.002(4) -0.022(3)
C24_51 0.053(5) 0.036(3) 0.062(5) -0.017(3) -0.001(4) -0.020(3)
C25_51 0.038(4) 0.045(4) 0.058(4) -0.028(3) 0.006(3) -0.019(3)
C26_51 0.035(4) 0.029(3) 0.051(4) -0.009(3) -0.015(3) -0.006(3)
C27_51 0.054(5) 0.038(4) 0.073(5) -0.023(4) 0.004(4) -0.020(4)
O1_51 0.053(3) 0.049(3) 0.081(4) -0.012(2) 0.000(3) -0.028(2)
O2_51 0.024(3) 0.036(2) 0.103(4) -0.003(2) -0.002(3) -0.009(2)
O3_51 0.073(4) 0.035(2) 0.083(4) -0.020(2) -0.011(3) -0.023(3)
O4_51 0.061(3) 0.038(2) 0.073(3) -0.025(2) -0.001(3) -0.022(2)
O5_51 0.064(3) 0.048(3) 0.071(3) -0.019(2) -0.004(3) -0.032(2)
O6_51 0.044(3) 0.048(3) 0.093(4) -0.012(3) -0.022(3) -0.023(2)
C1_52 0.052(5) 0.037(3) 0.021(3) -0.004(2) 0.003(3) -0.025(3)
C2_52 0.029(4) 0.035(3) 0.046(4) -0.009(3) -0.002(3) -0.015(3)
C3_52 0.055(5) 0.044(3) 0.044(4) -0.010(3) 0.003(3) -0.032(4)
C4_52 0.046(4) 0.048(3) 0.029(4) -0.011(3) 0.006(3) -0.029(3)
C5_52 0.039(4) 0.043(3) 0.048(4) -0.015(3) -0.005(3) -0.019(3)
C6_52 0.052(5) 0.029(3) 0.043(4) -0.003(3) -0.006(3) -0.025(3)
C7_52 0.036(4) 0.038(3) 0.041(4) -0.009(3) 0.002(3) -0.017(3)
C8_52 0.045(5) 0.039(3) 0.060(5) -0.020(3) 0.007(4) -0.023(3)
C9_52 0.055(5) 0.047(4) 0.038(4) -0.004(3) -0.005(3) -0.029(4)
C10_52 0.041(5) 0.059(4) 0.032(4) -0.008(3) -0.007(3) -0.021(4)
C11_52 0.038(4) 0.053(4) 0.044(4) -0.017(3) 0.003(3) -0.018(4)
C12_52 0.044(5) 0.044(4) 0.045(4) -0.013(3) 0.008(3) -0.026(3)
C13_52 0.061(5) 0.050(4) 0.042(4) -0.013(3) 0.008(4) -0.030(4)
C14_52 0.035(4) 0.044(3) 0.053(4) -0.010(3) 0.006(3) -0.027(3)
C15_52 0.038(4) 0.036(3) 0.064(5) -0.012(3) 0.001(4) -0.018(3)
C16_52 0.037(4) 0.033(3) 0.071(5) -0.013(3) 0.005(3) -0.019(3)
C17_52 0.071(5) 0.033(3) 0.067(5) -0.007(3) -0.006(4) -0.033(4)
C18_52 0.084(6) 0.044(4) 0.072(5) -0.012(4) 0.000(5) -0.040(4)
C19_52 0.067(5) 0.049(4) 0.039(4) -0.005(3) -0.009(4) -0.031(4)
C20_52 0.056(5) 0.038(4) 0.067(5) -0.016(3) 0.003(4) -0.024(4)
C21_52 0.041(4) 0.044(3) 0.047(4) -0.011(3) 0.000(3) -0.021(3)
C22_52 0.037(4) 0.042(3) 0.060(5) -0.008(3) -0.012(3) -0.014(3)
C23_52 0.054(5) 0.041(3) 0.053(4) -0.013(3) -0.010(4) -0.022(3)
C24_52 0.044(4) 0.035(3) 0.044(4) -0.012(3) 0.002(3) -0.018(3)
C25_52 0.047(4) 0.042(4) 0.074(5) -0.017(3) -0.002(4) -0.023(3)
C26_52 0.041(4) 0.035(3) 0.074(5) -0.014(3) -0.011(4) -0.017(3)
C27_52 0.040(4) 0.043(4) 0.063(5) -0.019(3) -0.005(4) -0.014(3)
O1_52 0.051(3) 0.046(2) 0.056(3) -0.012(2) 0.002(2) -0.020(2)
O2_52 0.039(3) 0.056(3) 0.070(3) -0.002(2) -0.007(3) -0.016(2)
O3_52 0.063(4) 0.038(2) 0.090(4) -0.018(3) -0.018(3) -0.022(3)
O4_52 0.089(4) 0.032(2) 0.096(4) -0.020(2) -0.039(3) -0.015(3)
O5_52 0.081(4) 0.057(3) 0.115(4) 0.011(3) -0.032(3) -0.050(3)
O6_52 0.062(3) 0.047(3) 0.094(4) -0.023(3) -0.006(3) -0.034(3)
C1_53 0.031(4) 0.039(3) 0.035(4) -0.003(3) -0.016(3) -0.014(3)
C2_53 0.047(4) 0.035(3) 0.041(4) -0.003(3) 0.003(3) -0.023(3)
C3_53 0.048(4) 0.042(3) 0.048(4) -0.013(3) 0.002(3) -0.024(3)
C4_53 0.061(5) 0.050(4) 0.056(5) -0.012(3) 0.008(4) -0.037(4)
C5_53 0.048(4) 0.044(4) 0.050(5) -0.007(3) -0.003(4) -0.024(3)
C6_53 0.043(4) 0.032(3) 0.052(4) -0.011(3) -0.006(3) -0.016(3)
C7_53 0.027(4) 0.029(3) 0.051(4) -0.006(3) -0.012(3) -0.004(3)
C8_53 0.056(5) 0.033(3) 0.041(4) -0.007(3) -0.002(3) -0.022(3)
C9_53 0.066(5) 0.034(3) 0.051(5) -0.006(3) -0.004(4) -0.024(3)
C10_53 0.043(4) 0.031(3) 0.054(5) -0.004(3) -0.013(4) -0.011(3)
C11_53 0.046(4) 0.042(3) 0.052(5) -0.008(3) -0.017(4) -0.017(3)
C12_53 0.064(5) 0.056(4) 0.046(4) -0.019(3) 0.004(4) -0.045(4)
C13_53 0.040(4) 0.045(4) 0.042(4) -0.010(3) -0.011(3) -0.013(3)
C14_53 0.053(5) 0.040(3) 0.062(5) -0.015(3) 0.003(4) -0.027(3)
C15_53 0.074(5) 0.048(4) 0.051(5) -0.020(3) 0.007(4) -0.035(4)
C16_53 0.063(5) 0.042(3) 0.053(4) -0.010(3) 0.007(4) -0.032(4)
C17_53 0.048(4) 0.040(4) 0.071(5) -0.017(3) -0.008(4) -0.023(3)
C18_53 0.092(6) 0.055(4) 0.073(6) -0.011(4) -0.013(5) -0.041(4)
C19_53 0.083(6) 0.033(3) 0.055(5) -0.012(3) -0.010(4) -0.019(4)
C20_53 0.080(6) 0.046(4) 0.064(5) -0.011(4) -0.013(5) -0.037(4)
C21_53 0.037(4) 0.046(3) 0.043(4) -0.009(3) 0.004(3) -0.021(3)
C22_53 0.075(5) 0.059(4) 0.048(4) -0.002(3) -0.021(4) -0.044(4)
C23_53 0.065(5) 0.060(4) 0.071(5) -0.014(4) -0.010(4) -0.037(4)
C24_53 0.047(4) 0.056(4) 0.047(5) -0.009(3) -0.007(3) -0.025(4)
C25_53 0.058(5) 0.050(4) 0.046(4) -0.019(3) 0.015(4) -0.031(4)
C26_53 0.057(5) 0.052(4) 0.043(4) -0.013(3) 0.002(3) -0.032(4)
C27_53 0.099(7) 0.063(5) 0.060(6) -0.012(4) -0.001(5) -0.052(5)
O1_53 0.058(3) 0.049(2) 0.049(3) -0.006(2) 0.000(2) -0.028(2)
O2_53 0.056(3) 0.078(3) 0.046(3) -0.017(3) 0.008(2) -0.036(3)
O3_53 0.087(4) 0.052(3) 0.062(3) -0.016(2) -0.009(3) -0.040(3)
O4_53 0.095(4) 0.041(3) 0.084(4) -0.019(3) -0.021(3) -0.025(3)
O5_53 0.109(4) 0.084(4) 0.078(4) -0.009(3) -0.015(3) -0.067(3)
O6_53 0.106(4) 0.062(3) 0.054(3) -0.013(3) 0.002(3) -0.060(3)
C1_54 0.034(4) 0.046(3) 0.029(4) -0.011(3) 0.000(3) -0.018(3)
C2_54 0.055(5) 0.038(3) 0.047(4) -0.012(3) 0.000(4) -0.027(3)
C3_54 0.040(4) 0.039(3) 0.040(4) -0.006(3) -0.007(3) -0.021(3)
C4_54 0.049(4) 0.043(4) 0.053(4) -0.012(3) 0.000(4) -0.023(3)
C5_54 0.035(4) 0.045(3) 0.040(4) -0.014(3) 0.002(3) -0.022(3)
C6_54 0.039(4) 0.035(3) 0.040(4) -0.014(3) -0.007(3) -0.012(3)
C7_54 0.044(4) 0.041(3) 0.040(4) -0.011(3) -0.003(3) -0.019(3)
C8_54 0.052(4) 0.041(3) 0.035(4) -0.006(3) -0.004(3) -0.020(3)
C9_54 0.047(4) 0.044(3) 0.025(4) -0.002(3) -0.003(3) -0.023(3)
C10_54 0.035(4) 0.040(3) 0.038(4) 0.000(3) -0.005(3) -0.005(3)
C11_54 0.033(4) 0.042(3) 0.039(4) -0.001(3) -0.013(3) -0.011(3)
C12_54 0.048(4) 0.033(3) 0.026(4) -0.005(3) -0.001(3) -0.017(3)
C13_54 0.052(5) 0.052(4) 0.030(4) -0.004(3) -0.016(4) -0.006(4)
C14_54 0.039(4) 0.037(3) 0.047(4) -0.011(3) 0.006(3) -0.021(3)
C15_54 0.039(4) 0.033(3) 0.056(5) -0.016(3) 0.001(3) -0.019(3)
C16_54 0.045(4) 0.043(3) 0.049(4) -0.007(3) -0.007(3) -0.021(3)
C17_54 0.044(4) 0.043(3) 0.055(5) -0.019(3) 0.005(3) -0.028(3)
C18_54 0.055(5) 0.042(3) 0.042(4) -0.012(3) -0.002(3) -0.024(3)
C19_54 0.030(4) 0.030(3) 0.049(4) -0.012(3) 0.006(3) -0.009(3)
C20_54 0.060(5) 0.044(4) 0.053(5) -0.021(3) 0.012(4) -0.033(4)
C21_54 0.039(4) 0.041(3) 0.036(4) -0.012(3) 0.002(3) -0.017(3)
C22_54 0.051(4) 0.045(3) 0.044(4) -0.009(3) -0.006(3) -0.024(3)
C23_54 0.045(4) 0.038(3) 0.042(4) -0.019(3) 0.004(3) -0.019(3)
C24_54 0.053(4) 0.046(3) 0.029(4) -0.006(3) 0.001(3) -0.030(3)
C25_54 0.036(4) 0.049(4) 0.044(4) -0.020(3) 0.008(3) -0.017(3)
C26_54 0.042(4) 0.033(3) 0.044(4) -0.012(3) -0.001(3) -0.019(3)
C27_54 0.099(6) 0.061(4) 0.047(5) -0.017(4) 0.009(4) -0.054(5)
O1_54 0.059(3) 0.065(3) 0.034(3) -0.011(2) 0.009(2) -0.033(3)
O2_54 0.052(3) 0.079(3) 0.032(3) -0.013(2) 0.007(2) -0.030(3)
O3_54 0.071(3) 0.040(2) 0.050(3) -0.021(2) 0.002(3) -0.023(2)
O4_54 0.091(4) 0.039(2) 0.083(4) -0.015(2) -0.006(3) -0.038(3)
O5_54 0.072(3) 0.055(3) 0.050(3) -0.017(2) 0.006(2) -0.042(3)
O6_54 0.089(4) 0.072(3) 0.034(3) -0.013(2) 0.012(3) -0.058(3)
C1_55 0.029(4) 0.032(3) 0.052(4) -0.013(3) -0.001(3) -0.012(3)
C2_55 0.036(4) 0.036(3) 0.036(4) -0.011(3) 0.005(3) -0.016(3)
C3_55 0.041(4) 0.040(3) 0.041(4) -0.019(3) 0.005(3) -0.020(3)
C4_55 0.035(4) 0.032(3) 0.043(4) -0.011(3) 0.002(3) -0.018(3)
C5_55 0.053(4) 0.035(3) 0.041(4) -0.010(3) 0.004(3) -0.027(3)
C6_55 0.044(4) 0.038(3) 0.042(4) -0.015(3) -0.004(3) -0.019(3)
C7_55 0.041(4) 0.041(3) 0.027(4) -0.010(3) -0.001(3) -0.016(3)
C8_55 0.054(5) 0.039(3) 0.034(4) -0.008(3) -0.002(3) -0.019(3)
C9_55 0.068(5) 0.054(4) 0.033(4) -0.012(3) 0.009(4) -0.031(4)
C10_55 0.046(5) 0.053(4) 0.039(4) -0.012(3) 0.003(4) -0.016(4)
C11_55 0.046(4) 0.058(4) 0.039(4) -0.023(3) 0.003(4) -0.020(4)
C12_55 0.048(4) 0.042(3) 0.033(4) -0.010(3) -0.001(3) -0.016(3)
C13_55 0.024(4) 0.056(4) 0.038(4) -0.006(3) -0.009(3) -0.007(3)
C14_55 0.034(4) 0.043(3) 0.042(4) -0.017(3) 0.014(3) -0.026(3)
C15_55 0.045(4) 0.028(3) 0.033(4) -0.012(3) 0.012(3) -0.019(3)
C16_55 0.049(4) 0.038(3) 0.063(5) -0.020(3) 0.006(3) -0.027(3)
C17_55 0.046(4) 0.035(3) 0.055(5) -0.021(3) 0.013(3) -0.024(3)
C18_55 0.046(4) 0.035(3) 0.043(4) -0.012(3) 0.005(3) -0.017(3)
C19_55 0.047(4) 0.033(3) 0.050(4) -0.014(3) 0.005(3) -0.020(3)
C20_55 0.081(6) 0.042(4) 0.077(6) -0.023(4) 0.010(5) -0.046(4)
C21_55 0.046(4) 0.043(3) 0.039(4) -0.018(3) 0.003(3) -0.022(3)
C22_55 0.060(5) 0.043(3) 0.040(4) -0.004(3) -0.007(3) -0.034(3)
C23_55 0.056(4) 0.042(3) 0.039(4) -0.016(3) 0.001(3) -0.031(3)
C24_55 0.051(4) 0.041(3) 0.042(4) -0.011(3) -0.004(3) -0.025(3)
C25_55 0.051(4) 0.040(3) 0.056(4) -0.025(3) 0.012(3) -0.026(3)
C26_55 0.039(4) 0.048(3) 0.045(4) -0.021(3) 0.009(3) -0.025(3)
C27_55 0.061(5) 0.048(4) 0.044(4) -0.018(3) 0.012(4) -0.036(4)
O1_55 0.069(4) 0.078(3) 0.030(3) -0.009(2) 0.013(3) -0.038(3)
O2_55 0.055(3) 0.079(3) 0.041(3) -0.018(2) 0.000(2) -0.032(3)
O3_55 0.083(4) 0.052(3) 0.062(3) -0.028(2) 0.001(3) -0.038(3)
O4_55 0.074(3) 0.040(2) 0.071(3) -0.016(2) -0.008(3) -0.031(2)
O5_55 0.096(4) 0.067(3) 0.069(3) -0.011(2) -0.008(3) -0.063(3)
O6_55 0.088(4) 0.067(3) 0.047(3) -0.008(2) 0.003(3) -0.058(3)
C1_56 0.040(4) 0.041(3) 0.036(4) -0.012(3) -0.002(3) -0.020(3)
C2_56 0.033(4) 0.031(3) 0.044(4) -0.008(3) 0.002(3) -0.017(3)
C3_56 0.049(4) 0.036(3) 0.043(4) -0.008(3) 0.003(3) -0.024(3)
C4_56 0.042(4) 0.038(3) 0.042(4) -0.017(3) 0.011(3) -0.021(3)
C5_56 0.035(4) 0.030(3) 0.059(5) -0.011(3) -0.003(3) -0.016(3)
C6_56 0.025(4) 0.035(3) 0.036(4) -0.012(3) -0.003(3) -0.011(3)
C7_56 0.041(4) 0.034(3) 0.030(4) -0.008(3) 0.003(3) -0.021(3)
C8_56 0.038(4) 0.042(3) 0.039(4) -0.008(3) -0.005(3) -0.023(3)
C9_56 0.056(5) 0.040(3) 0.031(4) -0.005(3) 0.001(3) -0.029(3)
C10_56 0.047(4) 0.033(3) 0.034(4) -0.006(3) -0.006(3) -0.019(3)
C11_56 0.040(4) 0.037(3) 0.039(4) -0.011(3) -0.005(3) -0.017(3)
C12_56 0.031(4) 0.035(3) 0.039(4) -0.015(3) 0.003(3) -0.016(3)
C13_56 0.050(4) 0.036(3) 0.037(4) -0.013(3) -0.003(3) -0.019(3)
C14_56 0.028(4) 0.027(3) 0.044(4) -0.013(3) 0.011(3) -0.012(3)
C15_56 0.070(5) 0.038(3) 0.043(4) -0.011(3) -0.001(4) -0.023(4)
C16_56 0.074(5) 0.044(4) 0.052(5) -0.025(3) 0.025(4) -0.034(4)
C17_56 0.059(5) 0.045(4) 0.052(5) -0.014(3) 0.005(4) -0.035(4)
C18_56 0.040(4) 0.030(3) 0.038(4) -0.012(3) 0.007(3) -0.017(3)
C19_56 0.041(4) 0.035(3) 0.047(4) -0.014(3) 0.005(3) -0.024(3)
C20_56 0.064(5) 0.037(4) 0.067(5) -0.026(4) 0.019(4) -0.034(4)
C21_56 0.041(4) 0.045(3) 0.035(4) -0.020(3) 0.011(3) -0.019(3)
C22_56 0.046(4) 0.041(3) 0.047(4) -0.012(3) 0.004(3) -0.026(3)
C23_56 0.050(4) 0.035(3) 0.042(4) -0.024(3) 0.017(3) -0.022(3)
C24_56 0.070(5) 0.045(4) 0.054(5) -0.018(3) 0.007(4) -0.038(4)
C25_56 0.068(5) 0.044(3) 0.038(4) -0.021(3) 0.015(3) -0.038(3)
C26_56 0.052(4) 0.041(3) 0.048(4) -0.021(3) 0.013(3) -0.031(3)
C27_56 0.079(5) 0.048(4) 0.034(4) -0.014(3) 0.014(4) -0.045(4)
O1_56 0.056(3) 0.074(3) 0.032(3) -0.015(2) 0.009(2) -0.044(3)
O2_56 0.062(3) 0.056(2) 0.033(3) -0.014(2) 0.001(2) -0.036(2)
O3_56 0.144(5) 0.058(3) 0.049(3) -0.021(3) -0.009(3) -0.047(3)
O4_56 0.064(3) 0.039(2) 0.067(3) -0.018(2) -0.007(3) -0.027(2)
O5_56 0.087(4) 0.058(3) 0.052(3) -0.018(2) 0.010(3) -0.049(3)
O6_56 0.098(4) 0.076(3) 0.048(3) -0.006(2) 0.006(3) -0.070(3)

loop_
_atom_type_symbol
_atom_type_description
_atom_type_scat_dispersion_real
_atom_type_scat_dispersion_imag
_atom_type_scat_source
C C 0.0181 0.0091 'International Tables Vol C Tables 4.2.6.8 and 6.1.1.4'
H H 0.0000 0.0000 'International Tables Vol C Tables 4.2.6.8 and 6.1.1.4'
O O 0.0492 0.0322 'International Tables Vol C Tables 4.2.6.8 and 6.1.1.4'

loop_
_geom_angle_atom_site_label_1
_geom_angle_atom_site_label_2
_geom_angle_atom_site_label_3
_geom_angle
C2_1 C1_1 C6_1 118.6(6)
C2_1 C1_1 C7_1 120.2(5)
C6_1 C1_1 C7_1 121.2(5)
C1_1 C2_1 C3_1 121.3(5)
C1_1 C2_1 H2_1 119.3
C3_1 C2_1 H2_1 119.3
C4_1 C3_1 C2_1 119.6(5)
C4_1 C3_1 C14_1 119.9(5)
C2_1 C3_1 C14_1 120.5(5)
C3_1 C4_1 C5_1 120.4(6)
C3_1 C4_1 H4_1 119.8
C5_1 C4_1 H4_1 119.8
C6_1 C5_1 C4_1 119.6(5)
C6_1 C5_1 C21_1 120.2(5)
C4_1 C5_1 C21_1 120.0(5)
C5_1 C6_1 C1_1 120.3(5)
C5_1 C6_1 H6_1 119.8
C1_1 C6_1 H6_1 119.8
C12_1 C7_1 C8_1 116.2(6)
C12_1 C7_1 C1_1 121.6(5)
C8_1 C7_1 C1_1 122.2(5)
C9_1 C8_1 C7_1 121.9(6)
C9_1 C8_1 H8_1 119.0
C7_1 C8_1 H8_1 119.0
C8_1 C9_1 C10_1 120.5(5)
C8_1 C9_1 H9_1 119.8
C10_1 C9_1 H9_1 119.8
C11_1 C10_1 C9_1 119.1(6)
C11_1 C10_1 C13_1 123.2(5)
C9_1 C10_1 C13_1 117.8(5)
C10_1 C11_1 C12_1 120.6(5)
C10_1 C11_1 H11_1 119.7
C12_1 C11_1 H11_1 119.7
C11_1 C12_1 C7_1 121.7(5)
C11_1 C12_1 H12_1 119.1
C7_1 C12_1 H12_1 119.1
O1_1 C13_1 O2_1 123.8(6)
O1_1 C13_1 C10_1 122.4(5)
O2_1 C13_1 C10_1 113.8(5)
C15_1 C14_1 C19_1 120.4(6)
C15_1 C14_1 C3_1 120.2(5)
C19_1 C14_1 C3_1 119.5(6)
C14_1 C15_1 C16_1 121.1(6)
C14_1 C15_1 H15_1 119.5
C16_1 C15_1 H15_1 119.5
C17_1 C16_1 C15_1 119.1(7)
C17_1 C16_1 H16_1 120.4
C15_1 C16_1 H16_1 120.4
C16_1 C17_1 C18_1 121.1(6)
C16_1 C17_1 C20_1 121.9(7)
C18_1 C17_1 C20_1 116.9(6)
C17_1 C18_1 C19_1 119.5(6)
C17_1 C18_1 H18_1 120.2
C19_1 C18_1 H18_1 120.2
C14_1 C19_1 C18_1 118.8(6)
C14_1 C19_1 H19_1 120.6
C18_1 C19_1 H19_1 120.6
O4_1 C20_1 O3_1 122.7(6)
O4_1 C20_1 C17_1 121.2(7)
O3_1 C20_1 C17_1 116.1(6)
C22_1 C21_1 C26_1 118.7(5)
C22_1 C21_1 C5_1 122.4(6)
C26_1 C21_1 C5_1 118.9(5)
C21_1 C22_1 C23_1 120.0(6)
C21_1 C22_1 H22_1 120.0
C23_1 C22_1 H22_1 120.0
C22_1 C23_1 C24_1 121.4(5)
C22_1 C23_1 H23_1 119.3
C24_1 C23_1 H23_1 119.3
C25_1 C24_1 C27_1 124.0(6)
C25_1 C24_1 C23_1 117.5(5)
C27_1 C24_1 C23_1 118.4(6)
C24_1 C25_1 C26_1 123.7(6)
C24_1 C25_1 H25_1 118.1
C26_1 C25_1 H25_1 118.1
C25_1 C26_1 C21_1 118.5(6)
C25_1 C26_1 H26_1 120.7
C21_1 C26_1 H26_1 120.7
O5_1 C27_1 O6_1 120.6(6)
O5_1 C27_1 C24_1 123.6(7)
O6_1 C27_1 C24_1 115.8(6)
C13_1 O2_1 H2A_1 109.5
C20_1 O3_1 H3A_1 109.5
C27_1 O6_1 H6A_1 109.5
C2_2 C1_2 C6_2 117.3(6)
C2_2 C1_2 C7_2 122.4(5)
C6_2 C1_2 C7_2 120.3(5)
C1_2 C2_2 C3_2 122.0(5)
C1_2 C2_2 H2_2 119.0
C3_2 C2_2 H2_2 119.0
C2_2 C3_2 C4_2 118.6(5)
C2_2 C3_2 C14_2 121.0(5)
C4_2 C3_2 C14_2 120.3(5)
C5_2 C4_2 C3_2 120.4(6)
C5_2 C4_2 H4_2 119.8
C3_2 C4_2 H4_2 119.8
C6_2 C5_2 C4_2 119.8(5)
C6_2 C5_2 C21_2 120.1(5)
C4_2 C5_2 C21_2 120.1(5)
C5_2 C6_2 C1_2 121.8(5)
C5_2 C6_2 H6_2 119.1
C1_2 C6_2 H6_2 119.1
C12_2 C7_2 C8_2 116.7(6)
C12_2 C7_2 C1_2 123.1(5)
C8_2 C7_2 C1_2 120.2(5)
C9_2 C8_2 C7_2 122.6(6)
C9_2 C8_2 H8_2 118.7
C7_2 C8_2 H8_2 118.7
C8_2 C9_2 C10_2 118.2(5)
C8_2 C9_2 H9_2 120.9
C10_2 C9_2 H9_2 120.9
C11_2 C10_2 C9_2 121.1(6)
C11_2 C10_2 C13_2 119.5(6)
C9_2 C10_2 C13_2 119.3(6)
C10_2 C11_2 C12_2 118.6(6)
C10_2 C11_2 H11_2 120.7
C12_2 C11_2 H11_2 120.7
C7_2 C12_2 C11_2 122.7(6)
C7_2 C12_2 H12_2 118.6
C11_2 C12_2 H12_2 118.6
O2_2 C13_2 O1_2 125.4(6)
O2_2 C13_2 C10_2 118.4(6)
O1_2 C13_2 C10_2 116.2(6)
C15_2 C14_2 C19_2 120.5(6)
C15_2 C14_2 C3_2 122.0(5)
C19_2 C14_2 C3_2 117.1(6)
C16_2 C15_2 C14_2 118.6(6)
C16_2 C15_2 H15_2 120.7
C14_2 C15_2 H15_2 120.7
C15_2 C16_2 C17_2 120.9(6)
C15_2 C16_2 H16_2 119.6
C17_2 C16_2 H16_2 119.6
C18_2 C17_2 C16_2 120.0(6)
C18_2 C17_2 C20_2 120.1(6)
C16_2 C17_2 C20_2 119.7(6)
C17_2 C18_2 C19_2 121.4(6)
C17_2 C18_2 H18_2 119.3
C19_2 C18_2 H18_2 119.3
C18_2 C19_2 C14_2 118.3(6)
C18_2 C19_2 H19_2 120.9
C14_2 C19_2 H19_2 120.9
O4_2 C20_2 O3_2 123.0(6)
O4_2 C20_2 C17_2 119.7(7)
O3_2 C20_2 C17_2 117.1(6)
C22_2 C21_2 C26_2 116.0(5)
C22_2 C21_2 C5_2 123.1(6)
C26_2 C21_2 C5_2 120.9(5)
C21_2 C22_2 C23_2 124.0(6)
C21_2 C22_2 H22_2 118.0
C23_2 C22_2 H22_2 118.0
C22_2 C23_2 C24_2 117.5(6)
C22_2 C23_2 H23_2 121.2
C24_2 C23_2 H23_2 121.2
C23_2 C24_2 C25_2 121.1(6)
C23_2 C24_2 C27_2 120.0(6)
C25_2 C24_2 C27_2 118.7(6)
C26_2 C25_2 C24_2 116.5(6)
C26_2 C25_2 H25_2 121.7
C24_2 C25_2 H25_2 121.7
C25_2 C26_2 C21_2 124.6(6)
C25_2 C26_2 H26_2 117.7
C21_2 C26_2 H26_2 117.7
O5_2 C27_2 O6_2 125.0(5)
O5_2 C27_2 C24_2 119.6(6)
O6_2 C27_2 C24_2 115.4(6)
C13_2 O1_2 H1A_2 109.5
C20_2 O3_2 H3A_2 109.5
C27_2 O6_2 H6A_2 109.5
C2_3 C1_3 C6_3 116.6(6)
C2_3 C1_3 C7_3 122.6(5)
C6_3 C1_3 C7_3 120.8(5)
C3_3 C2_3 C1_3 122.9(5)
C3_3 C2_3 H2_3 118.5
C1_3 C2_3 H2_3 118.5
C2_3 C3_3 C4_3 119.5(5)
C2_3 C3_3 C14_3 121.3(5)
C4_3 C3_3 C14_3 119.2(5)
C5_3 C4_3 C3_3 119.5(6)
C5_3 C4_3 H4_3 120.2
C3_3 C4_3 H4_3 120.2
C6_3 C5_3 C4_3 119.2(5)
C6_3 C5_3 C21_3 120.9(5)
C4_3 C5_3 C21_3 119.9(5)
C5_3 C6_3 C1_3 122.2(6)
C5_3 C6_3 H6_3 118.9
C1_3 C6_3 H6_3 118.9
C12_3 C7_3 C8_3 116.8(6)
C12_3 C7_3 C1_3 122.9(5)
C8_3 C7_3 C1_3 120.3(6)
C9_3 C8_3 C7_3 120.6(6)
C9_3 C8_3 H8_3 119.7
C7_3 C8_3 H8_3 119.7
C10_3 C9_3 C8_3 121.0(6)
C10_3 C9_3 H9_3 119.5
C8_3 C9_3 H9_3 119.5
C9_3 C10_3 C11_3 117.1(6)
C9_3 C10_3 C13_3 120.9(6)
C11_3 C10_3 C13_3 122.0(6)
C12_3 C11_3 C10_3 123.3(6)
C12_3 C11_3 H11_3 118.4
C10_3 C11_3 H11_3 118.4
C11_3 C12_3 C7_3 121.1(6)
C11_3 C12_3 H12_3 119.5
C7_3 C12_3 H12_3 119.5
O1_3 C13_3 O2_3 120.8(6)
O1_3 C13_3 C10_3 119.1(6)
O2_3 C13_3 C10_3 120.0(6)
C15_3 C14_3 C19_3 118.4(5)
C15_3 C14_3 C3_3 122.7(5)
C19_3 C14_3 C3_3 118.8(5)
C16_3 C15_3 C14_3 121.6(5)
C16_3 C15_3 H15_3 119.2
C14_3 C15_3 H15_3 119.2
C17_3 C16_3 C15_3 119.8(6)
C17_3 C16_3 H16_3 120.1
C15_3 C16_3 H16_3 120.1
C16_3 C17_3 C18_3 120.5(6)
C16_3 C17_3 C20_3 120.1(6)
C18_3 C17_3 C20_3 119.5(6)
C19_3 C18_3 C17_3 118.9(6)
C19_3 C18_3 H18_3 120.6
C17_3 C18_3 H18_3 120.6
C18_3 C19_3 C14_3 120.7(6)
C18_3 C19_3 H19_3 119.6
C14_3 C19_3 H19_3 119.6
O3_3 C20_3 O4_3 124.1(6)
O3_3 C20_3 C17_3 116.9(6)
O4_3 C20_3 C17_3 118.9(7)
C26_3 C21_3 C22_3 120.9(5)
C26_3 C21_3 C5_3 120.1(5)
C22_3 C21_3 C5_3 119.0(5)
C21_3 C22_3 C23_3 118.6(6)
C21_3 C22_3 H22_3 120.7
C23_3 C22_3 H22_3 120.7
C24_3 C23_3 C22_3 120.1(5)
C24_3 C23_3 H23_3 120.0
C22_3 C23_3 H23_3 120.0
C23_3 C24_3 C25_3 121.9(5)
C23_3 C24_3 C27_3 119.0(5)
C25_3 C24_3 C27_3 119.1(6)
C24_3 C25_3 C26_3 117.8(6)
C24_3 C25_3 H25_3 121.1
C26_3 C25_3 H25_3 121.1
C21_3 C26_3 C25_3 120.7(6)
C21_3 C26_3 H26_3 119.6
C25_3 C26_3 H26_3 119.6
O5_3 C27_3 O6_3 124.5(5)
O5_3 C27_3 C24_3 119.9(6)
O6_3 C27_3 C24_3 115.6(5)
C13_3 O1_3 H2B_3 109.5
C13_3 O2_3 H2A_3 109.5
C20_3 O3_3 H3A_3 109.5
C27_3 O6_3 H6A_3 109.5
C2_4 C1_4 C6_4 119.6(6)
C2_4 C1_4 C7_4 120.6(5)
C6_4 C1_4 C7_4 119.8(5)
C3_4 C2_4 C1_4 120.2(5)
C3_4 C2_4 H2_4 119.9
C1_4 C2_4 H2_4 119.9
C2_4 C3_4 C4_4 119.7(5)
C2_4 C3_4 C14_4 120.3(5)
C4_4 C3_4 C14_4 119.9(5)
C5_4 C4_4 C3_4 120.6(6)
C5_4 C4_4 H4_4 119.7
C3_4 C4_4 H4_4 119.7
C6_4 C5_4 C4_4 119.3(5)
C6_4 C5_4 C21_4 120.2(5)
C4_4 C5_4 C21_4 120.4(6)
C5_4 C6_4 C1_4 120.1(5)
C5_4 C6_4 H6_4 119.9
C1_4 C6_4 H6_4 119.9
C8_4 C7_4 C12_4 119.2(6)
C8_4 C7_4 C1_4 119.6(5)
C12_4 C7_4 C1_4 121.3(5)
C7_4 C8_4 C9_4 122.0(6)
C7_4 C8_4 H8_4 119.0
C9_4 C8_4 H8_4 119.0
C8_4 C9_4 C10_4 119.3(6)
C8_4 C9_4 H9_4 120.4
C10_4 C9_4 H9_4 120.4
C9_4 C10_4 C11_4 117.5(6)
C9_4 C10_4 C13_4 120.5(5)
C11_4 C10_4 C13_4 121.9(6)
C12_4 C11_4 C10_4 120.9(5)
C12_4 C11_4 H11_4 119.5
C10_4 C11_4 H11_4 119.5
C11_4 C12_4 C7_4 121.0(6)
C11_4 C12_4 H12_4 119.5
C7_4 C12_4 H12_4 119.5
O2_4 C13_4 O1_4 123.5(6)
O2_4 C13_4 C10_4 120.5(6)
O1_4 C13_4 C10_4 116.0(5)
C15_4 C14_4 C19_4 118.7(5)
C15_4 C14_4 C3_4 121.1(5)
C19_4 C14_4 C3_4 120.0(5)
C16_4 C15_4 C14_4 122.1(6)
C16_4 C15_4 H15_4 119.0
C14_4 C15_4 H15_4 119.0
C15_4 C16_4 C17_4 117.9(6)
C15_4 C16_4 H16_4 121.0
C17_4 C16_4 H16_4 121.0
C18_4 C17_4 C16_4 122.2(6)
C18_4 C17_4 C20_4 120.0(6)
C16_4 C17_4 C20_4 117.8(6)
C17_4 C18_4 C19_4 118.1(6)
C17_4 C18_4 H18_4 120.9
C19_4 C18_4 H18_4 120.9
C18_4 C19_4 C14_4 120.9(6)
C18_4 C19_4 H19_4 119.6
C14_4 C19_4 H19_4 119.6
O3_4 C20_4 O4_4 121.2(6)
O3_4 C20_4 C17_4 120.0(6)
O4_4 C20_4 C17_4 118.7(6)
C26_4 C21_4 C22_4 120.0(5)
C26_4 C21_4 C5_4 121.8(5)
C22_4 C21_4 C5_4 118.2(6)
C23_4 C22_4 C21_4 117.2(6)
C23_4 C22_4 H22_4 121.4
C21_4 C22_4 H22_4 121.4
C24_4 C23_4 C22_4 122.2(6)
C24_4 C23_4 H23_4 118.9
C22_4 C23_4 H23_4 118.9
C25_4 C24_4 C23_4 117.1(6)
C25_4 C24_4 C27_4 122.6(6)
C23_4 C24_4 C27_4 120.3(6)
C24_4 C25_4 C26_4 121.9(6)
C24_4 C25_4 H25_4 119.0
C26_4 C25_4 H25_4 119.0
C21_4 C26_4 C25_4 121.4(5)
C21_4 C26_4 H26_4 119.3
C25_4 C26_4 H26_4 119.3
O5_4 C27_4 O6_4 124.0(6)
O5_4 C27_4 C24_4 118.2(7)
O6_4 C27_4 C24_4 117.7(6)
C13_4 O1_4 H1A_4 109.5
C20_4 O3_4 H3A_4 109.5
C27_4 O6_4 H6A_4 109.5
C6_5 C1_5 C2_5 118.8(6)
C6_5 C1_5 C7_5 121.6(5)
C2_5 C1_5 C7_5 119.4(5)
C3_5 C2_5 C1_5 120.7(5)
C3_5 C2_5 H2_5 119.7
C1_5 C2_5 H2_5 119.7
C4_5 C3_5 C2_5 119.9(5)
C4_5 C3_5 C14_5 120.1(6)
C2_5 C3_5 C14_5 119.9(5)
C3_5 C4_5 C5_5 120.6(6)
C3_5 C4_5 H4_5 119.7
C5_5 C4_5 H4_5 119.7
C6_5 C5_5 C4_5 118.0(5)
C6_5 C5_5 C21_5 122.0(5)
C4_5 C5_5 C21_5 119.9(6)
C1_5 C6_5 C5_5 121.7(5)
C1_5 C6_5 H6_5 119.2
C5_5 C6_5 H6_5 119.2
C8_5 C7_5 C12_5 117.4(6)
C8_5 C7_5 C1_5 122.0(5)
C12_5 C7_5 C1_5 120.5(5)
C7_5 C8_5 C9_5 122.9(6)
C7_5 C8_5 H8_5 118.6
C9_5 C8_5 H8_5 118.6
C8_5 C9_5 C10_5 118.3(6)
C8_5 C9_5 H9_5 120.9
C10_5 C9_5 H9_5 120.9
C11_5 C10_5 C9_5 122.5(6)
C11_5 C10_5 C13_5 118.7(5)
C9_5 C10_5 C13_5 118.7(5)
C10_5 C11_5 C12_5 118.0(6)
C10_5 C11_5 H11_5 121.0
C12_5 C11_5 H11_5 121.0
C11_5 C12_5 C7_5 120.5(6)
C11_5 C12_5 H12_5 119.8
C7_5 C12_5 H12_5 119.8
O2_5 C13_5 O1_5 126.0(7)
O2_5 C13_5 C10_5 118.6(5)
O1_5 C13_5 C10_5 115.4(5)
C19_5 C14_5 C15_5 120.3(5)
C19_5 C14_5 C3_5 118.9(6)
C15_5 C14_5 C3_5 120.6(5)
C14_5 C15_5 C16_5 119.9(6)
C14_5 C15_5 H15_5 120.1
C16_5 C15_5 H15_5 120.1
C17_5 C16_5 C15_5 117.7(6)
C17_5 C16_5 H16_5 121.1
C15_5 C16_5 H16_5 121.1
C18_5 C17_5 C16_5 122.5(5)
C18_5 C17_5 C20_5 121.8(5)
C16_5 C17_5 C20_5 115.6(6)
C17_5 C18_5 C19_5 119.5(6)
C17_5 C18_5 H18_5 120.3
C19_5 C18_5 H18_5 120.3
C14_5 C19_5 C18_5 119.9(6)
C14_5 C19_5 H19_5 120.1
C18_5 C19_5 H19_5 120.1
O3_5 C20_5 O4_5 125.2(6)
O3_5 C20_5 C17_5 118.6(5)
O4_5 C20_5 C17_5 116.2(6)
C22_5 C21_5 C26_5 120.0(5)
C22_5 C21_5 C5_5 120.1(5)
C26_5 C21_5 C5_5 119.7(5)
C21_5 C22_5 C23_5 120.9(6)
C21_5 C22_5 H22_5 119.5
C23_5 C22_5 H22_5 119.5
C24_5 C23_5 C22_5 119.4(6)
C24_5 C23_5 H23_5 120.3
C22_5 C23_5 H23_5 120.3
C23_5 C24_5 C25_5 119.4(5)
C23_5 C24_5 C27_5 121.1(6)
C25_5 C24_5 C27_5 119.5(6)
C26_5 C25_5 C24_5 121.5(6)
C26_5 C25_5 H25_5 119.2
C24_5 C25_5 H25_5 119.2
C25_5 C26_5 C21_5 118.7(5)
C25_5 C26_5 H26_5 120.6
C21_5 C26_5 H26_5 120.6
O6_5 C27_5 O5_5 125.2(6)
O6_5 C27_5 C24_5 118.4(6)
O5_5 C27_5 C24_5 116.4(6)
C13_5 O2_5 H2A_5 109.5
C20_5 O3_5 H3A_5 109.5
C27_5 O6_5 H6A_5 109.5
C6_6 C1_6 C2_6 120.7(5)
C6_6 C1_6 C7_6 120.3(5)
C2_6 C1_6 C7_6 118.9(5)
C3_6 C2_6 C1_6 120.3(5)
C3_6 C2_6 H2_6 119.9
C1_6 C2_6 H2_6 119.9
C2_6 C3_6 C4_6 120.5(5)
C2_6 C3_6 C14_6 119.3(5)
C4_6 C3_6 C14_6 119.9(5)
C3_6 C4_6 C5_6 119.2(5)
C3_6 C4_6 H4_6 120.4
C5_6 C4_6 H4_6 120.4
C6_6 C5_6 C4_6 120.2(5)
C6_6 C5_6 C21_6 120.6(5)
C4_6 C5_6 C21_6 119.0(5)
C1_6 C6_6 C5_6 118.9(5)
C1_6 C6_6 H6_6 120.6
C5_6 C6_6 H6_6 120.6
C8_6 C7_6 C12_6 117.6(5)
C8_6 C7_6 C1_6 122.1(5)
C12_6 C7_6 C1_6 120.3(5)
C9_6 C8_6 C7_6 121.2(6)
C9_6 C8_6 H8_6 119.4
C7_6 C8_6 H8_6 119.4
C8_6 C9_6 C10_6 121.8(6)
C8_6 C9_6 H9_6 119.1
C10_6 C9_6 H9_6 119.1
C11_6 C10_6 C9_6 117.8(6)
C11_6 C10_6 C13_6 120.6(6)
C9_6 C10_6 C13_6 121.6(6)
C10_6 C11_6 C12_6 122.1(6)
C10_6 C11_6 H11_6 118.9
C12_6 C11_6 H11_6 118.9
C11_6 C12_6 C7_6 119.3(5)
C11_6 C12_6 H12_6 120.3
C7_6 C12_6 H12_6 120.3
O2_6 C13_6 O1_6 124.6(6)
O2_6 C13_6 C10_6 119.3(5)
O1_6 C13_6 C10_6 116.1(6)
C19_6 C14_6 C15_6 119.4(5)
C19_6 C14_6 C3_6 120.6(6)
C15_6 C14_6 C3_6 120.0(5)
C16_6 C15_6 C14_6 118.8(5)
C16_6 C15_6 H15_6 120.6
C14_6 C15_6 H15_6 120.6
C17_6 C16_6 C15_6 120.6(6)
C17_6 C16_6 H16_6 119.7
C15_6 C16_6 H16_6 119.7
C16_6 C17_6 C18_6 120.2(5)
C16_6 C17_6 C20_6 121.0(6)
C18_6 C17_6 C20_6 118.9(5)
C17_6 C18_6 C19_6 120.2(5)
C17_6 C18_6 H18_6 119.9
C19_6 C18_6 H18_6 119.9
C14_6 C19_6 C18_6 120.8(6)
C14_6 C19_6 H19_6 119.6
C18_6 C19_6 H19_6 119.6
O4_6 C20_6 O3_6 124.5(6)
O4_6 C20_6 C17_6 120.5(6)
O3_6 C20_6 C17_6 114.9(5)
C26_6 C21_6 C22_6 117.5(5)
C26_6 C21_6 C5_6 120.4(5)
C22_6 C21_6 C5_6 122.0(5)
C23_6 C22_6 C21_6 121.9(5)
C23_6 C22_6 H22_6 119.1
C21_6 C22_6 H22_6 119.1
C22_6 C23_6 C24_6 119.4(5)
C22_6 C23_6 H23_6 120.3
C24_6 C23_6 H23_6 120.3
C23_6 C24_6 C25_6 120.4(5)
C23_6 C24_6 C27_6 121.3(6)
C25_6 C24_6 C27_6 118.3(6)
C26_6 C25_6 C24_6 118.7(6)
C26_6 C25_6 H25_6 120.6
C24_6 C25_6 H25_6 120.6
C25_6 C26_6 C21_6 122.1(5)
C25_6 C26_6 H26_6 119.0
C21_6 C26_6 H26_6 119.0
O5_6 C27_6 O6_6 122.6(6)
O5_6 C27_6 C24_6 119.6(6)
O6_6 C27_6 C24_6 117.8(6)
C13_6 O2_6 H2A_6 109.5
C20_6 O3_6 H3A_6 109.5
C27_6 O6_6 H6A_6 109.5
C2_7 C1_7 C6_7 117.3(6)
C2_7 C1_7 C7_7 120.2(5)
C6_7 C1_7 C7_7 122.5(5)
C1_7 C2_7 C3_7 121.3(5)
C1_7 C2_7 H2_7 119.3
C3_7 C2_7 H2_7 119.3
C4_7 C3_7 C2_7 119.4(5)
C4_7 C3_7 C14_7 120.3(5)
C2_7 C3_7 C14_7 120.1(5)
C3_7 C4_7 C5_7 121.2(6)
C3_7 C4_7 H4_7 119.4
C5_7 C4_7 H4_7 119.4
C6_7 C5_7 C4_7 117.9(5)
C6_7 C5_7 C21_7 122.0(5)
C4_7 C5_7 C21_7 120.1(6)
C5_7 C6_7 C1_7 122.8(5)
C5_7 C6_7 H6_7 118.6
C1_7 C6_7 H6_7 118.6
C12_7 C7_7 C8_7 117.5(6)
C12_7 C7_7 C1_7 120.9(5)
C8_7 C7_7 C1_7 121.6(5)
C9_7 C8_7 C7_7 121.2(6)
C9_7 C8_7 H8_7 119.4
C7_7 C8_7 H8_7 119.4
C10_7 C9_7 C8_7 120.5(6)
C10_7 C9_7 H9_7 119.8
C8_7 C9_7 H9_7 119.8
C9_7 C10_7 C11_7 120.4(6)
C9_7 C10_7 C13_7 121.0(6)
C11_7 C10_7 C13_7 118.6(6)
C10_7 C11_7 C12_7 120.2(6)
C10_7 C11_7 H11_7 119.9
C12_7 C11_7 H11_7 119.9
C11_7 C12_7 C7_7 120.2(6)
C11_7 C12_7 H12_7 119.9
C7_7 C12_7 H12_7 119.9
O2_7 C13_7 O1_7 126.2(7)
O2_7 C13_7 C10_7 119.7(6)
O1_7 C13_7 C10_7 114.1(6)
C19_7 C14_7 C15_7 120.9(5)
C19_7 C14_7 C3_7 117.7(6)
C15_7 C14_7 C3_7 121.2(5)
C16_7 C15_7 C14_7 119.0(6)
C16_7 C15_7 H15_7 120.5
C14_7 C15_7 H15_7 120.5
C15_7 C16_7 C17_7 123.9(6)
C15_7 C16_7 H16_7 118.0
C17_7 C16_7 H16_7 118.0
C16_7 C17_7 C18_7 116.4(6)
C16_7 C17_7 C20_7 125.5(6)
C18_7 C17_7 C20_7 118.1(6)
C19_7 C18_7 C17_7 122.0(6)
C19_7 C18_7 H18_7 119.0
C17_7 C18_7 H18_7 119.0
C18_7 C19_7 C14_7 117.7(6)
C18_7 C19_7 H19_7 121.2
C14_7 C19_7 H19_7 121.2
O4_7 C20_7 O3_7 123.6(6)
O4_7 C20_7 C17_7 121.2(7)
O3_7 C20_7 C17_7 115.0(6)
C22_7 C21_7 C26_7 116.3(6)
C22_7 C21_7 C5_7 123.8(6)
C26_7 C21_7 C5_7 119.9(5)
C21_7 C22_7 C23_7 122.9(6)
C21_7 C22_7 H22_7 118.6
C23_7 C22_7 H22_7 118.6
C24_7 C23_7 C22_7 119.0(6)
C24_7 C23_7 H23_7 120.5
C22_7 C23_7 H23_7 120.5
C23_7 C24_7 C25_7 119.6(6)
C23_7 C24_7 C27_7 118.8(6)
C25_7 C24_7 C27_7 121.5(6)
C26_7 C25_7 C24_7 119.8(7)
C26_7 C25_7 H25_7 120.1
C24_7 C25_7 H25_7 120.1
C25_7 C26_7 C21_7 122.4(6)
C25_7 C26_7 H26_7 118.8
C21_7 C26_7 H26_7 118.8
O5_7 C27_7 O6_7 121.6(6)
O5_7 C27_7 C24_7 123.9(7)
O6_7 C27_7 C24_7 114.3(6)
C13_7 O2_7 H2A_7 109.5
C20_7 O3_7 H3A_7 109.5
C27_7 O6_7 H6A_7 109.5
C6_8 C1_8 C2_8 116.1(5)
C6_8 C1_8 C7_8 122.3(5)
C2_8 C1_8 C7_8 121.6(5)
C3_8 C2_8 C1_8 122.2(5)
C3_8 C2_8 H2_8 118.9
C1_8 C2_8 H2_8 118.9
C2_8 C3_8 C4_8 120.3(5)
C2_8 C3_8 C14_8 122.0(5)
C4_8 C3_8 C14_8 117.7(5)
C3_8 C4_8 C5_8 118.5(6)
C3_8 C4_8 H4_8 120.7
C5_8 C4_8 H4_8 120.7
C6_8 C5_8 C4_8 119.1(5)
C6_8 C5_8 C21_8 120.6(5)
C4_8 C5_8 C21_8 120.3(5)
C1_8 C6_8 C5_8 123.9(5)
C1_8 C6_8 H6_8 118.1
C5_8 C6_8 H6_8 118.1
C12_8 C7_8 C8_8 120.2(5)
C12_8 C7_8 C1_8 120.0(5)
C8_8 C7_8 C1_8 119.7(5)
C7_8 C8_8 C9_8 118.8(5)
C7_8 C8_8 H8_8 120.6
C9_8 C8_8 H8_8 120.6
C10_8 C9_8 C8_8 122.1(5)
C10_8 C9_8 H9_8 118.9
C8_8 C9_8 H9_8 118.9
C9_8 C10_8 C11_8 118.9(5)
C9_8 C10_8 C13_8 123.7(5)
C11_8 C10_8 C13_8 117.4(5)
C12_8 C11_8 C10_8 119.0(5)
C12_8 C11_8 H11_8 120.5
C10_8 C11_8 H11_8 120.5
C7_8 C12_8 C11_8 121.0(5)
C7_8 C12_8 H12_8 119.5
C11_8 C12_8 H12_8 119.5
O2_8 C13_8 O1_8 121.4(6)
O2_8 C13_8 C10_8 123.3(5)
O1_8 C13_8 C10_8 115.3(5)
C15_8 C14_8 C19_8 118.5(5)
C15_8 C14_8 C3_8 121.9(5)
C19_8 C14_8 C3_8 119.6(5)
C16_8 C15_8 C14_8 120.2(6)
C16_8 C15_8 H15_8 119.9
C14_8 C15_8 H15_8 119.9
C17_8 C16_8 C15_8 121.9(6)
C17_8 C16_8 H16_8 119.0
C15_8 C16_8 H16_8 119.0
C16_8 C17_8 C18_8 118.6(5)
C16_8 C17_8 C20_8 120.8(6)
C18_8 C17_8 C20_8 120.2(6)
C19_8 C18_8 C17_8 121.2(6)
C19_8 C18_8 H18_8 119.4
C17_8 C18_8 H18_8 119.4
C18_8 C19_8 C14_8 119.4(6)
C18_8 C19_8 H19_8 120.3
C14_8 C19_8 H19_8 120.3
O3_8 C20_8 O4_8 123.1(5)
O3_8 C20_8 C17_8 119.1(6)
O4_8 C20_8 C17_8 117.7(6)
C26_8 C21_8 C22_8 119.4(6)
C26_8 C21_8 C5_8 120.8(5)
C22_8 C21_8 C5_8 119.9(6)
C23_8 C22_8 C21_8 118.5(6)
C23_8 C22_8 H22_8 120.7
C21_8 C22_8 H22_8 120.7
C24_8 C23_8 C22_8 121.2(6)
C24_8 C23_8 H23_8 119.4
C22_8 C23_8 H23_8 119.4
C23_8 C24_8 C25_8 121.8(6)
C23_8 C24_8 C27_8 121.2(6)
C25_8 C24_8 C27_8 117.0(6)
C24_8 C25_8 C26_8 116.7(6)
C24_8 C25_8 H25_8 121.7
C26_8 C25_8 H25_8 121.7
C21_8 C26_8 C25_8 122.3(6)
C21_8 C26_8 H26_8 118.8
C25_8 C26_8 H26_8 118.8
O6_8 C27_8 O5_8 125.4(6)
O6_8 C27_8 C24_8 120.4(6)
O5_8 C27_8 C24_8 114.2(6)
C13_8 O1_8 H1A_8 109.5
C20_8 O4_8 H4A_8 109.5
C27_8 O6_8 H6A_8 109.5
C6_9 C1_9 C2_9 117.0(6)
C6_9 C1_9 C7_9 121.8(5)
C2_9 C1_9 C7_9 121.1(5)
C1_9 C2_9 C3_9 121.7(5)
C1_9 C2_9 H2_9 119.1
C3_9 C2_9 H2_9 119.1
C4_9 C3_9 C2_9 116.7(5)
C4_9 C3_9 C14_9 121.9(6)
C2_9 C3_9 C14_9 121.3(5)
C3_9 C4_9 C5_9 121.7(6)
C3_9 C4_9 H4_9 119.1
C5_9 C4_9 H4_9 119.1
C6_9 C5_9 C4_9 120.2(5)
C6_9 C5_9 C21_9 121.2(5)
C4_9 C5_9 C21_9 118.5(6)
C5_9 C6_9 C1_9 122.5(5)
C5_9 C6_9 H6_9 118.8
C1_9 C6_9 H6_9 118.8
C12_9 C7_9 C8_9 116.5(5)
C12_9 C7_9 C1_9 122.1(5)
C8_9 C7_9 C1_9 121.4(5)
C9_9 C8_9 C7_9 121.1(5)
C9_9 C8_9 H8_9 119.4
C7_9 C8_9 H8_9 119.4
C8_9 C9_9 C10_9 120.8(5)
C8_9 C9_9 H9_9 119.6
C10_9 C9_9 H9_9 119.6
C9_9 C10_9 C11_9 118.3(5)
C9_9 C10_9 C13_9 122.2(6)
C11_9 C10_9 C13_9 119.4(5)
C12_9 C11_9 C10_9 119.4(5)
C12_9 C11_9 H11_9 120.3
C10_9 C11_9 H11_9 120.3
C11_9 C12_9 C7_9 123.9(5)
C11_9 C12_9 H12_9 118.1
C7_9 C12_9 H12_9 118.1
O2_9 C13_9 O1_9 124.1(6)
O2_9 C13_9 C10_9 120.5(6)
O1_9 C13_9 C10_9 115.4(6)
C15_9 C14_9 C19_9 117.4(5)
C15_9 C14_9 C3_9 121.8(5)
C19_9 C14_9 C3_9 120.7(6)
C16_9 C15_9 C14_9 124.1(5)
C16_9 C15_9 H15_9 117.9
C14_9 C15_9 H15_9 117.9
C15_9 C16_9 C17_9 118.9(6)
C15_9 C16_9 H16_9 120.5
C17_9 C16_9 H16_9 120.5
C18_9 C17_9 C16_9 118.1(5)
C18_9 C17_9 C20_9 120.4(6)
C16_9 C17_9 C20_9 121.4(6)
C17_9 C18_9 C19_9 123.2(6)
C17_9 C18_9 H18_9 118.4
C19_9 C18_9 H18_9 118.4
C18_9 C19_9 C14_9 117.8(6)
C18_9 C19_9 H19_9 121.1
C14_9 C19_9 H19_9 121.1
O4_9 C20_9 O3_9 124.4(6)
O4_9 C20_9 C17_9 119.7(7)
O3_9 C20_9 C17_9 115.9(6)
C26_9 C21_9 C22_9 117.7(5)
C26_9 C21_9 C5_9 123.5(5)
C22_9 C21_9 C5_9 118.8(5)
C23_9 C22_9 C21_9 118.3(6)
C23_9 C22_9 H22_9 120.8
C21_9 C22_9 H22_9 120.8
C24_9 C23_9 C22_9 121.8(5)
C24_9 C23_9 H23_9 119.1
C22_9 C23_9 H23_9 119.1
C25_9 C24_9 C23_9 118.1(6)
C25_9 C24_9 C27_9 125.0(6)
C23_9 C24_9 C27_9 116.8(6)
C26_9 C25_9 C24_9 121.4(6)
C26_9 C25_9 H25_9 119.3
C24_9 C25_9 H25_9 119.3
C25_9 C26_9 C21_9 122.4(5)
C25_9 C26_9 H26_9 118.8
C21_9 C26_9 H26_9 118.8
O5_9 C27_9 O6_9 122.2(6)
O5_9 C27_9 C24_9 122.6(7)
O6_9 C27_9 C24_9 114.9(6)
C13_9 O1_9 H1A_9 109.5
C20_9 O3_9 H3A_9 109.5
C27_9 O6_9 H6A_9 109.5
C2_10 C1_10 C6_10 119.6(6)
C2_10 C1_10 C7_10 120.4(5)
C6_10 C1_10 C7_10 120.0(5)
C1_10 C2_10 C3_10 121.2(6)
C1_10 C2_10 H2_10 119.4
C3_10 C2_10 H2_10 119.4
C4_10 C3_10 C2_10 118.7(6)
C4_10 C3_10 C14_10 119.3(6)
C2_10 C3_10 C14_10 121.9(6)
C5_10 C4_10 C3_10 120.9(6)
C5_10 C4_10 H4_10 119.6
C3_10 C4_10 H4_10 119.6
C4_10 C5_10 C6_10 119.7(6)
C4_10 C5_10 C21_10 122.3(6)
C6_10 C5_10 C21_10 117.9(5)
C5_10 C6_10 C1_10 120.0(5)
C5_10 C6_10 H6_10 120.0
C1_10 C6_10 H6_10 120.0
C8_10 C7_10 C12_10 118.3(6)
C8_10 C7_10 C1_10 121.5(5)
C12_10 C7_10 C1_10 120.2(5)
C9_10 C8_10 C7_10 121.6(6)
C9_10 C8_10 H8_10 119.2
C7_10 C8_10 H8_10 119.2
C8_10 C9_10 C10_10 120.4(6)
C8_10 C9_10 H9_10 119.8
C10_10 C9_10 H9_10 119.8
C9_10 C10_10 C11_10 119.6(6)
C9_10 C10_10 C13_10 122.4(6)
C11_10 C10_10 C13_10 117.7(6)
C12_10 C11_10 C10_10 119.2(6)
C12_10 C11_10 H11_10 120.4
C10_10 C11_10 H11_10 120.4
C11_10 C12_10 C7_10 120.8(5)
C11_10 C12_10 H12_10 119.6
C7_10 C12_10 H12_10 119.6
O2_10 C13_10 O1_10 120.3(6)
O2_10 C13_10 C10_10 124.8(5)
O1_10 C13_10 C10_10 114.8(6)
C15_10 C14_10 C19_10 117.4(6)
C15_10 C14_10 C3_10 122.5(6)
C19_10 C14_10 C3_10 120.0(6)
C16_10 C15_10 C14_10 122.7(6)
C16_10 C15_10 H15_10 118.6
C14_10 C15_10 H15_10 118.6
C15_10 C16_10 C17_10 120.3(7)
C15_10 C16_10 H16_10 119.8
C17_10 C16_10 H16_10 119.8
C16_10 C17_10 C18_10 119.7(6)
C16_10 C17_10 C20_10 121.5(7)
C18_10 C17_10 C20_10 118.8(6)
C19_10 C18_10 C17_10 118.8(6)
C19_10 C18_10 H18_10 120.6
C17_10 C18_10 H18_10 120.6
C18_10 C19_10 C14_10 120.9(7)
C18_10 C19_10 H19_10 119.5
C14_10 C19_10 H19_10 119.5
O4_10 C20_10 O3_10 124.5(6)
O4_10 C20_10 C17_10 119.6(7)
O3_10 C20_10 C17_10 115.6(6)
C22_10 C21_10 C26_10 117.2(6)
C22_10 C21_10 C5_10 121.4(6)
C26_10 C21_10 C5_10 121.4(5)
C23_10 C22_10 C21_10 121.5(6)
C23_10 C22_10 H22_10 119.3
C21_10 C22_10 H22_10 119.3
C22_10 C23_10 C24_10 121.7(6)
C22_10 C23_10 H23_10 119.2
C24_10 C23_10 H23_10 119.2
C23_10 C24_10 C25_10 120.8(6)
C23_10 C24_10 C27_10 119.9(6)
C25_10 C24_10 C27_10 119.3(6)
C24_10 C25_10 C26_10 116.5(6)
C24_10 C25_10 H25_10 121.8
C26_10 C25_10 H25_10 121.8
C21_10 C26_10 C25_10 122.3(6)
C21_10 C26_10 H26_10 118.8
C25_10 C26_10 H26_10 118.8
O5_10 C27_10 O6_10 121.9(6)
O5_10 C27_10 C24_10 120.6(6)
O6_10 C27_10 C24_10 117.5(6)
C13_10 O1_10 H1A_10 109.5
C20_10 O3_10 H3A_10 109.5
C27_10 O6_10 H6A_10 109.5
C2_11 C1_11 C6_11 118.4(6)
C2_11 C1_11 C7_11 119.7(6)
C6_11 C1_11 C7_11 121.9(6)
C1_11 C2_11 C3_11 121.5(6)
C1_11 C2_11 H2_11 119.2
C3_11 C2_11 H2_11 119.2
C2_11 C3_11 C4_11 121.8(6)
C2_11 C3_11 C14_11 120.8(5)
C4_11 C3_11 C14_11 117.4(6)
C3_11 C4_11 C5_11 116.3(6)
C3_11 C4_11 H4_11 121.9
C5_11 C4_11 H4_11 121.9
C6_11 C5_11 C4_11 120.0(6)
C6_11 C5_11 C21_11 120.5(6)
C4_11 C5_11 C21_11 119.4(6)
C5_11 C6_11 C1_11 121.6(6)
C5_11 C6_11 H6_11 119.2
C1_11 C6_11 H6_11 119.2
C12_11 C7_11 C8_11 113.7(6)
C12_11 C7_11 C1_11 124.5(5)
C8_11 C7_11 C1_11 121.8(6)
C9_11 C8_11 C7_11 123.7(6)
C9_11 C8_11 H8_11 118.1
C7_11 C8_11 H8_11 118.1
C8_11 C9_11 C10_11 121.3(6)
C8_11 C9_11 H9_11 119.4
C10_11 C9_11 H9_11 119.4
C11_11 C10_11 C9_11 117.6(6)
C11_11 C10_11 C13_11 122.9(6)
C9_11 C10_11 C13_11 119.5(5)
C10_11 C11_11 C12_11 119.9(6)
C10_11 C11_11 H11_11 120.1
C12_11 C11_11 H11_11 120.1
C7_11 C12_11 C11_11 123.6(6)
C7_11 C12_11 H12_11 118.2
C11_11 C12_11 H12_11 118.2
O1_11 C13_11 O2_11 123.9(6)
O1_11 C13_11 C10_11 121.5(6)
O2_11 C13_11 C10_11 114.6(5)
C15_11 C14_11 C19_11 120.7(6)
C15_11 C14_11 C3_11 123.2(5)
C19_11 C14_11 C3_11 116.0(6)
C16_11 C15_11 C14_11 120.3(6)
C16_11 C15_11 H15_11 119.9
C14_11 C15_11 H15_11 119.9
C15_11 C16_11 C17_11 123.6(7)
C15_11 C16_11 H16_11 118.2
C17_11 C16_11 H16_11 118.2
C18_11 C17_11 C16_11 117.0(6)
C18_11 C17_11 C20_11 120.7(6)
C16_11 C17_11 C20_11 122.3(7)
C17_11 C18_11 C19_11 121.6(6)
C17_11 C18_11 H18_11 119.2
C19_11 C18_11 H18_11 119.2
C14_11 C19_11 C18_11 116.7(6)
C14_11 C19_11 H19_11 121.6
C18_11 C19_11 H19_11 121.6
O3_11 C20_11 O4_11 125.8(7)
O3_11 C20_11 C17_11 116.6(7)
O4_11 C20_11 C17_11 117.6(7)
C22_11 C21_11 C26_11 119.4(6)
C22_11 C21_11 C5_11 118.2(7)
C26_11 C21_11 C5_11 122.3(6)
C21_11 C22_11 C23_11 117.9(7)
C21_11 C22_11 H22_11 121.1
C23_11 C22_11 H22_11 121.1
C24_11 C23_11 C22_11 122.8(8)
C24_11 C23_11 H23_11 118.6
C22_11 C23_11 H23_11 118.6
C23_11 C24_11 C25_11 119.5(7)
C23_11 C24_11 C27_11 121.7(7)
C25_11 C24_11 C27_11 118.8(7)
C26_11 C25_11 C24_11 119.2(7)
C26_11 C25_11 H25_11 120.4
C24_11 C25_11 H25_11 120.4
C25_11 C26_11 C21_11 121.0(6)
C25_11 C26_11 H26_11 119.5
C21_11 C26_11 H26_11 119.5
O5_11 C27_11 O6_11 121.7(7)
O5_11 C27_11 C24_11 118.8(7)
O6_11 C27_11 C24_11 119.2(7)
C13_11 O2_11 H2A_11 109.5
C20_11 O3_11 H3A_11 109.5
C27_11 O6_11 H6A_11 109.5
C7_12 C1_12 C6_12 123.9(6)
C7_12 C1_12 C2_12 122.5(5)
C6_12 C1_12 C2_12 113.5(6)
C3_12 C2_12 C1_12 124.0(5)
C3_12 C2_12 H2_12 118.0
C1_12 C2_12 H2_12 118.0
C4_12 C3_12 C2_12 117.9(5)
C4_12 C3_12 C14_12 121.9(6)
C2_12 C3_12 C14_12 120.2(5)
C3_12 C4_12 C5_12 121.8(6)
C3_12 C4_12 H4_12 119.1
C5_12 C4_12 H4_12 119.1
C6_12 C5_12 C4_12 118.0(5)
C6_12 C5_12 C21_12 120.8(5)
C4_12 C5_12 C21_12 121.2(6)
C5_12 C6_12 C1_12 124.6(5)
C5_12 C6_12 H6_12 117.7
C1_12 C6_12 H6_12 117.7
C8_12 C7_12 C12_12 116.8(6)
C8_12 C7_12 C1_12 121.5(6)
C12_12 C7_12 C1_12 121.7(6)
C9_12 C8_12 C7_12 122.4(6)
C9_12 C8_12 H8_12 118.8
C7_12 C8_12 H8_12 118.8
C8_12 C9_12 C10_12 120.2(6)
C8_12 C9_12 H9_12 119.9
C10_12 C9_12 H9_12 119.9
C9_12 C10_12 C11_12 117.4(6)
C9_12 C10_12 C13_12 120.2(6)
C11_12 C10_12 C13_12 122.3(6)
C12_12 C11_12 C10_12 121.7(6)
C12_12 C11_12 H11_12 119.1
C10_12 C11_12 H11_12 119.1
C11_12 C12_12 C7_12 121.4(6)
C11_12 C12_12 H12_12 119.3
C7_12 C12_12 H12_12 119.3
O1_12 C13_12 O2_12 124.9(6)
O1_12 C13_12 C10_12 118.1(6)
O2_12 C13_12 C10_12 117.0(6)
C15_12 C14_12 C19_12 117.0(6)
C15_12 C14_12 C3_12 121.9(5)
C19_12 C14_12 C3_12 121.1(6)
C14_12 C15_12 C16_12 121.9(6)
C14_12 C15_12 H15_12 119.1
C16_12 C15_12 H15_12 119.1
C15_12 C16_12 C17_12 120.4(6)
C15_12 C16_12 H16_12 119.8
C17_12 C16_12 H16_12 119.8
C18_12 C17_12 C16_12 117.7(6)
C18_12 C17_12 C20_12 120.5(6)
C16_12 C17_12 C20_12 121.6(6)
C17_12 C18_12 C19_12 121.4(6)
C17_12 C18_12 H18_12 119.3
C19_12 C18_12 H18_12 119.3
C18_12 C19_12 C14_12 121.6(7)
C18_12 C19_12 H19_12 119.2
C14_12 C19_12 H19_12 119.2
O3_12 C20_12 O4_12 123.2(6)
O3_12 C20_12 C17_12 118.2(6)
O4_12 C20_12 C17_12 118.5(7)
C22_12 C21_12 C26_12 117.0(5)
C22_12 C21_12 C5_12 122.3(6)
C26_12 C21_12 C5_12 120.5(5)
C21_12 C22_12 C23_12 121.4(6)
C21_12 C22_12 H22_12 119.3
C23_12 C22_12 H22_12 119.3
C22_12 C23_12 C24_12 119.4(6)
C22_12 C23_12 H23_12 120.3
C24_12 C23_12 H23_12 120.3
C25_12 C24_12 C23_12 119.6(5)
C25_12 C24_12 C27_12 120.7(6)
C23_12 C24_12 C27_12 119.7(5)
C26_12 C25_12 C24_12 120.2(6)
C26_12 C25_12 H25_12 119.9
C24_12 C25_12 H25_12 119.9
C25_12 C26_12 C21_12 122.4(6)
C25_12 C26_12 H26_12 118.8
C21_12 C26_12 H26_12 118.8
O5_12 C27_12 O6_12 121.9(5)
O5_12 C27_12 C24_12 120.7(6)
O6_12 C27_12 C24_12 117.3(5)
C13_12 O2_12 H2A_12 109.5
C20_12 O3_12 H3A_12 109.5
C27_12 O6_12 H6A_12 109.5
C2_13 C1_13 C6_13 115.8(6)
C2_13 C1_13 C7_13 122.5(5)
C6_13 C1_13 C7_13 121.7(5)
C1_13 C2_13 C3_13 124.6(5)
C1_13 C2_13 H2_13 117.7
C3_13 C2_13 H2_13 117.7
C4_13 C3_13 C2_13 117.8(5)
C4_13 C3_13 C14_13 120.9(5)
C2_13 C3_13 C14_13 121.3(5)
C3_13 C4_13 C5_13 119.7(5)
C3_13 C4_13 H4_13 120.1
C5_13 C4_13 H4_13 120.1
C6_13 C5_13 C4_13 119.3(5)
C6_13 C5_13 C21_13 121.0(5)
C4_13 C5_13 C21_13 119.7(6)
C5_13 C6_13 C1_13 122.7(5)
C5_13 C6_13 H6_13 118.6
C1_13 C6_13 H6_13 118.6
C8_13 C7_13 C12_13 118.0(6)
C8_13 C7_13 C1_13 120.6(5)
C12_13 C7_13 C1_13 121.4(5)
C9_13 C8_13 C7_13 121.1(6)
C9_13 C8_13 H8_13 119.4
C7_13 C8_13 H8_13 119.4
C10_13 C9_13 C8_13 119.7(6)
C10_13 C9_13 H9_13 120.1
C8_13 C9_13 H9_13 120.1
C9_13 C10_13 C11_13 120.1(6)
C9_13 C10_13 C13_13 119.9(6)
C11_13 C10_13 C13_13 120.0(6)
C12_13 C11_13 C10_13 120.9(6)
C12_13 C11_13 H11_13 119.6
C10_13 C11_13 H11_13 119.6
C11_13 C12_13 C7_13 120.1(6)
C11_13 C12_13 H12_13 120.0
C7_13 C12_13 H12_13 120.0
O2_13 C13_13 O1_13 126.4(7)
O2_13 C13_13 C10_13 116.6(6)
O1_13 C13_13 C10_13 117.0(6)
C15_13 C14_13 C19_13 118.6(5)
C15_13 C14_13 C3_13 121.6(5)
C19_13 C14_13 C3_13 119.6(6)
C16_13 C15_13 C14_13 119.6(6)
C16_13 C15_13 H15_13 120.2
C14_13 C15_13 H15_13 120.2
C15_13 C16_13 C17_13 121.8(6)
C15_13 C16_13 H16_13 119.1
C17_13 C16_13 H16_13 119.1
C18_13 C17_13 C16_13 119.7(6)
C18_13 C17_13 C20_13 119.0(6)
C16_13 C17_13 C20_13 121.3(6)
C19_13 C18_13 C17_13 121.0(6)
C19_13 C18_13 H18_13 119.5
C17_13 C18_13 H18_13 119.5
C18_13 C19_13 C14_13 119.2(6)
C18_13 C19_13 H19_13 120.4
C14_13 C19_13 H19_13 120.4
O3_13 C20_13 O4_13 127.5(6)
O3_13 C20_13 C17_13 116.0(6)
O4_13 C20_13 C17_13 116.5(7)
C22_13 C21_13 C26_13 116.3(5)
C22_13 C21_13 C5_13 123.1(6)
C26_13 C21_13 C5_13 120.6(5)
C23_13 C22_13 C21_13 121.0(6)
C23_13 C22_13 H22_13 119.5
C21_13 C22_13 H22_13 119.5
C24_13 C23_13 C22_13 121.7(6)
C24_13 C23_13 H23_13 119.2
C22_13 C23_13 H23_13 119.2
C23_13 C24_13 C25_13 119.7(6)
C23_13 C24_13 C27_13 121.9(5)
C25_13 C24_13 C27_13 118.3(6)
C26_13 C25_13 C24_13 119.5(6)
C26_13 C25_13 H25_13 120.2
C24_13 C25_13 H25_13 120.2
C25_13 C26_13 C21_13 121.8(5)
C25_13 C26_13 H26_13 119.1
C21_13 C26_13 H26_13 119.1
O6_13 C27_13 O5_13 124.9(6)
O6_13 C27_13 C24_13 118.4(6)
O5_13 C27_13 C24_13 116.6(6)
C13_13 O2_13 H2A_13 109.5
C20_13 O3_13 H3A_13 109.5
C27_13 O6_13 H6A_13 109.5
C2_14 C1_14 C6_14 116.9(6)
C2_14 C1_14 C7_14 122.5(5)
C6_14 C1_14 C7_14 120.5(5)
C1_14 C2_14 C3_14 122.6(5)
C1_14 C2_14 H2_14 118.7
C3_14 C2_14 H2_14 118.7
C4_14 C3_14 C2_14 118.0(5)
C4_14 C3_14 C14_14 122.9(6)
C2_14 C3_14 C14_14 119.1(5)
C3_14 C4_14 C5_14 121.8(6)
C3_14 C4_14 H4_14 119.1
C5_14 C4_14 H4_14 119.1
C6_14 C5_14 C4_14 118.5(5)
C6_14 C5_14 C21_14 122.5(5)
C4_14 C5_14 C21_14 119.0(5)
C5_14 C6_14 C1_14 122.1(5)
C5_14 C6_14 H6_14 118.9
C1_14 C6_14 H6_14 118.9
C12_14 C7_14 C8_14 118.3(6)
C12_14 C7_14 C1_14 121.0(5)
C8_14 C7_14 C1_14 120.6(5)
C9_14 C8_14 C7_14 119.4(6)
C9_14 C8_14 H8_14 120.3
C7_14 C8_14 H8_14 120.3
C8_14 C9_14 C10_14 122.3(6)
C8_14 C9_14 H9_14 118.8
C10_14 C9_14 H9_14 118.8
C9_14 C10_14 C11_14 117.8(6)
C9_14 C10_14 C13_14 122.6(5)
C11_14 C10_14 C13_14 119.5(5)
C12_14 C11_14 C10_14 119.0(6)
C12_14 C11_14 H11_14 120.5
C10_14 C11_14 H11_14 120.5
C11_14 C12_14 C7_14 123.1(6)
C11_14 C12_14 H12_14 118.5
C7_14 C12_14 H12_14 118.5
O2_14 C13_14 O1_14 123.4(6)
O2_14 C13_14 C10_14 119.2(5)
O1_14 C13_14 C10_14 117.4(5)
C19_14 C14_14 C15_14 119.8(6)
C19_14 C14_14 C3_14 119.2(6)
C15_14 C14_14 C3_14 121.0(5)
C16_14 C15_14 C14_14 121.3(6)
C16_14 C15_14 H15_14 119.3
C14_14 C15_14 H15_14 119.3
C15_14 C16_14 C17_14 119.1(7)
C15_14 C16_14 H16_14 120.5
C17_14 C16_14 H16_14 120.5
C18_14 C17_14 C16_14 120.6(6)
C18_14 C17_14 C20_14 121.1(6)
C16_14 C17_14 C20_14 118.2(7)
C17_14 C18_14 C19_14 119.1(6)
C17_14 C18_14 H18_14 120.5
C19_14 C18_14 H18_14 120.5
C14_14 C19_14 C18_14 120.0(6)
C14_14 C19_14 H19_14 120.0
C18_14 C19_14 H19_14 120.0
O3_14 C20_14 O4_14 125.5(6)
O3_14 C20_14 C17_14 122.5(6)
O4_14 C20_14 C17_14 111.9(7)
C26_14 C21_14 C22_14 119.4(6)
C26_14 C21_14 C5_14 119.0(5)
C22_14 C21_14 C5_14 121.6(6)
C21_14 C22_14 C23_14 119.1(6)
C21_14 C22_14 H22_14 120.4
C23_14 C22_14 H22_14 120.4
C24_14 C23_14 C22_14 121.4(6)
C24_14 C23_14 H23_14 119.3
C22_14 C23_14 H23_14 119.3
C23_14 C24_14 C25_14 121.2(6)
C23_14 C24_14 C27_14 120.1(6)
C25_14 C24_14 C27_14 118.7(6)
C24_14 C25_14 C26_14 117.3(6)
C24_14 C25_14 H25_14 121.4
C26_14 C25_14 H25_14 121.4
C21_14 C26_14 C25_14 121.5(6)
C21_14 C26_14 H26_14 119.3
C25_14 C26_14 H26_14 119.3
O5_14 C27_14 O6_14 122.5(6)
O5_14 C27_14 C24_14 121.5(6)
O6_14 C27_14 C24_14 116.0(6)
C13_14 O2_14 H2A_14 109.5
C20_14 O3_14 H3A_14 109.5
C27_14 O6_14 H6A_14 109.5
C2_15 C1_15 C6_15 118.7(6)
C2_15 C1_15 C7_15 121.5(5)
C6_15 C1_15 C7_15 119.8(5)
C1_15 C2_15 C3_15 122.3(5)
C1_15 C2_15 H2_15 118.8
C3_15 C2_15 H2_15 118.8
C2_15 C3_15 C4_15 119.3(5)
C2_15 C3_15 C14_15 121.0(5)
C4_15 C3_15 C14_15 119.7(5)
C3_15 C4_15 C5_15 118.4(5)
C3_15 C4_15 H4_15 120.8
C5_15 C4_15 H4_15 120.8
C6_15 C5_15 C4_15 121.4(5)
C6_15 C5_15 C21_15 118.1(5)
C4_15 C5_15 C21_15 120.4(5)
C5_15 C6_15 C1_15 119.9(5)
C5_15 C6_15 H6_15 120.1
C1_15 C6_15 H6_15 120.1
C12_15 C7_15 C8_15 118.1(6)
C12_15 C7_15 C1_15 120.0(5)
C8_15 C7_15 C1_15 121.9(5)
C9_15 C8_15 C7_15 120.7(5)
C9_15 C8_15 H8_15 119.7
C7_15 C8_15 H8_15 119.7
C8_15 C9_15 C10_15 119.5(5)
C8_15 C9_15 H9_15 120.3
C10_15 C9_15 H9_15 120.3
C11_15 C10_15 C9_15 118.7(6)
C11_15 C10_15 C13_15 121.7(5)
C9_15 C10_15 C13_15 119.6(5)
C12_15 C11_15 C10_15 120.6(6)
C12_15 C11_15 H11_15 119.7
C10_15 C11_15 H11_15 119.7
C11_15 C12_15 C7_15 122.4(6)
C11_15 C12_15 H12_15 118.8
C7_15 C12_15 H12_15 118.8
O1_15 C13_15 O2_15 124.1(6)
O1_15 C13_15 C10_15 119.0(5)
O2_15 C13_15 C10_15 116.8(6)
C19_15 C14_15 C15_15 119.4(5)
C19_15 C14_15 C3_15 120.4(5)
C15_15 C14_15 C3_15 120.1(5)
C16_15 C15_15 C14_15 118.7(6)
C16_15 C15_15 H15_15 120.7
C14_15 C15_15 H15_15 120.7
C15_15 C16_15 C17_15 122.0(6)
C15_15 C16_15 H16_15 119.0
C17_15 C16_15 H16_15 119.0
C18_15 C17_15 C16_15 119.1(5)
C18_15 C17_15 C20_15 119.7(5)
C16_15 C17_15 C20_15 121.1(6)
C17_15 C18_15 C19_15 119.5(5)
C17_15 C18_15 H18_15 120.2
C19_15 C18_15 H18_15 120.2
C14_15 C19_15 C18_15 121.2(6)
C14_15 C19_15 H19_15 119.4
C18_15 C19_15 H19_15 119.4
O3_15 C20_15 O4_15 122.1(6)
O3_15 C20_15 C17_15 119.8(6)
O4_15 C20_15 C17_15 118.1(6)
C22_15 C21_15 C26_15 118.1(5)
C22_15 C21_15 C5_15 120.9(5)
C26_15 C21_15 C5_15 121.0(5)
C23_15 C22_15 C21_15 122.0(6)
C23_15 C22_15 H22_15 119.0
C21_15 C22_15 H22_15 119.0
C22_15 C23_15 C24_15 119.0(6)
C22_15 C23_15 H23_15 120.5
C24_15 C23_15 H23_15 120.5
C25_15 C24_15 C23_15 119.5(5)
C25_15 C24_15 C27_15 119.6(6)
C23_15 C24_15 C27_15 120.8(6)
C24_15 C25_15 C26_15 121.5(6)
C24_15 C25_15 H25_15 119.3
C26_15 C25_15 H25_15 119.3
C25_15 C26_15 C21_15 119.9(6)
C25_15 C26_15 H26_15 120.1
C21_15 C26_15 H26_15 120.1
O5_15 C27_15 O6_15 123.4(6)
O5_15 C27_15 C24_15 120.1(6)
O6_15 C27_15 C24_15 116.4(6)
C13_15 O2_15 H2A_15 109.5
C20_15 O3_15 H3A_15 109.5
C27_15 O6_15 H6A_15 109.5
C6_16 C1_16 C2_16 117.3(6)
C6_16 C1_16 C7_16 123.7(5)
C2_16 C1_16 C7_16 119.0(5)
C1_16 C2_16 C3_16 119.3(5)
C1_16 C2_16 H2_16 120.4
C3_16 C2_16 H2_16 120.4
C4_16 C3_16 C2_16 121.6(5)
C4_16 C3_16 C14_16 120.4(5)
C2_16 C3_16 C14_16 118.0(5)
C3_16 C4_16 C5_16 118.5(6)
C3_16 C4_16 H4_16 120.8
C5_16 C4_16 H4_16 120.8
C6_16 C5_16 C4_16 119.7(5)
C6_16 C5_16 C21_16 121.4(5)
C4_16 C5_16 C21_16 118.8(5)
C5_16 C6_16 C1_16 123.6(5)
C5_16 C6_16 H6_16 118.2
C1_16 C6_16 H6_16 118.2
C8_16 C7_16 C12_16 116.0(6)
C8_16 C7_16 C1_16 122.6(5)
C12_16 C7_16 C1_16 121.4(5)
C7_16 C8_16 C9_16 121.8(6)
C7_16 C8_16 H8_16 119.1
C9_16 C8_16 H8_16 119.1
C10_16 C9_16 C8_16 120.2(6)
C10_16 C9_16 H9_16 119.9
C8_16 C9_16 H9_16 119.9
C9_16 C10_16 C11_16 120.2(6)
C9_16 C10_16 C13_16 121.0(6)
C11_16 C10_16 C13_16 118.8(6)
C12_16 C11_16 C10_16 120.2(6)
C12_16 C11_16 H11_16 119.9
C10_16 C11_16 H11_16 119.9
C11_16 C12_16 C7_16 121.4(6)
C11_16 C12_16 H12_16 119.3
C7_16 C12_16 H12_16 119.3
O2_16 C13_16 O1_16 125.7(6)
O2_16 C13_16 C10_16 119.2(6)
O1_16 C13_16 C10_16 115.1(6)
C15_16 C14_16 C19_16 118.0(5)
C15_16 C14_16 C3_16 121.8(5)
C19_16 C14_16 C3_16 120.2(6)
C16_16 C15_16 C14_16 121.8(5)
C16_16 C15_16 H15_16 119.1
C14_16 C15_16 H15_16 119.1
C17_16 C16_16 C15_16 119.4(6)
C17_16 C16_16 H16_16 120.3
C15_16 C16_16 H16_16 120.3
C16_16 C17_16 C18_16 120.3(5)
C16_16 C17_16 C20_16 121.3(6)
C18_16 C17_16 C20_16 118.4(5)
C19_16 C18_16 C17_16 119.5(5)
C19_16 C18_16 H18_16 120.3
C17_16 C18_16 H18_16 120.3
C18_16 C19_16 C14_16 120.8(6)
C18_16 C19_16 H19_16 119.6
C14_16 C19_16 H19_16 119.6
O4_16 C20_16 O3_16 121.9(6)
O4_16 C20_16 C17_16 122.3(7)
O3_16 C20_16 C17_16 115.8(6)
C26_16 C21_16 C22_16 117.9(6)
C26_16 C21_16 C5_16 121.7(5)
C22_16 C21_16 C5_16 120.4(6)
C23_16 C22_16 C21_16 119.7(6)
C23_16 C22_16 H22_16 120.1
C21_16 C22_16 H22_16 120.1
C22_16 C23_16 C24_16 120.9(6)
C22_16 C23_16 H23_16 119.6
C24_16 C23_16 H23_16 119.6
C25_16 C24_16 C23_16 120.6(6)
C25_16 C24_16 C27_16 119.2(6)
C23_16 C24_16 C27_16 120.2(6)
C26_16 C25_16 C24_16 118.7(6)
C26_16 C25_16 H25_16 120.6
C24_16 C25_16 H25_16 120.6
C25_16 C26_16 C21_16 122.2(6)
C25_16 C26_16 H26_16 118.9
C21_16 C26_16 H26_16 118.9
O6_16 C27_16 O5_16 124.4(6)
O6_16 C27_16 C24_16 118.2(6)
O5_16 C27_16 C24_16 117.4(6)
C13_16 O1_16 H1A_16 109.5
C20_16 O3_16 H3A_16 109.5
C27_16 O6_16 H6A_16 109.5
C2_17 C1_17 C6_17 117.1(6)
C2_17 C1_17 C7_17 121.1(5)
C6_17 C1_17 C7_17 121.8(5)
C1_17 C2_17 C3_17 121.8(5)
C1_17 C2_17 H2_17 119.1
C3_17 C2_17 H2_17 119.1
C4_17 C3_17 C2_17 118.6(6)
C4_17 C3_17 C14_17 122.3(6)
C2_17 C3_17 C14_17 119.1(5)
C3_17 C4_17 C5_17 122.3(6)
C3_17 C4_17 H4_17 118.9
C5_17 C4_17 H4_17 118.9
C4_17 C5_17 C6_17 116.9(5)
C4_17 C5_17 C21_17 122.3(6)
C6_17 C5_17 C21_17 120.7(5)
C1_17 C6_17 C5_17 123.2(5)
C1_17 C6_17 H6_17 118.4
C5_17 C6_17 H6_17 118.4
C12_17 C7_17 C8_17 118.3(6)
C12_17 C7_17 C1_17 121.7(5)
C8_17 C7_17 C1_17 119.9(6)
C9_17 C8_17 C7_17 120.4(6)
C9_17 C8_17 H8_17 119.8
C7_17 C8_17 H8_17 119.8
C8_17 C9_17 C10_17 118.2(6)
C8_17 C9_17 H9_17 120.9
C10_17 C9_17 H9_17 120.9
C11_17 C10_17 C9_17 122.1(7)
C11_17 C10_17 C13_17 118.7(6)
C9_17 C10_17 C13_17 119.1(6)
C10_17 C11_17 C12_17 120.3(6)
C10_17 C11_17 H11_17 119.9
C12_17 C11_17 H11_17 119.9
C7_17 C12_17 C11_17 120.5(6)
C7_17 C12_17 H12_17 119.8
C11_17 C12_17 H12_17 119.8
O2_17 C13_17 O1_17 123.4(6)
O2_17 C13_17 C10_17 118.5(6)
O1_17 C13_17 C10_17 117.9(6)
C19_17 C14_17 C15_17 117.5(6)
C19_17 C14_17 C3_17 122.3(6)
C15_17 C14_17 C3_17 120.0(5)
C16_17 C15_17 C14_17 121.8(6)
C16_17 C15_17 H15_17 119.1
C14_17 C15_17 H15_17 119.1
C15_17 C16_17 C17_17 118.8(6)
C15_17 C16_17 H16_17 120.6
C17_17 C16_17 H16_17 120.6
C18_17 C17_17 C16_17 119.8(6)
C18_17 C17_17 C20_17 121.9(6)
C16_17 C17_17 C20_17 118.3(6)
C17_17 C18_17 C19_17 120.4(6)
C17_17 C18_17 H18_17 119.8
C19_17 C18_17 H18_17 119.8
C14_17 C19_17 C18_17 121.7(6)
C14_17 C19_17 H19_17 119.1
C18_17 C19_17 H19_17 119.1
O3_17 C20_17 O4_17 124.4(6)
O3_17 C20_17 C17_17 119.9(6)
O4_17 C20_17 C17_17 115.7(7)
C22_17 C21_17 C5_17 123.6(6)
C22_17 C21_17 C26_17 116.0(5)
C5_17 C21_17 C26_17 120.3(5)
C23_17 C22_17 C21_17 120.3(6)
C23_17 C22_17 H22_17 119.9
C21_17 C22_17 H22_17 119.9
C24_17 C23_17 C22_17 122.3(5)
C24_17 C23_17 H23_17 118.9
C22_17 C23_17 H23_17 118.9
C23_17 C24_17 C25_17 119.8(5)
C23_17 C24_17 C27_17 121.1(6)
C25_17 C24_17 C27_17 119.1(6)
C26_17 C25_17 C24_17 119.6(6)
C26_17 C25_17 H25_17 120.2
C24_17 C25_17 H25_17 120.2
C25_17 C26_17 C21_17 121.9(5)
C25_17 C26_17 H26_17 119.1
C21_17 C26_17 H26_17 119.1
O6_17 C27_17 O5_17 122.7(6)
O6_17 C27_17 C24_17 118.0(6)
O5_17 C27_17 C24_17 119.3(7)
C13_17 O1_17 H1A_17 109.5
C20_17 O3_17 H3A_17 109.5
C27_17 O6_17 H6A_17 109.5
C6_18 C1_18 C2_18 116.9(5)
C6_18 C1_18 C7_18 121.7(5)
C2_18 C1_18 C7_18 121.4(5)
C1_18 C2_18 C3_18 121.5(5)
C1_18 C2_18 H2_18 119.2
C3_18 C2_18 H2_18 119.2
C4_18 C3_18 C2_18 118.4(5)
C4_18 C3_18 C14_18 123.1(6)
C2_18 C3_18 C14_18 118.5(5)
C3_18 C4_18 C5_18 121.9(5)
C3_18 C4_18 H4_18 119.0
C5_18 C4_18 H4_18 119.0
C4_18 C5_18 C6_18 117.9(5)
C4_18 C5_18 C21_18 120.7(5)
C6_18 C5_18 C21_18 121.4(5)
C1_18 C6_18 C5_18 123.1(5)
C1_18 C6_18 H6_18 118.5
C5_18 C6_18 H6_18 118.5
C8_18 C7_18 C12_18 118.9(6)
C8_18 C7_18 C1_18 119.6(5)
C12_18 C7_18 C1_18 121.4(5)
C7_18 C8_18 C9_18 120.0(5)
C7_18 C8_18 H8_18 120.0
C9_18 C8_18 H8_18 120.0
C10_18 C9_18 C8_18 120.5(5)
C10_18 C9_18 H9_18 119.8
C8_18 C9_18 H9_18 119.8
C9_18 C10_18 C11_18 118.1(6)
C9_18 C10_18 C13_18 122.9(5)
C11_18 C10_18 C13_18 119.0(5)
C12_18 C11_18 C10_18 120.7(5)
C12_18 C11_18 H11_18 119.7
C10_18 C11_18 H11_18 119.7
C11_18 C12_18 C7_18 121.8(5)
C11_18 C12_18 H12_18 119.1
C7_18 C12_18 H12_18 119.1
O2_18 C13_18 O1_18 124.1(6)
O2_18 C13_18 C10_18 120.6(5)
O1_18 C13_18 C10_18 115.3(5)
C19_18 C14_18 C15_18 118.4(5)
C19_18 C14_18 C3_18 122.3(6)
C15_18 C14_18 C3_18 119.3(5)
C16_18 C15_18 C14_18 119.4(6)
C16_18 C15_18 H15_18 120.3
C14_18 C15_18 H15_18 120.3
C15_18 C16_18 C17_18 123.6(6)
C15_18 C16_18 H16_18 118.2
C17_18 C16_18 H16_18 118.2
C16_18 C17_18 C18_18 117.8(6)
C16_18 C17_18 C20_18 123.8(6)
C18_18 C17_18 C20_18 118.4(6)
C17_18 C18_18 C19_18 120.1(6)
C17_18 C18_18 H18_18 119.9
C19_18 C18_18 H18_18 119.9
C14_18 C19_18 C18_18 120.6(6)
C14_18 C19_18 H19_18 119.7
C18_18 C19_18 H19_18 119.7
O4_18 C20_18 O3_18 121.6(6)
O4_18 C20_18 C17_18 121.2(7)
O3_18 C20_18 C17_18 117.3(7)
C26_18 C21_18 C22_18 118.7(5)
C26_18 C21_18 C5_18 119.7(5)
C22_18 C21_18 C5_18 121.5(5)
C21_18 C22_18 C23_18 120.1(6)
C21_18 C22_18 H22_18 119.9
C23_18 C22_18 H22_18 119.9
C24_18 C23_18 C22_18 121.2(6)
C24_18 C23_18 H23_18 119.4
C22_18 C23_18 H23_18 119.4
C23_18 C24_18 C25_18 120.6(5)
C23_18 C24_18 C27_18 123.5(5)
C25_18 C24_18 C27_18 115.8(6)
C26_18 C25_18 C24_18 116.6(6)
C26_18 C25_18 H25_18 121.7
C24_18 C25_18 H25_18 121.7
C21_18 C26_18 C25_18 122.7(6)
C21_18 C26_18 H26_18 118.6
C25_18 C26_18 H26_18 118.6
O6_18 C27_18 O5_18 124.5(5)
O6_18 C27_18 C24_18 121.1(6)
O5_18 C27_18 C24_18 114.1(6)
C13_18 O1_18 H1A_18 109.5
C20_18 O3_18 H3A_18 109.5
C27_18 O6_18 H6A_18 109.5
C2_19 C1_19 C6_19 117.5(6)
C2_19 C1_19 C7_19 121.7(5)
C6_19 C1_19 C7_19 120.8(5)
C1_19 C2_19 C3_19 122.9(5)
C1_19 C2_19 H2_19 118.5
C3_19 C2_19 H2_19 118.5
C4_19 C3_19 C2_19 117.4(5)
C4_19 C3_19 C14_19 120.2(5)
C2_19 C3_19 C14_19 122.4(5)
C3_19 C4_19 C5_19 122.7(6)
C3_19 C4_19 H4_19 118.6
C5_19 C4_19 H4_19 118.6
C4_19 C5_19 C6_19 117.0(5)
C4_19 C5_19 C21_19 122.2(6)
C6_19 C5_19 C21_19 120.8(5)
C1_19 C6_19 C5_19 122.4(5)
C1_19 C6_19 H6_19 118.8
C5_19 C6_19 H6_19 118.8
C8_19 C7_19 C12_19 118.6(6)
C8_19 C7_19 C1_19 119.7(5)
C12_19 C7_19 C1_19 121.6(5)
C7_19 C8_19 C9_19 120.7(5)
C7_19 C8_19 H8_19 119.7
C9_19 C8_19 H8_19 119.7
C8_19 C9_19 C10_19 120.2(6)
C8_19 C9_19 H9_19 119.9
C10_19 C9_19 H9_19 119.9
C11_19 C10_19 C9_19 119.2(6)
C11_19 C10_19 C13_19 122.2(5)
C9_19 C10_19 C13_19 118.5(5)
C10_19 C11_19 C12_19 119.9(6)
C10_19 C11_19 H11_19 120.1
C12_19 C11_19 H11_19 120.1
C7_19 C12_19 C11_19 121.3(5)
C7_19 C12_19 H12_19 119.4
C11_19 C12_19 H12_19 119.4
O1_19 C13_19 O2_19 123.3(6)
O1_19 C13_19 C10_19 120.3(5)
O2_19 C13_19 C10_19 116.3(5)
C15_19 C14_19 C19_19 119.1(5)
C15_19 C14_19 C3_19 120.7(5)
C19_19 C14_19 C3_19 120.2(6)
C14_19 C15_19 C16_19 121.9(6)
C14_19 C15_19 H15_19 119.0
C16_19 C15_19 H15_19 119.0
C15_19 C16_19 C17_19 118.6(6)
C15_19 C16_19 H16_19 120.7
C17_19 C16_19 H16_19 120.7
C18_19 C17_19 C16_19 119.1(6)
C18_19 C17_19 C20_19 122.7(6)
C16_19 C17_19 C20_19 118.2(6)
C17_19 C18_19 C19_19 123.3(6)
C17_19 C18_19 H18_19 118.4
C19_19 C18_19 H18_19 118.4
C18_19 C19_19 C14_19 117.8(6)
C18_19 C19_19 H19_19 121.1
C14_19 C19_19 H19_19 121.1
O3_19 C20_19 O4_19 123.7(5)
O3_19 C20_19 C17_19 120.8(6)
O4_19 C20_19 C17_19 115.4(6)
C26_19 C21_19 C22_19 119.9(5)
C26_19 C21_19 C5_19 119.0(5)
C22_19 C21_19 C5_19 121.0(6)
C21_19 C22_19 C23_19 121.0(6)
C21_19 C22_19 H22_19 119.5
C23_19 C22_19 H22_19 119.5
C24_19 C23_19 C22_19 117.9(6)
C24_19 C23_19 H23_19 121.0
C22_19 C23_19 H23_19 121.0
C23_19 C24_19 C25_19 122.3(6)
C23_19 C24_19 C27_19 116.5(6)
C25_19 C24_19 C27_19 121.1(6)
C24_19 C25_19 C26_19 117.3(6)
C24_19 C25_19 H25_19 121.4
C26_19 C25_19 H25_19 121.4
C21_19 C26_19 C25_19 121.5(6)
C21_19 C26_19 H26_19 119.3
C25_19 C26_19 H26_19 119.3
O5_19 C27_19 O6_19 121.9(6)
O5_19 C27_19 C24_19 122.2(7)
O6_19 C27_19 C24_19 115.7(6)
C13_19 O2_19 H2A_19 109.5
C20_19 O3_19 H3A_19 109.5
C27_19 O6_19 H6A_19 109.5
C6_20 C1_20 C2_20 116.2(6)
C6_20 C1_20 C7_20 121.0(5)
C2_20 C1_20 C7_20 122.9(5)
C3_20 C2_20 C1_20 122.1(6)
C3_20 C2_20 H2_20 119.0
C1_20 C2_20 H2_20 119.0
C2_20 C3_20 C4_20 119.8(5)
C2_20 C3_20 C14_20 121.1(5)
C4_20 C3_20 C14_20 118.9(5)
C3_20 C4_20 C5_20 121.1(6)
C3_20 C4_20 H4_20 119.4
C5_20 C4_20 H4_20 119.4
C6_20 C5_20 C4_20 118.1(6)
C6_20 C5_20 C21_20 121.4(5)
C4_20 C5_20 C21_20 120.4(6)
C5_20 C6_20 C1_20 122.5(5)
C5_20 C6_20 H6_20 118.7
C1_20 C6_20 H6_20 118.7
C12_20 C7_20 C8_20 120.6(6)
C12_20 C7_20 C1_20 121.2(6)
C8_20 C7_20 C1_20 118.2(5)
C7_20 C8_20 C9_20 118.1(6)
C7_20 C8_20 H8_20 121.0
C9_20 C8_20 H8_20 121.0
C8_20 C9_20 C10_20 122.1(6)
C8_20 C9_20 H9_20 119.0
C10_20 C9_20 H9_20 119.0
C11_20 C10_20 C9_20 118.4(6)
C11_20 C10_20 C13_20 122.3(6)
C9_20 C10_20 C13_20 119.3(6)
C10_20 C11_20 C12_20 120.2(6)
C10_20 C11_20 H11_20 119.9
C12_20 C11_20 H11_20 119.9
C7_20 C12_20 C11_20 120.7(6)
C7_20 C12_20 H12_20 119.7
C11_20 C12_20 H12_20 119.7
O1_20 C13_20 O2_20 122.0(6)
O1_20 C13_20 C10_20 120.8(6)
O2_20 C13_20 C10_20 117.2(6)
C15_20 C14_20 C19_20 120.6(5)
C15_20 C14_20 C3_20 121.0(5)
C19_20 C14_20 C3_20 118.4(5)
C14_20 C15_20 C16_20 120.9(6)
C14_20 C15_20 H15_20 119.5
C16_20 C15_20 H15_20 119.5
C15_20 C16_20 C17_20 119.1(6)
C15_20 C16_20 H16_20 120.5
C17_20 C16_20 H16_20 120.5
C18_20 C17_20 C16_20 120.5(5)
C18_20 C17_20 C20_20 120.2(5)
C16_20 C17_20 C20_20 119.1(6)
C19_20 C18_20 C17_20 121.2(6)
C19_20 C18_20 H18_20 119.4
C17_20 C18_20 H18_20 119.4
C18_20 C19_20 C14_20 117.6(6)
C18_20 C19_20 H19_20 121.2
C14_20 C19_20 H19_20 121.2
O3_20 C20_20 O4_20 123.4(6)
O3_20 C20_20 C17_20 117.2(5)
O4_20 C20_20 C17_20 119.0(6)
C26_20 C21_20 C22_20 118.1(6)
C26_20 C21_20 C5_20 121.5(6)
C22_20 C21_20 C5_20 120.3(6)
C23_20 C22_20 C21_20 121.4(6)
C23_20 C22_20 H22_20 119.3
C21_20 C22_20 H22_20 119.3
C22_20 C23_20 C24_20 119.4(6)
C22_20 C23_20 H23_20 120.3
C24_20 C23_20 H23_20 120.3
C23_20 C24_20 C25_20 120.5(6)
C23_20 C24_20 C27_20 119.1(6)
C25_20 C24_20 C27_20 120.3(7)
C26_20 C25_20 C24_20 117.9(7)
C26_20 C25_20 H25_20 121.0
C24_20 C25_20 H25_20 121.0
C21_20 C26_20 C25_20 122.6(6)
C21_20 C26_20 H26_20 118.7
C25_20 C26_20 H26_20 118.7
O5_20 C27_20 O6_20 119.8(6)
O5_20 C27_20 C24_20 121.3(7)
O6_20 C27_20 C24_20 118.9(6)
C13_20 O1_20 H1A_20 109.5
C13_20 O2_20 H2A_20 109.5
C20_20 O3_20 H3A_20 109.5
C27_20 O6_20 H6A_20 109.5
C6_21 C1_21 C2_21 118.1(6)
C6_21 C1_21 C7_21 120.6(5)
C2_21 C1_21 C7_21 121.2(5)
C3_21 C2_21 C1_21 121.2(6)
C3_21 C2_21 H2_21 119.4
C1_21 C2_21 H2_21 119.4
C2_21 C3_21 C4_21 120.9(5)
C2_21 C3_21 C14_21 120.1(5)
C4_21 C3_21 C14_21 119.0(5)
C3_21 C4_21 C5_21 118.7(6)
C3_21 C4_21 H4_21 120.7
C5_21 C4_21 H4_21 120.7
C6_21 C5_21 C4_21 119.4(6)
C6_21 C5_21 C21_21 121.6(5)
C4_21 C5_21 C21_21 119.0(6)
C1_21 C6_21 C5_21 121.7(5)
C1_21 C6_21 H6_21 119.2
C5_21 C6_21 H6_21 119.2
C12_21 C7_21 C8_21 119.7(6)
C12_21 C7_21 C1_21 120.5(6)
C8_21 C7_21 C1_21 119.6(5)
C7_21 C8_21 C9_21 120.2(6)
C7_21 C8_21 H8_21 119.9
C9_21 C8_21 H8_21 119.9
C8_21 C9_21 C10_21 119.4(6)
C8_21 C9_21 H9_21 120.3
C10_21 C9_21 H9_21 120.3
C11_21 C10_21 C9_21 120.0(6)
C11_21 C10_21 C13_21 119.3(6)
C9_21 C10_21 C13_21 120.6(6)
C10_21 C11_21 C12_21 119.6(6)
C10_21 C11_21 H11_21 120.2
C12_21 C11_21 H11_21 120.2
C7_21 C12_21 C11_21 120.9(6)
C7_21 C12_21 H12_21 119.6
C11_21 C12_21 H12_21 119.6
O2_21 C13_21 O1_21 123.3(7)
O2_21 C13_21 C10_21 118.7(7)
O1_21 C13_21 C10_21 118.0(6)
C15_21 C14_21 C19_21 120.7(5)
C15_21 C14_21 C3_21 119.3(5)
C19_21 C14_21 C3_21 120.0(6)
C14_21 C15_21 C16_21 119.8(6)
C14_21 C15_21 H15_21 120.1
C16_21 C15_21 H15_21 120.1
C15_21 C16_21 C17_21 119.6(6)
C15_21 C16_21 H16_21 120.2
C17_21 C16_21 H16_21 120.2
C18_21 C17_21 C16_21 118.6(5)
C18_21 C17_21 C20_21 122.6(6)
C16_21 C17_21 C20_21 118.4(6)
C17_21 C18_21 C19_21 122.8(6)
C17_21 C18_21 H18_21 118.6
C19_21 C18_21 H18_21 118.6
C14_21 C19_21 C18_21 118.2(6)
C14_21 C19_21 H19_21 120.9
C18_21 C19_21 H19_21 120.9
O4_21 C20_21 O3_21 124.3(6)
O4_21 C20_21 C17_21 117.9(6)
O3_21 C20_21 C17_21 117.5(6)
C22_21 C21_21 C26_21 117.9(6)
C22_21 C21_21 C5_21 120.6(6)
C26_21 C21_21 C5_21 121.3(5)
C23_21 C22_21 C21_21 121.2(6)
C23_21 C22_21 H22_21 119.4
C21_21 C22_21 H22_21 119.4
C22_21 C23_21 C24_21 121.1(6)
C22_21 C23_21 H23_21 119.5
C24_21 C23_21 H23_21 119.5
C25_21 C24_21 C23_21 118.1(6)
C25_21 C24_21 C27_21 122.1(6)
C23_21 C24_21 C27_21 119.5(6)
C26_21 C25_21 C24_21 120.4(6)
C26_21 C25_21 H25_21 119.8
C24_21 C25_21 H25_21 119.8
C25_21 C26_21 C21_21 120.9(5)
C25_21 C26_21 H26_21 119.5
C21_21 C26_21 H26_21 119.5
O5_21 C27_21 O6_21 124.4(6)
O5_21 C27_21 C24_21 119.9(7)
O6_21 C27_21 C24_21 115.5(6)
C13_21 O2_21 H2A_21 109.5
C20_21 O3_21 H3A_21 109.5
C27_21 O6_21 H6A_21 109.5
C2_22 C1_22 C6_22 115.4(6)
C2_22 C1_22 C7_22 122.7(5)
C6_22 C1_22 C7_22 121.9(5)
C3_22 C2_22 C1_22 123.1(6)
C3_22 C2_22 H2_22 118.5
C1_22 C2_22 H2_22 118.5
C2_22 C3_22 C4_22 118.1(5)
C2_22 C3_22 C14_22 119.4(6)
C4_22 C3_22 C14_22 122.2(6)
C5_22 C4_22 C3_22 121.8(6)
C5_22 C4_22 H4_22 119.1
C3_22 C4_22 H4_22 119.1
C4_22 C5_22 C6_22 117.0(6)
C4_22 C5_22 C21_22 122.5(5)
C6_22 C5_22 C21_22 120.3(5)
C5_22 C6_22 C1_22 124.3(5)
C5_22 C6_22 H6_22 117.9
C1_22 C6_22 H6_22 117.9
C8_22 C7_22 C12_22 119.5(6)
C8_22 C7_22 C1_22 120.6(5)
C12_22 C7_22 C1_22 119.9(6)
C7_22 C8_22 C9_22 120.0(5)
C7_22 C8_22 H8_22 120.0
C9_22 C8_22 H8_22 120.0
C8_22 C9_22 C10_22 120.0(6)
C8_22 C9_22 H9_22 120.0
C10_22 C9_22 H9_22 120.0
C11_22 C10_22 C9_22 118.5(6)
C11_22 C10_22 C13_22 119.3(5)
C9_22 C10_22 C13_22 122.2(6)
C12_22 C11_22 C10_22 121.1(6)
C12_22 C11_22 H11_22 119.5
C10_22 C11_22 H11_22 119.5
C11_22 C12_22 C7_22 120.8(6)
C11_22 C12_22 H12_22 119.6
C7_22 C12_22 H12_22 119.6
O2_22 C13_22 O1_22 122.7(6)
O2_22 C13_22 C10_22 121.3(6)
O1_22 C13_22 C10_22 115.9(5)
C19_22 C14_22 C15_22 118.4(6)
C19_22 C14_22 C3_22 122.9(6)
C15_22 C14_22 C3_22 118.2(6)
C16_22 C15_22 C14_22 119.9(6)
C16_22 C15_22 H15_22 120.1
C14_22 C15_22 H15_22 120.1
C15_22 C16_22 C17_22 118.9(6)
C15_22 C16_22 H16_22 120.5
C17_22 C16_22 H16_22 120.5
C18_22 C17_22 C16_22 121.9(6)
C18_22 C17_22 C20_22 119.1(6)
C16_22 C17_22 C20_22 119.0(6)
C17_22 C18_22 C19_22 118.2(7)
C17_22 C18_22 H18_22 120.9
C19_22 C18_22 H18_22 120.9
C18_22 C19_22 C14_22 122.5(7)
C18_22 C19_22 H19_22 118.8
C14_22 C19_22 H19_22 118.8
O4_22 C20_22 O3_22 124.9(6)
O4_22 C20_22 C17_22 119.1(7)
O3_22 C20_22 C17_22 115.9(6)
C26_22 C21_22 C22_22 117.8(6)
C26_22 C21_22 C5_22 120.9(5)
C22_22 C21_22 C5_22 121.1(6)
C23_22 C22_22 C21_22 121.5(6)
C23_22 C22_22 H22_22 119.2
C21_22 C22_22 H22_22 119.2
C22_22 C23_22 C24_22 120.1(6)
C22_22 C23_22 H23_22 119.9
C24_22 C23_22 H23_22 119.9
C23_22 C24_22 C25_22 120.5(6)
C23_22 C24_22 C27_22 121.9(6)
C25_22 C24_22 C27_22 117.7(6)
C24_22 C25_22 C26_22 118.9(6)
C24_22 C25_22 H25_22 120.5
C26_22 C25_22 H25_22 120.5
C21_22 C26_22 C25_22 121.0(6)
C21_22 C26_22 H26_22 119.5
C25_22 C26_22 H26_22 119.5
O5_22 C27_22 O6_22 123.7(6)
O5_22 C27_22 C24_22 120.0(7)
O6_22 C27_22 C24_22 116.2(6)
C13_22 O1_22 H1A_22 109.5
C20_22 O3_22 H3A_22 109.5
C27_22 O6_22 H6A_22 109.5
C2_23 C1_23 C6_23 117.0(6)
C2_23 C1_23 C7_23 121.8(5)
C6_23 C1_23 C7_23 121.2(5)
C1_23 C2_23 C3_23 121.4(6)
C1_23 C2_23 H2_23 119.3
C3_23 C2_23 H2_23 119.3
C4_23 C3_23 C2_23 120.3(6)
C4_23 C3_23 C14_23 119.8(6)
C2_23 C3_23 C14_23 119.9(5)
C3_23 C4_23 C5_23 120.0(6)
C3_23 C4_23 H4_23 120.0
C5_23 C4_23 H4_23 120.0
C6_23 C5_23 C4_23 118.4(5)
C6_23 C5_23 C21_23 121.1(5)
C4_23 C5_23 C21_23 120.3(6)
C5_23 C6_23 C1_23 122.8(6)
C5_23 C6_23 H6_23 118.6
C1_23 C6_23 H6_23 118.6
C12_23 C7_23 C8_23 116.6(6)
C12_23 C7_23 C1_23 122.7(5)
C8_23 C7_23 C1_23 120.6(5)
C9_23 C8_23 C7_23 120.6(6)
C9_23 C8_23 H8_23 119.7
C7_23 C8_23 H8_23 119.7
C10_23 C9_23 C8_23 120.1(6)
C10_23 C9_23 H9_23 119.9
C8_23 C9_23 H9_23 119.9
C11_23 C10_23 C9_23 119.9(6)
C11_23 C10_23 C13_23 121.0(6)
C9_23 C10_23 C13_23 119.0(5)
C10_23 C11_23 C12_23 119.9(6)
C10_23 C11_23 H11_23 120.0
C12_23 C11_23 H11_23 120.0
C11_23 C12_23 C7_23 122.5(5)
C11_23 C12_23 H12_23 118.7
C7_23 C12_23 H12_23 118.7
O1_23 C13_23 O2_23 121.9(6)
O1_23 C13_23 C10_23 121.8(5)
O2_23 C13_23 C10_23 116.3(5)
C19_23 C14_23 C15_23 117.7(6)
C19_23 C14_23 C3_23 123.4(6)
C15_23 C14_23 C3_23 118.9(5)
C14_23 C15_23 C16_23 121.3(6)
C14_23 C15_23 H15_23 119.3
C16_23 C15_23 H15_23 119.3
C17_23 C16_23 C15_23 117.2(7)
C17_23 C16_23 H16_23 121.4
C15_23 C16_23 H16_23 121.4
C16_23 C17_23 C18_23 123.5(6)
C16_23 C17_23 C20_23 117.5(7)
C18_23 C17_23 C20_23 119.0(6)
C17_23 C18_23 C19_23 118.1(6)
C17_23 C18_23 H18_23 120.9
C19_23 C18_23 H18_23 120.9
C14_23 C19_23 C18_23 122.2(6)
C14_23 C19_23 H19_23 118.9
C18_23 C19_23 H19_23 118.9
O4_23 C20_23 O3_23 123.9(7)
O4_23 C20_23 C17_23 119.0(8)
O3_23 C20_23 C17_23 116.9(6)
C22_23 C21_23 C26_23 119.4(6)
C22_23 C21_23 C5_23 122.1(6)
C26_23 C21_23 C5_23 118.5(6)
C21_23 C22_23 C23_23 121.5(6)
C21_23 C22_23 H22_23 119.2
C23_23 C22_23 H22_23 119.2
C22_23 C23_23 C24_23 120.6(6)
C22_23 C23_23 H23_23 119.7
C24_23 C23_23 H23_23 119.7
C25_23 C24_23 C23_23 119.0(6)
C25_23 C24_23 C27_23 120.6(6)
C23_23 C24_23 C27_23 120.3(6)
C26_23 C25_23 C24_23 117.8(6)
C26_23 C25_23 H25_23 121.1
C24_23 C25_23 H25_23 121.1
C21_23 C26_23 C25_23 121.4(6)
C21_23 C26_23 H26_23 119.3
C25_23 C26_23 H26_23 119.3
O5_23 C27_23 O6_23 123.8(6)
O5_23 C27_23 C24_23 120.8(7)
O6_23 C27_23 C24_23 115.4(6)
C13_23 O2_23 H2A_23 109.5
C20_23 O3_23 H3A_23 109.5
C27_23 O6_23 H6A_23 109.5
C2_24 C1_24 C6_24 116.2(6)
C2_24 C1_24 C7_24 121.8(5)
C6_24 C1_24 C7_24 122.0(5)
C1_24 C2_24 C3_24 121.5(5)
C1_24 C2_24 H2_24 119.2
C3_24 C2_24 H2_24 119.2
C4_24 C3_24 C2_24 119.1(5)
C4_24 C3_24 C14_24 121.0(5)
C2_24 C3_24 C14_24 119.8(5)
C3_24 C4_24 C5_24 122.1(6)
C3_24 C4_24 H4_24 119.0
C5_24 C4_24 H4_24 119.0
C4_24 C5_24 C6_24 117.3(5)
C4_24 C5_24 C21_24 121.5(6)
C6_24 C5_24 C21_24 121.1(5)
C5_24 C6_24 C1_24 123.7(5)
C5_24 C6_24 H6_24 118.2
C1_24 C6_24 H6_24 118.2
C8_24 C7_24 C12_24 116.4(6)
C8_24 C7_24 C1_24 122.0(5)
C12_24 C7_24 C1_24 121.6(5)
C9_24 C8_24 C7_24 122.0(6)
C9_24 C8_24 H8_24 119.0
C7_24 C8_24 H8_24 119.0
C10_24 C9_24 C8_24 120.1(6)
C10_24 C9_24 H9_24 120.0
C8_24 C9_24 H9_24 120.0
C9_24 C10_24 C11_24 118.8(6)
C9_24 C10_24 C13_24 121.5(6)
C11_24 C10_24 C13_24 119.5(6)
C12_24 C11_24 C10_24 120.4(6)
C12_24 C11_24 H11_24 119.8
C10_24 C11_24 H11_24 119.8
C11_24 C12_24 C7_24 122.2(6)
C11_24 C12_24 H12_24 118.9
C7_24 C12_24 H12_24 118.9
O2_24 C13_24 O1_24 121.7(7)
O2_24 C13_24 C10_24 119.6(7)
O1_24 C13_24 C10_24 118.7(6)
C15_24 C14_24 C19_24 120.2(5)
C15_24 C14_24 C3_24 120.3(5)
C19_24 C14_24 C3_24 119.6(6)
C16_24 C15_24 C14_24 120.6(6)
C16_24 C15_24 H15_24 119.7
C14_24 C15_24 H15_24 119.7
C15_24 C16_24 C17_24 119.9(6)
C15_24 C16_24 H16_24 120.1
C17_24 C16_24 H16_24 120.1
C18_24 C17_24 C16_24 119.5(6)
C18_24 C17_24 C20_24 120.8(6)
C16_24 C17_24 C20_24 119.7(7)
C19_24 C18_24 C17_24 122.5(6)
C19_24 C18_24 H18_24 118.7
C17_24 C18_24 H18_24 118.7
C18_24 C19_24 C14_24 117.3(6)
C18_24 C19_24 H19_24 121.4
C14_24 C19_24 H19_24 121.4
O3_24 C20_24 O4_24 124.2(7)
O3_24 C20_24 C17_24 117.8(7)
O4_24 C20_24 C17_24 118.0(8)
C26_24 C21_24 C22_24 120.7(5)
C26_24 C21_24 C5_24 119.0(5)
C22_24 C21_24 C5_24 120.3(6)
C23_24 C22_24 C21_24 119.5(6)
C23_24 C22_24 H22_24 120.2
C21_24 C22_24 H22_24 120.2
C22_24 C23_24 C24_24 120.7(5)
C22_24 C23_24 H23_24 119.7
C24_24 C23_24 H23_24 119.7
C25_24 C24_24 C23_24 119.5(6)
C25_24 C24_24 C27_24 122.4(6)
C23_24 C24_24 C27_24 118.1(5)
C24_24 C25_24 C26_24 119.7(6)
C24_24 C25_24 H25_24 120.2
C26_24 C25_24 H25_24 120.2
C21_24 C26_24 C25_24 119.9(6)
C21_24 C26_24 H26_24 120.1
C25_24 C26_24 H26_24 120.1
O5_24 C27_24 O6_24 126.4(6)
O5_24 C27_24 C24_24 119.9(6)
O6_24 C27_24 C24_24 113.6(6)
C13_24 O2_24 H2A_24 109.5
C20_24 O3_24 H3A_24 109.5
C27_24 O6_24 H6A_24 109.5
C6_25 C1_25 C2_25 115.6(6)
C6_25 C1_25 C7_25 122.3(5)
C2_25 C1_25 C7_25 122.1(5)
C3_25 C2_25 C1_25 124.1(6)
C3_25 C2_25 H2_25 118.0
C1_25 C2_25 H2_25 118.0
C2_25 C3_25 C4_25 119.3(6)
C2_25 C3_25 C14_25 122.7(5)
C4_25 C3_25 C14_25 117.9(6)
C3_25 C4_25 C5_25 119.1(6)
C3_25 C4_25 H4_25 120.4
C5_25 C4_25 H4_25 120.4
C6_25 C5_25 C4_25 118.5(5)
C6_25 C5_25 C21_25 122.6(5)
C4_25 C5_25 C21_25 118.9(5)
C1_25 C6_25 C5_25 123.4(6)
C1_25 C6_25 H6_25 118.3
C5_25 C6_25 H6_25 118.3
C12_25 C7_25 C8_25 118.5(6)
C12_25 C7_25 C1_25 121.2(5)
C8_25 C7_25 C1_25 120.1(6)
C7_25 C8_25 C9_25 118.9(6)
C7_25 C8_25 H8_25 120.5
C9_25 C8_25 H8_25 120.5
C10_25 C9_25 C8_25 121.2(6)
C10_25 C9_25 H9_25 119.4
C8_25 C9_25 H9_25 119.4
C9_25 C10_25 C11_25 119.3(6)
C9_25 C10_25 C13_25 120.2(6)
C11_25 C10_25 C13_25 120.5(6)
C12_25 C11_25 C10_25 119.6(6)
C12_25 C11_25 H11_25 120.2
C10_25 C11_25 H11_25 120.2
C11_25 C12_25 C7_25 122.2(6)
C11_25 C12_25 H12_25 118.9
C7_25 C12_25 H12_25 118.9
O2_25 C13_25 O1_25 121.5(6)
O2_25 C13_25 C10_25 119.8(6)
O1_25 C13_25 C10_25 118.7(6)
C19_25 C14_25 C15_25 120.2(6)
C19_25 C14_25 C3_25 119.6(6)
C15_25 C14_25 C3_25 120.1(5)
C16_25 C15_25 C14_25 119.7(6)
C16_25 C15_25 H15_25 120.1
C14_25 C15_25 H15_25 120.1
C15_25 C16_25 C17_25 118.5(6)
C15_25 C16_25 H16_25 120.7
C17_25 C16_25 H16_25 120.7
C18_25 C17_25 C16_25 121.6(6)
C18_25 C17_25 C20_25 120.4(6)
C16_25 C17_25 C20_25 117.9(6)
C17_25 C18_25 C19_25 120.3(6)
C17_25 C18_25 H18_25 119.8
C19_25 C18_25 H18_25 119.8
C14_25 C19_25 C18_25 119.5(6)
C14_25 C19_25 H19_25 120.2
C18_25 C19_25 H19_25 120.3
O4_25 C20_25 O3_25 123.7(6)
O4_25 C20_25 C17_25 120.0(7)
O3_25 C20_25 C17_25 116.2(6)
C26_25 C21_25 C22_25 118.0(5)
C26_25 C21_25 C5_25 123.1(5)
C22_25 C21_25 C5_25 118.9(5)
C23_25 C22_25 C21_25 120.2(6)
C23_25 C22_25 H22_25 119.9
C21_25 C22_25 H22_25 119.9
C22_25 C23_25 C24_25 121.0(6)
C22_25 C23_25 H23_25 119.5
C24_25 C23_25 H23_25 119.5
C25_25 C24_25 C23_25 118.2(5)
C25_25 C24_25 C27_25 121.8(6)
C23_25 C24_25 C27_25 120.0(6)
C24_25 C25_25 C26_25 121.3(6)
C24_25 C25_25 H25_25 119.3
C26_25 C25_25 H25_25 119.3
C21_25 C26_25 C25_25 121.3(6)
C21_25 C26_25 H26_25 119.4
C25_25 C26_25 H26_25 119.4
O6_25 C27_25 O5_25 125.1(6)
O6_25 C27_25 C24_25 117.8(6)
O5_25 C27_25 C24_25 117.1(7)
C13_25 O2_25 H2A_25 109.5
C20_25 O3_25 H3A_25 109.5
C27_25 O6_25 H6A_25 109.5
C6_26 C1_26 C2_26 120.1(6)
C6_26 C1_26 C7_26 120.3(5)
C2_26 C1_26 C7_26 119.4(5)
C1_26 C2_26 C3_26 118.7(5)
C1_26 C2_26 H2_26 120.6
C3_26 C2_26 H2_26 120.6
C4_26 C3_26 C2_26 120.9(5)
C4_26 C3_26 C14_26 121.4(6)
C2_26 C3_26 C14_26 117.7(5)
C5_26 C4_26 C3_26 118.8(6)
C5_26 C4_26 H4_26 120.6
C3_26 C4_26 H4_26 120.6
C4_26 C5_26 C6_26 119.5(5)
C4_26 C5_26 C21_26 120.3(6)
C6_26 C5_26 C21_26 120.2(5)
C1_26 C6_26 C5_26 121.6(5)
C1_26 C6_26 H6_26 119.2
C5_26 C6_26 H6_26 119.2
C12_26 C7_26 C8_26 116.6(6)
C12_26 C7_26 C1_26 121.3(5)
C8_26 C7_26 C1_26 122.0(5)
C9_26 C8_26 C7_26 120.7(6)
C9_26 C8_26 H8_26 119.7
C7_26 C8_26 H8_26 119.7
C10_26 C9_26 C8_26 119.7(7)
C10_26 C9_26 H9_26 120.2
C8_26 C9_26 H9_26 120.2
C9_26 C10_26 C11_26 122.2(7)
C9_26 C10_26 C13_26 117.5(6)
C11_26 C10_26 C13_26 119.9(6)
C10_26 C11_26 C12_26 117.8(6)
C10_26 C11_26 H11_26 121.1
C12_26 C11_26 H11_26 121.1
C11_26 C12_26 C7_26 122.9(6)
C11_26 C12_26 H12_26 118.6
C7_26 C12_26 H12_26 118.6
O2_26 C13_26 O1_26 122.2(7)
O2_26 C13_26 C10_26 117.8(6)
O1_26 C13_26 C10_26 120.0(6)
C19_26 C14_26 C15_26 118.8(5)
C19_26 C14_26 C3_26 121.2(6)
C15_26 C14_26 C3_26 119.9(6)
C16_26 C15_26 C14_26 119.6(6)
C16_26 C15_26 H15_26 120.2
C14_26 C15_26 H15_26 120.2
C17_26 C16_26 C15_26 122.1(7)
C17_26 C16_26 H16_26 118.9
C15_26 C16_26 H16_26 118.9
C16_26 C17_26 C18_26 118.3(6)
C16_26 C17_26 C20_26 120.0(7)
C18_26 C17_26 C20_26 121.7(6)
C19_26 C18_26 C17_26 122.9(6)
C19_26 C18_26 H18_26 118.5
C17_26 C18_26 H18_26 118.5
C18_26 C19_26 C14_26 118.1(6)
C18_26 C19_26 H19_26 121.0
C14_26 C19_26 H19_26 121.0
O3_26 C20_26 O4_26 124.0(6)
O3_26 C20_26 C17_26 118.5(7)
O4_26 C20_26 C17_26 117.3(7)
C26_26 C21_26 C22_26 119.7(5)
C26_26 C21_26 C5_26 121.0(5)
C22_26 C21_26 C5_26 119.1(6)
C21_26 C22_26 C23_26 118.1(6)
C21_26 C22_26 H22_26 121.0
C23_26 C22_26 H22_26 121.0
C24_26 C23_26 C22_26 121.4(6)
C24_26 C23_26 H23_26 119.3
C22_26 C23_26 H23_26 119.3
C25_26 C24_26 C23_26 120.0(6)
C25_26 C24_26 C27_26 120.6(7)
C23_26 C24_26 C27_26 119.4(6)
C24_26 C25_26 C26_26 118.2(6)
C24_26 C25_26 H25_26 120.9
C26_26 C25_26 H25_26 120.9
C21_26 C26_26 C25_26 122.5(6)
C21_26 C26_26 H26_26 118.7
C25_26 C26_26 H26_26 118.7
O6_26 C27_26 O5_26 124.1(6)
O6_26 C27_26 C24_26 118.1(6)
O5_26 C27_26 C24_26 117.8(7)
C13_26 O2_26 H2A_26 109.5
C20_26 O3_26 H3A_26 109.5
C27_26 O6_26 H6A_26 109.5
C2_27 C1_27 C6_27 118.5(6)
C2_27 C1_27 C7_27 121.1(5)
C6_27 C1_27 C7_27 120.5(5)
C1_27 C2_27 C3_27 122.0(6)
C1_27 C2_27 H2_27 119.0
C3_27 C2_27 H2_27 119.0
C4_27 C3_27 C2_27 118.4(6)
C4_27 C3_27 C14_27 120.8(6)
C2_27 C3_27 C14_27 120.7(5)
C3_27 C4_27 C5_27 121.7(6)
C3_27 C4_27 H4_27 119.1
C5_27 C4_27 H4_27 119.1
C6_27 C5_27 C4_27 117.2(5)
C6_27 C5_27 C21_27 123.5(5)
C4_27 C5_27 C21_27 119.3(6)
C1_27 C6_27 C5_27 122.1(6)
C1_27 C6_27 H6_27 119.0
C5_27 C6_27 H6_27 119.0
C8_27 C7_27 C12_27 119.4(6)
C8_27 C7_27 C1_27 120.0(5)
C12_27 C7_27 C1_27 120.5(5)
C7_27 C8_27 C9_27 121.4(6)
C7_27 C8_27 H8_27 119.3
C9_27 C8_27 H8_27 119.3
C8_27 C9_27 C10_27 118.7(6)
C8_27 C9_27 H9_27 120.7
C10_27 C9_27 H9_27 120.7
C11_27 C10_27 C9_27 118.8(6)
C11_27 C10_27 C13_27 123.7(6)
C9_27 C10_27 C13_27 117.5(6)
C12_27 C11_27 C10_27 120.7(6)
C12_27 C11_27 H11_27 119.6
C10_27 C11_27 H11_27 119.6
C11_27 C12_27 C7_27 120.9(6)
C11_27 C12_27 H12_27 119.5
C7_27 C12_27 H12_27 119.5
O1_27 C13_27 O2_27 126.5(7)
O1_27 C13_27 C10_27 120.8(6)
O2_27 C13_27 C10_27 112.6(6)
C15_27 C14_27 C19_27 117.3(6)
C15_27 C14_27 C3_27 121.4(6)
C19_27 C14_27 C3_27 121.3(6)
C14_27 C15_27 C16_27 123.1(7)
C14_27 C15_27 H15_27 118.5
C16_27 C15_27 H15_27 118.5
C17_27 C16_27 C15_27 117.6(7)
C17_27 C16_27 H16_27 121.2
C15_27 C16_27 H16_27 121.2
C18_27 C17_27 C16_27 118.6(6)
C18_27 C17_27 C20_27 120.8(7)
C16_27 C17_27 C20_27 120.6(7)
C19_27 C18_27 C17_27 122.0(6)
C19_27 C18_27 H18_27 119.0
C17_27 C18_27 H18_27 119.0
C18_27 C19_27 C14_27 121.3(7)
C18_27 C19_27 H19_27 119.4
C14_27 C19_27 H19_27 119.4
O3_27 C20_27 O4_27 122.7(7)
O3_27 C20_27 C17_27 118.9(7)
O4_27 C20_27 C17_27 118.3(8)
C26_27 C21_27 C22_27 115.5(6)
C26_27 C21_27 C5_27 122.7(6)
C22_27 C21_27 C5_27 121.8(6)
C23_27 C22_27 C21_27 122.7(6)
C23_27 C22_27 H22_27 118.6
C21_27 C22_27 H22_27 118.6
C22_27 C23_27 C24_27 120.1(6)
C22_27 C23_27 H23_27 119.9
C24_27 C23_27 H23_27 119.9
C25_27 C24_27 C23_27 115.2(6)
C25_27 C24_27 C27_27 127.2(7)
C23_27 C24_27 C27_27 117.6(6)
C26_27 C25_27 C24_27 126.7(7)
C26_27 C25_27 H25_27 116.7
C24_27 C25_27 H25_27 116.7
C25_27 C26_27 C21_27 119.7(6)
C25_27 C26_27 H26_27 120.2
C21_27 C26_27 H26_27 120.2
O5_27 C27_27 O6_27 121.7(7)
O5_27 C27_27 C24_27 126.0(8)
O6_27 C27_27 C24_27 112.3(6)
C13_27 O2_27 H2A_27 109.5
C20_27 O3_27 H3A_27 109.5
C27_27 O6_27 H6A_27 109.5
C2_28 C1_28 C6_28 117.4(6)
C2_28 C1_28 C7_28 123.0(5)
C6_28 C1_28 C7_28 119.5(5)
C1_28 C2_28 C3_28 123.5(5)
C1_28 C2_28 H2_28 118.3
C3_28 C2_28 H2_28 118.3
C4_28 C3_28 C2_28 116.5(5)
C4_28 C3_28 C14_28 123.2(6)
C2_28 C3_28 C14_28 120.2(5)
C3_28 C4_28 C5_28 121.7(6)
C3_28 C4_28 H4_28 119.2
C5_28 C4_28 H4_28 119.2
C6_28 C5_28 C4_28 119.0(5)
C6_28 C5_28 C21_28 120.8(5)
C4_28 C5_28 C21_28 120.1(5)
C5_28 C6_28 C1_28 121.7(5)
C5_28 C6_28 H6_28 119.1
C1_28 C6_28 H6_28 119.1
C12_28 C7_28 C8_28 118.1(6)
C12_28 C7_28 C1_28 122.7(5)
C8_28 C7_28 C1_28 119.1(5)
C9_28 C8_28 C7_28 120.4(6)
C9_28 C8_28 H8_28 119.8
C7_28 C8_28 H8_28 119.8
C8_28 C9_28 C10_28 118.5(6)
C8_28 C9_28 H9_28 120.8
C10_28 C9_28 H9_28 120.8
C11_28 C10_28 C9_28 121.2(6)
C11_28 C10_28 C13_28 120.7(6)
C9_28 C10_28 C13_28 117.8(6)
C10_28 C11_28 C12_28 119.9(6)
C10_28 C11_28 H11_28 120.0
C12_28 C11_28 H11_28 120.0
C11_28 C12_28 C7_28 121.6(6)
C11_28 C12_28 H12_28 119.2
C7_28 C12_28 H12_28 119.2
O2_28 C13_28 O1_28 124.5(6)
O2_28 C13_28 C10_28 115.2(5)
O1_28 C13_28 C10_28 120.3(5)
C15_28 C14_28 C19_28 117.5(6)
C15_28 C14_28 C3_28 120.8(6)
C19_28 C14_28 C3_28 121.5(6)
C14_28 C15_28 C16_28 122.0(6)
C14_28 C15_28 H15_28 119.0
C16_28 C15_28 H15_28 119.0
C17_28 C16_28 C15_28 121.3(7)
C17_28 C16_28 H16_28 119.4
C15_28 C16_28 H16_28 119.4
C16_28 C17_28 C18_28 118.0(6)
C16_28 C17_28 C20_28 123.8(7)
C18_28 C17_28 C20_28 118.1(6)
C19_28 C18_28 C17_28 118.4(6)
C19_28 C18_28 H18_28 120.8
C17_28 C18_28 H18_28 120.8
C18_28 C19_28 C14_28 122.5(6)
C18_28 C19_28 H19_28 118.8
C14_28 C19_28 H19_28 118.8
O4_28 C20_28 O3_28 122.7(6)
O4_28 C20_28 C17_28 120.8(7)
O3_28 C20_28 C17_28 116.4(6)
C22_28 C21_28 C26_28 119.1(5)
C22_28 C21_28 C5_28 120.8(6)
C26_28 C21_28 C5_28 120.0(5)
C21_28 C22_28 C23_28 117.9(6)
C21_28 C22_28 H22_28 121.0
C23_28 C22_28 H22_28 121.0
C24_28 C23_28 C22_28 122.8(6)
C24_28 C23_28 H23_28 118.6
C22_28 C23_28 H23_28 118.6
C25_28 C24_28 C23_28 117.8(6)
C25_28 C24_28 C27_28 123.3(7)
C23_28 C24_28 C27_28 118.9(6)
C24_28 C25_28 C26_28 123.9(7)
C24_28 C25_28 H25_28 118.1
C26_28 C25_28 H25_28 118.1
C25_28 C26_28 C21_28 118.5(6)
C25_28 C26_28 H26_28 120.7
C21_28 C26_28 H26_28 120.7
O5_28 C27_28 O6_28 124.1(6)
O5_28 C27_28 C24_28 121.0(7)
O6_28 C27_28 C24_28 114.8(6)
C13_28 O2_28 H2A_28 109.5
C20_28 O3_28 H3A_28 109.5
C27_28 O6_28 H6A_28 109.5
C6_29 C1_29 C2_29 117.9(6)
C6_29 C1_29 C7_29 120.5(5)
C2_29 C1_29 C7_29 121.4(5)
C3_29 C2_29 C1_29 122.4(5)
C3_29 C2_29 H2_29 118.8
C1_29 C2_29 H2_29 118.8
C2_29 C3_29 C4_29 120.0(5)
C2_29 C3_29 C14_29 120.7(5)
C4_29 C3_29 C14_29 119.2(5)
C3_29 C4_29 C5_29 119.2(6)
C3_29 C4_29 H4_29 120.4
C5_29 C4_29 H4_29 120.4
C6_29 C5_29 C4_29 118.0(5)
C6_29 C5_29 C21_29 123.2(5)
C4_29 C5_29 C21_29 118.5(6)
C1_29 C6_29 C5_29 122.3(5)
C1_29 C6_29 H6_29 118.9
C5_29 C6_29 H6_29 118.9
C8_29 C7_29 C12_29 117.6(6)
C8_29 C7_29 C1_29 122.4(5)
C12_29 C7_29 C1_29 119.5(5)
C9_29 C8_29 C7_29 120.9(6)
C9_29 C8_29 H8_29 119.5
C7_29 C8_29 H8_29 119.5
C8_29 C9_29 C10_29 123.0(6)
C8_29 C9_29 H9_29 118.5
C10_29 C9_29 H9_29 118.5
C11_29 C10_29 C9_29 117.1(6)
C11_29 C10_29 C13_29 120.0(6)
C9_29 C10_29 C13_29 122.9(6)
C10_29 C11_29 C12_29 121.5(6)
C10_29 C11_29 H11_29 119.2
C12_29 C11_29 H11_29 119.2
C11_29 C12_29 C7_29 119.0(6)
C11_29 C12_29 H12_29 120.5
C7_29 C12_29 H12_29 120.5
O2_29 C13_29 O1_29 120.5(6)
O2_29 C13_29 C10_29 122.7(6)
O1_29 C13_29 C10_29 116.8(6)
C15_29 C14_29 C19_29 120.6(5)
C15_29 C14_29 C3_29 123.1(5)
C19_29 C14_29 C3_29 116.2(5)
C14_29 C15_29 C16_29 120.3(5)
C14_29 C15_29 H15_29 119.9
C16_29 C15_29 H15_29 119.9
C17_29 C16_29 C15_29 119.1(6)
C17_29 C16_29 H16_29 120.4
C15_29 C16_29 H16_29 120.4
C18_29 C17_29 C16_29 122.0(6)
C18_29 C17_29 C20_29 120.4(6)
C16_29 C17_29 C20_29 117.5(6)
C17_29 C18_29 C19_29 118.6(6)
C17_29 C18_29 H18_29 120.7
C19_29 C18_29 H18_29 120.7
C14_29 C19_29 C18_29 119.3(6)
C14_29 C19_29 H19_29 120.4
C18_29 C19_29 H19_29 120.4
O3_29 C20_29 O4_29 126.0(6)
O3_29 C20_29 C17_29 117.6(6)
O4_29 C20_29 C17_29 116.4(6)
C22_29 C21_29 C26_29 120.6(6)
C22_29 C21_29 C5_29 120.3(6)
C26_29 C21_29 C5_29 118.6(5)
C21_29 C22_29 C23_29 121.4(6)
C21_29 C22_29 H22_29 119.3
C23_29 C22_29 H22_29 119.3
C24_29 C23_29 C22_29 118.2(6)
C24_29 C23_29 H23_29 120.9
C22_29 C23_29 H23_29 120.9
C23_29 C24_29 C25_29 121.4(6)
C23_29 C24_29 C27_29 120.1(6)
C25_29 C24_29 C27_29 118.5(6)
C24_29 C25_29 C26_29 118.8(6)
C24_29 C25_29 H25_29 120.6
C26_29 C25_29 H25_29 120.6
C21_29 C26_29 C25_29 119.7(6)
C21_29 C26_29 H26_29 120.1
C25_29 C26_29 H26_29 120.1
O5_29 C27_29 O6_29 123.3(6)
O5_29 C27_29 C24_29 118.4(7)
O6_29 C27_29 C24_29 118.2(6)
C13_29 O1_29 H1A_29 109.5
C20_29 O3_29 H3A_29 109.5
C27_29 O6_29 H6A_29 109.5
C6_30 C1_30 C2_30 118.6(6)
C6_30 C1_30 C7_30 122.2(5)
C2_30 C1_30 C7_30 119.1(5)
C3_30 C2_30 C1_30 121.5(5)
C3_30 C2_30 H2_30 119.3
C1_30 C2_30 H2_30 119.3
C2_30 C3_30 C4_30 120.0(5)
C2_30 C3_30 C14_30 119.5(5)
C4_30 C3_30 C14_30 120.5(5)
C5_30 C4_30 C3_30 118.4(6)
C5_30 C4_30 H4_30 120.8
C3_30 C4_30 H4_30 120.8
C4_30 C5_30 C6_30 120.5(5)
C4_30 C5_30 C21_30 119.8(6)
C6_30 C5_30 C21_30 119.7(5)
C1_30 C6_30 C5_30 121.0(5)
C1_30 C6_30 H6_30 119.5
C5_30 C6_30 H6_30 119.5
C12_30 C7_30 C8_30 116.2(6)
C12_30 C7_30 C1_30 123.1(6)
C8_30 C7_30 C1_30 120.7(5)
C9_30 C8_30 C7_30 121.3(6)
C9_30 C8_30 H8_30 119.4
C7_30 C8_30 H8_30 119.4
C8_30 C9_30 C10_30 119.2(6)
C8_30 C9_30 H9_30 120.4
C10_30 C9_30 H9_30 120.4
C11_30 C10_30 C9_30 122.4(6)
C11_30 C10_30 C13_30 120.3(6)
C9_30 C10_30 C13_30 117.2(6)
C10_30 C11_30 C12_30 116.7(6)
C10_30 C11_30 H11_30 121.6
C12_30 C11_30 H11_30 121.6
C7_30 C12_30 C11_30 124.0(6)
C7_30 C12_30 H12_30 118.0
C11_30 C12_30 H12_30 118.0
O1_30 C13_30 O2_30 125.5(7)
O1_30 C13_30 C10_30 121.6(6)
O2_30 C13_30 C10_30 112.8(6)
C19_30 C14_30 C15_30 116.9(5)
C19_30 C14_30 C3_30 119.9(6)
C15_30 C14_30 C3_30 123.3(5)
C16_30 C15_30 C14_30 119.9(5)
C16_30 C15_30 H15_30 120.1
C14_30 C15_30 H15_30 120.1
C15_30 C16_30 C17_30 121.4(6)
C15_30 C16_30 H16_30 119.3
C17_30 C16_30 H16_30 119.3
C18_30 C17_30 C16_30 119.1(5)
C18_30 C17_30 C20_30 121.0(5)
C16_30 C17_30 C20_30 119.9(6)
C19_30 C18_30 C17_30 117.4(6)
C19_30 C18_30 H18_30 121.3
C17_30 C18_30 H18_30 121.3
C18_30 C19_30 C14_30 125.3(6)
C18_30 C19_30 H19_30 117.3
C14_30 C19_30 H19_30 117.3
O4_30 C20_30 O3_30 123.7(6)
O4_30 C20_30 C17_30 117.8(6)
O3_30 C20_30 C17_30 118.5(6)
C22_30 C21_30 C26_30 119.9(5)
C22_30 C21_30 C5_30 122.6(5)
C26_30 C21_30 C5_30 117.5(5)
C21_30 C22_30 C23_30 123.3(6)
C21_30 C22_30 H22_30 118.4
C23_30 C22_30 H22_30 118.4
C22_30 C23_30 C24_30 118.0(5)
C22_30 C23_30 H23_30 121.0
C24_30 C23_30 H23_30 121.0
C25_30 C24_30 C27_30 125.1(6)
C25_30 C24_30 C23_30 117.6(6)
C27_30 C24_30 C23_30 117.3(6)
C24_30 C25_30 C26_30 122.2(6)
C24_30 C25_30 H25_30 118.9
C26_30 C25_30 H25_30 118.9
C21_30 C26_30 C25_30 118.8(5)
C21_30 C26_30 H26_30 120.6
C25_30 C26_30 H26_30 120.6
O5_30 C27_30 O6_30 120.8(6)
O5_30 C27_30 C24_30 124.3(7)
O6_30 C27_30 C24_30 114.9(6)
C13_30 O2_30 H2A_30 109.5
C20_30 O3_30 H3A_30 109.5
C27_30 O6_30 H6A_30 109.5
C6_31 C1_31 C2_31 116.8(5)
C6_31 C1_31 C7_31 121.9(5)
C2_31 C1_31 C7_31 120.9(5)
C3_31 C2_31 C1_31 121.6(5)
C3_31 C2_31 H2_31 119.2
C1_31 C2_31 H2_31 119.2
C2_31 C3_31 C4_31 120.5(5)
C2_31 C3_31 C14_31 119.0(5)
C4_31 C3_31 C14_31 120.6(5)
C5_31 C4_31 C3_31 118.8(6)
C5_31 C4_31 H4_31 120.6
C3_31 C4_31 H4_31 120.6
C4_31 C5_31 C6_31 120.5(5)
C4_31 C5_31 C21_31 119.4(5)
C6_31 C5_31 C21_31 120.1(5)
C5_31 C6_31 C1_31 121.7(5)
C5_31 C6_31 H6_31 119.1
C1_31 C6_31 H6_31 119.1
C12_31 C7_31 C8_31 117.3(6)
C12_31 C7_31 C1_31 123.0(5)
C8_31 C7_31 C1_31 119.7(5)
C7_31 C8_31 C9_31 121.3(5)
C7_31 C8_31 H8_31 119.3
C9_31 C8_31 H8_31 119.3
C10_31 C9_31 C8_31 119.7(6)
C10_31 C9_31 H9_31 120.1
C8_31 C9_31 H9_31 120.1
C9_31 C10_31 C11_31 121.4(6)
C9_31 C10_31 C13_31 119.3(6)
C11_31 C10_31 C13_31 119.3(6)
C10_31 C11_31 C12_31 117.0(6)
C10_31 C11_31 H11_31 121.5
C12_31 C11_31 H11_31 121.5
C7_31 C12_31 C11_31 123.3(6)
C7_31 C12_31 H12_31 118.4
C11_31 C12_31 H12_31 118.4
O1_31 C13_31 O2_31 124.5(6)
O1_31 C13_31 C10_31 120.2(6)
O2_31 C13_31 C10_31 115.3(6)
C15_31 C14_31 C19_31 118.7(5)
C15_31 C14_31 C3_31 120.6(5)
C19_31 C14_31 C3_31 120.7(5)
C14_31 C15_31 C16_31 122.3(5)
C14_31 C15_31 H15_31 118.9
C16_31 C15_31 H15_31 118.9
C15_31 C16_31 C17_31 116.6(5)
C15_31 C16_31 H16_31 121.7
C17_31 C16_31 H16_31 121.7
C18_31 C17_31 C16_31 121.5(5)
C18_31 C17_31 C20_31 119.4(5)
C16_31 C17_31 C20_31 119.0(6)
C17_31 C18_31 C19_31 121.8(5)
C17_31 C18_31 H18_31 119.1
C19_31 C18_31 H18_31 119.1
C18_31 C19_31 C14_31 119.1(6)
C18_31 C19_31 H19_31 120.4
C14_31 C19_31 H19_31 120.4
O4_31 C20_31 O3_31 122.2(6)
O4_31 C20_31 C17_31 118.8(6)
O3_31 C20_31 C17_31 118.5(5)
C22_31 C21_31 C26_31 117.4(5)
C22_31 C21_31 C5_31 121.9(6)
C26_31 C21_31 C5_31 120.8(5)
C21_31 C22_31 C23_31 121.5(6)
C21_31 C22_31 H22_31 119.3
C23_31 C22_31 H22_31 119.3
C24_31 C23_31 C22_31 118.5(5)
C24_31 C23_31 H23_31 120.7
C22_31 C23_31 H23_31 120.7
C25_31 C24_31 C23_31 120.8(5)
C25_31 C24_31 C27_31 120.3(6)
C23_31 C24_31 C27_31 118.9(5)
C24_31 C25_31 C26_31 120.1(6)
C24_31 C25_31 H25_31 120.0
C26_31 C25_31 H25_31 120.0
C21_31 C26_31 C25_31 121.6(5)
C21_31 C26_31 H26_31 119.2
C25_31 C26_31 H26_31 119.2
O5_31 C27_31 O6_31 124.7(5)
O5_31 C27_31 C24_31 118.6(6)
O6_31 C27_31 C24_31 116.7(5)
C13_31 O2_31 H2A_31 109.5
C20_31 O3_31 H3A_31 109.5
C27_31 O6_31 H6A_31 109.5
C6_32 C1_32 C2_32 118.3(5)
C6_32 C1_32 C7_32 121.5(5)
C2_32 C1_32 C7_32 120.0(5)
C1_32 C2_32 C3_32 119.7(5)
C1_32 C2_32 H2_32 120.2
C3_32 C2_32 H2_32 120.2
C4_32 C3_32 C2_32 118.4(5)
C4_32 C3_32 C14_32 122.5(6)
C2_32 C3_32 C14_32 118.9(5)
C3_32 C4_32 C5_32 123.0(6)
C3_32 C4_32 H4_32 118.5
C5_32 C4_32 H4_32 118.5
C4_32 C5_32 C6_32 117.2(5)
C4_32 C5_32 C21_32 121.1(6)
C6_32 C5_32 C21_32 121.8(5)
C1_32 C6_32 C5_32 123.3(5)
C1_32 C6_32 H6_32 118.4
C5_32 C6_32 H6_32 118.4
C12_32 C7_32 C8_32 115.5(6)
C12_32 C7_32 C1_32 123.9(5)
C8_32 C7_32 C1_32 120.7(5)
C9_32 C8_32 C7_32 122.6(6)
C9_32 C8_32 H8_32 118.7
C7_32 C8_32 H8_32 118.7
C8_32 C9_32 C10_32 120.5(6)
C8_32 C9_32 H9_32 119.8
C10_32 C9_32 H9_32 119.8
C11_32 C10_32 C9_32 119.3(6)
C11_32 C10_32 C13_32 121.1(5)
C9_32 C10_32 C13_32 119.6(5)
C10_32 C11_32 C12_32 120.4(6)
C10_32 C11_32 H11_32 119.8
C12_32 C11_32 H11_32 119.8
C7_32 C12_32 C11_32 121.7(5)
C7_32 C12_32 H12_32 119.2
C11_32 C12_32 H12_32 119.2
O1_32 C13_32 O2_32 124.0(6)
O1_32 C13_32 C10_32 119.6(5)
O2_32 C13_32 C10_32 116.3(5)
C15_32 C14_32 C3_32 121.7(5)
C15_32 C14_32 C19_32 118.3(5)
C3_32 C14_32 C19_32 119.8(5)
C14_32 C15_32 C16_32 122.5(5)
C14_32 C15_32 H15_32 118.7
C16_32 C15_32 H15_32 118.7
C15_32 C16_32 C17_32 118.4(5)
C15_32 C16_32 H16_32 120.8
C17_32 C16_32 H16_32 120.8
C18_32 C17_32 C16_32 121.5(5)
C18_32 C17_32 C20_32 118.1(6)
C16_32 C17_32 C20_32 120.5(6)
C17_32 C18_32 C19_32 120.0(5)
C17_32 C18_32 H18_32 120.0
C19_32 C18_32 H18_32 120.0
C18_32 C19_32 C14_32 119.3(6)
C18_32 C19_32 H19_32 120.3
C14_32 C19_32 H19_32 120.3
O4_32 C20_32 O3_32 124.3(6)
O4_32 C20_32 C17_32 119.6(7)
O3_32 C20_32 C17_32 116.1(6)
C26_32 C21_32 C22_32 118.9(5)
C26_32 C21_32 C5_32 121.1(5)
C22_32 C21_32 C5_32 120.0(6)
C21_32 C22_32 C23_32 118.3(6)
C21_32 C22_32 H22_32 120.9
C23_32 C22_32 H22_32 120.9
C24_32 C23_32 C22_32 121.9(6)
C24_32 C23_32 H23_32 119.0
C22_32 C23_32 H23_32 119.0
C23_32 C24_32 C25_32 120.5(6)
C23_32 C24_32 C27_32 120.3(6)
C25_32 C24_32 C27_32 119.1(6)
C26_32 C25_32 C24_32 118.3(6)
C26_32 C25_32 H25_32 120.8
C24_32 C25_32 H25_32 120.8
C21_32 C26_32 C25_32 121.9(6)
C21_32 C26_32 H26_32 119.1
C25_32 C26_32 H26_32 119.1
O5_32 C27_32 O6_32 123.5(5)
O5_32 C27_32 C24_32 118.6(6)
O6_32 C27_32 C24_32 117.5(6)
C13_32 O2_32 H2A_32 109.5
C20_32 O3_32 H3A_32 109.5
C27_32 O6_32 H6A_32 109.5
C6_33 C1_33 C2_33 116.8(7)
C6_33 C1_33 C7_33 123.3(6)
C2_33 C1_33 C7_33 119.5(6)
C1_33 C2_33 C3_33 121.9(6)
C1_33 C2_33 H2_33 119.1
C3_33 C2_33 H2_33 119.1
C2_33 C3_33 C4_33 117.9(6)
C2_33 C3_33 C14_33 120.3(6)
C4_33 C3_33 C14_33 121.7(6)
C5_33 C4_33 C3_33 123.0(7)
C5_33 C4_33 H4_33 118.5
C3_33 C4_33 H4_33 118.5
C4_33 C5_33 C6_33 116.6(6)
C4_33 C5_33 C21_33 122.7(7)
C6_33 C5_33 C21_33 120.6(6)
C1_33 C6_33 C5_33 123.3(6)
C1_33 C6_33 H6_33 118.3
C5_33 C6_33 H6_33 118.3
C12_33 C7_33 C8_33 120.1(7)
C12_33 C7_33 C1_33 120.9(6)
C8_33 C7_33 C1_33 118.9(6)
C7_33 C8_33 C9_33 119.8(6)
C7_33 C8_33 H8_33 120.1
C9_33 C8_33 H8_33 120.1
C10_33 C9_33 C8_33 120.2(6)
C10_33 C9_33 H9_33 119.9
C8_33 C9_33 H9_33 119.9
C9_33 C10_33 C13_33 122.0(6)
C9_33 C10_33 C11_33 119.0(6)
C13_33 C10_33 C11_33 119.0(6)
C12_33 C11_33 C10_33 119.6(6)
C12_33 C11_33 H11_33 120.2
C10_33 C11_33 H11_33 120.2
C11_33 C12_33 C7_33 121.2(6)
C11_33 C12_33 H12_33 119.4
C7_33 C12_33 H12_33 119.4
O2_33 C13_33 O1_33 121.6(7)
O2_33 C13_33 C10_33 122.2(6)
O1_33 C13_33 C10_33 116.0(6)
C19_33 C14_33 C15_33 116.6(6)
C19_33 C14_33 C3_33 119.9(6)
C15_33 C14_33 C3_33 123.5(6)
C16_33 C15_33 C14_33 120.3(6)
C16_33 C15_33 H15_33 119.8
C14_33 C15_33 H15_33 119.8
C17_33 C16_33 C15_33 120.1(6)
C17_33 C16_33 H16_33 120.0
C15_33 C16_33 H16_33 120.0
C18_33 C17_33 C16_33 121.3(6)
C18_33 C17_33 C20_33 118.4(6)
C16_33 C17_33 C20_33 120.2(7)
C17_33 C18_33 C19_33 117.8(6)
C17_33 C18_33 H18_33 121.1
C19_33 C18_33 H18_33 121.1
C14_33 C19_33 C18_33 124.0(7)
C14_33 C19_33 H19_33 118.0
C18_33 C19_33 H19_33 118.0
O4_33 C20_33 O3_33 123.3(6)
O4_33 C20_33 C17_33 118.8(7)
O3_33 C20_33 C17_33 117.6(6)
C22_33 C21_33 C26_33 116.5(6)
C22_33 C21_33 C5_33 122.7(6)
C26_33 C21_33 C5_33 120.6(6)
C21_33 C22_33 C23_33 122.9(7)
C21_33 C22_33 H22_33 118.6
C23_33 C22_33 H22_33 118.6
C24_33 C23_33 C22_33 119.4(6)
C24_33 C23_33 H23_33 120.3
C22_33 C23_33 H23_33 120.3
C23_33 C24_33 C25_33 117.8(6)
C23_33 C24_33 C27_33 119.8(6)
C25_33 C24_33 C27_33 122.4(7)
C24_33 C25_33 C26_33 124.6(7)
C24_33 C25_33 H25_33 117.7
C26_33 C25_33 H25_33 117.7
C25_33 C26_33 C21_33 118.5(6)
C25_33 C26_33 H26_33 120.8
C21_33 C26_33 H26_33 120.8
O5_33 C27_33 O6_33 122.1(6)
O5_33 C27_33 C24_33 121.2(7)
O6_33 C27_33 C24_33 116.6(6)
C13_33 O2_33 H2A_33 109.5
C20_33 O3_33 H3A_33 109.5
C27_33 O6_33 H6A_33 109.5
C2_34 C1_34 C6_34 115.1(6)
C2_34 C1_34 C7_34 122.4(5)
C6_34 C1_34 C7_34 122.5(5)
C3_34 C2_34 C1_34 122.2(6)
C3_34 C2_34 H2_34 118.9
C1_34 C2_34 H2_34 118.9
C2_34 C3_34 C4_34 120.8(6)
C2_34 C3_34 C14_34 118.4(5)
C4_34 C3_34 C14_34 120.7(6)
C3_34 C4_34 C5_34 120.5(6)
C3_34 C4_34 H4_34 119.7
C5_34 C4_34 H4_34 119.7
C6_34 C5_34 C4_34 117.1(6)
C6_34 C5_34 C21_34 121.3(5)
C4_34 C5_34 C21_34 121.6(6)
C5_34 C6_34 C1_34 124.2(5)
C5_34 C6_34 H6_34 117.9
C1_34 C6_34 H6_34 117.9
C8_34 C7_34 C12_34 115.8(6)
C8_34 C7_34 C1_34 121.3(6)
C12_34 C7_34 C1_34 122.9(5)
C7_34 C8_34 C9_34 123.7(6)
C7_34 C8_34 H8_34 118.1
C9_34 C8_34 H8_34 118.1
C10_34 C9_34 C8_34 118.0(6)
C10_34 C9_34 H9_34 121.0
C8_34 C9_34 H9_34 121.0
C11_34 C10_34 C9_34 121.3(6)
C11_34 C10_34 C13_34 119.3(6)
C9_34 C10_34 C13_34 119.3(6)
C10_34 C11_34 C12_34 118.3(6)
C10_34 C11_34 H11_34 120.9
C12_34 C11_34 H11_34 120.9
C11_34 C12_34 C7_34 122.7(6)
C11_34 C12_34 H12_34 118.6
C7_34 C12_34 H12_34 118.6
O2_34 C13_34 O1_34 123.8(6)
O2_34 C13_34 C10_34 118.8(6)
O1_34 C13_34 C10_34 117.4(6)
C19_34 C14_34 C15_34 121.2(6)
C19_34 C14_34 C3_34 121.2(6)
C15_34 C14_34 C3_34 117.6(5)
C14_34 C15_34 C16_34 119.5(6)
C14_34 C15_34 H15_34 120.2
C16_34 C15_34 H15_34 120.2
C17_34 C16_34 C15_34 118.6(7)
C17_34 C16_34 H16_34 120.7
C15_34 C16_34 H16_34 120.7
C16_34 C17_34 C18_34 122.1(6)
C16_34 C17_34 C20_34 119.3(7)
C18_34 C17_34 C20_34 118.6(6)
C17_34 C18_34 C19_34 120.0(6)
C17_34 C18_34 H18_34 120.0
C19_34 C18_34 H18_34 120.0
C14_34 C19_34 C18_34 118.5(6)
C14_34 C19_34 H19_34 120.7
C18_34 C19_34 H19_34 120.7
O3_34 C20_34 O4_34 122.9(6)
O3_34 C20_34 C17_34 118.7(6)
O4_34 C20_34 C17_34 118.2(6)
C26_34 C21_34 C22_34 117.2(5)
C26_34 C21_34 C5_34 122.5(5)
C22_34 C21_34 C5_34 120.3(6)
C23_34 C22_34 C21_34 121.3(6)
C23_34 C22_34 H22_34 119.4
C21_34 C22_34 H22_34 119.4
C22_34 C23_34 C24_34 121.1(6)
C22_34 C23_34 H23_34 119.4
C24_34 C23_34 H23_34 119.4
C23_34 C24_34 C25_34 120.0(6)
C23_34 C24_34 C27_34 119.8(6)
C25_34 C24_34 C27_34 120.2(6)
C26_34 C25_34 C24_34 116.7(6)
C26_34 C25_34 H25_34 121.7
C24_34 C25_34 H25_34 121.7
C21_34 C26_34 C25_34 123.6(6)
C21_34 C26_34 H26_34 118.2
C25_34 C26_34 H26_34 118.2
O5_34 C27_34 O6_34 124.1(6)
O5_34 C27_34 C24_34 119.0(7)
O6_34 C27_34 C24_34 116.8(6)
C13_34 O2_34 H2A_34 109.5
C20_34 O3_34 H3A_34 109.5
C27_34 O6_34 H6A_34 109.5
C6_35 C1_35 C2_35 115.3(5)
C6_35 C1_35 C7_35 121.8(5)
C2_35 C1_35 C7_35 122.8(5)
C3_35 C2_35 C1_35 124.7(5)
C3_35 C2_35 H2_35 117.6
C1_35 C2_35 H2_35 117.6
C2_35 C3_35 C4_35 116.8(5)
C2_35 C3_35 C14_35 121.4(5)
C4_35 C3_35 C14_35 121.8(5)
C3_35 C4_35 C5_35 121.0(6)
C3_35 C4_35 H4_35 119.5
C5_35 C4_35 H4_35 119.5
C6_35 C5_35 C4_35 119.8(5)
C6_35 C5_35 C21_35 121.6(5)
C4_35 C5_35 C21_35 118.5(5)
C5_35 C6_35 C1_35 122.4(5)
C5_35 C6_35 H6_35 118.8
C1_35 C6_35 H6_35 118.8
C8_35 C7_35 C12_35 116.4(6)
C8_35 C7_35 C1_35 122.4(5)
C12_35 C7_35 C1_35 121.2(5)
C9_35 C8_35 C7_35 121.9(5)
C9_35 C8_35 H8_35 119.0
C7_35 C8_35 H8_35 119.0
C10_35 C9_35 C8_35 120.5(6)
C10_35 C9_35 H9_35 119.8
C8_35 C9_35 H9_35 119.8
C9_35 C10_35 C11_35 120.3(6)
C9_35 C10_35 C13_35 121.6(5)
C11_35 C10_35 C13_35 118.1(5)
C10_35 C11_35 C12_35 119.2(6)
C10_35 C11_35 H11_35 120.4
C12_35 C11_35 H11_35 120.4
C11_35 C12_35 C7_35 121.7(5)
C11_35 C12_35 H12_35 119.1
C7_35 C12_35 H12_35 119.1
O2_35 C13_35 O1_35 124.0(6)
O2_35 C13_35 C10_35 119.6(5)
O1_35 C13_35 C10_35 116.4(5)
C15_35 C14_35 C19_35 119.2(6)
C15_35 C14_35 C3_35 121.1(5)
C19_35 C14_35 C3_35 119.7(6)
C14_35 C15_35 C16_35 123.2(6)
C14_35 C15_35 H15_35 118.4
C16_35 C15_35 H15_35 118.4
C15_35 C16_35 C17_35 117.5(6)
C15_35 C16_35 H16_35 121.3
C17_35 C16_35 H16_35 121.3
C18_35 C17_35 C16_35 120.0(6)
C18_35 C17_35 C20_35 121.1(6)
C16_35 C17_35 C20_35 118.9(6)
C17_35 C18_35 C19_35 120.2(6)
C17_35 C18_35 H18_35 119.9
C19_35 C18_35 H18_35 119.9
C14_35 C19_35 C18_35 119.9(6)
C14_35 C19_35 H19_35 120.1
C18_35 C19_35 H19_35 120.1
O4_35 C20_35 O3_35 123.7(6)
O4_35 C20_35 C17_35 117.9(7)
O3_35 C20_35 C17_35 118.4(6)
C22_35 C21_35 C26_35 119.8(5)
C22_35 C21_35 C5_35 118.8(5)
C26_35 C21_35 C5_35 121.4(5)
C21_35 C22_35 C23_35 119.2(6)
C21_35 C22_35 H22_35 120.4
C23_35 C22_35 H22_35 120.4
C24_35 C23_35 C22_35 120.6(6)
C24_35 C23_35 H23_35 119.7
C22_35 C23_35 H23_35 119.7
C23_35 C24_35 C25_35 118.9(5)
C23_35 C24_35 C27_35 119.5(6)
C25_35 C24_35 C27_35 121.6(6)
C26_35 C25_35 C24_35 121.3(6)
C26_35 C25_35 H25_35 119.3
C24_35 C25_35 H25_35 119.3
C25_35 C26_35 C21_35 120.1(6)
C25_35 C26_35 H26_35 119.9
C21_35 C26_35 H26_35 119.9
O6_35 C27_35 O5_35 124.7(6)
O6_35 C27_35 C24_35 117.6(6)
O5_35 C27_35 C24_35 117.6(7)
C13_35 O2_35 H2A_35 109.5
C20_35 O3_35 H3A_35 109.5
C27_35 O6_35 H6A_35 109.5
C2_36 C1_36 C6_36 115.2(6)
C2_36 C1_36 C7_36 124.4(5)
C6_36 C1_36 C7_36 120.2(5)
C3_36 C2_36 C1_36 123.5(5)
C3_36 C2_36 H2_36 118.2
C1_36 C2_36 H2_36 118.2
C2_36 C3_36 C4_36 119.0(5)
C2_36 C3_36 C14_36 119.9(5)
C4_36 C3_36 C14_36 121.1(6)
C5_36 C4_36 C3_36 120.2(6)
C5_36 C4_36 H4_36 119.9
C3_36 C4_36 H4_36 119.9
C4_36 C5_36 C6_36 118.8(5)
C4_36 C5_36 C21_36 121.2(6)
C6_36 C5_36 C21_36 120.0(5)
C5_36 C6_36 C1_36 123.0(5)
C5_36 C6_36 H6_36 118.5
C1_36 C6_36 H6_36 118.5
C12_36 C7_36 C8_36 117.9(6)
C12_36 C7_36 C1_36 123.6(5)
C8_36 C7_36 C1_36 118.4(5)
C9_36 C8_36 C7_36 120.6(5)
C9_36 C8_36 H8_36 119.7
C7_36 C8_36 H8_36 119.7
C8_36 C9_36 C10_36 120.3(5)
C8_36 C9_36 H9_36 119.9
C10_36 C9_36 H9_36 119.9
C11_36 C10_36 C9_36 118.3(6)
C11_36 C10_36 C13_36 121.7(5)
C9_36 C10_36 C13_36 120.0(5)
C10_36 C11_36 C12_36 120.9(6)
C10_36 C11_36 H11_36 119.6
C12_36 C11_36 H11_36 119.6
C7_36 C12_36 C11_36 121.8(6)
C7_36 C12_36 H12_36 119.1
C11_36 C12_36 H12_36 119.1
O1_36 C13_36 O2_36 125.1(6)
O1_36 C13_36 C10_36 119.7(5)
O2_36 C13_36 C10_36 115.2(5)
C19_36 C14_36 C15_36 117.9(5)
C19_36 C14_36 C3_36 123.4(6)
C15_36 C14_36 C3_36 118.7(5)
C16_36 C15_36 C14_36 119.0(6)
C16_36 C15_36 H15_36 120.5
C14_36 C15_36 H15_36 120.5
C15_36 C16_36 C17_36 120.6(6)
C15_36 C16_36 H16_36 119.7
C17_36 C16_36 H16_36 119.7
C18_36 C17_36 C16_36 119.8(6)
C18_36 C17_36 C20_36 122.3(6)
C16_36 C17_36 C20_36 117.8(6)
C19_36 C18_36 C17_36 119.3(6)
C19_36 C18_36 H18_36 120.4
C17_36 C18_36 H18_36 120.4
C18_36 C19_36 C14_36 123.4(6)
C18_36 C19_36 H19_36 118.3
C14_36 C19_36 H19_36 118.3
O3_36 C20_36 O4_36 124.9(6)
O3_36 C20_36 C17_36 119.5(6)
O4_36 C20_36 C17_36 115.5(6)
C26_36 C21_36 C22_36 120.4(6)
C26_36 C21_36 C5_36 121.3(5)
C22_36 C21_36 C5_36 118.3(6)
C23_36 C22_36 C21_36 118.8(6)
C23_36 C22_36 H22_36 120.6
C21_36 C22_36 H22_36 120.6
C24_36 C23_36 C22_36 120.0(6)
C24_36 C23_36 H23_36 120.0
C22_36 C23_36 H23_36 120.0
C25_36 C24_36 C23_36 119.5(6)
C25_36 C24_36 C27_36 120.5(7)
C23_36 C24_36 C27_36 119.9(6)
C26_36 C25_36 C24_36 121.9(6)
C26_36 C25_36 H25_36 119.1
C24_36 C25_36 H25_36 119.1
C25_36 C26_36 C21_36 119.4(6)
C25_36 C26_36 H26_36 120.3
C21_36 C26_36 H26_36 120.3
O5_36 C27_36 O6_36 123.5(6)
O5_36 C27_36 C24_36 120.1(7)
O6_36 C27_36 C24_36 116.3(6)
C13_36 O2_36 H2A_36 109.5
C20_36 O3_36 H3A_36 109.5
C27_36 O6_36 H6A_36 109.5
C2_37 C1_37 C6_37 118.9(6)
C2_37 C1_37 C7_37 122.0(5)
C6_37 C1_37 C7_37 119.0(5)
C3_37 C2_37 C1_37 121.1(5)
C3_37 C2_37 H2_37 119.5
C1_37 C2_37 H2_37 119.5
C2_37 C3_37 C4_37 121.6(5)
C2_37 C3_37 C14_37 121.2(5)
C4_37 C3_37 C14_37 117.1(5)
C3_37 C4_37 C5_37 116.5(6)
C3_37 C4_37 H4_37 121.8
C5_37 C4_37 H4_37 121.8
C6_37 C5_37 C4_37 121.4(5)
C6_37 C5_37 C21_37 121.1(5)
C4_37 C5_37 C21_37 117.5(6)
C5_37 C6_37 C1_37 120.4(5)
C5_37 C6_37 H6_37 119.8
C1_37 C6_37 H6_37 119.8
C12_37 C7_37 C8_37 118.9(6)
C12_37 C7_37 C1_37 121.4(6)
C8_37 C7_37 C1_37 119.5(5)
C9_37 C8_37 C7_37 119.3(6)
C9_37 C8_37 H8_37 120.3
C7_37 C8_37 H8_37 120.3
C8_37 C9_37 C10_37 121.2(6)
C8_37 C9_37 H9_37 119.4
C10_37 C9_37 H9_37 119.4
C11_37 C10_37 C9_37 119.7(6)
C11_37 C10_37 C13_37 119.0(6)
C9_37 C10_37 C13_37 121.2(6)
C12_37 C11_37 C10_37 118.8(6)
C12_37 C11_37 H11_37 120.6
C10_37 C11_37 H11_37 120.6
C7_37 C12_37 C11_37 122.0(6)
C7_37 C12_37 H12_37 119.0
C11_37 C12_37 H12_37 119.0
O1_37 C13_37 O2_37 123.9(6)
O1_37 C13_37 C10_37 119.6(6)
O2_37 C13_37 C10_37 116.5(6)
C15_37 C14_37 C19_37 118.3(5)
C15_37 C14_37 C3_37 122.0(5)
C19_37 C14_37 C3_37 119.6(6)
C16_37 C15_37 C14_37 121.0(6)
C16_37 C15_37 H15_37 119.5
C14_37 C15_37 H15_37 119.5
C15_37 C16_37 C17_37 121.4(6)
C15_37 C16_37 H16_37 119.3
C17_37 C16_37 H16_37 119.3
C16_37 C17_37 C18_37 118.4(6)
C16_37 C17_37 C20_37 121.0(6)
C18_37 C17_37 C20_37 120.6(6)
C19_37 C18_37 C17_37 121.7(6)
C19_37 C18_37 H18_37 119.2
C17_37 C18_37 H18_37 119.2
C18_37 C19_37 C14_37 119.1(6)
C18_37 C19_37 H19_37 120.4
C14_37 C19_37 H19_37 120.4
O3_37 C20_37 O4_37 123.9(6)
O3_37 C20_37 C17_37 118.3(6)
O4_37 C20_37 C17_37 117.8(6)
C22_37 C21_37 C26_37 119.3(6)
C22_37 C21_37 C5_37 119.7(6)
C26_37 C21_37 C5_37 121.0(5)
C21_37 C22_37 C23_37 120.2(6)
C21_37 C22_37 H22_37 119.9
C23_37 C22_37 H22_37 119.9
C24_37 C23_37 C22_37 119.3(6)
C24_37 C23_37 H23_37 120.3
C22_37 C23_37 H23_37 120.3
C25_37 C24_37 C23_37 121.3(6)
C25_37 C24_37 C27_37 120.0(6)
C23_37 C24_37 C27_37 118.7(6)
C24_37 C25_37 C26_37 118.1(6)
C24_37 C25_37 H25_37 121.0
C26_37 C25_37 H25_37 121.0
C25_37 C26_37 C21_37 121.7(6)
C25_37 C26_37 H26_37 119.1
C21_37 C26_37 H26_37 119.1
O5_37 C27_37 O6_37 124.3(6)
O5_37 C27_37 C24_37 120.6(6)
O6_37 C27_37 C24_37 115.1(6)
C13_37 O2_37 H2A_37 109.5
C20_37 O3_37 H3A_37 109.5
C27_37 O6_37 H6A_37 109.5
C2_38 C1_38 C6_38 117.2(6)
C2_38 C1_38 C7_38 121.3(5)
C6_38 C1_38 C7_38 121.3(5)
C1_38 C2_38 C3_38 121.5(5)
C1_38 C2_38 H2_38 119.3
C3_38 C2_38 H2_38 119.3
C4_38 C3_38 C2_38 117.5(5)
C4_38 C3_38 C14_38 122.2(6)
C2_38 C3_38 C14_38 120.3(5)
C3_38 C4_38 C5_38 123.4(6)
C3_38 C4_38 H4_38 118.3
C5_38 C4_38 H4_38 118.3
C6_38 C5_38 C4_38 118.0(5)
C6_38 C5_38 C21_38 122.6(5)
C4_38 C5_38 C21_38 119.4(5)
C5_38 C6_38 C1_38 122.2(5)
C5_38 C6_38 H6_38 118.9
C1_38 C6_38 H6_38 118.9
C8_38 C7_38 C12_38 116.0(6)
C8_38 C7_38 C1_38 121.1(5)
C12_38 C7_38 C1_38 122.9(5)
C9_38 C8_38 C7_38 120.5(6)
C9_38 C8_38 H8_38 119.7
C7_38 C8_38 H8_38 119.7
C10_38 C9_38 C8_38 120.5(6)
C10_38 C9_38 H9_38 119.7
C8_38 C9_38 H9_38 119.7
C9_38 C10_38 C11_38 120.9(6)
C9_38 C10_38 C13_38 118.7(5)
C11_38 C10_38 C13_38 120.2(5)
C12_38 C11_38 C10_38 118.5(6)
C12_38 C11_38 H11_38 120.8
C10_38 C11_38 H11_38 120.8
C11_38 C12_38 C7_38 123.5(6)
C11_38 C12_38 H12_38 118.2
C7_38 C12_38 H12_38 118.2
O1_38 C13_38 O2_38 125.4(6)
O1_38 C13_38 C10_38 120.1(5)
O2_38 C13_38 C10_38 114.5(5)
C19_38 C14_38 C15_38 117.6(5)
C19_38 C14_38 C3_38 121.9(6)
C15_38 C14_38 C3_38 120.6(5)
C16_38 C15_38 C14_38 121.1(6)
C16_38 C15_38 H15_38 119.4
C14_38 C15_38 H15_38 119.4
C17_38 C16_38 C15_38 120.4(7)
C17_38 C16_38 H16_38 119.8
C15_38 C16_38 H16_38 119.8
C16_38 C17_38 C18_38 120.3(6)
C16_38 C17_38 C20_38 119.8(7)
C18_38 C17_38 C20_38 119.5(6)
C19_38 C18_38 C17_38 117.3(6)
C19_38 C18_38 H18_38 121.3
C17_38 C18_38 H18_38 121.3
C14_38 C19_38 C18_38 122.8(6)
C14_38 C19_38 H19_38 118.6
C18_38 C19_38 H19_38 118.6
O3_38 C20_38 O4_38 124.8(6)
O3_38 C20_38 C17_38 119.4(6)
O4_38 C20_38 C17_38 115.5(7)
C26_38 C21_38 C22_38 118.3(6)
C26_38 C21_38 C5_38 123.5(5)
C22_38 C21_38 C5_38 118.2(6)
C23_38 C22_38 C21_38 120.2(6)
C23_38 C22_38 H22_38 119.9
C21_38 C22_38 H22_38 119.9
C22_38 C23_38 C24_38 121.0(6)
C22_38 C23_38 H23_38 119.5
C24_38 C23_38 H23_38 119.5
C25_38 C24_38 C27_38 122.2(6)
C25_38 C24_38 C23_38 117.4(6)
C27_38 C24_38 C23_38 120.4(6)
C24_38 C25_38 C26_38 120.8(7)
C24_38 C25_38 H25_38 119.6
C26_38 C25_38 H25_38 119.6
C25_38 C26_38 C21_38 122.1(6)
C25_38 C26_38 H26_38 118.9
C21_38 C26_38 H26_38 118.9
O5_38 C27_38 O6_38 120.6(6)
O5_38 C27_38 C24_38 123.8(7)
O6_38 C27_38 C24_38 115.4(6)
C13_38 O2_38 H2A_38 109.5
C20_38 O3_38 H3A_38 109.5
C27_38 O6_38 H6A_38 109.5
C6_39 C1_39 C2_39 117.5(6)
C6_39 C1_39 C7_39 121.2(5)
C2_39 C1_39 C7_39 121.3(5)
C3_39 C2_39 C1_39 120.1(5)
C3_39 C2_39 H2_39 119.9
C1_39 C2_39 H2_39 119.9
C4_39 C3_39 C2_39 120.9(5)
C4_39 C3_39 C14_39 119.4(5)
C2_39 C3_39 C14_39 119.4(5)
C3_39 C4_39 C5_39 120.6(6)
C3_39 C4_39 H4_39 119.7
C5_39 C4_39 H4_39 119.7
C4_39 C5_39 C6_39 118.1(5)
C4_39 C5_39 C21_39 121.1(5)
C6_39 C5_39 C21_39 120.4(5)
C1_39 C6_39 C5_39 122.4(5)
C1_39 C6_39 H6_39 118.8
C5_39 C6_39 H6_39 118.8
C12_39 C7_39 C8_39 118.0(5)
C12_39 C7_39 C1_39 122.8(5)
C8_39 C7_39 C1_39 119.2(5)
C7_39 C8_39 C9_39 118.1(5)
C7_39 C8_39 H8_39 120.9
C9_39 C8_39 H8_39 120.9
C10_39 C9_39 C8_39 121.4(5)
C10_39 C9_39 H9_39 119.3
C8_39 C9_39 H9_39 119.3
C11_39 C10_39 C9_39 120.7(6)
C11_39 C10_39 C13_39 120.8(5)
C9_39 C10_39 C13_39 118.4(5)
C10_39 C11_39 C12_39 117.9(5)
C10_39 C11_39 H11_39 121.0
C12_39 C11_39 H11_39 121.0
C11_39 C12_39 C7_39 123.8(5)
C11_39 C12_39 H12_39 118.1
C7_39 C12_39 H12_39 118.1
O1_39 C13_39 O2_39 124.7(6)
O1_39 C13_39 C10_39 119.0(5)
O2_39 C13_39 C10_39 116.3(5)
C15_39 C14_39 C19_39 118.7(5)
C15_39 C14_39 C3_39 119.9(5)
C19_39 C14_39 C3_39 121.3(5)
C14_39 C15_39 C16_39 123.0(6)
C14_39 C15_39 H15_39 118.5
C16_39 C15_39 H15_39 118.5
C15_39 C16_39 C17_39 118.5(6)
C15_39 C16_39 H16_39 120.7
C17_39 C16_39 H16_39 120.7
C18_39 C17_39 C16_39 120.3(5)
C18_39 C17_39 C20_39 120.2(5)
C16_39 C17_39 C20_39 119.5(6)
C17_39 C18_39 C19_39 119.6(6)
C17_39 C18_39 H18_39 120.2
C19_39 C18_39 H18_39 120.2
C14_39 C19_39 C18_39 119.7(6)
C14_39 C19_39 H19_39 120.1
C18_39 C19_39 H19_39 120.1
O3_39 C20_39 O4_39 122.8(5)
O3_39 C20_39 C17_39 118.5(6)
O4_39 C20_39 C17_39 118.7(6)
C26_39 C21_39 C22_39 118.7(5)
C26_39 C21_39 C5_39 121.0(5)
C22_39 C21_39 C5_39 120.2(6)
C21_39 C22_39 C23_39 122.1(6)
C21_39 C22_39 H22_39 119.0
C23_39 C22_39 H22_39 119.0
C24_39 C23_39 C22_39 118.1(6)
C24_39 C23_39 H23_39 121.0
C22_39 C23_39 H23_39 121.0
C23_39 C24_39 C25_39 121.0(6)
C23_39 C24_39 C27_39 119.4(6)
C25_39 C24_39 C27_39 119.4(6)
C26_39 C25_39 C24_39 117.7(6)
C26_39 C25_39 H25_39 121.1
C24_39 C25_39 H25_39 121.1
C21_39 C26_39 C25_39 122.2(6)
C21_39 C26_39 H26_39 118.9
C25_39 C26_39 H26_39 118.9
O5_39 C27_39 O6_39 124.5(6)
O5_39 C27_39 C24_39 118.7(6)
O6_39 C27_39 C24_39 116.7(6)
C13_39 O2_39 H2A_39 109.5
C20_39 O3_39 H3A_39 109.5
C27_39 O6_39 H6A_39 109.5
C6_40 C1_40 C2_40 116.6(6)
C6_40 C1_40 C7_40 123.2(5)
C2_40 C1_40 C7_40 120.2(5)
C3_40 C2_40 C1_40 120.7(5)
C3_40 C2_40 H2_40 119.6
C1_40 C2_40 H2_40 119.6
C4_40 C3_40 C2_40 118.8(5)
C4_40 C3_40 C14_40 121.8(6)
C2_40 C3_40 C14_40 119.4(5)
C3_40 C4_40 C5_40 122.9(6)
C3_40 C4_40 H4_40 118.6
C5_40 C4_40 H4_40 118.6
C4_40 C5_40 C6_40 118.1(5)
C4_40 C5_40 C21_40 121.4(6)
C6_40 C5_40 C21_40 120.5(5)
C5_40 C6_40 C1_40 122.8(5)
C5_40 C6_40 H6_40 118.6
C1_40 C6_40 H6_40 118.6
C8_40 C7_40 C12_40 116.6(6)
C8_40 C7_40 C1_40 122.8(5)
C12_40 C7_40 C1_40 120.7(5)
C9_40 C8_40 C7_40 121.9(6)
C9_40 C8_40 H8_40 119.1
C7_40 C8_40 H8_40 119.1
C8_40 C9_40 C10_40 121.5(6)
C8_40 C9_40 H9_40 119.2
C10_40 C9_40 H9_40 119.2
C11_40 C10_40 C9_40 118.0(6)
C11_40 C10_40 C13_40 121.7(6)
C9_40 C10_40 C13_40 120.2(6)
C10_40 C11_40 C12_40 123.0(6)
C10_40 C11_40 H11_40 118.5
C12_40 C11_40 H11_40 118.5
C11_40 C12_40 C7_40 118.9(6)
C11_40 C12_40 H12_40 120.6
C7_40 C12_40 H12_40 120.6
O1_40 C13_40 O2_40 124.8(7)
O1_40 C13_40 C10_40 118.5(6)
O2_40 C13_40 C10_40 116.7(6)
C15_40 C14_40 C19_40 118.3(5)
C15_40 C14_40 C3_40 120.5(5)
C19_40 C14_40 C3_40 121.0(6)
C16_40 C15_40 C14_40 123.1(6)
C16_40 C15_40 H15_40 118.5
C14_40 C15_40 H15_40 118.5
C15_40 C16_40 C17_40 117.5(6)
C15_40 C16_40 H16_40 121.2
C17_40 C16_40 H16_40 121.2
C16_40 C17_40 C18_40 120.1(5)
C16_40 C17_40 C20_40 121.9(6)
C18_40 C17_40 C20_40 118.0(5)
C19_40 C18_40 C17_40 120.2(5)
C19_40 C18_40 H18_40 119.9
C17_40 C18_40 H18_40 119.9
C18_40 C19_40 C14_40 120.5(6)
C18_40 C19_40 H19_40 119.7
C14_40 C19_40 H19_40 119.7
O4_40 C20_40 O3_40 123.3(6)
O4_40 C20_40 C17_40 121.2(6)
O3_40 C20_40 C17_40 115.4(6)
C22_40 C21_40 C26_40 118.6(6)
C22_40 C21_40 C5_40 119.8(6)
C26_40 C21_40 C5_40 121.6(5)
C21_40 C22_40 C23_40 121.2(6)
C21_40 C22_40 H22_40 119.4
C23_40 C22_40 H22_40 119.4
C22_40 C23_40 C24_40 119.5(6)
C22_40 C23_40 H23_40 120.2
C24_40 C23_40 H23_40 120.2
C25_40 C24_40 C23_40 120.3(6)
C25_40 C24_40 C27_40 119.0(6)
C23_40 C24_40 C27_40 120.7(6)
C24_40 C25_40 C26_40 119.1(6)
C24_40 C25_40 H25_40 120.5
C26_40 C25_40 H25_40 120.5
C21_40 C26_40 C25_40 121.2(6)
C21_40 C26_40 H26_40 119.4
C25_40 C26_40 H26_40 119.4
O6_40 C27_40 O5_40 124.3(6)
O6_40 C27_40 C24_40 117.9(6)
O5_40 C27_40 C24_40 117.6(7)
C13_40 O2_40 H2A_40 109.5
C20_40 O3_40 H3A_40 109.5
C27_40 O6_40 H6A_40 109.5
C2_41 C1_41 C6_41 118.2(6)
C2_41 C1_41 C7_41 121.3(5)
C6_41 C1_41 C7_41 120.4(5)
C1_41 C2_41 C3_41 121.9(5)
C1_41 C2_41 H2_41 119.1
C3_41 C2_41 H2_41 119.1
C4_41 C3_41 C2_41 118.1(5)
C4_41 C3_41 C14_41 121.4(6)
C2_41 C3_41 C14_41 120.5(5)
C3_41 C4_41 C5_41 121.6(6)
C3_41 C4_41 H4_41 119.2
C5_41 C4_41 H4_41 119.2
C6_41 C5_41 C4_41 118.8(5)
C6_41 C5_41 C21_41 122.2(5)
C4_41 C5_41 C21_41 119.0(6)
C5_41 C6_41 C1_41 121.4(5)
C5_41 C6_41 H6_41 119.3
C1_41 C6_41 H6_41 119.3
C12_41 C7_41 C8_41 119.1(6)
C12_41 C7_41 C1_41 119.4(6)
C8_41 C7_41 C1_41 121.5(5)
C9_41 C8_41 C7_41 122.3(6)
C9_41 C8_41 H8_41 118.9
C7_41 C8_41 H8_41 118.9
C8_41 C9_41 C10_41 117.6(6)
C8_41 C9_41 H9_41 121.2
C10_41 C9_41 H9_41 121.2
C11_41 C10_41 C9_41 121.2(6)
C11_41 C10_41 C13_41 119.8(6)
C9_41 C10_41 C13_41 118.6(6)
C10_41 C11_41 C12_41 119.9(6)
C10_41 C11_41 H11_41 120.1
C12_41 C11_41 H11_41 120.1
C7_41 C12_41 C11_41 119.8(6)
C7_41 C12_41 H12_41 120.1
C11_41 C12_41 H12_41 120.1
O2_41 C13_41 O1_41 122.5(6)
O2_41 C13_41 C10_41 118.2(6)
O1_41 C13_41 C10_41 119.3(6)
C15_41 C14_41 C19_41 117.3(6)
C15_41 C14_41 C3_41 123.2(5)
C19_41 C14_41 C3_41 119.4(6)
C14_41 C15_41 C16_41 121.9(6)
C14_41 C15_41 H15_41 119.0
C16_41 C15_41 H15_41 119.0
C17_41 C16_41 C15_41 121.5(6)
C17_41 C16_41 H16_41 119.3
C15_41 C16_41 H16_41 119.3
C16_41 C17_41 C18_41 117.7(6)
C16_41 C17_41 C20_41 123.6(7)
C18_41 C17_41 C20_41 118.7(6)
C19_41 C18_41 C17_41 120.6(6)
C19_41 C18_41 H18_41 119.7
C17_41 C18_41 H18_41 119.7
C18_41 C19_41 C14_41 121.0(6)
C18_41 C19_41 H19_41 119.5
C14_41 C19_41 H19_41 119.5
O4_41 C20_41 O3_41 122.5(6)
O4_41 C20_41 C17_41 121.3(7)
O3_41 C20_41 C17_41 116.2(6)
C22_41 C21_41 C26_41 120.3(6)
C22_41 C21_41 C5_41 118.8(6)
C26_41 C21_41 C5_41 120.8(5)
C23_41 C22_41 C21_41 119.6(6)
C23_41 C22_41 H22_41 120.2
C21_41 C22_41 H22_41 120.2
C22_41 C23_41 C24_41 122.7(6)
C22_41 C23_41 H23_41 118.6
C24_41 C23_41 H23_41 118.6
C23_41 C24_41 C27_41 122.2(6)
C23_41 C24_41 C25_41 117.6(6)
C27_41 C24_41 C25_41 120.2(7)
C26_41 C25_41 C24_41 119.0(6)
C26_41 C25_41 H25_41 120.5
C24_41 C25_41 H25_41 120.5
C25_41 C26_41 C21_41 120.7(6)
C25_41 C26_41 H26_41 119.6
C21_41 C26_41 H26_41 119.6
O5_41 C27_41 O6_41 123.8(6)
O5_41 C27_41 C24_41 120.3(7)
O6_41 C27_41 C24_41 116.0(6)
C13_41 O2_41 H2A_41 109.5
C20_41 O3_41 H3A_41 109.5
C27_41 O6_41 H6A_41 109.5
C6_42 C1_42 C2_42 115.1(5)
C6_42 C1_42 C7_42 122.5(5)
C2_42 C1_42 C7_42 122.3(5)
C3_42 C2_42 C1_42 123.3(5)
C3_42 C2_42 H2_42 118.3
C1_42 C2_42 H2_42 118.3
C2_42 C3_42 C4_42 118.3(5)
C2_42 C3_42 C14_42 120.9(5)
C4_42 C3_42 C14_42 120.5(5)
C5_42 C4_42 C3_42 122.0(6)
C5_42 C4_42 H4_42 119.0
C3_42 C4_42 H4_42 119.0
C4_42 C5_42 C6_42 117.5(5)
C4_42 C5_42 C21_42 123.0(6)
C6_42 C5_42 C21_42 119.6(5)
C5_42 C6_42 C1_42 123.5(5)
C5_42 C6_42 H6_42 118.3
C1_42 C6_42 H6_42 118.3
C8_42 C7_42 C12_42 115.4(5)
C8_42 C7_42 C1_42 123.5(5)
C12_42 C7_42 C1_42 121.1(5)
C9_42 C8_42 C7_42 122.9(5)
C9_42 C8_42 H8_42 118.5
C7_42 C8_42 H8_42 118.5
C8_42 C9_42 C10_42 120.4(6)
C8_42 C9_42 H9_42 119.8
C10_42 C9_42 H9_42 119.8
C11_42 C10_42 C9_42 119.5(6)
C11_42 C10_42 C13_42 119.9(5)
C9_42 C10_42 C13_42 120.6(6)
C10_42 C11_42 C12_42 120.4(5)
C10_42 C11_42 H11_42 119.8
C12_42 C11_42 H11_42 119.8
C11_42 C12_42 C7_42 121.4(5)
C11_42 C12_42 H12_42 119.3
C7_42 C12_42 H12_42 119.3
O1_42 C13_42 O2_42 120.0(6)
O1_42 C13_42 C10_42 122.7(5)
O2_42 C13_42 C10_42 117.2(5)
C15_42 C14_42 C19_42 119.6(5)
C15_42 C14_42 C3_42 121.1(5)
C19_42 C14_42 C3_42 119.3(5)
C14_42 C15_42 C16_42 120.4(6)
C14_42 C15_42 H15_42 119.8
C16_42 C15_42 H15_42 119.8
C17_42 C16_42 C15_42 121.7(6)
C17_42 C16_42 H16_42 119.1
C15_42 C16_42 H16_42 119.1
C16_42 C17_42 C18_42 117.6(6)
C16_42 C17_42 C20_42 120.5(6)
C18_42 C17_42 C20_42 121.8(6)
C19_42 C18_42 C17_42 122.9(6)
C19_42 C18_42 H18_42 118.6
C17_42 C18_42 H18_42 118.6
C18_42 C19_42 C14_42 117.8(6)
C18_42 C19_42 H19_42 121.1
C14_42 C19_42 H19_42 121.1
O3_42 C20_42 O4_42 123.2(6)
O3_42 C20_42 C17_42 121.1(6)
O4_42 C20_42 C17_42 115.7(6)
C26_42 C21_42 C22_42 119.1(5)
C26_42 C21_42 C5_42 120.5(5)
C22_42 C21_42 C5_42 120.4(6)
C23_42 C22_42 C21_42 120.2(6)
C23_42 C22_42 H22_42 119.9
C21_42 C22_42 H22_42 119.9
C22_42 C23_42 C24_42 118.9(5)
C22_42 C23_42 H23_42 120.6
C24_42 C23_42 H23_42 120.6
C25_42 C24_42 C23_42 121.3(6)
C25_42 C24_42 C27_42 120.3(6)
C23_42 C24_42 C27_42 118.4(6)
C26_42 C25_42 C24_42 119.4(7)
C26_42 C25_42 H25_42 120.3
C24_42 C25_42 H25_42 120.3
C25_42 C26_42 C21_42 121.0(6)
C25_42 C26_42 H26_42 119.5
C21_42 C26_42 H26_42 119.5
O5_42 C27_42 O6_42 125.3(6)
O5_42 C27_42 C24_42 118.1(7)
O6_42 C27_42 C24_42 116.4(6)
C13_42 O2_42 H2A_42 109.5
C20_42 O3_42 H3A_42 109.5
C27_42 O6_42 H6A_42 109.5
C2_43 C1_43 C6_43 118.2(5)
C2_43 C1_43 C7_43 122.2(5)
C6_43 C1_43 C7_43 119.6(6)
C3_43 C2_43 C1_43 123.6(5)
C3_43 C2_43 H2_43 118.2
C1_43 C2_43 H2_43 118.2
C2_43 C3_43 C4_43 116.8(6)
C2_43 C3_43 C14_43 122.0(5)
C4_43 C3_43 C14_43 121.2(5)
C5_43 C4_43 C3_43 122.7(5)
C5_43 C4_43 H4_43 118.6
C3_43 C4_43 H4_43 118.6
C4_43 C5_43 C6_43 119.5(5)
C4_43 C5_43 C21_43 121.2(5)
C6_43 C5_43 C21_43 119.2(5)
C5_43 C6_43 C1_43 119.1(6)
C5_43 C6_43 H6_43 120.4
C1_43 C6_43 H6_43 120.4
C12_43 C7_43 C8_43 118.8(5)
C12_43 C7_43 C1_43 121.6(6)
C8_43 C7_43 C1_43 119.6(6)
C7_43 C8_43 C9_43 119.5(6)
C7_43 C8_43 H8_43 120.2
C9_43 C8_43 H8_43 120.2
C10_43 C9_43 C8_43 121.6(6)
C10_43 C9_43 H9_43 119.2
C8_43 C9_43 H9_43 119.2
C11_43 C10_43 C9_43 117.8(6)
C11_43 C10_43 C13_43 120.8(7)
C9_43 C10_43 C13_43 121.4(6)
C10_43 C11_43 C12_43 122.1(7)
C10_43 C11_43 H11_43 118.9
C12_43 C11_43 H11_43 118.9
C7_43 C12_43 C11_43 120.1(6)
C7_43 C12_43 H12_43 120.0
C11_43 C12_43 H12_43 120.0
O2_43 C13_43 O1_43 122.8(6)
O2_43 C13_43 C10_43 119.8(7)
O1_43 C13_43 C10_43 117.4(7)
C15_43 C14_43 C19_43 115.5(5)
C15_43 C14_43 C3_43 122.7(5)
C19_43 C14_43 C3_43 121.8(5)
C16_43 C15_43 C14_43 123.2(5)
C16_43 C15_43 H15_43 118.4
C14_43 C15_43 H15_43 118.4
C15_43 C16_43 C17_43 121.0(5)
C15_43 C16_43 H16_43 119.5
C17_43 C16_43 H16_43 119.5
C18_43 C17_43 C16_43 117.9(5)
C18_43 C17_43 C20_43 121.7(5)
C16_43 C17_43 C20_43 120.5(5)
C17_43 C18_43 C19_43 121.3(5)
C17_43 C18_43 H18_43 119.4
C19_43 C18_43 H18_43 119.4
C18_43 C19_43 C14_43 121.2(5)
C18_43 C19_43 H19_43 119.4
C14_43 C19_43 H19_43 119.4
O4_43 C20_43 O3_43 121.8(6)
O4_43 C20_43 C17_43 121.2(5)
O3_43 C20_43 C17_43 116.9(5)
C26_43 C21_43 C22_43 119.1(5)
C26_43 C21_43 C5_43 120.7(6)
C22_43 C21_43 C5_43 120.2(5)
C21_43 C22_43 C23_43 120.3(5)
C21_43 C22_43 H22_43 119.8
C23_43 C22_43 H22_43 119.8
C22_43 C23_43 C24_43 118.9(6)
C22_43 C23_43 H23_43 120.6
C24_43 C23_43 H23_43 120.6
C25_43 C24_43 C23_43 120.4(5)
C25_43 C24_43 C27_43 121.4(5)
C23_43 C24_43 C27_43 118.1(6)
C24_43 C25_43 C26_43 119.3(6)
C24_43 C25_43 H25_43 120.3
C26_43 C25_43 H25_43 120.3
C21_43 C26_43 C25_43 121.8(6)
C21_43 C26_43 H26_43 119.1
C25_43 C26_43 H26_43 119.1
O5_43 C27_43 O6_43 124.4(5)
O5_43 C27_43 C24_43 117.8(6)
O6_43 C27_43 C24_43 117.8(6)
C13_43 O2_43 H2A_43 109.5
C20_43 O3_43 H3A_43 109.5
C27_43 O6_43 H6A_43 109.5
C6_44 C1_44 C2_44 117.5(6)
C6_44 C1_44 C7_44 121.5(5)
C2_44 C1_44 C7_44 121.0(5)
C3_44 C2_44 C1_44 121.5(5)
C3_44 C2_44 H2_44 119.3
C1_44 C2_44 H2_44 119.3
C2_44 C3_44 C4_44 119.1(5)
C2_44 C3_44 C14_44 120.5(5)
C4_44 C3_44 C14_44 120.3(6)
C3_44 C4_44 C5_44 119.9(6)
C3_44 C4_44 H4_44 120.0
C5_44 C4_44 H4_44 120.0
C6_44 C5_44 C4_44 118.9(5)
C6_44 C5_44 C21_44 122.8(5)
C4_44 C5_44 C21_44 118.3(5)
C5_44 C6_44 C1_44 122.9(5)
C5_44 C6_44 H6_44 118.6
C1_44 C6_44 H6_44 118.6
C12_44 C7_44 C8_44 118.7(6)
C12_44 C7_44 C1_44 120.8(5)
C8_44 C7_44 C1_44 120.1(5)
C9_44 C8_44 C7_44 119.8(5)
C9_44 C8_44 H8_44 120.1
C7_44 C8_44 H8_44 120.1
C8_44 C9_44 C10_44 121.1(5)
C8_44 C9_44 H9_44 119.4
C10_44 C9_44 H9_44 119.4
C11_44 C10_44 C9_44 118.0(5)
C11_44 C10_44 C13_44 122.1(5)
C9_44 C10_44 C13_44 119.8(5)
C12_44 C11_44 C10_44 121.2(5)
C12_44 C11_44 H11_44 119.4
C10_44 C11_44 H11_44 119.4
C11_44 C12_44 C7_44 120.9(5)
C11_44 C12_44 H12_44 119.5
C7_44 C12_44 H12_44 119.5
O1_44 C13_44 O2_44 122.0(6)
O1_44 C13_44 C10_44 122.1(6)
O2_44 C13_44 C10_44 115.8(6)
C19_44 C14_44 C15_44 118.4(5)
C19_44 C14_44 C3_44 121.3(6)
C15_44 C14_44 C3_44 120.3(5)
C16_44 C15_44 C14_44 120.8(6)
C16_44 C15_44 H15_44 119.6
C14_44 C15_44 H15_44 119.6
C15_44 C16_44 C17_44 120.5(6)
C15_44 C16_44 H16_44 119.7
C17_44 C16_44 H16_44 119.7
C16_44 C17_44 C18_44 119.9(5)
C16_44 C17_44 C20_44 120.2(6)
C18_44 C17_44 C20_44 119.9(6)
C17_44 C18_44 C19_44 120.7(6)
C17_44 C18_44 H18_44 119.7
C19_44 C18_44 H18_44 119.7
C14_44 C19_44 C18_44 119.6(6)
C14_44 C19_44 H19_44 120.2
C18_44 C19_44 H19_44 120.2
O4_44 C20_44 O3_44 124.2(6)
O4_44 C20_44 C17_44 120.7(7)
O3_44 C20_44 C17_44 115.1(6)
C26_44 C21_44 C22_44 118.9(5)
C26_44 C21_44 C5_44 122.6(5)
C22_44 C21_44 C5_44 118.5(6)
C23_44 C22_44 C21_44 121.3(6)
C23_44 C22_44 H22_44 119.4
C21_44 C22_44 H22_44 119.4
C22_44 C23_44 C24_44 119.0(6)
C22_44 C23_44 H23_44 120.5
C24_44 C23_44 H23_44 120.5
C25_44 C24_44 C23_44 119.4(5)
C25_44 C24_44 C27_44 120.1(6)
C23_44 C24_44 C27_44 120.2(5)
C26_44 C25_44 C24_44 120.1(7)
C26_44 C25_44 H25_44 119.9
C24_44 C25_44 H25_44 119.9
C25_44 C26_44 C21_44 121.0(6)
C25_44 C26_44 H26_44 119.5
C21_44 C26_44 H26_44 119.5
O6_44 C27_44 O5_44 123.1(5)
O6_44 C27_44 C24_44 118.6(6)
O5_44 C27_44 C24_44 118.3(6)
C13_44 O2_44 H2A_44 109.5
C20_44 O3_44 H3A_44 109.5
C27_44 O6_44 H6A_44 109.5
C6_45 C1_45 C2_45 114.9(6)
C6_45 C1_45 C7_45 123.4(5)
C2_45 C1_45 C7_45 121.7(5)
C3_45 C2_45 C1_45 122.5(6)
C3_45 C2_45 H2_45 118.7
C1_45 C2_45 H2_45 118.7
C2_45 C3_45 C4_45 119.6(6)
C2_45 C3_45 C14_45 121.9(5)
C4_45 C3_45 C14_45 118.5(6)
C5_45 C4_45 C3_45 121.1(6)
C5_45 C4_45 H4_45 119.4
C3_45 C4_45 H4_45 119.4
C6_45 C5_45 C4_45 117.8(6)
C6_45 C5_45 C21_45 121.8(6)
C4_45 C5_45 C21_45 120.3(6)
C5_45 C6_45 C1_45 123.9(6)
C5_45 C6_45 H6_45 118.1
C1_45 C6_45 H6_45 118.1
C12_45 C7_45 C8_45 117.2(6)
C12_45 C7_45 C1_45 121.4(5)
C8_45 C7_45 C1_45 121.4(5)
C9_45 C8_45 C7_45 121.4(5)
C9_45 C8_45 H8_45 119.3
C7_45 C8_45 H8_45 119.3
C8_45 C9_45 C10_45 120.6(6)
C8_45 C9_45 H9_45 119.7
C10_45 C9_45 H9_45 119.7
C11_45 C10_45 C9_45 117.6(6)
C11_45 C10_45 C13_45 125.4(6)
C9_45 C10_45 C13_45 117.0(6)
C10_45 C11_45 C12_45 122.1(6)
C10_45 C11_45 H11_45 119.0
C12_45 C11_45 H11_45 119.0
C7_45 C12_45 C11_45 121.1(6)
C7_45 C12_45 H12_45 119.5
C11_45 C12_45 H12_45 119.5
O1_45 C13_45 O2_45 121.9(6)
O1_45 C13_45 C10_45 125.0(6)
O2_45 C13_45 C10_45 113.0(6)
C19_45 C14_45 C15_45 118.5(6)
C19_45 C14_45 C3_45 122.0(6)
C15_45 C14_45 C3_45 119.4(6)
C16_45 C15_45 C14_45 119.9(6)
C16_45 C15_45 H15_45 120.0
C14_45 C15_45 H15_45 120.0
C17_45 C16_45 C15_45 122.3(7)
C17_45 C16_45 H16_45 118.9
C15_45 C16_45 H16_45 118.9
C16_45 C17_45 C20_45 122.8(7)
C16_45 C17_45 C18_45 117.8(6)
C20_45 C17_45 C18_45 119.4(6)
C19_45 C18_45 C17_45 119.4(6)
C19_45 C18_45 H18_45 120.3
C17_45 C18_45 H18_45 120.3
C14_45 C19_45 C18_45 121.9(7)
C14_45 C19_45 H19_45 119.0
C18_45 C19_45 H19_45 119.0
O4_45 C20_45 O3_45 120.6(6)
O4_45 C20_45 C17_45 123.8(7)
O3_45 C20_45 C17_45 115.6(6)
C26_45 C21_45 C22_45 118.4(6)
C26_45 C21_45 C5_45 120.7(6)
C22_45 C21_45 C5_45 120.9(6)
C23_45 C22_45 C21_45 122.9(7)
C23_45 C22_45 H22_45 118.5
C21_45 C22_45 H22_45 118.5
C24_45 C23_45 C22_45 117.5(6)
C24_45 C23_45 H23_45 121.2
C22_45 C23_45 H23_45 121.2
C23_45 C24_45 C25_45 122.3(6)
C23_45 C24_45 C27_45 119.3(6)
C25_45 C24_45 C27_45 118.4(7)
C24_45 C25_45 C26_45 116.6(7)
C24_45 C25_45 H25_45 121.7
C26_45 C25_45 H25_45 121.7
C21_45 C26_45 C25_45 121.9(7)
C21_45 C26_45 H26_45 119.0
C25_45 C26_45 H26_45 119.0
O5_45 C27_45 O6_45 123.7(6)
O5_45 C27_45 C24_45 117.9(7)
O6_45 C27_45 C24_45 118.4(6)
C13_45 O2_45 H2A_45 109.5
C20_45 O3_45 H3A_45 109.5
C27_45 O6_45 H6A_45 109.5
C6_46 C1_46 C2_46 118.7(6)
C6_46 C1_46 C7_46 120.8(5)
C2_46 C1_46 C7_46 120.5(5)
C1_46 C2_46 C3_46 121.8(5)
C1_46 C2_46 H2_46 119.1
C3_46 C2_46 H2_46 119.1
C2_46 C3_46 C4_46 117.1(5)
C2_46 C3_46 C14_46 121.9(5)
C4_46 C3_46 C14_46 120.6(5)
C5_46 C4_46 C3_46 120.9(6)
C5_46 C4_46 H4_46 119.5
C3_46 C4_46 H4_46 119.5
C4_46 C5_46 C6_46 121.0(6)
C4_46 C5_46 C21_46 120.0(6)
C6_46 C5_46 C21_46 119.0(5)
C1_46 C6_46 C5_46 120.3(6)
C1_46 C6_46 H6_46 119.8
C5_46 C6_46 H6_46 119.8
C12_46 C7_46 C8_46 119.4(6)
C12_46 C7_46 C1_46 119.9(5)
C8_46 C7_46 C1_46 120.5(5)
C9_46 C8_46 C7_46 118.9(6)
C9_46 C8_46 H8_46 120.6
C7_46 C8_46 H8_46 120.6
C8_46 C9_46 C10_46 120.3(6)
C8_46 C9_46 H9_46 119.8
C10_46 C9_46 H9_46 119.8
C11_46 C10_46 C9_46 118.7(6)
C11_46 C10_46 C13_46 120.3(5)
C9_46 C10_46 C13_46 121.0(5)
C12_46 C11_46 C10_46 121.8(6)
C12_46 C11_46 H11_46 119.1
C10_46 C11_46 H11_46 119.1
C7_46 C12_46 C11_46 120.5(6)
C7_46 C12_46 H12_46 119.7
C11_46 C12_46 H12_46 119.7
O2_46 C13_46 O1_46 128.5(7)
O2_46 C13_46 C10_46 118.9(5)
O1_46 C13_46 C10_46 112.5(5)
C15_46 C14_46 C19_46 120.0(6)
C15_46 C14_46 C3_46 120.4(5)
C19_46 C14_46 C3_46 119.5(6)
C14_46 C15_46 C16_46 121.5(6)
C14_46 C15_46 H15_46 119.2
C16_46 C15_46 H15_46 119.2
C17_46 C16_46 C15_46 117.8(7)
C17_46 C16_46 H16_46 121.1
C15_46 C16_46 H16_46 121.1
C16_46 C17_46 C18_46 121.3(6)
C16_46 C17_46 C20_46 119.9(7)
C18_46 C17_46 C20_46 118.7(6)
C19_46 C18_46 C17_46 120.2(6)
C19_46 C18_46 H18_46 119.9
C17_46 C18_46 H18_46 119.9
C18_46 C19_46 C14_46 118.9(6)
C18_46 C19_46 H19_46 120.5
C14_46 C19_46 H19_46 120.5
O5_46 C20_46 O3_46 120.1(6)
O5_46 C20_46 C17_46 122.5(7)
O3_46 C20_46 C17_46 117.3(7)
C22_46 C21_46 C26_46 119.4(6)
C22_46 C21_46 C5_46 121.1(6)
C26_46 C21_46 C5_46 119.4(6)
C21_46 C22_46 C23_46 120.5(6)
C21_46 C22_46 H22_46 119.8
C23_46 C22_46 H22_46 119.8
C22_46 C23_46 C24_46 120.8(6)
C22_46 C23_46 H23_46 119.6
C24_46 C23_46 H23_46 119.6
C25_46 C24_46 C23_46 119.7(6)
C25_46 C24_46 C27_46 121.0(6)
C23_46 C24_46 C27_46 119.2(6)
C24_46 C25_46 C26_46 118.5(7)
C24_46 C25_46 H25_46 120.7
C26_46 C25_46 H25_46 120.7
C21_46 C26_46 C25_46 121.1(6)
C21_46 C26_46 H26_46 119.4
C25_46 C26_46 H26_46 119.4
O4_46 C27_46 O6_46 124.9(6)
O4_46 C27_46 C24_46 119.8(7)
O6_46 C27_46 C24_46 115.3(6)
C13_46 O1_46 H1A_46 109.5
C20_46 O3_46 H3A_46 109.5
C27_46 O6_46 H6A_46 109.5
C2_47 C1_47 C6_47 117.9(6)
C2_47 C1_47 C7_47 122.9(5)
C6_47 C1_47 C7_47 119.1(5)
C1_47 C2_47 C3_47 122.3(5)
C1_47 C2_47 H2_47 118.8
C3_47 C2_47 H2_47 118.8
C4_47 C3_47 C2_47 117.5(5)
C4_47 C3_47 C14_47 122.1(6)
C2_47 C3_47 C14_47 120.4(5)
C5_47 C4_47 C3_47 121.9(6)
C5_47 C4_47 H4_47 119.1
C3_47 C4_47 H4_47 119.1
C6_47 C5_47 C4_47 119.5(5)
C6_47 C5_47 C21_47 120.2(5)
C4_47 C5_47 C21_47 120.3(6)
C5_47 C6_47 C1_47 120.8(5)
C5_47 C6_47 H6_47 119.6
C1_47 C6_47 H6_47 119.6
C12_47 C7_47 C8_47 118.1(6)
C12_47 C7_47 C1_47 121.8(5)
C8_47 C7_47 C1_47 119.9(6)
C9_47 C8_47 C7_47 120.0(6)
C9_47 C8_47 H8_47 120.0
C7_47 C8_47 H8_47 120.0
C8_47 C9_47 C10_47 120.2(6)
C8_47 C9_47 H9_47 119.9
C10_47 C9_47 H9_47 119.9
C11_47 C10_47 C9_47 118.8(6)
C11_47 C10_47 C13_47 121.2(6)
C9_47 C10_47 C13_47 120.0(6)
C12_47 C11_47 C10_47 123.0(6)
C12_47 C11_47 H11_47 118.5
C10_47 C11_47 H11_47 118.5
C11_47 C12_47 C7_47 119.7(6)
C11_47 C12_47 H12_47 120.1
C7_47 C12_47 H12_47 120.1
O2_47 C13_47 O1_47 125.6(6)
O2_47 C13_47 C10_47 117.6(6)
O1_47 C13_47 C10_47 116.7(6)
C19_47 C14_47 C15_47 116.5(6)
C19_47 C14_47 C3_47 123.6(6)
C15_47 C14_47 C3_47 119.9(5)
C16_47 C15_47 C14_47 123.7(6)
C16_47 C15_47 H15_47 118.1
C14_47 C15_47 H15_47 118.1
C15_47 C16_47 C17_47 115.8(6)
C15_47 C16_47 H16_47 122.1
C17_47 C16_47 H16_47 122.1
C18_47 C17_47 C16_47 120.6(6)
C18_47 C17_47 C20_47 123.7(6)
C16_47 C17_47 C20_47 115.7(6)
C19_47 C18_47 C17_47 120.5(6)
C19_47 C18_47 H18_47 119.8
C17_47 C18_47 H18_47 119.8
C18_47 C19_47 C14_47 122.9(6)
C18_47 C19_47 H19_47 118.6
C14_47 C19_47 H19_47 118.6
O3_47 C20_47 O4_47 126.1(6)
O3_47 C20_47 C17_47 119.3(6)
O4_47 C20_47 C17_47 114.5(7)
C26_47 C21_47 C22_47 120.0(5)
C26_47 C21_47 C5_47 120.4(5)
C22_47 C21_47 C5_47 119.6(6)
C23_47 C22_47 C21_47 120.8(6)
C23_47 C22_47 H22_47 119.6
C21_47 C22_47 H22_47 119.6
C22_47 C23_47 C24_47 118.4(6)
C22_47 C23_47 H23_47 120.8
C24_47 C23_47 H23_47 120.8
C25_47 C24_47 C23_47 120.6(5)
C25_47 C24_47 C27_47 121.5(6)
C23_47 C24_47 C27_47 117.9(5)
C24_47 C25_47 C26_47 119.2(6)
C24_47 C25_47 H25_47 120.4
C26_47 C25_47 H25_47 120.4
C21_47 C26_47 C25_47 120.9(6)
C21_47 C26_47 H26_47 119.6
C25_47 C26_47 H26_47 119.6
O5_47 C27_47 O6_47 123.0(6)
O5_47 C27_47 C24_47 120.1(6)
O6_47 C27_47 C24_47 116.8(6)
C13_47 O1_47 H1A_47 109.5
C20_47 O3_47 H3A_47 109.5
C27_47 O6_47 H6A_47 109.5
C2_48 C1_48 C6_48 115.6(6)
C2_48 C1_48 C7_48 122.4(6)
C6_48 C1_48 C7_48 122.0(6)
C3_48 C2_48 C1_48 122.7(6)
C3_48 C2_48 H2_48 118.7
C1_48 C2_48 H2_48 118.7
C2_48 C3_48 C4_48 118.7(5)
C2_48 C3_48 C14_48 118.9(5)
C4_48 C3_48 C14_48 122.3(6)
C5_48 C4_48 C3_48 120.8(6)
C5_48 C4_48 H4_48 119.6
C3_48 C4_48 H4_48 119.6
C6_48 C5_48 C4_48 119.0(5)
C6_48 C5_48 C21_48 120.2(5)
C4_48 C5_48 C21_48 120.6(6)
C5_48 C6_48 C1_48 123.0(5)
C5_48 C6_48 H6_48 118.5
C1_48 C6_48 H6_48 118.5
C8_48 C7_48 C12_48 115.5(6)
C8_48 C7_48 C1_48 122.3(6)
C12_48 C7_48 C1_48 122.2(6)
C7_48 C8_48 C9_48 122.4(6)
C7_48 C8_48 H8_48 118.8
C9_48 C8_48 H8_48 118.8
C10_48 C9_48 C8_48 121.1(6)
C10_48 C9_48 H9_48 119.5
C8_48 C9_48 H9_48 119.5
C9_48 C10_48 C13_48 121.1(6)
C9_48 C10_48 C11_48 116.7(6)
C13_48 C10_48 C11_48 122.1(7)
C12_48 C11_48 C10_48 121.7(7)
C12_48 C11_48 H11_48 119.2
C10_48 C11_48 H11_48 119.2
C11_48 C12_48 C7_48 122.5(6)
C11_48 C12_48 H12_48 118.8
C7_48 C12_48 H12_48 118.8
O1_48 C13_48 O2_48 118.4(6)
O1_48 C13_48 C10_48 121.8(7)
O2_48 C13_48 C10_48 119.8(6)
C19_48 C14_48 C15_48 117.7(6)
C19_48 C14_48 C3_48 123.9(6)
C15_48 C14_48 C3_48 118.3(6)
C16_48 C15_48 C14_48 118.5(6)
C16_48 C15_48 H15_48 120.7
C14_48 C15_48 H15_48 120.7
C17_48 C16_48 C15_48 121.9(7)
C17_48 C16_48 H16_48 119.0
C15_48 C16_48 H16_48 119.0
C18_48 C17_48 C16_48 118.3(6)
C18_48 C17_48 C20_48 122.8(7)
C16_48 C17_48 C20_48 118.9(7)
C17_48 C18_48 C19_48 121.9(6)
C17_48 C18_48 H18_48 119.0
C19_48 C18_48 H18_48 119.0
C18_48 C19_48 C14_48 121.7(6)
C18_48 C19_48 H19_48 119.2
C14_48 C19_48 H19_48 119.2
O3_48 C20_48 O4_48 121.6(6)
O3_48 C20_48 C17_48 119.3(7)
O4_48 C20_48 C17_48 119.0(7)
C26_48 C21_48 C22_48 118.6(6)
C26_48 C21_48 C5_48 120.2(5)
C22_48 C21_48 C5_48 121.1(6)
C23_48 C22_48 C21_48 121.3(6)
C23_48 C22_48 H22_48 119.3
C21_48 C22_48 H22_48 119.3
C24_48 C23_48 C22_48 121.2(6)
C24_48 C23_48 H23_48 119.4
C22_48 C23_48 H23_48 119.4
C23_48 C24_48 C25_48 119.5(6)
C23_48 C24_48 C27_48 120.7(6)
C25_48 C24_48 C27_48 119.7(6)
C26_48 C25_48 C24_48 118.9(6)
C26_48 C25_48 H25_48 120.6
C24_48 C25_48 H25_48 120.6
C21_48 C26_48 C25_48 120.4(6)
C21_48 C26_48 H26_48 119.8
C25_48 C26_48 H26_48 119.8
O5_48 C27_48 O6_48 124.8(6)
O5_48 C27_48 C24_48 118.0(6)
O6_48 C27_48 C24_48 117.2(6)
C13_48 O2_48 H2A_48 109.5
C20_48 O3_48 H3A_48 109.5
C27_48 O6_48 H6A_48 109.5
C6_49 C1_49 C2_49 116.9(6)
C6_49 C1_49 C7_49 122.8(5)
C2_49 C1_49 C7_49 120.3(5)
C3_49 C2_49 C1_49 122.5(6)
C3_49 C2_49 H2_49 118.8
C1_49 C2_49 H2_49 118.8
C2_49 C3_49 C4_49 118.5(5)
C2_49 C3_49 C14_49 119.4(5)
C4_49 C3_49 C14_49 122.0(6)
C5_49 C4_49 C3_49 121.6(6)
C5_49 C4_49 H4_49 119.2
C3_49 C4_49 H4_49 119.2
C4_49 C5_49 C6_49 118.1(5)
C4_49 C5_49 C21_49 122.6(6)
C6_49 C5_49 C21_49 119.2(5)
C1_49 C6_49 C5_49 122.2(5)
C1_49 C6_49 H6_49 118.9
C5_49 C6_49 H6_49 118.9
C8_49 C7_49 C12_49 119.0(6)
C8_49 C7_49 C1_49 121.7(5)
C12_49 C7_49 C1_49 119.3(5)
C9_49 C8_49 C7_49 121.3(6)
C9_49 C8_49 H8_49 119.4
C7_49 C8_49 H8_49 119.4
C8_49 C9_49 C10_49 121.9(6)
C8_49 C9_49 H9_49 119.0
C10_49 C9_49 H9_49 119.0
C11_49 C10_49 C9_49 116.1(6)
C11_49 C10_49 C13_49 121.3(6)
C9_49 C10_49 C13_49 122.5(5)
C12_49 C11_49 C10_49 121.8(6)
C12_49 C11_49 H11_49 119.1
C10_49 C11_49 H11_49 119.1
C11_49 C12_49 C7_49 119.8(6)
C11_49 C12_49 H12_49 120.1
C7_49 C12_49 H12_49 120.1
O2_49 C13_49 O1_49 123.3(6)
O2_49 C13_49 C10_49 121.4(6)
O1_49 C13_49 C10_49 115.2(6)
C19_49 C14_49 C15_49 119.7(6)
C19_49 C14_49 C3_49 120.5(6)
C15_49 C14_49 C3_49 119.5(5)
C16_49 C15_49 C14_49 119.3(5)
C16_49 C15_49 H15_49 120.3
C14_49 C15_49 H15_49 120.3
C17_49 C16_49 C15_49 118.6(6)
C17_49 C16_49 H16_49 120.7
C15_49 C16_49 H16_49 120.7
C18_49 C17_49 C16_49 121.6(5)
C18_49 C17_49 C20_49 119.2(6)
C16_49 C17_49 C20_49 119.2(6)
C19_49 C18_49 C17_49 118.9(6)
C19_49 C18_49 H18_49 120.5
C17_49 C18_49 H18_49 120.5
C14_49 C19_49 C18_49 121.7(6)
C14_49 C19_49 H19_49 119.2
C18_49 C19_49 H19_49 119.2
O4_49 C20_49 O3_49 123.3(6)
O4_49 C20_49 C17_49 119.7(7)
O3_49 C20_49 C17_49 116.9(6)
C22_49 C21_49 C26_49 118.4(6)
C22_49 C21_49 C5_49 122.9(6)
C26_49 C21_49 C5_49 118.7(6)
C23_49 C22_49 C21_49 118.7(7)
C23_49 C22_49 H22_49 120.6
C21_49 C22_49 H22_49 120.6
C24_49 C23_49 C22_49 121.8(7)
C24_49 C23_49 H23_49 119.1
C22_49 C23_49 H23_49 119.1
C25_49 C24_49 C23_49 117.6(6)
C25_49 C24_49 C27_49 122.4(7)
C23_49 C24_49 C27_49 119.8(6)
C26_49 C25_49 C24_49 122.9(7)
C26_49 C25_49 H25_49 118.5
C24_49 C25_49 H25_49 118.5
C25_49 C26_49 C21_49 119.7(6)
C25_49 C26_49 H26_49 120.1
C21_49 C26_49 H26_49 120.1
O5_49 C27_49 O6_49 122.9(6)
O5_49 C27_49 C24_49 118.7(7)
O6_49 C27_49 C24_49 118.4(6)
C13_49 O1_49 H1A_49 109.5
C20_49 O3_49 H3A_49 109.5
C27_49 O6_49 H6A_49 109.5
C2_50 C1_50 C6_50 119.1(6)
C2_50 C1_50 C7_50 119.8(5)
C6_50 C1_50 C7_50 120.9(5)
C1_50 C2_50 C3_50 119.9(5)
C1_50 C2_50 H2_50 120.0
C3_50 C2_50 H2_50 120.0
C4_50 C3_50 C2_50 120.0(5)
C4_50 C3_50 C14_50 119.0(5)
C2_50 C3_50 C14_50 120.8(5)
C3_50 C4_50 C5_50 119.2(6)
C3_50 C4_50 H4_50 120.4
C5_50 C4_50 H4_50 120.4
C6_50 C5_50 C4_50 120.5(5)
C6_50 C5_50 C21_50 120.0(5)
C4_50 C5_50 C21_50 119.4(5)
C5_50 C6_50 C1_50 121.0(5)
C5_50 C6_50 H6_50 119.5
C1_50 C6_50 H6_50 119.5
C8_50 C7_50 C12_50 119.3(6)
C8_50 C7_50 C1_50 122.4(5)
C12_50 C7_50 C1_50 118.2(5)
C7_50 C8_50 C9_50 123.0(6)
C7_50 C8_50 H8_50 118.5
C9_50 C8_50 H8_50 118.5
C8_50 C9_50 C10_50 119.5(6)
C8_50 C9_50 H9_50 120.3
C10_50 C9_50 H9_50 120.3
C11_50 C10_50 C9_50 118.1(6)
C11_50 C10_50 C13_50 124.2(5)
C9_50 C10_50 C13_50 117.6(5)
C10_50 C11_50 C12_50 122.5(6)
C10_50 C11_50 H11_50 118.7
C12_50 C11_50 H11_50 118.7
C7_50 C12_50 C11_50 117.4(5)
C7_50 C12_50 H12_50 121.3
C11_50 C12_50 H12_50 121.3
O1_50 C13_50 O2_50 120.7(6)
O1_50 C13_50 C10_50 124.7(5)
O2_50 C13_50 C10_50 114.5(5)
C19_50 C14_50 C15_50 118.9(5)
C19_50 C14_50 C3_50 120.2(5)
C15_50 C14_50 C3_50 121.0(5)
C16_50 C15_50 C14_50 120.7(6)
C16_50 C15_50 H15_50 119.7
C14_50 C15_50 H15_50 119.7
C17_50 C16_50 C15_50 120.4(6)
C17_50 C16_50 H16_50 119.8
C15_50 C16_50 H16_50 119.8
C16_50 C17_50 C18_50 120.3(5)
C16_50 C17_50 C20_50 120.8(6)
C18_50 C17_50 C20_50 118.7(5)
C19_50 C18_50 C17_50 118.8(5)
C19_50 C18_50 H18_50 120.6
C17_50 C18_50 H18_50 120.6
C18_50 C19_50 C14_50 120.9(6)
C18_50 C19_50 H19_50 119.6
C14_50 C19_50 H19_50 119.6
O3_50 C20_50 O4_50 123.0(5)
O3_50 C20_50 C17_50 116.1(5)
O4_50 C20_50 C17_50 120.9(6)
C22_50 C21_50 C26_50 119.9(6)
C22_50 C21_50 C5_50 119.5(6)
C26_50 C21_50 C5_50 120.6(5)
C21_50 C22_50 C23_50 120.2(6)
C21_50 C22_50 H22_50 119.9
C23_50 C22_50 H22_50 119.9
C24_50 C23_50 C22_50 120.0(5)
C24_50 C23_50 H23_50 120.0
C22_50 C23_50 H23_50 120.0
C23_50 C24_50 C25_50 120.5(6)
C23_50 C24_50 C27_50 118.1(6)
C25_50 C24_50 C27_50 121.4(7)
C24_50 C25_50 C26_50 118.3(6)
C24_50 C25_50 H25_50 120.8
C26_50 C25_50 H25_50 120.8
C21_50 C26_50 C25_50 121.0(6)
C21_50 C26_50 H26_50 119.5
C25_50 C26_50 H26_50 119.5
O5_50 C27_50 O6_50 124.2(6)
O5_50 C27_50 C24_50 120.0(7)
O6_50 C27_50 C24_50 115.8(6)
C13_50 O2_50 H2A_50 109.5
C20_50 O3_50 H3A_50 109.5
C27_50 O6_50 H6A_50 109.5
C6_51 C1_51 C2_51 118.5(6)
C6_51 C1_51 C7_51 120.0(5)
C2_51 C1_51 C7_51 121.5(5)
C1_51 C2_51 C3_51 122.1(5)
C1_51 C2_51 H2_51 119.0
C3_51 C2_51 H2_51 119.0
C2_51 C3_51 C4_51 116.7(5)
C2_51 C3_51 C14_51 122.0(5)
C4_51 C3_51 C14_51 121.2(6)
C5_51 C4_51 C3_51 121.7(6)
C5_51 C4_51 H4_51 119.1
C3_51 C4_51 H4_51 119.1
C4_51 C5_51 C6_51 120.6(5)
C4_51 C5_51 C21_51 120.9(6)
C6_51 C5_51 C21_51 118.5(5)
C1_51 C6_51 C5_51 120.3(5)
C1_51 C6_51 H6_51 119.8
C5_51 C6_51 H6_51 119.8
C12_51 C7_51 C8_51 117.5(6)
C12_51 C7_51 C1_51 122.3(5)
C8_51 C7_51 C1_51 120.2(5)
C9_51 C8_51 C7_51 120.6(6)
C9_51 C8_51 H8_51 119.7
C7_51 C8_51 H8_51 119.7
C8_51 C9_51 C10_51 120.4(6)
C8_51 C9_51 H9_51 119.8
C10_51 C9_51 H9_51 119.8
C9_51 C10_51 C11_51 119.7(6)
C9_51 C10_51 C13_51 121.4(6)
C11_51 C10_51 C13_51 118.9(5)
C12_51 C11_51 C10_51 119.4(6)
C12_51 C11_51 H11_51 120.3
C10_51 C11_51 H11_51 120.3
C11_51 C12_51 C7_51 122.4(6)
C11_51 C12_51 H12_51 118.8
C7_51 C12_51 H12_51 118.8
O2_51 C13_51 O1_51 120.1(6)
O2_51 C13_51 C10_51 120.6(6)
O1_51 C13_51 C10_51 119.3(5)
C15_51 C14_51 C19_51 116.7(5)
C15_51 C14_51 C3_51 120.5(5)
C19_51 C14_51 C3_51 122.8(6)
C16_51 C15_51 C14_51 122.6(5)
C16_51 C15_51 H15_51 118.7
C14_51 C15_51 H15_51 118.7
C15_51 C16_51 C17_51 118.3(6)
C15_51 C16_51 H16_51 120.9
C17_51 C16_51 H16_51 120.9
C18_51 C17_51 C16_51 120.0(5)
C18_51 C17_51 C20_51 119.5(5)
C16_51 C17_51 C20_51 120.4(6)
C17_51 C18_51 C19_51 120.9(6)
C17_51 C18_51 H18_51 119.6
C19_51 C18_51 H18_51 119.6
C18_51 C19_51 C14_51 121.4(6)
C18_51 C19_51 H19_51 119.3
C14_51 C19_51 H19_51 119.3
O4_51 C20_51 O3_51 123.8(5)
O4_51 C20_51 C17_51 120.9(6)
O3_51 C20_51 C17_51 115.2(6)
C26_51 C21_51 C22_51 120.3(5)
C26_51 C21_51 C5_51 122.5(5)
C22_51 C21_51 C5_51 117.0(5)
C23_51 C22_51 C21_51 116.4(6)
C23_51 C22_51 H22_51 121.8
C21_51 C22_51 H22_51 121.8
C22_51 C23_51 C24_51 121.8(6)
C22_51 C23_51 H23_51 119.1
C24_51 C23_51 H23_51 119.1
C25_51 C24_51 C23_51 120.1(6)
C25_51 C24_51 C27_51 121.9(7)
C23_51 C24_51 C27_51 118.0(6)
C24_51 C25_51 C26_51 120.2(6)
C24_51 C25_51 H25_51 119.9
C26_51 C25_51 H25_51 119.9
C21_51 C26_51 C25_51 121.1(5)
C21_51 C26_51 H26_51 119.4
C25_51 C26_51 H26_51 119.4
O5_51 C27_51 O6_51 124.3(6)
O5_51 C27_51 C24_51 119.4(7)
O6_51 C27_51 C24_51 115.7(6)
C13_51 O2_51 H2A_51 109.5
C20_51 O3_51 H3A_51 109.5
C27_51 O6_51 H6A_51 109.5
C2_52 C1_52 C6_52 120.5(6)
C2_52 C1_52 C7_52 120.3(5)
C6_52 C1_52 C7_52 119.2(5)
C1_52 C2_52 C3_52 121.5(5)
C1_52 C2_52 H2_52 119.2
C3_52 C2_52 H2_52 119.2
C2_52 C3_52 C4_52 118.0(5)
C2_52 C3_52 C14_52 123.4(5)
C4_52 C3_52 C14_52 118.6(6)
C5_52 C4_52 C3_52 120.2(6)
C5_52 C4_52 H4_52 119.9
C3_52 C4_52 H4_52 119.9
C4_52 C5_52 C6_52 120.6(5)
C4_52 C5_52 C21_52 121.8(6)
C6_52 C5_52 C21_52 117.6(5)
C1_52 C6_52 C5_52 119.1(5)
C1_52 C6_52 H6_52 120.4
C5_52 C6_52 H6_52 120.4
C8_52 C7_52 C12_52 117.0(6)
C8_52 C7_52 C1_52 122.1(5)
C12_52 C7_52 C1_52 120.9(5)
C9_52 C8_52 C7_52 120.5(6)
C9_52 C8_52 H8_52 119.7
C7_52 C8_52 H8_52 119.7
C8_52 C9_52 C10_52 119.3(6)
C8_52 C9_52 H9_52 120.3
C10_52 C9_52 H9_52 120.3
C11_52 C10_52 C9_52 120.6(6)
C11_52 C10_52 C13_52 120.6(6)
C9_52 C10_52 C13_52 118.7(6)
C10_52 C11_52 C12_52 120.1(6)
C10_52 C11_52 H11_52 120.0
C12_52 C11_52 H11_52 120.0
C11_52 C12_52 C7_52 122.4(6)
C11_52 C12_52 H12_52 118.8
C7_52 C12_52 H12_52 118.8
O2_52 C13_52 O1_52 120.4(7)
O2_52 C13_52 C10_52 118.6(6)
O1_52 C13_52 C10_52 121.0(6)
C15_52 C14_52 C19_52 118.4(6)
C15_52 C14_52 C3_52 122.7(5)
C19_52 C14_52 C3_52 118.8(6)
C14_52 C15_52 C16_52 120.2(6)
C14_52 C15_52 H15_52 119.9
C16_52 C15_52 H15_52 119.9
C17_52 C16_52 C15_52 120.5(6)
C17_52 C16_52 H16_52 119.7
C15_52 C16_52 H16_52 119.7
C16_52 C17_52 C18_52 119.1(6)
C16_52 C17_52 C20_52 120.6(7)
C18_52 C17_52 C20_52 120.2(6)
C19_52 C18_52 C17_52 120.9(6)
C19_52 C18_52 H18_52 119.6
C17_52 C18_52 H18_52 119.6
C18_52 C19_52 C14_52 120.8(7)
C18_52 C19_52 H19_52 119.6
C14_52 C19_52 H19_52 119.6
O3_52 C20_52 O4_52 127.4(6)
O3_52 C20_52 C17_52 115.7(6)
O4_52 C20_52 C17_52 116.8(7)
C26_52 C21_52 C22_52 118.3(6)
C26_52 C21_52 C5_52 121.6(5)
C22_52 C21_52 C5_52 120.1(6)
C23_52 C22_52 C21_52 120.4(6)
C23_52 C22_52 H22_52 119.8
C21_52 C22_52 H22_52 119.8
C24_52 C23_52 C22_52 121.6(6)
C24_52 C23_52 H23_52 119.2
C22_52 C23_52 H23_52 119.2
C23_52 C24_52 C25_52 119.1(6)
C23_52 C24_52 C27_52 120.2(5)
C25_52 C24_52 C27_52 120.6(6)
C24_52 C25_52 C26_52 119.0(6)
C24_52 C25_52 H25_52 120.5
C26_52 C25_52 H25_52 120.5
C21_52 C26_52 C25_52 121.6(6)
C21_52 C26_52 H26_52 119.2
C25_52 C26_52 H26_52 119.2
O5_52 C27_52 O6_52 122.8(6)
O5_52 C27_52 C24_52 121.5(7)
O6_52 C27_52 C24_52 115.6(6)
C13_52 O2_52 H2A_52 109.5
C20_52 O3_52 H3A_52 109.5
C27_52 O6_52 H6A_52 109.5
C6_53 C1_53 C2_53 117.5(6)
C6_53 C1_53 C7_53 121.9(5)
C2_53 C1_53 C7_53 120.5(5)
C1_53 C2_53 C3_53 121.9(5)
C1_53 C2_53 H2_53 119.1
C3_53 C2_53 H2_53 119.1
C2_53 C3_53 C4_53 118.9(6)
C2_53 C3_53 C14_53 120.4(5)
C4_53 C3_53 C14_53 120.6(6)
C5_53 C4_53 C3_53 119.3(6)
C5_53 C4_53 H4_53 120.3
C3_53 C4_53 H4_53 120.3
C6_53 C5_53 C4_53 119.2(6)
C6_53 C5_53 C21_53 122.0(5)
C4_53 C5_53 C21_53 118.7(6)
C5_53 C6_53 C1_53 122.9(6)
C5_53 C6_53 H6_53 118.6
C1_53 C6_53 H6_53 118.6
C8_53 C7_53 C12_53 116.4(6)
C8_53 C7_53 C1_53 121.7(5)
C12_53 C7_53 C1_53 121.9(5)
C9_53 C8_53 C7_53 123.8(6)
C9_53 C8_53 H8_53 118.1
C7_53 C8_53 H8_53 118.1
C8_53 C9_53 C10_53 118.2(6)
C8_53 C9_53 H9_53 120.9
C10_53 C9_53 H9_53 120.9
C11_53 C10_53 C9_53 120.1(6)
C11_53 C10_53 C13_53 119.7(6)
C9_53 C10_53 C13_53 120.1(6)
C10_53 C11_53 C12_53 119.5(6)
C10_53 C11_53 H11_53 120.3
C12_53 C11_53 H11_53 120.3
C11_53 C12_53 C7_53 121.8(6)
C11_53 C12_53 H12_53 119.1
C7_53 C12_53 H12_53 119.1
O1_53 C13_53 O2_53 125.4(6)
O1_53 C13_53 C10_53 119.2(5)
O2_53 C13_53 C10_53 115.4(6)
C15_53 C14_53 C19_53 121.2(6)
C15_53 C14_53 C3_53 120.4(5)
C19_53 C14_53 C3_53 118.1(6)
C14_53 C15_53 C16_53 119.7(6)
C14_53 C15_53 H15_53 120.1
C16_53 C15_53 H15_53 120.1
C17_53 C16_53 C15_53 118.9(6)
C17_53 C16_53 H16_53 120.6
C15_53 C16_53 H16_53 120.6
C16_53 C17_53 C18_53 122.1(6)
C16_53 C17_53 C20_53 121.2(7)
C18_53 C17_53 C20_53 116.7(6)
C19_53 C18_53 C17_53 118.3(6)
C19_53 C18_53 H18_53 120.9
C17_53 C18_53 H18_53 120.9
C18_53 C19_53 C14_53 119.7(7)
C18_53 C19_53 H19_53 120.1
C14_53 C19_53 H19_53 120.1
O3_53 C20_53 O4_53 122.6(6)
O3_53 C20_53 C17_53 117.4(6)
O4_53 C20_53 C17_53 120.0(7)
C26_53 C21_53 C22_53 118.8(6)
C26_53 C21_53 C5_53 122.1(6)
C22_53 C21_53 C5_53 119.1(6)
C23_53 C22_53 C21_53 120.6(6)
C23_53 C22_53 H22_53 119.7
C21_53 C22_53 H22_53 119.7
C22_53 C23_53 C24_53 120.1(6)
C22_53 C23_53 H23_53 120.0
C24_53 C23_53 H23_53 120.0
C25_53 C24_53 C23_53 118.4(6)
C25_53 C24_53 C27_53 121.8(7)
C23_53 C24_53 C27_53 119.8(6)
C24_53 C25_53 C26_53 122.9(6)
C24_53 C25_53 H25_53 118.5
C26_53 C25_53 H25_53 118.5
C21_53 C26_53 C25_53 119.1(6)
C21_53 C26_53 H26_53 120.5
C25_53 C26_53 H26_53 120.5
O6_53 C27_53 O5_53 122.6(7)
O6_53 C27_53 C24_53 117.2(7)
O5_53 C27_53 C24_53 120.1(7)
C13_53 O2_53 H2A_53 109.5
C20_53 O3_53 H3A_53 109.5
C27_53 O6_53 H6A_53 109.5
C6_54 C1_54 C2_54 117.6(5)
C6_54 C1_54 C7_54 121.1(5)
C2_54 C1_54 C7_54 121.3(5)
C3_54 C2_54 C1_54 121.5(5)
C3_54 C2_54 H2_54 119.3
C1_54 C2_54 H2_54 119.3
C4_54 C3_54 C2_54 120.0(5)
C4_54 C3_54 C14_54 119.8(6)
C2_54 C3_54 C14_54 120.1(5)
C3_54 C4_54 C5_54 119.3(6)
C3_54 C4_54 H4_54 120.3
C5_54 C4_54 H4_54 120.3
C6_54 C5_54 C4_54 117.6(5)
C6_54 C5_54 C21_54 123.6(5)
C4_54 C5_54 C21_54 118.8(5)
C1_54 C6_54 C5_54 123.9(5)
C1_54 C6_54 H6_54 118.1
C5_54 C6_54 H6_54 118.1
C12_54 C7_54 C8_54 116.1(6)
C12_54 C7_54 C1_54 123.5(5)
C8_54 C7_54 C1_54 120.4(5)
C9_54 C8_54 C7_54 121.0(6)
C9_54 C8_54 H8_54 119.5
C7_54 C8_54 H8_54 119.5
C8_54 C9_54 C10_54 120.1(6)
C8_54 C9_54 H9_54 120.0
C10_54 C9_54 H9_54 120.0
C9_54 C10_54 C11_54 119.7(6)
C9_54 C10_54 C13_54 119.5(6)
C11_54 C10_54 C13_54 120.8(6)
C12_54 C11_54 C10_54 117.9(6)
C12_54 C11_54 H11_54 121.1
C10_54 C11_54 H11_54 121.1
C11_54 C12_54 C7_54 125.2(6)
C11_54 C12_54 H12_54 117.4
C7_54 C12_54 H12_54 117.4
O1_54 C13_54 O2_54 126.2(7)
O1_54 C13_54 C10_54 117.3(6)
O2_54 C13_54 C10_54 116.3(7)
C15_54 C14_54 C19_54 118.2(5)
C15_54 C14_54 C3_54 122.4(5)
C19_54 C14_54 C3_54 119.4(6)
C16_54 C15_54 C14_54 121.4(6)
C16_54 C15_54 H15_54 119.3
C14_54 C15_54 H15_54 119.3
C15_54 C16_54 C17_54 121.7(6)
C15_54 C16_54 H16_54 119.2
C17_54 C16_54 H16_54 119.2
C16_54 C17_54 C18_54 118.4(5)
C16_54 C17_54 C20_54 122.0(6)
C18_54 C17_54 C20_54 119.6(6)
C17_54 C18_54 C19_54 120.8(6)
C17_54 C18_54 H18_54 119.6
C19_54 C18_54 H18_54 119.6
C18_54 C19_54 C14_54 119.4(6)
C18_54 C19_54 H19_54 120.3
C14_54 C19_54 H19_54 120.3
O4_54 C20_54 O3_54 123.8(6)
O4_54 C20_54 C17_54 119.0(6)
O3_54 C20_54 C17_54 117.1(6)
C22_54 C21_54 C26_54 119.6(6)
C22_54 C21_54 C5_54 118.7(6)
C26_54 C21_54 C5_54 121.7(5)
C21_54 C22_54 C23_54 119.5(6)
C21_54 C22_54 H22_54 120.3
C23_54 C22_54 H22_54 120.3
C24_54 C23_54 C22_54 120.1(5)
C24_54 C23_54 H23_54 119.9
C22_54 C23_54 H23_54 119.9
C25_54 C24_54 C23_54 120.1(5)
C25_54 C24_54 C27_54 120.6(6)
C23_54 C24_54 C27_54 119.3(5)
C26_54 C25_54 C24_54 119.6(6)
C26_54 C25_54 H25_54 120.2
C24_54 C25_54 H25_54 120.2
C25_54 C26_54 C21_54 121.0(6)
C25_54 C26_54 H26_54 119.5
C21_54 C26_54 H26_54 119.5
O5_54 C27_54 O6_54 123.4(6)
O5_54 C27_54 C24_54 120.7(6)
O6_54 C27_54 C24_54 115.9(6)
C13_54 O2_54 H2A_54 109.5
C20_54 O3_54 H3A_54 109.5
C27_54 O6_54 H6A_54 109.5
C6_55 C1_55 C2_55 116.7(6)
C6_55 C1_55 C7_55 121.2(5)
C2_55 C1_55 C7_55 122.0(5)
C3_55 C2_55 C1_55 122.9(5)
C3_55 C2_55 H2_55 118.5
C1_55 C2_55 H2_55 118.5
C2_55 C3_55 C4_55 119.4(5)
C2_55 C3_55 C14_55 122.3(5)
C4_55 C3_55 C14_55 118.2(5)
C5_55 C4_55 C3_55 121.4(6)
C5_55 C4_55 H4_55 119.3
C3_55 C4_55 H4_55 119.3
C4_55 C5_55 C6_55 117.6(5)
C4_55 C5_55 C21_55 121.6(5)
C6_55 C5_55 C21_55 120.4(5)
C1_55 C6_55 C5_55 121.9(5)
C1_55 C6_55 H6_55 119.1
C5_55 C6_55 H6_55 119.1
C12_55 C7_55 C8_55 117.3(6)
C12_55 C7_55 C1_55 123.1(5)
C8_55 C7_55 C1_55 119.5(5)
C9_55 C8_55 C7_55 120.9(6)
C9_55 C8_55 H8_55 119.6
C7_55 C8_55 H8_55 119.6
C8_55 C9_55 C10_55 120.7(6)
C8_55 C9_55 H9_55 119.6
C10_55 C9_55 H9_55 119.6
C11_55 C10_55 C13_55 121.1(6)
C11_55 C10_55 C9_55 117.0(6)
C13_55 C10_55 C9_55 121.4(6)
C12_55 C11_55 C10_55 121.5(6)
C12_55 C11_55 H11_55 119.3
C10_55 C11_55 H11_55 119.3
C11_55 C12_55 C7_55 122.5(6)
C11_55 C12_55 H12_55 118.8
C7_55 C12_55 H12_55 118.8
O2_55 C13_55 O1_55 120.2(6)
O2_55 C13_55 C10_55 123.4(6)
O1_55 C13_55 C10_55 116.3(6)
C15_55 C14_55 C19_55 121.3(5)
C15_55 C14_55 C3_55 120.9(5)
C19_55 C14_55 C3_55 117.7(5)
C14_55 C15_55 C16_55 121.2(5)
C14_55 C15_55 H15_55 119.4
C16_55 C15_55 H15_55 119.4
C15_55 C16_55 C17_55 117.7(6)
C15_55 C16_55 H16_55 121.1
C17_55 C16_55 H16_55 121.1
C18_55 C17_55 C16_55 122.0(5)
C18_55 C17_55 C20_55 119.2(6)
C16_55 C17_55 C20_55 118.8(6)
C17_55 C18_55 C19_55 119.8(5)
C17_55 C18_55 H18_55 120.1
C19_55 C18_55 H18_55 120.1
C18_55 C19_55 C14_55 117.9(6)
C18_55 C19_55 H19_55 121.0
C14_55 C19_55 H19_55 121.0
O4_55 C20_55 O3_55 122.7(6)
O4_55 C20_55 C17_55 119.1(7)
O3_55 C20_55 C17_55 118.2(6)
C26_55 C21_55 C22_55 119.9(6)
C26_55 C21_55 C5_55 118.8(5)
C22_55 C21_55 C5_55 121.1(6)
C23_55 C22_55 C21_55 119.5(6)
C23_55 C22_55 H22_55 120.2
C21_55 C22_55 H22_55 120.2
C22_55 C23_55 C24_55 121.1(5)
C22_55 C23_55 H23_55 119.5
C24_55 C23_55 H23_55 119.5
C25_55 C24_55 C23_55 118.1(5)
C25_55 C24_55 C27_55 123.4(6)
C23_55 C24_55 C27_55 118.4(5)
C24_55 C25_55 C26_55 119.9(6)
C24_55 C25_55 H25_55 120.1
C26_55 C25_55 H25_55 120.1
C21_55 C26_55 C25_55 121.3(6)
C21_55 C26_55 H26_55 119.4
C25_55 C26_55 H26_55 119.4
O5_55 C27_55 O6_55 120.1(5)
O5_55 C27_55 C24_55 124.2(6)
O6_55 C27_55 C24_55 115.8(5)
C13_55 O1_55 H1A_55 109.5
C20_55 O3_55 H3A_55 109.5
C27_55 O6_55 H6A_55 109.5
C2_56 C1_56 C6_56 117.9(6)
C2_56 C1_56 C7_56 121.7(5)
C6_56 C1_56 C7_56 120.4(5)
C1_56 C2_56 C3_56 122.0(5)
C1_56 C2_56 H2_56 119.0
C3_56 C2_56 H2_56 119.0
C4_56 C3_56 C2_56 117.7(5)
C4_56 C3_56 C14_56 121.1(5)
C2_56 C3_56 C14_56 121.3(5)
C5_56 C4_56 C3_56 121.8(6)
C5_56 C4_56 H4_56 119.1
C3_56 C4_56 H4_56 119.1
C6_56 C5_56 C4_56 118.1(5)
C6_56 C5_56 C21_56 121.5(5)
C4_56 C5_56 C21_56 120.2(6)
C5_56 C6_56 C1_56 122.4(5)
C5_56 C6_56 H6_56 118.8
C1_56 C6_56 H6_56 118.8
C8_56 C7_56 C12_56 119.3(5)
C8_56 C7_56 C1_56 118.6(5)
C12_56 C7_56 C1_56 122.1(5)
C7_56 C8_56 C9_56 119.1(5)
C7_56 C8_56 H8_56 120.5
C9_56 C8_56 H8_56 120.5
C8_56 C9_56 C10_56 118.9(5)
C8_56 C9_56 H9_56 120.5
C10_56 C9_56 H9_56 120.5
C11_56 C10_56 C9_56 120.1(6)
C11_56 C10_56 C13_56 122.8(5)
C9_56 C10_56 C13_56 117.0(5)
C12_56 C11_56 C10_56 121.1(5)
C12_56 C11_56 H11_56 119.5
C10_56 C11_56 H11_56 119.5
C11_56 C12_56 C7_56 121.4(5)
C11_56 C12_56 H12_56 119.3
C7_56 C12_56 H12_56 119.3
O1_56 C13_56 O2_56 125.2(6)
O1_56 C13_56 C10_56 118.2(5)
O2_56 C13_56 C10_56 116.6(5)
C15_56 C14_56 C19_56 117.3(5)
C15_56 C14_56 C3_56 121.8(5)
C19_56 C14_56 C3_56 120.9(6)
C14_56 C15_56 C16_56 123.0(6)
C14_56 C15_56 H15_56 118.5
C16_56 C15_56 H15_56 118.5
C15_56 C16_56 C17_56 117.7(6)
C15_56 C16_56 H16_56 121.1
C17_56 C16_56 H16_56 121.1
C18_56 C17_56 C16_56 120.3(6)
C18_56 C17_56 C20_56 122.4(6)
C16_56 C17_56 C20_56 117.3(6)
C17_56 C18_56 C19_56 121.4(5)
C17_56 C18_56 H18_56 119.3
C19_56 C18_56 H18_56 119.3
C18_56 C19_56 C14_56 120.2(6)
C18_56 C19_56 H19_56 119.9
C14_56 C19_56 H19_56 119.9
O3_56 C20_56 O4_56 124.0(6)
O3_56 C20_56 C17_56 119.5(6)
O4_56 C20_56 C17_56 116.3(7)
C22_56 C21_56 C26_56 117.4(5)
C22_56 C21_56 C5_56 121.6(6)
C26_56 C21_56 C5_56 120.8(5)
C23_56 C22_56 C21_56 120.0(6)
C23_56 C22_56 H22_56 120.0
C21_56 C22_56 H22_56 120.0
C24_56 C23_56 C22_56 122.5(6)
C24_56 C23_56 H23_56 118.8
C22_56 C23_56 H23_56 118.8
C23_56 C24_56 C25_56 120.0(6)
C23_56 C24_56 C27_56 121.6(6)
C25_56 C24_56 C27_56 118.3(6)
C26_56 C25_56 C24_56 118.7(6)
C26_56 C25_56 H25_56 120.6
C24_56 C25_56 H25_56 120.6
C25_56 C26_56 C21_56 121.1(6)
C25_56 C26_56 H26_56 119.4
C21_56 C26_56 H26_56 119.4
O5_56 C27_56 O6_56 121.1(5)
O5_56 C27_56 C24_56 119.0(6)
O6_56 C27_56 C24_56 119.9(6)
C13_56 O2_56 H2A_56 109.5
C20_56 O3_56 H3A_56 109.5
C27_56 O6_56 H6A_56 109.5

loop_
_geom_bond_atom_site_label_1
_geom_bond_atom_site_label_2
_geom_bond_distance
C1_1 C2_1 1.368(7)
C1_1 C6_1 1.410(7)
C1_1 C7_1 1.478(8)
C2_1 C3_1 1.402(8)
C2_1 H2_1 0.9500
C3_1 C4_1 1.370(7)
C3_1 C14_1 1.502(7)
C4_1 C5_1 1.393(7)
C4_1 H4_1 0.9500
C5_1 C6_1 1.388(8)
C5_1 C21_1 1.502(8)
C6_1 H6_1 0.9500
C7_1 C12_1 1.414(8)
C7_1 C8_1 1.417(7)
C8_1 C9_1 1.336(8)
C8_1 H8_1 0.9500
C9_1 C10_1 1.419(8)
C9_1 H9_1 0.9500
C10_1 C11_1 1.364(7)
C10_1 C13_1 1.494(8)
C11_1 C12_1 1.366(8)
C11_1 H11_1 0.9500
C12_1 H12_1 0.9500
C13_1 O1_1 1.238(7)
C13_1 O2_1 1.288(6)
C14_1 C15_1 1.374(8)
C14_1 C19_1 1.385(8)
C15_1 C16_1 1.403(8)
C15_1 H15_1 0.9500
C16_1 C17_1 1.354(9)
C16_1 H16_1 0.9500
C17_1 C18_1 1.403(9)
C17_1 C20_1 1.474(8)
C18_1 C19_1 1.411(8)
C18_1 H18_1 0.9500
C19_1 H19_1 0.9500
C20_1 O4_1 1.265(8)
C20_1 O3_1 1.337(8)
C21_1 C22_1 1.382(7)
C21_1 C26_1 1.432(8)
C22_1 C23_1 1.400(7)
C22_1 H22_1 0.9500
C23_1 C24_1 1.415(8)
C23_1 H23_1 0.9500
C24_1 C25_1 1.340(8)
C24_1 C27_1 1.414(8)
C25_1 C26_1 1.398(8)
C25_1 H25_1 0.9500
C26_1 H26_1 0.9500
C27_1 O5_1 1.292(7)
C27_1 O6_1 1.297(7)
O2_1 H2A_1 0.8400
O3_1 H3A_1 0.8400
O6_1 H6A_1 0.8400
C1_2 C2_2 1.385(7)
C1_2 C6_2 1.431(7)
C1_2 C7_2 1.467(8)
C2_2 C3_2 1.402(8)
C2_2 H2_2 0.9500
C3_2 C4_2 1.420(8)
C3_2 C14_2 1.492(8)
C4_2 C5_2 1.384(7)
C4_2 H4_2 0.9500
C5_2 C6_2 1.377(8)
C5_2 C21_2 1.488(7)
C6_2 H6_2 0.9500
C7_2 C12_2 1.347(8)
C7_2 C8_2 1.446(8)
C8_2 C9_2 1.346(8)
C8_2 H8_2 0.9500
C9_2 C10_2 1.423(8)
C9_2 H9_2 0.9500
C10_2 C11_2 1.364(8)
C10_2 C13_2 1.503(9)
C11_2 C12_2 1.417(8)
C11_2 H11_2 0.9500
C12_2 H12_2 0.9500
C13_2 O2_2 1.254(7)
C13_2 O1_2 1.271(7)
C14_2 C15_2 1.401(8)
C14_2 C19_2 1.402(8)
C15_2 C16_2 1.374(7)
C15_2 H15_2 0.9500
C16_2 C17_2 1.402(8)
C16_2 H16_2 0.9500
C17_2 C18_2 1.340(8)
C17_2 C20_2 1.477(9)
C18_2 C19_2 1.401(8)
C18_2 H18_2 0.9500
C19_2 H19_2 0.9500
C20_2 O4_2 1.248(7)
C20_2 O3_2 1.300(7)
C21_2 C22_2 1.342(8)
C21_2 C26_2 1.390(8)
C22_2 C23_2 1.382(7)
C22_2 H22_2 0.9500
C23_2 C24_2 1.386(8)
C23_2 H23_2 0.9500
C24_2 C25_2 1.401(8)
C24_2 C27_2 1.511(8)
C25_2 C26_2 1.363(8)
C25_2 H25_2 0.9500
C26_2 H26_2 0.9500
C27_2 O5_2 1.252(7)
C27_2 O6_2 1.310(7)
O1_2 H1A_2 0.8400
O3_2 H3A_2 0.8400
O6_2 H6A_2 0.8400
C1_3 C2_3 1.373(7)
C1_3 C6_3 1.415(7)
C1_3 C7_3 1.477(9)
C2_3 C3_3 1.367(8)
C2_3 H2_3 0.9500
C3_3 C4_3 1.402(7)
C3_3 C14_3 1.507(7)
C4_3 C5_3 1.392(8)
C4_3 H4_3 0.9500
C5_3 C6_3 1.373(8)
C5_3 C21_3 1.508(7)
C6_3 H6_3 0.9500
C7_3 C12_3 1.393(8)
C7_3 C8_3 1.436(8)
C8_3 C9_3 1.390(8)
C8_3 H8_3 0.9500
C9_3 C10_3 1.372(8)
C9_3 H9_3 0.9500
C10_3 C11_3 1.416(8)
C10_3 C13_3 1.423(9)
C11_3 C12_3 1.334(8)
C11_3 H11_3 0.9500
C12_3 H12_3 0.9500
C13_3 O1_3 1.286(7)
C13_3 O2_3 1.302(7)
C14_3 C15_3 1.377(8)
C14_3 C19_3 1.403(8)
C15_3 C16_3 1.369(7)
C15_3 H15_3 0.9500
C16_3 C17_3 1.366(8)
C16_3 H16_3 0.9500
C17_3 C18_3 1.408(9)
C17_3 C20_3 1.493(8)
C18_3 C19_3 1.375(8)
C18_3 H18_3 0.9500
C19_3 H19_3 0.9500
C20_3 O3_3 1.262(7)
C20_3 O4_3 1.281(7)
C21_3 C26_3 1.367(8)
C21_3 C22_3 1.391(7)
C22_3 C23_3 1.433(7)
C22_3 H22_3 0.9500
C23_3 C24_3 1.340(8)
C23_3 H23_3 0.9500
C24_3 C25_3 1.412(8)
C24_3 C27_3 1.511(7)
C25_3 C26_3 1.412(7)
C25_3 H25_3 0.9500
C26_3 H26_3 0.9500
C27_3 O5_3 1.210(7)
C27_3 O6_3 1.299(7)
O1_3 H2B_3 0.8400
O2_3 H2A_3 0.8400
O3_3 H3A_3 0.8400
O6_3 H6A_3 0.8400
C1_4 C2_4 1.377(7)
C1_4 C6_4 1.379(7)
C1_4 C7_4 1.547(9)
C2_4 C3_4 1.357(8)
C2_4 H2_4 0.9500
C3_4 C4_4 1.380(7)
C3_4 C14_4 1.503(7)
C4_4 C5_4 1.370(7)
C4_4 H4_4 0.9500
C5_4 C6_4 1.367(8)
C5_4 C21_4 1.534(8)
C6_4 H6_4 0.9500
C7_4 C8_4 1.370(8)
C7_4 C12_4 1.378(8)
C8_4 C9_4 1.381(8)
C8_4 H8_4 0.9500
C9_4 C10_4 1.412(8)
C9_4 H9_4 0.9500
C10_4 C11_4 1.423(8)
C10_4 C13_4 1.461(9)
C11_4 C12_4 1.359(8)
C11_4 H11_4 0.9500
C12_4 H12_4 0.9500
C13_4 O2_4 1.248(7)
C13_4 O1_4 1.311(7)
C14_4 C15_4 1.379(8)
C14_4 C19_4 1.406(8)
C15_4 C16_4 1.375(7)
C15_4 H15_4 0.9500
C16_4 C17_4 1.410(8)
C16_4 H16_4 0.9500
C17_4 C18_4 1.375(8)
C17_4 C20_4 1.493(8)
C18_4 C19_4 1.399(7)
C18_4 H18_4 0.9500
C19_4 H19_4 0.9500
C20_4 O3_4 1.240(7)
C20_4 O4_4 1.281(7)
C21_4 C26_4 1.335(8)
C21_4 C22_4 1.408(8)
C22_4 C23_4 1.400(8)
C22_4 H22_4 0.9500
C23_4 C24_4 1.397(9)
C23_4 H23_4 0.9500
C24_4 C25_4 1.352(8)
C24_4 C27_4 1.453(8)
C25_4 C26_4 1.380(7)
C25_4 H25_4 0.9500
C26_4 H26_4 0.9500
C27_4 O5_4 1.282(8)
C27_4 O6_4 1.288(8)
O1_4 H1A_4 0.8400
O3_4 H3A_4 0.8400
O6_4 H6A_4 0.8400
C1_5 C6_5 1.383(8)
C1_5 C2_5 1.385(7)
C1_5 C7_5 1.496(8)
C2_5 C3_5 1.384(8)
C2_5 H2_5 0.9500
C3_5 C4_5 1.368(8)
C3_5 C14_5 1.532(8)
C4_5 C5_5 1.410(8)
C4_5 H4_5 0.9500
C5_5 C6_5 1.386(8)
C5_5 C21_5 1.500(8)
C6_5 H6_5 0.9500
C7_5 C8_5 1.365(8)
C7_5 C12_5 1.422(8)
C8_5 C9_5 1.368(8)
C8_5 H8_5 0.9500
C9_5 C10_5 1.395(8)
C9_5 H9_5 0.9500
C10_5 C11_5 1.347(8)
C10_5 C13_5 1.543(9)
C11_5 C12_5 1.420(9)
C11_5 H11_5 0.9500
C12_5 H12_5 0.9500
C13_5 O2_5 1.213(6)
C13_5 O1_5 1.278(7)
C14_5 C19_5 1.383(8)
C14_5 C15_5 1.392(8)
C15_5 C16_5 1.407(7)
C15_5 H15_5 0.9500
C16_5 C17_5 1.390(8)
C16_5 H16_5 0.9500
C17_5 C18_5 1.360(8)
C17_5 C20_5 1.512(8)
C18_5 C19_5 1.391(7)
C18_5 H18_5 0.9500
C19_5 H19_5 0.9500
C20_5 O3_5 1.244(7)
C20_5 O4_5 1.297(7)
C21_5 C22_5 1.358(8)
C21_5 C26_5 1.428(8)
C22_5 C23_5 1.405(7)
C22_5 H22_5 0.9500
C23_5 C24_5 1.387(8)
C23_5 H23_5 0.9500
C24_5 C25_5 1.400(8)
C24_5 C27_5 1.497(8)
C25_5 C26_5 1.366(8)
C25_5 H25_5 0.9500
C26_5 H26_5 0.9500
C27_5 O6_5 1.272(7)
C27_5 O5_5 1.292(7)
O2_5 H2A_5 0.8400
O3_5 H3A_5 0.8400
O6_5 H6A_5 0.8400
C1_6 C6_6 1.391(7)
C1_6 C2_6 1.403(7)
C1_6 C7_6 1.488(8)
C2_6 C3_6 1.383(7)
C2_6 H2_6 0.9500
C3_6 C4_6 1.397(7)
C3_6 C14_6 1.510(7)
C4_6 C5_6 1.416(7)
C4_6 H4_6 0.9500
C5_6 C6_6 1.414(8)
C5_6 C21_6 1.473(7)
C6_6 H6_6 0.9500
C7_6 C8_6 1.381(8)
C7_6 C12_6 1.434(8)
C8_6 C9_6 1.365(8)
C8_6 H8_6 0.9500
C9_6 C10_6 1.398(8)
C9_6 H9_6 0.9500
C10_6 C11_6 1.363(8)
C10_6 C13_6 1.487(9)
C11_6 C12_6 1.386(8)
C11_6 H11_6 0.9500
C12_6 H12_6 0.9500
C13_6 O2_6 1.243(7)
C13_6 O1_6 1.270(7)
C14_6 C19_6 1.363(7)
C14_6 C15_6 1.408(8)
C15_6 C16_6 1.392(7)
C15_6 H15_6 0.9500
C16_6 C17_6 1.363(7)
C16_6 H16_6 0.9500
C17_6 C18_6 1.371(8)
C17_6 C20_6 1.493(8)
C18_6 C19_6 1.376(7)
C18_6 H18_6 0.9500
C19_6 H19_6 0.9500
C20_6 O4_6 1.227(7)
C20_6 O3_6 1.334(7)
C21_6 C26_6 1.404(7)
C21_6 C22_6 1.419(7)
C22_6 C23_6 1.381(7)
C22_6 H22_6 0.9500
C23_6 C24_6 1.385(8)
C23_6 H23_6 0.9500
C24_6 C25_6 1.437(7)
C24_6 C27_6 1.447(8)
C25_6 C26_6 1.373(7)
C25_6 H25_6 0.9500
C26_6 H26_6 0.9500
C27_6 O5_6 1.275(7)
C27_6 O6_6 1.304(7)
O2_6 H2A_6 0.8400
O3_6 H3A_6 0.8400
O6_6 H6A_6 0.8400
C1_7 C2_7 1.389(7)
C1_7 C6_7 1.405(7)
C1_7 C7_7 1.444(8)
C2_7 C3_7 1.400(8)
C2_7 H2_7 0.9500
C3_7 C4_7 1.375(7)
C3_7 C14_7 1.511(7)
C4_7 C5_7 1.405(7)
C4_7 H4_7 0.9500
C5_7 C6_7 1.380(8)
C5_7 C21_7 1.471(8)
C6_7 H6_7 0.9500
C7_7 C12_7 1.427(7)
C7_7 C8_7 1.431(7)
C8_7 C9_7 1.386(8)
C8_7 H8_7 0.9500
C9_7 C10_7 1.384(8)
C9_7 H9_7 0.9500
C10_7 C11_7 1.402(8)
C10_7 C13_7 1.510(9)
C11_7 C12_7 1.406(8)
C11_7 H11_7 0.9500
C12_7 H12_7 0.9500
C13_7 O2_7 1.225(7)
C13_7 O1_7 1.287(7)
C14_7 C19_7 1.395(8)
C14_7 C15_7 1.395(8)
C15_7 C16_7 1.339(8)
C15_7 H15_7 0.9500
C16_7 C17_7 1.382(8)
C16_7 H16_7 0.9500
C17_7 C18_7 1.408(8)
C17_7 C20_7 1.454(8)
C18_7 C19_7 1.392(8)
C18_7 H18_7 0.9500
C19_7 H19_7 0.9500
C20_7 O4_7 1.260(7)
C20_7 O3_7 1.316(8)
C21_7 C22_7 1.357(8)
C21_7 C26_7 1.406(8)
C22_7 C23_7 1.398(7)
C22_7 H22_7 0.9500
C23_7 C24_7 1.366(8)
C23_7 H23_7 0.9500
C24_7 C25_7 1.395(8)
C24_7 C27_7 1.461(8)
C25_7 C26_7 1.352(8)
C25_7 H25_7 0.9500
C26_7 H26_7 0.9500
C27_7 O5_7 1.238(8)
C27_7 O6_7 1.342(8)
O2_7 H2A_7 0.8400
O3_7 H3A_7 0.8400
O6_7 H6A_7 0.8400
C1_8 C6_8 1.377(7)
C1_8 C2_8 1.417(7)
C1_8 C7_8 1.498(8)
C2_8 C3_8 1.367(7)
C2_8 H2_8 0.9500
C3_8 C4_8 1.408(7)
C3_8 C14_8 1.481(7)
C4_8 C5_8 1.409(7)
C4_8 H4_8 0.9500
C5_8 C6_8 1.377(8)
C5_8 C21_8 1.505(8)
C6_8 H6_8 0.9500
C7_8 C12_8 1.382(7)
C7_8 C8_8 1.385(7)
C8_8 C9_8 1.391(7)
C8_8 H8_8 0.9500
C9_8 C10_8 1.380(7)
C9_8 H9_8 0.9500
C10_8 C11_8 1.405(8)
C10_8 C13_8 1.447(8)
C11_8 C12_8 1.399(8)
C11_8 H11_8 0.9500
C12_8 H12_8 0.9500
C13_8 O2_8 1.254(6)
C13_8 O1_8 1.333(6)
C14_8 C15_8 1.398(8)
C14_8 C19_8 1.424(7)
C15_8 C16_8 1.368(7)
C15_8 H15_8 0.9500
C16_8 C17_8 1.364(8)
C16_8 H16_8 0.9500
C17_8 C18_8 1.408(8)
C17_8 C20_8 1.475(8)
C18_8 C19_8 1.366(7)
C18_8 H18_8 0.9500
C19_8 H19_8 0.9500
C20_8 O3_8 1.262(7)
C20_8 O4_8 1.287(7)
C21_8 C26_8 1.342(8)
C21_8 C22_8 1.417(8)
C22_8 C23_8 1.370(8)
C22_8 H22_8 0.9500
C23_8 C24_8 1.353(8)
C23_8 H23_8 0.9500
C24_8 C25_8 1.380(8)
C24_8 C27_8 1.525(9)
C25_8 C26_8 1.412(8)
C25_8 H25_8 0.9500
C26_8 H26_8 0.9500
C27_8 O6_8 1.246(8)
C27_8 O5_8 1.318(7)
O1_8 H1A_8 0.8400
O4_8 H4A_8 0.8400
O6_8 H6A_8 0.8400
C1_9 C6_9 1.390(7)
C1_9 C2_9 1.400(7)
C1_9 C7_9 1.452(8)
C2_9 C3_9 1.445(8)
C2_9 H2_9 0.9500
C3_9 C4_9 1.371(8)
C3_9 C14_9 1.457(8)
C4_9 C5_9 1.389(7)
C4_9 H4_9 0.9500
C5_9 C6_9 1.352(8)
C5_9 C21_9 1.505(7)
C6_9 H6_9 0.9500
C7_9 C12_9 1.401(7)
C7_9 C8_9 1.429(7)
C8_9 C9_9 1.372(7)
C8_9 H8_9 0.9500
C9_9 C10_9 1.420(7)
C9_9 H9_9 0.9500
C10_9 C11_9 1.421(8)
C10_9 C13_9 1.454(8)
C11_9 C12_9 1.358(7)
C11_9 H11_9 0.9500
C12_9 H12_9 0.9500
C13_9 O2_9 1.238(7)
C13_9 O1_9 1.282(7)
C14_9 C15_9 1.378(8)
C14_9 C19_9 1.417(7)
C15_9 C16_9 1.375(7)
C15_9 H15_9 0.9500
C16_9 C17_9 1.395(8)
C16_9 H16_9 0.9500
C17_9 C18_9 1.374(8)
C17_9 C20_9 1.478(8)
C18_9 C19_9 1.409(7)
C18_9 H18_9 0.9500
C19_9 H19_9 0.9500
C20_9 O4_9 1.236(7)
C20_9 O3_9 1.278(7)
C21_9 C26_9 1.388(8)
C21_9 C22_9 1.429(7)
C22_9 C23_9 1.410(8)
C22_9 H22_9 0.9500
C23_9 C24_9 1.400(8)
C23_9 H23_9 0.9500
C24_9 C25_9 1.369(8)
C24_9 C27_9 1.438(8)
C25_9 C26_9 1.366(7)
C25_9 H25_9 0.9500
C26_9 H26_9 0.9500
C27_9 O5_9 1.212(7)
C27_9 O6_9 1.308(7)
O1_9 H1A_9 0.8400
O3_9 H3A_9 0.8400
O6_9 H6A_9 0.8400
C1_10 C2_10 1.361(8)
C1_10 C6_10 1.388(8)
C1_10 C7_10 1.503(8)
C2_10 C3_10 1.382(9)
C2_10 H2_10 0.9500
C3_10 C4_10 1.382(8)
C3_10 C14_10 1.515(8)
C4_10 C5_10 1.371(7)
C4_10 H4_10 0.9500
C5_10 C6_10 1.379(8)
C5_10 C21_10 1.491(8)
C6_10 H6_10 0.9500
C7_10 C8_10 1.380(8)
C7_10 C12_10 1.402(8)
C8_10 C9_10 1.376(8)
C8_10 H8_10 0.9500
C9_10 C10_10 1.378(8)
C9_10 H9_10 0.9500
C10_10 C11_10 1.406(8)
C10_10 C13_10 1.466(9)
C11_10 C12_10 1.396(8)
C11_10 H11_10 0.9500
C12_10 H12_10 0.9500
C13_10 O2_10 1.268(7)
C13_10 O1_10 1.312(7)
C14_10 C15_10 1.374(8)
C14_10 C19_10 1.411(8)
C15_10 C16_10 1.351(8)
C15_10 H15_10 0.9500
C16_10 C17_10 1.365(9)
C16_10 H16_10 0.9500
C17_10 C18_10 1.420(9)
C17_10 C20_10 1.508(8)
C18_10 C19_10 1.373(8)
C18_10 H18_10 0.9500
C19_10 H19_10 0.9500
C20_10 O4_10 1.247(8)
C20_10 O3_10 1.301(8)
C21_10 C22_10 1.375(8)
C21_10 C26_10 1.411(8)
C22_10 C23_10 1.365(8)
C22_10 H22_10 0.9500
C23_10 C24_10 1.365(8)
C23_10 H23_10 0.9500
C24_10 C25_10 1.398(8)
C24_10 C27_10 1.464(8)
C25_10 C26_10 1.420(8)
C25_10 H25_10 0.9500
C26_10 H26_10 0.9500
C27_10 O5_10 1.239(7)
C27_10 O6_10 1.332(7)
O1_10 H1A_10 0.8400
O3_10 H3A_10 0.8400
O6_10 H6A_10 0.8400
C1_11 C2_11 1.353(8)
C1_11 C6_11 1.404(8)
C1_11 C7_11 1.444(8)
C2_11 C3_11 1.390(8)
C2_11 H2_11 0.9500
C3_11 C4_11 1.410(8)
C3_11 C14_11 1.541(9)
C4_11 C5_11 1.428(9)
C4_11 H4_11 0.9500
C5_11 C6_11 1.387(9)
C5_11 C21_11 1.500(8)
C6_11 H6_11 0.9500
C7_11 C12_11 1.400(8)
C7_11 C8_11 1.413(8)
C8_11 C9_11 1.347(8)
C8_11 H8_11 0.9500
C9_11 C10_11 1.411(8)
C9_11 H9_11 0.9500
C10_11 C11_11 1.373(8)
C10_11 C13_11 1.477(8)
C11_11 C12_11 1.406(9)
C11_11 H11_11 0.9500
C12_11 H12_11 0.9500
C13_11 O1_11 1.238(6)
C13_11 O2_11 1.269(7)
C14_11 C15_11 1.382(8)
C14_11 C19_11 1.410(8)
C15_11 C16_11 1.312(8)
C15_11 H15_11 0.9500
C16_11 C17_11 1.397(8)
C16_11 H16_11 0.9500
C17_11 C18_11 1.384(9)
C17_11 C20_11 1.474(9)
C18_11 C19_11 1.421(8)
C18_11 H18_11 0.9500
C19_11 H19_11 0.9500
C20_11 O3_11 1.260(8)
C20_11 O4_11 1.287(8)
C21_11 C22_11 1.375(9)
C21_11 C26_11 1.377(8)
C22_11 C23_11 1.404(10)
C22_11 H22_11 0.9500
C23_11 C24_11 1.293(9)
C23_11 H23_11 0.9500
C24_11 C25_11 1.412(9)
C24_11 C27_11 1.504(9)
C25_11 C26_11 1.349(8)
C25_11 H25_11 0.9500
C26_11 H26_11 0.9500
C27_11 O5_11 1.260(8)
C27_11 O6_11 1.304(8)
O2_11 H2A_11 0.8400
O3_11 H3A_11 0.8400
O6_11 H6A_11 0.8400
C1_12 C7_12 1.415(8)
C1_12 C6_12 1.417(8)
C1_12 C2_12 1.432(8)
C2_12 C3_12 1.408(8)
C2_12 H2_12 0.9500
C3_12 C4_12 1.375(7)
C3_12 C14_12 1.468(8)
C4_12 C5_12 1.418(8)
C4_12 H4_12 0.9500
C5_12 C6_12 1.381(8)
C5_12 C21_12 1.470(8)
C6_12 H6_12 0.9500
C7_12 C8_12 1.394(8)
C7_12 C12_12 1.401(8)
C8_12 C9_12 1.386(8)
C8_12 H8_12 0.9500
C9_12 C10_12 1.395(8)
C9_12 H9_12 0.9500
C10_12 C11_12 1.409(8)
C10_12 C13_12 1.471(9)
C11_12 C12_12 1.365(8)
C11_12 H11_12 0.9500
C12_12 H12_12 0.9500
C13_12 O1_12 1.245(7)
C13_12 O2_12 1.272(7)
C14_12 C15_12 1.375(8)
C14_12 C19_12 1.384(8)
C15_12 C16_12 1.378(8)
C15_12 H15_12 0.9500
C16_12 C17_12 1.393(8)
C16_12 H16_12 0.9500
C17_12 C18_12 1.368(8)
C17_12 C20_12 1.447(8)
C18_12 C19_12 1.371(8)
C18_12 H18_12 0.9500
C19_12 H19_12 0.9500
C20_12 O3_12 1.276(7)
C20_12 O4_12 1.280(7)
C21_12 C22_12 1.375(8)
C21_12 C26_12 1.420(8)
C22_12 C23_12 1.400(8)
C22_12 H22_12 0.9500
C23_12 C24_12 1.401(8)
C23_12 H23_12 0.9500
C24_12 C25_12 1.378(8)
C24_12 C27_12 1.462(8)
C25_12 C26_12 1.351(8)
C25_12 H25_12 0.9500
C26_12 H26_12 0.9500
C27_12 O5_12 1.294(7)
C27_12 O6_12 1.316(7)
O2_12 H2A_12 0.8400
O3_12 H3A_12 0.8400
O6_12 H6A_12 0.8400
C1_13 C2_13 1.378(8)
C1_13 C6_13 1.420(7)
C1_13 C7_13 1.461(8)
C2_13 C3_13 1.416(8)
C2_13 H2_13 0.9500
C3_13 C4_13 1.410(7)
C3_13 C14_13 1.452(8)
C4_13 C5_13 1.422(7)
C4_13 H4_13 0.9500
C5_13 C6_13 1.394(8)
C5_13 C21_13 1.459(8)
C6_13 H6_13 0.9500
C7_13 C8_13 1.398(8)
C7_13 C12_13 1.423(8)
C8_13 C9_13 1.385(8)
C8_13 H8_13 0.9500
C9_13 C10_13 1.382(8)
C9_13 H9_13 0.9500
C10_13 C11_13 1.387(8)
C10_13 C13_13 1.518(9)
C11_13 C12_13 1.368(8)
C11_13 H11_13 0.9500
C12_13 H12_13 0.9500
C13_13 O2_13 1.241(8)
C13_13 O1_13 1.280(8)
C14_13 C15_13 1.415(8)
C14_13 C19_13 1.438(8)
C15_13 C16_13 1.344(8)
C15_13 H15_13 0.9500
C16_13 C17_13 1.388(8)
C16_13 H16_13 0.9500
C17_13 C18_13 1.383(8)
C17_13 C20_13 1.540(8)
C18_13 C19_13 1.360(8)
C18_13 H18_13 0.9500
C19_13 H19_13 0.9500
C20_13 O3_13 1.254(8)
C20_13 O4_13 1.268(8)
C21_13 C22_13 1.400(8)
C21_13 C26_13 1.420(8)
C22_13 C23_13 1.376(8)
C22_13 H22_13 0.9500
C23_13 C24_13 1.362(8)
C23_13 H23_13 0.9500
C24_13 C25_13 1.384(8)
C24_13 C27_13 1.501(8)
C25_13 C26_13 1.381(7)
C25_13 H25_13 0.9500
C26_13 H26_13 0.9500
C27_13 O6_13 1.236(7)
C27_13 O5_13 1.286(7)
O2_13 H2A_13 0.8400
O3_13 H3A_13 0.8400
O6_13 H6A_13 0.8400
C1_14 C2_14 1.391(8)
C1_14 C6_14 1.399(8)
C1_14 C7_14 1.492(8)
C2_14 C3_14 1.408(8)
C2_14 H2_14 0.9500
C3_14 C4_14 1.363(7)
C3_14 C14_14 1.483(8)
C4_14 C5_14 1.408(7)
C4_14 H4_14 0.9500
C5_14 C6_14 1.381(8)
C5_14 C21_14 1.510(7)
C6_14 H6_14 0.9500
C7_14 C12_14 1.364(8)
C7_14 C8_14 1.426(8)
C8_14 C9_14 1.353(8)
C8_14 H8_14 0.9500
C9_14 C10_14 1.376(8)
C9_14 H9_14 0.9500
C10_14 C11_14 1.443(8)
C10_14 C13_14 1.491(8)
C11_14 C12_14 1.342(8)
C11_14 H11_14 0.9500
C12_14 H12_14 0.9500
C13_14 O2_14 1.221(6)
C13_14 O1_14 1.274(7)
C14_14 C19_14 1.373(8)
C14_14 C15_14 1.413(8)
C15_14 C16_14 1.346(8)
C15_14 H15_14 0.9500
C16_14 C17_14 1.420(9)
C16_14 H16_14 0.9500
C17_14 C18_14 1.387(9)
C17_14 C20_14 1.498(9)
C18_14 C19_14 1.411(8)
C18_14 H18_14 0.9500
C19_14 H19_14 0.9500
C20_14 O3_14 1.254(8)
C20_14 O4_14 1.335(8)
C21_14 C26_14 1.347(8)
C21_14 C22_14 1.378(8)
C22_14 C23_14 1.393(8)
C22_14 H22_14 0.9500
C23_14 C24_14 1.324(8)
C23_14 H23_14 0.9500
C24_14 C25_14 1.377(8)
C24_14 C27_14 1.500(8)
C25_14 C26_14 1.416(8)
C25_14 H25_14 0.9500
C26_14 H26_14 0.9500
C27_14 O5_14 1.224(7)
C27_14 O6_14 1.326(7)
O2_14 H2A_14 0.8400
O3_14 H3A_14 0.8400
O6_14 H6A_14 0.8400
C1_15 C2_15 1.380(7)
C1_15 C6_15 1.414(7)
C1_15 C7_15 1.470(8)
C2_15 C3_15 1.391(8)
C2_15 H2_15 0.9500
C3_15 C4_15 1.408(7)
C3_15 C14_15 1.504(7)
C4_15 C5_15 1.415(7)
C4_15 H4_15 0.9500
C5_15 C6_15 1.377(8)
C5_15 C21_15 1.498(7)
C6_15 H6_15 0.9500
C7_15 C12_15 1.380(8)
C7_15 C8_15 1.417(8)
C8_15 C9_15 1.401(8)
C8_15 H8_15 0.9500
C9_15 C10_15 1.412(8)
C9_15 H9_15 0.9500
C10_15 C11_15 1.412(8)
C10_15 C13_15 1.476(8)
C11_15 C12_15 1.360(8)
C11_15 H11_15 0.9500
C12_15 H12_15 0.9500
C13_15 O1_15 1.244(7)
C13_15 O2_15 1.260(6)
C14_15 C19_15 1.354(8)
C14_15 C15_15 1.417(8)
C15_15 C16_15 1.357(7)
C15_15 H15_15 0.9500
C16_15 C17_15 1.392(8)
C16_15 H16_15 0.9500
C17_15 C18_15 1.366(8)
C17_15 C20_15 1.458(8)
C18_15 C19_15 1.402(7)
C18_15 H18_15 0.9500
C19_15 H19_15 0.9500
C20_15 O3_15 1.248(7)
C20_15 O4_15 1.287(7)
C21_15 C22_15 1.381(7)
C21_15 C26_15 1.393(7)
C22_15 C23_15 1.379(8)
C22_15 H22_15 0.9500
C23_15 C24_15 1.389(8)
C23_15 H23_15 0.9500
C24_15 C25_15 1.365(8)
C24_15 C27_15 1.494(8)
C25_15 C26_15 1.377(7)
C25_15 H25_15 0.9500
C26_15 H26_15 0.9500
C27_15 O5_15 1.233(7)
C27_15 O6_15 1.297(7)
O2_15 H2A_15 0.8400
O3_15 H3A_15 0.8400
O6_15 H6A_15 0.8400
C1_16 C6_16 1.415(8)
C1_16 C2_16 1.416(7)
C1_16 C7_16 1.468(8)
C2_16 C3_16 1.417(8)
C2_16 H2_16 0.9500
C3_16 C4_16 1.396(7)
C3_16 C14_16 1.473(7)
C4_16 C5_16 1.419(7)
C4_16 H4_16 0.9500
C5_16 C6_16 1.352(8)
C5_16 C21_16 1.477(8)
C6_16 H6_16 0.9500
C7_16 C8_16 1.387(8)
C7_16 C12_16 1.441(8)
C8_16 C9_16 1.398(8)
C8_16 H8_16 0.9500
C9_16 C10_16 1.367(8)
C9_16 H9_16 0.9500
C10_16 C11_16 1.379(8)
C10_16 C13_16 1.480(9)
C11_16 C12_16 1.371(8)
C11_16 H11_16 0.9500
C12_16 H12_16 0.9500
C13_16 O2_16 1.263(7)
C13_16 O1_16 1.299(7)
C14_16 C15_16 1.402(8)
C14_16 C19_16 1.412(7)
C15_16 C16_16 1.394(7)
C15_16 H15_16 0.9500
C16_16 C17_16 1.371(8)
C16_16 H16_16 0.9500
C17_16 C18_16 1.429(8)
C17_16 C20_16 1.454(8)
C18_16 C19_16 1.380(7)
C18_16 H18_16 0.9500
C19_16 H19_16 0.9500
C20_16 O4_16 1.266(7)
C20_16 O3_16 1.304(7)
C21_16 C26_16 1.391(8)
C21_16 C22_16 1.397(8)
C22_16 C23_16 1.367(8)
C22_16 H22_16 0.9500
C23_16 C24_16 1.376(8)
C23_16 H23_16 0.9500
C24_16 C25_16 1.370(8)
C24_16 C27_16 1.494(8)
C25_16 C26_16 1.367(8)
C25_16 H25_16 0.9500
C26_16 H26_16 0.9500
C27_16 O6_16 1.254(7)
C27_16 O5_16 1.295(7)
O1_16 H1A_16 0.8400
O3_16 H3A_16 0.8400
O6_16 H6A_16 0.8400
C1_17 C2_17 1.384(8)
C1_17 C6_17 1.394(7)
C1_17 C7_17 1.483(8)
C2_17 C3_17 1.411(8)
C2_17 H2_17 0.9500
C3_17 C4_17 1.378(8)
C3_17 C14_17 1.463(8)
C4_17 C5_17 1.390(8)
C4_17 H4_17 0.9500
C5_17 C6_17 1.408(8)
C5_17 C21_17 1.439(7)
C6_17 H6_17 0.9500
C7_17 C12_17 1.359(8)
C7_17 C8_17 1.439(8)
C8_17 C9_17 1.388(8)
C8_17 H8_17 0.9500
C9_17 C10_17 1.399(8)
C9_17 H9_17 0.9500
C10_17 C11_17 1.325(8)
C10_17 C13_17 1.495(9)
C11_17 C12_17 1.419(8)
C11_17 H11_17 0.9500
C12_17 H12_17 0.9500
C13_17 O2_17 1.230(7)
C13_17 O1_17 1.277(7)
C14_17 C19_17 1.364(8)
C14_17 C15_17 1.406(8)
C15_17 C16_17 1.368(8)
C15_17 H15_17 0.9500
C16_17 C17_17 1.407(8)
C16_17 H16_17 0.9500
C17_17 C18_17 1.359(8)
C17_17 C20_17 1.509(8)
C18_17 C19_17 1.381(8)
C18_17 H18_17 0.9500
C19_17 H19_17 0.9500
C20_17 O3_17 1.259(8)
C20_17 O4_17 1.309(8)
C21_17 C22_17 1.394(8)
C21_17 C26_17 1.471(8)
C22_17 C23_17 1.389(8)
C22_17 H22_17 0.9500
C23_17 C24_17 1.369(8)
C23_17 H23_17 0.9500
C24_17 C25_17 1.391(8)
C24_17 C27_17 1.472(8)
C25_17 C26_17 1.361(7)
C25_17 H25_17 0.9500
C26_17 H26_17 0.9500
C27_17 O6_17 1.257(7)
C27_17 O5_17 1.268(7)
O1_17 H1A_17 0.8400
O3_17 H3A_17 0.8400
O6_17 H6A_17 0.8400
C1_18 C6_18 1.394(7)
C1_18 C2_18 1.399(7)
C1_18 C7_18 1.471(8)
C2_18 C3_18 1.431(8)
C2_18 H2_18 0.9500
C3_18 C4_18 1.372(7)
C3_18 C14_18 1.457(8)
C4_18 C5_18 1.396(7)
C4_18 H4_18 0.9500
C5_18 C6_18 1.398(7)
C5_18 C21_18 1.491(7)
C6_18 H6_18 0.9500
C7_18 C8_18 1.378(7)
C7_18 C12_18 1.382(7)
C8_18 C9_18 1.430(8)
C8_18 H8_18 0.9500
C9_18 C10_18 1.381(7)
C9_18 H9_18 0.9500
C10_18 C11_18 1.412(7)
C10_18 C13_18 1.453(8)
C11_18 C12_18 1.372(8)
C11_18 H11_18 0.9500
C12_18 H12_18 0.9500
C13_18 O2_18 1.220(6)
C13_18 O1_18 1.294(6)
C14_18 C19_18 1.382(8)
C14_18 C15_18 1.424(8)
C15_18 C16_18 1.356(8)
C15_18 H15_18 0.9500
C16_18 C17_18 1.379(8)
C16_18 H16_18 0.9500
C17_18 C18_18 1.396(8)
C17_18 C20_18 1.436(8)
C18_18 C19_18 1.415(8)
C18_18 H18_18 0.9500
C19_18 H19_18 0.9500
C20_18 O4_18 1.248(8)
C20_18 O3_18 1.289(8)
C21_18 C26_18 1.366(8)
C21_18 C22_18 1.382(8)
C22_18 C23_18 1.383(7)
C22_18 H22_18 0.9500
C23_18 C24_18 1.358(8)
C23_18 H23_18 0.9500
C24_18 C25_18 1.409(8)
C24_18 C27_18 1.501(8)
C25_18 C26_18 1.408(8)
C25_18 H25_18 0.9500
C26_18 H26_18 0.9500
C27_18 O6_18 1.241(7)
C27_18 O5_18 1.344(7)
O1_18 H1A_18 0.8400
O3_18 H3A_18 0.8400
O6_18 H6A_18 0.8400
C1_19 C2_19 1.376(7)
C1_19 C6_19 1.390(7)
C1_19 C7_19 1.494(8)
C2_19 C3_19 1.403(8)
C2_19 H2_19 0.9500
C3_19 C4_19 1.385(7)
C3_19 C14_19 1.499(7)
C4_19 C5_19 1.391(7)
C4_19 H4_19 0.9500
C5_19 C6_19 1.411(8)
C5_19 C21_19 1.470(8)
C6_19 H6_19 0.9500
C7_19 C8_19 1.379(7)
C7_19 C12_19 1.384(7)
C8_19 C9_19 1.383(8)
C8_19 H8_19 0.9500
C9_19 C10_19 1.396(8)
C9_19 H9_19 0.9500
C10_19 C11_19 1.377(8)
C10_19 C13_19 1.465(8)
C11_19 C12_19 1.385(8)
C11_19 H11_19 0.9500
C12_19 H12_19 0.9500
C13_19 O1_19 1.242(7)
C13_19 O2_19 1.311(6)
C14_19 C15_19 1.361(8)
C14_19 C19_19 1.413(8)
C15_19 C16_19 1.393(8)
C15_19 H15_19 0.9500
C16_19 C17_19 1.397(8)
C16_19 H16_19 0.9500
C17_19 C18_19 1.350(8)
C17_19 C20_19 1.472(8)
C18_19 C19_19 1.382(8)
C18_19 H18_19 0.9500
C19_19 H19_19 0.9500
C20_19 O3_19 1.251(7)
C20_19 O4_19 1.301(7)
C21_19 C26_19 1.367(8)
C21_19 C22_19 1.381(8)
C22_19 C23_19 1.400(8)
C22_19 H22_19 0.9500
C23_19 C24_19 1.385(8)
C23_19 H23_19 0.9500
C24_19 C25_19 1.400(8)
C24_19 C27_19 1.477(8)
C25_19 C26_19 1.405(7)
C25_19 H25_19 0.9500
C26_19 H26_19 0.9500
C27_19 O5_19 1.234(8)
C27_19 O6_19 1.300(7)
O2_19 H2A_19 0.8400
O3_19 H3A_19 0.8400
O6_19 H6A_19 0.8400
C1_20 C6_20 1.395(8)
C1_20 C2_20 1.417(7)
C1_20 C7_20 1.515(8)
C2_20 C3_20 1.349(8)
C2_20 H2_20 0.9500
C3_20 C4_20 1.374(8)
C3_20 C14_20 1.514(7)
C4_20 C5_20 1.388(7)
C4_20 H4_20 0.9500
C5_20 C6_20 1.380(8)
C5_20 C21_20 1.489(8)
C6_20 H6_20 0.9500
C7_20 C12_20 1.355(8)
C7_20 C8_20 1.379(8)
C8_20 C9_20 1.391(8)
C8_20 H8_20 0.9500
C9_20 C10_20 1.396(8)
C9_20 H9_20 0.9500
C10_20 C11_20 1.351(8)
C10_20 C13_20 1.456(9)
C11_20 C12_20 1.412(8)
C11_20 H11_20 0.9500
C12_20 H12_20 0.9500
C13_20 O1_20 1.256(7)
C13_20 O2_20 1.299(7)
C14_20 C15_20 1.360(8)
C14_20 C19_20 1.445(8)
C15_20 C16_20 1.395(7)
C15_20 H15_20 0.9500
C16_20 C17_20 1.396(8)
C16_20 H16_20 0.9500
C17_20 C18_20 1.387(8)
C17_20 C20_20 1.500(8)
C18_20 C19_20 1.384(8)
C18_20 H18_20 0.9500
C19_20 H19_20 0.9500
C20_20 O3_20 1.260(7)
C20_20 O4_20 1.265(7)
C21_20 C26_20 1.375(8)
C21_20 C22_20 1.413(8)
C22_20 C23_20 1.353(8)
C22_20 H22_20 0.9500
C23_20 C24_20 1.407(8)
C23_20 H23_20 0.9500
C24_20 C25_20 1.409(8)
C24_20 C27_20 1.443(8)
C25_20 C26_20 1.376(8)
C25_20 H25_20 0.9500
C26_20 H26_20 0.9500
C27_20 O5_20 1.240(8)
C27_20 O6_20 1.305(8)
O1_20 H1A_20 0.8400
O2_20 H2A_20 0.8400
O3_20 H3A_20 0.8400
O6_20 H6A_20 0.8400
C1_21 C6_21 1.377(8)
C1_21 C2_21 1.397(7)
C1_21 C7_21 1.511(8)
C2_21 C3_21 1.360(8)
C2_21 H2_21 0.9500
C3_21 C4_21 1.395(8)
C3_21 C14_21 1.532(7)
C4_21 C5_21 1.399(8)
C4_21 H4_21 0.9500
C5_21 C6_21 1.390(8)
C5_21 C21_21 1.477(8)
C6_21 H6_21 0.9500
C7_21 C12_21 1.375(8)
C7_21 C8_21 1.391(8)
C8_21 C9_21 1.394(8)
C8_21 H8_21 0.9500
C9_21 C10_21 1.423(8)
C9_21 H9_21 0.9500
C10_21 C11_21 1.363(8)
C10_21 C13_21 1.466(9)
C11_21 C12_21 1.417(8)
C11_21 H11_21 0.9500
C12_21 H12_21 0.9500
C13_21 O2_21 1.244(7)
C13_21 O1_21 1.298(8)
C14_21 C15_21 1.382(8)
C14_21 C19_21 1.383(8)
C15_21 C16_21 1.400(8)
C15_21 H15_21 0.9500
C16_21 C17_21 1.410(8)
C16_21 H16_21 0.9500
C17_21 C18_21 1.348(8)
C17_21 C20_21 1.480(8)
C18_21 C19_21 1.400(7)
C18_21 H18_21 0.9500
C19_21 H19_21 0.9500
C20_21 O4_21 1.269(7)
C20_21 O3_21 1.278(7)
C21_21 C22_21 1.413(8)
C21_21 C26_21 1.426(8)
C22_21 C23_21 1.343(8)
C22_21 H22_21 0.9500
C23_21 C24_21 1.433(8)
C23_21 H23_21 0.9500
C24_21 C25_21 1.410(8)
C24_21 C27_21 1.461(8)
C25_21 C26_21 1.366(8)
C25_21 H25_21 0.9500
C26_21 H26_21 0.9500
C27_21 O5_21 1.262(8)
C27_21 O6_21 1.277(8)
O2_21 H2A_21 0.8400
O3_21 H3A_21 0.8400
O6_21 H6A_21 0.8400
C1_22 C2_22 1.387(7)
C1_22 C6_22 1.390(8)
C1_22 C7_22 1.505(8)
C2_22 C3_22 1.379(8)
C2_22 H2_22 0.9500
C3_22 C4_22 1.392(8)
C3_22 C14_22 1.516(8)
C4_22 C5_22 1.368(8)
C4_22 H4_22 0.9500
C5_22 C6_22 1.388(8)
C5_22 C21_22 1.462(8)
C6_22 H6_22 0.9500
C7_22 C8_22 1.390(8)
C7_22 C12_22 1.416(8)
C8_22 C9_22 1.391(8)
C8_22 H8_22 0.9500
C9_22 C10_22 1.418(8)
C9_22 H9_22 0.9500
C10_22 C11_22 1.412(8)
C10_22 C13_22 1.446(9)
C11_22 C12_22 1.342(8)
C11_22 H11_22 0.9500
C12_22 H12_22 0.9500
C13_22 O2_22 1.260(7)
C13_22 O1_22 1.308(7)
C14_22 C19_22 1.392(9)
C14_22 C15_22 1.395(8)
C15_22 C16_22 1.386(7)
C15_22 H15_22 0.9500
C16_22 C17_22 1.405(9)
C16_22 H16_22 0.9500
C17_22 C18_22 1.359(9)
C17_22 C20_22 1.517(9)
C18_22 C19_22 1.368(9)
C18_22 H18_22 0.9500
C19_22 H19_22 0.9500
C20_22 O4_22 1.214(7)
C20_22 O3_22 1.284(8)
C21_22 C26_22 1.391(8)
C21_22 C22_22 1.413(7)
C22_22 C23_22 1.359(8)
C22_22 H22_22 0.9500
C23_22 C24_22 1.386(8)
C23_22 H23_22 0.9500
C24_22 C25_22 1.394(8)
C24_22 C27_22 1.474(9)
C25_22 C26_22 1.401(8)
C25_22 H25_22 0.9500
C26_22 H26_22 0.9500
C27_22 O5_22 1.264(7)
C27_22 O6_22 1.291(7)
O1_22 H1A_22 0.8400
O3_22 H3A_22 0.8400
O6_22 H6A_22 0.8400
C1_23 C2_23 1.372(8)
C1_23 C6_23 1.418(7)
C1_23 C7_23 1.473(8)
C2_23 C3_23 1.406(8)
C2_23 H2_23 0.9500
C3_23 C4_23 1.378(8)
C3_23 C14_23 1.488(8)
C4_23 C5_23 1.406(8)
C4_23 H4_23 0.9500
C5_23 C6_23 1.377(8)
C5_23 C21_23 1.492(8)
C6_23 H6_23 0.9500
C7_23 C12_23 1.386(8)
C7_23 C8_23 1.403(8)
C8_23 C9_23 1.397(8)
C8_23 H8_23 0.9500
C9_23 C10_23 1.376(8)
C9_23 H9_23 0.9500
C10_23 C11_23 1.363(8)
C10_23 C13_23 1.477(8)
C11_23 C12_23 1.381(8)
C11_23 H11_23 0.9500
C12_23 H12_23 0.9500
C13_23 O1_23 1.254(6)
C13_23 O2_23 1.308(6)
C14_23 C19_23 1.391(8)
C14_23 C15_23 1.400(8)
C15_23 C16_23 1.430(8)
C15_23 H15_23 0.9500
C16_23 C17_23 1.367(9)
C16_23 H16_23 0.9500
C17_23 C18_23 1.378(8)
C17_23 C20_23 1.520(9)
C18_23 C19_23 1.392(8)
C18_23 H18_23 0.9500
C19_23 H19_23 0.9500
C20_23 O4_23 1.243(8)
C20_23 O3_23 1.285(8)
C21_23 C22_23 1.352(8)
C21_23 C26_23 1.392(8)
C22_23 C23_23 1.359(8)
C22_23 H22_23 0.9500
C23_23 C24_23 1.414(8)
C23_23 H23_23 0.9500
C24_23 C25_23 1.406(9)
C24_23 C27_23 1.470(8)
C25_23 C26_23 1.404(8)
C25_23 H25_23 0.9500
C26_23 H26_23 0.9500
C27_23 O5_23 1.235(8)
C27_23 O6_23 1.308(8)
O2_23 H2A_23 0.8400
O3_23 H3A_23 0.8400
O6_23 H6A_23 0.8400
C1_24 C2_24 1.391(8)
C1_24 C6_24 1.418(8)
C1_24 C7_24 1.464(8)
C2_24 C3_24 1.427(8)
C2_24 H2_24 0.9500
C3_24 C4_24 1.382(7)
C3_24 C14_24 1.490(8)
C4_24 C5_24 1.383(8)
C4_24 H4_24 0.9500
C5_24 C6_24 1.404(8)
C5_24 C21_24 1.482(8)
C6_24 H6_24 0.9500
C7_24 C8_24 1.404(8)
C7_24 C12_24 1.422(8)
C8_24 C9_24 1.398(8)
C8_24 H8_24 0.9500
C9_24 C10_24 1.362(8)
C9_24 H9_24 0.9500
C10_24 C11_24 1.443(9)
C10_24 C13_24 1.460(9)
C11_24 C12_24 1.334(8)
C11_24 H11_24 0.9500
C12_24 H12_24 0.9500
C13_24 O2_24 1.281(8)
C13_24 O1_24 1.305(8)
C14_24 C15_24 1.403(8)
C14_24 C19_24 1.436(8)
C15_24 C16_24 1.372(8)
C15_24 H15_24 0.9500
C16_24 C17_24 1.407(8)
C16_24 H16_24 0.9500
C17_24 C18_24 1.389(8)
C17_24 C20_24 1.482(9)
C18_24 C19_24 1.382(8)
C18_24 H18_24 0.9500
C19_24 H19_24 0.9500
C20_24 O3_24 1.228(8)
C20_24 O4_24 1.257(8)
C21_24 C26_24 1.366(8)
C21_24 C22_24 1.418(8)
C22_24 C23_24 1.353(7)
C22_24 H22_24 0.9500
C23_24 C24_24 1.413(8)
C23_24 H23_24 0.9500
C24_24 C25_24 1.392(8)
C24_24 C27_24 1.514(8)
C25_24 C26_24 1.402(8)
C25_24 H25_24 0.9500
C26_24 H26_24 0.9500
C27_24 O5_24 1.207(7)
C27_24 O6_24 1.320(7)
O2_24 H2A_24 0.8400
O3_24 H3A_24 0.8400
O6_24 H6A_24 0.8400
C1_25 C6_25 1.362(7)
C1_25 C2_25 1.418(8)
C1_25 C7_25 1.488(8)
C2_25 C3_25 1.320(8)
C2_25 H2_25 0.9500
C3_25 C4_25 1.390(8)
C3_25 C14_25 1.487(8)
C4_25 C5_25 1.420(8)
C4_25 H4_25 0.9500
C5_25 C6_25 1.367(8)
C5_25 C21_25 1.495(7)
C6_25 H6_25 0.9500
C7_25 C12_25 1.372(8)
C7_25 C8_25 1.404(8)
C8_25 C9_25 1.406(9)
C8_25 H8_25 0.9500
C9_25 C10_25 1.366(9)
C9_25 H9_25 0.9500
C10_25 C11_25 1.395(8)
C10_25 C13_25 1.467(9)
C11_25 C12_25 1.372(8)
C11_25 H11_25 0.9500
C12_25 H12_25 0.9500
C13_25 O2_25 1.268(8)
C13_25 O1_25 1.308(8)
C14_25 C19_25 1.395(8)
C14_25 C15_25 1.410(8)
C15_25 C16_25 1.383(8)
C15_25 H15_25 0.9500
C16_25 C17_25 1.440(8)
C16_25 H16_25 0.9500
C17_25 C18_25 1.331(8)
C17_25 C20_25 1.505(8)
C18_25 C19_25 1.411(8)
C18_25 H18_25 0.9500
C19_25 H19_25 0.9500
C20_25 O4_25 1.239(8)
C20_25 O3_25 1.333(8)
C21_25 C26_25 1.373(8)
C21_25 C22_25 1.418(7)
C22_25 C23_25 1.382(7)
C22_25 H22_25 0.9500
C23_25 C24_25 1.395(8)
C23_25 H23_25 0.9500
C24_25 C25_25 1.377(8)
C24_25 C27_25 1.488(8)
C25_25 C26_25 1.385(7)
C25_25 H25_25 0.9500
C26_25 H26_25 0.9500
C27_25 O6_25 1.242(8)
C27_25 O5_25 1.253(7)
O2_25 H2A_25 0.8400
O3_25 H3A_25 0.8400
O6_25 H6A_25 0.8400
C1_26 C6_26 1.366(8)
C1_26 C2_26 1.397(8)
C1_26 C7_26 1.491(8)
C2_26 C3_26 1.457(9)
C2_26 H2_26 0.9500
C3_26 C4_26 1.406(8)
C3_26 C14_26 1.472(8)
C4_26 C5_26 1.393(7)
C4_26 H4_26 0.9500
C5_26 C6_26 1.446(8)
C5_26 C21_26 1.461(8)
C6_26 H6_26 0.9500
C7_26 C12_26 1.383(8)
C7_26 C8_26 1.400(8)
C8_26 C9_26 1.400(8)
C8_26 H8_26 0.9500
C9_26 C10_26 1.331(8)
C9_26 H9_26 0.9500
C10_26 C11_26 1.377(9)
C10_26 C13_26 1.510(9)
C11_26 C12_26 1.380(8)
C11_26 H11_26 0.9500
C12_26 H12_26 0.9500
C13_26 O2_26 1.283(7)
C13_26 O1_26 1.296(8)
C14_26 C19_26 1.414(8)
C14_26 C15_26 1.425(8)
C15_26 C16_26 1.385(8)
C15_26 H15_26 0.9500
C16_26 C17_26 1.353(9)
C16_26 H16_26 0.9500
C17_26 C18_26 1.396(9)
C17_26 C20_26 1.467(9)
C18_26 C19_26 1.384(8)
C18_26 H18_26 0.9500
C19_26 H19_26 0.9500
C20_26 O3_26 1.246(8)
C20_26 O4_26 1.302(8)
C21_26 C26_26 1.370(8)
C21_26 C22_26 1.413(8)
C22_26 C23_26 1.425(8)
C22_26 H22_26 0.9500
C23_26 C24_26 1.410(9)
C23_26 H23_26 0.9500
C24_26 C25_26 1.381(8)
C24_26 C27_26 1.448(8)
C25_26 C26_26 1.436(8)
C25_26 H25_26 0.9500
C26_26 H26_26 0.9500
C27_26 O6_26 1.268(7)
C27_26 O5_26 1.320(8)
O2_26 H2A_26 0.8400
O3_26 H3A_26 0.8400
O6_26 H6A_26 0.8400
C1_27 C2_27 1.367(8)
C1_27 C6_27 1.383(8)
C1_27 C7_27 1.534(9)
C2_27 C3_27 1.385(8)
C2_27 H2_27 0.9500
C3_27 C4_27 1.379(8)
C3_27 C14_27 1.484(8)
C4_27 C5_27 1.397(8)
C4_27 H4_27 0.9500
C5_27 C6_27 1.392(8)
C5_27 C21_27 1.467(8)
C6_27 H6_27 0.9500
C7_27 C8_27 1.354(8)
C7_27 C12_27 1.402(8)
C8_27 C9_27 1.407(8)
C8_27 H8_27 0.9500
C9_27 C10_27 1.424(8)
C9_27 H9_27 0.9500
C10_27 C11_27 1.390(8)
C10_27 C13_27 1.510(9)
C11_27 C12_27 1.368(8)
C11_27 H11_27 0.9500
C12_27 H12_27 0.9500
C13_27 O1_27 1.204(7)
C13_27 O2_27 1.332(7)
C14_27 C15_27 1.337(8)
C14_27 C19_27 1.405(8)
C15_27 C16_27 1.430(8)
C15_27 H15_27 0.9500
C16_27 C17_27 1.397(9)
C16_27 H16_27 0.9500
C17_27 C18_27 1.380(9)
C17_27 C20_27 1.445(9)
C18_27 C19_27 1.348(8)
C18_27 H18_27 0.9500
C19_27 H19_27 0.9500
C20_27 O3_27 1.272(8)
C20_27 O4_27 1.297(9)
C21_27 C26_27 1.395(8)
C21_27 C22_27 1.418(8)
C22_27 C23_27 1.364(8)
C22_27 H22_27 0.9500
C23_27 C24_27 1.393(9)
C23_27 H23_27 0.9500
C24_27 C25_27 1.372(9)
C24_27 C27_27 1.427(9)
C25_27 C26_27 1.318(8)
C25_27 H25_27 0.9500
C26_27 H26_27 0.9500
C27_27 O5_27 1.223(8)
C27_27 O6_27 1.389(9)
O2_27 H2A_27 0.8400
O3_27 H3A_27 0.8400
O6_27 H6A_27 0.8400
C1_28 C2_28 1.370(7)
C1_28 C6_28 1.407(7)
C1_28 C7_28 1.486(8)
C2_28 C3_28 1.421(8)
C2_28 H2_28 0.9500
C3_28 C4_28 1.396(8)
C3_28 C14_28 1.475(8)
C4_28 C5_28 1.397(7)
C4_28 H4_28 0.9500
C5_28 C6_28 1.383(8)
C5_28 C21_28 1.478(7)
C6_28 H6_28 0.9500
C7_28 C12_28 1.392(8)
C7_28 C8_28 1.418(8)
C8_28 C9_28 1.404(8)
C8_28 H8_28 0.9500
C9_28 C10_28 1.405(8)
C9_28 H9_28 0.9500
C10_28 C11_28 1.366(8)
C10_28 C13_28 1.481(9)
C11_28 C12_28 1.380(8)
C11_28 H11_28 0.9500
C12_28 H12_28 0.9500
C13_28 O2_28 1.249(7)
C13_28 O1_28 1.264(7)
C14_28 C15_28 1.331(8)
C14_28 C19_28 1.402(8)
C15_28 C16_28 1.382(8)
C15_28 H15_28 0.9500
C16_28 C17_28 1.347(8)
C16_28 H16_28 0.9500
C17_28 C18_28 1.440(8)
C17_28 C20_28 1.468(8)
C18_28 C19_28 1.349(8)
C18_28 H18_28 0.9500
C19_28 H19_28 0.9500
C20_28 O4_28 1.259(8)
C20_28 O3_28 1.287(8)
C21_28 C22_28 1.392(8)
C21_28 C26_28 1.415(8)
C22_28 C23_28 1.412(8)
C22_28 H22_28 0.9500
C23_28 C24_28 1.357(8)
C23_28 H23_28 0.9500
C24_28 C25_28 1.343(8)
C24_28 C27_28 1.456(8)
C25_28 C26_28 1.373(8)
C25_28 H25_28 0.9500
C26_28 H26_28 0.9500
C27_28 O5_28 1.252(7)
C27_28 O6_28 1.311(8)
O2_28 H2A_28 0.8400
O3_28 H3A_28 0.8400
O6_28 H6A_28 0.8400
C1_29 C6_29 1.362(8)
C1_29 C2_29 1.389(7)
C1_29 C7_29 1.484(8)
C2_29 C3_29 1.369(8)
C2_29 H2_29 0.9500
C3_29 C4_29 1.389(7)
C3_29 C14_29 1.513(7)
C4_29 C5_29 1.418(7)
C4_29 H4_29 0.9500
C5_29 C6_29 1.411(8)
C5_29 C21_29 1.520(8)
C6_29 H6_29 0.9500
C7_29 C8_29 1.382(8)
C7_29 C12_29 1.450(8)
C8_29 C9_29 1.359(8)
C8_29 H8_29 0.9500
C9_29 C10_29 1.405(8)
C9_29 H9_29 0.9500
C10_29 C11_29 1.386(8)
C10_29 C13_29 1.412(9)
C11_29 C12_29 1.410(8)
C11_29 H11_29 0.9500
C12_29 H12_29 0.9500
C13_29 O2_29 1.248(7)
C13_29 O1_29 1.274(7)
C14_29 C15_29 1.365(8)
C14_29 C19_29 1.412(8)
C15_29 C16_29 1.402(7)
C15_29 H15_29 0.9500
C16_29 C17_29 1.388(8)
C16_29 H16_29 0.9500
C17_29 C18_29 1.377(8)
C17_29 C20_29 1.509(8)
C18_29 C19_29 1.414(7)
C18_29 H18_29 0.9500
C19_29 H19_29 0.9500
C20_29 O3_29 1.241(7)
C20_29 O4_29 1.261(8)
C21_29 C22_29 1.347(8)
C21_29 C26_29 1.392(8)
C22_29 C23_29 1.411(8)
C22_29 H22_29 0.9500
C23_29 C24_29 1.381(8)
C23_29 H23_29 0.9500
C24_29 C25_29 1.394(8)
C24_29 C27_29 1.481(8)
C25_29 C26_29 1.403(8)
C25_29 H25_29 0.9500
C26_29 H26_29 0.9500
C27_29 O5_29 1.286(8)
C27_29 O6_29 1.294(8)
O1_29 H1A_29 0.8400
O3_29 H3A_29 0.8400
O6_29 H6A_29 0.8400
C1_30 C6_30 1.354(7)
C1_30 C2_30 1.398(8)
C1_30 C7_30 1.503(9)
C2_30 C3_30 1.343(7)
C2_30 H2_30 0.9500
C3_30 C4_30 1.421(7)
C3_30 C14_30 1.507(7)
C4_30 C5_30 1.363(8)
C4_30 H4_30 0.9500
C5_30 C6_30 1.396(8)
C5_30 C21_30 1.538(7)
C6_30 H6_30 0.9500
C7_30 C12_30 1.325(8)
C7_30 C8_30 1.427(8)
C8_30 C9_30 1.353(8)
C8_30 H8_30 0.9500
C9_30 C10_30 1.385(8)
C9_30 H9_30 0.9500
C10_30 C11_30 1.328(8)
C10_30 C13_30 1.531(9)
C11_30 C12_30 1.430(9)
C11_30 H11_30 0.9500
C12_30 H12_30 0.9500
C13_30 O1_30 1.225(7)
C13_30 O2_30 1.319(7)
C14_30 C19_30 1.402(8)
C14_30 C15_30 1.417(8)
C15_30 C16_30 1.366(7)
C15_30 H15_30 0.9500
C16_30 C17_30 1.425(7)
C16_30 H16_30 0.9500
C17_30 C18_30 1.419(8)
C17_30 C20_30 1.450(8)
C18_30 C19_30 1.348(8)
C18_30 H18_30 0.9500
C19_30 H19_30 0.9500
C20_30 O4_30 1.267(7)
C20_30 O3_30 1.280(7)
C21_30 C22_30 1.326(7)
C21_30 C26_30 1.381(8)
C22_30 C23_30 1.397(7)
C22_30 H22_30 0.9500
C23_30 C24_30 1.445(8)
C23_30 H23_30 0.9500
C24_30 C25_30 1.355(8)
C24_30 C27_30 1.428(8)
C25_30 C26_30 1.421(8)
C25_30 H25_30 0.9500
C26_30 H26_30 0.9500
C27_30 O5_30 1.234(7)
C27_30 O6_30 1.293(7)
O2_30 H2A_30 0.8400
O3_30 H3A_30 0.8400
O6_30 H6A_30 0.8400
C1_31 C6_31 1.393(7)
C1_31 C2_31 1.403(7)
C1_31 C7_31 1.456(8)
C2_31 C3_31 1.379(8)
C2_31 H2_31 0.9500
C3_31 C4_31 1.392(7)
C3_31 C14_31 1.505(7)
C4_31 C5_31 1.380(7)
C4_31 H4_31 0.9500
C5_31 C6_31 1.387(8)
C5_31 C21_31 1.499(7)
C6_31 H6_31 0.9500
C7_31 C12_31 1.390(8)
C7_31 C8_31 1.396(7)
C8_31 C9_31 1.420(8)
C8_31 H8_31 0.9500
C9_31 C10_31 1.383(8)
C9_31 H9_31 0.9500
C10_31 C11_31 1.398(8)
C10_31 C13_31 1.488(9)
C11_31 C12_31 1.432(8)
C11_31 H11_31 0.9500
C12_31 H12_31 0.9500
C13_31 O1_31 1.242(7)
C13_31 O2_31 1.286(7)
C14_31 C15_31 1.398(8)
C14_31 C19_31 1.415(7)
C15_31 C16_31 1.404(7)
C15_31 H15_31 0.9500
C16_31 C17_31 1.415(8)
C16_31 H16_31 0.9500
C17_31 C18_31 1.362(8)
C17_31 C20_31 1.477(8)
C18_31 C19_31 1.377(7)
C18_31 H18_31 0.9500
C19_31 H19_31 0.9500
C20_31 O4_31 1.274(7)
C20_31 O3_31 1.309(7)
C21_31 C22_31 1.371(7)
C21_31 C26_31 1.379(8)
C22_31 C23_31 1.424(8)
C22_31 H22_31 0.9500
C23_31 C24_31 1.370(8)
C23_31 H23_31 0.9500
C24_31 C25_31 1.347(8)
C24_31 C27_31 1.501(7)
C25_31 C26_31 1.397(7)
C25_31 H25_31 0.9500
C26_31 H26_31 0.9500
C27_31 O5_31 1.269(7)
C27_31 O6_31 1.274(7)
O2_31 H2A_31 0.8400
O3_31 H3A_31 0.8400
O6_31 H6A_31 0.8400
C1_32 C6_32 1.389(7)
C1_32 C2_32 1.417(7)
C1_32 C7_32 1.460(8)
C2_32 C3_32 1.431(8)
C2_32 H2_32 0.9500
C3_32 C4_32 1.389(7)
C3_32 C14_32 1.446(8)
C4_32 C5_32 1.391(7)
C4_32 H4_32 0.9500
C5_32 C6_32 1.397(8)
C5_32 C21_32 1.463(8)
C6_32 H6_32 0.9500
C7_32 C12_32 1.394(7)
C7_32 C8_32 1.424(7)
C8_32 C9_32 1.341(8)
C8_32 H8_32 0.9500
C9_32 C10_32 1.400(8)
C9_32 H9_32 0.9500
C10_32 C11_32 1.355(8)
C10_32 C13_32 1.494(9)
C11_32 C12_32 1.400(8)
C11_32 H11_32 0.9500
C12_32 H12_32 0.9500
C13_32 O1_32 1.249(7)
C13_32 O2_32 1.303(7)
C14_32 C15_32 1.372(7)
C14_32 C19_32 1.459(8)
C15_32 C16_32 1.399(7)
C15_32 H15_32 0.9500
C16_32 C17_32 1.400(8)
C16_32 H16_32 0.9500
C17_32 C18_32 1.391(8)
C17_32 C20_32 1.500(8)
C18_32 C19_32 1.394(7)
C18_32 H18_32 0.9500
C19_32 H19_32 0.9500
C20_32 O4_32 1.209(7)
C20_32 O3_32 1.288(8)
C21_32 C26_32 1.390(8)
C21_32 C22_32 1.408(7)
C22_32 C23_32 1.419(7)
C22_32 H22_32 0.9500
C23_32 C24_32 1.345(8)
C23_32 H23_32 0.9500
C24_32 C25_32 1.405(8)
C24_32 C27_32 1.479(8)
C25_32 C26_32 1.398(8)
C25_32 H25_32 0.9500
C26_32 H26_32 0.9500
C27_32 O5_32 1.275(7)
C27_32 O6_32 1.319(7)
O2_32 H2A_32 0.8400
O3_32 H3A_32 0.8400
O6_32 H6A_32 0.8400
C1_33 C6_33 1.376(8)
C1_33 C2_33 1.384(8)
C1_33 C7_33 1.488(9)
C2_33 C3_33 1.394(9)
C2_33 H2_33 0.9500
C3_33 C4_33 1.396(8)
C3_33 C14_33 1.471(8)
C4_33 C5_33 1.348(8)
C4_33 H4_33 0.9500
C5_33 C6_33 1.418(9)
C5_33 C21_33 1.493(8)
C6_33 H6_33 0.9500
C7_33 C12_33 1.378(8)
C7_33 C8_33 1.419(8)
C8_33 C9_33 1.419(8)
C8_33 H8_33 0.9500
C9_33 C10_33 1.335(8)
C9_33 H9_33 0.9500
C10_33 C13_33 1.445(9)
C10_33 C11_33 1.511(8)
C11_33 C12_33 1.336(9)
C11_33 H11_33 0.9500
C12_33 H12_33 0.9500
C13_33 O2_33 1.242(8)
C13_33 O1_33 1.338(7)
C14_33 C19_33 1.368(8)
C14_33 C15_33 1.424(8)
C15_33 C16_33 1.391(8)
C15_33 H15_33 0.9500
C16_33 C17_33 1.379(8)
C16_33 H16_33 0.9500
C17_33 C18_33 1.371(9)
C17_33 C20_33 1.490(8)
C18_33 C19_33 1.397(8)
C18_33 H18_33 0.9500
C19_33 H19_33 0.9500
C20_33 O4_33 1.268(8)
C20_33 O3_33 1.295(8)
C21_33 C22_33 1.359(8)
C21_33 C26_33 1.404(8)
C22_33 C23_33 1.402(8)
C22_33 H22_33 0.9500
C23_33 C24_33 1.343(8)
C23_33 H23_33 0.9500
C24_33 C25_33 1.348(8)
C24_33 C27_33 1.445(8)
C25_33 C26_33 1.361(8)
C25_33 H25_33 0.9500
C26_33 H26_33 0.9500
C27_33 O5_33 1.275(8)
C27_33 O6_33 1.334(8)
O2_33 H2A_33 0.8400
O3_33 H3A_33 0.8400
O6_33 H6A_33 0.8400
C1_34 C2_34 1.392(8)
C1_34 C6_34 1.415(8)
C1_34 C7_34 1.477(8)
C2_34 C3_34 1.354(8)
C2_34 H2_34 0.9500
C3_34 C4_34 1.374(8)
C3_34 C14_34 1.511(8)
C4_34 C5_34 1.396(8)
C4_34 H4_34 0.9500
C5_34 C6_34 1.368(8)
C5_34 C21_34 1.475(8)
C6_34 H6_34 0.9500
C7_34 C8_34 1.374(8)
C7_34 C12_34 1.397(8)
C8_34 C9_34 1.387(8)
C8_34 H8_34 0.9500
C9_34 C10_34 1.379(8)
C9_34 H9_34 0.9500
C10_34 C11_34 1.375(8)
C10_34 C13_34 1.489(9)
C11_34 C12_34 1.392(8)
C11_34 H11_34 0.9500
C12_34 H12_34 0.9500
C13_34 O2_34 1.266(7)
C13_34 O1_34 1.287(7)
C14_34 C19_34 1.368(8)
C14_34 C15_34 1.403(8)
C15_34 C16_34 1.415(8)
C15_34 H15_34 0.9500
C16_34 C17_34 1.367(8)
C16_34 H16_34 0.9500
C17_34 C18_34 1.369(9)
C17_34 C20_34 1.492(8)
C18_34 C19_34 1.424(8)
C18_34 H18_34 0.9500
C19_34 H19_34 0.9500
C20_34 O3_34 1.276(7)
C20_34 O4_34 1.282(8)
C21_34 C26_34 1.360(8)
C21_34 C22_34 1.434(8)
C22_34 C23_34 1.342(7)
C22_34 H22_34 0.9500
C23_34 C24_34 1.393(8)
C23_34 H23_34 0.9500
C24_34 C25_34 1.422(8)
C24_34 C27_34 1.485(8)
C25_34 C26_34 1.412(8)
C25_34 H25_34 0.9500
C26_34 H26_34 0.9500
C27_34 O5_34 1.265(8)
C27_34 O6_34 1.303(8)
O2_34 H2A_34 0.8400
O3_34 H3A_34 0.8400
O6_34 H6A_34 0.8400
C1_35 C6_35 1.395(7)
C1_35 C2_35 1.425(8)
C1_35 C7_35 1.451(8)
C2_35 C3_35 1.381(8)
C2_35 H2_35 0.9500
C3_35 C4_35 1.381(8)
C3_35 C14_35 1.463(7)
C4_35 C5_35 1.424(7)
C4_35 H4_35 0.9500
C5_35 C6_35 1.359(8)
C5_35 C21_35 1.505(8)
C6_35 H6_35 0.9500
C7_35 C8_35 1.403(7)
C7_35 C12_35 1.409(7)
C8_35 C9_35 1.375(8)
C8_35 H8_35 0.9500
C9_35 C10_35 1.375(8)
C9_35 H9_35 0.9500
C10_35 C11_35 1.381(8)
C10_35 C13_35 1.503(8)
C11_35 C12_35 1.400(8)
C11_35 H11_35 0.9500
C12_35 H12_35 0.9500
C13_35 O2_35 1.219(6)
C13_35 O1_35 1.301(7)
C14_35 C15_35 1.349(8)
C14_35 C19_35 1.384(8)
C15_35 C16_35 1.396(8)
C15_35 H15_35 0.9500
C16_35 C17_35 1.413(8)
C16_35 H16_35 0.9500
C17_35 C18_35 1.375(8)
C17_35 C20_35 1.473(8)
C18_35 C19_35 1.408(8)
C18_35 H18_35 0.9500
C19_35 H19_35 0.9500
C20_35 O4_35 1.272(8)
C20_35 O3_35 1.277(8)
C21_35 C22_35 1.374(8)
C21_35 C26_35 1.405(8)
C22_35 C23_35 1.405(8)
C22_35 H22_35 0.9500
C23_35 C24_35 1.380(8)
C23_35 H23_35 0.9500
C24_35 C25_35 1.390(8)
C24_35 C27_35 1.500(8)
C25_35 C26_35 1.350(7)
C25_35 H25_35 0.9500
C26_35 H26_35 0.9500
C27_35 O6_35 1.254(8)
C27_35 O5_35 1.266(7)
O2_35 H2A_35 0.8400
O3_35 H3A_35 0.8400
O6_35 H6A_35 0.8400
C1_36 C2_36 1.387(7)
C1_36 C6_36 1.416(8)
C1_36 C7_36 1.456(8)
C2_36 C3_36 1.386(8)
C2_36 H2_36 0.9500
C3_36 C4_36 1.390(8)
C3_36 C14_36 1.491(7)
C4_36 C5_36 1.386(7)
C4_36 H4_36 0.9500
C5_36 C6_36 1.390(8)
C5_36 C21_36 1.496(8)
C6_36 H6_36 0.9500
C7_36 C12_36 1.358(8)
C7_36 C8_36 1.424(8)
C8_36 C9_36 1.397(8)
C8_36 H8_36 0.9500
C9_36 C10_36 1.399(7)
C9_36 H9_36 0.9500
C10_36 C11_36 1.392(8)
C10_36 C13_36 1.497(8)
C11_36 C12_36 1.399(9)
C11_36 H11_36 0.9500
C12_36 H12_36 0.9500
C13_36 O1_36 1.227(7)
C13_36 O2_36 1.276(7)
C14_36 C19_36 1.362(8)
C14_36 C15_36 1.428(8)
C15_36 C16_36 1.372(7)
C15_36 H15_36 0.9500
C16_36 C17_36 1.398(8)
C16_36 H16_36 0.9500
C17_36 C18_36 1.375(8)
C17_36 C20_36 1.509(8)
C18_36 C19_36 1.354(8)
C18_36 H18_36 0.9500
C19_36 H19_36 0.9500
C20_36 O3_36 1.233(7)
C20_36 O4_36 1.294(7)
C21_36 C26_36 1.388(8)
C21_36 C22_36 1.413(8)
C22_36 C23_36 1.392(8)
C22_36 H22_36 0.9500
C23_36 C24_36 1.389(9)
C23_36 H23_36 0.9500
C24_36 C25_36 1.385(8)
C24_36 C27_36 1.485(9)
C25_36 C26_36 1.355(8)
C25_36 H25_36 0.9500
C26_36 H26_36 0.9500
C27_36 O5_36 1.255(8)
C27_36 O6_36 1.297(8)
O2_36 H2A_36 0.8400
O3_36 H3A_36 0.8400
O6_36 H6A_36 0.8400
C1_37 C2_37 1.395(7)
C1_37 C6_37 1.411(8)
C1_37 C7_37 1.511(8)
C2_37 C3_37 1.360(8)
C2_37 H2_37 0.9500
C3_37 C4_37 1.408(8)
C3_37 C14_37 1.528(7)
C4_37 C5_37 1.448(7)
C4_37 H4_37 0.9500
C5_37 C6_37 1.349(8)
C5_37 C21_37 1.489(7)
C6_37 H6_37 0.9500
C7_37 C12_37 1.380(8)
C7_37 C8_37 1.412(8)
C8_37 C9_37 1.364(8)
C8_37 H8_37 0.9500
C9_37 C10_37 1.400(8)
C9_37 H9_37 0.9500
C10_37 C11_37 1.387(8)
C10_37 C13_37 1.489(8)
C11_37 C12_37 1.383(8)
C11_37 H11_37 0.9500
C12_37 H12_37 0.9500
C13_37 O1_37 1.228(7)
C13_37 O2_37 1.284(7)
C14_37 C15_37 1.380(8)
C14_37 C19_37 1.412(8)
C15_37 C16_37 1.355(7)
C15_37 H15_37 0.9500
C16_37 C17_37 1.370(8)
C16_37 H16_37 0.9500
C17_37 C18_37 1.378(8)
C17_37 C20_37 1.473(8)
C18_37 C19_37 1.368(8)
C18_37 H18_37 0.9500
C19_37 H19_37 0.9500
C20_37 O3_37 1.253(7)
C20_37 O4_37 1.292(7)
C21_37 C22_37 1.364(8)
C21_37 C26_37 1.396(8)
C22_37 C23_37 1.412(8)
C22_37 H22_37 0.9500
C23_37 C24_37 1.384(8)
C23_37 H23_37 0.9500
C24_37 C25_37 1.382(8)
C24_37 C27_37 1.502(8)
C25_37 C26_37 1.390(8)
C25_37 H25_37 0.9500
C26_37 H26_37 0.9500
C27_37 O5_37 1.229(7)
C27_37 O6_37 1.279(7)
O2_37 H2A_37 0.8400
O3_37 H3A_37 0.8400
O6_37 H6A_37 0.8400
C1_38 C2_38 1.371(7)
C1_38 C6_38 1.415(7)
C1_38 C7_38 1.475(9)
C2_38 C3_38 1.422(8)
C2_38 H2_38 0.9500
C3_38 C4_38 1.337(8)
C3_38 C14_38 1.485(7)
C4_38 C5_38 1.392(7)
C4_38 H4_38 0.9500
C5_38 C6_38 1.346(8)
C5_38 C21_38 1.522(8)
C6_38 H6_38 0.9500
C7_38 C8_38 1.397(8)
C7_38 C12_38 1.417(8)
C8_38 C9_38 1.389(8)
C8_38 H8_38 0.9500
C9_38 C10_38 1.343(8)
C9_38 H9_38 0.9500
C10_38 C11_38 1.402(8)
C10_38 C13_38 1.525(9)
C11_38 C12_38 1.331(8)
C11_38 H11_38 0.9500
C12_38 H12_38 0.9500
C13_38 O1_38 1.211(7)
C13_38 O2_38 1.306(7)
C14_38 C19_38 1.379(8)
C14_38 C15_38 1.405(9)
C15_38 C16_38 1.377(8)
C15_38 H15_38 0.9500
C16_38 C17_38 1.370(8)
C16_38 H16_38 0.9500
C17_38 C18_38 1.424(9)
C17_38 C20_38 1.500(8)
C18_38 C19_38 1.390(7)
C18_38 H18_38 0.9500
C19_38 H19_38 0.9500
C20_38 O3_38 1.233(8)
C20_38 O4_38 1.325(8)
C21_38 C26_38 1.361(8)
C21_38 C22_38 1.392(8)
C22_38 C23_38 1.345(8)
C22_38 H22_38 0.9500
C23_38 C24_38 1.425(8)
C23_38 H23_38 0.9500
C24_38 C25_38 1.359(8)
C24_38 C27_38 1.418(8)
C25_38 C26_38 1.360(8)
C25_38 H25_38 0.9500
C26_38 H26_38 0.9500
C27_38 O5_38 1.263(8)
C27_38 O6_38 1.331(8)
O2_38 H2A_38 0.8400
O3_38 H3A_38 0.8400
O6_38 H6A_38 0.8400
C1_39 C6_39 1.382(7)
C1_39 C2_39 1.409(7)
C1_39 C7_39 1.475(8)
C2_39 C3_39 1.395(8)
C2_39 H2_39 0.9500
C3_39 C4_39 1.374(7)
C3_39 C14_39 1.510(8)
C4_39 C5_39 1.377(7)
C4_39 H4_39 0.9500
C5_39 C6_39 1.416(8)
C5_39 C21_39 1.496(7)
C6_39 H6_39 0.9500
C7_39 C12_39 1.391(7)
C7_39 C8_39 1.412(7)
C8_39 C9_39 1.415(7)
C8_39 H8_39 0.9500
C9_39 C10_39 1.381(7)
C9_39 H9_39 0.9500
C10_39 C11_39 1.380(7)
C10_39 C13_39 1.498(8)
C11_39 C12_39 1.381(8)
C11_39 H11_39 0.9500
C12_39 H12_39 0.9500
C13_39 O1_39 1.254(7)
C13_39 O2_39 1.257(6)
C14_39 C15_39 1.357(8)
C14_39 C19_39 1.398(8)
C15_39 C16_39 1.367(8)
C15_39 H15_39 0.9500
C16_39 C17_39 1.400(8)
C16_39 H16_39 0.9500
C17_39 C18_39 1.371(8)
C17_39 C20_39 1.462(8)
C18_39 C19_39 1.405(7)
C18_39 H18_39 0.9500
C19_39 H19_39 0.9500
C20_39 O3_39 1.273(7)
C20_39 O4_39 1.277(7)
C21_39 C26_39 1.359(8)
C21_39 C22_39 1.374(8)
C22_39 C23_39 1.391(7)
C22_39 H22_39 0.9500
C23_39 C24_39 1.380(8)
C23_39 H23_39 0.9500
C24_39 C25_39 1.410(8)
C24_39 C27_39 1.470(8)
C25_39 C26_39 1.389(8)
C25_39 H25_39 0.9500
C26_39 H26_39 0.9500
C27_39 O5_39 1.241(7)
C27_39 O6_39 1.306(7)
O2_39 H2A_39 0.8400
O3_39 H3A_39 0.8400
O6_39 H6A_39 0.8400
C1_40 C6_40 1.390(8)
C1_40 C2_40 1.418(7)
C1_40 C7_40 1.465(8)
C2_40 C3_40 1.393(8)
C2_40 H2_40 0.9500
C3_40 C4_40 1.359(8)
C3_40 C14_40 1.495(7)
C4_40 C5_40 1.366(7)
C4_40 H4_40 0.9500
C5_40 C6_40 1.377(8)
C5_40 C21_40 1.484(8)
C6_40 H6_40 0.9500
C7_40 C8_40 1.405(8)
C7_40 C12_40 1.431(8)
C8_40 C9_40 1.347(8)
C8_40 H8_40 0.9500
C9_40 C10_40 1.399(8)
C9_40 H9_40 0.9500
C10_40 C11_40 1.344(8)
C10_40 C13_40 1.490(9)
C11_40 C12_40 1.393(8)
C11_40 H11_40 0.9500
C12_40 H12_40 0.9500
C13_40 O1_40 1.255(7)
C13_40 O2_40 1.285(7)
C14_40 C15_40 1.402(8)
C14_40 C19_40 1.406(8)
C15_40 C16_40 1.396(8)
C15_40 H15_40 0.9500
C16_40 C17_40 1.411(8)
C16_40 H16_40 0.9500
C17_40 C18_40 1.430(8)
C17_40 C20_40 1.460(8)
C18_40 C19_40 1.379(7)
C18_40 H18_40 0.9500
C19_40 H19_40 0.9500
C20_40 O4_40 1.235(7)
C20_40 O3_40 1.276(7)
C21_40 C22_40 1.387(8)
C21_40 C26_40 1.396(8)
C22_40 C23_40 1.387(8)
C22_40 H22_40 0.9500
C23_40 C24_40 1.402(8)
C23_40 H23_40 0.9500
C24_40 C25_40 1.386(8)
C24_40 C27_40 1.468(8)
C25_40 C26_40 1.398(8)
C25_40 H25_40 0.9500
C26_40 H26_40 0.9500
C27_40 O6_40 1.271(7)
C27_40 O5_40 1.291(7)
O2_40 H2A_40 0.8400
O3_40 H3A_40 0.8400
O6_40 H6A_40 0.8400
C1_41 C2_41 1.393(8)
C1_41 C6_41 1.400(8)
C1_41 C7_41 1.502(9)
C2_41 C3_41 1.397(8)
C2_41 H2_41 0.9500
C3_41 C4_41 1.374(8)
C3_41 C14_41 1.488(8)
C4_41 C5_41 1.413(8)
C4_41 H4_41 0.9500
C5_41 C6_41 1.369(8)
C5_41 C21_41 1.505(8)
C6_41 H6_41 0.9500
C7_41 C12_41 1.378(8)
C7_41 C8_41 1.409(8)
C8_41 C9_41 1.389(8)
C8_41 H8_41 0.9500
C9_41 C10_41 1.432(8)
C9_41 H9_41 0.9500
C10_41 C11_41 1.359(8)
C10_41 C13_41 1.439(9)
C11_41 C12_41 1.442(8)
C11_41 H11_41 0.9500
C12_41 H12_41 0.9500
C13_41 O2_41 1.280(7)
C13_41 O1_41 1.298(8)
C14_41 C15_41 1.371(8)
C14_41 C19_41 1.409(8)
C15_41 C16_41 1.382(7)
C15_41 H15_41 0.9500
C16_41 C17_41 1.370(8)
C16_41 H16_41 0.9500
C17_41 C18_41 1.412(9)
C17_41 C20_41 1.442(8)
C18_41 C19_41 1.379(8)
C18_41 H18_41 0.9500
C19_41 H19_41 0.9500
C20_41 O4_41 1.247(7)
C20_41 O3_41 1.297(7)
C21_41 C22_41 1.385(8)
C21_41 C26_41 1.405(8)
C22_41 C23_41 1.353(8)
C22_41 H22_41 0.9500
C23_41 C24_41 1.408(9)
C23_41 H23_41 0.9500
C24_41 C27_41 1.427(8)
C24_41 C25_41 1.438(8)
C25_41 C26_41 1.380(8)
C25_41 H25_41 0.9500
C26_41 H26_41 0.9500
C27_41 O5_41 1.246(8)
C27_41 O6_41 1.297(8)
O2_41 H2A_41 0.8400
O3_41 H3A_41 0.8400
O6_41 H6A_41 0.8400
C1_42 C6_42 1.409(7)
C1_42 C2_42 1.411(7)
C1_42 C7_42 1.440(8)
C2_42 C3_42 1.381(8)
C2_42 H2_42 0.9500
C3_42 C4_42 1.395(7)
C3_42 C14_42 1.479(7)
C4_42 C5_42 1.380(7)
C4_42 H4_42 0.9500
C5_42 C6_42 1.402(8)
C5_42 C21_42 1.460(8)
C6_42 H6_42 0.9500
C7_42 C8_42 1.394(7)
C7_42 C12_42 1.416(7)
C8_42 C9_42 1.372(8)
C8_42 H8_42 0.9500
C9_42 C10_42 1.374(8)
C9_42 H9_42 0.9500
C10_42 C11_42 1.371(8)
C10_42 C13_42 1.451(8)
C11_42 C12_42 1.392(8)
C11_42 H11_42 0.9500
C12_42 H12_42 0.9500
C13_42 O1_42 1.239(7)
C13_42 O2_42 1.321(7)
C14_42 C15_42 1.385(8)
C14_42 C19_42 1.417(8)
C15_42 C16_42 1.399(8)
C15_42 H15_42 0.9500
C16_42 C17_42 1.366(8)
C16_42 H16_42 0.9500
C17_42 C18_42 1.400(9)
C17_42 C20_42 1.464(8)
C18_42 C19_42 1.396(8)
C18_42 H18_42 0.9500
C19_42 H19_42 0.9500
C20_42 O3_42 1.231(7)
C20_42 O4_42 1.323(8)
C21_42 C26_42 1.382(8)
C21_42 C22_42 1.412(7)
C22_42 C23_42 1.387(8)
C22_42 H22_42 0.9500
C23_42 C24_42 1.389(8)
C23_42 H23_42 0.9500
C24_42 C25_42 1.381(8)
C24_42 C27_42 1.510(8)
C25_42 C26_42 1.378(8)
C25_42 H25_42 0.9500
C26_42 H26_42 0.9500
C27_42 O5_42 1.254(8)
C27_42 O6_42 1.274(8)
O2_42 H2A_42 0.8400
O3_42 H3A_42 0.8400
O6_42 H6A_42 0.8400
C1_43 C2_43 1.408(8)
C1_43 C6_43 1.424(7)
C1_43 C7_43 1.465(7)
C2_43 C3_43 1.368(8)
C2_43 H2_43 0.9500
C3_43 C4_43 1.407(7)
C3_43 C14_43 1.452(8)
C4_43 C5_43 1.384(8)
C4_43 H4_43 0.9500
C5_43 C6_43 1.407(7)
C5_43 C21_43 1.490(7)
C6_43 H6_43 0.9500
C7_43 C12_43 1.388(8)
C7_43 C8_43 1.392(8)
C8_43 C9_43 1.394(8)
C8_43 H8_43 0.9500
C9_43 C10_43 1.391(9)
C9_43 H9_43 0.9500
C10_43 C11_43 1.358(8)
C10_43 C13_43 1.470(9)
C11_43 C12_43 1.391(8)
C11_43 H11_43 0.9500
C12_43 H12_43 0.9500
C13_43 O2_43 1.229(8)
C13_43 O1_43 1.300(8)
C14_43 C15_43 1.390(7)
C14_43 C19_43 1.419(7)
C15_43 C16_43 1.362(8)
C15_43 H15_43 0.9500
C16_43 C17_43 1.393(7)
C16_43 H16_43 0.9500
C17_43 C18_43 1.378(7)
C17_43 C20_43 1.463(8)
C18_43 C19_43 1.387(8)
C18_43 H18_43 0.9500
C19_43 H19_43 0.9500
C20_43 O4_43 1.239(6)
C20_43 O3_43 1.297(7)
C21_43 C26_43 1.378(8)
C21_43 C22_43 1.395(8)
C22_43 C23_43 1.411(7)
C22_43 H22_43 0.9500
C23_43 C24_43 1.412(8)
C23_43 H23_43 0.9500
C24_43 C25_43 1.382(8)
C24_43 C27_43 1.469(7)
C25_43 C26_43 1.393(7)
C25_43 H25_43 0.9500
C26_43 H26_43 0.9500
C27_43 O5_43 1.259(7)
C27_43 O6_43 1.276(7)
O2_43 H2A_43 0.8400
O3_43 H3A_43 0.8400
O6_43 H6A_43 0.8400
C1_44 C6_44 1.397(7)
C1_44 C2_44 1.415(8)
C1_44 C7_44 1.490(8)
C2_44 C3_44 1.388(8)
C2_44 H2_44 0.9500
C3_44 C4_44 1.412(7)
C3_44 C14_44 1.457(7)
C4_44 C5_44 1.418(8)
C4_44 H4_44 0.9500
C5_44 C6_44 1.370(8)
C5_44 C21_44 1.501(7)
C6_44 H6_44 0.9500
C7_44 C12_44 1.389(8)
C7_44 C8_44 1.415(8)
C8_44 C9_44 1.362(7)
C8_44 H8_44 0.9500
C9_44 C10_44 1.411(7)
C9_44 H9_44 0.9500
C10_44 C11_44 1.392(7)
C10_44 C13_44 1.438(8)
C11_44 C12_44 1.361(7)
C11_44 H11_44 0.9500
C12_44 H12_44 0.9500
C13_44 O1_44 1.250(7)
C13_44 O2_44 1.329(7)
C14_44 C19_44 1.396(8)
C14_44 C15_44 1.429(8)
C15_44 C16_44 1.368(8)
C15_44 H15_44 0.9500
C16_44 C17_44 1.378(8)
C16_44 H16_44 0.9500
C17_44 C18_44 1.393(8)
C17_44 C20_44 1.496(8)
C18_44 C19_44 1.397(8)
C18_44 H18_44 0.9500
C19_44 H19_44 0.9500
C20_44 O4_44 1.227(7)
C20_44 O3_44 1.299(7)
C21_44 C26_44 1.375(8)
C21_44 C22_44 1.405(8)
C22_44 C23_44 1.345(7)
C22_44 H22_44 0.9500
C23_44 C24_44 1.417(8)
C23_44 H23_44 0.9500
C24_44 C25_44 1.391(8)
C24_44 C27_44 1.484(8)
C25_44 C26_44 1.354(8)
C25_44 H25_44 0.9500
C26_44 H26_44 0.9500
C27_44 O6_44 1.266(7)
C27_44 O5_44 1.309(7)
O2_44 H2A_44 0.8400
O3_44 H3A_44 0.8400
O6_44 H6A_44 0.8400
C1_45 C6_45 1.414(8)
C1_45 C2_45 1.433(8)
C1_45 C7_45 1.456(9)
C2_45 C3_45 1.339(8)
C2_45 H2_45 0.9500
C3_45 C4_45 1.413(8)
C3_45 C14_45 1.497(8)
C4_45 C5_45 1.382(8)
C4_45 H4_45 0.9500
C5_45 C6_45 1.374(8)
C5_45 C21_45 1.494(8)
C6_45 H6_45 0.9500
C7_45 C12_45 1.394(8)
C7_45 C8_45 1.426(8)
C8_45 C9_45 1.387(7)
C8_45 H8_45 0.9500
C9_45 C10_45 1.418(7)
C9_45 H9_45 0.9500
C10_45 C11_45 1.388(8)
C10_45 C13_45 1.422(9)
C11_45 C12_45 1.398(8)
C11_45 H11_45 0.9500
C12_45 H12_45 0.9500
C13_45 O1_45 1.228(7)
C13_45 O2_45 1.340(7)
C14_45 C19_45 1.352(8)
C14_45 C15_45 1.409(9)
C15_45 C16_45 1.383(8)
C15_45 H15_45 0.9500
C16_45 C17_45 1.359(9)
C16_45 H16_45 0.9500
C17_45 C20_45 1.408(8)
C17_45 C18_45 1.426(9)
C18_45 C19_45 1.398(8)
C18_45 H18_45 0.9500
C19_45 H19_45 0.9500
C20_45 O4_45 1.265(7)
C20_45 O3_45 1.321(8)
C21_45 C26_45 1.326(9)
C21_45 C22_45 1.380(8)
C22_45 C23_45 1.368(8)
C22_45 H22_45 0.9500
C23_45 C24_45 1.351(9)
C23_45 H23_45 0.9500
C24_45 C25_45 1.403(9)
C24_45 C27_45 1.491(9)
C25_45 C26_45 1.412(9)
C25_45 H25_45 0.9500
C26_45 H26_45 0.9500
C27_45 O5_45 1.262(8)
C27_45 O6_45 1.277(8)
O2_45 H2A_45 0.8400
O3_45 H3A_45 0.8400
O6_45 H6A_45 0.8400
C1_46 C6_46 1.389(8)
C1_46 C2_46 1.396(8)
C1_46 C7_46 1.525(8)
C2_46 C3_46 1.401(8)
C2_46 H2_46 0.9500
C3_46 C4_46 1.434(8)
C3_46 C14_46 1.482(8)
C4_46 C5_46 1.344(8)
C4_46 H4_46 0.9500
C5_46 C6_46 1.394(8)
C5_46 C21_46 1.506(8)
C6_46 H6_46 0.9500
C7_46 C12_46 1.342(8)
C7_46 C8_46 1.414(8)
C8_46 C9_46 1.371(8)
C8_46 H8_46 0.9500
C9_46 C10_46 1.382(8)
C9_46 H9_46 0.9500
C10_46 C11_46 1.360(8)
C10_46 C13_46 1.575(9)
C11_46 C12_46 1.354(8)
C11_46 H11_46 0.9500
C12_46 H12_46 0.9500
C13_46 O2_46 1.182(7)
C13_46 O1_46 1.287(7)
C14_46 C15_46 1.392(8)
C14_46 C19_46 1.405(8)
C15_46 C16_46 1.404(8)
C15_46 H15_46 0.9500
C16_46 C17_46 1.378(9)
C16_46 H16_46 0.9500
C17_46 C18_46 1.414(9)
C17_46 C20_46 1.465(9)
C18_46 C19_46 1.386(8)
C18_46 H18_46 0.9500
C19_46 H19_46 0.9500
C20_46 O5_46 1.261(8)
C20_46 O3_46 1.285(8)
C21_46 C22_46 1.367(8)
C21_46 C26_46 1.376(8)
C22_46 C23_46 1.370(8)
C22_46 H22_46 0.9500
C23_46 C24_46 1.385(8)
C23_46 H23_46 0.9500
C24_46 C25_46 1.383(8)
C24_46 C27_46 1.495(8)
C25_46 C26_46 1.401(8)
C25_46 H25_46 0.9500
C26_46 H26_46 0.9500
C27_46 O4_46 1.256(8)
C27_46 O6_46 1.289(8)
O1_46 H1A_46 0.8400
O3_46 H3A_46 0.8400
O6_46 H6A_46 0.8400
C1_47 C2_47 1.371(8)
C1_47 C6_47 1.427(8)
C1_47 C7_47 1.484(8)
C2_47 C3_47 1.407(8)
C2_47 H2_47 0.9500
C3_47 C4_47 1.393(8)
C3_47 C14_47 1.456(8)
C4_47 C5_47 1.381(8)
C4_47 H4_47 0.9500
C5_47 C6_47 1.374(8)
C5_47 C21_47 1.504(7)
C6_47 H6_47 0.9500
C7_47 C12_47 1.413(8)
C7_47 C8_47 1.425(8)
C8_47 C9_47 1.383(8)
C8_47 H8_47 0.9500
C9_47 C10_47 1.406(8)
C9_47 H9_47 0.9500
C10_47 C11_47 1.365(8)
C10_47 C13_47 1.515(9)
C11_47 C12_47 1.358(8)
C11_47 H11_47 0.9500
C12_47 H12_47 0.9500
C13_47 O2_47 1.252(7)
C13_47 O1_47 1.261(7)
C14_47 C19_47 1.385(8)
C14_47 C15_47 1.401(8)
C15_47 C16_47 1.401(8)
C15_47 H15_47 0.9500
C16_47 C17_47 1.430(9)
C16_47 H16_47 0.9500
C17_47 C18_47 1.388(8)
C17_47 C20_47 1.499(9)
C18_47 C19_47 1.346(8)
C18_47 H18_47 0.9500
C19_47 H19_47 0.9500
C20_47 O3_47 1.259(8)
C20_47 O4_47 1.303(8)
C21_47 C26_47 1.385(8)
C21_47 C22_47 1.393(8)
C22_47 C23_47 1.381(7)
C22_47 H22_47 0.9500
C23_47 C24_47 1.437(8)
C23_47 H23_47 0.9500
C24_47 C25_47 1.382(8)
C24_47 C27_47 1.487(8)
C25_47 C26_47 1.393(8)
C25_47 H25_47 0.9500
C26_47 H26_47 0.9500
C27_47 O5_47 1.255(7)
C27_47 O6_47 1.266(7)
O1_47 H1A_47 0.8400
O3_47 H3A_47 0.8400
O6_47 H6A_47 0.8400
C1_48 C2_48 1.398(8)
C1_48 C6_48 1.418(8)
C1_48 C7_48 1.443(9)
C2_48 C3_48 1.396(8)
C2_48 H2_48 0.9500
C3_48 C4_48 1.399(8)
C3_48 C14_48 1.446(8)
C4_48 C5_48 1.380(8)
C4_48 H4_48 0.9500
C5_48 C6_48 1.379(8)
C5_48 C21_48 1.502(8)
C6_48 H6_48 0.9500
C7_48 C8_48 1.367(8)
C7_48 C12_48 1.426(9)
C8_48 C9_48 1.407(8)
C8_48 H8_48 0.9500
C9_48 C10_48 1.369(9)
C9_48 H9_48 0.9500
C10_48 C13_48 1.394(9)
C10_48 C11_48 1.418(9)
C11_48 C12_48 1.337(8)
C11_48 H11_48 0.9500
C12_48 H12_48 0.9500
C13_48 O1_48 1.256(7)
C13_48 O2_48 1.334(8)
C14_48 C19_48 1.387(8)
C14_48 C15_48 1.441(9)
C15_48 C16_48 1.404(8)
C15_48 H15_48 0.9500
C16_48 C17_48 1.394(9)
C16_48 H16_48 0.9500
C17_48 C18_48 1.366(9)
C17_48 C20_48 1.440(9)
C18_48 C19_48 1.381(8)
C18_48 H18_48 0.9500
C19_48 H19_48 0.9500
C20_48 O3_48 1.259(8)
C20_48 O4_48 1.299(8)
C21_48 C26_48 1.365(8)
C21_48 C22_48 1.392(8)
C22_48 C23_48 1.368(8)
C22_48 H22_48 0.9500
C23_48 C24_48 1.330(8)
C23_48 H23_48 0.9500
C24_48 C25_48 1.422(8)
C24_48 C27_48 1.500(8)
C25_48 C26_48 1.401(7)
C25_48 H25_48 0.9500
C26_48 H26_48 0.9500
C27_48 O5_48 1.255(7)
C27_48 O6_48 1.270(7)
O2_48 H2A_48 0.8400
O3_48 H3A_48 0.8400
O6_48 H6A_48 0.8400
C1_49 C6_49 1.350(8)
C1_49 C2_49 1.409(8)
C1_49 C7_49 1.509(9)
C2_49 C3_49 1.345(8)
C2_49 H2_49 0.9500
C3_49 C4_49 1.393(8)
C3_49 C14_49 1.500(8)
C4_49 C5_49 1.347(8)
C4_49 H4_49 0.9500
C5_49 C6_49 1.410(8)
C5_49 C21_49 1.492(8)
C6_49 H6_49 0.9500
C7_49 C8_49 1.382(8)
C7_49 C12_49 1.391(8)
C8_49 C9_49 1.348(8)
C8_49 H8_49 0.9500
C9_49 C10_49 1.420(8)
C9_49 H9_49 0.9500
C10_49 C11_49 1.401(8)
C10_49 C13_49 1.455(9)
C11_49 C12_49 1.384(8)
C11_49 H11_49 0.9500
C12_49 H12_49 0.9500
C13_49 O2_49 1.230(7)
C13_49 O1_49 1.288(7)
C14_49 C19_49 1.375(8)
C14_49 C15_49 1.427(8)
C15_49 C16_49 1.416(8)
C15_49 H15_49 0.9500
C16_49 C17_49 1.404(8)
C16_49 H16_49 0.9500
C17_49 C18_49 1.394(8)
C17_49 C20_49 1.484(8)
C18_49 C19_49 1.393(8)
C18_49 H18_49 0.9500
C19_49 H19_49 0.9500
C20_49 O4_49 1.276(8)
C20_49 O3_49 1.291(8)
C21_49 C22_49 1.391(9)
C21_49 C26_49 1.417(8)
C22_49 C23_49 1.384(9)
C22_49 H22_49 0.9500
C23_49 C24_49 1.377(9)
C23_49 H23_49 0.9500
C24_49 C25_49 1.364(9)
C24_49 C27_49 1.468(9)
C25_49 C26_49 1.339(8)
C25_49 H25_49 0.9500
C26_49 H26_49 0.9500
C27_49 O5_49 1.269(8)
C27_49 O6_49 1.287(8)
O1_49 H1A_49 0.8400
O3_49 H3A_49 0.8400
O6_49 H6A_49 0.8400
C1_50 C2_50 1.385(7)
C1_50 C6_50 1.387(7)
C1_50 C7_50 1.535(8)
C2_50 C3_50 1.398(8)
C2_50 H2_50 0.9500
C3_50 C4_50 1.381(8)
C3_50 C14_50 1.503(7)
C4_50 C5_50 1.393(7)
C4_50 H4_50 0.9500
C5_50 C6_50 1.359(8)
C5_50 C21_50 1.520(8)
C6_50 H6_50 0.9500
C7_50 C8_50 1.349(8)
C7_50 C12_50 1.389(7)
C8_50 C9_50 1.361(8)
C8_50 H8_50 0.9500
C9_50 C10_50 1.390(8)
C9_50 H9_50 0.9500
C10_50 C11_50 1.357(8)
C10_50 C13_50 1.441(8)
C11_50 C12_50 1.409(8)
C11_50 H11_50 0.9500
C12_50 H12_50 0.9500
C13_50 O1_50 1.232(7)
C13_50 O2_50 1.358(7)
C14_50 C19_50 1.392(8)
C14_50 C15_50 1.401(8)
C15_50 C16_50 1.379(8)
C15_50 H15_50 0.9500
C16_50 C17_50 1.361(8)
C16_50 H16_50 0.9500
C17_50 C18_50 1.425(8)
C17_50 C20_50 1.478(8)
C18_50 C19_50 1.382(7)
C18_50 H18_50 0.9500
C19_50 H19_50 0.9500
C20_50 O3_50 1.261(7)
C20_50 O4_50 1.270(7)
C21_50 C22_50 1.373(8)
C21_50 C26_50 1.373(8)
C22_50 C23_50 1.399(7)
C22_50 H22_50 0.9500
C23_50 C24_50 1.372(8)
C23_50 H23_50 0.9500
C24_50 C25_50 1.396(8)
C24_50 C27_50 1.476(8)
C25_50 C26_50 1.406(8)
C25_50 H25_50 0.9500
C26_50 H26_50 0.9500
C27_50 O5_50 1.232(8)
C27_50 O6_50 1.321(8)
O2_50 H2A_50 0.8400
O3_50 H3A_50 0.8400
O6_50 H6A_50 0.8400
C1_51 C6_51 1.383(7)
C1_51 C2_51 1.399(7)
C1_51 C7_51 1.467(8)
C2_51 C3_51 1.405(8)
C2_51 H2_51 0.9500
C3_51 C4_51 1.406(7)
C3_51 C14_51 1.457(8)
C4_51 C5_51 1.360(7)
C4_51 H4_51 0.9500
C5_51 C6_51 1.391(8)
C5_51 C21_51 1.528(7)
C6_51 H6_51 0.9500
C7_51 C12_51 1.388(8)
C7_51 C8_51 1.428(8)
C8_51 C9_51 1.386(8)
C8_51 H8_51 0.9500
C9_51 C10_51 1.387(8)
C9_51 H9_51 0.9500
C10_51 C11_51 1.409(8)
C10_51 C13_51 1.453(8)
C11_51 C12_51 1.379(8)
C11_51 H11_51 0.9500
C12_51 H12_51 0.9500
C13_51 O2_51 1.238(7)
C13_51 O1_51 1.294(7)
C14_51 C15_51 1.400(8)
C14_51 C19_51 1.403(8)
C15_51 C16_51 1.387(7)
C15_51 H15_51 0.9500
C16_51 C17_51 1.407(8)
C16_51 H16_51 0.9500
C17_51 C18_51 1.370(8)
C17_51 C20_51 1.483(8)
C18_51 C19_51 1.374(7)
C18_51 H18_51 0.9500
C19_51 H19_51 0.9500
C20_51 O4_51 1.220(7)
C20_51 O3_51 1.310(7)
C21_51 C26_51 1.369(8)
C21_51 C22_51 1.440(8)
C22_51 C23_51 1.396(7)
C22_51 H22_51 0.9500
C23_51 C24_51 1.411(8)
C23_51 H23_51 0.9500
C24_51 C25_51 1.344(8)
C24_51 C27_51 1.510(9)
C25_51 C26_51 1.397(7)
C25_51 H25_51 0.9500
C26_51 H26_51 0.9500
C27_51 O5_51 1.243(7)
C27_51 O6_51 1.271(8)
O2_51 H2A_51 0.8400
O3_51 H3A_51 0.8400
O6_51 H6A_51 0.8400
C1_52 C2_52 1.362(7)
C1_52 C6_52 1.374(7)
C1_52 C7_52 1.528(8)
C2_52 C3_52 1.369(8)
C2_52 H2_52 0.9500
C3_52 C4_52 1.407(8)
C3_52 C14_52 1.523(8)
C4_52 C5_52 1.365(8)
C4_52 H4_52 0.9500
C5_52 C6_52 1.378(8)
C5_52 C21_52 1.509(8)
C6_52 H6_52 0.9500
C7_52 C8_52 1.390(8)
C7_52 C12_52 1.390(8)
C8_52 C9_52 1.384(8)
C8_52 H8_52 0.9500
C9_52 C10_52 1.409(8)
C9_52 H9_52 0.9500
C10_52 C11_52 1.319(8)
C10_52 C13_52 1.461(9)
C11_52 C12_52 1.374(8)
C11_52 H11_52 0.9500
C12_52 H12_52 0.9500
C13_52 O2_52 1.274(7)
C13_52 O1_52 1.319(7)
C14_52 C15_52 1.367(8)
C14_52 C19_52 1.427(8)
C15_52 C16_52 1.415(7)
C15_52 H15_52 0.9500
C16_52 C17_52 1.338(8)
C16_52 H16_52 0.9500
C17_52 C18_52 1.430(9)
C17_52 C20_52 1.526(8)
C18_52 C19_52 1.318(8)
C18_52 H18_52 0.9500
C19_52 H19_52 0.9500
C20_52 O3_52 1.236(8)
C20_52 O4_52 1.265(8)
C21_52 C26_52 1.362(8)
C21_52 C22_52 1.391(8)
C22_52 C23_52 1.389(8)
C22_52 H22_52 0.9500
C23_52 C24_52 1.365(8)
C23_52 H23_52 0.9500
C24_52 C25_52 1.385(8)
C24_52 C27_52 1.458(8)
C25_52 C26_52 1.422(8)
C25_52 H25_52 0.9500
C26_52 H26_52 0.9500
C27_52 O5_52 1.238(7)
C27_52 O6_52 1.298(7)
O2_52 H2A_52 0.8400
O3_52 H3A_52 0.8400
O6_52 H6A_52 0.8400
C1_53 C6_53 1.384(7)
C1_53 C2_53 1.387(8)
C1_53 C7_53 1.475(8)
C2_53 C3_53 1.399(8)
C2_53 H2_53 0.9500
C3_53 C4_53 1.414(8)
C3_53 C14_53 1.510(8)
C4_53 C5_53 1.396(8)
C4_53 H4_53 0.9500
C5_53 C6_53 1.379(8)
C5_53 C21_53 1.505(8)
C6_53 H6_53 0.9500
C7_53 C8_53 1.393(8)
C7_53 C12_53 1.398(8)
C8_53 C9_53 1.363(8)
C8_53 H8_53 0.9500
C9_53 C10_53 1.416(8)
C9_53 H9_53 0.9500
C10_53 C11_53 1.378(8)
C10_53 C13_53 1.511(9)
C11_53 C12_53 1.392(8)
C11_53 H11_53 0.9500
C12_53 H12_53 0.9500
C13_53 O1_53 1.264(7)
C13_53 O2_53 1.272(7)
C14_53 C15_53 1.390(8)
C14_53 C19_53 1.398(8)
C15_53 C16_53 1.430(8)
C15_53 H15_53 0.9500
C16_53 C17_53 1.334(8)
C16_53 H16_53 0.9500
C17_53 C18_53 1.460(9)
C17_53 C20_53 1.483(8)
C18_53 C19_53 1.378(8)
C18_53 H18_53 0.9500
C19_53 H19_53 0.9500
C20_53 O3_53 1.248(7)
C20_53 O4_53 1.291(7)
C21_53 C26_53 1.370(8)
C21_53 C22_53 1.431(8)
C22_53 C23_53 1.364(8)
C22_53 H22_53 0.9500
C23_53 C24_53 1.398(9)
C23_53 H23_53 0.9500
C24_53 C25_53 1.368(8)
C24_53 C27_53 1.444(9)
C25_53 C26_53 1.382(8)
C25_53 H25_53 0.9500
C26_53 H26_53 0.9500
C27_53 O6_53 1.258(8)
C27_53 O5_53 1.280(8)
O2_53 H2A_53 0.8400
O3_53 H3A_53 0.8400
O6_53 H6A_53 0.8400
C1_54 C6_54 1.377(8)
C1_54 C2_54 1.408(8)
C1_54 C7_54 1.473(8)
C2_54 C3_54 1.402(8)
C2_54 H2_54 0.9500
C3_54 C4_54 1.395(8)
C3_54 C14_54 1.469(8)
C4_54 C5_54 1.451(8)
C4_54 H4_54 0.9500
C5_54 C6_54 1.393(8)
C5_54 C21_54 1.482(8)
C6_54 H6_54 0.9500
C7_54 C12_54 1.371(8)
C7_54 C8_54 1.414(8)
C8_54 C9_54 1.378(8)
C8_54 H8_54 0.9500
C9_54 C10_54 1.387(8)
C9_54 H9_54 0.9500
C10_54 C11_54 1.408(8)
C10_54 C13_54 1.539(9)
C11_54 C12_54 1.349(8)
C11_54 H11_54 0.9500
C12_54 H12_54 0.9500
C13_54 O1_54 1.242(8)
C13_54 O2_54 1.261(7)
C14_54 C15_54 1.384(8)
C14_54 C19_54 1.414(7)
C15_54 C16_54 1.368(8)
C15_54 H15_54 0.9500
C16_54 C17_54 1.374(8)
C16_54 H16_54 0.9500
C17_54 C18_54 1.397(8)
C17_54 C20_54 1.466(8)
C18_54 C19_54 1.401(7)
C18_54 H18_54 0.9500
C19_54 H19_54 0.9500
C20_54 O4_54 1.266(7)
C20_54 O3_54 1.272(7)
C21_54 C22_54 1.364(8)
C21_54 C26_54 1.394(8)
C22_54 C23_54 1.391(8)
C22_54 H22_54 0.9500
C23_54 C24_54 1.381(8)
C23_54 H23_54 0.9500
C24_54 C25_54 1.375(8)
C24_54 C27_54 1.490(8)
C25_54 C26_54 1.358(7)
C25_54 H25_54 0.9500
C26_54 H26_54 0.9500
C27_54 O5_54 1.255(7)
C27_54 O6_54 1.300(8)
O2_54 H2A_54 0.8400
O3_54 H3A_54 0.8400
O6_54 H6A_54 0.8400
C1_55 C6_55 1.394(7)
C1_55 C2_55 1.412(7)
C1_55 C7_55 1.494(8)
C2_55 C3_55 1.340(8)
C2_55 H2_55 0.9500
C3_55 C4_55 1.394(7)
C3_55 C14_55 1.514(7)
C4_55 C5_55 1.387(7)
C4_55 H4_55 0.9500
C5_55 C6_55 1.412(8)
C5_55 C21_55 1.474(7)
C6_55 H6_55 0.9500
C7_55 C12_55 1.399(8)
C7_55 C8_55 1.406(8)
C8_55 C9_55 1.371(8)
C8_55 H8_55 0.9500
C9_55 C10_55 1.456(9)
C9_55 H9_55 0.9500
C10_55 C11_55 1.373(9)
C10_55 C13_55 1.411(9)
C11_55 C12_55 1.369(8)
C11_55 H11_55 0.9500
C12_55 H12_55 0.9500
C13_55 O2_55 1.266(7)
C13_55 O1_55 1.332(7)
C14_55 C15_55 1.355(7)
C14_55 C19_55 1.419(8)
C15_55 C16_55 1.390(7)
C15_55 H15_55 0.9500
C16_55 C17_55 1.400(8)
C16_55 H16_55 0.9500
C17_55 C18_55 1.378(8)
C17_55 C20_55 1.493(8)
C18_55 C19_55 1.394(7)
C18_55 H18_55 0.9500
C19_55 H19_55 0.9500
C20_55 O4_55 1.235(7)
C20_55 O3_55 1.294(8)
C21_55 C26_55 1.355(8)
C21_55 C22_55 1.389(8)
C22_55 C23_55 1.380(7)
C22_55 H22_55 0.9500
C23_55 C24_55 1.406(8)
C23_55 H23_55 0.9500
C24_55 C25_55 1.390(8)
C24_55 C27_55 1.409(8)
C25_55 C26_55 1.395(8)
C25_55 H25_55 0.9500
C26_55 H26_55 0.9500
C27_55 O5_55 1.276(7)
C27_55 O6_55 1.362(7)
O1_55 H1A_55 0.8400
O3_55 H3A_55 0.8400
O6_55 H6A_55 0.8400
C1_56 C2_56 1.355(7)
C1_56 C6_56 1.407(7)
C1_56 C7_56 1.494(8)
C2_56 C3_56 1.420(8)
C2_56 H2_56 0.9500
C3_56 C4_56 1.388(7)
C3_56 C14_56 1.477(7)
C4_56 C5_56 1.387(7)
C4_56 H4_56 0.9500
C5_56 C6_56 1.375(8)
C5_56 C21_56 1.493(8)
C6_56 H6_56 0.9500
C7_56 C8_56 1.392(7)
C7_56 C12_56 1.405(7)
C8_56 C9_56 1.419(8)
C8_56 H8_56 0.9500
C9_56 C10_56 1.421(7)
C9_56 H9_56 0.9500
C10_56 C11_56 1.360(8)
C10_56 C13_56 1.490(8)
C11_56 C12_56 1.349(8)
C11_56 H11_56 0.9500
C12_56 H12_56 0.9500
C13_56 O1_56 1.262(7)
C13_56 O2_56 1.264(6)
C14_56 C15_56 1.375(8)
C14_56 C19_56 1.397(7)
C15_56 C16_56 1.388(8)
C15_56 H15_56 0.9500
C16_56 C17_56 1.403(8)
C16_56 H16_56 0.9500
C17_56 C18_56 1.342(8)
C17_56 C20_56 1.514(8)
C18_56 C19_56 1.388(7)
C18_56 H18_56 0.9500
C19_56 H19_56 0.9500
C20_56 O3_56 1.246(8)
C20_56 O4_56 1.264(7)
C21_56 C22_56 1.402(8)
C21_56 C26_56 1.403(8)
C22_56 C23_56 1.350(7)
C22_56 H22_56 0.9500
C23_56 C24_56 1.313(8)
C23_56 H23_56 0.9500
C24_56 C25_56 1.421(8)
C24_56 C27_56 1.482(8)
C25_56 C26_56 1.348(7)
C25_56 H25_56 0.9500
C26_56 H26_56 0.9500
C27_56 O5_56 1.250(7)
C27_56 O6_56 1.299(7)
O2_56 H2A_56 0.8400
O3_56 H3A_56 0.8400
O6_56 H6A_56 0.8400

loop_
_geom_torsion_atom_site_label_1
_geom_torsion_atom_site_label_2
_geom_torsion_atom_site_label_3
_geom_torsion_atom_site_label_4
_geom_torsion
C6_1 C1_1 C2_1 C3_1 -3.0(9)
C7_1 C1_1 C2_1 C3_1 179.3(5)
C1_1 C2_1 C3_1 C4_1 1.3(9)
C1_1 C2_1 C3_1 C14_1 -179.3(5)
C2_1 C3_1 C4_1 C5_1 -0.1(8)
C14_1 C3_1 C4_1 C5_1 -179.6(5)
C3_1 C4_1 C5_1 C6_1 0.7(8)
C3_1 C4_1 C5_1 C21_1 176.7(5)
C4_1 C5_1 C6_1 C1_1 -2.4(8)
C21_1 C5_1 C6_1 C1_1 -178.4(5)
C2_1 C1_1 C6_1 C5_1 3.5(9)
C7_1 C1_1 C6_1 C5_1 -178.8(5)
C2_1 C1_1 C7_1 C12_1 -157.2(6)
C6_1 C1_1 C7_1 C12_1 25.2(8)
C2_1 C1_1 C7_1 C8_1 22.5(8)
C6_1 C1_1 C7_1 C8_1 -155.2(6)
C12_1 C7_1 C8_1 C9_1 0.3(8)
C1_1 C7_1 C8_1 C9_1 -179.4(5)
C7_1 C8_1 C9_1 C10_1 -0.4(9)
C8_1 C9_1 C10_1 C11_1 0.4(8)
C8_1 C9_1 C10_1 C13_1 179.1(5)
C9_1 C10_1 C11_1 C12_1 -0.3(9)
C13_1 C10_1 C11_1 C12_1 -178.9(5)
C10_1 C11_1 C12_1 C7_1 0.2(9)
C8_1 C7_1 C12_1 C11_1 -0.1(8)
C1_1 C7_1 C12_1 C11_1 179.5(5)
C11_1 C10_1 C13_1 O1_1 -177.9(5)
C9_1 C10_1 C13_1 O1_1 3.5(8)
C11_1 C10_1 C13_1 O2_1 -1.4(8)
C9_1 C10_1 C13_1 O2_1 180.0(5)
C4_1 C3_1 C14_1 C15_1 -40.9(8)
C2_1 C3_1 C14_1 C15_1 139.7(6)
C4_1 C3_1 C14_1 C19_1 139.3(6)
C2_1 C3_1 C14_1 C19_1 -40.1(8)
C19_1 C14_1 C15_1 C16_1 -1.6(9)
C3_1 C14_1 C15_1 C16_1 178.6(5)
C14_1 C15_1 C16_1 C17_1 1.3(10)
C15_1 C16_1 C17_1 C18_1 -2.4(10)
C15_1 C16_1 C17_1 C20_1 -176.8(6)
C16_1 C17_1 C18_1 C19_1 3.7(10)
C20_1 C17_1 C18_1 C19_1 178.4(6)
C15_1 C14_1 C19_1 C18_1 2.8(9)
C3_1 C14_1 C19_1 C18_1 -177.4(5)
C17_1 C18_1 C19_1 C14_1 -3.8(9)
C16_1 C17_1 C20_1 O4_1 169.8(6)
C18_1 C17_1 C20_1 O4_1 -4.8(9)
C16_1 C17_1 C20_1 O3_1 -9.8(10)
C18_1 C17_1 C20_1 O3_1 175.5(6)
C6_1 C5_1 C21_1 C22_1 34.2(8)
C4_1 C5_1 C21_1 C22_1 -141.8(6)
C6_1 C5_1 C21_1 C26_1 -145.8(6)
C4_1 C5_1 C21_1 C26_1 38.3(8)
C26_1 C21_1 C22_1 C23_1 -1.3(9)
C5_1 C21_1 C22_1 C23_1 178.8(5)
C21_1 C22_1 C23_1 C24_1 0.4(9)
C22_1 C23_1 C24_1 C25_1 -0.1(9)
C22_1 C23_1 C24_1 C27_1 -179.5(5)
C27_1 C24_1 C25_1 C26_1 -179.9(6)
C23_1 C24_1 C25_1 C26_1 0.8(9)
C24_1 C25_1 C26_1 C21_1 -1.7(10)
C22_1 C21_1 C26_1 C25_1 1.8(9)
C5_1 C21_1 C26_1 C25_1 -178.2(5)
C25_1 C24_1 C27_1 O5_1 -170.9(6)
C23_1 C24_1 C27_1 O5_1 8.4(9)
C25_1 C24_1 C27_1 O6_1 6.7(9)
C23_1 C24_1 C27_1 O6_1 -174.0(6)
C6_2 C1_2 C2_2 C3_2 -2.2(9)
C7_2 C1_2 C2_2 C3_2 179.0(6)
C1_2 C2_2 C3_2 C4_2 -0.5(9)
C1_2 C2_2 C3_2 C14_2 -177.6(6)
C2_2 C3_2 C4_2 C5_2 3.2(9)
C14_2 C3_2 C4_2 C5_2 -179.7(6)
C3_2 C4_2 C5_2 C6_2 -2.9(9)
C3_2 C4_2 C5_2 C21_2 176.9(6)
C4_2 C5_2 C6_2 C1_2 0.0(9)
C21_2 C5_2 C6_2 C1_2 -179.9(5)
C2_2 C1_2 C6_2 C5_2 2.6(8)
C7_2 C1_2 C6_2 C5_2 -178.6(5)
C2_2 C1_2 C7_2 C12_2 -159.0(6)
C6_2 C1_2 C7_2 C12_2 22.3(9)
C2_2 C1_2 C7_2 C8_2 20.7(9)
C6_2 C1_2 C7_2 C8_2 -158.0(5)
C12_2 C7_2 C8_2 C9_2 1.0(9)
C1_2 C7_2 C8_2 C9_2 -178.7(6)
C7_2 C8_2 C9_2 C10_2 0.3(9)
C8_2 C9_2 C10_2 C11_2 -0.7(9)
C8_2 C9_2 C10_2 C13_2 178.2(5)
C9_2 C10_2 C11_2 C12_2 -0.2(9)
C13_2 C10_2 C11_2 C12_2 -179.1(5)
C8_2 C7_2 C12_2 C11_2 -2.0(9)
C1_2 C7_2 C12_2 C11_2 177.7(6)
C10_2 C11_2 C12_2 C7_2 1.6(9)
C11_2 C10_2 C13_2 O2_2 -0.2(9)
C9_2 C10_2 C13_2 O2_2 -179.1(6)
C11_2 C10_2 C13_2 O1_2 177.7(6)
C9_2 C10_2 C13_2 O1_2 -1.2(8)
C2_2 C3_2 C14_2 C15_2 145.5(6)
C4_2 C3_2 C14_2 C15_2 -31.5(9)
C2_2 C3_2 C14_2 C19_2 -41.9(9)
C4_2 C3_2 C14_2 C19_2 141.0(6)
C19_2 C14_2 C15_2 C16_2 4.6(9)
C3_2 C14_2 C15_2 C16_2 177.0(6)
C14_2 C15_2 C16_2 C17_2 -4.5(9)
C15_2 C16_2 C17_2 C18_2 5.2(10)
C15_2 C16_2 C17_2 C20_2 -180.0(6)
C16_2 C17_2 C18_2 C19_2 -5.9(10)
C20_2 C17_2 C18_2 C19_2 179.3(6)
C17_2 C18_2 C19_2 C14_2 5.9(10)
C15_2 C14_2 C19_2 C18_2 -5.2(9)
C3_2 C14_2 C19_2 C18_2 -177.9(5)
C18_2 C17_2 C20_2 O4_2 -8.9(10)
C16_2 C17_2 C20_2 O4_2 176.3(6)
C18_2 C17_2 C20_2 O3_2 174.6(6)
C16_2 C17_2 C20_2 O3_2 -0.2(9)
C6_2 C5_2 C21_2 C22_2 32.8(9)
C4_2 C5_2 C21_2 C22_2 -147.1(6)
C6_2 C5_2 C21_2 C26_2 -146.4(6)
C4_2 C5_2 C21_2 C26_2 33.7(8)
C26_2 C21_2 C22_2 C23_2 -3.7(9)
C5_2 C21_2 C22_2 C23_2 177.1(5)
C21_2 C22_2 C23_2 C24_2 6.5(9)
C22_2 C23_2 C24_2 C25_2 -5.1(9)
C22_2 C23_2 C24_2 C27_2 179.6(5)
C23_2 C24_2 C25_2 C26_2 1.2(9)
C27_2 C24_2 C25_2 C26_2 176.6(5)
C24_2 C25_2 C26_2 C21_2 1.8(10)
C22_2 C21_2 C26_2 C25_2 -0.7(9)
C5_2 C21_2 C26_2 C25_2 178.6(6)
C23_2 C24_2 C27_2 O5_2 1.0(8)
C25_2 C24_2 C27_2 O5_2 -174.5(6)
C23_2 C24_2 C27_2 O6_2 -177.4(5)
C25_2 C24_2 C27_2 O6_2 7.1(8)
C6_3 C1_3 C2_3 C3_3 0.5(9)
C7_3 C1_3 C2_3 C3_3 -179.3(6)
C1_3 C2_3 C3_3 C4_3 -3.1(9)
C1_3 C2_3 C3_3 C14_3 178.8(6)
C2_3 C3_3 C4_3 C5_3 3.1(9)
C14_3 C3_3 C4_3 C5_3 -178.8(5)
C3_3 C4_3 C5_3 C6_3 -0.5(9)
C3_3 C4_3 C5_3 C21_3 179.4(6)
C4_3 C5_3 C6_3 C1_3 -2.2(9)
C21_3 C5_3 C6_3 C1_3 177.9(5)
C2_3 C1_3 C6_3 C5_3 2.2(9)
C7_3 C1_3 C6_3 C5_3 -177.9(6)
C2_3 C1_3 C7_3 C12_3 -156.6(6)
C6_3 C1_3 C7_3 C12_3 23.6(9)
C2_3 C1_3 C7_3 C8_3 25.2(9)
C6_3 C1_3 C7_3 C8_3 -154.6(6)
C12_3 C7_3 C8_3 C9_3 5.0(9)
C1_3 C7_3 C8_3 C9_3 -176.7(6)
C7_3 C8_3 C9_3 C10_3 -4.0(9)
C8_3 C9_3 C10_3 C11_3 1.6(9)
C8_3 C9_3 C10_3 C13_3 179.3(6)
C9_3 C10_3 C11_3 C12_3 -0.3(10)
C13_3 C10_3 C11_3 C12_3 -178.0(6)
C10_3 C11_3 C12_3 C7_3 1.5(10)
C8_3 C7_3 C12_3 C11_3 -3.8(9)
C1_3 C7_3 C12_3 C11_3 178.0(6)
C9_3 C10_3 C13_3 O1_3 2.9(10)
C11_3 C10_3 C13_3 O1_3 -179.5(6)
C9_3 C10_3 C13_3 O2_3 -176.3(6)
C11_3 C10_3 C13_3 O2_3 1.3(10)
C2_3 C3_3 C14_3 C15_3 141.7(6)
C4_3 C3_3 C14_3 C15_3 -36.4(9)
C2_3 C3_3 C14_3 C19_3 -41.4(8)
C4_3 C3_3 C14_3 C19_3 140.6(6)
C19_3 C14_3 C15_3 C16_3 3.4(9)
C3_3 C14_3 C15_3 C16_3 -179.6(6)
C14_3 C15_3 C16_3 C17_3 -3.8(10)
C15_3 C16_3 C17_3 C18_3 2.2(10)
C15_3 C16_3 C17_3 C20_3 -177.4(6)
C16_3 C17_3 C18_3 C19_3 -0.4(10)
C20_3 C17_3 C18_3 C19_3 179.2(6)
C17_3 C18_3 C19_3 C14_3 0.1(9)
C15_3 C14_3 C19_3 C18_3 -1.5(9)
C3_3 C14_3 C19_3 C18_3 -178.6(5)
C16_3 C17_3 C20_3 O3_3 -3.0(10)
C18_3 C17_3 C20_3 O3_3 177.4(6)
C16_3 C17_3 C20_3 O4_3 174.1(6)
C18_3 C17_3 C20_3 O4_3 -5.6(10)
C6_3 C5_3 C21_3 C26_3 -140.4(6)
C4_3 C5_3 C21_3 C26_3 39.7(8)
C6_3 C5_3 C21_3 C22_3 36.4(8)
C4_3 C5_3 C21_3 C22_3 -143.5(6)
C26_3 C21_3 C22_3 C23_3 -2.4(9)
C5_3 C21_3 C22_3 C23_3 -179.2(5)
C21_3 C22_3 C23_3 C24_3 0.0(9)
C22_3 C23_3 C24_3 C25_3 1.0(10)
C22_3 C23_3 C24_3 C27_3 -179.5(6)
C23_3 C24_3 C25_3 C26_3 0.3(10)
C27_3 C24_3 C25_3 C26_3 -179.1(6)
C22_3 C21_3 C26_3 C25_3 3.9(9)
C5_3 C21_3 C26_3 C25_3 -179.4(5)
C24_3 C25_3 C26_3 C21_3 -2.8(9)
C23_3 C24_3 C27_3 O5_3 4.5(10)
C25_3 C24_3 C27_3 O5_3 -176.0(6)
C23_3 C24_3 C27_3 O6_3 -174.6(6)
C25_3 C24_3 C27_3 O6_3 4.9(9)
C6_4 C1_4 C2_4 C3_4 -5.2(9)
C7_4 C1_4 C2_4 C3_4 177.2(5)
C1_4 C2_4 C3_4 C4_4 0.9(9)
C1_4 C2_4 C3_4 C14_4 177.3(6)
C2_4 C3_4 C4_4 C5_4 1.0(9)
C14_4 C3_4 C4_4 C5_4 -175.4(6)
C3_4 C4_4 C5_4 C6_4 1.5(9)
C3_4 C4_4 C5_4 C21_4 -179.4(6)
C4_4 C5_4 C6_4 C1_4 -5.9(9)
C21_4 C5_4 C6_4 C1_4 175.0(5)
C2_4 C1_4 C6_4 C5_4 7.8(9)
C7_4 C1_4 C6_4 C5_4 -174.6(6)
C2_4 C1_4 C7_4 C8_4 21.0(9)
C6_4 C1_4 C7_4 C8_4 -156.6(6)
C2_4 C1_4 C7_4 C12_4 -157.0(6)
C6_4 C1_4 C7_4 C12_4 25.4(9)
C12_4 C7_4 C8_4 C9_4 -1.5(9)
C1_4 C7_4 C8_4 C9_4 -179.5(6)
C7_4 C8_4 C9_4 C10_4 3.4(9)
C8_4 C9_4 C10_4 C11_4 -2.4(9)
C8_4 C9_4 C10_4 C13_4 175.0(6)
C9_4 C10_4 C11_4 C12_4 -0.4(9)
C13_4 C10_4 C11_4 C12_4 -177.8(6)
C10_4 C11_4 C12_4 C7_4 2.4(9)
C8_4 C7_4 C12_4 C11_4 -1.5(9)
C1_4 C7_4 C12_4 C11_4 176.5(6)
C9_4 C10_4 C13_4 O2_4 -176.2(6)
C11_4 C10_4 C13_4 O2_4 1.0(9)
C9_4 C10_4 C13_4 O1_4 2.5(9)
C11_4 C10_4 C13_4 O1_4 179.7(6)
C2_4 C3_4 C14_4 C15_4 144.9(6)
C4_4 C3_4 C14_4 C15_4 -38.6(9)
C2_4 C3_4 C14_4 C19_4 -39.6(9)
C4_4 C3_4 C14_4 C19_4 136.9(6)
C19_4 C14_4 C15_4 C16_4 4.1(10)
C3_4 C14_4 C15_4 C16_4 179.6(6)
C14_4 C15_4 C16_4 C17_4 -2.8(10)
C15_4 C16_4 C17_4 C18_4 -0.8(10)
C15_4 C16_4 C17_4 C20_4 -177.6(6)
C16_4 C17_4 C18_4 C19_4 2.7(10)
C20_4 C17_4 C18_4 C19_4 179.5(6)
C17_4 C18_4 C19_4 C14_4 -1.3(10)
C15_4 C14_4 C19_4 C18_4 -2.0(10)
C3_4 C14_4 C19_4 C18_4 -177.6(6)
C18_4 C17_4 C20_4 O3_4 173.8(6)
C16_4 C17_4 C20_4 O3_4 -9.3(10)
C18_4 C17_4 C20_4 O4_4 -8.7(10)
C16_4 C17_4 C20_4 O4_4 168.2(6)
C6_4 C5_4 C21_4 C26_4 -143.2(6)
C4_4 C5_4 C21_4 C26_4 37.6(9)
C6_4 C5_4 C21_4 C22_4 36.1(9)
C4_4 C5_4 C21_4 C22_4 -143.0(6)
C26_4 C21_4 C22_4 C23_4 3.2(10)
C5_4 C21_4 C22_4 C23_4 -176.2(6)
C21_4 C22_4 C23_4 C24_4 -1.7(11)
C22_4 C23_4 C24_4 C25_4 0.3(11)
C22_4 C23_4 C24_4 C27_4 178.9(7)
C23_4 C24_4 C25_4 C26_4 -0.3(10)
C27_4 C24_4 C25_4 C26_4 -178.7(6)
C22_4 C21_4 C26_4 C25_4 -3.2(10)
C5_4 C21_4 C26_4 C25_4 176.1(5)
C24_4 C25_4 C26_4 C21_4 1.8(10)
C25_4 C24_4 C27_4 O5_4 -176.0(7)
C23_4 C24_4 C27_4 O5_4 5.6(11)
C25_4 C24_4 C27_4 O6_4 1.4(11)
C23_4 C24_4 C27_4 O6_4 -177.1(7)
C6_5 C1_5 C2_5 C3_5 0.7(9)
C7_5 C1_5 C2_5 C3_5 -175.8(5)
C1_5 C2_5 C3_5 C4_5 -4.7(9)
C1_5 C2_5 C3_5 C14_5 175.3(5)
C2_5 C3_5 C4_5 C5_5 5.7(10)
C14_5 C3_5 C4_5 C5_5 -174.3(6)
C3_5 C4_5 C5_5 C6_5 -2.8(10)
C3_5 C4_5 C5_5 C21_5 175.9(6)
C2_5 C1_5 C6_5 C5_5 2.3(9)
C7_5 C1_5 C6_5 C5_5 178.8(6)
C4_5 C5_5 C6_5 C1_5 -1.3(9)
C21_5 C5_5 C6_5 C1_5 -180.0(6)
C6_5 C1_5 C7_5 C8_5 -154.7(6)
C2_5 C1_5 C7_5 C8_5 21.8(9)
C6_5 C1_5 C7_5 C12_5 28.9(9)
C2_5 C1_5 C7_5 C12_5 -154.6(6)
C12_5 C7_5 C8_5 C9_5 -6.0(10)
C1_5 C7_5 C8_5 C9_5 177.5(6)
C7_5 C8_5 C9_5 C10_5 8.0(10)
C8_5 C9_5 C10_5 C11_5 -7.5(10)
C8_5 C9_5 C10_5 C13_5 176.9(6)
C9_5 C10_5 C11_5 C12_5 5.0(10)
C13_5 C10_5 C11_5 C12_5 -179.4(6)
C10_5 C11_5 C12_5 C7_5 -2.8(10)
C8_5 C7_5 C12_5 C11_5 3.3(9)
C1_5 C7_5 C12_5 C11_5 179.8(6)
C11_5 C10_5 C13_5 O2_5 6.7(9)
C9_5 C10_5 C13_5 O2_5 -177.5(6)
C11_5 C10_5 C13_5 O1_5 -173.9(6)
C9_5 C10_5 C13_5 O1_5 1.9(9)
C4_5 C3_5 C14_5 C19_5 141.1(6)
C2_5 C3_5 C14_5 C19_5 -39.0(9)
C4_5 C3_5 C14_5 C15_5 -35.5(9)
C2_5 C3_5 C14_5 C15_5 144.4(6)
C19_5 C14_5 C15_5 C16_5 3.9(10)
C3_5 C14_5 C15_5 C16_5 -179.5(6)
C14_5 C15_5 C16_5 C17_5 -5.5(9)
C15_5 C16_5 C17_5 C18_5 4.7(9)
C15_5 C16_5 C17_5 C20_5 -178.4(6)
C16_5 C17_5 C18_5 C19_5 -2.1(10)
C20_5 C17_5 C18_5 C19_5 -178.8(6)
C15_5 C14_5 C19_5 C18_5 -1.2(10)
C3_5 C14_5 C19_5 C18_5 -177.8(6)
C17_5 C18_5 C19_5 C14_5 0.2(10)
C18_5 C17_5 C20_5 O3_5 170.8(6)
C16_5 C17_5 C20_5 O3_5 -6.1(9)
C18_5 C17_5 C20_5 O4_5 -8.3(10)
C16_5 C17_5 C20_5 O4_5 174.7(6)
C6_5 C5_5 C21_5 C22_5 31.9(9)
C4_5 C5_5 C21_5 C22_5 -146.8(6)
C6_5 C5_5 C21_5 C26_5 -142.5(6)
C4_5 C5_5 C21_5 C26_5 38.9(8)
C26_5 C21_5 C22_5 C23_5 0.8(9)
C5_5 C21_5 C22_5 C23_5 -173.6(5)
C21_5 C22_5 C23_5 C24_5 -1.0(9)
C22_5 C23_5 C24_5 C25_5 0.2(9)
C22_5 C23_5 C24_5 C27_5 -179.2(6)
C23_5 C24_5 C25_5 C26_5 0.9(9)
C27_5 C24_5 C25_5 C26_5 -179.7(6)
C24_5 C25_5 C26_5 C21_5 -1.1(9)
C22_5 C21_5 C26_5 C25_5 0.3(9)
C5_5 C21_5 C26_5 C25_5 174.7(5)
C23_5 C24_5 C27_5 O6_5 -173.9(6)
C25_5 C24_5 C27_5 O6_5 6.7(9)
C23_5 C24_5 C27_5 O5_5 4.2(9)
C25_5 C24_5 C27_5 O5_5 -175.2(6)
C6_6 C1_6 C2_6 C3_6 -2.1(9)
C7_6 C1_6 C2_6 C3_6 -178.5(5)
C1_6 C2_6 C3_6 C4_6 2.4(9)
C1_6 C2_6 C3_6 C14_6 176.3(5)
C2_6 C3_6 C4_6 C5_6 -3.9(9)
C14_6 C3_6 C4_6 C5_6 -177.8(5)
C3_6 C4_6 C5_6 C6_6 5.3(9)
C3_6 C4_6 C5_6 C21_6 180.0(5)
C2_6 C1_6 C6_6 C5_6 3.5(8)
C7_6 C1_6 C6_6 C5_6 179.8(5)
C4_6 C5_6 C6_6 C1_6 -5.1(9)
C21_6 C5_6 C6_6 C1_6 -179.7(5)
C6_6 C1_6 C7_6 C8_6 -152.8(6)
C2_6 C1_6 C7_6 C8_6 23.6(9)
C6_6 C1_6 C7_6 C12_6 29.0(8)
C2_6 C1_6 C7_6 C12_6 -154.6(6)
C12_6 C7_6 C8_6 C9_6 -2.2(9)
C1_6 C7_6 C8_6 C9_6 179.5(6)
C7_6 C8_6 C9_6 C10_6 1.4(9)
C8_6 C9_6 C10_6 C11_6 -2.5(9)
C8_6 C9_6 C10_6 C13_6 177.9(6)
C9_6 C10_6 C11_6 C12_6 4.6(9)
C13_6 C10_6 C11_6 C12_6 -175.7(6)
C10_6 C11_6 C12_6 C7_6 -5.6(9)
C8_6 C7_6 C12_6 C11_6 4.2(9)
C1_6 C7_6 C12_6 C11_6 -177.5(6)
C11_6 C10_6 C13_6 O2_6 5.4(9)
C9_6 C10_6 C13_6 O2_6 -174.9(6)
C11_6 C10_6 C13_6 O1_6 -174.5(6)
C9_6 C10_6 C13_6 O1_6 5.1(9)
C2_6 C3_6 C14_6 C19_6 -34.7(8)
C4_6 C3_6 C14_6 C19_6 139.2(6)
C2_6 C3_6 C14_6 C15_6 145.5(6)
C4_6 C3_6 C14_6 C15_6 -40.6(8)
C19_6 C14_6 C15_6 C16_6 -1.7(9)
C3_6 C14_6 C15_6 C16_6 178.1(5)
C14_6 C15_6 C16_6 C17_6 1.0(8)
C15_6 C16_6 C17_6 C18_6 0.2(9)
C15_6 C16_6 C17_6 C20_6 -178.9(5)
C16_6 C17_6 C18_6 C19_6 -0.6(9)
C20_6 C17_6 C18_6 C19_6 178.5(5)
C15_6 C14_6 C19_6 C18_6 1.3(9)
C3_6 C14_6 C19_6 C18_6 -178.5(5)
C17_6 C18_6 C19_6 C14_6 -0.1(9)
C16_6 C17_6 C20_6 O4_6 176.9(6)
C18_6 C17_6 C20_6 O4_6 -2.2(9)
C16_6 C17_6 C20_6 O3_6 -2.8(8)
C18_6 C17_6 C20_6 O3_6 178.0(5)
C6_6 C5_6 C21_6 C26_6 -144.2(6)
C4_6 C5_6 C21_6 C26_6 41.2(8)
C6_6 C5_6 C21_6 C22_6 34.8(9)
C4_6 C5_6 C21_6 C22_6 -139.8(6)
C26_6 C21_6 C22_6 C23_6 1.0(8)
C5_6 C21_6 C22_6 C23_6 -178.1(5)
C21_6 C22_6 C23_6 C24_6 -1.0(9)
C22_6 C23_6 C24_6 C25_6 1.0(9)
C22_6 C23_6 C24_6 C27_6 -179.3(6)
C23_6 C24_6 C25_6 C26_6 -1.0(9)
C27_6 C24_6 C25_6 C26_6 179.3(6)
C24_6 C25_6 C26_6 C21_6 1.0(9)
C22_6 C21_6 C26_6 C25_6 -1.0(9)
C5_6 C21_6 C26_6 C25_6 178.1(5)
C23_6 C24_6 C27_6 O5_6 2.6(10)
C25_6 C24_6 C27_6 O5_6 -177.7(6)
C23_6 C24_6 C27_6 O6_6 -177.3(6)
C25_6 C24_6 C27_6 O6_6 2.4(9)
C6_7 C1_7 C2_7 C3_7 -1.0(9)
C7_7 C1_7 C2_7 C3_7 179.1(5)
C1_7 C2_7 C3_7 C4_7 2.5(9)
C1_7 C2_7 C3_7 C14_7 177.3(5)
C2_7 C3_7 C4_7 C5_7 -2.4(9)
C14_7 C3_7 C4_7 C5_7 -177.2(6)
C3_7 C4_7 C5_7 C6_7 1.0(9)
C3_7 C4_7 C5_7 C21_7 177.9(6)
C4_7 C5_7 C6_7 C1_7 0.5(9)
C21_7 C5_7 C6_7 C1_7 -176.4(6)
C2_7 C1_7 C6_7 C5_7 -0.5(9)
C7_7 C1_7 C6_7 C5_7 179.4(6)
C2_7 C1_7 C7_7 C12_7 -153.4(6)
C6_7 C1_7 C7_7 C12_7 26.7(9)
C2_7 C1_7 C7_7 C8_7 27.9(9)
C6_7 C1_7 C7_7 C8_7 -152.0(6)
C12_7 C7_7 C8_7 C9_7 -0.4(9)
C1_7 C7_7 C8_7 C9_7 178.3(6)
C7_7 C8_7 C9_7 C10_7 0.2(9)
C8_7 C9_7 C10_7 C11_7 0.1(9)
C8_7 C9_7 C10_7 C13_7 -179.4(6)
C9_7 C10_7 C11_7 C12_7 -0.2(10)
C13_7 C10_7 C11_7 C12_7 179.4(6)
C10_7 C11_7 C12_7 C7_7 -0.1(10)
C8_7 C7_7 C12_7 C11_7 0.4(9)
C1_7 C7_7 C12_7 C11_7 -178.4(6)
C9_7 C10_7 C13_7 O2_7 -174.3(6)
C11_7 C10_7 C13_7 O2_7 6.2(9)
C9_7 C10_7 C13_7 O1_7 4.3(9)
C11_7 C10_7 C13_7 O1_7 -175.3(6)
C4_7 C3_7 C14_7 C19_7 136.7(6)
C2_7 C3_7 C14_7 C19_7 -38.1(8)
C4_7 C3_7 C14_7 C15_7 -39.4(9)
C2_7 C3_7 C14_7 C15_7 145.8(6)
C19_7 C14_7 C15_7 C16_7 1.2(9)
C3_7 C14_7 C15_7 C16_7 177.2(6)
C14_7 C15_7 C16_7 C17_7 -1.3(10)
C15_7 C16_7 C17_7 C18_7 1.8(10)
C15_7 C16_7 C17_7 C20_7 -177.6(6)
C16_7 C17_7 C18_7 C19_7 -2.2(9)
C20_7 C17_7 C18_7 C19_7 177.2(5)
C17_7 C18_7 C19_7 C14_7 2.2(9)
C15_7 C14_7 C19_7 C18_7 -1.6(9)
C3_7 C14_7 C19_7 C18_7 -177.8(5)
C16_7 C17_7 C20_7 O4_7 176.2(6)
C18_7 C17_7 C20_7 O4_7 -3.2(9)
C16_7 C17_7 C20_7 O3_7 0.8(9)
C18_7 C17_7 C20_7 O3_7 -178.6(5)
C6_7 C5_7 C21_7 C22_7 34.1(9)
C4_7 C5_7 C21_7 C22_7 -142.7(6)
C6_7 C5_7 C21_7 C26_7 -144.1(6)
C4_7 C5_7 C21_7 C26_7 39.1(9)
C26_7 C21_7 C22_7 C23_7 -3.8(9)
C5_7 C21_7 C22_7 C23_7 177.9(5)
C21_7 C22_7 C23_7 C24_7 4.2(9)
C22_7 C23_7 C24_7 C25_7 -2.2(9)
C22_7 C23_7 C24_7 C27_7 -179.6(6)
C23_7 C24_7 C25_7 C26_7 0.1(10)
C27_7 C24_7 C25_7 C26_7 177.5(6)
C24_7 C25_7 C26_7 C21_7 0.1(10)
C22_7 C21_7 C26_7 C25_7 1.7(9)
C5_7 C21_7 C26_7 C25_7 -180.0(6)
C23_7 C24_7 C27_7 O5_7 4.7(11)
C25_7 C24_7 C27_7 O5_7 -172.7(7)
C23_7 C24_7 C27_7 O6_7 -179.3(6)
C25_7 C24_7 C27_7 O6_7 3.3(10)
C6_8 C1_8 C2_8 C3_8 1.3(8)
C7_8 C1_8 C2_8 C3_8 -176.8(5)
C1_8 C2_8 C3_8 C4_8 0.2(8)
C1_8 C2_8 C3_8 C14_8 -179.3(5)
C2_8 C3_8 C4_8 C5_8 -1.3(8)
C14_8 C3_8 C4_8 C5_8 178.2(5)
C3_8 C4_8 C5_8 C6_8 0.7(8)
C3_8 C4_8 C5_8 C21_8 -176.8(5)
C2_8 C1_8 C6_8 C5_8 -2.0(9)
C7_8 C1_8 C6_8 C5_8 176.1(5)
C4_8 C5_8 C6_8 C1_8 1.0(9)
C21_8 C5_8 C6_8 C1_8 178.4(6)
C6_8 C1_8 C7_8 C12_8 -23.2(8)
C2_8 C1_8 C7_8 C12_8 154.8(5)
C6_8 C1_8 C7_8 C8_8 153.5(6)
C2_8 C1_8 C7_8 C8_8 -28.5(8)
C12_8 C7_8 C8_8 C9_8 0.8(8)
C1_8 C7_8 C8_8 C9_8 -176.0(5)
C7_8 C8_8 C9_8 C10_8 -0.1(8)
C8_8 C9_8 C10_8 C11_8 0.5(8)
C8_8 C9_8 C10_8 C13_8 -179.3(5)
C9_8 C10_8 C11_8 C12_8 -1.4(8)
C13_8 C10_8 C11_8 C12_8 178.4(5)
C8_8 C7_8 C12_8 C11_8 -1.8(8)
C1_8 C7_8 C12_8 C11_8 174.9(5)
C10_8 C11_8 C12_8 C7_8 2.1(8)
C9_8 C10_8 C13_8 O2_8 175.9(6)
C11_8 C10_8 C13_8 O2_8 -3.8(9)
C9_8 C10_8 C13_8 O1_8 -3.5(8)
C11_8 C10_8 C13_8 O1_8 176.7(5)
C2_8 C3_8 C14_8 C15_8 -144.9(6)
C4_8 C3_8 C14_8 C15_8 35.6(8)
C2_8 C3_8 C14_8 C19_8 33.1(8)
C4_8 C3_8 C14_8 C19_8 -146.4(6)
C19_8 C14_8 C15_8 C16_8 3.7(9)
C3_8 C14_8 C15_8 C16_8 -178.2(6)
C14_8 C15_8 C16_8 C17_8 -2.8(10)
C15_8 C16_8 C17_8 C18_8 2.0(10)
C15_8 C16_8 C17_8 C20_8 174.9(6)
C16_8 C17_8 C18_8 C19_8 -2.3(9)
C20_8 C17_8 C18_8 C19_8 -175.3(6)
C17_8 C18_8 C19_8 C14_8 3.3(9)
C15_8 C14_8 C19_8 C18_8 -4.0(9)
C3_8 C14_8 C19_8 C18_8 177.9(5)
C16_8 C17_8 C20_8 O3_8 11.6(10)
C18_8 C17_8 C20_8 O3_8 -175.6(6)
C16_8 C17_8 C20_8 O4_8 -172.9(6)
C18_8 C17_8 C20_8 O4_8 -0.1(9)
C6_8 C5_8 C21_8 C26_8 142.3(6)
C4_8 C5_8 C21_8 C26_8 -40.2(8)
C6_8 C5_8 C21_8 C22_8 -38.7(8)
C4_8 C5_8 C21_8 C22_8 138.7(6)
C26_8 C21_8 C22_8 C23_8 2.0(9)
C5_8 C21_8 C22_8 C23_8 -177.0(5)
C21_8 C22_8 C23_8 C24_8 -3.2(9)
C22_8 C23_8 C24_8 C25_8 3.9(10)
C22_8 C23_8 C24_8 C27_8 -179.0(6)
C23_8 C24_8 C25_8 C26_8 -3.2(9)
C27_8 C24_8 C25_8 C26_8 179.6(5)
C22_8 C21_8 C26_8 C25_8 -1.6(9)
C5_8 C21_8 C26_8 C25_8 177.4(5)
C24_8 C25_8 C26_8 C21_8 2.1(9)
C23_8 C24_8 C27_8 O6_8 175.3(6)
C25_8 C24_8 C27_8 O6_8 -7.5(10)
C23_8 C24_8 C27_8 O5_8 -4.9(9)
C25_8 C24_8 C27_8 O5_8 172.3(6)
C6_9 C1_9 C2_9 C3_9 -1.8(8)
C7_9 C1_9 C2_9 C3_9 180.0(5)
C1_9 C2_9 C3_9 C4_9 0.8(8)
C1_9 C2_9 C3_9 C14_9 -175.7(5)
C2_9 C3_9 C4_9 C5_9 1.7(8)
C14_9 C3_9 C4_9 C5_9 178.1(6)
C3_9 C4_9 C5_9 C6_9 -3.1(9)
C3_9 C4_9 C5_9 C21_9 -179.4(5)
C4_9 C5_9 C6_9 C1_9 2.0(9)
C21_9 C5_9 C6_9 C1_9 178.2(5)
C2_9 C1_9 C6_9 C5_9 0.4(9)
C7_9 C1_9 C6_9 C5_9 178.6(6)
C6_9 C1_9 C7_9 C12_9 -21.9(9)
C2_9 C1_9 C7_9 C12_9 156.3(5)
C6_9 C1_9 C7_9 C8_9 157.1(6)
C2_9 C1_9 C7_9 C8_9 -24.7(8)
C12_9 C7_9 C8_9 C9_9 0.9(8)
C1_9 C7_9 C8_9 C9_9 -178.2(5)
C7_9 C8_9 C9_9 C10_9 -0.2(8)
C8_9 C9_9 C10_9 C11_9 -0.6(8)
C8_9 C9_9 C10_9 C13_9 -177.7(5)
C9_9 C10_9 C11_9 C12_9 0.7(8)
C13_9 C10_9 C11_9 C12_9 178.0(5)
C10_9 C11_9 C12_9 C7_9 0.0(9)
C8_9 C7_9 C12_9 C11_9 -0.8(8)
C1_9 C7_9 C12_9 C11_9 178.3(6)
C9_9 C10_9 C13_9 O2_9 177.0(6)
C11_9 C10_9 C13_9 O2_9 -0.1(9)
C9_9 C10_9 C13_9 O1_9 -4.7(9)
C11_9 C10_9 C13_9 O1_9 178.2(5)
C4_9 C3_9 C14_9 C15_9 39.4(9)
C2_9 C3_9 C14_9 C15_9 -144.3(6)
C4_9 C3_9 C14_9 C19_9 -144.1(6)
C2_9 C3_9 C14_9 C19_9 32.2(9)
C19_9 C14_9 C15_9 C16_9 4.5(9)
C3_9 C14_9 C15_9 C16_9 -178.9(6)
C14_9 C15_9 C16_9 C17_9 -0.7(10)
C15_9 C16_9 C17_9 C18_9 -5.2(9)
C15_9 C16_9 C17_9 C20_9 179.2(6)
C16_9 C17_9 C18_9 C19_9 7.5(10)
C20_9 C17_9 C18_9 C19_9 -176.9(6)
C17_9 C18_9 C19_9 C14_9 -3.6(10)
C15_9 C14_9 C19_9 C18_9 -2.3(9)
C3_9 C14_9 C19_9 C18_9 -179.0(6)
C18_9 C17_9 C20_9 O4_9 2.8(10)
C16_9 C17_9 C20_9 O4_9 178.3(6)
C18_9 C17_9 C20_9 O3_9 -176.2(6)
C16_9 C17_9 C20_9 O3_9 -0.7(10)
C6_9 C5_9 C21_9 C26_9 144.4(6)
C4_9 C5_9 C21_9 C26_9 -39.4(8)
C6_9 C5_9 C21_9 C22_9 -33.8(8)
C4_9 C5_9 C21_9 C22_9 142.4(6)
C26_9 C21_9 C22_9 C23_9 -1.1(9)
C5_9 C21_9 C22_9 C23_9 177.1(5)
C21_9 C22_9 C23_9 C24_9 0.3(9)
C22_9 C23_9 C24_9 C25_9 -2.1(9)
C22_9 C23_9 C24_9 C27_9 177.9(5)
C23_9 C24_9 C25_9 C26_9 5.0(9)
C27_9 C24_9 C25_9 C26_9 -175.0(6)
C24_9 C25_9 C26_9 C21_9 -6.1(10)
C22_9 C21_9 C26_9 C25_9 4.0(9)
C5_9 C21_9 C26_9 C25_9 -174.1(6)
C25_9 C24_9 C27_9 O5_9 179.0(6)
C23_9 C24_9 C27_9 O5_9 -1.0(9)
C25_9 C24_9 C27_9 O6_9 -6.7(9)
C23_9 C24_9 C27_9 O6_9 173.3(5)
C6_10 C1_10 C2_10 C3_10 -0.8(9)
C7_10 C1_10 C2_10 C3_10 179.0(6)
C1_10 C2_10 C3_10 C4_10 1.1(9)
C1_10 C2_10 C3_10 C14_10 -175.5(6)
C2_10 C3_10 C4_10 C5_10 -1.5(9)
C14_10 C3_10 C4_10 C5_10 175.2(6)
C3_10 C4_10 C5_10 C6_10 1.8(9)
C3_10 C4_10 C5_10 C21_10 179.3(6)
C4_10 C5_10 C6_10 C1_10 -1.5(9)
C21_10 C5_10 C6_10 C1_10 -179.2(6)
C2_10 C1_10 C6_10 C5_10 1.1(9)
C7_10 C1_10 C6_10 C5_10 -178.8(6)
C2_10 C1_10 C7_10 C8_10 -22.7(9)
C6_10 C1_10 C7_10 C8_10 157.1(6)
C2_10 C1_10 C7_10 C12_10 157.6(6)
C6_10 C1_10 C7_10 C12_10 -22.6(8)
C12_10 C7_10 C8_10 C9_10 -3.4(9)
C1_10 C7_10 C8_10 C9_10 176.9(6)
C7_10 C8_10 C9_10 C10_10 5.6(10)
C8_10 C9_10 C10_10 C11_10 -5.2(10)
C8_10 C9_10 C10_10 C13_10 -178.1(6)
C9_10 C10_10 C11_10 C12_10 2.8(10)
C13_10 C10_10 C11_10 C12_10 176.0(6)
C10_10 C11_10 C12_10 C7_10 -0.7(9)
C8_10 C7_10 C12_10 C11_10 0.9(9)
C1_10 C7_10 C12_10 C11_10 -179.4(6)
C9_10 C10_10 C13_10 O2_10 173.1(6)
C11_10 C10_10 C13_10 O2_10 0.1(9)
C9_10 C10_10 C13_10 O1_10 -4.4(9)
C11_10 C10_10 C13_10 O1_10 -177.4(6)
C4_10 C3_10 C14_10 C15_10 30.2(9)
C2_10 C3_10 C14_10 C15_10 -153.2(6)
C4_10 C3_10 C14_10 C19_10 -152.4(6)
C2_10 C3_10 C14_10 C19_10 24.2(10)
C19_10 C14_10 C15_10 C16_10 1.0(10)
C3_10 C14_10 C15_10 C16_10 178.4(6)
C14_10 C15_10 C16_10 C17_10 2.0(11)
C15_10 C16_10 C17_10 C18_10 -2.4(11)
C15_10 C16_10 C17_10 C20_10 176.6(7)
C16_10 C17_10 C18_10 C19_10 -0.3(11)
C20_10 C17_10 C18_10 C19_10 -179.3(7)
C17_10 C18_10 C19_10 C14_10 3.3(10)
C15_10 C14_10 C19_10 C18_10 -3.7(10)
C3_10 C14_10 C19_10 C18_10 178.8(6)
C16_10 C17_10 C20_10 O4_10 -177.2(7)
C18_10 C17_10 C20_10 O4_10 1.7(11)
C16_10 C17_10 C20_10 O3_10 8.7(11)
C18_10 C17_10 C20_10 O3_10 -172.4(7)
C4_10 C5_10 C21_10 C22_10 142.3(7)
C6_10 C5_10 C21_10 C22_10 -40.1(9)
C4_10 C5_10 C21_10 C26_10 -40.9(9)
C6_10 C5_10 C21_10 C26_10 136.7(7)
C26_10 C21_10 C22_10 C23_10 0.1(11)
C5_10 C21_10 C22_10 C23_10 177.0(7)
C21_10 C22_10 C23_10 C24_10 -0.9(11)
C22_10 C23_10 C24_10 C25_10 2.1(11)
C22_10 C23_10 C24_10 C27_10 179.9(6)
C23_10 C24_10 C25_10 C26_10 -2.3(9)
C27_10 C24_10 C25_10 C26_10 179.8(6)
C22_10 C21_10 C26_10 C25_10 -0.5(10)
C5_10 C21_10 C26_10 C25_10 -177.5(6)
C24_10 C25_10 C26_10 C21_10 1.6(10)
C23_10 C24_10 C27_10 O5_10 -4.8(10)
C25_10 C24_10 C27_10 O5_10 173.1(7)
C23_10 C24_10 C27_10 O6_10 177.1(6)
C25_10 C24_10 C27_10 O6_10 -5.1(9)
C6_11 C1_11 C2_11 C3_11 3.2(9)
C7_11 C1_11 C2_11 C3_11 -176.2(6)
C1_11 C2_11 C3_11 C4_11 -2.2(10)
C1_11 C2_11 C3_11 C14_11 178.1(6)
C2_11 C3_11 C4_11 C5_11 3.5(9)
C14_11 C3_11 C4_11 C5_11 -176.7(6)
C3_11 C4_11 C5_11 C6_11 -6.2(9)
C3_11 C4_11 C5_11 C21_11 178.0(6)
C4_11 C5_11 C6_11 C1_11 7.6(9)
C21_11 C5_11 C6_11 C1_11 -176.6(6)
C2_11 C1_11 C6_11 C5_11 -6.0(9)
C7_11 C1_11 C6_11 C5_11 173.4(6)
C2_11 C1_11 C7_11 C12_11 156.9(6)
C6_11 C1_11 C7_11 C12_11 -22.6(9)
C2_11 C1_11 C7_11 C8_11 -24.4(9)
C6_11 C1_11 C7_11 C8_11 156.2(6)
C12_11 C7_11 C8_11 C9_11 -4.5(10)
C1_11 C7_11 C8_11 C9_11 176.7(6)
C7_11 C8_11 C9_11 C10_11 0.8(11)
C8_11 C9_11 C10_11 C11_11 3.9(10)
C8_11 C9_11 C10_11 C13_11 -176.5(6)
C9_11 C10_11 C11_11 C12_11 -4.5(9)
C13_11 C10_11 C11_11 C12_11 175.9(6)
C8_11 C7_11 C12_11 C11_11 3.7(9)
C1_11 C7_11 C12_11 C11_11 -177.4(6)
C10_11 C11_11 C12_11 C7_11 0.7(10)
C11_11 C10_11 C13_11 O1_11 177.0(6)
C9_11 C10_11 C13_11 O1_11 -2.5(9)
C11_11 C10_11 C13_11 O2_11 -0.2(9)
C9_11 C10_11 C13_11 O2_11 -179.7(6)
C2_11 C3_11 C14_11 C15_11 -141.9(7)
C4_11 C3_11 C14_11 C15_11 38.4(9)
C2_11 C3_11 C14_11 C19_11 39.2(9)
C4_11 C3_11 C14_11 C19_11 -140.6(6)
C19_11 C14_11 C15_11 C16_11 -1.9(10)
C3_11 C14_11 C15_11 C16_11 179.2(6)
C14_11 C15_11 C16_11 C17_11 2.5(11)
C15_11 C16_11 C17_11 C18_11 -2.4(11)
C15_11 C16_11 C17_11 C20_11 178.1(7)
C16_11 C17_11 C18_11 C19_11 1.7(10)
C20_11 C17_11 C18_11 C19_11 -178.7(6)
C15_11 C14_11 C19_11 C18_11 1.3(10)
C3_11 C14_11 C19_11 C18_11 -179.8(6)
C17_11 C18_11 C19_11 C14_11 -1.2(10)
C18_11 C17_11 C20_11 O3_11 -172.3(7)
C16_11 C17_11 C20_11 O3_11 7.2(11)
C18_11 C17_11 C20_11 O4_11 9.0(10)
C16_11 C17_11 C20_11 O4_11 -171.4(7)
C6_11 C5_11 C21_11 C22_11 -37.7(10)
C4_11 C5_11 C21_11 C22_11 138.1(8)
C6_11 C5_11 C21_11 C26_11 143.2(7)
C4_11 C5_11 C21_11 C26_11 -40.9(9)
C26_11 C21_11 C22_11 C23_11 -4.4(13)
C5_11 C21_11 C22_11 C23_11 176.6(8)
C21_11 C22_11 C23_11 C24_11 2.6(16)
C22_11 C23_11 C24_11 C25_11 -0.2(16)
C22_11 C23_11 C24_11 C27_11 179.3(9)
C23_11 C24_11 C25_11 C26_11 -0.3(12)
C27_11 C24_11 C25_11 C26_11 -179.8(6)
C24_11 C25_11 C26_11 C21_11 -1.6(10)
C22_11 C21_11 C26_11 C25_11 4.0(11)
C5_11 C21_11 C26_11 C25_11 -177.0(6)
C23_11 C24_11 C27_11 O5_11 -0.1(13)
C25_11 C24_11 C27_11 O5_11 179.4(7)
C23_11 C24_11 C27_11 O6_11 174.3(9)
C25_11 C24_11 C27_11 O6_11 -6.2(11)
C7_12 C1_12 C2_12 C3_12 -179.6(6)
C6_12 C1_12 C2_12 C3_12 -3.1(9)
C1_12 C2_12 C3_12 C4_12 2.4(9)
C1_12 C2_12 C3_12 C14_12 -177.3(6)
C2_12 C3_12 C4_12 C5_12 -1.5(9)
C14_12 C3_12 C4_12 C5_12 178.2(6)
C3_12 C4_12 C5_12 C6_12 1.6(9)
C3_12 C4_12 C5_12 C21_12 -179.3(6)
C4_12 C5_12 C6_12 C1_12 -2.6(9)
C21_12 C5_12 C6_12 C1_12 178.3(6)
C7_12 C1_12 C6_12 C5_12 179.6(6)
C2_12 C1_12 C6_12 C5_12 3.2(9)
C6_12 C1_12 C7_12 C8_12 158.4(6)
C2_12 C1_12 C7_12 C8_12 -25.5(9)
C6_12 C1_12 C7_12 C12_12 -23.6(9)
C2_12 C1_12 C7_12 C12_12 152.5(6)
C12_12 C7_12 C8_12 C9_12 -0.1(9)
C1_12 C7_12 C8_12 C9_12 178.0(6)
C7_12 C8_12 C9_12 C10_12 -0.6(10)
C8_12 C9_12 C10_12 C11_12 0.2(9)
C8_12 C9_12 C10_12 C13_12 -178.0(6)
C9_12 C10_12 C11_12 C12_12 0.9(9)
C13_12 C10_12 C11_12 C12_12 179.1(6)
C10_12 C11_12 C12_12 C7_12 -1.6(9)
C8_12 C7_12 C12_12 C11_12 1.2(9)
C1_12 C7_12 C12_12 C11_12 -176.9(6)
C9_12 C10_12 C13_12 O1_12 -0.9(9)
C11_12 C10_12 C13_12 O1_12 -179.0(6)
C9_12 C10_12 C13_12 O2_12 176.5(5)
C11_12 C10_12 C13_12 O2_12 -1.6(9)
C4_12 C3_12 C14_12 C15_12 39.3(9)
C2_12 C3_12 C14_12 C15_12 -141.0(6)
C4_12 C3_12 C14_12 C19_12 -140.3(6)
C2_12 C3_12 C14_12 C19_12 39.4(9)
C19_12 C14_12 C15_12 C16_12 -0.5(10)
C3_12 C14_12 C15_12 C16_12 179.9(6)
C14_12 C15_12 C16_12 C17_12 -1.3(10)
C15_12 C16_12 C17_12 C18_12 2.5(10)
C15_12 C16_12 C17_12 C20_12 176.2(6)
C16_12 C17_12 C18_12 C19_12 -2.0(10)
C20_12 C17_12 C18_12 C19_12 -175.8(6)
C17_12 C18_12 C19_12 C14_12 0.3(10)
C15_12 C14_12 C19_12 C18_12 1.0(10)
C3_12 C14_12 C19_12 C18_12 -179.4(6)
C18_12 C17_12 C20_12 O3_12 -177.4(6)
C16_12 C17_12 C20_12 O3_12 9.1(10)
C18_12 C17_12 C20_12 O4_12 -1.0(10)
C16_12 C17_12 C20_12 O4_12 -174.5(6)
C6_12 C5_12 C21_12 C22_12 -31.1(9)
C4_12 C5_12 C21_12 C22_12 149.9(6)
C6_12 C5_12 C21_12 C26_12 142.8(6)
C4_12 C5_12 C21_12 C26_12 -36.3(9)
C26_12 C21_12 C22_12 C23_12 1.9(9)
C5_12 C21_12 C22_12 C23_12 175.9(6)
C21_12 C22_12 C23_12 C24_12 0.1(10)
C22_12 C23_12 C24_12 C25_12 -1.1(10)
C22_12 C23_12 C24_12 C27_12 176.5(6)
C23_12 C24_12 C25_12 C26_12 0.0(10)
C27_12 C24_12 C25_12 C26_12 -177.6(6)
C24_12 C25_12 C26_12 C21_12 2.1(10)
C22_12 C21_12 C26_12 C25_12 -3.0(9)
C5_12 C21_12 C26_12 C25_12 -177.2(6)
C25_12 C24_12 C27_12 O5_12 173.8(6)
C23_12 C24_12 C27_12 O5_12 -3.9(10)
C25_12 C24_12 C27_12 O6_12 -7.5(9)
C23_12 C24_12 C27_12 O6_12 174.8(6)
C6_13 C1_13 C2_13 C3_13 2.2(9)
C7_13 C1_13 C2_13 C3_13 -178.3(5)
C1_13 C2_13 C3_13 C4_13 -0.7(9)
C1_13 C2_13 C3_13 C14_13 179.9(6)
C2_13 C3_13 C4_13 C5_13 -0.7(8)
C14_13 C3_13 C4_13 C5_13 178.7(5)
C3_13 C4_13 C5_13 C6_13 0.4(8)
C3_13 C4_13 C5_13 C21_13 -179.5(5)
C4_13 C5_13 C6_13 C1_13 1.2(9)
C21_13 C5_13 C6_13 C1_13 -178.9(5)
C2_13 C1_13 C6_13 C5_13 -2.5(9)
C7_13 C1_13 C6_13 C5_13 178.1(6)
C2_13 C1_13 C7_13 C8_13 -23.9(9)
C6_13 C1_13 C7_13 C8_13 155.6(6)
C2_13 C1_13 C7_13 C12_13 155.6(6)
C6_13 C1_13 C7_13 C12_13 -24.9(9)
C12_13 C7_13 C8_13 C9_13 -1.2(9)
C1_13 C7_13 C8_13 C9_13 178.3(5)
C7_13 C8_13 C9_13 C10_13 -0.4(9)
C8_13 C9_13 C10_13 C11_13 3.3(9)
C8_13 C9_13 C10_13 C13_13 -177.0(5)
C9_13 C10_13 C11_13 C12_13 -4.6(9)
C13_13 C10_13 C11_13 C12_13 175.7(5)
C10_13 C11_13 C12_13 C7_13 2.9(9)
C8_13 C7_13 C12_13 C11_13 0.0(9)
C1_13 C7_13 C12_13 C11_13 -179.5(5)
C9_13 C10_13 C13_13 O2_13 178.5(6)
C11_13 C10_13 C13_13 O2_13 -1.8(9)
C9_13 C10_13 C13_13 O1_13 0.1(9)
C11_13 C10_13 C13_13 O1_13 179.8(6)
C4_13 C3_13 C14_13 C15_13 37.2(9)
C2_13 C3_13 C14_13 C15_13 -143.5(6)
C4_13 C3_13 C14_13 C19_13 -138.6(6)
C2_13 C3_13 C14_13 C19_13 40.8(8)
C19_13 C14_13 C15_13 C16_13 -4.2(9)
C3_13 C14_13 C15_13 C16_13 179.9(6)
C14_13 C15_13 C16_13 C17_13 4.2(10)
C15_13 C16_13 C17_13 C18_13 -2.5(10)
C15_13 C16_13 C17_13 C20_13 176.1(6)
C16_13 C17_13 C18_13 C19_13 1.0(10)
C20_13 C17_13 C18_13 C19_13 -177.6(6)
C17_13 C18_13 C19_13 C14_13 -1.2(9)
C15_13 C14_13 C19_13 C18_13 2.8(9)
C3_13 C14_13 C19_13 C18_13 178.7(6)
C18_13 C17_13 C20_13 O3_13 -177.0(6)
C16_13 C17_13 C20_13 O3_13 4.4(10)
C18_13 C17_13 C20_13 O4_13 1.9(10)
C16_13 C17_13 C20_13 O4_13 -176.7(7)
C6_13 C5_13 C21_13 C22_13 -29.7(9)
C4_13 C5_13 C21_13 C22_13 150.2(6)
C6_13 C5_13 C21_13 C26_13 148.1(6)
C4_13 C5_13 C21_13 C26_13 -32.0(8)
C26_13 C21_13 C22_13 C23_13 1.9(9)
C5_13 C21_13 C22_13 C23_13 179.8(6)
C21_13 C22_13 C23_13 C24_13 -2.1(9)
C22_13 C23_13 C24_13 C25_13 2.3(10)
C22_13 C23_13 C24_13 C27_13 178.8(6)
C23_13 C24_13 C25_13 C26_13 -2.3(9)
C27_13 C24_13 C25_13 C26_13 -179.0(6)
C24_13 C25_13 C26_13 C21_13 2.2(9)
C22_13 C21_13 C26_13 C25_13 -2.0(9)
C5_13 C21_13 C26_13 C25_13 -179.9(6)
C23_13 C24_13 C27_13 O6_13 -179.2(6)
C25_13 C24_13 C27_13 O6_13 -2.6(10)
C23_13 C24_13 C27_13 O5_13 -0.9(10)
C25_13 C24_13 C27_13 O5_13 175.7(6)
C6_14 C1_14 C2_14 C3_14 2.9(9)
C7_14 C1_14 C2_14 C3_14 -178.8(6)
C1_14 C2_14 C3_14 C4_14 -1.7(9)
C1_14 C2_14 C3_14 C14_14 -178.8(6)
C2_14 C3_14 C4_14 C5_14 0.6(9)
C14_14 C3_14 C4_14 C5_14 177.6(6)
C3_14 C4_14 C5_14 C6_14 -0.8(8)
C3_14 C4_14 C5_14 C21_14 179.6(5)
C4_14 C5_14 C6_14 C1_14 2.0(8)
C21_14 C5_14 C6_14 C1_14 -178.4(5)
C2_14 C1_14 C6_14 C5_14 -3.0(9)
C7_14 C1_14 C6_14 C5_14 178.6(5)
C2_14 C1_14 C7_14 C12_14 153.8(6)
C6_14 C1_14 C7_14 C12_14 -27.9(9)
C2_14 C1_14 C7_14 C8_14 -23.9(9)
C6_14 C1_14 C7_14 C8_14 154.4(6)
C12_14 C7_14 C8_14 C9_14 0.2(9)
C1_14 C7_14 C8_14 C9_14 177.9(5)
C7_14 C8_14 C9_14 C10_14 0.9(9)
C8_14 C9_14 C10_14 C11_14 -0.8(9)
C8_14 C9_14 C10_14 C13_14 -177.6(6)
C9_14 C10_14 C11_14 C12_14 -0.3(9)
C13_14 C10_14 C11_14 C12_14 176.5(5)
C10_14 C11_14 C12_14 C7_14 1.4(9)
C8_14 C7_14 C12_14 C11_14 -1.3(9)
C1_14 C7_14 C12_14 C11_14 -179.0(6)
C9_14 C10_14 C13_14 O2_14 173.4(6)
C11_14 C10_14 C13_14 O2_14 -3.3(9)
C9_14 C10_14 C13_14 O1_14 -6.8(9)
C11_14 C10_14 C13_14 O1_14 176.5(5)
C4_14 C3_14 C14_14 C19_14 -136.4(6)
C2_14 C3_14 C14_14 C19_14 40.5(9)
C4_14 C3_14 C14_14 C15_14 43.1(9)
C2_14 C3_14 C14_14 C15_14 -140.0(6)
C19_14 C14_14 C15_14 C16_14 -0.5(10)
C3_14 C14_14 C15_14 C16_14 -180.0(6)
C14_14 C15_14 C16_14 C17_14 2.6(10)
C15_14 C16_14 C17_14 C18_14 -1.8(11)
C15_14 C16_14 C17_14 C20_14 178.6(6)
C16_14 C17_14 C18_14 C19_14 -1.1(10)
C20_14 C17_14 C18_14 C19_14 178.4(6)
C15_14 C14_14 C19_14 C18_14 -2.5(9)
C3_14 C14_14 C19_14 C18_14 177.0(5)
C17_14 C18_14 C19_14 C14_14 3.3(9)
C18_14 C17_14 C20_14 O3_14 -175.3(7)
C16_14 C17_14 C20_14 O3_14 4.3(11)
C18_14 C17_14 C20_14 O4_14 7.0(9)
C16_14 C17_14 C20_14 O4_14 -173.5(6)
C6_14 C5_14 C21_14 C26_14 148.9(6)
C4_14 C5_14 C21_14 C26_14 -31.5(8)
C6_14 C5_14 C21_14 C22_14 -32.0(9)
C4_14 C5_14 C21_14 C22_14 147.6(6)
C26_14 C21_14 C22_14 C23_14 -0.2(9)
C5_14 C21_14 C22_14 C23_14 -179.3(5)
C21_14 C22_14 C23_14 C24_14 0.3(9)
C22_14 C23_14 C24_14 C25_14 -3.0(10)
C22_14 C23_14 C24_14 C27_14 178.4(6)
C23_14 C24_14 C25_14 C26_14 5.3(10)
C27_14 C24_14 C25_14 C26_14 -176.0(6)
C22_14 C21_14 C26_14 C25_14 2.8(10)
C5_14 C21_14 C26_14 C25_14 -178.1(6)
C24_14 C25_14 C26_14 C21_14 -5.3(10)
C23_14 C24_14 C27_14 O5_14 -7.1(10)
C25_14 C24_14 C27_14 O5_14 174.3(6)
C23_14 C24_14 C27_14 O6_14 171.0(6)
C25_14 C24_14 C27_14 O6_14 -7.7(9)
C6_15 C1_15 C2_15 C3_15 -0.6(9)
C7_15 C1_15 C2_15 C3_15 177.5(6)
C1_15 C2_15 C3_15 C4_15 1.2(9)
C1_15 C2_15 C3_15 C14_15 -179.0(5)
C2_15 C3_15 C4_15 C5_15 -0.9(8)
C14_15 C3_15 C4_15 C5_15 179.4(5)
C3_15 C4_15 C5_15 C6_15 0.0(8)
C3_15 C4_15 C5_15 C21_15 179.5(5)
C4_15 C5_15 C6_15 C1_15 0.7(9)
C21_15 C5_15 C6_15 C1_15 -178.9(5)
C2_15 C1_15 C6_15 C5_15 -0.4(9)
C7_15 C1_15 C6_15 C5_15 -178.5(5)
C2_15 C1_15 C7_15 C12_15 156.3(6)
C6_15 C1_15 C7_15 C12_15 -25.7(9)
C2_15 C1_15 C7_15 C8_15 -25.0(9)
C6_15 C1_15 C7_15 C8_15 153.0(6)
C12_15 C7_15 C8_15 C9_15 0.0(9)
C1_15 C7_15 C8_15 C9_15 -178.7(5)
C7_15 C8_15 C9_15 C10_15 1.8(8)
C8_15 C9_15 C10_15 C11_15 -1.5(8)
C8_15 C9_15 C10_15 C13_15 175.4(5)
C9_15 C10_15 C11_15 C12_15 -0.7(9)
C13_15 C10_15 C11_15 C12_15 -177.5(6)
C10_15 C11_15 C12_15 C7_15 2.6(10)
C8_15 C7_15 C12_15 C11_15 -2.2(10)
C1_15 C7_15 C12_15 C11_15 176.5(6)
C11_15 C10_15 C13_15 O1_15 179.9(6)
C9_15 C10_15 C13_15 O1_15 3.1(9)
C11_15 C10_15 C13_15 O2_15 -3.9(9)
C9_15 C10_15 C13_15 O2_15 179.3(5)
C2_15 C3_15 C14_15 C19_15 -32.0(9)
C4_15 C3_15 C14_15 C19_15 147.8(6)
C2_15 C3_15 C14_15 C15_15 145.6(6)
C4_15 C3_15 C14_15 C15_15 -34.7(8)
C19_15 C14_15 C15_15 C16_15 0.1(9)
C3_15 C14_15 C15_15 C16_15 -177.5(6)
C14_15 C15_15 C16_15 C17_15 -1.3(10)
C15_15 C16_15 C17_15 C18_15 1.4(10)
C15_15 C16_15 C17_15 C20_15 -178.4(6)
C16_15 C17_15 C18_15 C19_15 -0.3(9)
C20_15 C17_15 C18_15 C19_15 179.4(6)
C15_15 C14_15 C19_15 C18_15 0.9(9)
C3_15 C14_15 C19_15 C18_15 178.5(5)
C17_15 C18_15 C19_15 C14_15 -0.8(9)
C18_15 C17_15 C20_15 O3_15 173.9(6)
C16_15 C17_15 C20_15 O3_15 -6.3(10)
C18_15 C17_15 C20_15 O4_15 -7.6(10)
C16_15 C17_15 C20_15 O4_15 172.2(6)
C6_15 C5_15 C21_15 C22_15 37.5(8)
C4_15 C5_15 C21_15 C22_15 -142.0(6)
C6_15 C5_15 C21_15 C26_15 -142.2(6)
C4_15 C5_15 C21_15 C26_15 38.3(8)
C26_15 C21_15 C22_15 C23_15 1.1(9)
C5_15 C21_15 C22_15 C23_15 -178.6(6)
C21_15 C22_15 C23_15 C24_15 -2.4(10)
C22_15 C23_15 C24_15 C25_15 2.1(10)
C22_15 C23_15 C24_15 C27_15 -176.6(6)
C23_15 C24_15 C25_15 C26_15 -0.6(10)
C27_15 C24_15 C25_15 C26_15 178.1(6)
C24_15 C25_15 C26_15 C21_15 -0.7(10)
C22_15 C21_15 C26_15 C25_15 0.4(9)
C5_15 C21_15 C26_15 C25_15 -179.8(6)
C25_15 C24_15 C27_15 O5_15 -175.6(7)
C23_15 C24_15 C27_15 O5_15 3.1(10)
C25_15 C24_15 C27_15 O6_15 8.9(9)
C23_15 C24_15 C27_15 O6_15 -172.4(6)
C6_16 C1_16 C2_16 C3_16 1.3(8)
C7_16 C1_16 C2_16 C3_16 -177.8(5)
C1_16 C2_16 C3_16 C4_16 0.0(9)
C1_16 C2_16 C3_16 C14_16 -179.7(5)
C2_16 C3_16 C4_16 C5_16 -2.4(8)
C14_16 C3_16 C4_16 C5_16 177.3(5)
C3_16 C4_16 C5_16 C6_16 3.5(8)
C3_16 C4_16 C5_16 C21_16 -179.8(5)
C4_16 C5_16 C6_16 C1_16 -2.3(9)
C21_16 C5_16 C6_16 C1_16 -178.9(6)
C2_16 C1_16 C6_16 C5_16 -0.1(9)
C7_16 C1_16 C6_16 C5_16 178.9(6)
C6_16 C1_16 C7_16 C8_16 157.1(6)
C2_16 C1_16 C7_16 C8_16 -23.9(9)
C6_16 C1_16 C7_16 C12_16 -22.2(9)
C2_16 C1_16 C7_16 C12_16 156.8(5)
C12_16 C7_16 C8_16 C9_16 -1.3(9)
C1_16 C7_16 C8_16 C9_16 179.4(5)
C7_16 C8_16 C9_16 C10_16 0.7(9)
C8_16 C9_16 C10_16 C11_16 2.1(8)
C8_16 C9_16 C10_16 C13_16 -177.3(5)
C9_16 C10_16 C11_16 C12_16 -4.3(9)
C13_16 C10_16 C11_16 C12_16 175.2(5)
C10_16 C11_16 C12_16 C7_16 3.6(9)
C8_16 C7_16 C12_16 C11_16 -0.8(9)
C1_16 C7_16 C12_16 C11_16 178.5(6)
C9_16 C10_16 C13_16 O2_16 178.8(5)
C11_16 C10_16 C13_16 O2_16 -0.6(8)
C9_16 C10_16 C13_16 O1_16 -3.8(8)
C11_16 C10_16 C13_16 O1_16 176.8(5)
C4_16 C3_16 C14_16 C15_16 37.4(8)
C2_16 C3_16 C14_16 C15_16 -142.9(6)
C4_16 C3_16 C14_16 C19_16 -142.4(6)
C2_16 C3_16 C14_16 C19_16 37.3(8)
C19_16 C14_16 C15_16 C16_16 -0.6(9)
C3_16 C14_16 C15_16 C16_16 179.6(5)
C14_16 C15_16 C16_16 C17_16 3.5(9)
C15_16 C16_16 C17_16 C18_16 -4.3(9)
C15_16 C16_16 C17_16 C20_16 176.5(6)
C16_16 C17_16 C18_16 C19_16 2.3(9)
C20_16 C17_16 C18_16 C19_16 -178.4(6)
C17_16 C18_16 C19_16 C14_16 0.6(9)
C15_16 C14_16 C19_16 C18_16 -1.4(9)
C3_16 C14_16 C19_16 C18_16 178.4(5)
C16_16 C17_16 C20_16 O4_16 -179.0(6)
C18_16 C17_16 C20_16 O4_16 1.7(10)
C16_16 C17_16 C20_16 O3_16 1.1(10)
C18_16 C17_16 C20_16 O3_16 -178.1(6)
C6_16 C5_16 C21_16 C26_16 146.0(6)
C4_16 C5_16 C21_16 C26_16 -30.6(9)
C6_16 C5_16 C21_16 C22_16 -35.8(9)
C4_16 C5_16 C21_16 C22_16 147.6(6)
C26_16 C21_16 C22_16 C23_16 -1.7(10)
C5_16 C21_16 C22_16 C23_16 -180.0(6)
C21_16 C22_16 C23_16 C24_16 1.0(10)
C22_16 C23_16 C24_16 C25_16 -0.3(10)
C22_16 C23_16 C24_16 C27_16 179.7(6)
C23_16 C24_16 C25_16 C26_16 0.4(10)
C27_16 C24_16 C25_16 C26_16 -179.6(6)
C24_16 C25_16 C26_16 C21_16 -1.2(10)
C22_16 C21_16 C26_16 C25_16 1.9(10)
C5_16 C21_16 C26_16 C25_16 -179.9(6)
C25_16 C24_16 C27_16 O6_16 -3.3(10)
C23_16 C24_16 C27_16 O6_16 176.7(6)
C25_16 C24_16 C27_16 O5_16 174.2(6)
C23_16 C24_16 C27_16 O5_16 -5.8(9)
C6_17 C1_17 C2_17 C3_17 0.0(8)
C7_17 C1_17 C2_17 C3_17 -178.8(5)
C1_17 C2_17 C3_17 C4_17 1.7(8)
C1_17 C2_17 C3_17 C14_17 -179.3(5)
C2_17 C3_17 C4_17 C5_17 -2.0(9)
C14_17 C3_17 C4_17 C5_17 179.1(6)
C3_17 C4_17 C5_17 C6_17 0.6(9)
C3_17 C4_17 C5_17 C21_17 -177.5(6)
C2_17 C1_17 C6_17 C5_17 -1.4(8)
C7_17 C1_17 C6_17 C5_17 177.3(5)
C4_17 C5_17 C6_17 C1_17 1.1(8)
C21_17 C5_17 C6_17 C1_17 179.3(5)
C2_17 C1_17 C7_17 C12_17 156.4(6)
C6_17 C1_17 C7_17 C12_17 -22.3(8)
C2_17 C1_17 C7_17 C8_17 -27.2(8)
C6_17 C1_17 C7_17 C8_17 154.1(5)
C12_17 C7_17 C8_17 C9_17 -3.6(9)
C1_17 C7_17 C8_17 C9_17 179.9(5)
C7_17 C8_17 C9_17 C10_17 0.2(9)
C8_17 C9_17 C10_17 C11_17 4.5(9)
C8_17 C9_17 C10_17 C13_17 -178.8(5)
C9_17 C10_17 C11_17 C12_17 -5.5(10)
C13_17 C10_17 C11_17 C12_17 177.8(5)
C8_17 C7_17 C12_17 C11_17 2.7(8)
C1_17 C7_17 C12_17 C11_17 179.1(5)
C10_17 C11_17 C12_17 C7_17 1.8(9)
C11_17 C10_17 C13_17 O2_17 -4.2(9)
C9_17 C10_17 C13_17 O2_17 179.1(5)
C11_17 C10_17 C13_17 O1_17 179.6(6)
C9_17 C10_17 C13_17 O1_17 2.8(8)
C4_17 C3_17 C14_17 C19_17 -136.6(6)
C2_17 C3_17 C14_17 C19_17 44.5(8)
C4_17 C3_17 C14_17 C15_17 38.5(8)
C2_17 C3_17 C14_17 C15_17 -140.5(6)
C19_17 C14_17 C15_17 C16_17 -2.2(9)
C3_17 C14_17 C15_17 C16_17 -177.5(5)
C14_17 C15_17 C16_17 C17_17 1.8(9)
C15_17 C16_17 C17_17 C18_17 -1.2(9)
C15_17 C16_17 C17_17 C20_17 177.8(6)
C16_17 C17_17 C18_17 C19_17 1.0(10)
C20_17 C17_17 C18_17 C19_17 -178.0(6)
C15_17 C14_17 C19_17 C18_17 1.9(9)
C3_17 C14_17 C19_17 C18_17 177.1(6)
C17_17 C18_17 C19_17 C14_17 -1.4(10)
C18_17 C17_17 C20_17 O3_17 -175.9(6)
C16_17 C17_17 C20_17 O3_17 5.1(10)
C18_17 C17_17 C20_17 O4_17 4.2(10)
C16_17 C17_17 C20_17 O4_17 -174.8(6)
C4_17 C5_17 C21_17 C22_17 146.8(6)
C6_17 C5_17 C21_17 C22_17 -31.3(9)
C4_17 C5_17 C21_17 C26_17 -34.1(9)
C6_17 C5_17 C21_17 C26_17 147.8(6)
C5_17 C21_17 C22_17 C23_17 177.6(6)
C26_17 C21_17 C22_17 C23_17 -1.5(9)
C21_17 C22_17 C23_17 C24_17 4.4(9)
C22_17 C23_17 C24_17 C25_17 -3.1(9)
C22_17 C23_17 C24_17 C27_17 176.8(6)
C23_17 C24_17 C25_17 C26_17 -1.0(9)
C27_17 C24_17 C25_17 C26_17 179.1(6)
C24_17 C25_17 C26_17 C21_17 3.8(9)
C22_17 C21_17 C26_17 C25_17 -2.6(9)
C5_17 C21_17 C26_17 C25_17 178.3(6)
C23_17 C24_17 C27_17 O6_17 177.8(6)
C25_17 C24_17 C27_17 O6_17 -2.3(9)
C23_17 C24_17 C27_17 O5_17 -3.7(10)
C25_17 C24_17 C27_17 O5_17 176.2(6)
C6_18 C1_18 C2_18 C3_18 2.0(8)
C7_18 C1_18 C2_18 C3_18 -176.4(5)
C1_18 C2_18 C3_18 C4_18 -4.2(8)
C1_18 C2_18 C3_18 C14_18 179.5(5)
C2_18 C3_18 C4_18 C5_18 1.6(8)
C14_18 C3_18 C4_18 C5_18 177.8(5)
C3_18 C4_18 C5_18 C6_18 2.9(8)
C3_18 C4_18 C5_18 C21_18 -178.7(5)
C2_18 C1_18 C6_18 C5_18 2.9(8)
C7_18 C1_18 C6_18 C5_18 -178.8(5)
C4_18 C5_18 C6_18 C1_18 -5.4(8)
C21_18 C5_18 C6_18 C1_18 176.3(5)
C6_18 C1_18 C7_18 C8_18 158.8(5)
C2_18 C1_18 C7_18 C8_18 -23.0(8)
C6_18 C1_18 C7_18 C12_18 -22.4(8)
C2_18 C1_18 C7_18 C12_18 155.8(5)
C12_18 C7_18 C8_18 C9_18 -1.0(8)
C1_18 C7_18 C8_18 C9_18 177.9(5)
C7_18 C8_18 C9_18 C10_18 2.2(9)
C8_18 C9_18 C10_18 C11_18 -1.6(8)
C8_18 C9_18 C10_18 C13_18 -179.1(5)
C9_18 C10_18 C11_18 C12_18 -0.2(9)
C13_18 C10_18 C11_18 C12_18 177.4(5)
C10_18 C11_18 C12_18 C7_18 1.5(9)
C8_18 C7_18 C12_18 C11_18 -0.8(9)
C1_18 C7_18 C12_18 C11_18 -179.7(5)
C9_18 C10_18 C13_18 O2_18 175.3(6)
C11_18 C10_18 C13_18 O2_18 -2.1(9)
C9_18 C10_18 C13_18 O1_18 -6.3(9)
C11_18 C10_18 C13_18 O1_18 176.2(5)
C4_18 C3_18 C14_18 C19_18 -134.2(6)
C2_18 C3_18 C14_18 C19_18 41.9(8)
C4_18 C3_18 C14_18 C15_18 47.9(8)
C2_18 C3_18 C14_18 C15_18 -135.9(6)
C19_18 C14_18 C15_18 C16_18 3.2(9)
C3_18 C14_18 C15_18 C16_18 -178.9(6)
C14_18 C15_18 C16_18 C17_18 -0.9(10)
C15_18 C16_18 C17_18 C18_18 -0.3(10)
C15_18 C16_18 C17_18 C20_18 179.0(6)
C16_18 C17_18 C18_18 C19_18 -1.0(9)
C20_18 C17_18 C18_18 C19_18 179.7(6)
C15_18 C14_18 C19_18 C18_18 -4.4(9)
C3_18 C14_18 C19_18 C18_18 177.7(5)
C17_18 C18_18 C19_18 C14_18 3.4(9)
C16_18 C17_18 C20_18 O4_18 -173.5(7)
C18_18 C17_18 C20_18 O4_18 5.8(10)
C16_18 C17_18 C20_18 O3_18 7.5(10)
C18_18 C17_18 C20_18 O3_18 -173.2(6)
C4_18 C5_18 C21_18 C26_18 -27.2(8)
C6_18 C5_18 C21_18 C26_18 151.1(6)
C4_18 C5_18 C21_18 C22_18 151.1(6)
C6_18 C5_18 C21_18 C22_18 -30.6(8)
C26_18 C21_18 C22_18 C23_18 0.4(9)
C5_18 C21_18 C22_18 C23_18 -177.8(5)
C21_18 C22_18 C23_18 C24_18 -1.2(9)
C22_18 C23_18 C24_18 C25_18 0.6(9)
C22_18 C23_18 C24_18 C27_18 -179.7(6)
C23_18 C24_18 C25_18 C26_18 0.7(9)
C27_18 C24_18 C25_18 C26_18 -179.1(6)
C22_18 C21_18 C26_18 C25_18 0.9(10)
C5_18 C21_18 C26_18 C25_18 179.2(6)
C24_18 C25_18 C26_18 C21_18 -1.4(10)
C23_18 C24_18 C27_18 O6_18 175.1(6)
C25_18 C24_18 C27_18 O6_18 -5.2(9)
C23_18 C24_18 C27_18 O5_18 -10.6(9)
C25_18 C24_18 C27_18 O5_18 169.1(6)
C6_19 C1_19 C2_19 C3_19 -0.3(9)
C7_19 C1_19 C2_19 C3_19 178.2(5)
C1_19 C2_19 C3_19 C4_19 0.2(8)
C1_19 C2_19 C3_19 C14_19 178.6(5)
C2_19 C3_19 C4_19 C5_19 -0.4(9)
C14_19 C3_19 C4_19 C5_19 -178.8(6)
C3_19 C4_19 C5_19 C6_19 0.6(9)
C3_19 C4_19 C5_19 C21_19 179.9(6)
C2_19 C1_19 C6_19 C5_19 0.6(9)
C7_19 C1_19 C6_19 C5_19 -178.0(5)
C4_19 C5_19 C6_19 C1_19 -0.7(9)
C21_19 C5_19 C6_19 C1_19 179.9(6)
C2_19 C1_19 C7_19 C8_19 -25.4(8)
C6_19 C1_19 C7_19 C8_19 153.1(6)
C2_19 C1_19 C7_19 C12_19 158.6(6)
C6_19 C1_19 C7_19 C12_19 -22.9(8)
C12_19 C7_19 C8_19 C9_19 -4.1(8)
C1_19 C7_19 C8_19 C9_19 179.8(5)
C7_19 C8_19 C9_19 C10_19 4.7(9)
C8_19 C9_19 C10_19 C11_19 -3.9(9)
C8_19 C9_19 C10_19 C13_19 178.9(5)
C9_19 C10_19 C11_19 C12_19 2.6(9)
C13_19 C10_19 C11_19 C12_19 179.7(5)
C8_19 C7_19 C12_19 C11_19 2.7(8)
C1_19 C7_19 C12_19 C11_19 178.8(5)
C10_19 C11_19 C12_19 C7_19 -2.0(9)
C11_19 C10_19 C13_19 O1_19 177.1(6)
C9_19 C10_19 C13_19 O1_19 -5.8(9)
C11_19 C10_19 C13_19 O2_19 0.5(8)
C9_19 C10_19 C13_19 O2_19 177.6(5)
C4_19 C3_19 C14_19 C15_19 -29.2(9)
C2_19 C3_19 C14_19 C15_19 152.5(6)
C4_19 C3_19 C14_19 C19_19 148.9(6)
C2_19 C3_19 C14_19 C19_19 -29.4(8)
C19_19 C14_19 C15_19 C16_19 3.3(10)
C3_19 C14_19 C15_19 C16_19 -178.6(6)
C14_19 C15_19 C16_19 C17_19 -5.0(10)
C15_19 C16_19 C17_19 C18_19 2.7(10)
C15_19 C16_19 C17_19 C20_19 -179.0(6)
C16_19 C17_19 C18_19 C19_19 1.1(10)
C20_19 C17_19 C18_19 C19_19 -177.0(6)
C17_19 C18_19 C19_19 C14_19 -2.9(10)
C15_19 C14_19 C19_19 C18_19 0.6(9)
C3_19 C14_19 C19_19 C18_19 -177.5(5)
C18_19 C17_19 C20_19 O3_19 171.5(6)
C16_19 C17_19 C20_19 O3_19 -6.7(10)
C18_19 C17_19 C20_19 O4_19 -12.2(10)
C16_19 C17_19 C20_19 O4_19 169.6(6)
C4_19 C5_19 C21_19 C26_19 45.5(9)
C6_19 C5_19 C21_19 C26_19 -135.2(6)
C4_19 C5_19 C21_19 C22_19 -134.7(6)
C6_19 C5_19 C21_19 C22_19 44.6(9)
C26_19 C21_19 C22_19 C23_19 -1.6(9)
C5_19 C21_19 C22_19 C23_19 178.5(6)
C21_19 C22_19 C23_19 C24_19 0.3(9)
C22_19 C23_19 C24_19 C25_19 0.4(10)
C22_19 C23_19 C24_19 C27_19 -179.7(6)
C23_19 C24_19 C25_19 C26_19 0.2(10)
C27_19 C24_19 C25_19 C26_19 -179.8(6)
C22_19 C21_19 C26_19 C25_19 2.3(9)
C5_19 C21_19 C26_19 C25_19 -177.9(6)
C24_19 C25_19 C26_19 C21_19 -1.6(9)
C23_19 C24_19 C27_19 O5_19 9.2(10)
C25_19 C24_19 C27_19 O5_19 -170.8(6)
C23_19 C24_19 C27_19 O6_19 -174.9(6)
C25_19 C24_19 C27_19 O6_19 5.1(9)
C6_20 C1_20 C2_20 C3_20 -2.6(9)
C7_20 C1_20 C2_20 C3_20 176.2(5)
C1_20 C2_20 C3_20 C4_20 3.6(9)
C1_20 C2_20 C3_20 C14_20 -179.6(5)
C2_20 C3_20 C4_20 C5_20 -4.1(9)
C14_20 C3_20 C4_20 C5_20 179.0(5)
C3_20 C4_20 C5_20 C6_20 3.7(9)
C3_20 C4_20 C5_20 C21_20 -179.1(6)
C4_20 C5_20 C6_20 C1_20 -2.9(9)
C21_20 C5_20 C6_20 C1_20 179.9(6)
C2_20 C1_20 C6_20 C5_20 2.3(9)
C7_20 C1_20 C6_20 C5_20 -176.5(5)
C6_20 C1_20 C7_20 C12_20 -23.3(9)
C2_20 C1_20 C7_20 C12_20 157.9(6)
C6_20 C1_20 C7_20 C8_20 155.7(6)
C2_20 C1_20 C7_20 C8_20 -23.1(8)
C12_20 C7_20 C8_20 C9_20 -1.9(9)
C1_20 C7_20 C8_20 C9_20 179.1(5)
C7_20 C8_20 C9_20 C10_20 2.9(9)
C8_20 C9_20 C10_20 C11_20 -2.3(10)
C8_20 C9_20 C10_20 C13_20 174.9(6)
C9_20 C10_20 C11_20 C12_20 0.7(9)
C13_20 C10_20 C11_20 C12_20 -176.3(6)
C8_20 C7_20 C12_20 C11_20 0.5(9)
C1_20 C7_20 C12_20 C11_20 179.4(5)
C10_20 C11_20 C12_20 C7_20 0.1(9)
C11_20 C10_20 C13_20 O1_20 177.5(6)
C9_20 C10_20 C13_20 O1_20 0.5(9)
C11_20 C10_20 C13_20 O2_20 -1.7(9)
C9_20 C10_20 C13_20 O2_20 -178.8(6)
C2_20 C3_20 C14_20 C15_20 149.2(6)
C4_20 C3_20 C14_20 C15_20 -34.0(8)
C2_20 C3_20 C14_20 C19_20 -29.6(8)
C4_20 C3_20 C14_20 C19_20 147.2(6)
C19_20 C14_20 C15_20 C16_20 -0.9(9)
C3_20 C14_20 C15_20 C16_20 -179.7(5)
C14_20 C15_20 C16_20 C17_20 -1.7(9)
C15_20 C16_20 C17_20 C18_20 4.3(9)
C15_20 C16_20 C17_20 C20_20 178.9(6)
C16_20 C17_20 C18_20 C19_20 -4.4(10)
C20_20 C17_20 C18_20 C19_20 -178.9(6)
C17_20 C18_20 C19_20 C14_20 1.7(9)
C15_20 C14_20 C19_20 C18_20 0.9(9)
C3_20 C14_20 C19_20 C18_20 179.7(5)
C18_20 C17_20 C20_20 O3_20 178.8(6)
C16_20 C17_20 C20_20 O3_20 4.2(10)
C18_20 C17_20 C20_20 O4_20 -8.1(10)
C16_20 C17_20 C20_20 O4_20 177.3(6)
C6_20 C5_20 C21_20 C26_20 -139.0(6)
C4_20 C5_20 C21_20 C26_20 43.9(9)
C6_20 C5_20 C21_20 C22_20 40.8(9)
C4_20 C5_20 C21_20 C22_20 -136.3(6)
C26_20 C21_20 C22_20 C23_20 -0.8(9)
C5_20 C21_20 C22_20 C23_20 179.4(5)
C21_20 C22_20 C23_20 C24_20 -0.7(9)
C22_20 C23_20 C24_20 C25_20 -0.7(9)
C22_20 C23_20 C24_20 C27_20 -176.8(6)
C23_20 C24_20 C25_20 C26_20 3.6(10)
C27_20 C24_20 C25_20 C26_20 179.6(6)
C22_20 C21_20 C26_20 C25_20 3.9(9)
C5_20 C21_20 C26_20 C25_20 -176.4(6)
C24_20 C25_20 C26_20 C21_20 -5.2(10)
C23_20 C24_20 C27_20 O5_20 4.3(11)
C25_20 C24_20 C27_20 O5_20 -171.7(7)
C23_20 C24_20 C27_20 O6_20 -176.9(6)
C25_20 C24_20 C27_20 O6_20 7.1(10)
C6_21 C1_21 C2_21 C3_21 1.5(9)
C7_21 C1_21 C2_21 C3_21 178.6(5)
C1_21 C2_21 C3_21 C4_21 1.3(9)
C1_21 C2_21 C3_21 C14_21 179.3(5)
C2_21 C3_21 C4_21 C5_21 -2.8(9)
C14_21 C3_21 C4_21 C5_21 179.2(5)
C3_21 C4_21 C5_21 C6_21 1.5(9)
C3_21 C4_21 C5_21 C21_21 178.8(6)
C2_21 C1_21 C6_21 C5_21 -2.8(9)
C7_21 C1_21 C6_21 C5_21 -179.9(5)
C4_21 C5_21 C6_21 C1_21 1.3(9)
C21_21 C5_21 C6_21 C1_21 -175.9(5)
C6_21 C1_21 C7_21 C12_21 -23.0(9)
C2_21 C1_21 C7_21 C12_21 160.0(6)
C6_21 C1_21 C7_21 C8_21 151.5(6)
C2_21 C1_21 C7_21 C8_21 -25.5(8)
C12_21 C7_21 C8_21 C9_21 -5.6(9)
C1_21 C7_21 C8_21 C9_21 179.9(5)
C7_21 C8_21 C9_21 C10_21 6.0(9)
C8_21 C9_21 C10_21 C11_21 -4.2(9)
C8_21 C9_21 C10_21 C13_21 175.3(6)
C9_21 C10_21 C11_21 C12_21 2.0(9)
C13_21 C10_21 C11_21 C12_21 -177.5(6)
C8_21 C7_21 C12_21 C11_21 3.4(9)
C1_21 C7_21 C12_21 C11_21 177.9(5)
C10_21 C11_21 C12_21 C7_21 -1.6(9)
C11_21 C10_21 C13_21 O2_21 -0.3(9)
C9_21 C10_21 C13_21 O2_21 -179.8(6)
C11_21 C10_21 C13_21 O1_21 -179.5(6)
C9_21 C10_21 C13_21 O1_21 1.0(9)
C2_21 C3_21 C14_21 C15_21 147.6(6)
C4_21 C3_21 C14_21 C15_21 -34.4(8)
C2_21 C3_21 C14_21 C19_21 -32.1(8)
C4_21 C3_21 C14_21 C19_21 145.9(6)
C19_21 C14_21 C15_21 C16_21 2.0(9)
C3_21 C14_21 C15_21 C16_21 -177.7(5)
C14_21 C15_21 C16_21 C17_21 -4.6(9)
C15_21 C16_21 C17_21 C18_21 6.3(10)
C15_21 C16_21 C17_21 C20_21 179.5(6)
C16_21 C17_21 C18_21 C19_21 -5.4(10)
C20_21 C17_21 C18_21 C19_21 -178.3(6)
C15_21 C14_21 C19_21 C18_21 -0.9(9)
C3_21 C14_21 C19_21 C18_21 178.7(5)
C17_21 C18_21 C19_21 C14_21 2.7(9)
C18_21 C17_21 C20_21 O4_21 -10.4(10)
C16_21 C17_21 C20_21 O4_21 176.7(6)
C18_21 C17_21 C20_21 O3_21 175.7(6)
C16_21 C17_21 C20_21 O3_21 2.7(9)
C6_21 C5_21 C21_21 C22_21 37.5(9)
C4_21 C5_21 C21_21 C22_21 -139.8(6)
C6_21 C5_21 C21_21 C26_21 -138.6(6)
C4_21 C5_21 C21_21 C26_21 44.2(8)
C26_21 C21_21 C22_21 C23_21 -1.1(9)
C5_21 C21_21 C22_21 C23_21 -177.3(6)
C21_21 C22_21 C23_21 C24_21 -1.2(10)
C22_21 C23_21 C24_21 C25_21 -0.5(9)
C22_21 C23_21 C24_21 C27_21 -175.0(6)
C23_21 C24_21 C25_21 C26_21 4.7(9)
C27_21 C24_21 C25_21 C26_21 178.9(6)
C24_21 C25_21 C26_21 C21_21 -7.1(9)
C22_21 C21_21 C26_21 C25_21 5.3(9)
C5_21 C21_21 C26_21 C25_21 -178.6(5)
C25_21 C24_21 C27_21 O5_21 -177.2(6)
C23_21 C24_21 C27_21 O5_21 -3.0(10)
C25_21 C24_21 C27_21 O6_21 7.4(10)
C23_21 C24_21 C27_21 O6_21 -178.4(6)
C6_22 C1_22 C2_22 C3_22 0.1(9)
C7_22 C1_22 C2_22 C3_22 178.2(6)
C1_22 C2_22 C3_22 C4_22 3.0(10)
C1_22 C2_22 C3_22 C14_22 176.9(6)
C2_22 C3_22 C4_22 C5_22 -7.0(10)
C14_22 C3_22 C4_22 C5_22 179.4(6)
C3_22 C4_22 C5_22 C6_22 7.5(9)
C3_22 C4_22 C5_22 C21_22 -178.1(6)
C4_22 C5_22 C6_22 C1_22 -4.3(9)
C21_22 C5_22 C6_22 C1_22 -178.8(6)
C2_22 C1_22 C6_22 C5_22 0.6(9)
C7_22 C1_22 C6_22 C5_22 -177.5(6)
C2_22 C1_22 C7_22 C8_22 -22.4(9)
C6_22 C1_22 C7_22 C8_22 155.6(6)
C2_22 C1_22 C7_22 C12_22 159.7(6)
C6_22 C1_22 C7_22 C12_22 -22.4(9)
C12_22 C7_22 C8_22 C9_22 2.4(9)
C1_22 C7_22 C8_22 C9_22 -175.6(5)
C7_22 C8_22 C9_22 C10_22 0.8(9)
C8_22 C9_22 C10_22 C11_22 -2.7(9)
C8_22 C9_22 C10_22 C13_22 178.3(6)
C9_22 C10_22 C11_22 C12_22 1.4(10)
C13_22 C10_22 C11_22 C12_22 -179.7(6)
C10_22 C11_22 C12_22 C7_22 1.9(10)
C8_22 C7_22 C12_22 C11_22 -3.8(9)
C1_22 C7_22 C12_22 C11_22 174.2(6)
C11_22 C10_22 C13_22 O2_22 -1.1(10)
C9_22 C10_22 C13_22 O2_22 177.8(6)
C11_22 C10_22 C13_22 O1_22 -179.0(6)
C9_22 C10_22 C13_22 O1_22 -0.1(9)
C2_22 C3_22 C14_22 C19_22 -27.1(10)
C4_22 C3_22 C14_22 C19_22 146.5(7)
C2_22 C3_22 C14_22 C15_22 144.7(6)
C4_22 C3_22 C14_22 C15_22 -41.7(9)
C19_22 C14_22 C15_22 C16_22 -4.8(10)
C3_22 C14_22 C15_22 C16_22 -177.0(6)
C14_22 C15_22 C16_22 C17_22 1.6(9)
C15_22 C16_22 C17_22 C18_22 0.8(11)
C15_22 C16_22 C17_22 C20_22 -178.1(6)
C16_22 C17_22 C18_22 C19_22 0.1(12)
C20_22 C17_22 C18_22 C19_22 178.9(7)
C17_22 C18_22 C19_22 C14_22 -3.5(12)
C15_22 C14_22 C19_22 C18_22 5.8(12)
C3_22 C14_22 C19_22 C18_22 177.6(7)
C18_22 C17_22 C20_22 O4_22 -3.0(11)
C16_22 C17_22 C20_22 O4_22 175.9(7)
C18_22 C17_22 C20_22 O3_22 173.7(7)
C16_22 C17_22 C20_22 O3_22 -7.4(10)
C4_22 C5_22 C21_22 C26_22 39.1(9)
C6_22 C5_22 C21_22 C26_22 -146.7(6)
C4_22 C5_22 C21_22 C22_22 -146.0(6)
C6_22 C5_22 C21_22 C22_22 28.2(9)
C26_22 C21_22 C22_22 C23_22 -3.9(9)
C5_22 C21_22 C22_22 C23_22 -178.9(6)
C21_22 C22_22 C23_22 C24_22 2.4(9)
C22_22 C23_22 C24_22 C25_22 0.4(10)
C22_22 C23_22 C24_22 C27_22 180.0(6)
C23_22 C24_22 C25_22 C26_22 -1.6(10)
C27_22 C24_22 C25_22 C26_22 178.8(6)
C22_22 C21_22 C26_22 C25_22 2.7(9)
C5_22 C21_22 C26_22 C25_22 177.7(6)
C24_22 C25_22 C26_22 C21_22 0.0(10)
C23_22 C24_22 C27_22 O5_22 8.4(11)
C25_22 C24_22 C27_22 O5_22 -172.1(7)
C23_22 C24_22 C27_22 O6_22 -176.2(6)
C25_22 C24_22 C27_22 O6_22 3.3(10)
C6_23 C1_23 C2_23 C3_23 -1.5(8)
C7_23 C1_23 C2_23 C3_23 -179.9(5)
C1_23 C2_23 C3_23 C4_23 -1.6(9)
C1_23 C2_23 C3_23 C14_23 -178.8(5)
C2_23 C3_23 C4_23 C5_23 2.3(9)
C14_23 C3_23 C4_23 C5_23 179.6(6)
C3_23 C4_23 C5_23 C6_23 0.1(9)
C3_23 C4_23 C5_23 C21_23 174.1(6)
C4_23 C5_23 C6_23 C1_23 -3.3(9)
C21_23 C5_23 C6_23 C1_23 -177.3(6)
C2_23 C1_23 C6_23 C5_23 4.0(9)
C7_23 C1_23 C6_23 C5_23 -177.6(6)
C2_23 C1_23 C7_23 C12_23 -161.3(6)
C6_23 C1_23 C7_23 C12_23 20.4(9)
C2_23 C1_23 C7_23 C8_23 22.2(9)
C6_23 C1_23 C7_23 C8_23 -156.1(6)
C12_23 C7_23 C8_23 C9_23 5.0(9)
C1_23 C7_23 C8_23 C9_23 -178.3(5)
C7_23 C8_23 C9_23 C10_23 -7.0(9)
C8_23 C9_23 C10_23 C11_23 5.0(9)
C8_23 C9_23 C10_23 C13_23 -178.3(5)
C9_23 C10_23 C11_23 C12_23 -1.3(9)
C13_23 C10_23 C11_23 C12_23 -177.9(6)
C10_23 C11_23 C12_23 C7_23 -0.6(9)
C8_23 C7_23 C12_23 C11_23 -1.3(9)
C1_23 C7_23 C12_23 C11_23 -178.0(6)
C11_23 C10_23 C13_23 O1_23 179.7(6)
C9_23 C10_23 C13_23 O1_23 3.0(9)
C11_23 C10_23 C13_23 O2_23 -3.2(9)
C9_23 C10_23 C13_23 O2_23 -179.9(5)
C4_23 C3_23 C14_23 C19_23 146.8(6)
C2_23 C3_23 C14_23 C19_23 -36.0(9)
C4_23 C3_23 C14_23 C15_23 -31.2(9)
C2_23 C3_23 C14_23 C15_23 146.0(6)
C19_23 C14_23 C15_23 C16_23 -1.7(9)
C3_23 C14_23 C15_23 C16_23 176.4(6)
C14_23 C15_23 C16_23 C17_23 1.6(10)
C15_23 C16_23 C17_23 C18_23 -0.6(11)
C15_23 C16_23 C17_23 C20_23 180.0(6)
C16_23 C17_23 C18_23 C19_23 -0.2(10)
C20_23 C17_23 C18_23 C19_23 179.2(6)
C15_23 C14_23 C19_23 C18_23 0.8(9)
C3_23 C14_23 C19_23 C18_23 -177.2(6)
C17_23 C18_23 C19_23 C14_23 0.1(10)
C16_23 C17_23 C20_23 O4_23 172.7(7)
C18_23 C17_23 C20_23 O4_23 -6.8(11)
C16_23 C17_23 C20_23 O3_23 -13.4(11)
C18_23 C17_23 C20_23 O3_23 167.2(7)
C6_23 C5_23 C21_23 C22_23 37.2(9)
C4_23 C5_23 C21_23 C22_23 -136.6(7)
C6_23 C5_23 C21_23 C26_23 -141.9(6)
C4_23 C5_23 C21_23 C26_23 44.3(9)
C26_23 C21_23 C22_23 C23_23 -3.5(10)
C5_23 C21_23 C22_23 C23_23 177.4(6)
C21_23 C22_23 C23_23 C24_23 3.2(10)
C22_23 C23_23 C24_23 C25_23 0.9(10)
C22_23 C23_23 C24_23 C27_23 179.6(6)
C23_23 C24_23 C25_23 C26_23 -4.5(10)
C27_23 C24_23 C25_23 C26_23 176.8(6)
C22_23 C21_23 C26_23 C25_23 -0.3(10)
C5_23 C21_23 C26_23 C25_23 178.8(6)
C24_23 C25_23 C26_23 C21_23 4.3(10)
C25_23 C24_23 C27_23 O5_23 -172.9(7)
C23_23 C24_23 C27_23 O5_23 8.4(11)
C25_23 C24_23 C27_23 O6_23 9.0(10)
C23_23 C24_23 C27_23 O6_23 -169.7(6)
C6_24 C1_24 C2_24 C3_24 -0.7(9)
C7_24 C1_24 C2_24 C3_24 -179.0(6)
C1_24 C2_24 C3_24 C4_24 -1.6(9)
C1_24 C2_24 C3_24 C14_24 178.8(6)
C2_24 C3_24 C4_24 C5_24 1.5(9)
C14_24 C3_24 C4_24 C5_24 -178.9(6)
C3_24 C4_24 C5_24 C6_24 0.9(9)
C3_24 C4_24 C5_24 C21_24 179.0(6)
C4_24 C5_24 C6_24 C1_24 -3.5(9)
C21_24 C5_24 C6_24 C1_24 178.4(6)
C2_24 C1_24 C6_24 C5_24 3.4(9)
C7_24 C1_24 C6_24 C5_24 -178.4(6)
C2_24 C1_24 C7_24 C8_24 16.3(9)
C6_24 C1_24 C7_24 C8_24 -161.8(6)
C2_24 C1_24 C7_24 C12_24 -160.7(6)
C6_24 C1_24 C7_24 C12_24 21.1(9)
C12_24 C7_24 C8_24 C9_24 -0.4(9)
C1_24 C7_24 C8_24 C9_24 -177.6(6)
C7_24 C8_24 C9_24 C10_24 -2.0(9)
C8_24 C9_24 C10_24 C11_24 3.5(9)
C8_24 C9_24 C10_24 C13_24 178.5(6)
C9_24 C10_24 C11_24 C12_24 -2.6(9)
C13_24 C10_24 C11_24 C12_24 -177.7(6)
C10_24 C11_24 C12_24 C7_24 0.2(10)
C8_24 C7_24 C12_24 C11_24 1.3(9)
C1_24 C7_24 C12_24 C11_24 178.5(6)
C9_24 C10_24 C13_24 O2_24 -178.2(6)
C11_24 C10_24 C13_24 O2_24 -3.2(9)
C9_24 C10_24 C13_24 O1_24 -0.7(9)
C11_24 C10_24 C13_24 O1_24 174.3(6)
C4_24 C3_24 C14_24 C15_24 -35.3(9)
C2_24 C3_24 C14_24 C15_24 144.4(6)
C4_24 C3_24 C14_24 C19_24 145.3(6)
C2_24 C3_24 C14_24 C19_24 -35.1(8)
C19_24 C14_24 C15_24 C16_24 -2.4(10)
C3_24 C14_24 C15_24 C16_24 178.1(6)
C14_24 C15_24 C16_24 C17_24 2.4(11)
C15_24 C16_24 C17_24 C18_24 -1.1(11)
C15_24 C16_24 C17_24 C20_24 -179.6(7)
C16_24 C17_24 C18_24 C19_24 -0.3(10)
C20_24 C17_24 C18_24 C19_24 178.2(6)
C17_24 C18_24 C19_24 C14_24 0.4(9)
C15_24 C14_24 C19_24 C18_24 1.0(9)
C3_24 C14_24 C19_24 C18_24 -179.5(5)
C18_24 C17_24 C20_24 O3_24 176.4(7)
C16_24 C17_24 C20_24 O3_24 -5.1(11)
C18_24 C17_24 C20_24 O4_24 -0.2(11)
C16_24 C17_24 C20_24 O4_24 178.4(7)
C4_24 C5_24 C21_24 C26_24 38.7(9)
C6_24 C5_24 C21_24 C26_24 -143.3(6)
C4_24 C5_24 C21_24 C22_24 -140.1(6)
C6_24 C5_24 C21_24 C22_24 37.9(9)
C26_24 C21_24 C22_24 C23_24 -1.9(9)
C5_24 C21_24 C22_24 C23_24 176.9(6)
C21_24 C22_24 C23_24 C24_24 0.7(9)
C22_24 C23_24 C24_24 C25_24 0.2(10)
C22_24 C23_24 C24_24 C27_24 -179.4(6)
C23_24 C24_24 C25_24 C26_24 -0.1(10)
C27_24 C24_24 C25_24 C26_24 179.6(6)
C22_24 C21_24 C26_24 C25_24 2.0(9)
C5_24 C21_24 C26_24 C25_24 -176.8(6)
C24_24 C25_24 C26_24 C21_24 -1.1(10)
C25_24 C24_24 C27_24 O5_24 -175.8(6)
C23_24 C24_24 C27_24 O5_24 3.8(10)
C25_24 C24_24 C27_24 O6_24 4.5(9)
C23_24 C24_24 C27_24 O6_24 -175.9(6)
C6_25 C1_25 C2_25 C3_25 -0.8(9)
C7_25 C1_25 C2_25 C3_25 177.3(6)
C1_25 C2_25 C3_25 C4_25 0.6(9)
C1_25 C2_25 C3_25 C14_25 179.9(5)
C2_25 C3_25 C4_25 C5_25 -0.7(9)
C14_25 C3_25 C4_25 C5_25 -180.0(6)
C3_25 C4_25 C5_25 C6_25 1.0(9)
C3_25 C4_25 C5_25 C21_25 179.7(6)
C2_25 C1_25 C6_25 C5_25 1.1(9)
C7_25 C1_25 C6_25 C5_25 -177.0(6)
C4_25 C5_25 C6_25 C1_25 -1.2(9)
C21_25 C5_25 C6_25 C1_25 -179.9(6)
C6_25 C1_25 C7_25 C12_25 13.2(9)
C2_25 C1_25 C7_25 C12_25 -164.8(5)
C6_25 C1_25 C7_25 C8_25 -162.3(6)
C2_25 C1_25 C7_25 C8_25 19.7(8)
C12_25 C7_25 C8_25 C9_25 4.3(9)
C1_25 C7_25 C8_25 C9_25 180.0(5)
C7_25 C8_25 C9_25 C10_25 -3.1(9)
C8_25 C9_25 C10_25 C11_25 1.5(10)
C8_25 C9_25 C10_25 C13_25 179.3(6)
C9_25 C10_25 C11_25 C12_25 -1.2(9)
C13_25 C10_25 C11_25 C12_25 -178.9(6)
C10_25 C11_25 C12_25 C7_25 2.6(9)
C8_25 C7_25 C12_25 C11_25 -4.2(9)
C1_25 C7_25 C12_25 C11_25 -179.8(5)
C9_25 C10_25 C13_25 O2_25 -178.4(6)
C11_25 C10_25 C13_25 O2_25 -0.7(10)
C9_25 C10_25 C13_25 O1_25 -0.4(9)
C11_25 C10_25 C13_25 O1_25 177.3(6)
C2_25 C3_25 C14_25 C19_25 -36.7(9)
C4_25 C3_25 C14_25 C19_25 142.6(6)
C2_25 C3_25 C14_25 C15_25 142.2(6)
C4_25 C3_25 C14_25 C15_25 -38.5(8)
C19_25 C14_25 C15_25 C16_25 1.3(9)
C3_25 C14_25 C15_25 C16_25 -177.6(6)
C14_25 C15_25 C16_25 C17_25 -2.4(9)
C15_25 C16_25 C17_25 C18_25 1.7(10)
C15_25 C16_25 C17_25 C20_25 -178.7(6)
C16_25 C17_25 C18_25 C19_25 0.2(10)
C20_25 C17_25 C18_25 C19_25 -179.3(6)
C15_25 C14_25 C19_25 C18_25 0.6(9)
C3_25 C14_25 C19_25 C18_25 179.6(6)
C17_25 C18_25 C19_25 C14_25 -1.4(10)
C18_25 C17_25 C20_25 O4_25 -4.6(10)
C16_25 C17_25 C20_25 O4_25 175.8(7)
C18_25 C17_25 C20_25 O3_25 177.3(6)
C16_25 C17_25 C20_25 O3_25 -2.2(9)
C6_25 C5_25 C21_25 C26_25 -142.3(6)
C4_25 C5_25 C21_25 C26_25 39.0(9)
C6_25 C5_25 C21_25 C22_25 38.2(9)
C4_25 C5_25 C21_25 C22_25 -140.6(6)
C26_25 C21_25 C22_25 C23_25 1.1(9)
C5_25 C21_25 C22_25 C23_25 -179.3(5)
C21_25 C22_25 C23_25 C24_25 -0.9(9)
C22_25 C23_25 C24_25 C25_25 0.9(10)
C22_25 C23_25 C24_25 C27_25 -178.3(6)
C23_25 C24_25 C25_25 C26_25 -1.2(10)
C27_25 C24_25 C25_25 C26_25 178.0(6)
C22_25 C21_25 C26_25 C25_25 -1.4(9)
C5_25 C21_25 C26_25 C25_25 179.0(6)
C24_25 C25_25 C26_25 C21_25 1.5(10)
C25_25 C24_25 C27_25 O6_25 4.2(10)
C23_25 C24_25 C27_25 O6_25 -176.6(6)
C25_25 C24_25 C27_25 O5_25 -177.0(6)
C23_25 C24_25 C27_25 O5_25 2.2(10)
C6_26 C1_26 C2_26 C3_26 -4.3(9)
C7_26 C1_26 C2_26 C3_26 -179.9(6)
C1_26 C2_26 C3_26 C4_26 -0.3(9)
C1_26 C2_26 C3_26 C14_26 -179.1(6)
C2_26 C3_26 C4_26 C5_26 4.1(9)
C14_26 C3_26 C4_26 C5_26 -177.2(6)
C3_26 C4_26 C5_26 C6_26 -3.4(9)
C3_26 C4_26 C5_26 C21_26 177.1(6)
C2_26 C1_26 C6_26 C5_26 5.1(9)
C7_26 C1_26 C6_26 C5_26 -179.3(5)
C4_26 C5_26 C6_26 C1_26 -1.2(9)
C21_26 C5_26 C6_26 C1_26 178.3(6)
C6_26 C1_26 C7_26 C12_26 19.5(9)
C2_26 C1_26 C7_26 C12_26 -164.9(6)
C6_26 C1_26 C7_26 C8_26 -165.5(6)
C2_26 C1_26 C7_26 C8_26 10.1(9)
C12_26 C7_26 C8_26 C9_26 0.1(9)
C1_26 C7_26 C8_26 C9_26 -175.1(5)
C7_26 C8_26 C9_26 C10_26 -3.8(9)
C8_26 C9_26 C10_26 C11_26 5.2(10)
C8_26 C9_26 C10_26 C13_26 177.9(5)
C9_26 C10_26 C11_26 C12_26 -2.8(9)
C13_26 C10_26 C11_26 C12_26 -175.3(6)
C10_26 C11_26 C12_26 C7_26 -1.1(9)
C8_26 C7_26 C12_26 C11_26 2.3(9)
C1_26 C7_26 C12_26 C11_26 177.5(6)
C9_26 C10_26 C13_26 O2_26 -174.5(6)
C11_26 C10_26 C13_26 O2_26 -1.7(9)
C9_26 C10_26 C13_26 O1_26 6.6(9)
C11_26 C10_26 C13_26 O1_26 179.5(6)
C4_26 C3_26 C14_26 C19_26 143.0(6)
C2_26 C3_26 C14_26 C19_26 -38.2(9)
C4_26 C3_26 C14_26 C15_26 -34.0(9)
C2_26 C3_26 C14_26 C15_26 144.8(6)
C19_26 C14_26 C15_26 C16_26 2.8(10)
C3_26 C14_26 C15_26 C16_26 179.9(6)
C14_26 C15_26 C16_26 C17_26 -1.1(11)
C15_26 C16_26 C17_26 C18_26 0.4(11)
C15_26 C16_26 C17_26 C20_26 -178.8(7)
C16_26 C17_26 C18_26 C19_26 -1.7(11)
C20_26 C17_26 C18_26 C19_26 177.6(6)
C17_26 C18_26 C19_26 C14_26 3.5(10)
C15_26 C14_26 C19_26 C18_26 -4.0(9)
C3_26 C14_26 C19_26 C18_26 179.0(6)
C16_26 C17_26 C20_26 O3_26 -6.5(11)
C18_26 C17_26 C20_26 O3_26 174.2(7)
C16_26 C17_26 C20_26 O4_26 178.7(7)
C18_26 C17_26 C20_26 O4_26 -0.5(11)
C4_26 C5_26 C21_26 C26_26 42.9(9)
C6_26 C5_26 C21_26 C26_26 -136.7(6)
C4_26 C5_26 C21_26 C22_26 -140.8(6)
C6_26 C5_26 C21_26 C22_26 39.7(9)
C26_26 C21_26 C22_26 C23_26 -3.4(10)
C5_26 C21_26 C22_26 C23_26 -179.7(6)
C21_26 C22_26 C23_26 C24_26 3.1(11)
C22_26 C23_26 C24_26 C25_26 -2.2(11)
C22_26 C23_26 C24_26 C27_26 179.1(7)
C23_26 C24_26 C25_26 C26_26 1.4(10)
C27_26 C24_26 C25_26 C26_26 -179.9(6)
C22_26 C21_26 C26_26 C25_26 2.8(10)
C5_26 C21_26 C26_26 C25_26 179.1(6)
C24_26 C25_26 C26_26 C21_26 -1.8(10)
C25_26 C24_26 C27_26 O6_26 5.4(10)
C23_26 C24_26 C27_26 O6_26 -175.9(7)
C25_26 C24_26 C27_26 O5_26 -170.9(7)
C23_26 C24_26 C27_26 O5_26 7.7(10)
C6_27 C1_27 C2_27 C3_27 3.4(9)
C7_27 C1_27 C2_27 C3_27 -177.5(6)
C1_27 C2_27 C3_27 C4_27 0.0(10)
C1_27 C2_27 C3_27 C14_27 -178.5(6)
C2_27 C3_27 C4_27 C5_27 -4.1(10)
C14_27 C3_27 C4_27 C5_27 174.4(6)
C3_27 C4_27 C5_27 C6_27 4.5(10)
C3_27 C4_27 C5_27 C21_27 -177.6(6)
C2_27 C1_27 C6_27 C5_27 -2.8(9)
C7_27 C1_27 C6_27 C5_27 178.0(5)
C4_27 C5_27 C6_27 C1_27 -1.0(9)
C21_27 C5_27 C6_27 C1_27 -178.8(6)
C2_27 C1_27 C7_27 C8_27 25.7(9)
C6_27 C1_27 C7_27 C8_27 -155.2(6)
C2_27 C1_27 C7_27 C12_27 -151.6(6)
C6_27 C1_27 C7_27 C12_27 27.5(9)
C12_27 C7_27 C8_27 C9_27 2.2(9)
C1_27 C7_27 C8_27 C9_27 -175.1(6)
C7_27 C8_27 C9_27 C10_27 -3.2(10)
C8_27 C9_27 C10_27 C11_27 1.7(10)
C8_27 C9_27 C10_27 C13_27 -177.3(6)
C9_27 C10_27 C11_27 C12_27 0.7(10)
C13_27 C10_27 C11_27 C12_27 179.7(6)
C10_27 C11_27 C12_27 C7_27 -1.7(10)
C8_27 C7_27 C12_27 C11_27 0.3(10)
C1_27 C7_27 C12_27 C11_27 177.6(6)
C11_27 C10_27 C13_27 O1_27 -178.7(6)
C9_27 C10_27 C13_27 O1_27 0.3(10)
C11_27 C10_27 C13_27 O2_27 5.2(9)
C9_27 C10_27 C13_27 O2_27 -175.8(6)
C4_27 C3_27 C14_27 C15_27 33.3(10)
C2_27 C3_27 C14_27 C15_27 -148.2(7)
C4_27 C3_27 C14_27 C19_27 -145.9(7)
C2_27 C3_27 C14_27 C19_27 32.5(9)
C19_27 C14_27 C15_27 C16_27 3.9(10)
C3_27 C14_27 C15_27 C16_27 -175.4(6)
C14_27 C15_27 C16_27 C17_27 -3.7(11)
C15_27 C16_27 C17_27 C18_27 0.9(11)
C15_27 C16_27 C17_27 C20_27 179.3(7)
C16_27 C17_27 C18_27 C19_27 1.5(11)
C20_27 C17_27 C18_27 C19_27 -176.9(6)
C17_27 C18_27 C19_27 C14_27 -1.3(10)
C15_27 C14_27 C19_27 C18_27 -1.3(10)
C3_27 C14_27 C19_27 C18_27 177.9(6)
C18_27 C17_27 C20_27 O3_27 177.2(7)
C16_27 C17_27 C20_27 O3_27 -1.2(11)
C18_27 C17_27 C20_27 O4_27 0.6(11)
C16_27 C17_27 C20_27 O4_27 -177.8(7)
C6_27 C5_27 C21_27 C26_27 140.1(7)
C4_27 C5_27 C21_27 C26_27 -37.7(9)
C6_27 C5_27 C21_27 C22_27 -41.5(9)
C4_27 C5_27 C21_27 C22_27 140.8(6)
C26_27 C21_27 C22_27 C23_27 -1.4(9)
C5_27 C21_27 C22_27 C23_27 -179.9(6)
C21_27 C22_27 C23_27 C24_27 2.3(10)
C22_27 C23_27 C24_27 C25_27 -3.0(10)
C22_27 C23_27 C24_27 C27_27 176.6(6)
C23_27 C24_27 C25_27 C26_27 3.4(11)
C27_27 C24_27 C25_27 C26_27 -176.3(7)
C24_27 C25_27 C26_27 C21_27 -2.6(12)
C22_27 C21_27 C26_27 C25_27 1.4(10)
C5_27 C21_27 C26_27 C25_27 180.0(6)
C25_27 C24_27 C27_27 O5_27 168.9(7)
C23_27 C24_27 C27_27 O5_27 -10.7(11)
C25_27 C24_27 C27_27 O6_27 -11.2(11)
C23_27 C24_27 C27_27 O6_27 169.2(6)
C6_28 C1_28 C2_28 C3_28 4.2(9)
C7_28 C1_28 C2_28 C3_28 179.9(6)
C1_28 C2_28 C3_28 C4_28 -3.4(10)
C1_28 C2_28 C3_28 C14_28 -179.4(6)
C2_28 C3_28 C4_28 C5_28 3.1(9)
C14_28 C3_28 C4_28 C5_28 178.9(6)
C3_28 C4_28 C5_28 C6_28 -3.7(9)
C3_28 C4_28 C5_28 C21_28 -179.7(6)
C4_28 C5_28 C6_28 C1_28 4.5(9)
C21_28 C5_28 C6_28 C1_28 -179.4(5)
C2_28 C1_28 C6_28 C5_28 -4.8(9)
C7_28 C1_28 C6_28 C5_28 179.5(5)
C2_28 C1_28 C7_28 C12_28 -151.4(6)
C6_28 C1_28 C7_28 C12_28 24.1(9)
C2_28 C1_28 C7_28 C8_28 31.3(9)
C6_28 C1_28 C7_28 C8_28 -153.2(6)
C12_28 C7_28 C8_28 C9_28 1.4(9)
C1_28 C7_28 C8_28 C9_28 178.8(6)
C7_28 C8_28 C9_28 C10_28 1.9(9)
C8_28 C9_28 C10_28 C11_28 -5.4(10)
C8_28 C9_28 C10_28 C13_28 -179.9(6)
C9_28 C10_28 C11_28 C12_28 5.5(10)
C13_28 C10_28 C11_28 C12_28 179.9(6)
C10_28 C11_28 C12_28 C7_28 -2.1(10)
C8_28 C7_28 C12_28 C11_28 -1.4(10)
C1_28 C7_28 C12_28 C11_28 -178.7(6)
C11_28 C10_28 C13_28 O2_28 5.1(9)
C9_28 C10_28 C13_28 O2_28 179.7(6)
C11_28 C10_28 C13_28 O1_28 -172.8(6)
C9_28 C10_28 C13_28 O1_28 1.8(9)
C4_28 C3_28 C14_28 C15_28 30.3(10)
C2_28 C3_28 C14_28 C15_28 -154.0(6)
C4_28 C3_28 C14_28 C19_28 -144.6(7)
C2_28 C3_28 C14_28 C19_28 31.1(9)
C19_28 C14_28 C15_28 C16_28 -6.9(10)
C3_28 C14_28 C15_28 C16_28 178.0(6)
C14_28 C15_28 C16_28 C17_28 4.7(10)
C15_28 C16_28 C17_28 C18_28 0.0(10)
C15_28 C16_28 C17_28 C20_28 176.9(6)
C16_28 C17_28 C18_28 C19_28 -1.9(9)
C20_28 C17_28 C18_28 C19_28 -179.0(6)
C17_28 C18_28 C19_28 C14_28 -0.5(9)
C15_28 C14_28 C19_28 C18_28 4.9(9)
C3_28 C14_28 C19_28 C18_28 180.0(6)
C16_28 C17_28 C20_28 O4_28 -177.9(7)
C18_28 C17_28 C20_28 O4_28 -1.0(10)
C16_28 C17_28 C20_28 O3_28 2.8(10)
C18_28 C17_28 C20_28 O3_28 179.8(6)
C6_28 C5_28 C21_28 C22_28 -42.4(8)
C4_28 C5_28 C21_28 C22_28 133.5(6)
C6_28 C5_28 C21_28 C26_28 141.5(6)
C4_28 C5_28 C21_28 C26_28 -42.6(8)
C26_28 C21_28 C22_28 C23_28 -1.5(9)
C5_28 C21_28 C22_28 C23_28 -177.7(5)
C21_28 C22_28 C23_28 C24_28 1.6(10)
C22_28 C23_28 C24_28 C25_28 -0.6(10)
C22_28 C23_28 C24_28 C27_28 176.5(6)
C23_28 C24_28 C25_28 C26_28 -0.4(10)
C27_28 C24_28 C25_28 C26_28 -177.4(6)
C24_28 C25_28 C26_28 C21_28 0.4(10)
C22_28 C21_28 C26_28 C25_28 0.6(9)
C5_28 C21_28 C26_28 C25_28 176.8(5)
C25_28 C24_28 C27_28 O5_28 175.5(7)
C23_28 C24_28 C27_28 O5_28 -1.4(11)
C25_28 C24_28 C27_28 O6_28 -8.3(10)
C23_28 C24_28 C27_28 O6_28 174.8(6)
C6_29 C1_29 C2_29 C3_29 -1.3(9)
C7_29 C1_29 C2_29 C3_29 -176.4(6)
C1_29 C2_29 C3_29 C4_29 -2.6(9)
C1_29 C2_29 C3_29 C14_29 179.4(6)
C2_29 C3_29 C4_29 C5_29 2.7(9)
C14_29 C3_29 C4_29 C5_29 -179.3(6)
C3_29 C4_29 C5_29 C6_29 1.0(9)
C3_29 C4_29 C5_29 C21_29 175.0(6)
C2_29 C1_29 C6_29 C5_29 5.2(9)
C7_29 C1_29 C6_29 C5_29 -179.7(6)
C4_29 C5_29 C6_29 C1_29 -5.0(9)
C21_29 C5_29 C6_29 C1_29 -178.8(6)
C6_29 C1_29 C7_29 C8_29 -153.6(6)
C2_29 C1_29 C7_29 C8_29 21.3(9)
C6_29 C1_29 C7_29 C12_29 34.8(8)
C2_29 C1_29 C7_29 C12_29 -150.2(6)
C12_29 C7_29 C8_29 C9_29 -10.6(10)
C1_29 C7_29 C8_29 C9_29 177.8(6)
C7_29 C8_29 C9_29 C10_29 9.1(11)
C8_29 C9_29 C10_29 C11_29 -4.7(10)
C8_29 C9_29 C10_29 C13_29 175.2(7)
C9_29 C10_29 C11_29 C12_29 2.3(10)
C13_29 C10_29 C11_29 C12_29 -177.6(6)
C10_29 C11_29 C12_29 C7_29 -4.2(10)
C8_29 C7_29 C12_29 C11_29 8.2(9)
C1_29 C7_29 C12_29 C11_29 -179.9(6)
C11_29 C10_29 C13_29 O2_29 2.4(10)
C9_29 C10_29 C13_29 O2_29 -177.5(6)
C11_29 C10_29 C13_29 O1_29 -177.8(6)
C9_29 C10_29 C13_29 O1_29 2.3(10)
C2_29 C3_29 C14_29 C15_29 140.3(6)
C4_29 C3_29 C14_29 C15_29 -37.8(9)
C2_29 C3_29 C14_29 C19_29 -42.6(8)
C4_29 C3_29 C14_29 C19_29 139.3(6)
C19_29 C14_29 C15_29 C16_29 0.1(10)
C3_29 C14_29 C15_29 C16_29 177.1(6)
C14_29 C15_29 C16_29 C17_29 -0.3(10)
C15_29 C16_29 C17_29 C18_29 -2.0(10)
C15_29 C16_29 C17_29 C20_29 -179.3(6)
C16_29 C17_29 C18_29 C19_29 4.4(10)
C20_29 C17_29 C18_29 C19_29 -178.4(6)
C15_29 C14_29 C19_29 C18_29 2.3(10)
C3_29 C14_29 C19_29 C18_29 -174.9(6)
C17_29 C18_29 C19_29 C14_29 -4.5(10)
C18_29 C17_29 C20_29 O3_29 173.9(6)
C16_29 C17_29 C20_29 O3_29 -8.8(10)
C18_29 C17_29 C20_29 O4_29 -5.6(10)
C16_29 C17_29 C20_29 O4_29 171.7(6)
C6_29 C5_29 C21_29 C22_29 27.3(10)
C4_29 C5_29 C21_29 C22_29 -146.4(6)
C6_29 C5_29 C21_29 C26_29 -144.5(6)
C4_29 C5_29 C21_29 C26_29 41.7(8)
C26_29 C21_29 C22_29 C23_29 -1.1(10)
C5_29 C21_29 C22_29 C23_29 -172.8(6)
C21_29 C22_29 C23_29 C24_29 0.4(10)
C22_29 C23_29 C24_29 C25_29 0.2(10)
C22_29 C23_29 C24_29 C27_29 177.0(6)
C23_29 C24_29 C25_29 C26_29 -0.1(10)
C27_29 C24_29 C25_29 C26_29 -176.9(6)
C22_29 C21_29 C26_29 C25_29 1.2(10)
C5_29 C21_29 C26_29 C25_29 173.0(5)
C24_29 C25_29 C26_29 C21_29 -0.6(9)
C23_29 C24_29 C27_29 O5_29 7.0(10)
C25_29 C24_29 C27_29 O5_29 -176.2(6)
C23_29 C24_29 C27_29 O6_29 -177.3(6)
C25_29 C24_29 C27_29 O6_29 -0.4(9)
C6_30 C1_30 C2_30 C3_30 -0.3(9)
C7_30 C1_30 C2_30 C3_30 -178.5(5)
C1_30 C2_30 C3_30 C4_30 0.9(9)
C1_30 C2_30 C3_30 C14_30 -176.5(5)
C2_30 C3_30 C4_30 C5_30 -0.5(9)
C14_30 C3_30 C4_30 C5_30 177.0(5)
C3_30 C4_30 C5_30 C6_30 -0.6(9)
C3_30 C4_30 C5_30 C21_30 176.2(5)
C2_30 C1_30 C6_30 C5_30 -0.8(9)
C7_30 C1_30 C6_30 C5_30 177.3(6)
C4_30 C5_30 C6_30 C1_30 1.2(9)
C21_30 C5_30 C6_30 C1_30 -175.6(5)
C6_30 C1_30 C7_30 C12_30 -24.1(10)
C2_30 C1_30 C7_30 C12_30 154.0(6)
C6_30 C1_30 C7_30 C8_30 153.6(6)
C2_30 C1_30 C7_30 C8_30 -28.3(8)
C12_30 C7_30 C8_30 C9_30 -2.5(9)
C1_30 C7_30 C8_30 C9_30 179.7(6)
C7_30 C8_30 C9_30 C10_30 4.0(10)
C8_30 C9_30 C10_30 C11_30 -3.0(11)
C8_30 C9_30 C10_30 C13_30 178.5(6)
C9_30 C10_30 C11_30 C12_30 0.6(10)
C13_30 C10_30 C11_30 C12_30 179.0(6)
C8_30 C7_30 C12_30 C11_30 0.0(10)
C1_30 C7_30 C12_30 C11_30 177.7(6)
C10_30 C11_30 C12_30 C7_30 1.0(10)
C11_30 C10_30 C13_30 O1_30 176.3(7)
C9_30 C10_30 C13_30 O1_30 -5.2(9)
C11_30 C10_30 C13_30 O2_30 -0.9(9)
C9_30 C10_30 C13_30 O2_30 177.6(6)
C2_30 C3_30 C14_30 C19_30 -38.5(8)
C4_30 C3_30 C14_30 C19_30 144.1(6)
C2_30 C3_30 C14_30 C15_30 141.2(6)
C4_30 C3_30 C14_30 C15_30 -36.2(8)
C19_30 C14_30 C15_30 C16_30 3.3(8)
C3_30 C14_30 C15_30 C16_30 -176.4(5)
C14_30 C15_30 C16_30 C17_30 -3.4(9)
C15_30 C16_30 C17_30 C18_30 2.5(9)
C15_30 C16_30 C17_30 C20_30 -177.6(6)
C16_30 C17_30 C18_30 C19_30 -1.4(9)
C20_30 C17_30 C18_30 C19_30 178.6(6)
C17_30 C18_30 C19_30 C14_30 1.5(10)
C15_30 C14_30 C19_30 C18_30 -2.5(9)
C3_30 C14_30 C19_30 C18_30 177.3(6)
C18_30 C17_30 C20_30 O4_30 -3.5(10)
C16_30 C17_30 C20_30 O4_30 176.5(6)
C18_30 C17_30 C20_30 O3_30 175.1(6)
C16_30 C17_30 C20_30 O3_30 -4.9(9)
C4_30 C5_30 C21_30 C22_30 -151.8(6)
C6_30 C5_30 C21_30 C22_30 25.0(9)
C4_30 C5_30 C21_30 C26_30 28.2(8)
C6_30 C5_30 C21_30 C26_30 -155.0(6)
C26_30 C21_30 C22_30 C23_30 -2.5(9)
C5_30 C21_30 C22_30 C23_30 177.6(5)
C21_30 C22_30 C23_30 C24_30 3.6(9)
C22_30 C23_30 C24_30 C25_30 -1.1(10)
C22_30 C23_30 C24_30 C27_30 179.6(6)
C27_30 C24_30 C25_30 C26_30 176.9(6)
C23_30 C24_30 C25_30 C26_30 -2.3(10)
C22_30 C21_30 C26_30 C25_30 -1.0(9)
C5_30 C21_30 C26_30 C25_30 178.9(5)
C24_30 C25_30 C26_30 C21_30 3.5(10)
C25_30 C24_30 C27_30 O5_30 -172.9(7)
C23_30 C24_30 C27_30 O5_30 6.3(11)
C25_30 C24_30 C27_30 O6_30 5.8(11)
C23_30 C24_30 C27_30 O6_30 -175.0(6)
C6_31 C1_31 C2_31 C3_31 -3.1(9)
C7_31 C1_31 C2_31 C3_31 -175.9(6)
C1_31 C2_31 C3_31 C4_31 1.0(9)
C1_31 C2_31 C3_31 C14_31 -179.4(5)
C2_31 C3_31 C4_31 C5_31 1.0(9)
C14_31 C3_31 C4_31 C5_31 -178.7(5)
C3_31 C4_31 C5_31 C6_31 -0.7(9)
C3_31 C4_31 C5_31 C21_31 178.1(5)
C4_31 C5_31 C6_31 C1_31 -1.6(9)
C21_31 C5_31 C6_31 C1_31 179.6(5)
C2_31 C1_31 C6_31 C5_31 3.4(9)
C7_31 C1_31 C6_31 C5_31 176.2(6)
C6_31 C1_31 C7_31 C12_31 -19.0(9)
C2_31 C1_31 C7_31 C12_31 153.4(6)
C6_31 C1_31 C7_31 C8_31 158.3(6)
C2_31 C1_31 C7_31 C8_31 -29.3(8)
C12_31 C7_31 C8_31 C9_31 -1.1(9)
C1_31 C7_31 C8_31 C9_31 -178.5(6)
C7_31 C8_31 C9_31 C10_31 -0.2(9)
C8_31 C9_31 C10_31 C11_31 0.2(10)
C8_31 C9_31 C10_31 C13_31 179.4(6)
C9_31 C10_31 C11_31 C12_31 1.0(9)
C13_31 C10_31 C11_31 C12_31 -178.2(6)
C8_31 C7_31 C12_31 C11_31 2.4(9)
C1_31 C7_31 C12_31 C11_31 179.7(6)
C10_31 C11_31 C12_31 C7_31 -2.4(9)
C9_31 C10_31 C13_31 O1_31 -1.5(10)
C11_31 C10_31 C13_31 O1_31 177.7(6)
C9_31 C10_31 C13_31 O2_31 175.8(6)
C11_31 C10_31 C13_31 O2_31 -4.9(9)
C2_31 C3_31 C14_31 C15_31 142.2(6)
C4_31 C3_31 C14_31 C15_31 -38.2(8)
C2_31 C3_31 C14_31 C19_31 -36.6(8)
C4_31 C3_31 C14_31 C19_31 143.0(6)
C19_31 C14_31 C15_31 C16_31 -0.2(9)
C3_31 C14_31 C15_31 C16_31 -179.1(5)
C14_31 C15_31 C16_31 C17_31 1.0(8)
C15_31 C16_31 C17_31 C18_31 -1.5(9)
C15_31 C16_31 C17_31 C20_31 178.3(6)
C16_31 C17_31 C18_31 C19_31 1.3(9)
C20_31 C17_31 C18_31 C19_31 -178.5(6)
C17_31 C18_31 C19_31 C14_31 -0.5(9)
C15_31 C14_31 C19_31 C18_31 -0.1(8)
C3_31 C14_31 C19_31 C18_31 178.8(5)
C18_31 C17_31 C20_31 O4_31 -8.3(10)
C16_31 C17_31 C20_31 O4_31 171.9(6)
C18_31 C17_31 C20_31 O3_31 179.6(6)
C16_31 C17_31 C20_31 O3_31 -0.2(9)
C4_31 C5_31 C21_31 C22_31 -145.6(6)
C6_31 C5_31 C21_31 C22_31 33.3(9)
C4_31 C5_31 C21_31 C26_31 32.6(9)
C6_31 C5_31 C21_31 C26_31 -148.6(6)
C26_31 C21_31 C22_31 C23_31 -2.9(9)
C5_31 C21_31 C22_31 C23_31 175.3(5)
C21_31 C22_31 C23_31 C24_31 3.1(9)
C22_31 C23_31 C24_31 C25_31 -0.1(10)
C22_31 C23_31 C24_31 C27_31 179.5(5)
C23_31 C24_31 C25_31 C26_31 -2.8(10)
C27_31 C24_31 C25_31 C26_31 177.6(6)
C22_31 C21_31 C26_31 C25_31 -0.1(9)
C5_31 C21_31 C26_31 C25_31 -178.4(5)
C24_31 C25_31 C26_31 C21_31 3.0(9)
C25_31 C24_31 C27_31 O5_31 -178.9(6)
C23_31 C24_31 C27_31 O5_31 1.5(9)
C25_31 C24_31 C27_31 O6_31 -0.1(9)
C23_31 C24_31 C27_31 O6_31 -179.7(6)
C6_32 C1_32 C2_32 C3_32 -4.5(9)
C7_32 C1_32 C2_32 C3_32 179.2(5)
C1_32 C2_32 C3_32 C4_32 3.9(9)
C1_32 C2_32 C3_32 C14_32 179.3(6)
C2_32 C3_32 C4_32 C5_32 -1.2(9)
C14_32 C3_32 C4_32 C5_32 -176.4(6)
C3_32 C4_32 C5_32 C6_32 -1.0(9)
C3_32 C4_32 C5_32 C21_32 179.8(6)
C2_32 C1_32 C6_32 C5_32 2.3(9)
C7_32 C1_32 C6_32 C5_32 178.6(6)
C4_32 C5_32 C6_32 C1_32 0.4(9)
C21_32 C5_32 C6_32 C1_32 179.6(6)
C6_32 C1_32 C7_32 C12_32 -22.2(9)
C2_32 C1_32 C7_32 C12_32 154.0(6)
C6_32 C1_32 C7_32 C8_32 157.0(6)
C2_32 C1_32 C7_32 C8_32 -26.8(9)
C12_32 C7_32 C8_32 C9_32 1.0(9)
C1_32 C7_32 C8_32 C9_32 -178.2(6)
C7_32 C8_32 C9_32 C10_32 -3.3(10)
C8_32 C9_32 C10_32 C11_32 3.3(10)
C8_32 C9_32 C10_32 C13_32 -176.6(6)
C9_32 C10_32 C11_32 C12_32 -1.0(9)
C13_32 C10_32 C11_32 C12_32 178.9(6)
C8_32 C7_32 C12_32 C11_32 1.3(9)
C1_32 C7_32 C12_32 C11_32 -179.5(6)
C10_32 C11_32 C12_32 C7_32 -1.3(10)
C11_32 C10_32 C13_32 O1_32 175.3(6)
C9_32 C10_32 C13_32 O1_32 -4.8(9)
C11_32 C10_32 C13_32 O2_32 -1.7(9)
C9_32 C10_32 C13_32 O2_32 178.2(6)
C4_32 C3_32 C14_32 C15_32 -40.7(9)
C2_32 C3_32 C14_32 C15_32 144.1(6)
C4_32 C3_32 C14_32 C19_32 134.5(6)
C2_32 C3_32 C14_32 C19_32 -40.7(8)
C3_32 C14_32 C15_32 C16_32 178.3(6)
C19_32 C14_32 C15_32 C16_32 3.0(9)
C14_32 C15_32 C16_32 C17_32 -2.6(9)
C15_32 C16_32 C17_32 C18_32 0.8(9)
C15_32 C16_32 C17_32 C20_32 -179.4(5)
C16_32 C17_32 C18_32 C19_32 0.5(9)
C20_32 C17_32 C18_32 C19_32 -179.3(5)
C17_32 C18_32 C19_32 C14_32 -0.1(9)
C15_32 C14_32 C19_32 C18_32 -1.6(8)
C3_32 C14_32 C19_32 C18_32 -177.0(5)
C18_32 C17_32 C20_32 O4_32 -3.0(9)
C16_32 C17_32 C20_32 O4_32 177.2(6)
C18_32 C17_32 C20_32 O3_32 176.5(6)
C16_32 C17_32 C20_32 O3_32 -3.3(9)
C4_32 C5_32 C21_32 C26_32 34.3(9)
C6_32 C5_32 C21_32 C26_32 -144.8(6)
C4_32 C5_32 C21_32 C22_32 -144.6(6)
C6_32 C5_32 C21_32 C22_32 36.3(9)
C26_32 C21_32 C22_32 C23_32 -3.9(9)
C5_32 C21_32 C22_32 C23_32 175.1(5)
C21_32 C22_32 C23_32 C24_32 3.5(9)
C22_32 C23_32 C24_32 C25_32 -0.7(10)
C22_32 C23_32 C24_32 C27_32 177.9(6)
C23_32 C24_32 C25_32 C26_32 -1.6(10)
C27_32 C24_32 C25_32 C26_32 179.8(6)
C22_32 C21_32 C26_32 C25_32 1.7(10)
C5_32 C21_32 C26_32 C25_32 -177.3(6)
C24_32 C25_32 C26_32 C21_32 1.1(10)
C23_32 C24_32 C27_32 O5_32 8.0(10)
C25_32 C24_32 C27_32 O5_32 -173.4(6)
C23_32 C24_32 C27_32 O6_32 -179.3(6)
C25_32 C24_32 C27_32 O6_32 -0.7(10)
C6_33 C1_33 C2_33 C3_33 -6.8(10)
C7_33 C1_33 C2_33 C3_33 180.0(6)
C1_33 C2_33 C3_33 C4_33 4.6(10)
C1_33 C2_33 C3_33 C14_33 -178.1(6)
C2_33 C3_33 C4_33 C5_33 -2.6(10)
C14_33 C3_33 C4_33 C5_33 -179.9(6)
C3_33 C4_33 C5_33 C6_33 3.0(10)
C3_33 C4_33 C5_33 C21_33 179.9(6)
C2_33 C1_33 C6_33 C5_33 7.3(10)
C7_33 C1_33 C6_33 C5_33 -179.7(6)
C4_33 C5_33 C6_33 C1_33 -5.5(10)
C21_33 C5_33 C6_33 C1_33 177.5(6)
C6_33 C1_33 C7_33 C12_33 -24.2(10)
C2_33 C1_33 C7_33 C12_33 148.6(6)
C6_33 C1_33 C7_33 C8_33 152.9(6)
C2_33 C1_33 C7_33 C8_33 -34.3(9)
C12_33 C7_33 C8_33 C9_33 -2.9(9)
C1_33 C7_33 C8_33 C9_33 180.0(5)
C7_33 C8_33 C9_33 C10_33 2.2(9)
C8_33 C9_33 C10_33 C13_33 -176.8(6)
C8_33 C9_33 C10_33 C11_33 0.2(9)
C9_33 C10_33 C11_33 C12_33 -1.9(9)
C13_33 C10_33 C11_33 C12_33 175.2(6)
C10_33 C11_33 C12_33 C7_33 1.2(10)
C8_33 C7_33 C12_33 C11_33 1.1(10)
C1_33 C7_33 C12_33 C11_33 178.2(6)
C9_33 C10_33 C13_33 O2_33 -179.7(6)
C11_33 C10_33 C13_33 O2_33 3.2(10)
C9_33 C10_33 C13_33 O1_33 -4.7(9)
C11_33 C10_33 C13_33 O1_33 178.3(6)
C2_33 C3_33 C14_33 C19_33 41.8(9)
C4_33 C3_33 C14_33 C19_33 -141.0(7)
C2_33 C3_33 C14_33 C15_33 -138.8(7)
C4_33 C3_33 C14_33 C15_33 38.3(9)
C19_33 C14_33 C15_33 C16_33 -1.2(10)
C3_33 C14_33 C15_33 C16_33 179.4(6)
C14_33 C15_33 C16_33 C17_33 1.2(10)
C15_33 C16_33 C17_33 C18_33 -0.3(11)
C15_33 C16_33 C17_33 C20_33 -178.4(6)
C16_33 C17_33 C18_33 C19_33 -0.6(11)
C20_33 C17_33 C18_33 C19_33 177.6(6)
C15_33 C14_33 C19_33 C18_33 0.4(10)
C3_33 C14_33 C19_33 C18_33 179.8(6)
C17_33 C18_33 C19_33 C14_33 0.5(11)
C18_33 C17_33 C20_33 O4_33 15.7(11)
C16_33 C17_33 C20_33 O4_33 -166.1(7)
C18_33 C17_33 C20_33 O3_33 -170.4(7)
C16_33 C17_33 C20_33 O3_33 7.8(10)
C4_33 C5_33 C21_33 C22_33 158.4(7)
C6_33 C5_33 C21_33 C22_33 -24.8(10)
C4_33 C5_33 C21_33 C26_33 -26.8(10)
C6_33 C5_33 C21_33 C26_33 150.0(7)
C26_33 C21_33 C22_33 C23_33 3.1(10)
C5_33 C21_33 C22_33 C23_33 178.1(6)
C21_33 C22_33 C23_33 C24_33 2.8(11)
C22_33 C23_33 C24_33 C25_33 -5.7(11)
C22_33 C23_33 C24_33 C27_33 176.8(6)
C23_33 C24_33 C25_33 C26_33 2.9(12)
C27_33 C24_33 C25_33 C26_33 -179.7(7)
C24_33 C25_33 C26_33 C21_33 3.1(11)
C22_33 C21_33 C26_33 C25_33 -5.9(10)
C5_33 C21_33 C26_33 C25_33 179.0(6)
C23_33 C24_33 C27_33 O5_33 -9.6(11)
C25_33 C24_33 C27_33 O5_33 173.1(7)
C23_33 C24_33 C27_33 O6_33 173.0(7)
C25_33 C24_33 C27_33 O6_33 -4.3(11)
C6_34 C1_34 C2_34 C3_34 1.3(9)
C7_34 C1_34 C2_34 C3_34 -177.3(6)
C1_34 C2_34 C3_34 C4_34 -3.4(10)
C1_34 C2_34 C3_34 C14_34 -179.2(6)
C2_34 C3_34 C4_34 C5_34 3.3(10)
C14_34 C3_34 C4_34 C5_34 179.0(6)
C3_34 C4_34 C5_34 C6_34 -1.1(9)
C3_34 C4_34 C5_34 C21_34 177.3(6)
C4_34 C5_34 C6_34 C1_34 -1.0(9)
C21_34 C5_34 C6_34 C1_34 -179.4(6)
C2_34 C1_34 C6_34 C5_34 0.9(9)
C7_34 C1_34 C6_34 C5_34 179.5(6)
C2_34 C1_34 C7_34 C8_34 -26.0(10)
C6_34 C1_34 C7_34 C8_34 155.5(6)
C2_34 C1_34 C7_34 C12_34 156.5(6)
C6_34 C1_34 C7_34 C12_34 -21.9(10)
C12_34 C7_34 C8_34 C9_34 0.6(10)
C1_34 C7_34 C8_34 C9_34 -177.0(6)
C7_34 C8_34 C9_34 C10_34 -3.9(10)
C8_34 C9_34 C10_34 C11_34 5.6(9)
C8_34 C9_34 C10_34 C13_34 -177.0(6)
C9_34 C10_34 C11_34 C12_34 -3.9(9)
C13_34 C10_34 C11_34 C12_34 178.7(6)
C10_34 C11_34 C12_34 C7_34 0.5(9)
C8_34 C7_34 C12_34 C11_34 1.2(9)
C1_34 C7_34 C12_34 C11_34 178.7(6)
C11_34 C10_34 C13_34 O2_34 -2.1(9)
C9_34 C10_34 C13_34 O2_34 -179.6(6)
C11_34 C10_34 C13_34 O1_34 177.8(6)
C9_34 C10_34 C13_34 O1_34 0.4(9)
C2_34 C3_34 C14_34 C19_34 39.9(9)
C4_34 C3_34 C14_34 C19_34 -135.9(7)
C2_34 C3_34 C14_34 C15_34 -141.3(6)
C4_34 C3_34 C14_34 C15_34 42.9(9)
C19_34 C14_34 C15_34 C16_34 1.6(9)
C3_34 C14_34 C15_34 C16_34 -177.3(5)
C14_34 C15_34 C16_34 C17_34 -2.0(9)
C15_34 C16_34 C17_34 C18_34 0.8(10)
C15_34 C16_34 C17_34 C20_34 -179.5(6)
C16_34 C17_34 C18_34 C19_34 0.8(10)
C20_34 C17_34 C18_34 C19_34 -178.9(6)
C15_34 C14_34 C19_34 C18_34 0.0(9)
C3_34 C14_34 C19_34 C18_34 178.8(6)
C17_34 C18_34 C19_34 C14_34 -1.2(9)
C16_34 C17_34 C20_34 O3_34 -0.4(10)
C18_34 C17_34 C20_34 O3_34 179.3(6)
C16_34 C17_34 C20_34 O4_34 -175.6(6)
C18_34 C17_34 C20_34 O4_34 4.1(9)
C6_34 C5_34 C21_34 C26_34 150.1(6)
C4_34 C5_34 C21_34 C26_34 -28.2(9)
C6_34 C5_34 C21_34 C22_34 -31.5(9)
C4_34 C5_34 C21_34 C22_34 150.2(6)
C26_34 C21_34 C22_34 C23_34 2.4(9)
C5_34 C21_34 C22_34 C23_34 -176.1(6)
C21_34 C22_34 C23_34 C24_34 -3.6(10)
C22_34 C23_34 C24_34 C25_34 2.8(10)
C22_34 C23_34 C24_34 C27_34 -178.5(6)
C23_34 C24_34 C25_34 C26_34 -1.0(10)
C27_34 C24_34 C25_34 C26_34 -179.6(6)
C22_34 C21_34 C26_34 C25_34 -0.6(10)
C5_34 C21_34 C26_34 C25_34 177.9(6)
C24_34 C25_34 C26_34 C21_34 -0.1(10)
C23_34 C24_34 C27_34 O5_34 0.4(11)
C25_34 C24_34 C27_34 O5_34 179.0(7)
C23_34 C24_34 C27_34 O6_34 -179.2(6)
C25_34 C24_34 C27_34 O6_34 -0.6(10)
C6_35 C1_35 C2_35 C3_35 1.5(9)
C7_35 C1_35 C2_35 C3_35 179.4(6)
C1_35 C2_35 C3_35 C4_35 -0.7(10)
C1_35 C2_35 C3_35 C14_35 -179.0(6)
C2_35 C3_35 C4_35 C5_35 -0.2(9)
C14_35 C3_35 C4_35 C5_35 178.1(6)
C3_35 C4_35 C5_35 C6_35 0.2(10)
C3_35 C4_35 C5_35 C21_35 -178.4(6)
C4_35 C5_35 C6_35 C1_35 0.6(10)
C21_35 C5_35 C6_35 C1_35 179.3(6)
C2_35 C1_35 C6_35 C5_35 -1.4(9)
C7_35 C1_35 C6_35 C5_35 -179.4(6)
C6_35 C1_35 C7_35 C8_35 153.9(6)
C2_35 C1_35 C7_35 C8_35 -23.9(9)
C6_35 C1_35 C7_35 C12_35 -28.2(9)
C2_35 C1_35 C7_35 C12_35 154.0(6)
C12_35 C7_35 C8_35 C9_35 1.5(8)
C1_35 C7_35 C8_35 C9_35 179.5(6)
C7_35 C8_35 C9_35 C10_35 0.0(9)
C8_35 C9_35 C10_35 C11_35 -0.2(9)
C8_35 C9_35 C10_35 C13_35 -179.6(6)
C9_35 C10_35 C11_35 C12_35 -1.1(9)
C13_35 C10_35 C11_35 C12_35 178.3(5)
C10_35 C11_35 C12_35 C7_35 2.7(9)
C8_35 C7_35 C12_35 C11_35 -2.8(9)
C1_35 C7_35 C12_35 C11_35 179.2(6)
C9_35 C10_35 C13_35 O2_35 177.6(6)
C11_35 C10_35 C13_35 O2_35 -1.9(9)
C9_35 C10_35 C13_35 O1_35 -4.3(8)
C11_35 C10_35 C13_35 O1_35 176.3(5)
C2_35 C3_35 C14_35 C15_35 -141.0(6)
C4_35 C3_35 C14_35 C15_35 40.8(9)
C2_35 C3_35 C14_35 C19_35 38.3(9)
C4_35 C3_35 C14_35 C19_35 -139.9(6)
C19_35 C14_35 C15_35 C16_35 3.6(10)
C3_35 C14_35 C15_35 C16_35 -177.1(6)
C14_35 C15_35 C16_35 C17_35 -1.4(11)
C15_35 C16_35 C17_35 C18_35 -0.7(10)
C15_35 C16_35 C17_35 C20_35 179.5(6)
C16_35 C17_35 C18_35 C19_35 0.6(10)
C20_35 C17_35 C18_35 C19_35 -179.7(6)
C15_35 C14_35 C19_35 C18_35 -3.6(9)
C3_35 C14_35 C19_35 C18_35 177.0(6)
C17_35 C18_35 C19_35 C14_35 1.6(9)
C18_35 C17_35 C20_35 O4_35 6.8(10)
C16_35 C17_35 C20_35 O4_35 -173.5(6)
C18_35 C17_35 C20_35 O3_35 -174.5(6)
C16_35 C17_35 C20_35 O3_35 5.2(10)
C6_35 C5_35 C21_35 C22_35 -37.2(9)
C4_35 C5_35 C21_35 C22_35 141.5(6)
C6_35 C5_35 C21_35 C26_35 143.2(6)
C4_35 C5_35 C21_35 C26_35 -38.1(9)
C26_35 C21_35 C22_35 C23_35 1.5(9)
C5_35 C21_35 C22_35 C23_35 -178.1(5)
C21_35 C22_35 C23_35 C24_35 -1.4(10)
C22_35 C23_35 C24_35 C25_35 1.4(10)
C22_35 C23_35 C24_35 C27_35 179.2(6)
C23_35 C24_35 C25_35 C26_35 -1.5(10)
C27_35 C24_35 C25_35 C26_35 -179.3(6)
C24_35 C25_35 C26_35 C21_35 1.6(10)
C22_35 C21_35 C26_35 C25_35 -1.6(9)
C5_35 C21_35 C26_35 C25_35 178.0(6)
C23_35 C24_35 C27_35 O6_35 179.6(6)
C25_35 C24_35 C27_35 O6_35 -2.6(10)
C23_35 C24_35 C27_35 O5_35 -3.2(10)
C25_35 C24_35 C27_35 O5_35 174.5(6)
C6_36 C1_36 C2_36 C3_36 -0.4(9)
C7_36 C1_36 C2_36 C3_36 -175.4(6)
C1_36 C2_36 C3_36 C4_36 -3.1(9)
C1_36 C2_36 C3_36 C14_36 177.2(6)
C2_36 C3_36 C4_36 C5_36 5.9(9)
C14_36 C3_36 C4_36 C5_36 -174.3(6)
C3_36 C4_36 C5_36 C6_36 -5.3(9)
C3_36 C4_36 C5_36 C21_36 177.6(6)
C4_36 C5_36 C6_36 C1_36 1.8(9)
C21_36 C5_36 C6_36 C1_36 178.9(6)
C2_36 C1_36 C6_36 C5_36 1.0(9)
C7_36 C1_36 C6_36 C5_36 176.3(6)
C2_36 C1_36 C7_36 C12_36 159.7(6)
C6_36 C1_36 C7_36 C12_36 -15.2(9)
C2_36 C1_36 C7_36 C8_36 -21.9(9)
C6_36 C1_36 C7_36 C8_36 163.3(6)
C12_36 C7_36 C8_36 C9_36 -3.9(9)
C1_36 C7_36 C8_36 C9_36 177.6(6)
C7_36 C8_36 C9_36 C10_36 5.3(10)
C8_36 C9_36 C10_36 C11_36 -2.7(9)
C8_36 C9_36 C10_36 C13_36 175.5(6)
C9_36 C10_36 C11_36 C12_36 -1.1(9)
C13_36 C10_36 C11_36 C12_36 -179.3(6)
C8_36 C7_36 C12_36 C11_36 0.1(10)
C1_36 C7_36 C12_36 C11_36 178.5(6)
C10_36 C11_36 C12_36 C7_36 2.4(10)
C11_36 C10_36 C13_36 O1_36 175.9(6)
C9_36 C10_36 C13_36 O1_36 -2.3(9)
C11_36 C10_36 C13_36 O2_36 -5.1(9)
C9_36 C10_36 C13_36 O2_36 176.7(6)
C2_36 C3_36 C14_36 C19_36 -38.8(9)
C4_36 C3_36 C14_36 C19_36 141.4(7)
C2_36 C3_36 C14_36 C15_36 140.5(6)
C4_36 C3_36 C14_36 C15_36 -39.2(9)
C19_36 C14_36 C15_36 C16_36 -1.1(9)
C3_36 C14_36 C15_36 C16_36 179.5(6)
C14_36 C15_36 C16_36 C17_36 2.7(10)
C15_36 C16_36 C17_36 C18_36 -3.2(10)
C15_36 C16_36 C17_36 C20_36 179.5(6)
C16_36 C17_36 C18_36 C19_36 1.9(10)
C20_36 C17_36 C18_36 C19_36 179.1(6)
C17_36 C18_36 C19_36 C14_36 -0.3(11)
C15_36 C14_36 C19_36 C18_36 -0.1(10)
C3_36 C14_36 C19_36 C18_36 179.3(6)
C18_36 C17_36 C20_36 O3_36 174.7(7)
C16_36 C17_36 C20_36 O3_36 -8.1(10)
C18_36 C17_36 C20_36 O4_36 -3.1(10)
C16_36 C17_36 C20_36 O4_36 174.1(6)
C4_36 C5_36 C21_36 C26_36 34.7(9)
C6_36 C5_36 C21_36 C26_36 -142.4(6)
C4_36 C5_36 C21_36 C22_36 -144.6(6)
C6_36 C5_36 C21_36 C22_36 38.3(8)
C26_36 C21_36 C22_36 C23_36 -0.5(9)
C5_36 C21_36 C22_36 C23_36 178.7(5)
C21_36 C22_36 C23_36 C24_36 1.4(9)
C22_36 C23_36 C24_36 C25_36 -1.7(10)
C22_36 C23_36 C24_36 C27_36 179.0(6)
C23_36 C24_36 C25_36 C26_36 1.2(10)
C27_36 C24_36 C25_36 C26_36 -179.6(6)
C24_36 C25_36 C26_36 C21_36 -0.3(10)
C22_36 C21_36 C26_36 C25_36 0.0(9)
C5_36 C21_36 C26_36 C25_36 -179.3(6)
C25_36 C24_36 C27_36 O5_36 -177.2(7)
C23_36 C24_36 C27_36 O5_36 2.0(10)
C25_36 C24_36 C27_36 O6_36 6.6(9)
C23_36 C24_36 C27_36 O6_36 -174.1(6)
C6_37 C1_37 C2_37 C3_37 0.6(9)
C7_37 C1_37 C2_37 C3_37 178.4(5)
C1_37 C2_37 C3_37 C4_37 -0.8(9)
C1_37 C2_37 C3_37 C14_37 177.7(5)
C2_37 C3_37 C4_37 C5_37 1.3(8)
C14_37 C3_37 C4_37 C5_37 -177.3(5)
C3_37 C4_37 C5_37 C6_37 -1.7(8)
C3_37 C4_37 C5_37 C21_37 178.5(5)
C4_37 C5_37 C6_37 C1_37 1.6(9)
C21_37 C5_37 C6_37 C1_37 -178.5(5)
C2_37 C1_37 C6_37 C5_37 -1.1(9)
C7_37 C1_37 C6_37 C5_37 -178.9(5)
C2_37 C1_37 C7_37 C12_37 158.6(6)
C6_37 C1_37 C7_37 C12_37 -23.7(9)
C2_37 C1_37 C7_37 C8_37 -16.8(9)
C6_37 C1_37 C7_37 C8_37 161.0(6)
C12_37 C7_37 C8_37 C9_37 0.3(9)
C1_37 C7_37 C8_37 C9_37 175.8(6)
C7_37 C8_37 C9_37 C10_37 -0.4(10)
C8_37 C9_37 C10_37 C11_37 -0.5(10)
C8_37 C9_37 C10_37 C13_37 176.6(6)
C9_37 C10_37 C11_37 C12_37 1.5(9)
C13_37 C10_37 C11_37 C12_37 -175.7(6)
C8_37 C7_37 C12_37 C11_37 0.7(10)
C1_37 C7_37 C12_37 C11_37 -174.7(6)
C10_37 C11_37 C12_37 C7_37 -1.6(10)
C11_37 C10_37 C13_37 O1_37 176.4(6)
C9_37 C10_37 C13_37 O1_37 -0.8(9)
C11_37 C10_37 C13_37 O2_37 -5.5(8)
C9_37 C10_37 C13_37 O2_37 177.3(6)
C2_37 C3_37 C14_37 C15_37 144.4(6)
C4_37 C3_37 C14_37 C15_37 -37.0(8)
C2_37 C3_37 C14_37 C19_37 -34.8(8)
C4_37 C3_37 C14_37 C19_37 143.8(6)
C19_37 C14_37 C15_37 C16_37 -0.9(9)
C3_37 C14_37 C15_37 C16_37 179.9(5)
C14_37 C15_37 C16_37 C17_37 1.7(9)
C15_37 C16_37 C17_37 C18_37 -2.2(9)
C15_37 C16_37 C17_37 C20_37 -178.8(6)
C16_37 C17_37 C18_37 C19_37 2.0(10)
C20_37 C17_37 C18_37 C19_37 178.6(6)
C17_37 C18_37 C19_37 C14_37 -1.2(9)
C15_37 C14_37 C19_37 C18_37 0.7(9)
C3_37 C14_37 C19_37 C18_37 179.9(5)
C16_37 C17_37 C20_37 O3_37 -6.0(10)
C18_37 C17_37 C20_37 O3_37 177.5(6)
C16_37 C17_37 C20_37 O4_37 172.6(6)
C18_37 C17_37 C20_37 O4_37 -3.9(10)
C6_37 C5_37 C21_37 C22_37 39.6(8)
C4_37 C5_37 C21_37 C22_37 -140.6(6)
C6_37 C5_37 C21_37 C26_37 -143.5(6)
C4_37 C5_37 C21_37 C26_37 36.3(8)
C26_37 C21_37 C22_37 C23_37 2.7(9)
C5_37 C21_37 C22_37 C23_37 179.6(5)
C21_37 C22_37 C23_37 C24_37 -1.9(9)
C22_37 C23_37 C24_37 C25_37 -1.4(9)
C22_37 C23_37 C24_37 C27_37 -178.0(5)
C23_37 C24_37 C25_37 C26_37 3.7(9)
C27_37 C24_37 C25_37 C26_37 -179.7(5)
C24_37 C25_37 C26_37 C21_37 -3.0(9)
C22_37 C21_37 C26_37 C25_37 -0.2(9)
C5_37 C21_37 C26_37 C25_37 -177.1(5)
C25_37 C24_37 C27_37 O5_37 -175.8(6)
C23_37 C24_37 C27_37 O5_37 0.8(9)
C25_37 C24_37 C27_37 O6_37 6.0(9)
C23_37 C24_37 C27_37 O6_37 -177.4(6)
C6_38 C1_38 C2_38 C3_38 -2.7(8)
C7_38 C1_38 C2_38 C3_38 -178.5(5)
C1_38 C2_38 C3_38 C4_38 -0.5(9)
C1_38 C2_38 C3_38 C14_38 178.3(5)
C2_38 C3_38 C4_38 C5_38 3.3(9)
C14_38 C3_38 C4_38 C5_38 -175.5(6)
C3_38 C4_38 C5_38 C6_38 -2.5(9)
C3_38 C4_38 C5_38 C21_38 177.8(6)
C4_38 C5_38 C6_38 C1_38 -1.1(8)
C21_38 C5_38 C6_38 C1_38 178.6(5)
C2_38 C1_38 C6_38 C5_38 3.6(8)
C7_38 C1_38 C6_38 C5_38 179.4(5)
C2_38 C1_38 C7_38 C8_38 -27.5(9)
C6_38 C1_38 C7_38 C8_38 156.9(6)
C2_38 C1_38 C7_38 C12_38 154.8(6)
C6_38 C1_38 C7_38 C12_38 -20.8(9)
C12_38 C7_38 C8_38 C9_38 -2.8(9)
C1_38 C7_38 C8_38 C9_38 179.4(6)
C7_38 C8_38 C9_38 C10_38 3.2(10)
C8_38 C9_38 C10_38 C11_38 -2.5(10)
C8_38 C9_38 C10_38 C13_38 -177.7(6)
C9_38 C10_38 C11_38 C12_38 1.5(10)
C13_38 C10_38 C11_38 C12_38 176.7(6)
C10_38 C11_38 C12_38 C7_38 -1.2(10)
C8_38 C7_38 C12_38 C11_38 1.9(9)
C1_38 C7_38 C12_38 C11_38 179.7(6)
C9_38 C10_38 C13_38 O1_38 -6.0(9)
C11_38 C10_38 C13_38 O1_38 178.8(6)
C9_38 C10_38 C13_38 O2_38 173.7(6)
C11_38 C10_38 C13_38 O2_38 -1.5(8)
C4_38 C3_38 C14_38 C19_38 140.7(7)
C2_38 C3_38 C14_38 C19_38 -38.1(9)
C4_38 C3_38 C14_38 C15_38 -40.1(9)
C2_38 C3_38 C14_38 C15_38 141.1(6)
C19_38 C14_38 C15_38 C16_38 -2.9(10)
C3_38 C14_38 C15_38 C16_38 177.9(6)
C14_38 C15_38 C16_38 C17_38 1.5(11)
C15_38 C16_38 C17_38 C18_38 -3.4(11)
C15_38 C16_38 C17_38 C20_38 -176.3(6)
C16_38 C17_38 C18_38 C19_38 6.5(10)
C20_38 C17_38 C18_38 C19_38 179.5(6)
C15_38 C14_38 C19_38 C18_38 6.4(9)
C3_38 C14_38 C19_38 C18_38 -174.4(6)
C17_38 C18_38 C19_38 C14_38 -8.2(9)
C16_38 C17_38 C20_38 O3_38 -0.5(11)
C18_38 C17_38 C20_38 O3_38 -173.5(7)
C16_38 C17_38 C20_38 O4_38 173.4(6)
C18_38 C17_38 C20_38 O4_38 0.5(10)
C6_38 C5_38 C21_38 C26_38 -143.9(6)
C4_38 C5_38 C21_38 C26_38 35.7(9)
C6_38 C5_38 C21_38 C22_38 35.6(8)
C4_38 C5_38 C21_38 C22_38 -144.8(6)
C26_38 C21_38 C22_38 C23_38 1.1(9)
C5_38 C21_38 C22_38 C23_38 -178.4(5)
C21_38 C22_38 C23_38 C24_38 -2.9(9)
C22_38 C23_38 C24_38 C25_38 3.8(10)
C22_38 C23_38 C24_38 C27_38 -177.4(6)
C27_38 C24_38 C25_38 C26_38 178.3(6)
C23_38 C24_38 C25_38 C26_38 -2.9(10)
C24_38 C25_38 C26_38 C21_38 1.2(10)
C22_38 C21_38 C26_38 C25_38 -0.2(10)
C5_38 C21_38 C26_38 C25_38 179.3(6)
C25_38 C24_38 C27_38 O5_38 -169.7(6)
C23_38 C24_38 C27_38 O5_38 11.6(10)
C25_38 C24_38 C27_38 O6_38 6.7(9)
C23_38 C24_38 C27_38 O6_38 -172.0(6)
C6_39 C1_39 C2_39 C3_39 1.8(8)
C7_39 C1_39 C2_39 C3_39 -177.6(5)
C1_39 C2_39 C3_39 C4_39 -2.7(9)
C1_39 C2_39 C3_39 C14_39 -177.5(5)
C2_39 C3_39 C4_39 C5_39 -0.8(9)
C14_39 C3_39 C4_39 C5_39 174.0(5)
C3_39 C4_39 C5_39 C6_39 4.9(9)
C3_39 C4_39 C5_39 C21_39 178.2(6)
C2_39 C1_39 C6_39 C5_39 2.5(8)
C7_39 C1_39 C6_39 C5_39 -178.1(5)
C4_39 C5_39 C6_39 C1_39 -5.9(9)
C21_39 C5_39 C6_39 C1_39 -179.2(5)
C6_39 C1_39 C7_39 C12_39 24.9(9)
C2_39 C1_39 C7_39 C12_39 -155.6(6)
C6_39 C1_39 C7_39 C8_39 -153.8(5)
C2_39 C1_39 C7_39 C8_39 25.6(8)
C12_39 C7_39 C8_39 C9_39 0.5(8)
C1_39 C7_39 C8_39 C9_39 179.3(5)
C7_39 C8_39 C9_39 C10_39 1.8(8)
C8_39 C9_39 C10_39 C11_39 -3.1(9)
C8_39 C9_39 C10_39 C13_39 -179.6(5)
C9_39 C10_39 C11_39 C12_39 2.1(8)
C13_39 C10_39 C11_39 C12_39 178.4(5)
C10_39 C11_39 C12_39 C7_39 0.3(9)
C8_39 C7_39 C12_39 C11_39 -1.6(9)
C1_39 C7_39 C12_39 C11_39 179.7(5)
C11_39 C10_39 C13_39 O1_39 -178.3(5)
C9_39 C10_39 C13_39 O1_39 -1.9(8)
C11_39 C10_39 C13_39 O2_39 3.1(8)
C9_39 C10_39 C13_39 O2_39 179.5(5)
C4_39 C3_39 C14_39 C15_39 43.5(8)
C2_39 C3_39 C14_39 C15_39 -141.7(6)
C4_39 C3_39 C14_39 C19_39 -138.0(6)
C2_39 C3_39 C14_39 C19_39 36.8(8)
C19_39 C14_39 C15_39 C16_39 -0.1(9)
C3_39 C14_39 C15_39 C16_39 178.4(6)
C14_39 C15_39 C16_39 C17_39 2.8(10)
C15_39 C16_39 C17_39 C18_39 -3.0(10)
C15_39 C16_39 C17_39 C20_39 177.5(6)
C16_39 C17_39 C18_39 C19_39 0.6(9)
C20_39 C17_39 C18_39 C19_39 -180.0(5)
C15_39 C14_39 C19_39 C18_39 -2.4(8)
C3_39 C14_39 C19_39 C18_39 179.1(5)
C17_39 C18_39 C19_39 C14_39 2.1(9)
C18_39 C17_39 C20_39 O3_39 -173.7(6)
C16_39 C17_39 C20_39 O3_39 5.7(9)
C18_39 C17_39 C20_39 O4_39 6.2(9)
C16_39 C17_39 C20_39 O4_39 -174.4(6)
C4_39 C5_39 C21_39 C26_39 -32.4(9)
C6_39 C5_39 C21_39 C26_39 140.8(6)
C4_39 C5_39 C21_39 C22_39 145.7(6)
C6_39 C5_39 C21_39 C22_39 -41.1(8)
C26_39 C21_39 C22_39 C23_39 2.8(9)
C5_39 C21_39 C22_39 C23_39 -175.4(5)
C21_39 C22_39 C23_39 C24_39 -4.4(9)
C22_39 C23_39 C24_39 C25_39 2.8(10)
C22_39 C23_39 C24_39 C27_39 177.7(6)
C23_39 C24_39 C25_39 C26_39 0.2(10)
C27_39 C24_39 C25_39 C26_39 -174.7(6)
C22_39 C21_39 C26_39 C25_39 0.5(10)
C5_39 C21_39 C26_39 C25_39 178.6(6)
C24_39 C25_39 C26_39 C21_39 -1.9(10)
C23_39 C24_39 C27_39 O5_39 -1.4(10)
C25_39 C24_39 C27_39 O5_39 173.6(7)
C23_39 C24_39 C27_39 O6_39 174.8(6)
C25_39 C24_39 C27_39 O6_39 -10.2(10)
C6_40 C1_40 C2_40 C3_40 3.6(8)
C7_40 C1_40 C2_40 C3_40 -179.6(5)
C1_40 C2_40 C3_40 C4_40 -2.2(8)
C1_40 C2_40 C3_40 C14_40 176.9(5)
C2_40 C3_40 C4_40 C5_40 -1.3(9)
C14_40 C3_40 C4_40 C5_40 179.6(6)
C3_40 C4_40 C5_40 C6_40 3.2(9)
C3_40 C4_40 C5_40 C21_40 -178.2(6)
C4_40 C5_40 C6_40 C1_40 -1.5(9)
C21_40 C5_40 C6_40 C1_40 179.8(6)
C2_40 C1_40 C6_40 C5_40 -1.8(8)
C7_40 C1_40 C6_40 C5_40 -178.5(6)
C6_40 C1_40 C7_40 C8_40 -157.5(6)
C2_40 C1_40 C7_40 C8_40 25.9(8)
C6_40 C1_40 C7_40 C12_40 22.0(8)
C2_40 C1_40 C7_40 C12_40 -154.6(5)
C12_40 C7_40 C8_40 C9_40 -2.6(9)
C1_40 C7_40 C8_40 C9_40 176.9(6)
C7_40 C8_40 C9_40 C10_40 0.7(10)
C8_40 C9_40 C10_40 C11_40 -0.7(9)
C8_40 C9_40 C10_40 C13_40 -177.6(6)
C9_40 C10_40 C11_40 C12_40 2.8(9)
C13_40 C10_40 C11_40 C12_40 179.6(6)
C10_40 C11_40 C12_40 C7_40 -4.7(9)
C8_40 C7_40 C12_40 C11_40 4.4(8)
C1_40 C7_40 C12_40 C11_40 -175.1(5)
C11_40 C10_40 C13_40 O1_40 -177.5(6)
C9_40 C10_40 C13_40 O1_40 -0.7(9)
C11_40 C10_40 C13_40 O2_40 0.1(9)
C9_40 C10_40 C13_40 O2_40 176.9(6)
C4_40 C3_40 C14_40 C15_40 33.0(9)
C2_40 C3_40 C14_40 C15_40 -146.0(6)
C4_40 C3_40 C14_40 C19_40 -142.9(6)
C2_40 C3_40 C14_40 C19_40 38.0(8)
C19_40 C14_40 C15_40 C16_40 -3.7(9)
C3_40 C14_40 C15_40 C16_40 -179.8(6)
C14_40 C15_40 C16_40 C17_40 3.2(9)
C15_40 C16_40 C17_40 C18_40 -3.2(9)
C15_40 C16_40 C17_40 C20_40 178.6(6)
C16_40 C17_40 C18_40 C19_40 3.8(9)
C20_40 C17_40 C18_40 C19_40 -177.9(6)
C17_40 C18_40 C19_40 C14_40 -4.3(9)
C15_40 C14_40 C19_40 C18_40 4.2(9)
C3_40 C14_40 C19_40 C18_40 -179.8(5)
C16_40 C17_40 C20_40 O4_40 -176.6(6)
C18_40 C17_40 C20_40 O4_40 5.1(10)
C16_40 C17_40 C20_40 O3_40 1.1(10)
C18_40 C17_40 C20_40 O3_40 -177.2(6)
C4_40 C5_40 C21_40 C22_40 143.4(6)
C6_40 C5_40 C21_40 C22_40 -38.0(9)
C4_40 C5_40 C21_40 C26_40 -34.4(9)
C6_40 C5_40 C21_40 C26_40 144.2(6)
C26_40 C21_40 C22_40 C23_40 -1.8(10)
C5_40 C21_40 C22_40 C23_40 -179.7(6)
C21_40 C22_40 C23_40 C24_40 0.6(10)
C22_40 C23_40 C24_40 C25_40 0.0(10)
C22_40 C23_40 C24_40 C27_40 -179.9(6)
C23_40 C24_40 C25_40 C26_40 0.7(10)
C27_40 C24_40 C25_40 C26_40 -179.4(6)
C22_40 C21_40 C26_40 C25_40 2.5(10)
C5_40 C21_40 C26_40 C25_40 -179.6(6)
C24_40 C25_40 C26_40 C21_40 -2.0(10)
C25_40 C24_40 C27_40 O6_40 -1.0(10)
C23_40 C24_40 C27_40 O6_40 178.9(6)
C25_40 C24_40 C27_40 O5_40 174.9(6)
C23_40 C24_40 C27_40 O5_40 -5.2(9)
C6_41 C1_41 C2_41 C3_41 0.0(9)
C7_41 C1_41 C2_41 C3_41 -177.2(6)
C1_41 C2_41 C3_41 C4_41 0.5(9)
C1_41 C2_41 C3_41 C14_41 178.8(6)
C2_41 C3_41 C4_41 C5_41 -0.6(9)
C14_41 C3_41 C4_41 C5_41 -179.0(5)
C3_41 C4_41 C5_41 C6_41 0.2(9)
C3_41 C4_41 C5_41 C21_41 -178.0(5)
C4_41 C5_41 C6_41 C1_41 0.3(9)
C21_41 C5_41 C6_41 C1_41 178.5(5)
C2_41 C1_41 C6_41 C5_41 -0.4(9)
C7_41 C1_41 C6_41 C5_41 176.8(5)
C2_41 C1_41 C7_41 C12_41 -157.5(6)
C6_41 C1_41 C7_41 C12_41 25.4(9)
C2_41 C1_41 C7_41 C8_41 23.0(9)
C6_41 C1_41 C7_41 C8_41 -154.1(6)
C12_41 C7_41 C8_41 C9_41 -2.0(9)
C1_41 C7_41 C8_41 C9_41 177.5(5)
C7_41 C8_41 C9_41 C10_41 2.6(9)
C8_41 C9_41 C10_41 C11_41 -3.3(9)
C8_41 C9_41 C10_41 C13_41 -176.7(5)
C9_41 C10_41 C11_41 C12_41 3.3(9)
C13_41 C10_41 C11_41 C12_41 176.7(5)
C8_41 C7_41 C12_41 C11_41 1.9(9)
C1_41 C7_41 C12_41 C11_41 -177.6(5)
C10_41 C11_41 C12_41 C7_41 -2.6(9)
C11_41 C10_41 C13_41 O2_41 3.2(9)
C9_41 C10_41 C13_41 O2_41 176.7(6)
C11_41 C10_41 C13_41 O1_41 -176.5(6)
C9_41 C10_41 C13_41 O1_41 -3.0(9)
C4_41 C3_41 C14_41 C15_41 28.3(9)
C2_41 C3_41 C14_41 C15_41 -150.0(6)
C4_41 C3_41 C14_41 C19_41 -147.0(6)
C2_41 C3_41 C14_41 C19_41 34.7(8)
C19_41 C14_41 C15_41 C16_41 -4.3(9)
C3_41 C14_41 C15_41 C16_41 -179.7(6)
C14_41 C15_41 C16_41 C17_41 2.8(10)
C15_41 C16_41 C17_41 C18_41 -0.4(9)
C15_41 C16_41 C17_41 C20_41 178.6(6)
C16_41 C17_41 C18_41 C19_41 -0.2(9)
C20_41 C17_41 C18_41 C19_41 -179.2(6)
C17_41 C18_41 C19_41 C14_41 -1.5(10)
C15_41 C14_41 C19_41 C18_41 3.7(9)
C3_41 C14_41 C19_41 C18_41 179.3(6)
C16_41 C17_41 C20_41 O4_41 -178.5(6)
C18_41 C17_41 C20_41 O4_41 0.4(9)
C16_41 C17_41 C20_41 O3_41 3.6(9)
C18_41 C17_41 C20_41 O3_41 -177.4(6)
C6_41 C5_41 C21_41 C22_41 -39.1(9)
C4_41 C5_41 C21_41 C22_41 139.1(6)
C6_41 C5_41 C21_41 C26_41 138.2(6)
C4_41 C5_41 C21_41 C26_41 -43.6(8)
C26_41 C21_41 C22_41 C23_41 1.9(10)
C5_41 C21_41 C22_41 C23_41 179.2(6)
C21_41 C22_41 C23_41 C24_41 0.3(10)
C22_41 C23_41 C24_41 C27_41 179.9(6)
C22_41 C23_41 C24_41 C25_41 -3.6(10)
C23_41 C24_41 C25_41 C26_41 4.7(10)
C27_41 C24_41 C25_41 C26_41 -178.6(6)
C24_41 C25_41 C26_41 C21_41 -2.8(10)
C22_41 C21_41 C26_41 C25_41 -0.6(10)
C5_41 C21_41 C26_41 C25_41 -177.8(6)
C23_41 C24_41 C27_41 O5_41 -6.7(11)
C25_41 C24_41 C27_41 O5_41 176.8(6)
C23_41 C24_41 C27_41 O6_41 174.0(6)
C25_41 C24_41 C27_41 O6_41 -2.4(10)
C6_42 C1_42 C2_42 C3_42 0.2(8)
C7_42 C1_42 C2_42 C3_42 -177.9(5)
C1_42 C2_42 C3_42 C4_42 0.7(8)
C1_42 C2_42 C3_42 C14_42 174.9(5)
C2_42 C3_42 C4_42 C5_42 -3.9(9)
C14_42 C3_42 C4_42 C5_42 -178.1(5)
C3_42 C4_42 C5_42 C6_42 5.8(9)
C3_42 C4_42 C5_42 C21_42 -174.4(5)
C4_42 C5_42 C6_42 C1_42 -4.9(9)
C21_42 C5_42 C6_42 C1_42 175.3(5)
C2_42 C1_42 C6_42 C5_42 2.0(8)
C7_42 C1_42 C6_42 C5_42 -179.9(5)
C6_42 C1_42 C7_42 C8_42 -150.9(6)
C2_42 C1_42 C7_42 C8_42 27.1(9)
C6_42 C1_42 C7_42 C12_42 28.5(9)
C2_42 C1_42 C7_42 C12_42 -153.5(5)
C12_42 C7_42 C8_42 C9_42 -1.0(9)
C1_42 C7_42 C8_42 C9_42 178.5(6)
C7_42 C8_42 C9_42 C10_42 0.5(9)
C8_42 C9_42 C10_42 C11_42 -0.3(9)
C8_42 C9_42 C10_42 C13_42 -177.5(5)
C9_42 C10_42 C11_42 C12_42 0.7(9)
C13_42 C10_42 C11_42 C12_42 177.9(5)
C10_42 C11_42 C12_42 C7_42 -1.3(9)
C8_42 C7_42 C12_42 C11_42 1.3(8)
C1_42 C7_42 C12_42 C11_42 -178.1(5)
C11_42 C10_42 C13_42 O1_42 -174.6(6)
C9_42 C10_42 C13_42 O1_42 2.5(9)
C11_42 C10_42 C13_42 O2_42 2.5(9)
C9_42 C10_42 C13_42 O2_42 179.7(6)
C2_42 C3_42 C14_42 C15_42 -140.8(6)
C4_42 C3_42 C14_42 C15_42 33.2(8)
C2_42 C3_42 C14_42 C19_42 37.7(8)
C4_42 C3_42 C14_42 C19_42 -148.3(6)
C19_42 C14_42 C15_42 C16_42 -0.3(9)
C3_42 C14_42 C15_42 C16_42 178.2(6)
C14_42 C15_42 C16_42 C17_42 -1.3(10)
C15_42 C16_42 C17_42 C18_42 2.2(10)
C15_42 C16_42 C17_42 C20_42 -176.6(6)
C16_42 C17_42 C18_42 C19_42 -1.8(11)
C20_42 C17_42 C18_42 C19_42 177.0(6)
C17_42 C18_42 C19_42 C14_42 0.3(10)
C15_42 C14_42 C19_42 C18_42 0.7(9)
C3_42 C14_42 C19_42 C18_42 -177.8(6)
C16_42 C17_42 C20_42 O3_42 0.6(11)
C18_42 C17_42 C20_42 O3_42 -178.1(7)
C16_42 C17_42 C20_42 O4_42 -179.8(7)
C18_42 C17_42 C20_42 O4_42 1.5(10)
C4_42 C5_42 C21_42 C26_42 -42.5(8)
C6_42 C5_42 C21_42 C26_42 137.3(6)
C4_42 C5_42 C21_42 C22_42 135.2(6)
C6_42 C5_42 C21_42 C22_42 -45.0(8)
C26_42 C21_42 C22_42 C23_42 1.3(9)
C5_42 C21_42 C22_42 C23_42 -176.4(5)
C21_42 C22_42 C23_42 C24_42 -1.6(9)
C22_42 C23_42 C24_42 C25_42 -1.5(10)
C22_42 C23_42 C24_42 C27_42 -180.0(6)
C23_42 C24_42 C25_42 C26_42 4.7(10)
C27_42 C24_42 C25_42 C26_42 -176.8(6)
C24_42 C25_42 C26_42 C21_42 -5.0(10)
C22_42 C21_42 C26_42 C25_42 2.0(9)
C5_42 C21_42 C26_42 C25_42 179.7(6)
C25_42 C24_42 C27_42 O5_42 172.1(7)
C23_42 C24_42 C27_42 O5_42 -9.4(10)
C25_42 C24_42 C27_42 O6_42 -11.9(10)
C23_42 C24_42 C27_42 O6_42 166.6(6)
C6_43 C1_43 C2_43 C3_43 2.1(9)
C7_43 C1_43 C2_43 C3_43 179.9(6)
C1_43 C2_43 C3_43 C4_43 -2.0(9)
C1_43 C2_43 C3_43 C14_43 179.1(6)
C2_43 C3_43 C4_43 C5_43 2.0(9)
C14_43 C3_43 C4_43 C5_43 -179.0(5)
C3_43 C4_43 C5_43 C6_43 -2.2(9)
C3_43 C4_43 C5_43 C21_43 173.7(5)
C4_43 C5_43 C6_43 C1_43 2.2(9)
C21_43 C5_43 C6_43 C1_43 -173.7(5)
C2_43 C1_43 C6_43 C5_43 -2.1(9)
C7_43 C1_43 C6_43 C5_43 -179.9(5)
C2_43 C1_43 C7_43 C12_43 -140.7(6)
C6_43 C1_43 C7_43 C12_43 37.1(9)
C2_43 C1_43 C7_43 C8_43 38.2(9)
C6_43 C1_43 C7_43 C8_43 -144.1(6)
C12_43 C7_43 C8_43 C9_43 1.1(9)
C1_43 C7_43 C8_43 C9_43 -177.8(6)
C7_43 C8_43 C9_43 C10_43 2.0(10)
C8_43 C9_43 C10_43 C11_43 -3.6(10)
C8_43 C9_43 C10_43 C13_43 178.0(6)
C9_43 C10_43 C11_43 C12_43 2.3(10)
C13_43 C10_43 C11_43 C12_43 -179.3(6)
C8_43 C7_43 C12_43 C11_43 -2.4(9)
C1_43 C7_43 C12_43 C11_43 176.4(5)
C10_43 C11_43 C12_43 C7_43 0.7(10)
C11_43 C10_43 C13_43 O2_43 4.5(10)
C9_43 C10_43 C13_43 O2_43 -177.2(6)
C11_43 C10_43 C13_43 O1_43 -174.8(6)
C9_43 C10_43 C13_43 O1_43 3.5(10)
C2_43 C3_43 C14_43 C15_43 -154.6(6)
C4_43 C3_43 C14_43 C15_43 26.5(9)
C2_43 C3_43 C14_43 C19_43 23.6(8)
C4_43 C3_43 C14_43 C19_43 -155.3(5)
C19_43 C14_43 C15_43 C16_43 2.1(8)
C3_43 C14_43 C15_43 C16_43 -179.6(5)
C14_43 C15_43 C16_43 C17_43 -0.9(9)
C15_43 C16_43 C17_43 C18_43 0.1(9)
C15_43 C16_43 C17_43 C20_43 -179.8(5)
C16_43 C17_43 C18_43 C19_43 -0.6(8)
C20_43 C17_43 C18_43 C19_43 179.3(5)
C17_43 C18_43 C19_43 C14_43 1.9(8)
C15_43 C14_43 C19_43 C18_43 -2.5(8)
C3_43 C14_43 C19_43 C18_43 179.2(5)
C18_43 C17_43 C20_43 O4_43 4.4(9)
C16_43 C17_43 C20_43 O4_43 -175.7(6)
C18_43 C17_43 C20_43 O3_43 -176.7(6)
C16_43 C17_43 C20_43 O3_43 3.3(9)
C4_43 C5_43 C21_43 C26_43 -34.9(9)
C6_43 C5_43 C21_43 C26_43 141.0(6)
C4_43 C5_43 C21_43 C22_43 142.8(6)
C6_43 C5_43 C21_43 C22_43 -41.3(8)
C26_43 C21_43 C22_43 C23_43 -3.5(9)
C5_43 C21_43 C22_43 C23_43 178.8(5)
C21_43 C22_43 C23_43 C24_43 2.4(9)
C22_43 C23_43 C24_43 C25_43 -2.0(10)
C22_43 C23_43 C24_43 C27_43 -178.4(6)
C23_43 C24_43 C25_43 C26_43 2.5(10)
C27_43 C24_43 C25_43 C26_43 178.9(6)
C22_43 C21_43 C26_43 C25_43 4.1(10)
C5_43 C21_43 C26_43 C25_43 -178.2(6)
C24_43 C25_43 C26_43 C21_43 -3.7(10)
C25_43 C24_43 C27_43 O5_43 173.3(6)
C23_43 C24_43 C27_43 O5_43 -10.3(9)
C25_43 C24_43 C27_43 O6_43 -4.9(10)
C23_43 C24_43 C27_43 O6_43 171.5(6)
C6_44 C1_44 C2_44 C3_44 3.3(9)
C7_44 C1_44 C2_44 C3_44 -176.5(5)
C1_44 C2_44 C3_44 C4_44 -3.8(9)
C1_44 C2_44 C3_44 C14_44 179.5(5)
C2_44 C3_44 C4_44 C5_44 0.9(8)
C14_44 C3_44 C4_44 C5_44 177.6(5)
C3_44 C4_44 C5_44 C6_44 2.5(9)
C3_44 C4_44 C5_44 C21_44 -177.0(5)
C4_44 C5_44 C6_44 C1_44 -3.0(9)
C21_44 C5_44 C6_44 C1_44 176.5(5)
C2_44 C1_44 C6_44 C5_44 0.2(9)
C7_44 C1_44 C6_44 C5_44 -179.9(6)
C6_44 C1_44 C7_44 C12_44 30.1(9)
C2_44 C1_44 C7_44 C12_44 -150.1(6)
C6_44 C1_44 C7_44 C8_44 -157.9(6)
C2_44 C1_44 C7_44 C8_44 21.9(8)
C12_44 C7_44 C8_44 C9_44 -6.0(8)
C1_44 C7_44 C8_44 C9_44 -178.2(5)
C7_44 C8_44 C9_44 C10_44 2.5(8)
C8_44 C9_44 C10_44 C11_44 1.6(8)
C8_44 C9_44 C10_44 C13_44 -178.1(5)
C9_44 C10_44 C11_44 C12_44 -2.1(8)
C13_44 C10_44 C11_44 C12_44 177.6(5)
C10_44 C11_44 C12_44 C7_44 -1.5(9)
C8_44 C7_44 C12_44 C11_44 5.5(9)
C1_44 C7_44 C12_44 C11_44 177.6(5)
C11_44 C10_44 C13_44 O1_44 -177.7(6)
C9_44 C10_44 C13_44 O1_44 2.0(9)
C11_44 C10_44 C13_44 O2_44 6.9(8)
C9_44 C10_44 C13_44 O2_44 -173.4(5)
C2_44 C3_44 C14_44 C19_44 34.8(8)
C4_44 C3_44 C14_44 C19_44 -141.8(6)
C2_44 C3_44 C14_44 C15_44 -145.0(6)
C4_44 C3_44 C14_44 C15_44 38.4(8)
C19_44 C14_44 C15_44 C16_44 0.6(9)
C3_44 C14_44 C15_44 C16_44 -179.6(5)
C14_44 C15_44 C16_44 C17_44 -0.5(9)
C15_44 C16_44 C17_44 C18_44 -0.7(9)
C15_44 C16_44 C17_44 C20_44 -179.0(6)
C16_44 C17_44 C18_44 C19_44 1.9(9)
C20_44 C17_44 C18_44 C19_44 -179.8(5)
C15_44 C14_44 C19_44 C18_44 0.6(8)
C3_44 C14_44 C19_44 C18_44 -179.2(5)
C17_44 C18_44 C19_44 C14_44 -1.9(9)
C16_44 C17_44 C20_44 O4_44 -177.3(6)
C18_44 C17_44 C20_44 O4_44 4.5(9)
C16_44 C17_44 C20_44 O3_44 4.4(8)
C18_44 C17_44 C20_44 O3_44 -173.9(6)
C6_44 C5_44 C21_44 C26_44 144.3(6)
C4_44 C5_44 C21_44 C26_44 -36.2(8)
C6_44 C5_44 C21_44 C22_44 -36.5(8)
C4_44 C5_44 C21_44 C22_44 143.0(6)
C26_44 C21_44 C22_44 C23_44 -0.4(9)
C5_44 C21_44 C22_44 C23_44 -179.6(5)
C21_44 C22_44 C23_44 C24_44 -0.7(9)
C22_44 C23_44 C24_44 C25_44 3.3(9)
C22_44 C23_44 C24_44 C27_44 176.9(6)
C23_44 C24_44 C25_44 C26_44 -4.8(10)
C27_44 C24_44 C25_44 C26_44 -178.4(6)
C24_44 C25_44 C26_44 C21_44 3.7(10)
C22_44 C21_44 C26_44 C25_44 -1.1(9)
C5_44 C21_44 C26_44 C25_44 178.0(6)
C25_44 C24_44 C27_44 O6_44 -6.6(9)
C23_44 C24_44 C27_44 O6_44 179.8(6)
C25_44 C24_44 C27_44 O5_44 173.5(6)
C23_44 C24_44 C27_44 O5_44 -0.1(9)
C6_45 C1_45 C2_45 C3_45 -4.3(9)
C7_45 C1_45 C2_45 C3_45 178.3(6)
C1_45 C2_45 C3_45 C4_45 3.9(9)
C1_45 C2_45 C3_45 C14_45 -176.9(6)
C2_45 C3_45 C4_45 C5_45 -2.9(9)
C14_45 C3_45 C4_45 C5_45 177.9(6)
C3_45 C4_45 C5_45 C6_45 2.5(9)
C3_45 C4_45 C5_45 C21_45 -173.6(6)
C4_45 C5_45 C6_45 C1_45 -3.3(9)
C21_45 C5_45 C6_45 C1_45 172.8(6)
C2_45 C1_45 C6_45 C5_45 4.1(9)
C7_45 C1_45 C6_45 C5_45 -178.6(6)
C6_45 C1_45 C7_45 C12_45 28.9(9)
C2_45 C1_45 C7_45 C12_45 -154.0(6)
C6_45 C1_45 C7_45 C8_45 -151.1(6)
C2_45 C1_45 C7_45 C8_45 26.1(9)
C12_45 C7_45 C8_45 C9_45 2.0(9)
C1_45 C7_45 C8_45 C9_45 -178.1(6)
C7_45 C8_45 C9_45 C10_45 -1.3(9)
C8_45 C9_45 C10_45 C11_45 -0.5(9)
C8_45 C9_45 C10_45 C13_45 -178.8(5)
C9_45 C10_45 C11_45 C12_45 1.5(9)
C13_45 C10_45 C11_45 C12_45 179.7(6)
C8_45 C7_45 C12_45 C11_45 -1.0(9)
C1_45 C7_45 C12_45 C11_45 179.1(5)
C10_45 C11_45 C12_45 C7_45 -0.7(9)
C11_45 C10_45 C13_45 O1_45 -175.5(6)
C9_45 C10_45 C13_45 O1_45 2.7(10)
C11_45 C10_45 C13_45 O2_45 5.2(9)
C9_45 C10_45 C13_45 O2_45 -176.6(5)
C2_45 C3_45 C14_45 C19_45 37.2(9)
C4_45 C3_45 C14_45 C19_45 -143.6(6)
C2_45 C3_45 C14_45 C15_45 -140.1(6)
C4_45 C3_45 C14_45 C15_45 39.1(8)
C19_45 C14_45 C15_45 C16_45 4.5(10)
C3_45 C14_45 C15_45 C16_45 -178.2(6)
C14_45 C15_45 C16_45 C17_45 -3.8(11)
C15_45 C16_45 C17_45 C20_45 -177.9(7)
C15_45 C16_45 C17_45 C18_45 0.2(11)
C16_45 C17_45 C18_45 C19_45 2.5(10)
C20_45 C17_45 C18_45 C19_45 -179.3(6)
C15_45 C14_45 C19_45 C18_45 -1.8(9)
C3_45 C14_45 C19_45 C18_45 -179.1(6)
C17_45 C18_45 C19_45 C14_45 -1.7(10)
C16_45 C17_45 C20_45 O4_45 -173.9(7)
C18_45 C17_45 C20_45 O4_45 7.9(10)
C16_45 C17_45 C20_45 O3_45 4.6(10)
C18_45 C17_45 C20_45 O3_45 -173.6(6)
C6_45 C5_45 C21_45 C26_45 141.4(7)
C4_45 C5_45 C21_45 C26_45 -42.6(9)
C6_45 C5_45 C21_45 C22_45 -36.3(9)
C4_45 C5_45 C21_45 C22_45 139.7(6)
C26_45 C21_45 C22_45 C23_45 6.9(10)
C5_45 C21_45 C22_45 C23_45 -175.3(6)
C21_45 C22_45 C23_45 C24_45 -5.4(10)
C22_45 C23_45 C24_45 C25_45 2.2(10)
C22_45 C23_45 C24_45 C27_45 179.6(6)
C23_45 C24_45 C25_45 C26_45 -0.7(11)
C27_45 C24_45 C25_45 C26_45 -178.0(6)
C22_45 C21_45 C26_45 C25_45 -5.1(11)
C5_45 C21_45 C26_45 C25_45 177.1(6)
C24_45 C25_45 C26_45 C21_45 2.2(11)
C23_45 C24_45 C27_45 O5_45 1.1(11)
C25_45 C24_45 C27_45 O5_45 178.5(7)
C23_45 C24_45 C27_45 O6_45 179.8(7)
C25_45 C24_45 C27_45 O6_45 -2.7(10)
C6_46 C1_46 C2_46 C3_46 -2.1(9)
C7_46 C1_46 C2_46 C3_46 178.6(5)
C1_46 C2_46 C3_46 C4_46 -1.1(9)
C1_46 C2_46 C3_46 C14_46 -173.8(6)
C2_46 C3_46 C4_46 C5_46 4.0(9)
C14_46 C3_46 C4_46 C5_46 176.8(6)
C3_46 C4_46 C5_46 C6_46 -3.6(9)
C3_46 C4_46 C5_46 C21_46 175.6(6)
C2_46 C1_46 C6_46 C5_46 2.6(9)
C7_46 C1_46 C6_46 C5_46 -178.0(6)
C4_46 C5_46 C6_46 C1_46 0.2(9)
C21_46 C5_46 C6_46 C1_46 -179.0(6)
C6_46 C1_46 C7_46 C12_46 21.0(9)
C2_46 C1_46 C7_46 C12_46 -159.7(6)
C6_46 C1_46 C7_46 C8_46 -153.5(6)
C2_46 C1_46 C7_46 C8_46 25.9(8)
C12_46 C7_46 C8_46 C9_46 5.9(9)
C1_46 C7_46 C8_46 C9_46 -179.6(5)
C7_46 C8_46 C9_46 C10_46 -5.3(9)
C8_46 C9_46 C10_46 C11_46 1.6(9)
C8_46 C9_46 C10_46 C13_46 -177.8(5)
C9_46 C10_46 C11_46 C12_46 1.7(9)
C13_46 C10_46 C11_46 C12_46 -178.9(5)
C8_46 C7_46 C12_46 C11_46 -2.7(9)
C1_46 C7_46 C12_46 C11_46 -177.2(5)
C10_46 C11_46 C12_46 C7_46 -1.1(9)
C11_46 C10_46 C13_46 O2_46 -1.0(9)
C9_46 C10_46 C13_46 O2_46 178.3(6)
C11_46 C10_46 C13_46 O1_46 -176.6(5)
C9_46 C10_46 C13_46 O1_46 2.7(8)
C2_46 C3_46 C14_46 C15_46 140.1(7)
C4_46 C3_46 C14_46 C15_46 -32.3(9)
C2_46 C3_46 C14_46 C19_46 -43.3(9)
C4_46 C3_46 C14_46 C19_46 144.3(6)
C19_46 C14_46 C15_46 C16_46 2.8(10)
C3_46 C14_46 C15_46 C16_46 179.3(6)
C14_46 C15_46 C16_46 C17_46 -5.7(11)
C15_46 C16_46 C17_46 C18_46 6.0(11)
C15_46 C16_46 C17_46 C20_46 -177.0(6)
C16_46 C17_46 C18_46 C19_46 -3.6(11)
C20_46 C17_46 C18_46 C19_46 179.4(6)
C17_46 C18_46 C19_46 C14_46 0.5(10)
C15_46 C14_46 C19_46 C18_46 -0.1(9)
C3_46 C14_46 C19_46 C18_46 -176.7(6)
C16_46 C17_46 C20_46 O5_46 176.8(7)
C18_46 C17_46 C20_46 O5_46 -6.1(11)
C16_46 C17_46 C20_46 O3_46 0.9(10)
C18_46 C17_46 C20_46 O3_46 178.0(6)
C4_46 C5_46 C21_46 C22_46 -139.4(7)
C6_46 C5_46 C21_46 C22_46 39.8(9)
C4_46 C5_46 C21_46 C26_46 37.3(9)
C6_46 C5_46 C21_46 C26_46 -143.5(6)
C26_46 C21_46 C22_46 C23_46 -0.2(10)
C5_46 C21_46 C22_46 C23_46 176.5(6)
C21_46 C22_46 C23_46 C24_46 2.5(9)
C22_46 C23_46 C24_46 C25_46 -2.1(10)
C22_46 C23_46 C24_46 C27_46 -178.6(6)
C23_46 C24_46 C25_46 C26_46 -0.4(10)
C27_46 C24_46 C25_46 C26_46 176.0(6)
C22_46 C21_46 C26_46 C25_46 -2.4(10)
C5_46 C21_46 C26_46 C25_46 -179.1(6)
C24_46 C25_46 C26_46 C21_46 2.7(10)
C25_46 C24_46 C27_46 O4_46 -174.7(7)
C23_46 C24_46 C27_46 O4_46 1.7(10)
C25_46 C24_46 C27_46 O6_46 7.8(10)
C23_46 C24_46 C27_46 O6_46 -175.8(6)
C6_47 C1_47 C2_47 C3_47 -2.8(9)
C7_47 C1_47 C2_47 C3_47 179.7(6)
C1_47 C2_47 C3_47 C4_47 1.6(9)
C1_47 C2_47 C3_47 C14_47 -179.7(6)
C2_47 C3_47 C4_47 C5_47 -0.2(9)
C14_47 C3_47 C4_47 C5_47 -178.9(6)
C3_47 C4_47 C5_47 C6_47 0.2(9)
C3_47 C4_47 C5_47 C21_47 -178.7(5)
C4_47 C5_47 C6_47 C1_47 -1.5(9)
C21_47 C5_47 C6_47 C1_47 177.5(6)
C2_47 C1_47 C6_47 C5_47 2.7(9)
C7_47 C1_47 C6_47 C5_47 -179.7(6)
C2_47 C1_47 C7_47 C12_47 -155.9(6)
C6_47 C1_47 C7_47 C12_47 26.6(9)
C2_47 C1_47 C7_47 C8_47 20.0(9)
C6_47 C1_47 C7_47 C8_47 -157.5(6)
C12_47 C7_47 C8_47 C9_47 -2.0(9)
C1_47 C7_47 C8_47 C9_47 -178.0(5)
C7_47 C8_47 C9_47 C10_47 2.0(9)
C8_47 C9_47 C10_47 C11_47 -2.6(9)
C8_47 C9_47 C10_47 C13_47 178.1(6)
C9_47 C10_47 C11_47 C12_47 3.3(10)
C13_47 C10_47 C11_47 C12_47 -177.4(6)
C10_47 C11_47 C12_47 C7_47 -3.4(9)
C8_47 C7_47 C12_47 C11_47 2.6(9)
C1_47 C7_47 C12_47 C11_47 178.6(5)
C11_47 C10_47 C13_47 O2_47 0.9(9)
C9_47 C10_47 C13_47 O2_47 -179.9(6)
C11_47 C10_47 C13_47 O1_47 177.6(6)
C9_47 C10_47 C13_47 O1_47 -3.1(9)
C4_47 C3_47 C14_47 C19_47 140.6(6)
C2_47 C3_47 C14_47 C19_47 -38.0(9)
C4_47 C3_47 C14_47 C15_47 -37.7(9)
C2_47 C3_47 C14_47 C15_47 143.7(6)
C19_47 C14_47 C15_47 C16_47 1.6(10)
C3_47 C14_47 C15_47 C16_47 -180.0(6)
C14_47 C15_47 C16_47 C17_47 -1.0(10)
C15_47 C16_47 C17_47 C18_47 1.2(10)
C15_47 C16_47 C17_47 C20_47 -178.5(6)
C16_47 C17_47 C18_47 C19_47 -1.9(10)
C20_47 C17_47 C18_47 C19_47 177.7(6)
C17_47 C18_47 C19_47 C14_47 2.6(10)
C15_47 C14_47 C19_47 C18_47 -2.3(10)
C3_47 C14_47 C19_47 C18_47 179.3(6)
C18_47 C17_47 C20_47 O3_47 177.3(7)
C16_47 C17_47 C20_47 O3_47 -3.0(10)
C18_47 C17_47 C20_47 O4_47 -4.9(10)
C16_47 C17_47 C20_47 O4_47 174.8(6)
C6_47 C5_47 C21_47 C26_47 -147.4(6)
C4_47 C5_47 C21_47 C26_47 31.5(9)
C6_47 C5_47 C21_47 C22_47 34.0(9)
C4_47 C5_47 C21_47 C22_47 -147.1(6)
C26_47 C21_47 C22_47 C23_47 1.0(10)
C5_47 C21_47 C22_47 C23_47 179.6(6)
C21_47 C22_47 C23_47 C24_47 -2.1(9)
C22_47 C23_47 C24_47 C25_47 3.0(9)
C22_47 C23_47 C24_47 C27_47 -179.9(6)
C23_47 C24_47 C25_47 C26_47 -2.7(9)
C27_47 C24_47 C25_47 C26_47 -179.7(6)
C22_47 C21_47 C26_47 C25_47 -0.6(9)
C5_47 C21_47 C26_47 C25_47 -179.3(6)
C24_47 C25_47 C26_47 C21_47 1.5(9)
C25_47 C24_47 C27_47 O5_47 -175.1(6)
C23_47 C24_47 C27_47 O5_47 7.8(9)
C25_47 C24_47 C27_47 O6_47 2.0(9)
C23_47 C24_47 C27_47 O6_47 -175.1(6)
C6_48 C1_48 C2_48 C3_48 -0.4(9)
C7_48 C1_48 C2_48 C3_48 179.5(6)
C1_48 C2_48 C3_48 C4_48 -0.7(9)
C1_48 C2_48 C3_48 C14_48 179.5(6)
C2_48 C3_48 C4_48 C5_48 -0.4(9)
C14_48 C3_48 C4_48 C5_48 179.4(6)
C3_48 C4_48 C5_48 C6_48 2.5(9)
C3_48 C4_48 C5_48 C21_48 178.7(6)
C4_48 C5_48 C6_48 C1_48 -3.7(9)
C21_48 C5_48 C6_48 C1_48 -179.9(6)
C2_48 C1_48 C6_48 C5_48 2.6(9)
C7_48 C1_48 C6_48 C5_48 -177.2(6)
C2_48 C1_48 C7_48 C8_48 23.6(10)
C6_48 C1_48 C7_48 C8_48 -156.6(6)
C2_48 C1_48 C7_48 C12_48 -153.8(6)
C6_48 C1_48 C7_48 C12_48 26.1(9)
C12_48 C7_48 C8_48 C9_48 3.2(9)
C1_48 C7_48 C8_48 C9_48 -174.3(6)
C7_48 C8_48 C9_48 C10_48 -3.9(10)
C8_48 C9_48 C10_48 C13_48 -179.5(6)
C8_48 C9_48 C10_48 C11_48 3.9(10)
C9_48 C10_48 C11_48 C12_48 -3.8(10)
C13_48 C10_48 C11_48 C12_48 179.7(6)
C10_48 C11_48 C12_48 C7_48 3.5(10)
C8_48 C7_48 C12_48 C11_48 -3.1(9)
C1_48 C7_48 C12_48 C11_48 174.5(6)
C9_48 C10_48 C13_48 O1_48 1.1(11)
C11_48 C10_48 C13_48 O1_48 177.4(7)
C9_48 C10_48 C13_48 O2_48 -176.8(6)
C11_48 C10_48 C13_48 O2_48 -0.4(10)
C2_48 C3_48 C14_48 C19_48 -47.4(9)
C4_48 C3_48 C14_48 C19_48 132.8(7)
C2_48 C3_48 C14_48 C15_48 136.6(6)
C4_48 C3_48 C14_48 C15_48 -43.2(9)
C19_48 C14_48 C15_48 C16_48 2.0(9)
C3_48 C14_48 C15_48 C16_48 178.3(6)
C14_48 C15_48 C16_48 C17_48 -1.5(10)
C15_48 C16_48 C17_48 C18_48 -0.6(10)
C15_48 C16_48 C17_48 C20_48 -178.3(6)
C16_48 C17_48 C18_48 C19_48 2.2(10)
C20_48 C17_48 C18_48 C19_48 179.9(6)
C17_48 C18_48 C19_48 C14_48 -1.8(10)
C15_48 C14_48 C19_48 C18_48 -0.4(9)
C3_48 C14_48 C19_48 C18_48 -176.5(6)
C18_48 C17_48 C20_48 O3_48 177.4(7)
C16_48 C17_48 C20_48 O3_48 -5.0(10)
C18_48 C17_48 C20_48 O4_48 -5.2(10)
C16_48 C17_48 C20_48 O4_48 172.5(6)
C6_48 C5_48 C21_48 C26_48 -149.3(6)
C4_48 C5_48 C21_48 C26_48 34.6(9)
C6_48 C5_48 C21_48 C22_48 28.3(9)
C4_48 C5_48 C21_48 C22_48 -147.8(6)
C26_48 C21_48 C22_48 C23_48 0.7(10)
C5_48 C21_48 C22_48 C23_48 -176.9(6)
C21_48 C22_48 C23_48 C24_48 -1.1(10)
C22_48 C23_48 C24_48 C25_48 2.5(10)
C22_48 C23_48 C24_48 C27_48 -179.5(6)
C23_48 C24_48 C25_48 C26_48 -3.5(9)
C27_48 C24_48 C25_48 C26_48 178.4(6)
C22_48 C21_48 C26_48 C25_48 -1.8(9)
C5_48 C21_48 C26_48 C25_48 175.8(5)
C24_48 C25_48 C26_48 C21_48 3.2(9)
C23_48 C24_48 C27_48 O5_48 2.1(10)
C25_48 C24_48 C27_48 O5_48 -179.8(6)
C23_48 C24_48 C27_48 O6_48 -179.0(6)
C25_48 C24_48 C27_48 O6_48 -0.9(10)
C6_49 C1_49 C2_49 C3_49 -4.2(9)
C7_49 C1_49 C2_49 C3_49 175.7(6)
C1_49 C2_49 C3_49 C4_49 2.2(9)
C1_49 C2_49 C3_49 C14_49 179.8(6)
C2_49 C3_49 C4_49 C5_49 -1.4(10)
C14_49 C3_49 C4_49 C5_49 -178.9(6)
C3_49 C4_49 C5_49 C6_49 2.5(10)
C3_49 C4_49 C5_49 C21_49 178.9(6)
C2_49 C1_49 C6_49 C5_49 5.4(9)
C7_49 C1_49 C6_49 C5_49 -174.5(6)
C4_49 C5_49 C6_49 C1_49 -4.7(10)
C21_49 C5_49 C6_49 C1_49 178.8(6)
C6_49 C1_49 C7_49 C8_49 -155.8(6)
C2_49 C1_49 C7_49 C8_49 24.3(9)
C6_49 C1_49 C7_49 C12_49 24.1(10)
C2_49 C1_49 C7_49 C12_49 -155.8(6)
C12_49 C7_49 C8_49 C9_49 0.0(10)
C1_49 C7_49 C8_49 C9_49 179.9(6)
C7_49 C8_49 C9_49 C10_49 1.3(10)
C8_49 C9_49 C10_49 C11_49 0.0(9)
C8_49 C9_49 C10_49 C13_49 175.2(6)
C9_49 C10_49 C11_49 C12_49 -2.8(9)
C13_49 C10_49 C11_49 C12_49 -178.0(6)
C10_49 C11_49 C12_49 C7_49 4.2(10)
C8_49 C7_49 C12_49 C11_49 -2.7(10)
C1_49 C7_49 C12_49 C11_49 177.4(6)
C11_49 C10_49 C13_49 O2_49 -1.3(9)
C9_49 C10_49 C13_49 O2_49 -176.2(6)
C11_49 C10_49 C13_49 O1_49 179.3(6)
C9_49 C10_49 C13_49 O1_49 4.4(9)
C2_49 C3_49 C14_49 C19_49 -44.6(9)
C4_49 C3_49 C14_49 C19_49 132.9(7)
C2_49 C3_49 C14_49 C15_49 141.0(6)
C4_49 C3_49 C14_49 C15_49 -41.6(9)
C19_49 C14_49 C15_49 C16_49 4.3(10)
C3_49 C14_49 C15_49 C16_49 178.8(6)
C14_49 C15_49 C16_49 C17_49 -4.7(10)
C15_49 C16_49 C17_49 C18_49 2.2(10)
C15_49 C16_49 C17_49 C20_49 -178.1(6)
C16_49 C17_49 C18_49 C19_49 0.7(10)
C20_49 C17_49 C18_49 C19_49 -179.0(6)
C15_49 C14_49 C19_49 C18_49 -1.4(10)
C3_49 C14_49 C19_49 C18_49 -175.8(6)
C17_49 C18_49 C19_49 C14_49 -1.1(10)
C18_49 C17_49 C20_49 O4_49 -11.8(10)
C16_49 C17_49 C20_49 O4_49 168.5(6)
C18_49 C17_49 C20_49 O3_49 171.4(6)
C16_49 C17_49 C20_49 O3_49 -8.4(10)
C4_49 C5_49 C21_49 C22_49 -141.1(8)
C6_49 C5_49 C21_49 C22_49 35.3(10)
C4_49 C5_49 C21_49 C26_49 41.3(10)
C6_49 C5_49 C21_49 C26_49 -142.4(6)
C26_49 C21_49 C22_49 C23_49 7.3(11)
C5_49 C21_49 C22_49 C23_49 -170.4(7)
C21_49 C22_49 C23_49 C24_49 -9.7(13)
C22_49 C23_49 C24_49 C25_49 9.0(13)
C22_49 C23_49 C24_49 C27_49 -176.7(8)
C23_49 C24_49 C25_49 C26_49 -6.4(12)
C27_49 C24_49 C25_49 C26_49 179.6(7)
C24_49 C25_49 C26_49 C21_49 4.4(11)
C22_49 C21_49 C26_49 C25_49 -4.7(10)
C5_49 C21_49 C26_49 C25_49 173.0(6)
C25_49 C24_49 C27_49 O5_49 177.6(8)
C23_49 C24_49 C27_49 O5_49 3.7(12)
C25_49 C24_49 C27_49 O6_49 -0.9(12)
C23_49 C24_49 C27_49 O6_49 -174.9(8)
C6_50 C1_50 C2_50 C3_50 -2.7(8)
C7_50 C1_50 C2_50 C3_50 -178.5(5)
C1_50 C2_50 C3_50 C4_50 3.8(8)
C1_50 C2_50 C3_50 C14_50 179.7(5)
C2_50 C3_50 C4_50 C5_50 -5.1(9)
C14_50 C3_50 C4_50 C5_50 178.9(5)
C3_50 C4_50 C5_50 C6_50 5.5(9)
C3_50 C4_50 C5_50 C21_50 -171.8(5)
C4_50 C5_50 C6_50 C1_50 -4.6(9)
C21_50 C5_50 C6_50 C1_50 172.7(5)
C2_50 C1_50 C6_50 C5_50 3.1(9)
C7_50 C1_50 C6_50 C5_50 178.9(5)
C2_50 C1_50 C7_50 C8_50 23.5(9)
C6_50 C1_50 C7_50 C8_50 -152.2(6)
C2_50 C1_50 C7_50 C12_50 -152.6(6)
C6_50 C1_50 C7_50 C12_50 31.7(8)
C12_50 C7_50 C8_50 C9_50 -3.1(10)
C1_50 C7_50 C8_50 C9_50 -179.1(6)
C7_50 C8_50 C9_50 C10_50 1.6(11)
C8_50 C9_50 C10_50 C11_50 -1.6(10)
C8_50 C9_50 C10_50 C13_50 -178.3(6)
C9_50 C10_50 C11_50 C12_50 3.2(9)
C13_50 C10_50 C11_50 C12_50 179.7(6)
C8_50 C7_50 C12_50 C11_50 4.4(9)
C1_50 C7_50 C12_50 C11_50 -179.4(5)
C10_50 C11_50 C12_50 C7_50 -4.6(9)
C11_50 C10_50 C13_50 O1_50 -171.8(6)
C9_50 C10_50 C13_50 O1_50 4.7(10)
C11_50 C10_50 C13_50 O2_50 10.1(9)
C9_50 C10_50 C13_50 O2_50 -173.4(6)
C4_50 C3_50 C14_50 C19_50 -148.1(6)
C2_50 C3_50 C14_50 C19_50 36.0(8)
C4_50 C3_50 C14_50 C15_50 30.3(8)
C2_50 C3_50 C14_50 C15_50 -145.6(6)
C19_50 C14_50 C15_50 C16_50 2.8(9)
C3_50 C14_50 C15_50 C16_50 -175.6(5)
C14_50 C15_50 C16_50 C17_50 -3.9(9)
C15_50 C16_50 C17_50 C18_50 2.9(9)
C15_50 C16_50 C17_50 C20_50 177.4(6)
C16_50 C17_50 C18_50 C19_50 -0.9(9)
C20_50 C17_50 C18_50 C19_50 -175.5(5)
C17_50 C18_50 C19_50 C14_50 -0.2(9)
C15_50 C14_50 C19_50 C18_50 -0.8(9)
C3_50 C14_50 C19_50 C18_50 177.6(5)
C16_50 C17_50 C20_50 O3_50 7.7(9)
C18_50 C17_50 C20_50 O3_50 -177.6(6)
C16_50 C17_50 C20_50 O4_50 -173.9(6)
C18_50 C17_50 C20_50 O4_50 0.8(9)
C6_50 C5_50 C21_50 C22_50 -38.6(8)
C4_50 C5_50 C21_50 C22_50 138.7(6)
C6_50 C5_50 C21_50 C26_50 139.5(6)
C4_50 C5_50 C21_50 C26_50 -43.2(8)
C26_50 C21_50 C22_50 C23_50 1.8(9)
C5_50 C21_50 C22_50 C23_50 179.9(5)
C21_50 C22_50 C23_50 C24_50 0.4(8)
C22_50 C23_50 C24_50 C25_50 -1.3(9)
C22_50 C23_50 C24_50 C27_50 177.2(5)
C23_50 C24_50 C25_50 C26_50 -0.2(10)
C27_50 C24_50 C25_50 C26_50 -178.5(6)
C22_50 C21_50 C26_50 C25_50 -3.3(10)
C5_50 C21_50 C26_50 C25_50 178.7(6)
C24_50 C25_50 C26_50 C21_50 2.5(10)
C23_50 C24_50 C27_50 O5_50 -3.7(9)
C25_50 C24_50 C27_50 O5_50 174.7(6)
C23_50 C24_50 C27_50 O6_50 174.2(6)
C25_50 C24_50 C27_50 O6_50 -7.4(9)
C6_51 C1_51 C2_51 C3_51 -1.4(9)
C7_51 C1_51 C2_51 C3_51 179.7(5)
C1_51 C2_51 C3_51 C4_51 -0.4(8)
C1_51 C2_51 C3_51 C14_51 -178.1(5)
C2_51 C3_51 C4_51 C5_51 0.7(8)
C14_51 C3_51 C4_51 C5_51 178.4(5)
C3_51 C4_51 C5_51 C6_51 0.9(9)
C3_51 C4_51 C5_51 C21_51 -179.6(5)
C2_51 C1_51 C6_51 C5_51 2.9(9)
C7_51 C1_51 C6_51 C5_51 -178.1(5)
C4_51 C5_51 C6_51 C1_51 -2.7(9)
C21_51 C5_51 C6_51 C1_51 177.7(5)
C6_51 C1_51 C7_51 C12_51 28.3(9)
C2_51 C1_51 C7_51 C12_51 -152.8(6)
C6_51 C1_51 C7_51 C8_51 -152.2(6)
C2_51 C1_51 C7_51 C8_51 26.7(8)
C12_51 C7_51 C8_51 C9_51 -0.4(9)
C1_51 C7_51 C8_51 C9_51 -180.0(6)
C7_51 C8_51 C9_51 C10_51 0.4(10)
C8_51 C9_51 C10_51 C11_51 0.3(9)
C8_51 C9_51 C10_51 C13_51 -178.3(6)
C9_51 C10_51 C11_51 C12_51 -1.0(9)
C13_51 C10_51 C11_51 C12_51 177.7(5)
C10_51 C11_51 C12_51 C7_51 1.0(9)
C8_51 C7_51 C12_51 C11_51 -0.3(9)
C1_51 C7_51 C12_51 C11_51 179.2(5)
C9_51 C10_51 C13_51 O2_51 -180.0(6)
C11_51 C10_51 C13_51 O2_51 1.4(8)
C9_51 C10_51 C13_51 O1_51 1.2(9)
C11_51 C10_51 C13_51 O1_51 -177.5(5)
C2_51 C3_51 C14_51 C15_51 -147.0(6)
C4_51 C3_51 C14_51 C15_51 35.4(8)
C2_51 C3_51 C14_51 C19_51 30.7(9)
C4_51 C3_51 C14_51 C19_51 -146.9(6)
C19_51 C14_51 C15_51 C16_51 2.4(9)
C3_51 C14_51 C15_51 C16_51 -179.8(6)
C14_51 C15_51 C16_51 C17_51 -0.8(9)
C15_51 C16_51 C17_51 C18_51 -2.3(9)
C15_51 C16_51 C17_51 C20_51 179.5(6)
C16_51 C17_51 C18_51 C19_51 3.6(10)
C20_51 C17_51 C18_51 C19_51 -178.2(6)
C17_51 C18_51 C19_51 C14_51 -1.9(10)
C15_51 C14_51 C19_51 C18_51 -1.1(9)
C3_51 C14_51 C19_51 C18_51 -178.8(6)
C18_51 C17_51 C20_51 O4_51 1.7(10)
C16_51 C17_51 C20_51 O4_51 179.9(6)
C18_51 C17_51 C20_51 O3_51 -174.9(6)
C16_51 C17_51 C20_51 O3_51 3.3(9)
C4_51 C5_51 C21_51 C26_51 -34.5(9)
C6_51 C5_51 C21_51 C26_51 145.1(6)
C4_51 C5_51 C21_51 C22_51 140.8(6)
C6_51 C5_51 C21_51 C22_51 -39.7(8)
C26_51 C21_51 C22_51 C23_51 -2.9(8)
C5_51 C21_51 C22_51 C23_51 -178.2(5)
C21_51 C22_51 C23_51 C24_51 0.8(9)
C22_51 C23_51 C24_51 C25_51 -0.2(10)
C22_51 C23_51 C24_51 C27_51 176.1(6)
C23_51 C24_51 C25_51 C26_51 1.4(10)
C27_51 C24_51 C25_51 C26_51 -174.7(6)
C22_51 C21_51 C26_51 C25_51 4.3(9)
C5_51 C21_51 C26_51 C25_51 179.3(5)
C24_51 C25_51 C26_51 C21_51 -3.6(9)
C25_51 C24_51 C27_51 O5_51 -178.0(6)
C23_51 C24_51 C27_51 O5_51 5.8(9)
C25_51 C24_51 C27_51 O6_51 -5.9(9)
C23_51 C24_51 C27_51 O6_51 177.8(6)
C6_52 C1_52 C2_52 C3_52 3.3(9)
C7_52 C1_52 C2_52 C3_52 -179.6(5)
C1_52 C2_52 C3_52 C4_52 -2.7(9)
C1_52 C2_52 C3_52 C14_52 179.9(6)
C2_52 C3_52 C4_52 C5_52 0.7(9)
C14_52 C3_52 C4_52 C5_52 178.2(6)
C3_52 C4_52 C5_52 C6_52 0.8(9)
C3_52 C4_52 C5_52 C21_52 179.1(6)
C2_52 C1_52 C6_52 C5_52 -1.7(9)
C7_52 C1_52 C6_52 C5_52 -178.9(5)
C4_52 C5_52 C6_52 C1_52 -0.4(9)
C21_52 C5_52 C6_52 C1_52 -178.7(5)
C2_52 C1_52 C7_52 C8_52 29.8(8)
C6_52 C1_52 C7_52 C8_52 -153.0(6)
C2_52 C1_52 C7_52 C12_52 -150.9(6)
C6_52 C1_52 C7_52 C12_52 26.3(8)
C12_52 C7_52 C8_52 C9_52 -0.7(9)
C1_52 C7_52 C8_52 C9_52 178.6(5)
C7_52 C8_52 C9_52 C10_52 1.4(9)
C8_52 C9_52 C10_52 C11_52 -0.8(9)
C8_52 C9_52 C10_52 C13_52 -177.5(6)
C9_52 C10_52 C11_52 C12_52 -0.4(10)
C13_52 C10_52 C11_52 C12_52 176.2(6)
C10_52 C11_52 C12_52 C7_52 1.1(10)
C8_52 C7_52 C12_52 C11_52 -0.5(9)
C1_52 C7_52 C12_52 C11_52 -179.8(5)
C11_52 C10_52 C13_52 O2_52 3.7(10)
C9_52 C10_52 C13_52 O2_52 -179.7(6)
C11_52 C10_52 C13_52 O1_52 -174.3(6)
C9_52 C10_52 C13_52 O1_52 2.4(9)
C2_52 C3_52 C14_52 C15_52 -150.5(6)
C4_52 C3_52 C14_52 C15_52 32.1(9)
C2_52 C3_52 C14_52 C19_52 25.9(9)
C4_52 C3_52 C14_52 C19_52 -151.5(6)
C19_52 C14_52 C15_52 C16_52 1.1(9)
C3_52 C14_52 C15_52 C16_52 177.5(5)
C14_52 C15_52 C16_52 C17_52 1.4(10)
C15_52 C16_52 C17_52 C18_52 -3.9(10)
C15_52 C16_52 C17_52 C20_52 -179.8(6)
C16_52 C17_52 C18_52 C19_52 4.2(11)
C20_52 C17_52 C18_52 C19_52 -179.9(6)
C17_52 C18_52 C19_52 C14_52 -1.8(10)
C15_52 C14_52 C19_52 C18_52 -0.9(10)
C3_52 C14_52 C19_52 C18_52 -177.4(6)
C16_52 C17_52 C20_52 O3_52 3.5(10)
C18_52 C17_52 C20_52 O3_52 -172.4(6)
C16_52 C17_52 C20_52 O4_52 -177.7(7)
C18_52 C17_52 C20_52 O4_52 6.5(10)
C4_52 C5_52 C21_52 C26_52 -36.8(9)
C6_52 C5_52 C21_52 C26_52 141.5(6)
C4_52 C5_52 C21_52 C22_52 144.4(6)
C6_52 C5_52 C21_52 C22_52 -37.3(9)
C26_52 C21_52 C22_52 C23_52 2.4(10)
C5_52 C21_52 C22_52 C23_52 -178.8(6)
C21_52 C22_52 C23_52 C24_52 -0.8(10)
C22_52 C23_52 C24_52 C25_52 -1.5(10)
C22_52 C23_52 C24_52 C27_52 180.0(6)
C23_52 C24_52 C25_52 C26_52 2.1(9)
C27_52 C24_52 C25_52 C26_52 -179.3(6)
C22_52 C21_52 C26_52 C25_52 -1.7(10)
C5_52 C21_52 C26_52 C25_52 179.5(6)
C24_52 C25_52 C26_52 C21_52 -0.5(10)
C23_52 C24_52 C27_52 O5_52 -7.2(10)
C25_52 C24_52 C27_52 O5_52 174.3(7)
C23_52 C24_52 C27_52 O6_52 173.5(6)
C25_52 C24_52 C27_52 O6_52 -5.0(9)
C6_53 C1_53 C2_53 C3_53 -0.4(9)
C7_53 C1_53 C2_53 C3_53 177.3(6)
C1_53 C2_53 C3_53 C4_53 1.0(9)
C1_53 C2_53 C3_53 C14_53 -177.9(6)
C2_53 C3_53 C4_53 C5_53 1.6(10)
C14_53 C3_53 C4_53 C5_53 -179.5(6)
C3_53 C4_53 C5_53 C6_53 -4.8(10)
C3_53 C4_53 C5_53 C21_53 178.1(6)
C4_53 C5_53 C6_53 C1_53 5.6(10)
C21_53 C5_53 C6_53 C1_53 -177.4(5)
C2_53 C1_53 C6_53 C5_53 -3.0(9)
C7_53 C1_53 C6_53 C5_53 179.4(6)
C6_53 C1_53 C7_53 C8_53 155.6(6)
C2_53 C1_53 C7_53 C8_53 -22.0(8)
C6_53 C1_53 C7_53 C12_53 -23.1(9)
C2_53 C1_53 C7_53 C12_53 159.3(6)
C12_53 C7_53 C8_53 C9_53 1.6(9)
C1_53 C7_53 C8_53 C9_53 -177.1(6)
C7_53 C8_53 C9_53 C10_53 1.1(10)
C8_53 C9_53 C10_53 C11_53 -1.3(9)
C8_53 C9_53 C10_53 C13_53 178.3(6)
C9_53 C10_53 C11_53 C12_53 -1.4(9)
C13_53 C10_53 C11_53 C12_53 179.1(6)
C10_53 C11_53 C12_53 C7_53 4.3(10)
C8_53 C7_53 C12_53 C11_53 -4.4(9)
C1_53 C7_53 C12_53 C11_53 174.3(6)
C11_53 C10_53 C13_53 O1_53 179.1(6)
C9_53 C10_53 C13_53 O1_53 -0.5(9)
C11_53 C10_53 C13_53 O2_53 -0.6(8)
C9_53 C10_53 C13_53 O2_53 179.8(6)
C2_53 C3_53 C14_53 C15_53 142.6(6)
C4_53 C3_53 C14_53 C15_53 -36.3(9)
C2_53 C3_53 C14_53 C19_53 -30.9(9)
C4_53 C3_53 C14_53 C19_53 150.2(7)
C19_53 C14_53 C15_53 C16_53 -0.6(10)
C3_53 C14_53 C15_53 C16_53 -173.8(6)
C14_53 C15_53 C16_53 C17_53 -1.4(10)
C15_53 C16_53 C17_53 C18_53 3.7(10)
C15_53 C16_53 C17_53 C20_53 -178.7(6)
C16_53 C17_53 C18_53 C19_53 -3.9(11)
C20_53 C17_53 C18_53 C19_53 178.4(6)
C17_53 C18_53 C19_53 C14_53 1.8(11)
C15_53 C14_53 C19_53 C18_53 0.4(11)
C3_53 C14_53 C19_53 C18_53 173.7(6)
C16_53 C17_53 C20_53 O3_53 -1.1(10)
C18_53 C17_53 C20_53 O3_53 176.6(6)
C16_53 C17_53 C20_53 O4_53 -179.8(7)
C18_53 C17_53 C20_53 O4_53 -2.1(10)
C6_53 C5_53 C21_53 C26_53 -143.5(6)
C4_53 C5_53 C21_53 C26_53 33.5(9)
C6_53 C5_53 C21_53 C22_53 36.8(9)
C4_53 C5_53 C21_53 C22_53 -146.1(6)
C26_53 C21_53 C22_53 C23_53 -0.6(10)
C5_53 C21_53 C22_53 C23_53 179.1(6)
C21_53 C22_53 C23_53 C24_53 0.9(10)
C22_53 C23_53 C24_53 C25_53 0.8(10)
C22_53 C23_53 C24_53 C27_53 -180.0(7)
C23_53 C24_53 C25_53 C26_53 -3.0(10)
C27_53 C24_53 C25_53 C26_53 177.8(6)
C22_53 C21_53 C26_53 C25_53 -1.5(9)
C5_53 C21_53 C26_53 C25_53 178.9(6)
C24_53 C25_53 C26_53 C21_53 3.3(10)
C25_53 C24_53 C27_53 O6_53 7.4(11)
C23_53 C24_53 C27_53 O6_53 -171.8(7)
C25_53 C24_53 C27_53 O5_53 -168.7(7)
C23_53 C24_53 C27_53 O5_53 12.1(11)
C6_54 C1_54 C2_54 C3_54 -3.0(9)
C7_54 C1_54 C2_54 C3_54 176.4(6)
C1_54 C2_54 C3_54 C4_54 2.2(9)
C1_54 C2_54 C3_54 C14_54 -176.1(6)
C2_54 C3_54 C4_54 C5_54 0.3(9)
C14_54 C3_54 C4_54 C5_54 178.6(5)
C3_54 C4_54 C5_54 C6_54 -1.9(9)
C3_54 C4_54 C5_54 C21_54 177.4(6)
C2_54 C1_54 C6_54 C5_54 1.3(9)
C7_54 C1_54 C6_54 C5_54 -178.1(6)
C4_54 C5_54 C6_54 C1_54 1.1(9)
C21_54 C5_54 C6_54 C1_54 -178.2(6)
C6_54 C1_54 C7_54 C12_54 -24.6(9)
C2_54 C1_54 C7_54 C12_54 156.0(6)
C6_54 C1_54 C7_54 C8_54 157.2(6)
C2_54 C1_54 C7_54 C8_54 -22.2(9)
C12_54 C7_54 C8_54 C9_54 0.5(9)
C1_54 C7_54 C8_54 C9_54 178.9(6)
C7_54 C8_54 C9_54 C10_54 -0.3(9)
C8_54 C9_54 C10_54 C11_54 -1.2(9)
C8_54 C9_54 C10_54 C13_54 179.3(5)
C9_54 C10_54 C11_54 C12_54 2.4(9)
C13_54 C10_54 C11_54 C12_54 -178.1(5)
C10_54 C11_54 C12_54 C7_54 -2.2(9)
C8_54 C7_54 C12_54 C11_54 0.8(9)
C1_54 C7_54 C12_54 C11_54 -177.5(6)
C9_54 C10_54 C13_54 O1_54 -3.9(9)
C11_54 C10_54 C13_54 O1_54 176.6(6)
C9_54 C10_54 C13_54 O2_54 -179.7(6)
C11_54 C10_54 C13_54 O2_54 0.8(9)
C4_54 C3_54 C14_54 C15_54 -34.9(9)
C2_54 C3_54 C14_54 C15_54 143.3(6)
C4_54 C3_54 C14_54 C19_54 146.0(6)
C2_54 C3_54 C14_54 C19_54 -35.8(9)
C19_54 C14_54 C15_54 C16_54 -0.9(9)
C3_54 C14_54 C15_54 C16_54 180.0(6)
C14_54 C15_54 C16_54 C17_54 -0.2(9)
C15_54 C16_54 C17_54 C18_54 1.3(9)
C15_54 C16_54 C17_54 C20_54 -179.7(6)
C16_54 C17_54 C18_54 C19_54 -1.2(9)
C20_54 C17_54 C18_54 C19_54 179.7(6)
C17_54 C18_54 C19_54 C14_54 0.2(9)
C15_54 C14_54 C19_54 C18_54 0.9(9)
C3_54 C14_54 C19_54 C18_54 -179.9(5)
C16_54 C17_54 C20_54 O4_54 176.7(6)
C18_54 C17_54 C20_54 O4_54 -4.3(9)
C16_54 C17_54 C20_54 O3_54 -4.6(9)
C18_54 C17_54 C20_54 O3_54 174.4(6)
C6_54 C5_54 C21_54 C22_54 35.9(9)
C4_54 C5_54 C21_54 C22_54 -143.4(6)
C6_54 C5_54 C21_54 C26_54 -142.2(6)
C4_54 C5_54 C21_54 C26_54 38.5(8)
C26_54 C21_54 C22_54 C23_54 -2.7(9)
C5_54 C21_54 C22_54 C23_54 179.1(5)
C21_54 C22_54 C23_54 C24_54 0.7(9)
C22_54 C23_54 C24_54 C25_54 2.0(9)
C22_54 C23_54 C24_54 C27_54 179.8(6)
C23_54 C24_54 C25_54 C26_54 -2.6(9)
C27_54 C24_54 C25_54 C26_54 179.6(6)
C24_54 C25_54 C26_54 C21_54 0.5(9)
C22_54 C21_54 C26_54 C25_54 2.2(9)
C5_54 C21_54 C26_54 C25_54 -179.7(5)
C25_54 C24_54 C27_54 O5_54 -178.1(6)
C23_54 C24_54 C27_54 O5_54 4.1(10)
C25_54 C24_54 C27_54 O6_54 0.9(10)
C23_54 C24_54 C27_54 O6_54 -176.9(6)
C6_55 C1_55 C2_55 C3_55 -0.7(9)
C7_55 C1_55 C2_55 C3_55 177.8(6)
C1_55 C2_55 C3_55 C4_55 1.8(9)
C1_55 C2_55 C3_55 C14_55 178.9(5)
C2_55 C3_55 C4_55 C5_55 -3.7(9)
C14_55 C3_55 C4_55 C5_55 179.2(5)
C3_55 C4_55 C5_55 C6_55 4.2(9)
C3_55 C4_55 C5_55 C21_55 177.3(6)
C2_55 C1_55 C6_55 C5_55 1.3(9)
C7_55 C1_55 C6_55 C5_55 -177.2(6)
C4_55 C5_55 C6_55 C1_55 -3.1(9)
C21_55 C5_55 C6_55 C1_55 -176.3(6)
C6_55 C1_55 C7_55 C12_55 -23.8(9)
C2_55 C1_55 C7_55 C12_55 157.8(6)
C6_55 C1_55 C7_55 C8_55 155.4(6)
C2_55 C1_55 C7_55 C8_55 -23.1(9)
C12_55 C7_55 C8_55 C9_55 -1.6(9)
C1_55 C7_55 C8_55 C9_55 179.2(6)
C7_55 C8_55 C9_55 C10_55 2.0(10)
C8_55 C9_55 C10_55 C11_55 0.5(10)
C8_55 C9_55 C10_55 C13_55 172.9(6)
C13_55 C10_55 C11_55 C12_55 -175.8(6)
C9_55 C10_55 C11_55 C12_55 -3.5(10)
C10_55 C11_55 C12_55 C7_55 4.0(10)
C8_55 C7_55 C12_55 C11_55 -1.4(9)
C1_55 C7_55 C12_55 C11_55 177.8(6)
C11_55 C10_55 C13_55 O2_55 -6.0(10)
C9_55 C10_55 C13_55 O2_55 -178.0(6)
C11_55 C10_55 C13_55 O1_55 177.0(6)
C9_55 C10_55 C13_55 O1_55 5.0(9)
C2_55 C3_55 C14_55 C15_55 147.8(6)
C4_55 C3_55 C14_55 C15_55 -35.1(8)
C2_55 C3_55 C14_55 C19_55 -30.8(9)
C4_55 C3_55 C14_55 C19_55 146.3(6)
C19_55 C14_55 C15_55 C16_55 1.3(9)
C3_55 C14_55 C15_55 C16_55 -177.3(5)
C14_55 C15_55 C16_55 C17_55 -2.7(9)
C15_55 C16_55 C17_55 C18_55 1.5(9)
C15_55 C16_55 C17_55 C20_55 -176.8(6)
C16_55 C17_55 C18_55 C19_55 1.3(9)
C20_55 C17_55 C18_55 C19_55 179.6(6)
C17_55 C18_55 C19_55 C14_55 -2.8(9)
C15_55 C14_55 C19_55 C18_55 1.5(9)
C3_55 C14_55 C19_55 C18_55 -179.9(5)
C18_55 C17_55 C20_55 O4_55 -2.8(10)
C16_55 C17_55 C20_55 O4_55 175.6(6)
C18_55 C17_55 C20_55 O3_55 176.0(6)
C16_55 C17_55 C20_55 O3_55 -5.6(9)
C4_55 C5_55 C21_55 C26_55 46.0(9)
C6_55 C5_55 C21_55 C26_55 -141.1(6)
C4_55 C5_55 C21_55 C22_55 -138.7(6)
C6_55 C5_55 C21_55 C22_55 34.2(9)
C26_55 C21_55 C22_55 C23_55 -5.0(9)
C5_55 C21_55 C22_55 C23_55 179.7(6)
C21_55 C22_55 C23_55 C24_55 2.5(9)
C22_55 C23_55 C24_55 C25_55 -0.9(9)
C22_55 C23_55 C24_55 C27_55 -177.8(6)
C23_55 C24_55 C25_55 C26_55 1.8(9)
C27_55 C24_55 C25_55 C26_55 178.5(6)
C22_55 C21_55 C26_55 C25_55 6.0(9)
C5_55 C21_55 C26_55 C25_55 -178.6(5)
C24_55 C25_55 C26_55 C21_55 -4.4(9)
C25_55 C24_55 C27_55 O5_55 -176.6(6)
C23_55 C24_55 C27_55 O5_55 0.1(10)
C25_55 C24_55 C27_55 O6_55 4.5(9)
C23_55 C24_55 C27_55 O6_55 -178.8(5)
C6_56 C1_56 C2_56 C3_56 -2.6(9)
C7_56 C1_56 C2_56 C3_56 178.3(6)
C1_56 C2_56 C3_56 C4_56 0.4(9)
C1_56 C2_56 C3_56 C14_56 -179.1(6)
C2_56 C3_56 C4_56 C5_56 -0.7(9)
C14_56 C3_56 C4_56 C5_56 178.7(6)
C3_56 C4_56 C5_56 C6_56 3.4(9)
C3_56 C4_56 C5_56 C21_56 177.7(6)
C4_56 C5_56 C6_56 C1_56 -5.8(9)
C21_56 C5_56 C6_56 C1_56 -180.0(5)
C2_56 C1_56 C6_56 C5_56 5.4(9)
C7_56 C1_56 C6_56 C5_56 -175.4(5)
C2_56 C1_56 C7_56 C8_56 -24.5(8)
C6_56 C1_56 C7_56 C8_56 156.4(5)
C2_56 C1_56 C7_56 C12_56 155.5(6)
C6_56 C1_56 C7_56 C12_56 -23.6(9)
C12_56 C7_56 C8_56 C9_56 -1.7(8)
C1_56 C7_56 C8_56 C9_56 178.4(5)
C7_56 C8_56 C9_56 C10_56 1.3(9)
C8_56 C9_56 C10_56 C11_56 -0.7(9)
C8_56 C9_56 C10_56 C13_56 176.6(5)
C9_56 C10_56 C11_56 C12_56 0.4(9)
C13_56 C10_56 C11_56 C12_56 -176.6(5)
C10_56 C11_56 C12_56 C7_56 -0.8(9)
C8_56 C7_56 C12_56 C11_56 1.5(9)
C1_56 C7_56 C12_56 C11_56 -178.6(5)
C11_56 C10_56 C13_56 O1_56 175.6(6)
C9_56 C10_56 C13_56 O1_56 -1.5(8)
C11_56 C10_56 C13_56 O2_56 -5.9(9)
C9_56 C10_56 C13_56 O2_56 177.0(5)
C4_56 C3_56 C14_56 C15_56 -31.2(9)
C2_56 C3_56 C14_56 C15_56 148.2(6)
C4_56 C3_56 C14_56 C19_56 146.8(6)
C2_56 C3_56 C14_56 C19_56 -33.7(9)
C19_56 C14_56 C15_56 C16_56 1.2(10)
C3_56 C14_56 C15_56 C16_56 179.4(6)
C14_56 C15_56 C16_56 C17_56 -3.1(10)
C15_56 C16_56 C17_56 C18_56 2.9(10)
C15_56 C16_56 C17_56 C20_56 -179.5(6)
C16_56 C17_56 C18_56 C19_56 -0.9(10)
C20_56 C17_56 C18_56 C19_56 -178.4(6)
C17_56 C18_56 C19_56 C14_56 -1.0(9)
C15_56 C14_56 C19_56 C18_56 0.9(9)
C3_56 C14_56 C19_56 C18_56 -177.3(5)
C18_56 C17_56 C20_56 O3_56 173.2(6)
C16_56 C17_56 C20_56 O3_56 -4.3(10)
C18_56 C17_56 C20_56 O4_56 -12.1(10)
C16_56 C17_56 C20_56 O4_56 170.4(6)
C6_56 C5_56 C21_56 C22_56 37.5(9)
C4_56 C5_56 C21_56 C22_56 -136.6(6)
C6_56 C5_56 C21_56 C26_56 -136.3(6)
C4_56 C5_56 C21_56 C26_56 49.7(8)
C26_56 C21_56 C22_56 C23_56 -4.6(9)
C5_56 C21_56 C22_56 C23_56 -178.6(5)
C21_56 C22_56 C23_56 C24_56 0.5(10)
C22_56 C23_56 C24_56 C25_56 1.4(10)
C22_56 C23_56 C24_56 C27_56 -175.7(6)
C23_56 C24_56 C25_56 C26_56 1.0(10)
C27_56 C24_56 C25_56 C26_56 178.1(6)
C24_56 C25_56 C26_56 C21_56 -5.3(9)
C22_56 C21_56 C26_56 C25_56 7.0(9)
C5_56 C21_56 C26_56 C25_56 -179.0(5)
C23_56 C24_56 C27_56 O5_56 5.6(10)
C25_56 C24_56 C27_56 O5_56 -171.5(6)
C23_56 C24_56 C27_56 O6_56 -175.1(6)
C25_56 C24_56 C27_56 O6_56 7.8(9)
